data_7134565
loop_
_publ_author_name
'He, Zhiwen'
'Cao, Zhengkai'
'Yao, Yang-Rong'
'Chen, Ning'

_publ_section_title
;
 Ti3C3@C2v(9)-C82: a double-butterfly tri-metal carbide cluster inside a
 fullerene cage
;
_journal_issue 52
_journal_name_full 'Chemical Communications'
_journal_page_first 9432
_journal_page_last 9435
_journal_paper_doi 10.1039/D5CC02276B
_journal_volume 61
_journal_year 2025
_chemical_formula_moiety 'C85 Ti3, C36 H44 N4 Ni, 1.5[C6H6], 1[CS2]'
_chemical_formula_sum 'C131 H53 N4 Ni S2 Ti3'
_chemical_formula_weight 1949.30
_space_group_crystal_system monoclinic
_space_group_IT_number 12
_space_group_name_Hall '-C 2y'
_space_group_name_H-M_alt 'C 1 2/m 1'
_atom_sites_solution_hydrogens geom
_atom_sites_solution_primary dual
_audit_creation_date 2025-05-18
_audit_creation_method
;
Olex2 1.5
(compiled 2025.04.05 svn.rf049d14d for OlexSys, GUI svn.r7224)
;
_audit_update_record
;
2025-05-19 deposited with the CCDC.	2025-05-20 downloaded from the CCDC.
;
_cell_angle_alpha 90
_cell_angle_beta 108.180(5)
_cell_angle_gamma 90
_cell_formula_units_Z 4
_cell_length_a 26.6365(12)
_cell_length_b 17.0732(14)
_cell_length_c 17.8293(9)
_cell_measurement_reflns_used 9484
_cell_measurement_temperature 100.00(10)
_cell_measurement_theta_max 64.6430
_cell_measurement_theta_min 2.5940
_cell_volume 7703.5(8)
_computing_cell_refinement 'CrysAlisPro 1.171.43.112a (Rigaku OD, 2024)'
_computing_data_collection 'CrysAlisPro 1.171.43.112a (Rigaku OD, 2024)'
_computing_data_reduction 'CrysAlisPro 1.171.43.112a (Rigaku OD, 2024)'
_computing_molecular_graphics 'Olex2 1.5 (Dolomanov et al., 2009)'
_computing_publication_material 'Olex2 1.5 (Dolomanov et al., 2009)'
_computing_structure_refinement 'XL  (Sheldrick, 2008)'
_computing_structure_solution 'SHELXT 2018/2 (Sheldrick, 2018)'
_diffrn_ambient_temperature 100.15
_diffrn_detector_area_resol_mean 10.0000
_diffrn_detector_type 'HyPix-Arc 150'
_diffrn_measured_fraction_theta_full 0.995
_diffrn_measured_fraction_theta_max 0.995
_diffrn_measurement_details
;
List of Runs (angles in degrees, time in seconds):

  # Type    Start    End  Width  t~exp~   \w     \q     \k     \f   Frames
#--------------------------------------------------------------------------
  1  \w     30.00  79.00   0.50    3.00    --   64.66-125.00 -30.00   98
  2  \w     38.00  79.00   0.50    3.00    --   64.66-125.00-180.00   82
  3  \w     62.00  88.00   0.50    3.00    --   64.66  15.00-180.00   52
  4  \w     60.00  90.00   0.50    3.00    --   64.66  15.00 120.00   60
  5  \w     61.00  98.00   0.50    3.00    --   64.66  15.00  60.00   74
  6  \w     39.00  65.00   0.50    3.00    --   64.66-125.00 -90.00   52
  7  \w     60.00  90.00   0.50    3.00    --   64.66  15.00  30.00   60
  8  \w     78.00 103.00   0.50    3.00    --   64.66  15.00 -30.00   50
  9  \w     67.00  97.00   0.50    3.00    --   69.32  15.00 120.00   60
 10  \w     38.00  86.00   0.50    3.00    --   69.32-125.00-150.00   96
 11  \w   -106.00 -72.00   0.50    8.88    --  -77.20 -15.00  30.00   68
 12  \w   -119.00 -71.00   0.50    8.88    --  -77.20 -15.00 -30.00   96
 13  \w   -108.00 -79.00   0.50    8.88    --  -77.20 -15.00-150.00   58
 14  \w   -102.00 -71.00   0.50    8.88    --  -77.20 -15.00  60.00   62
 15  \w   -112.00 -84.00   0.50    8.88    --  -77.33 -15.00 -90.00   56
 16  \w    -79.00 -54.00   0.50    8.88    --  -77.33 125.00  60.00   50
 17  \w    -96.00 -69.00   0.50    8.88    --  -80.50 137.00-162.23   54
 18  \w   -100.00 -71.00   0.50    8.88    --  -80.50 128.00 135.29   58
 19  \w    -90.00 -41.00   0.50    8.88    --  -80.50 122.00 -36.88   98
 20  \w    -91.00 -46.00   0.50    8.88    --  -80.50 116.00-117.20   90
 21  \w   -104.00 -78.00   0.50    8.88    --  -80.50 136.00 161.69   52
 22  \w    -70.00 -45.00   0.50    8.88    --  -80.50 116.00 -53.39   50
 23  \w    -80.00 -54.00   0.50    8.88    --  -80.50 118.00 -90.69   52
 24  \w   -102.00 -55.00   0.50    8.88    --  -80.50 132.00 142.03   94
 25  \w    -73.00 -48.00   0.50    8.88    --  -80.50 126.00-135.49   50
 26  \w   -103.00 -75.00   0.50    8.88    --  -80.50 134.00  63.69   56
 27  \w    -81.00 -45.00   0.50    8.88    --  -80.50  99.00 145.80   72
 28  \w    -77.00 -52.00   0.50    8.88    --  -80.50 118.00  -9.88   50
 29  \w    -70.00 -45.00   0.50    8.88    --  -80.50  99.00 -67.55   50
 30  \w    -92.00 -42.00   0.50    8.88    --  -80.50 137.00  77.78  100
 31  \w    -79.00 -54.00   0.50    8.88    --  -80.50 101.00 -45.07   50
 32  \w    -93.00 -41.00   0.50    8.88    --  -80.50 124.00  30.07  104
 33  \w    -70.00 -45.00   0.50    8.88    --  -80.50 101.00  24.72   50
 34  \w    -69.00 -42.00   0.50    8.88    --  -80.50 136.00-159.74   54
 35  \w    -99.00 -67.00   0.50    8.88    --  -80.50 126.00 112.86   64
 36  \w    -91.00 -65.00   0.50    8.88    --  -80.50 126.00  39.83   52
;
_diffrn_measurement_device 'four-circle diffractometer'
_diffrn_measurement_device_type 'ROD, Synergy Custom DW system, HyPix-Arc 150'
_diffrn_measurement_method '\w scans'
_diffrn_radiation_type CuK\a
_diffrn_radiation_wavelength 1.54184
_diffrn_reflns_av_R_equivalents 0.0436
_diffrn_reflns_av_unetI/netI 0.0418
_diffrn_reflns_Laue_measured_fraction_full 0.995
_diffrn_reflns_Laue_measured_fraction_max 0.995
_diffrn_reflns_limit_h_max 30
_diffrn_reflns_limit_h_min -32
_diffrn_reflns_limit_k_max 20
_diffrn_reflns_limit_k_min -20
_diffrn_reflns_limit_l_max 21
_diffrn_reflns_limit_l_min -21
_diffrn_reflns_number 37397
_diffrn_reflns_point_group_measured_fraction_full 0.995
_diffrn_reflns_point_group_measured_fraction_max 0.995
_diffrn_reflns_theta_full 67.684
_diffrn_reflns_theta_max 68.244
_diffrn_reflns_theta_min 2.608
_exptl_absorpt_coefficient_mu 3.889
_exptl_absorpt_correction_T_max 1.000
_exptl_absorpt_correction_T_min 0.588
_exptl_absorpt_correction_type multi-scan
_exptl_absorpt_process_details
;
CrysAlisPro 1.171.43.112a (Rigaku Oxford Diffraction, 2024)
Empirical absorption correction using spherical harmonics,
implemented in SCALE3 ABSPACK scaling algorithm.
;
_exptl_crystal_colour 'clear dark black'
_exptl_crystal_colour_lustre clear
_exptl_crystal_colour_modifier dark
_exptl_crystal_colour_primary black
_exptl_crystal_density_diffrn 1.681
_exptl_crystal_description block
_exptl_crystal_F_000 3972
_exptl_crystal_size_max 0.05
_exptl_crystal_size_mid 0.03
_exptl_crystal_size_min 0.03
_refine_diff_density_max 0.535
_refine_diff_density_min -0.734
_refine_diff_density_rms 0.081
_refine_ls_extinction_method none
_refine_ls_goodness_of_fit_ref 1.072
_refine_ls_hydrogen_treatment constr
_refine_ls_matrix_type full
_refine_ls_number_parameters 1186
_refine_ls_number_reflns 7279
_refine_ls_number_restraints 1699
_refine_ls_restrained_S_all 1.085
_refine_ls_R_factor_all 0.2019
_refine_ls_R_factor_gt 0.1394
_refine_ls_shift/su_max 0.001
_refine_ls_shift/su_mean 0.000
_refine_ls_structure_factor_coef Fsqd
_refine_ls_weighting_details 'w=1/[\s^2^(Fo^2^)+(0.0743P)^2^+74.4310P] where P=(Fo^2^+2Fc^2^)/3'
_refine_ls_weighting_scheme calc
_refine_ls_wR_factor_gt 0.2975
_refine_ls_wR_factor_ref 0.3357
_reflns_Friedel_coverage 0.000
_reflns_number_gt 3646
_reflns_number_total 7279
_reflns_threshold_expression 'I > 2\s(I)'
_cod_data_source_file d5cc02276b2.cif
_cod_data_source_block ti3c3@c2v(9)-c82
_cod_depositor_comments 'Adding full bibliography for 7134565.cif.'
_cod_database_code 7134565
_shelx_shelxl_version_number 2018/3
_shelx_space_group_comment
;
The symmetry employed for this shelxl refinement is uniquely defined
by the following loop, which should always be used as a source of
symmetry information in preference to the above space-group names.
They are only intended as comments.
;
_shelx_estimated_absorpt_t_max 0.892
_shelx_estimated_absorpt_t_min 0.829
_olex2_refinement_description
;
1. Fixed Uiso
 At 1.2 times of:
  All C(H) groups, All C(H,H) groups
 At 1.5 times of:
  All C(H,H,H) groups
2. Restrained distances
 C24-C45 = C28-C49 = C61-C62 = C64-C65 = C70-C69 = C72-C73
 1.4 with sigma of 0.01
 N1P-C1P \\sim N1P-C18P \\sim N2P-C3P \\sim N2P-C6P \\sim N3P-C8P \\sim
N3P-C11P \\sim N4P-C13P \\sim N4P-
 C16P
 with sigma of 0.02
 N1P-C19P \\sim N1P-C20P \\sim N2P-C4P \\sim N2P-C5P \\sim N3P-C9P \\sim
N3P-C10P \\sim N4P-C14P \\sim N4P-
 C15P
 with sigma of 0.02
 C1P-C2P \\sim C2P-C3P \\sim C6P-C7P \\sim C7P-C8P \\sim C11P-C12P \\sim
C12P-C13P \\sim C16P-C17P ~
 C17P-C18P
 with sigma of 0.02
 C8P-C10P \\sim C9P-C11P \\sim C3P-C5P \\sim C4P-C6P \\sim C1P-C19P \\sim
C18P-C20P \\sim C16P-C14P ~
 C15P-C13P
 with sigma of 0.02
 C21P-C22P \\sim C23P-C24P \\sim C25P-C26P \\sim C27P-C28P \\sim C29P-C30P
\\sim C31P-C32P \\sim C33P-
 C34P \\sim C35P-C36P
 with sigma of 0.02
 C4P-C23P \\sim C5P-C25P \\sim C9P-C27P \\sim C10P-C29P \\sim C14P-C31P \\sim
C15P-C33P \\sim C19P-
 C35P \\sim C20P-C21P
 with sigma of 0.02
 Ni1P-N1P \\sim Ni1P-N2P \\sim Ni1P-N3P \\sim Ni1P-N4P
 with sigma of 0.02
 C1-C2 \\sim C2-C3 \\sim C3-C4 \\sim C4-C5 \\sim C5-C1
 with sigma of 0.02
 C1-C3 \\sim C1-C4 \\sim C2-C4 \\sim C2-C5 \\sim C3-C5
 with sigma of 0.02
 C8-C7 \\sim C7-C23 \\sim C23-C24 \\sim C24-C25 \\sim C25-C8
 with sigma of 0.02
 C8-C23 \\sim C8-C24 \\sim C7-C24 \\sim C7-C25 \\sim C23-C25
 with sigma of 0.02
 C11-C10 \\sim C10-C27 \\sim C27-C28 \\sim C28-C29 \\sim C29-C11
 with sigma of 0.02
 C11-C27 \\sim C11-C28 \\sim C10-C28 \\sim C10-C29 \\sim C27-C29
 with sigma of 0.02
 C49-C48 \\sim C48-C68 \\sim C68-C69 \\sim C69-C50 \\sim C50-C49
 with sigma of 0.02
 C49-C68 \\sim C49-C69 \\sim C48-C69 \\sim C48-C50 \\sim C68-C50
 with sigma of 0.02
 C46-C45 \\sim C45-C44 \\sim C44-C65 \\sim C65-C66 \\sim C66-C46
 with sigma of 0.02
 C46-C44 \\sim C46-C65 \\sim C45-C65 \\sim C45-C66 \\sim C44-C66
 with sigma of 0.02
 C70-C81 \\sim C81-C82 \\sim C82-C72 \\sim C72-C71 \\sim C71-C70
 with sigma of 0.02
 C70-C82 \\sim C70-C72 \\sim C81-C72 \\sim C81-C71 \\sim C82-C71
 with sigma of 0.02
 C79-C64 \\sim C64-C63 \\sim C63-C62 \\sim C62-C78 \\sim C78-C79
 with sigma of 0.02
 C79-C63 \\sim C79-C62 \\sim C64-C62 \\sim C64-C78 \\sim C63-C78
 with sigma of 0.02
 C73-C74 \\sim C74-C56 \\sim C56-C55 \\sim C55-C54 \\sim C54-C73
 with sigma of 0.02
 C73-C56 \\sim C73-C55 \\sim C74-C55 \\sim C74-C54 \\sim C56-C54
 with sigma of 0.02
 C76-C61 \\sim C61-C60 \\sim C60-C59 \\sim C59-C58 \\sim C58-C76
 with sigma of 0.02
 C76-C60 \\sim C76-C59 \\sim C61-C59 \\sim C61-C58 \\sim C60-C58
 with sigma of 0.02
 C36-C37 \\sim C37-C17 \\sim C17-C16 \\sim C16-C35 \\sim C35-C36
 with sigma of 0.02
 C36-C17 \\sim C36-C16 \\sim C37-C16 \\sim C37-C35 \\sim C17-C35
 with sigma of 0.02
 C32-C33 \\sim C33-C14 \\sim C14-C13 \\sim C13-C31 \\sim C31-C32
 with sigma of 0.02
 C32-C14 \\sim C32-C13 \\sim C33-C13 \\sim C33-C31 \\sim C14-C31
 with sigma of 0.02
 C40-C21 \\sim C21-C20 \\sim C20-C19 \\sim C19-C39 \\sim C39-C40
 with sigma of 0.02
 C40-C20 \\sim C40-C19 \\sim C21-C19 \\sim C21-C39 \\sim C20-C39
 with sigma of 0.02
 C24-C44 \\sim C24-C46 \\sim C45-C25 \\sim C45-C23
 with sigma of 0.02
 C28-C48 \\sim C28-C50 \\sim C49-C27 \\sim C49-C29
 with sigma of 0.02
 C62-C60 \\sim C62-C76 \\sim C61-C63 \\sim C61-C78
 with sigma of 0.02
 C64-C66 \\sim C64-C44 \\sim C65-C63 \\sim C65-C79
 with sigma of 0.02
 C69-C71 \\sim C69-C81 \\sim C70-C50 \\sim C70-C68
 with sigma of 0.02
 C72-C74 \\sim C72-C54 \\sim C73-C71 \\sim C73-C82
 with sigma of 0.02
 C6-C5 \\sim C6-C7 \\sim C6-C20
 with sigma of 0.02
 C5-C7 \\sim C7-C20 \\sim C20-C5
 with sigma of 0.02
 C9-C8 \\sim C9-C10 \\sim C9-C1
 with sigma of 0.02
 C8-C10 \\sim C10-C1 \\sim C1-C8
 with sigma of 0.02
 C12-C11 \\sim C12-C13 \\sim C12-C2
 with sigma of 0.02
 C11-C13 \\sim C13-C2 \\sim C2-C11
 with sigma of 0.02
 C15-C14 \\sim C15-C16 \\sim C15-C3
 with sigma of 0.02
 C14-C16 \\sim C16-C3 \\sim C3-C14
 with sigma of 0.02
 C18-C17 \\sim C18-C19 \\sim C18-C4
 with sigma of 0.02
 C17-C19 \\sim C19-C4 \\sim C4-C17
 with sigma of 0.02
 C22-C21 \\sim C22-C23 \\sim C22-C43
 with sigma of 0.02
 C21-C23 \\sim C23-C43 \\sim C43-C21
 with sigma of 0.02
 C26-C25 \\sim C26-C27 \\sim C26-C47
 with sigma of 0.02
 C25-C27 \\sim C27-C47 \\sim C47-C25
 with sigma of 0.02
 C30-C29 \\sim C30-C31 \\sim C30-C51
 with sigma of 0.02
 C29-C31 \\sim C31-C51 \\sim C51-C29
 with sigma of 0.02
 C34-C33 \\sim C34-C35 \\sim C34-C55
 with sigma of 0.02
 C33-C35 \\sim C35-C55 \\sim C55-C33
 with sigma of 0.02
 C38-C37 \\sim C38-C39 \\sim C38-C59
 with sigma of 0.02
 C37-C39 \\sim C39-C59 \\sim C59-C37
 with sigma of 0.02
 C41-C40 \\sim C41-C42 \\sim C41-C60
 with sigma of 0.02
 C40-C42 \\sim C42-C60 \\sim C60-C40
 with sigma of 0.02
 C42-C41 \\sim C42-C43 \\sim C42-C63
 with sigma of 0.02
 C41-C43 \\sim C43-C63 \\sim C63-C41
 with sigma of 0.02
 C47-C46 \\sim C47-C48 \\sim C47-C26
 with sigma of 0.02
 C46-C48 \\sim C48-C26 \\sim C26-C46
 with sigma of 0.02
 C51-C50 \\sim C51-C52 \\sim C51-C30
 with sigma of 0.02
 C50-C52 \\sim C52-C30 \\sim C30-C50
 with sigma of 0.02
 C52-C51 \\sim C52-C53 \\sim C52-C71
 with sigma of 0.02
 C51-C53 \\sim C53-C71 \\sim C71-C51
 with sigma of 0.02
 C53-C52 \\sim C53-C54 \\sim C53-C32
 with sigma of 0.02
 C52-C54 \\sim C54-C32 \\sim C32-C52
 with sigma of 0.02
 C57-C56 \\sim C57-C58 \\sim C57-C36
 with sigma of 0.02
 C56-C58 \\sim C58-C36 \\sim C36-C56
 with sigma of 0.02
 C67-C66 \\sim C67-C68 \\sim C67-C80
 with sigma of 0.02
 C66-C68 \\sim C68-C80 \\sim C80-C66
 with sigma of 0.02
 C75-C74 \\sim C75-C76 \\sim C75-C77
 with sigma of 0.02
 C74-C76 \\sim C76-C77 \\sim C77-C74
 with sigma of 0.02
 C77-C75 \\sim C77-C78 \\sim C77-C82
 with sigma of 0.02
 C75-C78 \\sim C78-C82 \\sim C82-C75
 with sigma of 0.02
 C80-C81 \\sim C80-C79 \\sim C80-C67
 with sigma of 0.02
 C79-C81 \\sim C81-C67 \\sim C67-C79
 with sigma of 0.02
3. Restrained planarity
 C1, C2, C3, C4, C5
 with sigma of 0.1
 C7, C8, C23, C24, C25
 with sigma of 0.1
 C10, C11, C27, C28, C29
 with sigma of 0.1
 C48, C49, C50, C68, C69
 with sigma of 0.1
 C44, C45, C46, C65, C66
 with sigma of 0.1
 C70, C71, C72, C81, C82
 with sigma of 0.1
 C62, C63, C64, C78, C79
 with sigma of 0.1
 C54, C55, C56, C73, C74
 with sigma of 0.1
 C58, C59, C60, C61, C76
 with sigma of 0.1
 C16, C17, C35, C36, C37
 with sigma of 0.1
 C13, C14, C31, C32, C33
 with sigma of 0.1
 C19, C20, C21, C39, C40
 with sigma of 0.1
 C6, C7, C20, C21, C22, C23
 with sigma of 0.1
4. Uiso/Uaniso restraints and constraints
C83 \\sim C84 \\sim C85: within 2A with sigma of 0.01 and sigma for terminal
atoms of 0.02 within 2A
Ni1P \\sim N1P \\sim N2P \\sim N3P \\sim N4P \\sim C1P \\sim C2P \\sim C3P
\\sim C4P \\sim C5P \\sim C6P \\sim C7P \\sim C8P \\sim C9P \\sim C10P \\sim
C11P \\sim C12P \\sim C13P \\sim C14P \\sim C15P \\sim C16P \\sim C17P \\sim
C18P \\sim C19P \\sim C20P \\sim C21P \\sim C22P \\sim C23P \\sim C24P \\sim
C25P \\sim C26P \\sim C27P \\sim C28P \\sim C29P \\sim C30P \\sim C31P \\sim
C32P \\sim C33P \\sim C34P \\sim C35P \\sim C36P: within 2A with sigma of 0.01
and sigma for terminal atoms of 0.02 within 2A
C1 \\sim C2 \\sim C3 \\sim C4 \\sim C5 \\sim C6 \\sim C7 \\sim C8 \\sim C9
\\sim C10 \\sim C11 \\sim C12 \\sim C13 \\sim C14 \\sim C15 \\sim C16 \\sim C17
\\sim C18 \\sim C19 \\sim C20 \\sim C21 \\sim C22 \\sim C23 \\sim C24 \\sim C25
\\sim C26 \\sim C27 \\sim C28 \\sim C29 \\sim C30 \\sim C31 \\sim C32 \\sim C33
\\sim C34 \\sim C35 \\sim C36 \\sim C37 \\sim C38 \\sim C39 \\sim C40 \\sim C41
\\sim C42 \\sim C43 \\sim C44 \\sim C45 \\sim C46 \\sim C47 \\sim C48 \\sim C49
\\sim C50 \\sim C51 \\sim C52 \\sim C53 \\sim C54 \\sim C55 \\sim C56 \\sim C57
\\sim C58 \\sim C59 \\sim C60 \\sim C61 \\sim C62 \\sim C63 \\sim C64 \\sim C65
\\sim C66 \\sim C67 \\sim C68 \\sim C69 \\sim C70 \\sim C71 \\sim C72 \\sim C73
\\sim C74 \\sim C75 \\sim C76 \\sim C77 \\sim C78 \\sim C79 \\sim C80 \\sim C81
\\sim C82: within 2A with sigma of 0.02 and sigma for terminal atoms of 0.04
within 2A
Ti1 \\sim Ti2 \\sim Ti3 \\sim Ti4 \\sim Ti5 \\sim Ti6: within 2A with sigma of
0.01 and sigma for terminal atoms of 0.02 within 2A
5. Others
 Sof(Ti4)=Sof(Ti5)=Sof(Ti6)=0.5*(1-FVAR(2))
 Sof(Ti1)=Sof(Ti2)=Sof(Ti3)=0.5*FVAR(2)
 Fixed Sof: C1(0.5) C2(0.5) C3(0.5) C4(0.5) C5(0.5) C6(0.5) C7(0.5) C8(0.5)
 C9(0.5) C10(0.5) C11(0.5) C12(0.5) C13(0.5) C14(0.5) C15(0.5) C16(0.5)
 C17(0.5) C18(0.5) C19(0.5) C21(0.5) C22(0.5) C23(0.5) C24(0.5) C25(0.5)
 C26(0.5) C27(0.5) C28(0.5) C29(0.5) C30(0.5) C31(0.5) C32(0.5) C33(0.5)
 C34(0.5) C35(0.5) C36(0.5) C37(0.5) C38(0.5) C39(0.5) C40(0.5) C41(0.5)
 C42(0.5) C43(0.5) C44(0.5) C45(0.5) C46(0.5) C47(0.5) C48(0.5) C49(0.5)
 C50(0.5) C51(0.5) C52(0.5) C53(0.5) C54(0.5) C55(0.5) C56(0.5) C57(0.5)
 C58(0.5) C59(0.5) C60(0.5) C61(0.5) C62(0.5) C64(0.5) C65(0.5) C66(0.5)
 C67(0.5) C68(0.5) C69(0.5) C70(0.5) C71(0.5) C72(0.5) C73(0.5) C74(0.5)
 C75(0.5) C76(0.5) C77(0.5) C78(0.5) C79(0.5) C80(0.5) C81(0.5) C82(0.5)
 C83(0.5) C85(0.5) Ni1P(0.5) N1P(0.5) N2P(0.5) N3P(0.5) N4P(0.5) C1P(0.5)
 C2P(0.5) H2P(0.5) C3P(0.5) C4P(0.5) C5P(0.5) C6P(0.5) C7P(0.5) H7P(0.5)
 C8P(0.5) C9P(0.5) C10P(0.5) C11P(0.5) C12P(0.5) H12P(0.5) C13P(0.5) C14P(0.5)
 C15P(0.5) C16P(0.5) C17P(0.5) H17P(0.5) C18P(0.5) C19P(0.5) C20P(0.5)
 C21P(0.5) H21A(0.5) H21B(0.5) C22P(0.5) H22A(0.5) H22B(0.5) H22C(0.5)
 C23P(0.5) H23A(0.5) H23B(0.5) C24P(0.5) H24A(0.5) H24B(0.5) H24C(0.5)
 C25P(0.5) H25A(0.5) H25B(0.5) C26P(0.5) H26A(0.5) H26B(0.5) H26C(0.5)
 C27P(0.5) H27A(0.5) H27B(0.5) C28P(0.5) H28A(0.5) H28B(0.5) H28C(0.5)
 C29P(0.5) H29A(0.5) H29B(0.5) C30P(0.5) H30A(0.5) H30B(0.5) H30C(0.5)
 C31P(0.5) H31A(0.5) H31B(0.5) C32P(0.5) H32A(0.5) H32B(0.5) H32C(0.5)
 C33P(0.5) H33A(0.5) H33B(0.5) C34P(0.5) H34A(0.5) H34B(0.5) H34C(0.5)
 C35P(0.5) H35A(0.5) H35B(0.5) C36P(0.5) H36A(0.5) H36B(0.5) H36C(0.5)
6.a Secondary CH2 refined with riding coordinates:
 C21P(H21A,H21B), C23P(H23A,H23B), C25P(H25A,H25B), C27P(H27A,H27B), C29P(H29A,
 H29B), C31P(H31A,H31B), C33P(H33A,H33B), C35P(H35A,H35B)
6.b Aromatic/amide H refined with riding coordinates:
 C2P(H2P), C7P(H7P), C12P(H12P), C17P(H17P)
6.c Idealised Me refined as rotating group:
 C22P(H22A,H22B,H22C), C24P(H24A,H24B,H24C), C26P(H26A,H26B,H26C), C28P(H28A,
 H28B,H28C), C30P(H30A,H30B,H30C), C32P(H32A,H32B,H32C), C34P(H34A,H34B,H34C),
 C36P(H36A,H36B,H36C)
;
_smtbx_masks_special_details
;
A solvent mask was calculated and 566 electrons were 
found in a volume of 1380\%A^3^ in 1 void per unit cell. 
The masked solvent molecules are  
1.5[C6H6], 1[CS2] per Asymmetric Unit 
which account for 404 electrons 
per unit cell. The differences of electrons are due to 
the diffuse electron density in the voids.
;
_olex2_submission_special_instructions 'No special instructions were received'
_oxdiff_exptl_absorpt_empirical_details
;
Empirical correction (ABSPACK) includes:
- Absorption correction using spherical harmonics
- Frame scaling
;
_oxdiff_exptl_absorpt_empirical_full_max 1.704
_oxdiff_exptl_absorpt_empirical_full_min 0.710

loop_
_space_group_symop_operation_xyz
'x, y, z'
'-x, y, -z'
'x+1/2, y+1/2, z'
'-x+1/2, y+1/2, -z'
'-x, -y, -z'
'x, -y, z'
'-x+1/2, -y+1/2, -z'
'x+1/2, -y+1/2, z'

loop_
_atom_site_label
_atom_site_type_symbol
_atom_site_fract_x
_atom_site_fract_y
_atom_site_fract_z
_atom_site_U_iso_or_equiv
_atom_site_adp_type
_atom_site_occupancy
_atom_site_site_symmetry_order
_atom_site_calc_flag
_atom_site_refinement_flags_posn
_atom_site_refinement_flags_adp
_atom_site_refinement_flags_occupancy
_atom_site_disorder_assembly
_atom_site_disorder_group
Ti1 Ti 0.15710(19) 0.4490(3) 0.5704(3) 0.122(2) Uani 0.404(3) 1 d . . P A 1
Ti2 Ti 0.2678(3) 0.5850(6) 0.6774(4) 0.164(4) Uani 0.404(3) 1 d . U P A 1
Ti3 Ti 0.2473(2) 0.4278(4) 0.7720(4) 0.145(3) Uani 0.404(3) 1 d . U P A 1
Ti4 Ti 0.1359(7) 0.5508(17) 0.6582(15) 0.150(12) Uani 0.096(3) 1 d . . P A 1
Ti5 Ti 0.2717(15) 0.538(2) 0.645(2) 0.172(8) Uani 0.096(3) 1 d . U P A 1
Ti6 Ti 0.2329(10) 0.500000 0.7915(15) 0.187(6) Uani 0.193(6) 2 d S TU P A 1
C1 C 0.2078(7) 0.5871(11) 0.4488(15) 0.167(7) Uani 0.5 1 d D U P A 1
C2 C 0.1649(7) 0.5301(12) 0.4223(11) 0.172(8) Uani 0.5 1 d D U P A 1
C3 C 0.1870(7) 0.4522(12) 0.4337(16) 0.186(8) Uani 0.5 1 d D U P A 1
C4 C 0.2447(7) 0.4604(12) 0.4653(18) 0.180(8) Uani 0.5 1 d D U P A 1
C5 C 0.2570(7) 0.5432(13) 0.4753(15) 0.174(7) Uani 0.5 1 d D U P A 1
C6 C 0.3022(7) 0.5624(10) 0.5411(11) 0.181(7) Uani 0.5 1 d D U P A 1
C7 C 0.2997(8) 0.6349(11) 0.5808(11) 0.164(7) Uani 0.5 1 d D U P A 1
C8 C 0.2487(8) 0.6751(15) 0.5542(11) 0.180(8) Uani 0.5 1 d D U P A 1
C9 C 0.2043(7) 0.6522(15) 0.4928(14) 0.178(8) Uani 0.5 1 d D U P A 1
C10 C 0.1545(7) 0.6747(13) 0.4966(12) 0.148(7) Uani 0.5 1 d D U P A 1
C11 C 0.1119(10) 0.6174(13) 0.4707(16) 0.170(8) Uani 0.5 1 d D U P A 1
C12 C 0.1177(10) 0.5441(11) 0.4374(18) 0.183(9) Uani 0.5 1 d D U P A 1
C13 C 0.0900(8) 0.4790(11) 0.4535(14) 0.185(9) Uani 0.5 1 d D U P A 1
C14 C 0.1092(9) 0.4027(14) 0.4552(18) 0.205(9) Uani 0.5 1 d D U P A 1
C15 C 0.1590(8) 0.3893(12) 0.4502(16) 0.192(9) Uani 0.5 1 d D U P A 1
C16 C 0.1874(8) 0.3260(16) 0.4909(18) 0.213(9) Uani 0.5 1 d D U P A 1
C17 C 0.2449(9) 0.3327(16) 0.5216(16) 0.209(9) Uani 0.5 1 d D U P A 1
C18 C 0.2739(8) 0.3979(12) 0.5121(14) 0.185(8) Uani 0.5 1 d D U P A 1
C19 C 0.3192(8) 0.4195(10) 0.5773(10) 0.176(8) Uani 0.5 1 d D U P A 1
C20 C 0.3306(6) 0.500000 0.5863(10) 0.175(6) Uani 1 2 d DS TU P A 1
C21 C 0.3536(7) 0.5166(10) 0.6702(10) 0.173(7) Uani 0.5 1 d D U P A 1
C22 C 0.3486(14) 0.5911(12) 0.7124(12) 0.182(8) Uani 0.5 1 d D U P A 1
C23 C 0.3263(9) 0.6588(16) 0.6623(11) 0.184(9) Uani 0.5 1 d D U P A 1
C24 C 0.2911(9) 0.7106(16) 0.6871(10) 0.172(8) Uani 0.5 1 d D U P A 1
C25 C 0.2449(8) 0.7249(17) 0.6197(10) 0.177(8) Uani 0.5 1 d D U P A 1
C26 C 0.1936(7) 0.7393(17) 0.6304(10) 0.149(8) Uani 0.5 1 d D U P A 1
C27 C 0.1475(7) 0.7175(14) 0.5645(11) 0.160(8) Uani 0.5 1 d D U P A 1
C28 C 0.0999(8) 0.6884(11) 0.5774(9) 0.148(7) Uani 0.5 1 d D U P A 1
C29 C 0.0786(10) 0.6247(13) 0.5229(12) 0.165(8) Uani 0.5 1 d D U P A 1
C30 C 0.0583(13) 0.5537(10) 0.5472(13) 0.154(7) Uani 0.5 1 d D U P A 1
C31 C 0.0635(8) 0.4830(11) 0.5078(11) 0.166(8) Uani 0.5 1 d D U P A 1
C32 C 0.0652(12) 0.4111(14) 0.5429(12) 0.183(9) Uani 0.5 1 d D U P A 1
C33 C 0.0949(12) 0.3615(16) 0.5126(18) 0.214(10) Uani 0.5 1 d D U P A 1
C34 C 0.1259(11) 0.306(2) 0.5633(15) 0.203(10) Uani 0.5 1 d D U P A 1
C35 C 0.1706(8) 0.2815(18) 0.5482(15) 0.200(9) Uani 0.5 1 d D U P A 1
C36 C 0.2160(9) 0.261(2) 0.6129(13) 0.196(9) Uani 0.5 1 d D U P A 1
C37 C 0.2635(9) 0.296(2) 0.5997(14) 0.216(9) Uani 0.5 1 d D U P A 1
C38 C 0.3038(11) 0.3247(19) 0.6626(12) 0.202(9) Uani 0.5 1 d D U P A 1
C39 C 0.3364(9) 0.3846(12) 0.6526(12) 0.163(7) Uani 0.5 1 d D U P A 1
C40 C 0.3550(11) 0.4457(13) 0.7095(10) 0.172(8) Uani 0.5 1 d D U P A 1
C41 C 0.3463(15) 0.4385(11) 0.7850(17) 0.182(8) Uani 0.5 1 d D U P A 1
C42 C 0.3399(6) 0.5071(11) 0.8271(9) 0.175(7) Uani 0.5 1 d D U P A 1
C43 C 0.3394(18) 0.5835(13) 0.7905(19) 0.188(9) Uani 0.5 1 d D U P A 1
C44 C 0.3110(10) 0.6434(16) 0.8157(15) 0.194(9) Uani 0.5 1 d D U P A 1
C45 C 0.2845(9) 0.7002(16) 0.7609(10) 0.170(9) Uani 0.5 1 d D U P A 1
C46 C 0.2365(7) 0.7183(15) 0.7749(11) 0.160(8) Uani 0.5 1 d D U P A 1
C47 C 0.1893(7) 0.7368(17) 0.7098(10) 0.146(8) Uani 0.5 1 d D U P A 1
C48 C 0.1390(7) 0.7079(14) 0.7175(10) 0.159(8) Uani 0.5 1 d D U P A 1
C49 C 0.0995(8) 0.6799(13) 0.6534(9) 0.182(8) Uani 0.5 1 d D U P A 1
C50 C 0.0714(7) 0.6190(10) 0.6764(9) 0.149(7) Uani 0.5 1 d D U P A 1
C51 C 0.0525(11) 0.5501(10) 0.6247(9) 0.154(7) Uani 0.5 1 d D U P A 1
C52 C 0.0533(10) 0.4741(9) 0.6628(9) 0.160(7) Uani 0.5 1 d D U P A 1
C53 C 0.0609(12) 0.4038(11) 0.6218(10) 0.180(9) Uani 0.5 1 d D U P A 1
C54 C 0.0832(10) 0.3342(13) 0.6645(10) 0.203(9) Uani 0.5 1 d D U P A 1
C55 C 0.1178(10) 0.2895(16) 0.6330(12) 0.176(9) Uani 0.5 1 d D U P A 1
C56 C 0.1620(8) 0.2686(19) 0.6967(13) 0.180(9) Uani 0.5 1 d D U P A 1
C57 C 0.2116(7) 0.259(3) 0.6885(12) 0.190(9) Uani 0.5 1 d D U P A 1
C58 C 0.2563(8) 0.280(2) 0.7499(13) 0.198(9) Uani 0.5 1 d D U P A 1
C59 C 0.3034(9) 0.3110(16) 0.7387(12) 0.187(9) Uani 0.5 1 d D U P A 1
C60 C 0.3283(8) 0.3632(12) 0.8035(13) 0.179(8) Uani 0.5 1 d D U P A 1
C61 C 0.2969(8) 0.3615(10) 0.8556(17) 0.182(9) Uani 0.5 1 d D U P A 1
C62 C 0.2888(8) 0.4293(8) 0.8917(15) 0.184(8) Uani 0.5 1 d D U P A 1
C63 C 0.3126(6) 0.500000 0.8854(9) 0.183(7) Uani 1 2 d DS TU P A 1
C64 C 0.2812(9) 0.5586(8) 0.9002(16) 0.199(9) Uani 0.5 1 d D U P A 1
C65 C 0.2810(9) 0.6317(9) 0.8676(18) 0.182(9) Uani 0.5 1 d D U P A 1
C66 C 0.2338(7) 0.6725(14) 0.8388(16) 0.180(8) Uani 0.5 1 d D U P A 1
C67 C 0.1854(7) 0.6398(15) 0.8430(18) 0.165(8) Uani 0.5 1 d D U P A 1
C68 C 0.1376(8) 0.6629(12) 0.7848(11) 0.165(7) Uani 0.5 1 d D U P A 1
C69 C 0.0940(8) 0.6123(10) 0.7582(12) 0.169(8) Uani 0.5 1 d D U P A 1
C70 C 0.0948(7) 0.5412(9) 0.7951(11) 0.158(7) Uani 0.5 1 d D U P A 1
C71 C 0.0729(6) 0.4743(9) 0.7492(9) 0.147(7) Uani 0.5 1 d D U P A 1
C72 C 0.1030(8) 0.4089(11) 0.7873(11) 0.165(8) Uani 0.5 1 d D U P A 1
C73 C 0.1077(9) 0.3418(12) 0.7453(12) 0.175(8) Uani 0.5 1 d D U P A 1
C74 C 0.1559(8) 0.2999(15) 0.7664(13) 0.189(9) Uani 0.5 1 d D U P A 1
C75 C 0.2000(6) 0.3261(15) 0.8302(16) 0.168(8) Uani 0.5 1 d D U P A 1
C76 C 0.2526(7) 0.3108(15) 0.8231(17) 0.188(9) Uani 0.5 1 d D U P A 1
C77 C 0.1952(7) 0.3938(15) 0.876(2) 0.182(8) Uani 0.5 1 d D U P A 1
C78 C 0.2407(7) 0.4437(11) 0.9062(16) 0.167(7) Uani 0.5 1 d D U P A 1
C79 C 0.2360(7) 0.5261(11) 0.9107(16) 0.173(7) Uani 0.5 1 d D U P A 1
C80 C 0.1872(7) 0.5667(13) 0.884(2) 0.180(8) Uani 0.5 1 d D U P A 1
C81 C 0.1410(7) 0.5185(11) 0.8579(10) 0.158(7) Uani 0.5 1 d D U P A 1
C82 C 0.1440(7) 0.4341(11) 0.8539(9) 0.147(7) Uani 0.5 1 d D U P A 1
C83 C 0.1817(9) 0.4297(14) 0.6863(13) 0.112(5) Uani 0.5 1 d . U P A 1
C84 C 0.2073(6) 0.500000 0.6743(9) 0.104(4) Uani 1 2 d S TU P A 1
C85 C 0.2014(8) 0.5504(13) 0.6115(13) 0.115(5) Uani 0.5 1 d . U P A 1
Ni1P Ni 0.45012(8) 0.4868(7) 0.91105(12) 0.080(2) Uani 0.5 1 d D U P B -1
N1P N 0.4274(8) 0.4065(10) 0.9709(10) 0.079(4) Uani 0.5 1 d D U P B -1
N2P N 0.4651(9) 0.4067(11) 0.8421(11) 0.078(4) Uani 0.5 1 d D U P B -1
N3P N 0.4698(9) 0.5676(11) 0.8471(11) 0.082(4) Uani 0.5 1 d D U P B -1
N4P N 0.4335(8) 0.5663(10) 0.9780(10) 0.083(4) Uani 0.5 1 d D U P B -1
C1P C 0.4254(7) 0.3262(12) 0.9591(10) 0.080(4) Uani 0.5 1 d D U P B -1
C2P C 0.4418(7) 0.2884(14) 0.9021(10) 0.080(5) Uani 0.5 1 d D U P B -1
H2P H 0.440476 0.232767 0.901065 0.096 Uiso 0.5 1 calc R U P B -1
C3P C 0.4598(9) 0.3256(12) 0.8468(11) 0.081(4) Uani 0.5 1 d D U P B -1
C4P C 0.4736(8) 0.2855(10) 0.7848(13) 0.084(4) Uani 0.5 1 d D U P B -1
C5P C 0.4881(10) 0.3425(16) 0.7412(13) 0.086(5) Uani 0.5 1 d D U P B -1
C6P C 0.4826(10) 0.4162(12) 0.7774(12) 0.079(4) Uani 0.5 1 d D U P B -1
C7P C 0.4925(5) 0.4876(12) 0.7489(8) 0.081(4) Uani 0.5 1 d D U P B -1
H7P H 0.503979 0.488266 0.703535 0.097 Uiso 0.5 1 calc R U P B -1
C8P C 0.4866(11) 0.5576(12) 0.7825(13) 0.082(4) Uani 0.5 1 d D U P B -1
C9P C 0.4960(10) 0.6352(17) 0.7499(12) 0.089(5) Uani 0.5 1 d D U P B -1
C10P C 0.4848(9) 0.6883(11) 0.7975(14) 0.091(5) Uani 0.5 1 d D U P B -1
C11P C 0.4680(10) 0.6486(13) 0.8565(12) 0.086(4) Uani 0.5 1 d D U P B -1
C12P C 0.4529(8) 0.6858(14) 0.9149(10) 0.084(5) Uani 0.5 1 d D U P B -1
H12P H 0.453100 0.741413 0.915880 0.101 Uiso 0.5 1 calc R U P B -1
C13P C 0.4374(8) 0.6466(12) 0.9719(11) 0.084(4) Uani 0.5 1 d D U P B -1
C14P C 0.4178(8) 0.6869(10) 1.0290(12) 0.082(4) Uani 0.5 1 d D U P B -1
C15P C 0.4040(8) 0.6319(15) 1.0723(10) 0.079(4) Uani 0.5 1 d D U P B -1
C16P C 0.4136(9) 0.5567(11) 1.0409(12) 0.076(4) Uani 0.5 1 d D U P B -1
C17P C 0.4016(5) 0.4864(11) 1.0669(7) 0.077(4) Uani 0.5 1 d D U P B -1
H17P H 0.388708 0.485994 1.110932 0.092 Uiso 0.5 1 calc R U P B -1
C18P C 0.4072(9) 0.4165(11) 1.0335(12) 0.078(4) Uani 0.5 1 d D U P B -1
C19P C 0.3939(9) 0.3414(15) 1.0612(10) 0.084(5) Uani 0.5 1 d D U P B -1
C20P C 0.4059(8) 0.2864(10) 1.0155(12) 0.085(4) Uani 0.5 1 d D U P B -1
C21P C 0.3950(8) 0.1985(11) 1.0148(12) 0.089(5) Uani 0.5 1 d D U P B -1
H21A H 0.421738 0.170813 0.996570 0.107 Uiso 0.5 1 calc R U P B -1
H21B H 0.399631 0.181277 1.069558 0.107 Uiso 0.5 1 calc R U P B -1
C22P C 0.3405(8) 0.1736(18) 0.9631(14) 0.112(8) Uani 0.5 1 d D U P B -1
H22A H 0.337701 0.181177 0.907421 0.167 Uiso 0.5 1 calc R U P B -1
H22B H 0.313603 0.205438 0.975856 0.167 Uiso 0.5 1 calc R U P B -1
H22C H 0.334852 0.118249 0.972494 0.167 Uiso 0.5 1 calc R U P B -1
C23P C 0.4686(7) 0.1970(11) 0.7716(13) 0.092(5) Uani 0.5 1 d D U P B -1
H23A H 0.489581 0.181245 0.736926 0.110 Uiso 0.5 1 calc R U P B -1
H23B H 0.483611 0.170026 0.822847 0.110 Uiso 0.5 1 calc R U P B -1
C24P C 0.4117(7) 0.1710(19) 0.7343(16) 0.095(7) Uani 0.5 1 d D U P B -1
H24A H 0.395766 0.200768 0.685709 0.143 Uiso 0.5 1 calc R U P B -1
H24B H 0.391830 0.180364 0.771301 0.143 Uiso 0.5 1 calc R U P B -1
H24C H 0.410916 0.114984 0.721862 0.143 Uiso 0.5 1 calc R U P B -1
C25P C 0.5164(9) 0.347(2) 0.6771(12) 0.099(6) Uani 0.5 1 d D U P B -1
H25A H 0.531423 0.400012 0.675188 0.119 Uiso 0.5 1 calc R U P B -1
H25B H 0.544641 0.307530 0.685815 0.119 Uiso 0.5 1 calc R U P B -1
C26P C 0.4704(9) 0.330(2) 0.6027(16) 0.098(8) Uani 0.5 1 d D U P B -1
H26A H 0.483874 0.305212 0.563248 0.146 Uiso 0.5 1 calc R U P B -1
H26B H 0.452564 0.379179 0.581284 0.146 Uiso 0.5 1 calc R U P B -1
H26C H 0.445299 0.294846 0.615695 0.146 Uiso 0.5 1 calc R U P B -1
C27P C 0.5009(8) 0.663(2) 0.6689(11) 0.092(5) Uani 0.5 1 d D U P B -1
H27A H 0.510218 0.719332 0.673733 0.110 Uiso 0.5 1 calc R U P B -1
H27B H 0.531128 0.634796 0.660157 0.110 Uiso 0.5 1 calc R U P B -1
C28P C 0.4534(9) 0.653(2) 0.5949(16) 0.094(7) Uani 0.5 1 d D U P B -1
H28A H 0.465664 0.638166 0.550331 0.140 Uiso 0.5 1 calc R U P B -1
H28B H 0.433706 0.702090 0.582889 0.140 Uiso 0.5 1 calc R U P B -1
H28C H 0.430386 0.611489 0.603864 0.140 Uiso 0.5 1 calc R U P B -1
C29P C 0.4872(7) 0.7767(11) 0.7906(13) 0.093(5) Uani 0.5 1 d D U P B -1
H29A H 0.512123 0.789730 0.761302 0.112 Uiso 0.5 1 calc R U P B -1
H29B H 0.501628 0.799059 0.844297 0.112 Uiso 0.5 1 calc R U P B -1
C30P C 0.4344(8) 0.8158(17) 0.7495(15) 0.102(8) Uani 0.5 1 d D U P B -1
H30A H 0.422290 0.800550 0.693718 0.152 Uiso 0.5 1 calc R U P B -1
H30B H 0.438570 0.872864 0.753532 0.152 Uiso 0.5 1 calc R U P B -1
H30C H 0.408283 0.799297 0.774710 0.152 Uiso 0.5 1 calc R U P B -1
C31P C 0.4156(7) 0.7758(11) 1.0378(11) 0.083(5) Uani 0.5 1 d D U P B -1
H31A H 0.416984 0.789168 1.092413 0.099 Uiso 0.5 1 calc R U P B -1
H31B H 0.446372 0.800296 1.027077 0.099 Uiso 0.5 1 calc R U P B -1
C32P C 0.3645(8) 0.8067(15) 0.9796(13) 0.091(6) Uani 0.5 1 d D U P B -1
H32A H 0.364619 0.797066 0.925497 0.137 Uiso 0.5 1 calc R U P B -1
H32B H 0.361656 0.863144 0.987639 0.137 Uiso 0.5 1 calc R U P B -1
H32C H 0.334241 0.779853 0.988316 0.137 Uiso 0.5 1 calc R U P B -1
C33P C 0.3693(8) 0.6643(18) 1.1218(12) 0.087(6) Uani 0.5 1 d D U P B -1
H33A H 0.383225 0.642800 1.175917 0.104 Uiso 0.5 1 calc R U P B -1
H33B H 0.373900 0.721855 1.125822 0.104 Uiso 0.5 1 calc R U P B -1
C34P C 0.3100(9) 0.647(2) 1.0908(17) 0.091(8) Uani 0.5 1 d D U P B -1
H34A H 0.304562 0.593450 1.069477 0.136 Uiso 0.5 1 calc R U P B -1
H34B H 0.292789 0.684201 1.048977 0.136 Uiso 0.5 1 calc R U P B -1
H34C H 0.294787 0.651531 1.133991 0.136 Uiso 0.5 1 calc R U P B -1
C35P C 0.3800(9) 0.3594(18) 1.1382(10) 0.085(6) Uani 0.5 1 d D U P B -1
H35A H 0.391812 0.316197 1.176733 0.102 Uiso 0.5 1 calc R U P B -1
H35B H 0.397292 0.408528 1.162830 0.102 Uiso 0.5 1 calc R U P B -1
C36P C 0.3199(9) 0.368(3) 1.1127(17) 0.089(8) Uani 0.5 1 d D U P B -1
H36A H 0.303532 0.317410 1.092584 0.133 Uiso 0.5 1 calc R U P B -1
H36B H 0.308714 0.407419 1.071053 0.133 Uiso 0.5 1 calc R U P B -1
H36C H 0.308985 0.383779 1.158035 0.133 Uiso 0.5 1 calc R U P B -1

loop_
_atom_site_aniso_label
_atom_site_aniso_U_11
_atom_site_aniso_U_22
_atom_site_aniso_U_33
_atom_site_aniso_U_23
_atom_site_aniso_U_13
_atom_site_aniso_U_12
Ti1 0.084(3) 0.150(5) 0.112(4) -0.037(3) 0.001(3) -0.002(3)
Ti2 0.120(4) 0.208(10) 0.133(6) 0.025(5) -0.005(4) -0.087(6)
Ti3 0.118(4) 0.132(6) 0.142(5) 0.039(4) -0.024(3) -0.018(4)
Ti4 0.051(10) 0.23(3) 0.16(2) -0.097(19) 0.013(11) 0.019(12)
Ti5 0.124(9) 0.209(15) 0.151(12) 0.016(11) -0.004(10) -0.070(12)
Ti6 0.158(10) 0.177(11) 0.171(10) 0.000 -0.028(9) 0.000
C1 0.200(14) 0.212(16) 0.095(11) 0.039(12) 0.053(12) -0.027(14)
C2 0.187(14) 0.212(16) 0.085(9) 0.007(12) -0.002(12) -0.014(13)
C3 0.187(14) 0.236(16) 0.112(12) -0.061(14) 0.014(12) 0.001(14)
C4 0.165(13) 0.270(16) 0.122(12) -0.045(14) 0.072(11) 0.020(14)
C5 0.174(13) 0.273(16) 0.106(11) 0.011(14) 0.088(10) -0.044(14)
C6 0.150(14) 0.278(16) 0.141(13) 0.029(12) 0.083(11) -0.045(13)
C7 0.158(14) 0.205(15) 0.150(13) 0.027(13) 0.078(12) -0.085(13)
C8 0.227(15) 0.166(14) 0.149(14) 0.061(12) 0.060(13) -0.085(13)
C9 0.222(15) 0.171(15) 0.127(12) 0.087(12) 0.034(13) -0.051(14)
C10 0.179(14) 0.135(14) 0.119(12) 0.058(11) 0.031(13) 0.011(13)
C11 0.185(14) 0.168(14) 0.118(13) 0.031(13) -0.011(13) 0.035(14)
C12 0.189(15) 0.193(16) 0.111(11) 0.001(12) -0.033(13) -0.010(13)
C13 0.153(13) 0.183(16) 0.148(13) -0.025(14) -0.057(11) -0.025(13)
C14 0.184(14) 0.192(16) 0.171(14) -0.052(15) -0.046(14) -0.038(15)
C15 0.186(15) 0.202(16) 0.145(13) -0.083(13) -0.012(14) 0.001(14)
C16 0.206(15) 0.198(16) 0.202(16) -0.095(14) 0.018(15) 0.025(15)
C17 0.195(15) 0.222(16) 0.201(15) -0.082(15) 0.053(14) 0.055(14)
C18 0.158(14) 0.244(17) 0.167(14) -0.064(14) 0.074(12) 0.044(13)
C19 0.113(12) 0.259(17) 0.169(13) -0.036(13) 0.061(12) 0.039(13)
C20 0.108(10) 0.280(16) 0.162(12) 0.000 0.077(9) 0.000
C21 0.080(9) 0.276(17) 0.172(12) -0.018(13) 0.051(10) -0.010(13)
C22 0.098(12) 0.249(16) 0.176(14) 0.005(14) 0.009(13) -0.055(14)
C23 0.143(14) 0.205(16) 0.194(14) 0.003(14) 0.039(13) -0.079(14)
C24 0.183(15) 0.128(14) 0.184(15) -0.017(14) 0.028(14) -0.054(13)
C25 0.221(15) 0.104(13) 0.196(14) 0.027(13) 0.050(14) -0.057(14)
C26 0.187(15) 0.057(11) 0.186(14) 0.030(12) 0.035(13) -0.005(12)
C27 0.182(15) 0.094(13) 0.172(14) 0.039(12) 0.007(13) 0.031(13)
C28 0.161(13) 0.135(13) 0.150(13) 0.005(12) 0.049(12) 0.112(11)
C29 0.133(13) 0.164(14) 0.164(14) 0.025(13) -0.003(12) 0.057(13)
C30 0.084(10) 0.199(16) 0.159(13) 0.005(13) 0.012(11) 0.054(12)
C31 0.096(10) 0.172(16) 0.169(13) -0.021(14) -0.044(10) 0.004(14)
C32 0.099(12) 0.187(16) 0.206(15) -0.033(15) -0.034(13) -0.025(14)
C33 0.159(15) 0.182(16) 0.226(16) -0.039(15) -0.046(14) -0.044(14)
C34 0.152(15) 0.155(15) 0.254(17) -0.055(15) -0.004(15) -0.016(14)
C35 0.178(15) 0.156(15) 0.239(16) -0.073(14) 0.026(14) 0.009(15)
C36 0.170(15) 0.147(15) 0.255(16) -0.055(15) 0.042(15) 0.031(15)
C37 0.184(15) 0.197(16) 0.243(16) -0.054(15) 0.034(14) 0.067(14)
C38 0.144(14) 0.215(16) 0.228(16) -0.026(15) 0.033(14) 0.094(13)
C39 0.083(11) 0.235(17) 0.180(14) -0.026(13) 0.057(11) 0.064(12)
C40 0.060(9) 0.283(17) 0.167(14) 0.013(14) 0.026(11) 0.049(13)
C41 0.062(10) 0.277(16) 0.173(14) 0.007(15) -0.011(11) 0.053(13)
C42 0.077(9) 0.240(15) 0.154(12) 0.000(15) -0.041(9) -0.002(14)
C43 0.103(13) 0.240(16) 0.175(14) -0.031(15) -0.023(13) -0.037(15)
C44 0.168(16) 0.192(15) 0.171(15) -0.055(14) -0.021(14) -0.041(14)
C45 0.180(15) 0.125(14) 0.176(14) -0.051(13) 0.012(14) -0.036(14)
C46 0.212(15) 0.091(12) 0.157(14) -0.069(12) 0.030(13) -0.011(13)
C47 0.187(15) 0.061(11) 0.180(14) -0.045(12) 0.043(13) 0.015(13)
C48 0.182(15) 0.121(14) 0.180(14) -0.045(13) 0.066(13) 0.062(13)
C49 0.179(14) 0.164(15) 0.204(14) -0.008(14) 0.061(13) 0.102(12)
C50 0.114(12) 0.174(15) 0.183(13) 0.008(13) 0.082(11) 0.080(11)
C51 0.076(9) 0.214(16) 0.172(13) 0.045(12) 0.037(11) 0.058(12)
C52 0.076(9) 0.206(17) 0.204(13) 0.021(13) 0.053(11) 0.002(12)
C53 0.090(12) 0.191(16) 0.223(15) 0.026(15) -0.005(13) -0.034(13)
C54 0.144(14) 0.187(16) 0.256(16) 0.024(15) 0.030(14) -0.042(14)
C55 0.129(14) 0.144(15) 0.248(17) -0.006(15) 0.046(14) -0.022(13)
C56 0.164(14) 0.139(15) 0.237(16) 0.032(15) 0.062(14) -0.007(14)
C57 0.169(14) 0.137(14) 0.240(16) 0.013(15) 0.029(15) 0.032(14)
C58 0.163(14) 0.163(15) 0.228(16) 0.037(15) 0.004(14) 0.055(14)
C59 0.141(13) 0.196(16) 0.200(15) 0.009(15) 0.019(14) 0.095(13)
C60 0.076(11) 0.225(16) 0.188(15) 0.046(14) -0.029(11) 0.064(12)
C61 0.112(12) 0.223(15) 0.161(15) 0.055(14) -0.033(12) 0.068(13)
C62 0.126(12) 0.252(16) 0.126(13) 0.046(13) -0.031(11) 0.046(13)
C63 0.126(12) 0.246(15) 0.127(11) 0.000 -0.032(9) 0.000
C64 0.180(15) 0.248(16) 0.124(13) -0.026(13) -0.017(13) -0.016(14)
C65 0.189(16) 0.185(15) 0.133(14) -0.047(14) -0.006(14) -0.030(15)
C66 0.216(16) 0.160(15) 0.155(14) -0.081(13) 0.044(14) -0.018(15)
C67 0.202(15) 0.180(16) 0.141(14) -0.051(13) 0.093(12) 0.014(14)
C68 0.178(14) 0.165(15) 0.182(14) -0.041(13) 0.101(12) 0.041(13)
C69 0.146(13) 0.191(16) 0.198(14) -0.010(14) 0.097(12) 0.080(13)
C70 0.134(12) 0.196(17) 0.178(13) 0.050(12) 0.097(11) 0.047(12)
C71 0.092(10) 0.196(17) 0.170(13) 0.050(12) 0.066(10) 0.006(11)
C72 0.133(13) 0.188(17) 0.196(14) 0.064(14) 0.083(12) -0.017(13)
C73 0.128(13) 0.174(16) 0.224(15) 0.060(15) 0.053(13) -0.027(13)
C74 0.160(14) 0.160(15) 0.236(16) 0.092(14) 0.047(14) -0.008(14)
C75 0.134(13) 0.175(15) 0.186(15) 0.118(13) 0.037(13) 0.021(13)
C76 0.144(13) 0.191(15) 0.197(15) 0.078(14) 0.006(14) 0.044(13)
C77 0.166(13) 0.224(16) 0.156(13) 0.106(13) 0.050(12) 0.026(14)
C78 0.129(12) 0.256(16) 0.109(11) 0.070(14) 0.026(11) 0.024(14)
C79 0.166(12) 0.251(17) 0.102(10) 0.000(14) 0.040(10) 0.005(15)
C80 0.196(14) 0.228(17) 0.130(12) -0.004(14) 0.072(13) 0.006(14)
C81 0.155(11) 0.216(17) 0.137(11) 0.041(13) 0.097(9) -0.008(14)
C82 0.124(11) 0.202(16) 0.146(12) 0.105(12) 0.087(10) 0.017(12)
C83 0.108(11) 0.106(12) 0.113(10) 0.023(8) 0.023(9) -0.014(8)
C84 0.099(8) 0.099(10) 0.103(8) 0.000 0.016(7) 0.000
C85 0.094(10) 0.123(12) 0.108(10) 0.022(8) 0.002(9) -0.017(8)
Ni1P 0.0572(11) 0.131(7) 0.0533(10) -0.012(2) 0.0173(8) 0.005(2)
N1P 0.052(6) 0.125(9) 0.057(6) -0.012(6) 0.013(5) 0.006(6)
N2P 0.051(6) 0.126(9) 0.056(6) -0.015(6) 0.013(5) 0.009(6)
N3P 0.059(6) 0.130(9) 0.056(6) -0.013(6) 0.014(5) -0.005(6)
N4P 0.056(6) 0.128(9) 0.060(6) -0.009(6) 0.013(5) -0.001(6)
C1P 0.054(7) 0.123(9) 0.057(6) -0.004(7) 0.009(6) 0.012(7)
C2P 0.054(7) 0.124(10) 0.057(7) -0.001(7) 0.011(6) 0.009(7)
C3P 0.052(6) 0.126(9) 0.062(7) -0.007(7) 0.013(6) 0.012(7)
C4P 0.048(7) 0.133(10) 0.069(7) -0.017(7) 0.013(6) 0.017(7)
C5P 0.057(7) 0.138(10) 0.064(7) -0.015(7) 0.023(6) 0.020(7)
C6P 0.047(6) 0.130(10) 0.061(6) -0.012(7) 0.016(5) 0.010(7)
C7P 0.053(5) 0.127(11) 0.063(6) -0.012(8) 0.019(5) -0.002(8)
C8P 0.054(6) 0.133(10) 0.059(6) -0.015(7) 0.015(6) -0.006(7)
C9P 0.059(7) 0.140(10) 0.065(7) -0.005(7) 0.016(6) -0.016(7)
C10P 0.063(7) 0.137(10) 0.067(7) -0.009(7) 0.012(6) -0.013(8)
C11P 0.061(7) 0.132(10) 0.058(7) -0.012(7) 0.007(6) -0.004(7)
C12P 0.058(8) 0.126(10) 0.059(7) -0.014(8) 0.007(7) 0.001(8)
C13P 0.057(7) 0.125(10) 0.061(7) -0.013(7) 0.008(6) 0.000(7)
C14P 0.059(7) 0.123(10) 0.059(7) -0.018(7) 0.010(6) 0.007(7)
C15P 0.059(7) 0.122(10) 0.055(7) -0.022(7) 0.015(6) 0.007(7)
C16P 0.055(6) 0.122(10) 0.053(6) -0.015(7) 0.017(5) 0.006(7)
C17P 0.050(5) 0.125(11) 0.055(5) -0.009(8) 0.014(4) 0.002(8)
C18P 0.054(6) 0.128(10) 0.052(6) -0.005(7) 0.018(5) 0.002(7)
C19P 0.061(7) 0.133(10) 0.055(7) 0.001(7) 0.011(6) 0.006(7)
C20P 0.061(7) 0.127(10) 0.058(7) 0.004(7) 0.007(6) 0.011(7)
C21P 0.068(10) 0.130(12) 0.062(9) 0.005(9) 0.007(8) 0.011(10)
C22P 0.087(14) 0.143(18) 0.074(12) 0.009(12) -0.018(12) -0.010(14)
C23P 0.048(9) 0.140(12) 0.079(10) -0.020(9) 0.007(8) 0.016(9)
C24P 0.046(11) 0.148(17) 0.086(14) -0.017(12) 0.013(11) 0.007(12)
C25P 0.067(10) 0.153(12) 0.079(9) -0.005(9) 0.026(8) 0.028(9)
C26P 0.070(14) 0.163(19) 0.070(13) -0.002(12) 0.036(11) 0.038(13)
C27P 0.052(9) 0.148(12) 0.075(9) -0.003(9) 0.020(8) -0.023(9)
C28P 0.056(12) 0.161(18) 0.069(11) 0.007(12) 0.026(10) -0.034(12)
C29P 0.069(9) 0.136(12) 0.069(9) -0.005(9) 0.013(8) -0.011(9)
C30P 0.060(14) 0.140(17) 0.087(13) 0.005(12) -0.004(13) -0.016(15)
C31P 0.062(8) 0.124(11) 0.058(8) -0.015(8) 0.015(7) 0.011(8)
C32P 0.065(13) 0.127(16) 0.066(12) -0.007(11) -0.003(10) 0.017(12)
C33P 0.068(9) 0.132(13) 0.062(9) -0.012(9) 0.023(8) -0.002(9)
C34P 0.079(12) 0.135(19) 0.068(15) -0.026(15) 0.037(11) -0.010(13)
C35P 0.066(9) 0.139(13) 0.051(8) 0.003(8) 0.018(7) -0.002(9)
C36P 0.088(14) 0.128(18) 0.049(12) -0.015(11) 0.019(9) 0.009(13)

loop_
_atom_type_symbol
_atom_type_description
_atom_type_scat_dispersion_real
_atom_type_scat_dispersion_imag
_atom_type_scat_source
C C 0.0181 0.0091 'International Tables Vol C Tables 4.2.6.8 and 6.1.1.4'
H H 0.0000 0.0000 'International Tables Vol C Tables 4.2.6.8 and 6.1.1.4'
N N 0.0311 0.0180 'International Tables Vol C Tables 4.2.6.8 and 6.1.1.4'
Ni Ni -3.0029 0.5091 'International Tables Vol C Tables 4.2.6.8 and 6.1.1.4'
S S 0.3331 0.5567 'International Tables Vol C Tables 4.2.6.8 and 6.1.1.4'
Ti Ti 0.2191 1.8069 'International Tables Vol C Tables 4.2.6.8 and 6.1.1.4'

loop_
_geom_angle_atom_site_label_1
_geom_angle_atom_site_label_2
_geom_angle_atom_site_label_3
_geom_angle
_geom_angle_site_symmetry_1
_geom_angle_site_symmetry_3
_geom_angle_publ_flag
Ti1 Ti1 Ti4 89.9(9) 6_565 6_565 ?
Ti1 Ti1 C11 122.1(5) 6_565 6_565 ?
Ti1 Ti1 C12 87.0(5) 6_565 6_565 ?
Ti1 Ti1 C13 77.4(5) 6_565 . ?
Ti1 Ti1 C14 111.1(6) 6_565 . ?
Ti1 Ti1 C29 122.2(4) 6_565 6_565 ?
Ti1 Ti1 C33 132.1(6) 6_565 . ?
Ti1 Ti1 C83 99.5(7) 6_565 . ?
Ti1 Ti1 C84 65.6(2) 6_565 . ?
Ti1 Ti1 C85 34.3(6) 6_565 . ?
Ti4 Ti1 C11 118.1(9) 6_565 6_565 ?
Ti4 Ti1 C12 136.8(8) 6_565 6_565 ?
Ti4 Ti1 C13 114.2(8) 6_565 . ?
Ti4 Ti1 C14 123.9(9) 6_565 . ?
Ti4 Ti1 C29 80.3(9) 6_565 6_565 ?
Ti4 Ti1 C33 90.8(10) 6_565 . ?
Ti4 Ti1 C83 36.7(8) 6_565 . ?
Ti4 Ti1 C84 61.6(8) 6_565 . ?
Ti4 Ti1 C85 89.4(11) 6_565 . ?
C11 Ti1 C12 37.2(5) 6_565 6_565 ?
C11 Ti1 C13 45.5(9) 6_565 . ?
C11 Ti1 C14 11.3(8) 6_565 . ?
C11 Ti1 C29 38.0(5) 6_565 6_565 ?
C11 Ti1 C33 27.7(7) 6_565 . ?
C12 Ti1 C13 23.8(6) 6_565 . ?
C12 Ti1 C29 65.4(6) 6_565 6_565 ?
C13 Ti1 C29 56.8(7) . 6_565 ?
C14 Ti1 C12 26.0(8) . 6_565 ?
C14 Ti1 C13 35.6(5) . . ?
C14 Ti1 C29 44.1(6) . 6_565 ?
C14 Ti1 C33 36.6(5) . . ?
C33 Ti1 C12 61.2(8) . 6_565 ?
C33 Ti1 C13 59.0(6) . . ?
C33 Ti1 C29 13.9(7) . 6_565 ?
C83 Ti1 C11 133.9(9) . 6_565 ?
C83 Ti1 C12 170.1(9) . 6_565 ?
C83 Ti1 C13 150.9(9) . . ?
C83 Ti1 C14 144.8(9) . . ?
C83 Ti1 C29 104.6(8) . 6_565 ?
C83 Ti1 C33 109.0(9) . . ?
C83 Ti1 C84 40.7(7) . . ?
C83 Ti1 C85 78.8(9) . . ?
C84 Ti1 C11 172.1(6) . 6_565 ?
C84 Ti1 C12 148.8(7) . 6_565 ?
C84 Ti1 C13 142.4(6) . . ?
C84 Ti1 C14 174.1(8) . . ?
C84 Ti1 C29 141.7(7) . 6_565 ?
C84 Ti1 C33 149.3(8) . . ?
C85 Ti1 Ti1 89.5(12) 6_565 6_565 ?
C85 Ti1 Ti4 89.1(13) 6_565 6_565 ?
C85 Ti1 C11 135.8(13) 6_565 6_565 ?
C85 Ti1 C11 147.1(8) . 6_565 ?
C85 Ti1 C12 110.4(8) . 6_565 ?
C85 Ti1 C12 133.9(13) 6_565 6_565 ?
C85 Ti1 C13 152.8(14) 6_565 . ?
C85 Ti1 C13 108.7(8) . . ?
C85 Ti1 C14 136.3(9) . . ?
C85 Ti1 C14 139.5(13) 6_565 . ?
C85 Ti1 C29 146.2(13) 6_565 6_565 ?
C85 Ti1 C29 154.9(8) . 6_565 ?
C85 Ti1 C33 166.3(8) . . ?
C85 Ti1 C33 138.5(13) 6_565 . ?
C85 Ti1 C83 54.2(13) 6_565 . ?
C85 Ti1 C84 38.0(11) 6_565 . ?
C85 Ti1 C84 38.4(6) . . ?
C85 Ti1 C85 55.2(16) 6_565 . ?
Ti3 Ti2 Ti5 99.7(13) 6_565 6_565 ?
Ti3 Ti2 C22 107.1(6) 6_565 . ?
Ti3 Ti2 C23 127.2(7) 6_565 . ?
Ti3 Ti2 C24 100.8(6) 6_565 . ?
Ti3 Ti2 C39 135.9(7) 6_565 6_565 ?
Ti3 Ti2 C40 107.3(6) 6_565 6_565 ?
Ti3 Ti2 C59 81.3(7) 6_565 6_565 ?
Ti3 Ti2 C84 62.3(5) 6_565 . ?
Ti5 Ti2 Ti3 121(3) . 6_565 ?
Ti5 Ti2 Ti5 21.1(19) . 6_565 ?
Ti5 Ti2 C22 86(3) . . ?
Ti5 Ti2 C23 101(3) . . ?
Ti5 Ti2 C24 137(3) . . ?
Ti5 Ti2 C24 155.7(15) 6_565 . ?
Ti5 Ti2 C38 115(3) . 6_565 ?
Ti5 Ti2 C39 80(3) . 6_565 ?
Ti5 Ti2 C40 73.5(13) 6_565 6_565 ?
Ti5 Ti2 C40 71(2) . 6_565 ?
Ti5 Ti2 C59 147(3) . 6_565 ?
Ti5 Ti2 C84 70(2) . . ?
Ti5 Ti2 C85 69(2) . . ?
C22 Ti2 Ti5 89.8(14) . 6_565 ?
C22 Ti2 C23 41.6(6) . . ?
C22 Ti2 C24 71.7(7) . . ?
C22 Ti2 C39 30.8(8) . 6_565 ?
C22 Ti2 C40 16.4(10) . 6_565 ?
C22 Ti2 C59 63.1(9) . 6_565 ?
C22 Ti2 C84 138.4(8) . . ?
C23 Ti2 Ti5 116.6(15) . 6_565 ?
C23 Ti2 C24 39.3(5) . . ?
C23 Ti2 C40 54.9(9) . 6_565 ?
C23 Ti2 C59 48.4(8) . 6_565 ?
C23 Ti2 C84 170.3(8) . . ?
C24 Ti2 C40 87.9(8) . 6_565 ?
C38 Ti2 Ti3 120.6(8) 6_565 6_565 ?
C38 Ti2 Ti5 133.1(15) 6_565 6_565 ?
C38 Ti2 C22 57.8(9) 6_565 . ?
C38 Ti2 C23 18.3(9) 6_565 . ?
C38 Ti2 C24 22.6(8) 6_565 . ?
C38 Ti2 C39 40.7(6) 6_565 6_565 ?
C38 Ti2 C40 72.4(8) 6_565 6_565 ?
C38 Ti2 C59 39.4(6) 6_565 6_565 ?
C38 Ti2 C84 163.6(9) 6_565 . ?
C38 Ti2 C85 126.2(10) 6_565 . ?
C39 Ti2 Ti5 93.9(14) 6_565 6_565 ?
C39 Ti2 C23 22.8(8) 6_565 . ?
C39 Ti2 C24 62.1(7) 6_565 . ?
C39 Ti2 C40 38.1(5) 6_565 6_565 ?
C39 Ti2 C59 67.8(7) 6_565 6_565 ?
C39 Ti2 C84 149.7(8) 6_565 . ?
C59 Ti2 Ti5 151.4(14) 6_565 6_565 ?
C59 Ti2 C24 25.0(8) 6_565 . ?
C59 Ti2 C40 78.9(8) 6_565 6_565 ?
C59 Ti2 C84 141.1(8) 6_565 . ?
C84 Ti2 Ti5 56.2(13) . 6_565 ?
C84 Ti2 C24 147.0(8) . . ?
C84 Ti2 C40 123.3(8) . 6_565 ?
C85 Ti2 Ti3 92.5(8) . 6_565 ?
C85 Ti2 Ti5 69.4(12) . 6_565 ?
C85 Ti2 C22 153.8(11) . . ?
C85 Ti2 C23 134.6(9) . . ?
C85 Ti2 C24 122.4(10) . . ?
C85 Ti2 C39 131.5(10) . 6_565 ?
C85 Ti2 C40 140.4(10) . 6_565 ?
C85 Ti2 C59 139.2(11) . 6_565 ?
C85 Ti2 C84 39.3(7) . . ?
Ti2 Ti3 C44 80.7(7) 6_565 6_565 ?
Ti2 Ti3 C60 70.5(6) 6_565 . ?
Ti2 Ti3 C61 106.5(7) 6_565 . ?
Ti2 Ti3 C62 133.7(6) 6_565 . ?
Ti2 Ti3 C64 141.5(6) 6_565 6_565 ?
Ti2 Ti3 C65 121.6(7) 6_565 6_565 ?
Ti2 Ti3 C66 121.8(7) 6_565 6_565 ?
Ti2 Ti3 C76 105.1(7) 6_565 . ?
Ti2 Ti3 C84 63.8(5) 6_565 . ?
Ti6 Ti3 Ti2 119.9(14) . 6_565 ?
Ti6 Ti3 C44 135.0(12) . 6_565 ?
Ti6 Ti3 C60 132.6(12) . . ?
Ti6 Ti3 C61 119.4(12) . . ?
Ti6 Ti3 C62 80.1(11) . . ?
Ti6 Ti3 C64 72.3(11) . 6_565 ?
Ti6 Ti3 C65 109.7(12) . 6_565 ?
Ti6 Ti3 C66 117.6(14) . 6_565 ?
Ti6 Ti3 C76 134.9(14) . . ?
Ti6 Ti3 C83 86.0(12) . . ?
Ti6 Ti3 C84 65.0(11) . . ?
C44 Ti3 C60 13.1(8) 6_565 . ?
C44 Ti3 C62 60.0(8) 6_565 . ?
C44 Ti3 C64 68.9(7) 6_565 6_565 ?
C44 Ti3 C66 65.2(8) 6_565 6_565 ?
C44 Ti3 C76 49.9(8) 6_565 . ?
C44 Ti3 C84 143.6(9) 6_565 . ?
C61 Ti3 C44 25.9(9) . 6_565 ?
C61 Ti3 C60 37.6(5) . . ?
C61 Ti3 C62 39.3(5) . . ?
C61 Ti3 C64 47.4(7) . 6_565 ?
C61 Ti3 C66 48.2(7) . 6_565 ?
C61 Ti3 C76 39.8(5) . . ?
C61 Ti3 C84 168.7(8) . . ?
C62 Ti3 C60 66.5(6) . . ?
C62 Ti3 C64 9.0(7) . 6_565 ?
C62 Ti3 C66 64.8(7) . 6_565 ?
C62 Ti3 C76 68.8(6) . . ?
C62 Ti3 C84 143.5(6) . . ?
C64 Ti3 C60 75.5(7) 6_565 . ?
C65 Ti3 C44 41.5(6) 6_565 6_565 ?
C65 Ti3 C60 53.3(7) 6_565 . ?
C65 Ti3 C61 15.7(8) 6_565 . ?
C65 Ti3 C62 32.2(6) 6_565 . ?
C65 Ti3 C64 38.2(5) 6_565 6_565 ?
C65 Ti3 C66 38.8(5) 6_565 6_565 ?
C65 Ti3 C76 37.3(8) 6_565 . ?
C65 Ti3 C84 174.4(8) 6_565 . ?
C66 Ti3 C60 78.2(7) 6_565 . ?
C66 Ti3 C64 66.3(6) 6_565 6_565 ?
C66 Ti3 C76 18.6(8) 6_565 . ?
C76 Ti3 C60 62.1(6) . . ?
C76 Ti3 C64 73.1(7) . 6_565 ?
C83 Ti3 Ti2 75.2(8) . 6_565 ?
C83 Ti3 C44 139.0(10) . 6_565 ?
C83 Ti3 C60 137.8(10) . . ?
C83 Ti3 C61 145.4(9) . . ?
C83 Ti3 C62 151.0(9) . . ?
C83 Ti3 C64 143.2(9) . 6_565 ?
C83 Ti3 C65 139.4(9) . 6_565 ?
C83 Ti3 C66 100.6(9) . 6_565 ?
C83 Ti3 C76 105.7(9) . . ?
C83 Ti3 C84 40.8(7) . . ?
C84 Ti3 C60 131.4(7) . . ?
C84 Ti3 C64 136.9(6) . 6_565 ?
C84 Ti3 C66 141.0(7) . 6_565 ?
C84 Ti3 C76 145.4(7) . . ?
Ti1 Ti4 C30 72.9(9) 6_565 . ?
Ti1 Ti4 C49 101.4(14) 6_565 . ?
Ti1 Ti4 C50 126.6(15) 6_565 . ?
Ti1 Ti4 C51 109.8(12) 6_565 . ?
Ti1 Ti4 C52 126.6(11) 6_565 6_565 ?
Ti1 Ti4 C53 105.1(13) 6_565 6_565 ?
Ti1 Ti4 C83 84.6(9) 6_565 . ?
Ti1 Ti4 C84 66.1(8) 6_565 . ?
Ti1 Ti4 C85 33.2(7) 6_565 . ?
Ti4 Ti4 Ti1 90.1(9) 6_565 6_565 ?
Ti4 Ti4 C30 91.2(8) 6_565 . ?
Ti4 Ti4 C49 156.7(7) 6_565 . ?
Ti4 Ti4 C50 122.3(9) 6_565 . ?
Ti4 Ti4 C51 89.7(9) 6_565 . ?
Ti4 Ti4 C52 79.2(8) 6_565 6_565 ?
Ti4 Ti4 C53 112.2(9) 6_565 6_565 ?
Ti4 Ti4 C83 29.4(7) 6_565 . ?
Ti4 Ti4 C84 64.7(8) 6_565 . ?
Ti4 Ti4 C85 89.8(10) 6_565 . ?
C30 Ti4 C49 73.4(9) . . ?
C50 Ti4 C30 65.9(7) . . ?
C50 Ti4 C49 35.5(5) . . ?
C50 Ti4 C52 43.7(8) . 6_565 ?
C50 Ti4 C83 144.1(16) . . ?
C51 Ti4 C30 36.9(6) . . ?
C51 Ti4 C49 67.5(8) . . ?
C51 Ti4 C50 40.3(5) . . ?
C51 Ti4 C52 20.3(6) . 6_565 ?
C51 Ti4 C83 118.7(14) . . ?
C51 Ti4 C85 142.9(14) . . ?
C52 Ti4 C30 55.4(7) 6_565 . ?
C52 Ti4 C49 77.7(9) 6_565 . ?
C52 Ti4 C83 105.7(14) 6_565 . ?
C53 Ti4 C30 38.7(7) 6_565 . ?
C53 Ti4 C49 45.4(9) 6_565 . ?
C53 Ti4 C50 27.2(6) 6_565 . ?
C53 Ti4 C51 22.8(8) 6_565 . ?
C53 Ti4 C52 38.9(6) 6_565 6_565 ?
C53 Ti4 C83 141.4(14) 6_565 . ?
C53 Ti4 C85 134.9(17) 6_565 . ?
C83 Ti4 Ti1 79.2(17) 6_565 6_565 ?
C83 Ti4 Ti4 105.9(17) 6_565 6_565 ?
C83 Ti4 C30 147(2) 6_565 . ?
C83 Ti4 C30 116.8(11) . . ?
C83 Ti4 C49 169.6(12) . . ?
C83 Ti4 C49 96.1(19) 6_565 . ?
C83 Ti4 C50 122.0(19) 6_565 . ?
C83 Ti4 C51 162(2) 6_565 . ?
C83 Ti4 C52 154(2) 6_565 6_565 ?
C83 Ti4 C53 142(2) 6_565 6_565 ?
C83 Ti4 C83 76.5(19) 6_565 . ?
C83 Ti4 C84 43.9(13) 6_565 . ?
C83 Ti4 C85 47.8(14) 6_565 . ?
C84 Ti4 C30 131.4(12) . . ?
C84 Ti4 C49 138.5(13) . . ?
C84 Ti4 C50 162.6(13) . . ?
C84 Ti4 C51 153.5(15) . . ?
C84 Ti4 C52 142.4(16) . 6_565 ?
C84 Ti4 C53 170.0(14) . 6_565 ?
C84 Ti4 C83 36.8(7) . . ?
C84 Ti4 C85 38.5(7) . . ?
C85 Ti4 C30 106.1(13) . . ?
C85 Ti4 C49 110.9(15) . . ?
C85 Ti4 C50 146.0(18) . . ?
C85 Ti4 C52 157.7(13) . 6_565 ?
C85 Ti4 C83 69.7(10) . . ?
Ti2 Ti5 Ti2 126(3) . 6_565 ?
Ti2 Ti5 Ti5 143(3) . 6_565 ?
Ti2 Ti5 C7 79(2) . . ?
Ti2 Ti5 C7 152(2) 6_565 . ?
Ti2 Ti5 C19 104(3) . 6_565 ?
Ti2 Ti5 C20 135(3) . . ?
Ti2 Ti5 C20 86.7(16) 6_565 . ?
Ti2 Ti5 C21 107(3) . . ?
Ti2 Ti5 C22 111.3(19) 6_565 . ?
Ti2 Ti5 C22 67(2) . . ?
Ti2 Ti5 C39 72(2) . 6_565 ?
Ti2 Ti5 C40 82(2) . 6_565 ?
Ti2 Ti5 C84 82(3) . . ?
Ti2 Ti5 C85 79(3) . . ?
Ti5 Ti5 Ti2 16.3(12) 6_565 6_565 ?
Ti5 Ti5 C7 136.8(12) 6_565 . ?
Ti5 Ti5 C19 109.9(12) 6_565 6_565 ?
Ti5 Ti5 C20 73.2(10) 6_565 . ?
Ti5 Ti5 C21 80.0(11) 6_565 . ?
Ti5 Ti5 C22 114.1(12) 6_565 . ?
Ti5 Ti5 C39 128.1(13) 6_565 6_565 ?
Ti5 Ti5 C40 97.4(12) 6_565 6_565 ?
Ti5 Ti5 C84 71.5(12) 6_565 . ?
Ti5 Ti5 C85 96.8(14) 6_565 . ?
C19 Ti5 Ti2 124(2) 6_565 6_565 ?
C19 Ti5 C7 28.0(8) 6_565 . ?
C19 Ti5 C20 37.4(9) 6_565 . ?
C19 Ti5 C22 63.6(12) 6_565 . ?
C19 Ti5 C39 38.5(8) 6_565 6_565 ?
C19 Ti5 C40 64.3(13) 6_565 6_565 ?
C20 Ti5 C7 65.4(13) . . ?
C21 Ti5 Ti2 84.8(17) . 6_565 ?
C21 Ti5 C7 75.7(14) . . ?
C21 Ti5 C19 54.8(12) . 6_565 ?
C21 Ti5 C20 38.9(9) . . ?
C21 Ti5 C22 40.5(8) . . ?
C21 Ti5 C39 48.5(12) . 6_565 ?
C21 Ti5 C40 25.4(7) . 6_565 ?
C22 Ti5 C7 65.3(12) . . ?
C22 Ti5 C20 73.0(14) . . ?
C39 Ti5 Ti2 133(2) 6_565 6_565 ?
C39 Ti5 C7 36.5(9) 6_565 . ?
C39 Ti5 C20 62.6(13) 6_565 . ?
C39 Ti5 C22 29.0(9) 6_565 . ?
C39 Ti5 C40 38.7(8) 6_565 6_565 ?
C40 Ti5 Ti2 96.3(18) 6_565 6_565 ?
C40 Ti5 C7 74.4(13) 6_565 . ?
C40 Ti5 C20 62.3(13) 6_565 . ?
C40 Ti5 C22 17.1(9) 6_565 . ?
C84 Ti5 Ti2 61.1(12) . 6_565 ?
C84 Ti5 C7 143(2) . . ?
C84 Ti5 C19 161(2) . 6_565 ?
C84 Ti5 C20 142.4(19) . . ?
C84 Ti5 C21 141(2) . . ?
C84 Ti5 C22 134(2) . . ?
C84 Ti5 C39 154(2) . 6_565 ?
C84 Ti5 C40 135(2) . 6_565 ?
C85 Ti5 Ti2 94.1(17) . 6_565 ?
C85 Ti5 C7 103(2) . . ?
C85 Ti5 C19 121(2) . 6_565 ?
C85 Ti5 C20 133(2) . . ?
C85 Ti5 C21 172(2) . . ?
C85 Ti5 C22 146(2) . . ?
C85 Ti5 C39 133(2) . 6_565 ?
C85 Ti5 C40 162(3) . 6_565 ?
C85 Ti5 C84 41.6(11) . . ?
Ti3 Ti6 Ti3 129(3) . 6_565 ?
Ti3 Ti6 C62 120.7(14) . 6_565 ?
Ti3 Ti6 C62 63.7(8) . . ?
Ti3 Ti6 C62 63.7(8) 6_565 6_565 ?
Ti3 Ti6 C62 120.7(14) 6_565 . ?
Ti3 Ti6 C63 85.2(10) . . ?
Ti3 Ti6 C63 85.2(10) 6_565 . ?
Ti3 Ti6 C64 120.0(13) . . ?
Ti3 Ti6 C64 71.4(8) . 6_565 ?
Ti3 Ti6 C64 120.0(13) 6_565 6_565 ?
Ti3 Ti6 C64 71.4(8) 6_565 . ?
Ti3 Ti6 C78 132.4(14) . 6_565 ?
Ti3 Ti6 C78 83.7(10) 6_565 6_565 ?
Ti3 Ti6 C78 83.7(10) . . ?
Ti3 Ti6 C78 132.4(14) 6_565 . ?
Ti3 Ti6 C79 97.8(11) 6_565 . ?
Ti3 Ti6 C79 97.8(11) . 6_565 ?
Ti3 Ti6 C79 120.7(13) . . ?
Ti3 Ti6 C79 120.7(13) 6_565 6_565 ?
Ti3 Ti6 C84 76.4(12) . . ?
Ti3 Ti6 C84 76.4(12) 6_565 . ?
C62 Ti6 C62 63.9(9) . 6_565 ?
C63 Ti6 C62 35.5(5) . 6_565 ?
C63 Ti6 C62 35.5(5) . . ?
C64 Ti6 C62 8.8(7) . 6_565 ?
C64 Ti6 C62 8.8(7) 6_565 . ?
C64 Ti6 C62 59.5(7) 6_565 6_565 ?
C64 Ti6 C62 59.5(7) . . ?
C64 Ti6 C63 36.1(5) 6_565 . ?
C64 Ti6 C63 36.1(5) . . ?
C64 Ti6 C64 54.0(9) 6_565 . ?
C64 Ti6 C78 61.5(8) 6_565 6_565 ?
C64 Ti6 C78 61.5(8) . . ?
C64 Ti6 C78 29.3(7) 6_565 . ?
C64 Ti6 C78 29.3(7) . 6_565 ?
C78 Ti6 C62 36.4(5) 6_565 6_565 ?
C78 Ti6 C62 36.4(5) . . ?
C78 Ti6 C62 69.8(10) 6_565 . ?
C78 Ti6 C62 69.8(10) . 6_565 ?
C78 Ti6 C63 61.2(8) 6_565 . ?
C78 Ti6 C63 61.2(8) . . ?
C78 Ti6 C78 51.5(11) 6_565 . ?
C79 Ti6 C62 61.3(8) . . ?
C79 Ti6 C62 45.6(8) 6_565 . ?
C79 Ti6 C62 61.3(8) 6_565 6_565 ?
C79 Ti6 C62 45.6(8) . 6_565 ?
C79 Ti6 C63 61.9(8) 6_565 . ?
C79 Ti6 C63 61.9(8) . . ?
C79 Ti6 C64 37.2(6) 6_565 6_565 ?
C79 Ti6 C64 52.6(9) 6_565 . ?
C79 Ti6 C64 37.2(6) . . ?
C79 Ti6 C64 52.6(9) . 6_565 ?
C79 Ti6 C78 14.2(9) . 6_565 ?
C79 Ti6 C78 14.2(9) 6_565 . ?
C79 Ti6 C78 37.9(6) 6_565 6_565 ?
C79 Ti6 C78 37.9(6) . . ?
C79 Ti6 C79 24.0(10) 6_565 . ?
C84 Ti6 C62 138.6(12) . . ?
C84 Ti6 C62 138.6(12) . 6_565 ?
C84 Ti6 C63 135.7(17) . . ?
C84 Ti6 C64 147.2(11) . 6_565 ?
C84 Ti6 C64 147.2(11) . . ?
C84 Ti6 C78 151.2(8) . . ?
C84 Ti6 C78 151.2(8) . 6_565 ?
C84 Ti6 C79 159.3(13) . . ?
C84 Ti6 C79 159.3(13) . 6_565 ?
C2 C1 C16 111.9(15) . 6_565 ?
C2 C1 C17 150.7(19) . 6_565 ?
C2 C1 C18 144.6(16) . 6_565 ?
C3 C1 C2 10.2(15) 6_565 . ?
C3 C1 C4 87(3) 6_565 6_565 ?
C3 C1 C5 97.3(17) 6_565 . ?
C3 C1 C9 131(3) 6_565 . ?
C3 C1 C15 73.3(19) 6_565 6_565 ?
C3 C1 C16 121(3) 6_565 6_565 ?
C3 C1 C17 155(4) 6_565 6_565 ?
C3 C1 C18 136(3) 6_565 6_565 ?
C4 C1 C2 97.1(14) 6_565 . ?
C4 C1 C5 10.4(11) 6_565 . ?
C4 C1 C9 126(2) 6_565 . ?
C4 C1 C15 151(3) 6_565 6_565 ?
C4 C1 C16 139(2) 6_565 6_565 ?
C4 C1 C17 95.9(15) 6_565 6_565 ?
C4 C1 C18 52.5(10) 6_565 6_565 ?
C5 C1 C2 107.3(8) . . ?
C5 C1 C16 129.8(16) . 6_565 ?
C5 C1 C17 85.8(13) . 6_565 ?
C5 C1 C18 42.2(12) . 6_565 ?
C9 C1 C2 122.3(17) . . ?
C9 C1 C5 116.4(17) . . ?
C9 C1 C16 13.5(11) . 6_565 ?
C9 C1 C17 32.7(11) . 6_565 ?
C9 C1 C18 75.8(12) . 6_565 ?
C15 C1 C2 63.3(14) 6_565 . ?
C15 C1 C5 156(3) 6_565 . ?
C15 C1 C9 61.3(14) 6_565 . ?
C15 C1 C16 49.1(11) 6_565 6_565 ?
C15 C1 C17 93.9(17) 6_565 6_565 ?
C15 C1 C18 134(2) 6_565 6_565 ?
C16 C1 C17 45.6(10) 6_565 6_565 ?
C18 C1 C16 89.1(13) 6_565 6_565 ?
C18 C1 C17 43.8(7) 6_565 6_565 ?
C1 C2 C4 37.2(11) . 6_565 ?
C1 C2 C12 154.2(17) . 6_565 ?
C1 C2 C15 55.3(12) . 6_565 ?
C2 C2 C1 131.7(7) 6_565 . ?
C2 C2 C3 22.8(8) 6_565 . ?
C2 C2 C4 94.6(9) 6_565 6_565 ?
C2 C2 C12 99.9(10) 6_565 . ?
C2 C2 C12 47.2(8) 6_565 6_565 ?
C2 C2 C15 157.6(13) 6_565 6_565 ?
C3 C2 C1 14(2) 6_565 . ?
C3 C2 C1 108.9(8) . . ?
C3 C2 C2 118(3) 6_565 6_565 ?
C3 C2 C3 96(3) 6_565 . ?
C3 C2 C4 24(2) 6_565 6_565 ?
C3 C2 C4 71.8(12) . 6_565 ?
C3 C2 C12 151(4) 6_565 6_565 ?
C3 C2 C12 131(3) 6_565 . ?
C3 C2 C12 67.5(13) . 6_565 ?
C3 C2 C15 69(3) 6_565 6_565 ?
C3 C2 C15 152(2) . 6_565 ?
C12 C2 C1 119.1(16) . . ?
C12 C2 C3 119.1(18) . . ?
C12 C2 C4 145.0(19) . 6_565 ?
C12 C2 C4 132.5(17) 6_565 6_565 ?
C12 C2 C12 52.7(13) . 6_565 ?
C12 C2 C15 65.0(11) . 6_565 ?
C15 C2 C4 90.5(13) 6_565 6_565 ?
C15 C2 C12 115.7(13) 6_565 6_565 ?
C1 C3 C2 164(3) 6_565 . ?
C1 C3 C3 141.4(19) 6_565 6_565 ?
C1 C3 C4 57(2) 6_565 . ?
C1 C3 C5 54.1(12) 6_565 6_565 ?
C1 C3 C12 124(3) 6_565 6_565 ?
C1 C3 C15 71(2) 6_565 . ?
C2 C3 C1 156(4) 6_565 6_565 ?
C2 C3 C2 39(3) 6_565 . ?
C2 C3 C3 22.8(8) . 6_565 ?
C2 C3 C3 62(3) 6_565 6_565 ?
C2 C3 C4 107.4(8) . . ?
C2 C3 C4 146(3) 6_565 . ?
C2 C3 C5 110.3(15) . 6_565 ?
C2 C3 C5 149(4) 6_565 6_565 ?
C2 C3 C12 67.0(13) . 6_565 ?
C2 C3 C12 34(2) 6_565 6_565 ?
C2 C3 C15 86(2) 6_565 . ?
C3 C3 C5 87.5(11) 6_565 6_565 ?
C3 C3 C12 88.0(9) 6_565 6_565 ?
C4 C3 C3 84.5(8) . 6_565 ?
C4 C3 C5 3.5(14) . 6_565 ?
C4 C3 C12 156(2) . 6_565 ?
C5 C3 C12 154(2) 6_565 6_565 ?
C15 C3 C2 121.2(17) . . ?
C15 C3 C3 140.5(12) . 6_565 ?
C15 C3 C4 124.0(17) . . ?
C15 C3 C5 120.6(15) . 6_565 ?
C15 C3 C12 54.3(12) . 6_565 ?
C1 C4 C2 45.7(7) 6_565 6_565 ?
C1 C4 C3 35.7(15) 6_565 . ?
C1 C4 C4 130.9(13) 6_565 6_565 ?
C1 C4 C5 143.2(19) 6_565 . ?
C1 C4 C6 118.7(19) 6_565 6_565 ?
C1 C4 C18 84.1(15) 6_565 . ?
C3 C4 C2 10.1(11) . 6_565 ?
C3 C4 C6 147(2) . 6_565 ?
C4 C4 C2 85.4(9) 6_565 6_565 ?
C4 C4 C3 95.5(8) 6_565 . ?
C4 C4 C5 12.8(8) 6_565 . ?
C4 C4 C6 102.9(10) 6_565 6_565 ?
C4 C4 C18 138.4(11) 6_565 . ?
C5 C4 C1 127(7) 6_565 6_565 ?
C5 C4 C2 168(9) 6_565 6_565 ?
C5 C4 C2 97.9(12) . 6_565 ?
C5 C4 C3 161(8) 6_565 . ?
C5 C4 C3 108.0(8) . . ?
C5 C4 C4 101(7) 6_565 6_565 ?
C5 C4 C5 88(8) 6_565 . ?
C5 C4 C6 17(9) 6_565 6_565 ?
C5 C4 C6 90.7(19) . 6_565 ?
C5 C4 C18 43(6) 6_565 . ?
C6 C4 C2 151(2) 6_565 6_565 ?
C18 C4 C2 126.7(15) . 6_565 ?
C18 C4 C3 117.9(16) . . ?
C18 C4 C5 127(2) . . ?
C18 C4 C6 36.1(10) . 6_565 ?
C1 C5 C3 28.5(11) . 6_565 ?
C1 C5 C5 121.0(8) . 6_565 ?
C4 C5 C1 108.4(8) . . ?
C4 C5 C1 43(6) 6_565 . ?
C4 C5 C3 16(6) 6_565 6_565 ?
C4 C5 C3 79.9(12) . 6_565 ?
C4 C5 C4 66(7) 6_565 . ?
C4 C5 C5 12.8(8) . 6_565 ?
C4 C5 C5 79(7) 6_565 6_565 ?
C4 C5 C6 159(10) 6_565 . ?
C4 C5 C18 126(8) 6_565 6_565 ?
C5 C5 C3 92.5(11) 6_565 6_565 ?
C6 C5 C1 126.2(17) . . ?
C6 C5 C3 147(2) . 6_565 ?
C6 C5 C4 115.0(19) . . ?
C6 C5 C5 103.2(9) . 6_565 ?
C18 C5 C1 83.9(17) 6_565 . ?
C18 C5 C3 110.8(19) 6_565 6_565 ?
C18 C5 C4 155(4) 6_565 . ?
C18 C5 C5 146.3(17) 6_565 6_565 ?
C18 C5 C6 44.7(13) 6_565 . ?
C4 C6 Ti5 98.0(15) 6_565 . ?
C5 C6 Ti5 101.6(16) . . ?
C5 C6 C4 3.8(18) . 6_565 ?
C5 C6 C7 116.2(12) . . ?
C7 C6 Ti5 70.9(13) . . ?
C7 C6 C4 114.1(14) . 6_565 ?
C18 C6 Ti5 98(3) 6_565 . ?
C18 C6 C4 54.9(12) 6_565 6_565 ?
C18 C6 C5 55.9(16) 6_565 . ?
C18 C6 C7 62.5(16) 6_565 . ?
C18 C6 C20 166(3) 6_565 . ?
C19 C6 Ti5 69(3) 6_565 . ?
C19 C6 C4 159(3) 6_565 6_565 ?
C19 C6 C5 162(3) 6_565 . ?
C19 C6 C7 46.5(18) 6_565 . ?
C19 C6 C18 109(3) 6_565 6_565 ?
C19 C6 C20 75.0(18) 6_565 . ?
C20 C6 Ti5 70.2(14) . . ?
C20 C6 C4 117.5(16) . 6_565 ?
C20 C6 C5 117.5(12) . . ?
C20 C6 C7 118.0(13) . . ?
Ti5 C7 Ti2 25.4(10) . . ?
C6 C7 Ti2 97.7(10) . . ?
C6 C7 Ti5 72.3(14) . . ?
C6 C7 C8 115.3(14) . . ?
C6 C7 C17 98.4(14) . 6_565 ?
C6 C7 C23 130.2(15) . . ?
C6 C7 C37 148.2(16) . 6_565 ?
C6 C7 C38 145.7(18) . 6_565 ?
C8 C7 Ti2 84.0(11) . . ?
C8 C7 Ti5 95.1(17) . . ?
C8 C7 C17 20.8(12) . 6_565 ?
C8 C7 C23 107.8(8) . . ?
C8 C7 C37 34.4(10) . 6_565 ?
C8 C7 C38 83.4(12) . 6_565 ?
C17 C7 Ti2 98.4(16) 6_565 . ?
C17 C7 Ti5 102.0(19) 6_565 . ?
C17 C7 C37 53.9(12) 6_565 6_565 ?
C18 C7 Ti2 109.2(19) 6_565 . ?
C18 C7 Ti5 90.2(19) 6_565 . ?
C18 C7 C6 43.3(12) 6_565 . ?
C18 C7 C8 74.8(15) 6_565 . ?
C18 C7 C17 55.8(11) 6_565 6_565 ?
C18 C7 C23 170(2) 6_565 . ?
C18 C7 C37 109.2(17) 6_565 6_565 ?
C18 C7 C38 154(2) 6_565 6_565 ?
C18 C7 C39 140(2) 6_565 6_565 ?
C19 C7 Ti2 91(2) 6_565 . ?
C19 C7 Ti5 69(2) 6_565 . ?
C19 C7 C6 29.5(11) 6_565 . ?
C19 C7 C8 143(2) 6_565 . ?
C19 C7 C17 128(2) 6_565 6_565 ?
C19 C7 C18 72.6(15) 6_565 6_565 ?
C19 C7 C23 101.8(17) 6_565 . ?
C19 C7 C37 165(3) 6_565 6_565 ?
C19 C7 C38 122(2) 6_565 6_565 ?
C19 C7 C39 68.4(16) 6_565 6_565 ?
C23 C7 Ti2 62.5(11) . . ?
C23 C7 Ti5 80.4(15) . . ?
C23 C7 C17 128.0(13) . 6_565 ?
C23 C7 C37 74.1(11) . 6_565 ?
C23 C7 C38 24.8(12) . 6_565 ?
C37 C7 Ti2 74.5(15) 6_565 . ?
C37 C7 Ti5 97(2) 6_565 . ?
C38 C7 Ti2 53.8(16) 6_565 . ?
C38 C7 Ti5 77.9(19) 6_565 . ?
C38 C7 C17 104.0(17) 6_565 6_565 ?
C38 C7 C37 50.8(10) 6_565 6_565 ?
C39 C7 Ti2 62.7(13) 6_565 . ?
C39 C7 Ti5 66.8(16) 6_565 . ?
C39 C7 C6 96.9(15) 6_565 . ?
C39 C7 C8 136.7(15) 6_565 . ?
C39 C7 C17 157(2) 6_565 6_565 ?
C39 C7 C23 33.5(14) 6_565 . ?
C39 C7 C37 106.0(17) 6_565 6_565 ?
C39 C7 C38 55.2(11) 6_565 6_565 ?
C7 C8 Ti2 62.0(9) . . ?
C7 C8 C16 145.8(17) . 6_565 ?
C7 C8 C18 49.0(11) . 6_565 ?
C7 C8 C25 107.5(8) . . ?
C7 C8 C36 129.0(12) . 6_565 ?
C7 C8 C38 50.9(9) . 6_565 ?
C9 C8 Ti2 113.0(17) . . ?
C9 C8 C7 126.8(16) . . ?
C9 C8 C16 19.1(11) . 6_565 ?
C9 C8 C18 78.6(11) . 6_565 ?
C9 C8 C25 122.1(14) . . ?
C9 C8 C36 99.8(13) . 6_565 ?
C9 C8 C38 159(2) . 6_565 ?
C16 C8 Ti2 117.1(19) 6_565 . ?
C16 C8 C18 97.5(13) 6_565 6_565 ?
C16 C8 C36 81.9(12) 6_565 6_565 ?
C16 C8 C38 155(2) 6_565 6_565 ?
C17 C8 Ti2 130(5) 6_565 . ?
C17 C8 C7 94(3) 6_565 . ?
C17 C8 C9 46(4) 6_565 . ?
C17 C8 C16 59(3) 6_565 6_565 ?
C17 C8 C18 50(3) 6_565 6_565 ?
C17 C8 C25 155(4) 6_565 . ?
C17 C8 C36 136(3) 6_565 6_565 ?
C17 C8 C37 155(8) 6_565 6_565 ?
C17 C8 C38 144(3) 6_565 6_565 ?
C18 C8 Ti2 86.5(14) 6_565 . ?
C18 C8 C36 168(2) 6_565 6_565 ?
C18 C8 C38 98.9(13) 6_565 6_565 ?
C25 C8 Ti2 73.4(11) . . ?
C25 C8 C16 104.3(15) . 6_565 ?
C25 C8 C18 155.3(13) . 6_565 ?
C25 C8 C36 22.4(11) . 6_565 ?
C25 C8 C38 56.8(9) . 6_565 ?
C36 C8 Ti2 83.0(13) 6_565 . ?
C36 C8 C38 78.1(11) 6_565 6_565 ?
C37 C8 Ti2 70(3) 6_565 . ?
C37 C8 C7 82.3(19) 6_565 . ?
C37 C8 C9 150(2) 6_565 . ?
C37 C8 C16 131(3) 6_565 6_565 ?
C37 C8 C18 131(2) 6_565 6_565 ?
C37 C8 C25 27.7(19) 6_565 . ?
C37 C8 C36 49.9(15) 6_565 6_565 ?
C37 C8 C38 35(2) 6_565 6_565 ?
C38 C8 Ti2 45.8(12) 6_565 . ?
C1 C9 C8 118.7(14) . . ?
C1 C9 C10 118.8(14) . . ?
C1 C9 C15 59.0(13) . 6_565 ?
C1 C9 C18 61.5(10) . 6_565 ?
C1 C9 C35 154.3(18) . 6_565 ?
C8 C9 C10 118.0(13) . . ?
C8 C9 C15 161(3) . 6_565 ?
C8 C9 C18 57.5(10) . 6_565 ?
C8 C9 C35 81.3(13) . 6_565 ?
C10 C9 C18 164(2) . 6_565 ?
C10 C9 C35 37.3(10) . 6_565 ?
C15 C9 C10 59.8(13) 6_565 . ?
C15 C9 C18 118.7(17) 6_565 6_565 ?
C15 C9 C35 96.7(14) 6_565 6_565 ?
C16 C9 C1 133(3) 6_565 . ?
C16 C9 C8 109(3) 6_565 . ?
C16 C9 C10 25(4) 6_565 . ?
C16 C9 C15 77(3) 6_565 6_565 ?
C16 C9 C17 122(4) 6_565 6_565 ?
C16 C9 C18 164(4) 6_565 6_565 ?
C16 C9 C35 33(4) 6_565 6_565 ?
C17 C9 C1 103.2(19) 6_565 . ?
C17 C9 C8 22(2) 6_565 . ?
C17 C9 C10 137(2) 6_565 . ?
C17 C9 C15 162(3) 6_565 6_565 ?
C17 C9 C18 43.0(13) 6_565 6_565 ?
C17 C9 C35 100(2) 6_565 6_565 ?
C35 C9 C18 137.6(16) 6_565 6_565 ?
C9 C10 Ti1 85.5(16) . 6_565 ?
C9 C10 C11 117.0(17) . . ?
C9 C10 C14 107.7(15) . 6_565 ?
C9 C10 C27 122.6(15) . . ?
C9 C10 C33 143(2) . 6_565 ?
C9 C10 C34 139(2) . 6_565 ?
C11 C10 Ti1 59.1(12) . 6_565 ?
C11 C10 C14 10.1(9) . 6_565 ?
C11 C10 C27 107.9(8) . . ?
C11 C10 C33 35.5(9) . 6_565 ?
C11 C10 C34 82.6(11) . 6_565 ?
C14 C10 Ti1 59.5(13) 6_565 6_565 ?
C14 C10 C33 45.5(9) 6_565 6_565 ?
C15 C10 Ti1 69.8(16) 6_565 6_565 ?
C15 C10 C9 60.0(12) 6_565 . ?
C15 C10 C11 59.3(13) 6_565 . ?
C15 C10 C14 49.3(11) 6_565 6_565 ?
C15 C10 C27 158(2) 6_565 . ?
C15 C10 C33 93.8(16) 6_565 6_565 ?
C15 C10 C34 137(2) 6_565 6_565 ?
C16 C10 Ti1 100(3) 6_565 6_565 ?
C16 C10 C9 15(3) 6_565 . ?
C16 C10 C11 129(2) 6_565 . ?
C16 C10 C14 119(2) 6_565 6_565 ?
C16 C10 C15 70.2(18) 6_565 6_565 ?
C16 C10 C27 118(2) 6_565 . ?
C16 C10 C33 159(3) 6_565 6_565 ?
C16 C10 C34 140(3) 6_565 6_565 ?
C16 C10 C35 88(2) 6_565 6_565 ?
C27 C10 Ti1 88.7(10) . 6_565 ?
C27 C10 C14 117.7(11) . 6_565 ?
C27 C10 C33 72.5(10) . 6_565 ?
C27 C10 C34 25.3(11) . 6_565 ?
C33 C10 Ti1 60.3(13) 6_565 6_565 ?
C34 C10 Ti1 74.1(17) 6_565 6_565 ?
C34 C10 C14 92.3(14) 6_565 6_565 ?
C34 C10 C33 47.3(9) 6_565 6_565 ?
C35 C10 Ti1 101(2) 6_565 6_565 ?
C35 C10 C9 95.4(16) 6_565 . ?
C35 C10 C11 137.9(17) 6_565 . ?
C35 C10 C14 147(2) 6_565 6_565 ?
C35 C10 C15 154(3) 6_565 6_565 ?
C35 C10 C27 30.5(13) 6_565 . ?
C35 C10 C33 102.8(19) 6_565 6_565 ?
C35 C10 C34 55.5(13) 6_565 6_565 ?
C10 C11 Ti1 84.9(13) . 6_565 ?
C10 C11 C13 150.9(19) . 6_565 ?
C10 C11 C29 107.8(8) . . ?
C12 C11 Ti1 76.8(17) . 6_565 ?
C12 C11 C10 123.4(17) . . ?
C12 C11 C13 33.2(7) . 6_565 ?
C12 C11 C15 66.3(14) . 6_565 ?
C12 C11 C29 120.2(16) . . ?
C13 C11 Ti1 73.4(14) 6_565 6_565 ?
C14 C11 Ti1 93(8) 6_565 6_565 ?
C14 C11 C10 134(4) 6_565 . ?
C14 C11 C12 18(7) 6_565 . ?
C14 C11 C13 32(5) 6_565 6_565 ?
C14 C11 C15 76(3) 6_565 6_565 ?
C14 C11 C29 117(4) 6_565 . ?
C14 C11 C33 135(5) 6_565 6_565 ?
C15 C11 Ti1 81.8(19) 6_565 6_565 ?
C15 C11 C10 58.2(15) 6_565 . ?
C15 C11 C13 98.7(15) 6_565 6_565 ?
C15 C11 C29 157(2) 6_565 . ?
C29 C11 Ti1 79.3(14) . 6_565 ?
C29 C11 C13 87.5(16) . 6_565 ?
C33 C11 Ti1 81(3) 6_565 6_565 ?
C33 C11 C10 90.6(18) 6_565 . ?
C33 C11 C12 137(3) 6_565 . ?
C33 C11 C13 105(2) 6_565 6_565 ?
C33 C11 C15 146(3) 6_565 6_565 ?
C33 C11 C29 17.6(16) 6_565 . ?
C2 C12 Ti1 94.2(14) 6_565 6_565 ?
C2 C12 Ti1 93.4(18) . 6_565 ?
C2 C12 C2 32.9(12) . 6_565 ?
C2 C12 C3 14.8(11) . 6_565 ?
C2 C12 C3 45.5(7) 6_565 6_565 ?
C2 C12 C11 117.3(14) . . ?
C2 C12 C12 80.1(10) . 6_565 ?
C2 C12 C13 117.8(14) . . ?
C2 C12 C15 60.6(12) . 6_565 ?
C3 C12 Ti1 84.0(14) 6_565 6_565 ?
C11 C12 Ti1 66.0(15) . 6_565 ?
C11 C12 C2 146.0(18) . 6_565 ?
C11 C12 C3 102.9(15) . 6_565 ?
C11 C12 C12 152.3(13) . 6_565 ?
C11 C12 C15 56.9(12) . 6_565 ?
C12 C12 Ti1 93.0(5) 6_565 6_565 ?
C12 C12 C2 47.2(7) 6_565 6_565 ?
C12 C12 C3 91.9(9) 6_565 6_565 ?
C12 C12 C15 137.3(11) 6_565 6_565 ?
C13 C12 Ti1 86(2) . 6_565 ?
C13 C12 Ti1 82(3) 6_565 6_565 ?
C13 C12 C2 145(3) 6_565 . ?
C13 C12 C2 85.0(14) . 6_565 ?
C13 C12 C2 112(3) 6_565 6_565 ?
C13 C12 C3 128.1(18) . 6_565 ?
C13 C12 C3 153(3) 6_565 6_565 ?
C13 C12 C11 118.7(14) . . ?
C13 C12 C11 93(2) 6_565 . ?
C13 C12 C12 65.6(18) 6_565 6_565 ?
C13 C12 C12 38.0(9) . 6_565 ?
C13 C12 C13 27.6(19) 6_565 . ?
C13 C12 C14 90(2) 6_565 6_565 ?
C13 C12 C15 147(3) 6_565 6_565 ?
C13 C12 C15 160(3) . 6_565 ?
C14 C12 Ti1 73(3) 6_565 6_565 ?
C14 C12 C2 152(2) 6_565 6_565 ?
C14 C12 C2 121.4(19) 6_565 . ?
C14 C12 C3 108(2) 6_565 6_565 ?
C14 C12 C11 7(3) 6_565 . ?
C14 C12 C12 154.0(19) 6_565 6_565 ?
C14 C12 C13 118(2) 6_565 . ?
C14 C12 C15 60.8(15) 6_565 6_565 ?
C15 C12 Ti1 74.6(16) 6_565 6_565 ?
C15 C12 C2 92.3(11) 6_565 6_565 ?
C15 C12 C3 46.9(8) 6_565 6_565 ?
Ti1 C13 Ti1 40.9(4) . 6_565 ?
C11 C13 Ti1 101.4(14) 6_565 6_565 ?
C11 C13 Ti1 61.0(13) 6_565 . ?
C12 C13 Ti1 74(3) 6_565 . ?
C12 C13 Ti1 93.0(19) . . ?
C12 C13 Ti1 61.2(17) . 6_565 ?
C12 C13 Ti1 92(3) 6_565 6_565 ?
C12 C13 C11 127.9(16) . 6_565 ?
C12 C13 C11 54.2(18) 6_565 6_565 ?
C12 C13 C12 76(2) 6_565 . ?
C12 C13 C14 46(2) 6_565 . ?
C12 C13 C31 158(4) 6_565 6_565 ?
C12 C13 C31 148(3) 6_565 . ?
C12 C13 C31 99.8(16) . 6_565 ?
C13 C13 Ti1 61.7(4) 6_565 6_565 ?
C13 C13 Ti1 102.6(5) 6_565 . ?
C13 C13 C11 161.0(11) 6_565 6_565 ?
C13 C13 C12 114.4(18) 6_565 6_565 ?
C13 C13 C12 38.0(9) 6_565 . ?
C13 C13 C14 158.9(11) 6_565 . ?
C13 C13 C31 64.6(11) 6_565 6_565 ?
C13 C13 C31 87.1(9) 6_565 . ?
C14 C13 Ti1 66.7(12) . . ?
C14 C13 Ti1 105.6(13) . 6_565 ?
C14 C13 C11 9.6(13) . 6_565 ?
C14 C13 C12 122.0(17) . . ?
C14 C13 C31 128.8(14) . 6_565 ?
C31 C13 Ti1 67.9(11) 6_565 6_565 ?
C31 C13 Ti1 77.6(13) . 6_565 ?
C31 C13 Ti1 84.4(12) 6_565 . ?
C31 C13 Ti1 78.4(12) . . ?
C31 C13 C11 98.1(11) . 6_565 ?
C31 C13 C11 119.3(18) 6_565 6_565 ?
C31 C13 C12 121.5(19) . . ?
C31 C13 C14 107.3(8) . . ?
C31 C13 C31 22.5(14) . 6_565 ?
C10 C14 Ti1 76.1(14) 6_565 . ?
C11 C14 Ti1 76(7) 6_565 . ?
C11 C14 C10 36(3) 6_565 6_565 ?
C11 C14 C12 155(9) 6_565 6_565 ?
C11 C14 C13 138(6) 6_565 . ?
C11 C14 C15 86(4) 6_565 . ?
C11 C14 C29 50(3) 6_565 6_565 ?
C11 C14 C33 33(4) 6_565 . ?
C12 C14 Ti1 81(3) 6_565 . ?
C12 C14 C10 127(2) 6_565 6_565 ?
C12 C14 C13 43.2(15) 6_565 . ?
C12 C14 C15 79.3(16) 6_565 . ?
C12 C14 C29 132(3) 6_565 6_565 ?
C12 C14 C33 146(3) 6_565 . ?
C13 C14 Ti1 77.7(13) . . ?
C13 C14 C10 153(2) . 6_565 ?
C13 C14 C29 91.1(12) . 6_565 ?
C15 C14 Ti1 80.3(18) . . ?
C15 C14 C10 50.5(11) . 6_565 ?
C15 C14 C13 120.5(19) . . ?
C15 C14 C29 133(2) . 6_565 ?
C15 C14 C33 117(2) . . ?
C29 C14 Ti1 72.9(17) 6_565 . ?
C29 C14 C10 85.2(15) 6_565 6_565 ?
C33 C14 Ti1 72.9(17) . . ?
C33 C14 C10 68.0(15) . 6_565 ?
C33 C14 C13 107.8(8) . . ?
C33 C14 C29 17.4(11) . 6_565 ?
C1 C15 Ti1 100.1(19) 6_565 . ?
C1 C15 C2 61.4(12) 6_565 6_565 ?
C1 C15 C3 36.1(14) 6_565 . ?
C1 C15 C9 59.7(11) 6_565 6_565 ?
C1 C15 C10 119.8(19) 6_565 6_565 ?
C1 C15 C11 162(3) 6_565 6_565 ?
C1 C15 C12 114.5(19) 6_565 6_565 ?
C1 C15 C14 153(2) 6_565 . ?
C1 C15 C16 82.6(15) 6_565 . ?
C2 C15 Ti1 86.5(15) 6_565 . ?
C2 C15 C12 54.3(11) 6_565 6_565 ?
C3 C15 Ti1 91.3(18) . . ?
C3 C15 C2 25.3(9) . 6_565 ?
C3 C15 C9 94.3(16) . 6_565 ?
C3 C15 C10 151(2) . 6_565 ?
C3 C15 C11 134(2) . 6_565 ?
C3 C15 C12 78.8(13) . 6_565 ?
C9 C15 Ti1 89.1(18) 6_565 . ?
C9 C15 C2 119.0(16) 6_565 6_565 ?
C9 C15 C11 120(2) 6_565 6_565 ?
C9 C15 C12 154(3) 6_565 6_565 ?
C10 C15 Ti1 76.8(16) 6_565 . ?
C10 C15 C2 163(3) 6_565 6_565 ?
C10 C15 C9 60.1(13) 6_565 6_565 ?
C10 C15 C11 62.5(13) 6_565 6_565 ?
C10 C15 C12 118.2(17) 6_565 6_565 ?
C11 C15 Ti1 62.3(17) 6_565 . ?
C11 C15 C2 110.9(18) 6_565 6_565 ?
C11 C15 C12 56.8(11) 6_565 6_565 ?
C12 C15 Ti1 66.8(15) 6_565 . ?
C14 C15 Ti1 65.1(17) . . ?
C14 C15 C2 94.2(14) . 6_565 ?
C14 C15 C3 118.5(14) . . ?
C14 C15 C9 137(2) . 6_565 ?
C14 C15 C10 80.2(15) . 6_565 ?
C14 C15 C11 17.8(14) . 6_565 ?
C14 C15 C12 39.9(12) . 6_565 ?
C14 C15 C16 118.4(15) . . ?
C16 C15 Ti1 91(2) . . ?
C16 C15 C2 142.8(16) . 6_565 ?
C16 C15 C3 117.9(14) . . ?
C16 C15 C9 23.8(13) . 6_565 ?
C16 C15 C10 38.3(13) . 6_565 ?
C16 C15 C11 100.7(17) . 6_565 ?
C16 C15 C12 154(2) . 6_565 ?
C8 C16 C1 86.2(13) 6_565 6_565 ?
C9 C16 C1 34(3) 6_565 6_565 ?
C9 C16 C8 52(3) 6_565 6_565 ?
C9 C16 C10 139(7) 6_565 6_565 ?
C9 C16 C15 79(3) 6_565 . ?
C9 C16 C17 39(3) 6_565 . ?
C9 C16 C35 135(5) 6_565 . ?
C10 C16 C1 118(2) 6_565 6_565 ?
C10 C16 C8 134(4) 6_565 6_565 ?
C10 C16 C15 71(2) 6_565 . ?
C10 C16 C17 153(3) 6_565 . ?
C10 C16 C35 53(2) 6_565 . ?
C15 C16 C1 48.3(10) . 6_565 ?
C15 C16 C8 128(2) . 6_565 ?
C15 C16 C17 118.2(17) . . ?
C15 C16 C35 122(2) . . ?
C17 C16 C1 71.2(12) . 6_565 ?
C17 C16 C8 19.6(12) . 6_565 ?
C35 C16 C1 156(2) . 6_565 ?
C35 C16 C8 88.3(12) . 6_565 ?
C35 C16 C17 107.2(8) . . ?
C1 C17 C25 143(2) 6_565 6_565 ?
C7 C17 C1 111.5(17) 6_565 6_565 ?
C7 C17 C25 81.0(13) 6_565 6_565 ?
C8 C17 C1 138(6) 6_565 6_565 ?
C8 C17 C7 65(3) 6_565 6_565 ?
C8 C17 C9 112(5) 6_565 6_565 ?
C8 C17 C16 101(3) 6_565 . ?
C8 C17 C18 112(4) 6_565 . ?
C8 C17 C25 18(3) 6_565 6_565 ?
C8 C17 C37 16(5) 6_565 . ?
C9 C17 C1 44.1(13) 6_565 6_565 ?
C9 C17 C7 143(4) 6_565 6_565 ?
C9 C17 C16 19.7(17) 6_565 . ?
C9 C17 C18 105(2) 6_565 . ?
C9 C17 C25 105(2) 6_565 6_565 ?
C9 C17 C37 123(2) 6_565 . ?
C16 C17 C1 63.1(12) . 6_565 ?
C16 C17 C7 155(2) . 6_565 ?
C16 C17 C25 90.2(10) . 6_565 ?
C16 C17 C37 109.2(8) . . ?
C18 C17 C1 62.6(11) . 6_565 ?
C18 C17 C7 51.8(12) . 6_565 ?
C18 C17 C16 125.0(18) . . ?
C18 C17 C25 130(2) . 6_565 ?
C18 C17 C37 114.8(19) . . ?
C37 C17 C1 153(3) . 6_565 ?
C37 C17 C7 63.5(15) . 6_565 ?
C37 C17 C25 19.0(9) . 6_565 ?
C1 C18 Ti5 102.4(17) 6_565 6_565 ?
C1 C18 C9 42.7(7) 6_565 6_565 ?
C4 C18 Ti5 93(2) . 6_565 ?
C4 C18 C1 43.4(12) . 6_565 ?
C4 C18 C8 126.1(19) . 6_565 ?
C4 C18 C9 84.9(13) . 6_565 ?
C4 C18 C19 116.7(15) . . ?
C5 C18 Ti5 92(2) 6_565 6_565 ?
C5 C18 C1 53.9(11) 6_565 6_565 ?
C5 C18 C4 10.6(13) 6_565 . ?
C5 C18 C7 148(3) 6_565 6_565 ?
C5 C18 C8 136(2) 6_565 6_565 ?
C5 C18 C9 95.4(14) 6_565 6_565 ?
C5 C18 C17 127.0(19) 6_565 . ?
C5 C18 C19 108(2) 6_565 . ?
C6 C18 Ti5 59(2) 6_565 6_565 ?
C6 C18 C1 130(2) 6_565 6_565 ?
C6 C18 C4 89.0(17) 6_565 . ?
C6 C18 C5 79(2) 6_565 6_565 ?
C6 C18 C7 74.2(16) 6_565 6_565 ?
C6 C18 C8 126(2) 6_565 6_565 ?
C6 C18 C9 151(3) 6_565 6_565 ?
C6 C18 C17 145(3) 6_565 . ?
C6 C18 C19 28.8(13) 6_565 . ?
C7 C18 Ti5 59.6(16) 6_565 6_565 ?
C7 C18 C1 140(2) 6_565 6_565 ?
C7 C18 C4 152(3) 6_565 . ?
C7 C18 C8 56.2(13) 6_565 6_565 ?
C7 C18 C9 99.5(17) 6_565 6_565 ?
C7 C18 C17 72.4(15) 6_565 . ?
C7 C18 C19 45.6(12) 6_565 . ?
C8 C18 Ti5 77.5(17) 6_565 6_565 ?
C8 C18 C1 86.4(14) 6_565 6_565 ?
C8 C18 C9 43.8(8) 6_565 6_565 ?
C9 C18 Ti5 93.0(17) 6_565 6_565 ?
C17 C18 Ti5 93(2) . 6_565 ?
C17 C18 C1 73.6(13) . 6_565 ?
C17 C18 C4 116.4(15) . . ?
C17 C18 C8 18.2(15) . 6_565 ?
C17 C18 C9 31.7(12) . 6_565 ?
C17 C18 C19 117.6(15) . . ?
C19 C18 Ti5 54.1(16) . 6_565 ?
C19 C18 C1 152(2) . 6_565 ?
C19 C18 C8 100.3(14) . 6_565 ?
C19 C18 C9 139(2) . 6_565 ?
Ti5 C19 Ti2 22.5(10) 6_565 6_565 ?
C6 C19 Ti2 108(3) 6_565 6_565 ?
C6 C19 Ti5 93(3) 6_565 6_565 ?
C6 C19 C7 104(2) 6_565 6_565 ?
C6 C19 C18 42.6(19) 6_565 . ?
C6 C19 C20 74.8(19) 6_565 . ?
C6 C19 C21 121(2) 6_565 6_565 ?
C6 C19 C23 148(3) 6_565 6_565 ?
C6 C19 C39 162(3) 6_565 . ?
C7 C19 Ti2 64.0(18) 6_565 6_565 ?
C7 C19 Ti5 83(2) 6_565 6_565 ?
C7 C19 C18 61.8(14) 6_565 . ?
C7 C19 C20 158(3) 6_565 . ?
C7 C19 C21 122.7(18) 6_565 6_565 ?
C7 C19 C23 46.1(12) 6_565 6_565 ?
C7 C19 C39 66.4(16) 6_565 . ?
C18 C19 Ti2 93.4(16) . 6_565 ?
C18 C19 Ti5 93(2) . 6_565 ?
C18 C19 C21 152(2) . 6_565 ?
C18 C19 C23 107.6(12) . 6_565 ?
C20 C19 Ti2 95.4(11) . 6_565 ?
C20 C19 Ti5 75.5(16) . 6_565 ?
C20 C19 C18 116.1(15) . . ?
C20 C19 C21 48.0(8) . 6_565 ?
C20 C19 C23 127.2(13) . 6_565 ?
C20 C19 C39 108.1(8) . . ?
C21 C19 Ti2 68.8(9) 6_565 6_565 ?
C21 C19 Ti5 62.2(14) 6_565 6_565 ?
C21 C19 C23 79.7(10) 6_565 6_565 ?
C23 C19 Ti2 52.7(10) 6_565 6_565 ?
C23 C19 Ti5 74.2(15) 6_565 6_565 ?
C39 C19 Ti2 53.9(11) . 6_565 ?
C39 C19 Ti5 71.1(14) . 6_565 ?
C39 C19 C18 127.2(16) . . ?
C39 C19 C21 60.1(8) . 6_565 ?
C39 C19 C23 20.3(11) . 6_565 ?
Ti5 C20 Ti5 33.7(19) 6_565 . ?
C6 C20 Ti5 73.7(13) . . ?
C6 C20 Ti5 73.7(13) 6_565 6_565 ?
C6 C20 Ti5 99.1(12) . 6_565 ?
C6 C20 Ti5 99.1(12) 6_565 . ?
C6 C20 C6 98.5(15) . 6_565 ?
C6 C20 C19 128.0(14) . . ?
C6 C20 C19 30.1(9) . 6_565 ?
C6 C20 C19 30.1(9) 6_565 . ?
C6 C20 C19 128.0(14) 6_565 6_565 ?
C6 C20 C21 114.8(13) . . ?
C6 C20 C21 114.8(13) 6_565 6_565 ?
C6 C20 C21 135.6(10) . 6_565 ?
C6 C20 C21 135.6(10) 6_565 . ?
C19 C20 Ti5 67.1(14) 6_565 . ?
C19 C20 Ti5 67.1(14) . 6_565 ?
C19 C20 Ti5 100.2(15) . . ?
C19 C20 Ti5 100.2(15) 6_565 6_565 ?
C19 C20 C19 156(2) 6_565 . ?
C19 C20 C21 108.3(8) 6_565 6_565 ?
C19 C20 C21 86.2(12) . 6_565 ?
C19 C20 C21 86.2(12) 6_565 . ?
C19 C20 C21 108.3(8) . . ?
C21 C20 Ti5 65.9(12) . . ?
C21 C20 Ti5 72.8(12) . 6_565 ?
C21 C20 Ti5 65.9(12) 6_565 6_565 ?
C21 C20 Ti5 72.8(12) 6_565 . ?
C21 C20 C21 22.4(14) 6_565 . ?
Ti5 C21 Ti2 52.7(10) 6_565 . ?
Ti5 C21 Ti2 21.7(10) . . ?
Ti5 C21 Ti5 34.0(19) . 6_565 ?
C19 C21 Ti2 66.7(10) 6_565 . ?
C19 C21 Ti5 84.1(14) 6_565 6_565 ?
C19 C21 Ti5 63.0(15) 6_565 . ?
C19 C21 C22 139.5(13) 6_565 6_565 ?
C20 C21 Ti2 92.6(9) . . ?
C20 C21 Ti5 75.2(13) . . ?
C20 C21 Ti5 69.7(12) . 6_565 ?
C20 C21 C19 45.9(7) . 6_565 ?
C20 C21 C22 98.7(11) . 6_565 ?
C20 C21 C22 127.2(15) . . ?
C20 C21 C39 90.1(12) . 6_565 ?
C21 C21 Ti2 116.6(4) 6_565 . ?
C21 C21 Ti5 65.9(10) 6_565 6_565 ?
C21 C21 Ti5 99.9(11) 6_565 . ?
C21 C21 C19 123.9(6) 6_565 6_565 ?
C21 C21 C20 78.8(7) 6_565 . ?
C21 C21 C22 23.6(6) 6_565 6_565 ?
C21 C21 C22 147.7(9) 6_565 . ?
C21 C21 C39 164.5(8) 6_565 6_565 ?
C21 C21 C40 29.7(9) 6_565 . ?
C21 C21 C40 133(2) 6_565 6_565 ?
C22 C21 Ti2 51.8(15) . . ?
C22 C21 Ti2 103.3(12) 6_565 . ?
C22 C21 Ti5 73.3(19) . . ?
C22 C21 Ti5 61.8(15) 6_565 6_565 ?
C22 C21 Ti5 93.0(17) 6_565 . ?
C22 C21 Ti5 102.4(19) . 6_565 ?
C22 C21 C19 82.0(11) . 6_565 ?
C22 C21 C22 124.1(14) . 6_565 ?
C22 C21 C39 38.4(9) . 6_565 ?
C39 C21 Ti2 52.6(9) 6_565 . ?
C39 C21 Ti5 66.5(14) 6_565 . ?
C39 C21 Ti5 100.3(14) 6_565 6_565 ?
C39 C21 C19 44.2(7) 6_565 6_565 ?
C39 C21 C22 155.0(14) 6_565 6_565 ?
C40 C21 Ti2 59(2) 6_565 . ?
C40 C21 Ti2 104.6(16) . . ?
C40 C21 Ti5 104(3) 6_565 6_565 ?
C40 C21 Ti5 81(2) 6_565 . ?
C40 C21 Ti5 96.9(19) . . ?
C40 C21 Ti5 67.5(16) . 6_565 ?
C40 C21 C19 147.4(15) . 6_565 ?
C40 C21 C19 98(2) 6_565 6_565 ?
C40 C21 C20 143(3) 6_565 . ?
C40 C21 C20 106.5(8) . . ?
C40 C21 C22 110(2) 6_565 6_565 ?
C40 C21 C22 118.4(14) . . ?
C40 C21 C22 8.1(13) . 6_565 ?
C40 C21 C22 16.5(19) 6_565 . ?
C40 C21 C39 153.1(19) . 6_565 ?
C40 C21 C39 54.7(16) 6_565 6_565 ?
C40 C21 C40 103(3) 6_565 . ?
Ti2 C22 Ti5 27.0(12) . . ?
C21 C22 Ti2 93.0(19) . . ?
C21 C22 Ti2 91.5(15) 6_565 . ?
C21 C22 Ti5 66.2(19) . . ?
C21 C22 Ti5 65.3(16) 6_565 . ?
C21 C22 C21 8.7(6) . 6_565 ?
C21 C22 C38 123.1(19) . 6_565 ?
C21 C22 C60 136.1(15) 6_565 6_565 ?
C21 C22 C60 144.7(17) . 6_565 ?
C23 C22 Ti2 70.5(16) . . ?
C23 C22 Ti5 82(2) . . ?
C23 C22 C21 123.7(13) . 6_565 ?
C23 C22 C21 116.3(14) . . ?
C23 C22 C38 17.3(15) . 6_565 ?
C23 C22 C43 118.9(15) . . ?
C23 C22 C60 91.5(13) . 6_565 ?
C38 C22 Ti2 56.6(15) 6_565 . ?
C38 C22 Ti5 73.6(19) 6_565 . ?
C38 C22 C21 128.5(18) 6_565 6_565 ?
C38 C22 C60 78.3(11) 6_565 6_565 ?
C39 C22 Ti2 76(2) 6_565 . ?
C39 C22 Ti5 72(3) 6_565 . ?
C39 C22 C21 91.0(17) 6_565 6_565 ?
C39 C22 C21 83.1(18) 6_565 . ?
C39 C22 C23 33.7(14) 6_565 . ?
C39 C22 C38 46.1(14) 6_565 6_565 ?
C39 C22 C41 161(4) 6_565 6_565 ?
C39 C22 C43 149(3) 6_565 . ?
C39 C22 C60 124(2) 6_565 6_565 ?
C40 C22 Ti2 102(5) 6_565 . ?
C40 C22 Ti5 78(5) 6_565 . ?
C40 C22 C21 17(3) 6_565 6_565 ?
C40 C22 C21 24(2) 6_565 . ?
C40 C22 C23 140(3) 6_565 . ?
C40 C22 C38 146(5) 6_565 6_565 ?
C40 C22 C39 107(3) 6_565 6_565 ?
C40 C22 C41 79(2) 6_565 6_565 ?
C40 C22 C43 97(3) 6_565 . ?
C40 C22 C60 125(3) 6_565 6_565 ?
C41 C22 Ti2 85(2) 6_565 . ?
C41 C22 Ti5 93(3) 6_565 . ?
C41 C22 C21 101.1(16) 6_565 . ?
C41 C22 C21 92.5(15) 6_565 6_565 ?
C41 C22 C23 136(2) 6_565 . ?
C41 C22 C38 120(2) 6_565 6_565 ?
C41 C22 C43 17.2(16) 6_565 . ?
C41 C22 C60 45.7(9) 6_565 6_565 ?
C43 C22 Ti2 79(2) . . ?
C43 C22 Ti5 94(3) . . ?
C43 C22 C21 108.7(13) . 6_565 ?
C43 C22 C21 117.3(14) . . ?
C43 C22 C38 103.8(18) . 6_565 ?
C43 C22 C60 28.5(11) . 6_565 ?
C60 C22 Ti2 75.2(12) 6_565 . ?
C60 C22 Ti5 99.1(19) 6_565 . ?
Ti2 C23 Ti5 23.5(11) . . ?
C7 C23 Ti2 79.0(12) . . ?
C7 C23 Ti5 64.2(14) . . ?
C7 C23 C19 32.0(9) . 6_565 ?
C7 C23 C22 111.4(17) . . ?
C7 C23 C37 56.8(10) . 6_565 ?
C7 C23 C40 99.9(16) . 6_565 ?
C7 C23 C59 133.1(16) . 6_565 ?
C19 C23 Ti2 78.2(13) 6_565 . ?
C19 C23 Ti5 55.7(15) 6_565 . ?
C19 C23 C40 70.0(12) 6_565 6_565 ?
C22 C23 Ti2 67.9(17) . . ?
C22 C23 Ti5 62.1(18) . . ?
C22 C23 C19 81.9(12) . 6_565 ?
C22 C23 C37 144(2) . 6_565 ?
C22 C23 C40 12.0(8) . 6_565 ?
C22 C23 C59 86.0(15) . 6_565 ?
C24 C23 Ti2 75.5(12) . . ?
C24 C23 Ti5 97.7(16) . . ?
C24 C23 C7 108.3(8) . . ?
C24 C23 C19 136.5(13) . 6_565 ?
C24 C23 C22 118.1(16) . . ?
C24 C23 C37 52.3(10) . 6_565 ?
C24 C23 C40 127.4(14) . 6_565 ?
C24 C23 C59 33.2(12) . 6_565 ?
C37 C23 Ti2 76.1(15) 6_565 . ?
C37 C23 Ti5 83.6(18) 6_565 . ?
C37 C23 C19 88.1(13) 6_565 6_565 ?
C37 C23 C40 140(2) 6_565 6_565 ?
C38 C23 Ti2 63(5) 6_565 . ?
C38 C23 Ti5 82(5) 6_565 . ?
C38 C23 C7 88(3) 6_565 . ?
C38 C23 C19 115(4) 6_565 6_565 ?
C38 C23 C22 122(5) 6_565 . ?
C38 C23 C24 22(4) 6_565 . ?
C38 C23 C37 36(2) 6_565 6_565 ?
C38 C23 C39 138(7) 6_565 6_565 ?
C38 C23 C40 127(5) 6_565 6_565 ?
C38 C23 C59 48(2) 6_565 6_565 ?
C39 C23 Ti2 78(3) 6_565 . ?
C39 C23 Ti5 56(3) 6_565 . ?
C39 C23 C7 68(2) 6_565 . ?
C39 C23 C19 36.4(17) 6_565 6_565 ?
C39 C23 C22 47.5(19) 6_565 . ?
C39 C23 C24 153(4) 6_565 . ?
C39 C23 C37 122(3) 6_565 6_565 ?
C39 C23 C40 36(2) 6_565 6_565 ?
C39 C23 C59 130(3) 6_565 6_565 ?
C40 C23 Ti2 67.3(13) 6_565 . ?
C40 C23 Ti5 56.6(15) 6_565 . ?
C59 C23 Ti2 67.6(14) 6_565 . ?
C59 C23 Ti5 90.4(18) 6_565 . ?
C59 C23 C19 146(2) 6_565 6_565 ?
C59 C23 C37 83.0(13) 6_565 6_565 ?
C59 C23 C40 96.6(14) 6_565 6_565 ?
C23 C24 Ti2 65.2(12) . . ?
C23 C24 C37 77.9(12) . 6_565 ?
C23 C24 C58 144(2) . 6_565 ?
C25 C24 Ti2 87.3(13) . . ?
C25 C24 C23 108.1(8) . . ?
C25 C24 C37 30.7(11) . 6_565 ?
C25 C24 C58 92.0(14) . 6_565 ?
C37 C24 Ti2 79(2) 6_565 . ?
C37 C24 C58 121(2) 6_565 6_565 ?
C38 C24 Ti2 56(3) 6_565 . ?
C38 C24 C23 16(3) 6_565 . ?
C38 C24 C25 94(2) 6_565 . ?
C38 C24 C37 64(2) 6_565 6_565 ?
C38 C24 C45 125(3) 6_565 . ?
C38 C24 C58 142(4) 6_565 6_565 ?
C38 C24 C59 98(3) 6_565 6_565 ?
C45 C24 Ti2 80.6(15) . . ?
C45 C24 C23 119.5(13) . . ?
C45 C24 C25 118.8(14) . . ?
C45 C24 C37 144(2) . 6_565 ?
C45 C24 C58 28.1(11) . 6_565 ?
C58 C24 Ti2 86.8(18) 6_565 . ?
C59 C24 Ti2 73(3) 6_565 . ?
C59 C24 C23 90(2) 6_565 . ?
C59 C24 C25 145(3) 6_565 . ?
C59 C24 C37 152(4) 6_565 6_565 ?
C59 C24 C45 30.9(17) 6_565 . ?
C59 C24 C58 58.9(16) 6_565 6_565 ?
C8 C25 Ti2 73.6(11) . . ?
C8 C25 C17 7.0(13) . 6_565 ?
C8 C25 C35 76.2(14) . 6_565 ?
C8 C25 C38 78.0(11) . 6_565 ?
C8 C25 C57 146(2) . 6_565 ?
C17 C25 Ti2 80.2(13) 6_565 . ?
C24 C25 Ti2 58.9(11) . . ?
C24 C25 C8 108.1(8) . . ?
C24 C25 C17 114.2(11) . 6_565 ?
C24 C25 C26 120.5(13) . . ?
C24 C25 C35 160(2) . 6_565 ?
C24 C25 C38 30.1(11) . 6_565 ?
C24 C25 C57 86.0(12) . 6_565 ?
C26 C25 Ti2 102.5(17) . . ?
C26 C25 C8 120.0(17) . . ?
C26 C25 C17 116.8(15) . 6_565 ?
C26 C25 C35 46.3(10) . 6_565 ?
C26 C25 C38 141(2) . 6_565 ?
C26 C25 C57 34.8(10) . 6_565 ?
C35 C25 Ti2 105.4(16) 6_565 . ?
C35 C25 C17 71.7(11) 6_565 6_565 ?
C36 C25 Ti2 117(4) 6_565 . ?
C36 C25 C8 112(3) 6_565 . ?
C36 C25 C17 107(3) 6_565 6_565 ?
C36 C25 C24 136(2) 6_565 . ?
C36 C25 C26 18(3) 6_565 . ?
C36 C25 C35 35(2) 6_565 6_565 ?
C36 C25 C37 144(4) 6_565 6_565 ?
C36 C25 C38 159(4) 6_565 6_565 ?
C36 C25 C57 51(2) 6_565 6_565 ?
C37 C25 Ti2 70(4) 6_565 . ?
C37 C25 C8 33(2) 6_565 . ?
C37 C25 C17 37.4(19) 6_565 6_565 ?
C37 C25 C24 79(2) 6_565 . ?
C37 C25 C26 153(4) 6_565 . ?
C37 C25 C35 109(3) 6_565 6_565 ?
C37 C25 C38 50(2) 6_565 6_565 ?
C37 C25 C57 158(5) 6_565 6_565 ?
C38 C25 Ti2 46.3(15) 6_565 . ?
C38 C25 C17 84.2(13) 6_565 6_565 ?
C38 C25 C35 147(2) 6_565 6_565 ?
C38 C25 C57 110.9(17) 6_565 6_565 ?
C57 C25 Ti2 88.7(18) 6_565 . ?
C57 C25 C17 146(2) 6_565 6_565 ?
C57 C25 C35 80.6(12) 6_565 6_565 ?
C25 C26 C34 124.5(16) . 6_565 ?
C25 C26 C56 141.7(18) . 6_565 ?
C27 C26 C25 116.0(13) . . ?
C27 C26 C34 15.5(13) . 6_565 ?
C27 C26 C56 93.9(13) . 6_565 ?
C35 C26 C25 86.8(14) 6_565 . ?
C35 C26 C27 30.2(10) 6_565 . ?
C35 C26 C34 43.5(10) 6_565 6_565 ?
C35 C26 C47 147.3(17) 6_565 . ?
C35 C26 C56 123.7(17) 6_565 6_565 ?
C36 C26 C25 19(3) 6_565 . ?
C36 C26 C27 104(3) 6_565 . ?
C36 C26 C34 116(3) 6_565 6_565 ?
C36 C26 C35 74(2) 6_565 6_565 ?
C36 C26 C47 136(3) 6_565 . ?
C36 C26 C56 160(3) 6_565 6_565 ?
C36 C26 C57 104(3) 6_565 6_565 ?
C47 C26 C25 118.9(12) . . ?
C47 C26 C27 118.3(12) . . ?
C47 C26 C34 104.0(12) . 6_565 ?
C47 C26 C56 24.8(10) . 6_565 ?
C56 C26 C34 80.2(12) 6_565 6_565 ?
C57 C26 C25 88.6(18) 6_565 . ?
C57 C26 C27 149(3) 6_565 . ?
C57 C26 C34 134(3) 6_565 6_565 ?
C57 C26 C35 167(5) 6_565 6_565 ?
C57 C26 C47 31.7(15) 6_565 . ?
C57 C26 C56 56.5(15) 6_565 6_565 ?
C10 C27 C33 61.7(9) . 6_565 ?
C10 C27 C36 97.4(14) . 6_565 ?
C10 C27 C55 141.4(14) . 6_565 ?
C26 C27 C10 119.9(15) . . ?
C26 C27 C33 149(2) . 6_565 ?
C26 C27 C36 24.1(10) . 6_565 ?
C26 C27 C55 84.2(12) . 6_565 ?
C28 C27 C10 107.5(8) . . ?
C28 C27 C26 121.2(13) . . ?
C28 C27 C33 45.9(8) . 6_565 ?
C28 C27 C36 143.5(16) . 6_565 ?
C28 C27 C55 38.0(11) . 6_565 ?
C34 C27 C10 90(2) 6_565 . ?
C34 C27 C26 131(4) 6_565 . ?
C34 C27 C28 18(3) 6_565 . ?
C34 C27 C33 29(2) 6_565 6_565 ?
C34 C27 C35 139(5) 6_565 6_565 ?
C34 C27 C36 147(5) 6_565 6_565 ?
C34 C27 C55 53(2) 6_565 6_565 ?
C35 C27 C10 51(2) 6_565 . ?
C35 C27 C26 74(3) 6_565 . ?
C35 C27 C28 158(3) 6_565 . ?
C35 C27 C33 112(3) 6_565 6_565 ?
C35 C27 C36 50(2) 6_565 6_565 ?
C35 C27 C55 157(4) 6_565 6_565 ?
C36 C27 C33 147(2) 6_565 6_565 ?
C55 C27 C33 82.1(12) 6_565 6_565 ?
C55 C27 C36 107.9(16) 6_565 6_565 ?
C27 C28 C29 109.3(8) . . ?
C27 C28 C32 127.2(13) . 6_565 ?
C27 C28 C54 132.9(14) . 6_565 ?
C29 C28 C32 23.5(8) . 6_565 ?
C29 C28 C54 105.6(13) . 6_565 ?
C33 C28 C27 86.6(13) 6_565 . ?
C33 C28 C29 23.0(11) 6_565 . ?
C33 C28 C32 45.2(12) 6_565 6_565 ?
C33 C28 C54 127(2) 6_565 6_565 ?
C34 C28 C27 16(3) 6_565 . ?
C34 C28 C29 94(2) 6_565 . ?
C34 C28 C32 112(3) 6_565 6_565 ?
C34 C28 C33 71.8(19) 6_565 6_565 ?
C34 C28 C49 126(3) 6_565 . ?
C34 C28 C54 140(3) 6_565 6_565 ?
C34 C28 C55 94(3) 6_565 6_565 ?
C49 C28 C27 118.2(12) . . ?
C49 C28 C29 117.5(12) . . ?
C49 C28 C32 94.1(10) . 6_565 ?
C49 C28 C33 136(2) . 6_565 ?
C49 C28 C54 14.8(11) . 6_565 ?
C54 C28 C32 82.2(11) 6_565 6_565 ?
C55 C28 C27 81.9(18) 6_565 . ?
C55 C28 C29 153(2) 6_565 . ?
C55 C28 C32 131(2) 6_565 6_565 ?
C55 C28 C33 155(3) 6_565 6_565 ?
C55 C28 C49 39.5(15) 6_565 . ?
C55 C28 C54 53.7(14) 6_565 6_565 ?
C11 C29 Ti1 62.8(13) . 6_565 ?
C11 C29 C14 13.0(12) . 6_565 ?
C11 C29 C31 88.4(16) . 6_565 ?
C11 C29 C34 79.4(10) . 6_565 ?
C11 C29 C53 151(2) . 6_565 ?
C14 C29 Ti1 63.0(15) 6_565 6_565 ?
C14 C29 C31 76.2(13) 6_565 6_565 ?
C14 C29 C53 147(2) 6_565 6_565 ?
C28 C29 Ti1 92.4(13) . 6_565 ?
C28 C29 C11 107.4(8) . . ?
C28 C29 C14 120.2(13) . 6_565 ?
C28 C29 C31 148.0(16) . 6_565 ?
C28 C29 C34 28.2(9) . 6_565 ?
C28 C29 C53 75.2(10) . 6_565 ?
C30 C29 Ti1 79.5(18) . 6_565 ?
C30 C29 C11 118.2(17) . . ?
C30 C29 C14 106.6(16) . 6_565 ?
C30 C29 C28 122.1(15) . . ?
C30 C29 C31 30.9(7) . 6_565 ?
C30 C29 C34 138(2) . 6_565 ?
C30 C29 C53 47.7(10) . 6_565 ?
C31 C29 Ti1 69.9(12) 6_565 6_565 ?
C31 C29 C53 78.0(10) 6_565 6_565 ?
C32 C29 Ti1 85(4) 6_565 6_565 ?
C32 C29 C11 129(3) 6_565 . ?
C32 C29 C14 117(3) 6_565 6_565 ?
C32 C29 C28 113(2) 6_565 . ?
C32 C29 C30 10.7(19) 6_565 . ?
C32 C29 C31 41.5(17) 6_565 6_565 ?
C32 C29 C34 132(3) 6_565 6_565 ?
C32 C29 C53 37.8(14) 6_565 6_565 ?
C33 C29 Ti1 70(6) 6_565 6_565 ?
C33 C29 C11 34(3) 6_565 . ?
C33 C29 C14 47(2) 6_565 6_565 ?
C33 C29 C28 74(3) 6_565 . ?
C33 C29 C30 146(6) 6_565 . ?
C33 C29 C31 120(4) 6_565 6_565 ?
C33 C29 C32 154(9) 6_565 6_565 ?
C33 C29 C34 47(3) 6_565 6_565 ?
C33 C29 C53 142(5) 6_565 6_565 ?
C34 C29 Ti1 76.3(17) 6_565 6_565 ?
C34 C29 C14 92.0(14) 6_565 6_565 ?
C34 C29 C31 146(2) 6_565 6_565 ?
C34 C29 C53 98.0(13) 6_565 6_565 ?
C53 C29 Ti1 88.9(13) 6_565 6_565 ?
Ti4 C30 Ti1 43.4(8) . 6_565 ?
C29 C30 Ti1 66.3(16) . 6_565 ?
C29 C30 Ti4 87.6(19) . . ?
C29 C30 C30 146.8(11) . 6_565 ?
C29 C30 C33 9.4(17) . 6_565 ?
C29 C30 C53 86.7(14) . 6_565 ?
C30 C30 Ti1 88.9(4) 6_565 6_565 ?
C30 C30 Ti4 88.8(8) 6_565 . ?
C30 C30 C33 137.9(11) 6_565 6_565 ?
C31 C30 Ti1 75(2) 6_565 6_565 ?
C31 C30 Ti1 79.0(17) . 6_565 ?
C31 C30 Ti4 107(3) 6_565 . ?
C31 C30 Ti4 101(2) . . ?
C31 C30 C29 99.9(17) 6_565 . ?
C31 C30 C29 117.3(13) . . ?
C31 C30 C30 32.0(9) . 6_565 ?
C31 C30 C30 50.3(15) 6_565 6_565 ?
C31 C30 C31 18.3(14) 6_565 . ?
C31 C30 C33 93.0(17) 6_565 6_565 ?
C31 C30 C33 109.8(15) . 6_565 ?
C31 C30 C51 119.5(12) . . ?
C31 C30 C51 138(2) 6_565 . ?
C31 C30 C53 149.6(18) . 6_565 ?
C31 C30 C53 165(3) 6_565 6_565 ?
C32 C30 Ti1 73(5) 6_565 6_565 ?
C32 C30 Ti4 85(5) 6_565 . ?
C32 C30 C29 14(2) 6_565 . ?
C32 C30 C30 160(4) 6_565 6_565 ?
C32 C30 C31 131(3) 6_565 . ?
C32 C30 C31 114(3) 6_565 6_565 ?
C32 C30 C33 22(2) 6_565 6_565 ?
C32 C30 C51 106(2) 6_565 . ?
C32 C30 C53 74(2) 6_565 6_565 ?
C33 C30 Ti1 57.9(13) 6_565 6_565 ?
C33 C30 Ti4 83.5(16) 6_565 . ?
C51 C30 Ti1 105(2) . 6_565 ?
C51 C30 Ti4 61.7(18) . . ?
C51 C30 C29 119.1(12) . . ?
C51 C30 C30 87.5(7) . 6_565 ?
C51 C30 C33 123.4(14) . 6_565 ?
C51 C30 C53 32.5(10) . 6_565 ?
C53 C30 Ti1 96.1(18) 6_565 6_565 ?
C53 C30 Ti4 58.9(15) 6_565 . ?
C53 C30 C30 118.9(10) 6_565 6_565 ?
C53 C30 C33 91.9(14) 6_565 6_565 ?
Ti1 C31 Ti1 39.5(4) . 6_565 ?
C13 C31 Ti1 68.6(11) . . ?
C13 C31 Ti1 61.1(11) 6_565 6_565 ?
C13 C31 Ti1 77.4(11) 6_565 . ?
C13 C31 Ti1 72.2(12) . 6_565 ?
C13 C31 C13 28.3(15) . 6_565 ?
C13 C31 C29 112.9(15) 6_565 6_565 ?
C13 C31 C29 85.3(8) . 6_565 ?
C13 C31 C30 122.8(18) . . ?
C13 C31 C32 108.3(15) . 6_565 ?
C13 C31 C32 109.1(8) . . ?
C13 C31 C32 80.5(15) 6_565 6_565 ?
C29 C31 Ti1 64.2(10) 6_565 . ?
C29 C31 Ti1 103.7(12) 6_565 6_565 ?
C29 C31 C32 153.7(13) 6_565 6_565 ?
C30 C31 Ti1 69.3(17) . 6_565 ?
C30 C31 Ti1 102.6(19) . . ?
C30 C31 Ti1 83(3) 6_565 . ?
C30 C31 Ti1 108(3) 6_565 6_565 ?
C30 C31 C13 158(3) 6_565 6_565 ?
C30 C31 C13 95.1(16) . 6_565 ?
C30 C31 C13 134(2) 6_565 . ?
C30 C31 C29 143.8(15) . 6_565 ?
C30 C31 C29 49.2(15) 6_565 6_565 ?
C30 C31 C30 98(2) 6_565 . ?
C30 C31 C32 14.6(9) . 6_565 ?
C30 C31 C32 111.4(16) 6_565 6_565 ?
C30 C31 C32 25.3(16) 6_565 . ?
C31 C31 Ti1 103.6(5) 6_565 . ?
C31 C31 Ti1 64.1(4) 6_565 6_565 ?
C31 C31 C13 64.6(11) 6_565 6_565 ?
C31 C31 C13 92.9(9) 6_565 . ?
C31 C31 C29 167.5(11) 6_565 6_565 ?
C31 C31 C30 32.0(9) 6_565 . ?
C31 C31 C30 129.7(15) 6_565 6_565 ?
C31 C31 C32 18.7(8) 6_565 6_565 ?
C31 C31 C32 153.5(10) 6_565 . ?
C32 C31 Ti1 107.9(15) . 6_565 ?
C32 C31 Ti1 72.4(13) . . ?
C32 C31 Ti1 99.1(11) 6_565 . ?
C32 C31 Ti1 61.7(10) 6_565 6_565 ?
C32 C31 C13 136.1(14) . 6_565 ?
C32 C31 C29 24.0(8) . 6_565 ?
C32 C31 C30 121.9(16) . . ?
C32 C31 C32 134.8(18) . 6_565 ?
Ti4 C32 Ti1 44.3(8) 6_565 . ?
C28 C32 Ti1 79.6(12) 6_565 . ?
C28 C32 Ti4 78.3(13) 6_565 6_565 ?
C29 C32 Ti1 75(3) 6_565 . ?
C29 C32 Ti4 104(3) 6_565 6_565 ?
C29 C32 C28 43.6(17) 6_565 6_565 ?
C29 C32 C31 121(2) 6_565 6_565 ?
C29 C32 C31 114(2) 6_565 . ?
C29 C32 C33 10(3) 6_565 . ?
C29 C32 C51 149(3) 6_565 6_565 ?
C29 C32 C53 121(2) 6_565 . ?
C30 C32 Ti1 92(5) 6_565 . ?
C30 C32 Ti4 80(5) 6_565 6_565 ?
C30 C32 C28 156(4) 6_565 6_565 ?
C30 C32 C29 155(4) 6_565 6_565 ?
C30 C32 C31 40.9(19) 6_565 . ?
C30 C32 C31 34(2) 6_565 6_565 ?
C30 C32 C33 148(3) 6_565 . ?
C30 C32 C51 53.1(17) 6_565 6_565 ?
C30 C32 C53 81(2) 6_565 . ?
C31 C32 Ti1 74.5(9) 6_565 . ?
C31 C32 Ti1 75.0(12) . . ?
C31 C32 Ti4 93.0(17) . 6_565 ?
C31 C32 Ti4 87.4(14) 6_565 6_565 ?
C31 C32 C28 153.3(17) 6_565 6_565 ?
C31 C32 C28 150.8(17) . 6_565 ?
C31 C32 C31 7.8(5) . 6_565 ?
C31 C32 C33 108.2(8) . . ?
C31 C32 C51 93.1(15) . 6_565 ?
C31 C32 C53 121.1(17) . . ?
C33 C32 Ti1 65.0(17) . . ?
C33 C32 Ti4 96(2) . 6_565 ?
C33 C32 C28 46.5(12) . 6_565 ?
C33 C32 C31 114.3(8) . 6_565 ?
C33 C32 C51 149(2) . 6_565 ?
C33 C32 C53 123.7(19) . . ?
C51 C32 Ti1 100.2(15) 6_565 . ?
C51 C32 Ti4 58.8(13) 6_565 6_565 ?
C51 C32 C28 105.5(12) 6_565 6_565 ?
C51 C32 C31 85.5(15) 6_565 6_565 ?
C53 C32 Ti1 102(2) . . ?
C53 C32 Ti4 58.2(18) . 6_565 ?
C53 C32 C28 78.0(11) . 6_565 ?
C53 C32 C31 113.4(16) . 6_565 ?
C53 C32 C51 28.3(10) . 6_565 ?
C10 C33 Ti1 74.9(14) 6_565 . ?
C10 C33 C27 45.9(8) 6_565 6_565 ?
C10 C33 C30 149(2) 6_565 6_565 ?
C11 C33 Ti1 71(3) 6_565 . ?
C11 C33 C10 53.9(14) 6_565 6_565 ?
C11 C33 C14 12.8(18) 6_565 . ?
C11 C33 C27 100(2) 6_565 6_565 ?
C11 C33 C28 147(3) 6_565 6_565 ?
C11 C33 C30 110(2) 6_565 6_565 ?
C11 C33 C32 120(2) 6_565 . ?
C11 C33 C34 113(2) 6_565 . ?
C14 C33 Ti1 70.5(16) . . ?
C14 C33 C10 66.5(15) . 6_565 ?
C14 C33 C27 112.1(17) . 6_565 ?
C14 C33 C28 159(2) . 6_565 ?
C14 C33 C30 97.8(10) . 6_565 ?
C27 C33 Ti1 85.7(14) 6_565 . ?
C28 C33 Ti1 99(2) 6_565 . ?
C28 C33 C10 93.4(16) 6_565 6_565 ?
C28 C33 C27 47.5(10) 6_565 6_565 ?
C28 C33 C30 96.8(15) 6_565 6_565 ?
C29 C33 Ti1 96(6) 6_565 . ?
C29 C33 C10 170(7) 6_565 6_565 ?
C29 C33 C11 129(4) 6_565 6_565 ?
C29 C33 C14 116(3) 6_565 . ?
C29 C33 C27 130(4) 6_565 6_565 ?
C29 C33 C28 83(3) 6_565 6_565 ?
C29 C33 C30 24(4) 6_565 6_565 ?
C29 C33 C32 15(5) 6_565 . ?
C29 C33 C34 115(3) 6_565 . ?
C30 C33 Ti1 74.3(15) 6_565 . ?
C30 C33 C27 135.9(19) 6_565 6_565 ?
C32 C33 Ti1 81.0(18) . . ?
C32 C33 C10 156(3) . 6_565 ?
C32 C33 C14 107.5(8) . . ?
C32 C33 C27 131(2) . 6_565 ?
C32 C33 C28 88.3(18) . 6_565 ?
C32 C33 C30 10.1(11) . 6_565 ?
C32 C33 C34 117(2) . . ?
C34 C33 Ti1 87(3) . . ?
C34 C33 C10 59.7(13) . 6_565 ?
C34 C33 C14 125(2) . . ?
C34 C33 C27 14.1(9) . 6_565 ?
C34 C33 C28 33.8(12) . 6_565 ?
C34 C33 C30 124(2) . 6_565 ?
C10 C34 Ti1 68.2(16) 6_565 . ?
C10 C34 C26 88.6(12) 6_565 6_565 ?
C10 C34 C29 90.2(14) 6_565 6_565 ?
C10 C34 C49 160(3) 6_565 6_565 ?
C26 C34 Ti1 97.1(17) 6_565 . ?
C27 C34 Ti1 107(5) 6_565 . ?
C27 C34 C10 65(2) 6_565 6_565 ?
C27 C34 C26 34(3) 6_565 6_565 ?
C27 C34 C28 146(5) 6_565 6_565 ?
C27 C34 C29 155(3) 6_565 6_565 ?
C27 C34 C33 137(3) 6_565 . ?
C27 C34 C35 21(3) 6_565 . ?
C27 C34 C49 123(3) 6_565 6_565 ?
C27 C34 C55 102(3) 6_565 . ?
C28 C34 Ti1 100(3) 6_565 . ?
C28 C34 C10 147(3) 6_565 6_565 ?
C28 C34 C26 124(2) 6_565 6_565 ?
C28 C34 C29 57.7(18) 6_565 6_565 ?
C28 C34 C33 74(2) 6_565 . ?
C28 C34 C35 167(3) 6_565 . ?
C28 C34 C49 34.3(19) 6_565 6_565 ?
C28 C34 C55 49(2) 6_565 . ?
C29 C34 Ti1 63.2(15) 6_565 . ?
C29 C34 C26 159(3) 6_565 6_565 ?
C29 C34 C49 81.7(11) 6_565 6_565 ?
C33 C34 Ti1 60(2) . . ?
C33 C34 C10 73.0(14) . 6_565 ?
C33 C34 C26 155(3) . 6_565 ?
C33 C34 C29 17.5(10) . 6_565 ?
C33 C34 C49 99.1(15) . 6_565 ?
C35 C34 Ti1 91(2) . . ?
C35 C34 C10 44.3(13) . 6_565 ?
C35 C34 C26 46.8(12) . 6_565 ?
C35 C34 C29 134.5(16) . 6_565 ?
C35 C34 C33 117.3(14) . . ?
C35 C34 C49 139.2(18) . 6_565 ?
C49 C34 Ti1 92.1(16) 6_565 . ?
C49 C34 C26 92.5(13) 6_565 6_565 ?
C55 C34 Ti1 107(2) . . ?
C55 C34 C10 162(2) . 6_565 ?
C55 C34 C26 74.9(13) . 6_565 ?
C55 C34 C29 103.0(14) . 6_565 ?
C55 C34 C33 120.5(14) . . ?
C55 C34 C35 120.9(14) . . ?
C55 C34 C49 22.1(12) . 6_565 ?
C9 C35 C25 80.2(12) 6_565 6_565 ?
C10 C35 C9 47.3(12) 6_565 6_565 ?
C10 C35 C16 39.0(14) 6_565 . ?
C10 C35 C25 126(2) 6_565 6_565 ?
C10 C35 C26 154(4) 6_565 6_565 ?
C10 C35 C34 80.2(16) 6_565 . ?
C10 C35 C36 144(2) 6_565 . ?
C16 C35 C9 12.4(14) . 6_565 ?
C16 C35 C25 90.9(11) . 6_565 ?
C26 C35 C9 124(2) 6_565 6_565 ?
C26 C35 C16 135.7(18) 6_565 . ?
C26 C35 C25 46.9(10) 6_565 6_565 ?
C27 C35 C9 139(4) 6_565 6_565 ?
C27 C35 C10 98(3) 6_565 6_565 ?
C27 C35 C16 136(3) 6_565 . ?
C27 C35 C25 121(3) 6_565 6_565 ?
C27 C35 C26 76(2) 6_565 6_565 ?
C27 C35 C34 19(3) 6_565 . ?
C27 C35 C36 106(3) 6_565 . ?
C34 C35 C9 120(2) . 6_565 ?
C34 C35 C16 117(2) . . ?
C34 C35 C25 130(2) . 6_565 ?
C34 C35 C26 89.7(17) . 6_565 ?
C34 C35 C36 119(2) . . ?
C36 C35 C9 98.6(11) . 6_565 ?
C36 C35 C16 109.1(8) . . ?
C36 C35 C25 18.4(10) . 6_565 ?
C36 C35 C26 30.4(13) . 6_565 ?
C25 C36 C8 46(2) 6_565 6_565 ?
C25 C36 C27 144(4) 6_565 6_565 ?
C25 C36 C35 126(3) 6_565 . ?
C25 C36 C37 18(2) 6_565 . ?
C25 C36 C57 104(3) 6_565 . ?
C26 C36 C8 142(5) 6_565 6_565 ?
C26 C36 C25 144(6) 6_565 6_565 ?
C26 C36 C27 52(2) 6_565 6_565 ?
C26 C36 C35 76(3) 6_565 . ?
C26 C36 C37 153(5) 6_565 . ?
C26 C36 C57 44(2) 6_565 . ?
C27 C36 C8 100.8(16) 6_565 6_565 ?
C35 C36 C8 80.2(10) . 6_565 ?
C35 C36 C27 23.9(11) . 6_565 ?
C35 C36 C37 108.5(8) . . ?
C37 C36 C8 28.3(9) . 6_565 ?
C37 C36 C27 128.8(16) . 6_565 ?
C57 C36 C8 138(3) . 6_565 ?
C57 C36 C27 95.2(16) . 6_565 ?
C57 C36 C35 119(2) . . ?
C57 C36 C37 120(2) . . ?
C7 C37 Ti2 65.7(14) 6_565 6_565 ?
C7 C37 C23 49.0(9) 6_565 6_565 ?
C8 C37 Ti2 89(4) 6_565 6_565 ?
C8 C37 C7 63.3(19) 6_565 6_565 ?
C8 C37 C17 10(3) 6_565 . ?
C8 C37 C23 111(3) 6_565 6_565 ?
C8 C37 C24 152(5) 6_565 6_565 ?
C8 C37 C36 102(2) 6_565 . ?
C8 C37 C38 123(3) 6_565 . ?
C17 C37 Ti2 97(2) . 6_565 ?
C17 C37 C7 62.6(15) . 6_565 ?
C17 C37 C23 111.7(17) . 6_565 ?
C17 C37 C24 158(3) . 6_565 ?
C17 C37 C36 105.7(8) . . ?
C23 C37 Ti2 56.1(13) 6_565 6_565 ?
C24 C37 Ti2 63.6(17) 6_565 6_565 ?
C24 C37 C7 98.2(17) 6_565 6_565 ?
C24 C37 C23 49.9(9) 6_565 6_565 ?
C25 C37 Ti2 93(4) 6_565 6_565 ?
C25 C37 C7 158(5) 6_565 6_565 ?
C25 C37 C8 119(4) 6_565 6_565 ?
C25 C37 C17 124(3) 6_565 . ?
C25 C37 C23 120(3) 6_565 6_565 ?
C25 C37 C24 70(2) 6_565 6_565 ?
C25 C37 C36 18(2) 6_565 . ?
C25 C37 C38 103(3) 6_565 . ?
C36 C37 Ti2 98(2) . 6_565 ?
C36 C37 C7 157(3) . 6_565 ?
C36 C37 C23 136(2) . 6_565 ?
C36 C37 C24 88.1(17) . 6_565 ?
C38 C37 Ti2 50(2) . 6_565 ?
C38 C37 C7 63.3(13) . 6_565 ?
C38 C37 C17 125(2) . . ?
C38 C37 C23 16.3(11) . 6_565 ?
C38 C37 C24 34.9(13) . 6_565 ?
C38 C37 C36 120(2) . . ?
Ti2 C38 Ti5 21.6(12) 6_565 6_565 ?
Ti2 C38 C8 83.3(15) 6_565 6_565 ?
Ti2 C38 C22 65.6(16) 6_565 6_565 ?
Ti2 C38 C45 76.8(14) 6_565 6_565 ?
C7 C38 Ti2 83.1(18) 6_565 6_565 ?
C7 C38 Ti5 63.4(18) 6_565 6_565 ?
C7 C38 C8 45.7(9) 6_565 6_565 ?
C7 C38 C22 87.3(14) 6_565 6_565 ?
C7 C38 C25 90.8(15) 6_565 6_565 ?
C7 C38 C45 158(3) 6_565 6_565 ?
C8 C38 Ti5 76.2(15) 6_565 6_565 ?
C22 C38 Ti5 59.0(17) 6_565 6_565 ?
C22 C38 C8 127.2(18) 6_565 6_565 ?
C22 C38 C45 92.7(13) 6_565 6_565 ?
C23 C38 Ti2 99(5) 6_565 6_565 ?
C23 C38 Ti5 83(5) 6_565 6_565 ?
C23 C38 C7 67(2) 6_565 6_565 ?
C23 C38 C8 112(3) 6_565 6_565 ?
C23 C38 C22 41(3) 6_565 6_565 ?
C23 C38 C24 142(6) 6_565 6_565 ?
C23 C38 C25 154(4) 6_565 6_565 ?
C23 C38 C37 128(3) 6_565 . ?
C23 C38 C39 24(4) 6_565 . ?
C23 C38 C45 125(3) 6_565 6_565 ?
C23 C38 C59 111(3) 6_565 . ?
C24 C38 Ti2 102(4) 6_565 6_565 ?
C24 C38 Ti5 123(4) 6_565 6_565 ?
C24 C38 C7 147(3) 6_565 6_565 ?
C24 C38 C8 102(2) 6_565 6_565 ?
C24 C38 C22 125(2) 6_565 6_565 ?
C24 C38 C25 56.3(17) 6_565 6_565 ?
C24 C38 C37 81(2) 6_565 . ?
C24 C38 C39 158(3) 6_565 . ?
C24 C38 C45 34.6(19) 6_565 6_565 ?
C24 C38 C59 43(2) 6_565 . ?
C25 C38 Ti2 91.8(19) 6_565 6_565 ?
C25 C38 Ti5 100(2) 6_565 6_565 ?
C25 C38 C8 45.3(8) 6_565 6_565 ?
C25 C38 C22 157(3) 6_565 6_565 ?
C25 C38 C45 80.8(11) 6_565 6_565 ?
C37 C38 Ti2 96(3) . 6_565 ?
C37 C38 Ti5 95(2) . 6_565 ?
C37 C38 C7 65.9(14) . 6_565 ?
C37 C38 C8 22.6(15) . 6_565 ?
C37 C38 C22 150(2) . 6_565 ?
C37 C38 C25 26.1(12) . 6_565 ?
C37 C38 C39 121.0(14) . . ?
C37 C38 C45 106.8(15) . 6_565 ?
C37 C38 C59 119.9(14) . . ?
C39 C38 Ti2 77.4(18) . 6_565 ?
C39 C38 Ti5 59.6(18) . 6_565 ?
C39 C38 C7 55.1(12) . 6_565 ?
C39 C38 C8 99.9(14) . 6_565 ?
C39 C38 C22 34.6(10) . 6_565 ?
C39 C38 C25 144.9(19) . 6_565 ?
C39 C38 C45 127.2(17) . 6_565 ?
C45 C38 Ti5 97.8(19) 6_565 6_565 ?
C45 C38 C8 121.6(15) 6_565 6_565 ?
C59 C38 Ti2 81(2) . 6_565 ?
C59 C38 Ti5 100(2) . 6_565 ?
C59 C38 C7 163(3) . 6_565 ?
C59 C38 C8 135.4(19) . 6_565 ?
C59 C38 C22 82.2(12) . 6_565 ?
C59 C38 C25 93.9(14) . 6_565 ?
C59 C38 C39 116.6(14) . . ?
C59 C38 C45 13.8(12) . 6_565 ?
Ti2 C39 Ti5 27.6(12) 6_565 6_565 ?
C7 C39 Ti2 80.9(15) 6_565 6_565 ?
C7 C39 Ti5 76.7(18) 6_565 6_565 ?
C7 C39 C19 45.2(12) 6_565 . ?
C7 C39 C21 117.7(15) 6_565 6_565 ?
C7 C39 C38 69.7(14) 6_565 . ?
C7 C39 C40 144.8(18) 6_565 . ?
C19 C39 Ti2 92.9(13) . 6_565 ?
C19 C39 Ti5 70.4(15) . 6_565 ?
C19 C39 C21 75.6(7) . 6_565 ?
C19 C39 C40 107.7(8) . . ?
C21 C39 Ti2 85.3(12) 6_565 6_565 ?
C21 C39 Ti5 65.0(15) 6_565 6_565 ?
C22 C39 Ti2 73(2) 6_565 6_565 ?
C22 C39 Ti5 79(3) 6_565 6_565 ?
C22 C39 C7 154(3) 6_565 6_565 ?
C22 C39 C19 133(2) 6_565 . ?
C22 C39 C21 58.5(17) 6_565 6_565 ?
C22 C39 C38 99.3(18) 6_565 . ?
C22 C39 C40 26.0(16) 6_565 . ?
C23 C39 Ti2 79(3) 6_565 6_565 ?
C23 C39 Ti5 105(3) 6_565 6_565 ?
C23 C39 C7 78(2) 6_565 6_565 ?
C23 C39 C19 123(2) 6_565 . ?
C23 C39 C21 156(3) 6_565 6_565 ?
C23 C39 C22 99(2) 6_565 6_565 ?
C23 C39 C38 19(3) 6_565 . ?
C23 C39 C40 125(3) 6_565 . ?
C38 C39 Ti2 61.9(17) . 6_565 ?
C38 C39 Ti5 86(2) . 6_565 ?
C38 C39 C19 113.8(16) . . ?
C38 C39 C21 146(2) . 6_565 ?
C38 C39 C40 122.5(18) . . ?
C40 C39 Ti2 78.5(14) . 6_565 ?
C40 C39 Ti5 71.8(16) . 6_565 ?
C40 C39 C21 32.6(5) . 6_565 ?
Ti2 C40 Ti5 51.7(10) 6_565 . ?
Ti5 C40 Ti2 26.1(11) 6_565 6_565 ?
Ti5 C40 Ti5 28.8(17) 6_565 . ?
C21 C40 Ti2 102.0(16) . 6_565 ?
C21 C40 Ti2 100(2) 6_565 6_565 ?
C21 C40 Ti5 74(2) 6_565 6_565 ?
C21 C40 Ti5 51.9(15) . . ?
C21 C40 Ti5 56(2) 6_565 . ?
C21 C40 Ti5 76.1(17) . 6_565 ?
C21 C40 C21 17.3(16) 6_565 . ?
C21 C40 C23 112(2) 6_565 6_565 ?
C21 C40 C23 127.6(12) . 6_565 ?
C21 C40 C39 109.1(8) . . ?
C21 C40 C39 92.7(17) 6_565 . ?
C21 C40 C40 29.7(9) . 6_565 ?
C21 C40 C40 47(2) 6_565 6_565 ?
C21 C40 C41 140(3) 6_565 . ?
C21 C40 C41 123.8(18) . . ?
C21 C40 C43 150(3) 6_565 6_565 ?
C21 C40 C43 135.0(18) . 6_565 ?
C22 C40 Ti2 62(5) 6_565 6_565 ?
C22 C40 Ti5 85(5) 6_565 6_565 ?
C22 C40 Ti5 113(5) 6_565 . ?
C22 C40 C21 139(4) 6_565 6_565 ?
C22 C40 C21 155(4) 6_565 . ?
C22 C40 C23 28(2) 6_565 6_565 ?
C22 C40 C39 47(2) 6_565 . ?
C22 C40 C40 163(5) 6_565 6_565 ?
C22 C40 C41 74(2) 6_565 . ?
C22 C40 C43 61(2) 6_565 6_565 ?
C23 C40 Ti2 57.8(10) 6_565 6_565 ?
C23 C40 Ti5 72.6(15) 6_565 6_565 ?
C23 C40 Ti5 100.7(15) 6_565 . ?
C39 C40 Ti2 63.4(13) . 6_565 ?
C39 C40 Ti5 69.5(16) . 6_565 ?
C39 C40 Ti5 93.9(14) . . ?
C39 C40 C23 19.6(9) . 6_565 ?
C39 C40 C40 136.8(8) . 6_565 ?
C39 C40 C41 118.6(17) . . ?
C39 C40 C43 105.5(19) . 6_565 ?
C40 C40 Ti2 103.3(6) 6_565 6_565 ?
C40 C40 Ti5 53.8(8) 6_565 . ?
C40 C40 Ti5 82.6(12) 6_565 6_565 ?
C40 C40 C23 152.1(10) 6_565 6_565 ?
C41 C40 Ti2 76.5(19) . 6_565 ?
C41 C40 Ti5 94(2) . 6_565 ?
C41 C40 Ti5 95(2) . . ?
C41 C40 C23 99.5(14) . 6_565 ?
C41 C40 C40 94.9(9) . 6_565 ?
C41 C40 C43 13.2(15) . 6_565 ?
C43 C40 Ti2 69.2(18) 6_565 6_565 ?
C43 C40 Ti5 90(2) 6_565 6_565 ?
C43 C40 Ti5 98.4(19) 6_565 . ?
C43 C40 C23 86.2(14) 6_565 6_565 ?
C43 C40 C40 107.1(10) 6_565 6_565 ?
Ti2 C41 Ti3 45.7(7) 6_565 . ?
Ti2 C41 Ti5 21.9(10) 6_565 6_565 ?
Ti3 C41 Ti5 59.2(13) . 6_565 ?
C22 C41 Ti2 59(2) 6_565 6_565 ?
C22 C41 Ti3 103(2) 6_565 . ?
C22 C41 Ti5 55(2) 6_565 6_565 ?
C22 C41 C40 26.6(14) 6_565 . ?
C22 C41 C42 145(2) 6_565 . ?
C22 C41 C44 99.9(19) 6_565 6_565 ?
C22 C41 C60 90.2(16) 6_565 . ?
C40 C41 Ti2 67.7(17) . 6_565 ?
C40 C41 Ti3 112(2) . . ?
C40 C41 Ti5 53.8(19) . 6_565 ?
C40 C41 C44 125.6(17) . 6_565 ?
C40 C41 C60 116.7(13) . . ?
C42 C41 Ti2 110(2) . 6_565 ?
C42 C41 Ti2 111(2) 6_565 6_565 ?
C42 C41 Ti3 79.6(15) . . ?
C42 C41 Ti3 77.1(18) 6_565 . ?
C42 C41 Ti5 101(2) . 6_565 ?
C42 C41 Ti5 104(2) 6_565 6_565 ?
C42 C41 C22 152(3) 6_565 6_565 ?
C42 C41 C40 126.5(18) 6_565 . ?
C42 C41 C40 120.1(13) . . ?
C42 C41 C42 6.4(11) 6_565 . ?
C42 C41 C44 101.9(14) 6_565 6_565 ?
C42 C41 C44 107.8(12) . 6_565 ?
C42 C41 C60 120.4(11) . . ?
C42 C41 C60 114.2(17) 6_565 . ?
C43 C41 Ti2 74(10) 6_565 6_565 ?
C43 C41 Ti3 58(9) 6_565 . ?
C43 C41 Ti5 95(10) 6_565 6_565 ?
C43 C41 C22 92(4) 6_565 6_565 ?
C43 C41 C40 119(5) 6_565 . ?
C43 C41 C42 111(3) 6_565 6_565 ?
C43 C41 C42 117(3) 6_565 . ?
C43 C41 C44 9(4) 6_565 6_565 ?
C43 C41 C60 5(7) 6_565 . ?
C44 C41 Ti2 73.4(15) 6_565 6_565 ?
C44 C41 Ti3 51.4(12) 6_565 . ?
C44 C41 Ti5 95(2) 6_565 6_565 ?
C60 C41 Ti2 76.4(17) . 6_565 ?
C60 C41 Ti3 63.6(15) . . ?
C60 C41 Ti5 98(2) . 6_565 ?
C60 C41 C44 14.2(13) . 6_565 ?
Ti3 C42 Ti3 55.2(4) 6_565 . ?
C41 C42 Ti3 75(2) 6_565 6_565 ?
C41 C42 Ti3 69.3(16) . . ?
C41 C42 Ti3 116(2) 6_565 . ?
C41 C42 Ti3 114.0(19) . 6_565 ?
C41 C42 C41 103.5(17) 6_565 . ?
C41 C42 C43 16.5(17) 6_565 . ?
C41 C42 C43 116.2(12) 6_565 6_565 ?
C41 C42 C43 119.0(11) . . ?
C41 C42 C43 13.6(12) . 6_565 ?
C41 C42 C63 118.6(11) . . ?
C41 C42 C63 134(2) 6_565 . ?
C42 C42 Ti3 115.3(4) 6_565 6_565 ?
C42 C42 Ti3 60.1(4) 6_565 . ?
C42 C42 C41 138.6(13) 6_565 6_565 ?
C42 C42 C41 35.0(7) 6_565 . ?
C42 C42 C43 153.6(11) 6_565 . ?
C42 C42 C43 22.7(10) 6_565 6_565 ?
C42 C42 C63 85.2(7) 6_565 . ?
C43 C42 Ti3 110.9(18) 6_565 6_565 ?
C43 C42 Ti3 60.2(16) 6_565 . ?
C43 C42 Ti3 64.8(17) . 6_565 ?
C43 C42 Ti3 114(2) . . ?
C43 C42 C43 131(2) . 6_565 ?
C63 C42 Ti3 67.4(9) . . ?
C63 C42 Ti3 71.2(9) . 6_565 ?
C63 C42 C43 117.4(12) . . ?
C63 C42 C43 104.9(15) . 6_565 ?
Ti2 C43 Ti3 48.9(10) . 6_565 ?
C22 C43 Ti2 61(2) . . ?
C22 C43 Ti3 110(3) . 6_565 ?
C22 C43 C40 22.6(12) . 6_565 ?
C22 C43 C42 117.3(16) . 6_565 ?
C40 C43 Ti2 67.3(16) 6_565 . ?
C40 C43 Ti3 112(2) 6_565 6_565 ?
C41 C43 Ti2 96(10) 6_565 . ?
C41 C43 Ti3 112(10) 6_565 6_565 ?
C41 C43 C22 70(4) 6_565 . ?
C41 C43 C40 48(4) 6_565 6_565 ?
C41 C43 C42 50(3) 6_565 6_565 ?
C41 C43 C42 53(2) 6_565 . ?
C41 C43 C44 168(5) 6_565 . ?
C41 C43 C60 172(10) 6_565 6_565 ?
C42 C43 Ti2 107(2) . . ?
C42 C43 Ti2 105(2) 6_565 . ?
C42 C43 Ti3 81.6(16) . 6_565 ?
C42 C43 Ti3 82.0(14) 6_565 6_565 ?
C42 C43 C22 120.9(15) . . ?
C42 C43 C40 94.9(16) 6_565 6_565 ?
C42 C43 C40 98.5(14) . 6_565 ?
C42 C43 C42 3.7(6) . 6_565 ?
C44 C43 Ti2 84(2) . . ?
C44 C43 Ti3 58.4(19) . 6_565 ?
C44 C43 C22 119.3(19) . . ?
C44 C43 C40 141(2) . 6_565 ?
C44 C43 C42 118.6(16) . 6_565 ?
C44 C43 C42 115.6(16) . . ?
C60 C43 Ti2 88(3) 6_565 . ?
C60 C43 Ti3 75(3) 6_565 6_565 ?
C60 C43 C22 106(2) 6_565 . ?
C60 C43 C40 129(2) 6_565 6_565 ?
C60 C43 C42 135.4(18) 6_565 6_565 ?
C60 C43 C42 132(2) 6_565 . ?
C60 C43 C44 19.2(19) 6_565 . ?
Ti3 C44 Ti2 48.0(7) 6_565 . ?
Ti3 C44 C58 78.5(15) 6_565 6_565 ?
C41 C44 Ti2 62.8(15) 6_565 . ?
C41 C44 Ti3 82.9(17) 6_565 6_565 ?
C41 C44 C58 130(2) 6_565 6_565 ?
C43 C44 Ti2 63(2) . . ?
C43 C44 Ti3 85(2) . 6_565 ?
C43 C44 C41 2.9(12) . 6_565 ?
C43 C44 C58 129(2) . 6_565 ?
C43 C44 C59 90.9(17) . 6_565 ?
C43 C44 C76 154(3) . 6_565 ?
C45 C44 Ti2 67.8(12) . . ?
C45 C44 Ti3 88.2(13) . 6_565 ?
C45 C44 C41 120.3(16) . 6_565 ?
C45 C44 C43 118.5(19) . . ?
C45 C44 C58 16.1(10) . 6_565 ?
C45 C44 C59 29.3(12) . 6_565 ?
C45 C44 C65 106.9(8) . . ?
C45 C44 C76 59.1(11) . 6_565 ?
C58 C44 Ti2 70.7(14) 6_565 . ?
C59 C44 Ti2 56.3(15) 6_565 . ?
C59 C44 Ti3 96(2) 6_565 6_565 ?
C59 C44 C41 93.2(15) 6_565 6_565 ?
C59 C44 C58 44.6(9) 6_565 6_565 ?
C59 C44 C76 88.2(16) 6_565 6_565 ?
C60 C44 Ti2 75(5) 6_565 . ?
C60 C44 Ti3 114(5) 6_565 6_565 ?
C60 C44 C41 38(4) 6_565 6_565 ?
C60 C44 C43 35(4) 6_565 . ?
C60 C44 C45 99(4) 6_565 . ?
C60 C44 C58 115(4) 6_565 6_565 ?
C60 C44 C59 70(3) 6_565 6_565 ?
C60 C44 C61 148(6) 6_565 6_565 ?
C60 C44 C65 154(4) 6_565 . ?
C60 C44 C76 158(4) 6_565 6_565 ?
C61 C44 Ti2 123(4) 6_565 . ?
C61 C44 Ti3 75(3) 6_565 6_565 ?
C61 C44 C41 122(2) 6_565 6_565 ?
C61 C44 C43 125(3) 6_565 . ?
C61 C44 C45 112(2) 6_565 . ?
C61 C44 C58 97(2) 6_565 6_565 ?
C61 C44 C59 141(3) 6_565 6_565 ?
C61 C44 C65 10(3) 6_565 . ?
C61 C44 C76 53.0(15) 6_565 6_565 ?
C65 C44 Ti2 113.5(15) . . ?
C65 C44 Ti3 66.0(12) . 6_565 ?
C65 C44 C41 121.9(15) . 6_565 ?
C65 C44 C43 124.8(18) . . ?
C65 C44 C58 91.1(10) . 6_565 ?
C65 C44 C59 135.5(15) . 6_565 ?
C65 C44 C76 47.9(10) . 6_565 ?
C76 C44 Ti2 95.8(18) 6_565 . ?
C76 C44 Ti3 69.4(15) 6_565 6_565 ?
C76 C44 C41 152(3) 6_565 6_565 ?
C76 C44 C58 43.6(8) 6_565 6_565 ?
Ti2 C45 Ti3 47.1(6) . 6_565 ?
C24 C45 Ti2 64.9(14) . . ?
C24 C45 Ti3 111.5(18) . 6_565 ?
C24 C45 C38 20.9(14) . 6_565 ?
C24 C45 C44 124.4(12) . . ?
C24 C45 C46 121.8(11) . . ?
C24 C45 C60 104.4(12) . 6_565 ?
C24 C45 C61 149.3(16) . 6_565 ?
C24 C45 C76 156.6(18) . 6_565 ?
C38 C45 Ti2 49.0(12) 6_565 . ?
C38 C45 Ti3 95.9(15) 6_565 6_565 ?
C44 C45 Ti2 79.8(14) . . ?
C44 C45 Ti3 56.7(12) . 6_565 ?
C44 C45 C38 104.6(14) . 6_565 ?
C44 C45 C46 108.3(8) . . ?
C44 C45 C60 21.0(11) . 6_565 ?
C44 C45 C61 25.8(8) . 6_565 ?
C44 C45 C76 72.4(11) . 6_565 ?
C46 C45 Ti2 106.5(13) . . ?
C46 C45 Ti3 76.6(10) . 6_565 ?
C46 C45 C38 133.6(15) . 6_565 ?
C46 C45 C60 129.1(12) . 6_565 ?
C46 C45 C61 83.2(8) . 6_565 ?
C46 C45 C76 36.7(10) . 6_565 ?
C58 C45 Ti2 102(4) 6_565 . ?
C58 C45 Ti3 91(4) 6_565 6_565 ?
C58 C45 C24 96(2) 6_565 . ?
C58 C45 C38 111(3) 6_565 6_565 ?
C58 C45 C44 134(3) 6_565 . ?
C58 C45 C46 27(2) 6_565 . ?
C58 C45 C60 154(4) 6_565 6_565 ?
C58 C45 C61 110(2) 6_565 6_565 ?
C58 C45 C76 63.3(18) 6_565 6_565 ?
C59 C45 Ti2 60(4) 6_565 . ?
C59 C45 Ti3 100(4) 6_565 6_565 ?
C59 C45 C24 40(2) 6_565 . ?
C59 C45 C38 26(2) 6_565 6_565 ?
C59 C45 C44 85(3) 6_565 . ?
C59 C45 C46 159(3) 6_565 . ?
C59 C45 C58 136(4) 6_565 6_565 ?
C59 C45 C60 65(2) 6_565 6_565 ?
C59 C45 C61 111(3) 6_565 6_565 ?
C59 C45 C76 156(4) 6_565 6_565 ?
C60 C45 Ti2 73.1(14) 6_565 . ?
C60 C45 Ti3 67.0(14) 6_565 6_565 ?
C60 C45 C38 85.7(12) 6_565 6_565 ?
C60 C45 C61 46.7(9) 6_565 6_565 ?
C60 C45 C76 93.4(16) 6_565 6_565 ?
C61 C45 Ti2 92.5(15) 6_565 . ?
C61 C45 Ti3 53.2(11) 6_565 6_565 ?
C61 C45 C38 128.6(17) 6_565 6_565 ?
C76 C45 Ti2 107(2) 6_565 . ?
C76 C45 Ti3 61.4(16) 6_565 6_565 ?
C76 C45 C38 155(3) 6_565 6_565 ?
C76 C45 C61 46.8(9) 6_565 6_565 ?
C45 C46 Ti3 70.3(10) . 6_565 ?
C45 C46 C47 120.8(13) . . ?
C45 C46 C57 90.6(13) . 6_565 ?
C45 C46 C75 134.0(13) . 6_565 ?
C47 C46 Ti3 105.9(17) . 6_565 ?
C47 C46 C57 31.1(10) . 6_565 ?
C47 C46 C75 92.8(13) . 6_565 ?
C57 C46 Ti3 104(2) 6_565 6_565 ?
C57 C46 C75 122.2(17) 6_565 6_565 ?
C58 C46 Ti3 85(4) 6_565 6_565 ?
C58 C46 C45 27(2) 6_565 . ?
C58 C46 C47 96(2) 6_565 . ?
C58 C46 C57 65(2) 6_565 6_565 ?
C58 C46 C66 134(3) 6_565 . ?
C58 C46 C75 156(5) 6_565 6_565 ?
C58 C46 C76 109(3) 6_565 6_565 ?
C66 C46 Ti3 59.8(12) . 6_565 ?
C66 C46 C45 107.5(8) . . ?
C66 C46 C47 121.1(17) . . ?
C66 C46 C57 148(2) . 6_565 ?
C66 C46 C75 29.1(10) . 6_565 ?
C75 C46 Ti3 70.8(13) 6_565 6_565 ?
C76 C46 Ti3 59(3) 6_565 6_565 ?
C76 C46 C45 82.6(18) 6_565 . ?
C76 C46 C47 148(2) 6_565 . ?
C76 C46 C57 164(4) 6_565 6_565 ?
C76 C46 C66 27.6(15) 6_565 . ?
C76 C46 C75 56.6(15) 6_565 6_565 ?
C26 C47 C46 118.1(12) . . ?
C26 C47 C48 116.8(12) . . ?
C26 C47 C55 72.0(9) . 6_565 ?
C26 C47 C58 91.3(12) . 6_565 ?
C26 C47 C74 145.2(18) . 6_565 ?
C46 C47 C48 116.0(14) . . ?
C46 C47 C55 153(2) . 6_565 ?
C46 C47 C58 27.0(11) . 6_565 ?
C46 C47 C74 85.8(12) . 6_565 ?
C48 C47 C55 45.3(9) . 6_565 ?
C48 C47 C58 139.2(19) . 6_565 ?
C48 C47 C74 31.0(10) . 6_565 ?
C56 C47 C26 94(3) 6_565 . ?
C56 C47 C46 142(3) 6_565 . ?
C56 C47 C48 26(3) 6_565 . ?
C56 C47 C55 23(3) 6_565 6_565 ?
C56 C47 C57 135(4) 6_565 6_565 ?
C56 C47 C58 162(5) 6_565 6_565 ?
C56 C47 C74 57(2) 6_565 6_565 ?
C57 C47 C26 41(2) 6_565 . ?
C57 C47 C46 79(2) 6_565 . ?
C57 C47 C48 155(4) 6_565 . ?
C57 C47 C55 112(3) 6_565 6_565 ?
C57 C47 C58 52.4(19) 6_565 6_565 ?
C57 C47 C74 160(5) 6_565 6_565 ?
C58 C47 C55 151(2) 6_565 6_565 ?
C74 C47 C55 76.0(12) 6_565 6_565 ?
C74 C47 C58 111.4(16) 6_565 6_565 ?
C47 C48 C54 140.5(16) . 6_565 ?
C49 C48 C47 121.4(13) . . ?
C49 C48 C54 19.4(10) . 6_565 ?
C49 C48 C55 35.9(12) . 6_565 ?
C49 C48 C68 107.2(8) . . ?
C49 C48 C73 72.2(12) . 6_565 ?
C55 C48 C47 87.8(13) 6_565 . ?
C55 C48 C54 54.9(9) 6_565 6_565 ?
C56 C48 C47 20.0(19) 6_565 . ?
C56 C48 C49 105(2) 6_565 . ?
C56 C48 C54 124(2) 6_565 6_565 ?
C56 C48 C55 69.5(17) 6_565 6_565 ?
C56 C48 C68 141(3) 6_565 . ?
C56 C48 C73 169(4) 6_565 6_565 ?
C68 C48 C47 121.3(15) . . ?
C68 C48 C54 89.6(10) . 6_565 ?
C68 C48 C55 142.2(16) . 6_565 ?
C73 C48 C47 155(2) 6_565 . ?
C73 C48 C54 53.5(9) 6_565 6_565 ?
C73 C48 C55 108.1(17) 6_565 6_565 ?
C73 C48 C68 36.7(10) 6_565 . ?
C74 C48 C47 86.8(19) 6_565 . ?
C74 C48 C49 144(2) 6_565 . ?
C74 C48 C54 127(2) 6_565 6_565 ?
C74 C48 C55 169(4) 6_565 6_565 ?
C74 C48 C56 106(2) 6_565 6_565 ?
C74 C48 C68 37.7(18) 6_565 . ?
C74 C48 C73 74.0(18) 6_565 6_565 ?
C28 C49 Ti4 90.3(14) . . ?
C28 C49 C34 19.6(12) . 6_565 ?
C28 C49 C48 123.1(11) . . ?
C28 C49 C50 122.3(11) . . ?
C28 C49 C53 87.3(10) . 6_565 ?
C28 C49 C56 94.5(11) . 6_565 ?
C28 C49 C73 169(2) . 6_565 ?
C34 C49 Ti4 84.1(15) 6_565 . ?
C48 C49 Ti4 95.4(12) . . ?
C48 C49 C34 105.1(13) . 6_565 ?
C48 C49 C50 110.6(8) . . ?
C48 C49 C53 140.6(13) . 6_565 ?
C48 C49 C56 28.5(11) . 6_565 ?
C48 C49 C73 54.2(9) . 6_565 ?
C50 C49 Ti4 63.9(11) . . ?
C50 C49 C34 133.3(15) . 6_565 ?
C50 C49 C53 35.1(9) . 6_565 ?
C50 C49 C56 136.6(14) . 6_565 ?
C50 C49 C73 57.2(9) . 6_565 ?
C53 C49 Ti4 56.7(13) 6_565 . ?
C53 C49 C34 99.3(12) 6_565 6_565 ?
C53 C49 C56 154(2) 6_565 6_565 ?
C54 C49 Ti4 87(4) 6_565 . ?
C54 C49 C28 128(3) 6_565 . ?
C54 C49 C34 146(3) 6_565 6_565 ?
C54 C49 C48 109(2) 6_565 . ?
C54 C49 C50 23(4) 6_565 . ?
C54 C49 C53 49(3) 6_565 6_565 ?
C54 C49 C55 165(7) 6_565 6_565 ?
C54 C49 C56 137(3) 6_565 6_565 ?
C54 C49 C73 56(2) 6_565 6_565 ?
C55 C49 Ti4 107(3) 6_565 . ?
C55 C49 C28 48.8(18) 6_565 . ?
C55 C49 C34 36.0(16) 6_565 6_565 ?
C55 C49 C48 76(2) 6_565 . ?
C55 C49 C50 169(3) 6_565 . ?
C55 C49 C53 135(2) 6_565 6_565 ?
C55 C49 C56 47.9(16) 6_565 6_565 ?
C55 C49 C73 130(3) 6_565 6_565 ?
C56 C49 Ti4 97.0(16) 6_565 . ?
C56 C49 C34 76.9(11) 6_565 6_565 ?
C73 C49 Ti4 80.2(16) 6_565 . ?
C73 C49 C34 152(2) 6_565 6_565 ?
C73 C49 C53 91.1(12) 6_565 6_565 ?
C73 C49 C56 82.3(12) 6_565 6_565 ?
C49 C50 Ti4 80.6(13) . . ?
C49 C50 C51 120.7(13) . . ?
C49 C50 C52 145.0(13) . 6_565 ?
C49 C50 C72 112.0(10) . 6_565 ?
C49 C50 C73 68.7(11) . 6_565 ?
C51 C50 Ti4 67.4(15) . . ?
C51 C50 C52 28.4(6) . 6_565 ?
C51 C50 C72 113.0(11) . 6_565 ?
C52 C50 Ti4 70.9(12) 6_565 . ?
C52 C50 C72 85.8(10) 6_565 6_565 ?
C53 C50 Ti4 69(2) 6_565 . ?
C53 C50 C49 91.0(18) 6_565 . ?
C53 C50 C51 31.9(14) 6_565 . ?
C53 C50 C52 60.3(14) 6_565 6_565 ?
C53 C50 C69 151(2) 6_565 . ?
C53 C50 C72 142(2) 6_565 6_565 ?
C53 C50 C73 154(3) 6_565 6_565 ?
C54 C50 Ti4 95(3) 6_565 . ?
C54 C50 C49 14(3) 6_565 . ?
C54 C50 C51 129(2) 6_565 . ?
C54 C50 C52 156(2) 6_565 6_565 ?
C54 C50 C53 97(2) 6_565 6_565 ?
C54 C50 C69 104.5(16) 6_565 . ?
C54 C50 C72 112.5(19) 6_565 6_565 ?
C54 C50 C73 67.0(16) 6_565 6_565 ?
C69 C50 Ti4 90.5(14) . . ?
C69 C50 C49 105.6(8) . . ?
C69 C50 C51 122.3(14) . . ?
C69 C50 C52 94.9(11) . 6_565 ?
C69 C50 C72 9.5(12) . 6_565 ?
C69 C50 C73 37.6(9) . 6_565 ?
C72 C50 Ti4 84.8(12) 6_565 . ?
C73 C50 Ti4 91.4(17) 6_565 . ?
C73 C50 C51 153(2) 6_565 . ?
C73 C50 C52 130.3(15) 6_565 6_565 ?
C73 C50 C72 45.6(7) 6_565 6_565 ?
C30 C51 Ti4 81(2) . . ?
C30 C51 C32 20.8(11) . 6_565 ?
C30 C51 C50 116.4(12) . . ?
C30 C51 C51 92.5(7) . 6_565 ?
C30 C51 C52 119.6(12) . . ?
C32 C51 Ti4 76.7(16) 6_565 . ?
C50 C51 Ti4 72.3(15) . . ?
C50 C51 C32 95.8(13) . 6_565 ?
C50 C51 C51 142.5(9) . 6_565 ?
C51 C51 Ti4 90.3(9) 6_565 . ?
C51 C51 C32 112.5(10) 6_565 6_565 ?
C52 C51 Ti4 91(2) . . ?
C52 C51 Ti4 91(3) 6_565 . ?
C52 C51 C30 150(3) 6_565 . ?
C52 C51 C32 165(4) 6_565 6_565 ?
C52 C51 C32 138.9(15) . 6_565 ?
C52 C51 C50 88(2) 6_565 . ?
C52 C51 C50 117.6(12) . . ?
C52 C51 C51 27.4(7) . 6_565 ?
C52 C51 C51 58(2) 6_565 6_565 ?
C52 C51 C52 31.0(18) 6_565 . ?
C52 C51 C53 128(3) 6_565 6_565 ?
C53 C51 Ti4 74(4) 6_565 . ?
C53 C51 C30 77.5(16) 6_565 . ?
C53 C51 C32 56.7(15) 6_565 6_565 ?
C53 C51 C50 40.1(14) 6_565 . ?
C53 C51 C51 163(3) 6_565 6_565 ?
C53 C51 C52 156(3) 6_565 . ?
Ti4 C52 Ti4 41.2(13) 6_565 . ?
C50 C52 Ti4 65.4(11) 6_565 6_565 ?
C50 C52 Ti4 106.2(13) 6_565 . ?
C50 C52 C71 111.7(11) 6_565 6_565 ?
C51 C52 Ti4 54.9(17) . . ?
C51 C52 Ti4 69(3) 6_565 6_565 ?
C51 C52 Ti4 91(2) . 6_565 ?
C51 C52 Ti4 92(3) 6_565 . ?
C51 C52 C50 151.8(18) . 6_565 ?
C51 C52 C50 63.4(19) 6_565 6_565 ?
C51 C52 C51 94(2) 6_565 . ?
C51 C52 C52 122(2) 6_565 6_565 ?
C51 C52 C53 26.5(19) 6_565 . ?
C51 C52 C71 165(4) 6_565 6_565 ?
C51 C52 C71 115.8(12) . . ?
C51 C52 C71 85.2(11) . 6_565 ?
C51 C52 C71 144(3) 6_565 . ?
C52 C52 Ti4 59.6(7) 6_565 . ?
C52 C52 Ti4 100.8(8) 6_565 6_565 ?
C52 C52 C50 163.6(10) 6_565 6_565 ?
C52 C52 C51 27.4(7) 6_565 . ?
C52 C52 C53 145.7(9) 6_565 . ?
C52 C52 C71 89.9(8) 6_565 . ?
C52 C52 C71 59.0(8) 6_565 6_565 ?
C53 C52 Ti4 62.5(17) . 6_565 ?
C53 C52 Ti4 98.6(17) . . ?
C53 C52 C50 37.0(8) . 6_565 ?
C53 C52 C51 119.0(11) . . ?
C53 C52 C71 146.0(16) . 6_565 ?
C53 C52 C71 118.2(11) . . ?
C71 C52 Ti4 90.4(14) . 6_565 ?
C71 C52 Ti4 90.3(14) . . ?
C71 C52 Ti4 75.2(11) 6_565 . ?
C71 C52 Ti4 95.9(14) 6_565 6_565 ?
C71 C52 C50 81.7(9) . 6_565 ?
C71 C52 C71 30.9(11) . 6_565 ?
C29 C53 Ti4 84.1(16) 6_565 6_565 ?
C30 C53 Ti4 82.4(18) 6_565 6_565 ?
C30 C53 C29 45.6(8) 6_565 6_565 ?
C30 C53 C49 122.8(16) 6_565 6_565 ?
C32 C53 Ti4 85(2) . 6_565 ?
C32 C53 C29 20.8(11) . 6_565 ?
C32 C53 C30 25.0(12) . 6_565 ?
C32 C53 C49 99.5(14) . 6_565 ?
C49 C53 Ti4 77.8(16) 6_565 6_565 ?
C49 C53 C29 79.1(10) 6_565 6_565 ?
C50 C53 Ti4 84(2) 6_565 6_565 ?
C50 C53 C29 133(2) 6_565 6_565 ?
C50 C53 C30 166(3) 6_565 6_565 ?
C50 C53 C32 153(3) 6_565 . ?
C50 C53 C49 54.0(14) 6_565 6_565 ?
C50 C53 C52 82.7(16) 6_565 . ?
C50 C53 C54 38.8(15) 6_565 . ?
C51 C53 Ti4 83(4) 6_565 6_565 ?
C51 C53 C29 115(2) 6_565 6_565 ?
C51 C53 C30 69.9(18) 6_565 6_565 ?
C51 C53 C32 94.9(19) 6_565 . ?
C51 C53 C49 155(3) 6_565 6_565 ?
C51 C53 C50 107.9(19) 6_565 6_565 ?
C51 C53 C52 25.2(11) 6_565 . ?
C51 C53 C54 146.3(19) 6_565 . ?
C52 C53 Ti4 78.7(18) . 6_565 ?
C52 C53 C29 138.2(15) . 6_565 ?
C52 C53 C30 94.2(12) . 6_565 ?
C52 C53 C32 118.9(13) . . ?
C52 C53 C49 132.3(15) . 6_565 ?
C54 C53 Ti4 87(2) . 6_565 ?
C54 C53 C29 95.3(13) . 6_565 ?
C54 C53 C30 140.1(18) . 6_565 ?
C54 C53 C32 116.0(13) . . ?
C54 C53 C49 17.8(12) . 6_565 ?
C54 C53 C52 121.1(12) . . ?
C28 C54 Ti4 80.3(15) 6_565 6_565 ?
C28 C54 C69 152(2) 6_565 6_565 ?
C48 C54 Ti4 87.1(17) 6_565 6_565 ?
C48 C54 C28 88.9(13) 6_565 6_565 ?
C48 C54 C69 80.8(12) 6_565 6_565 ?
C49 C54 Ti4 79(5) 6_565 6_565 ?
C49 C54 C28 37(2) 6_565 6_565 ?
C49 C54 C48 52(2) 6_565 6_565 ?
C49 C54 C50 143(6) 6_565 6_565 ?
C49 C54 C53 113(4) 6_565 . ?
C49 C54 C55 9(4) 6_565 . ?
C49 C54 C69 126(4) 6_565 6_565 ?
C49 C54 C73 103(3) 6_565 . ?
C50 C54 Ti4 63(2) 6_565 6_565 ?
C50 C54 C28 126(2) 6_565 6_565 ?
C50 C54 C48 124(3) 6_565 6_565 ?
C50 C54 C53 44.0(13) 6_565 . ?
C50 C54 C55 150(3) 6_565 . ?
C50 C54 C69 47.1(13) 6_565 6_565 ?
C50 C54 C73 76.1(17) 6_565 . ?
C53 C54 Ti4 57.2(17) . 6_565 ?
C53 C54 C28 83.9(14) . 6_565 ?
C53 C54 C48 144(3) . 6_565 ?
C53 C54 C55 116.3(19) . . ?
C53 C54 C69 89.5(11) . 6_565 ?
C55 C54 Ti4 87.8(16) . 6_565 ?
C55 C54 C28 35.2(12) . 6_565 ?
C55 C54 C48 54.7(10) . 6_565 ?
C55 C54 C69 132.7(14) . 6_565 ?
C69 C54 Ti4 73.4(14) 6_565 6_565 ?
C73 C54 Ti4 83.3(15) . 6_565 ?
C73 C54 C28 139.3(16) . 6_565 ?
C73 C54 C48 53.2(10) . 6_565 ?
C73 C54 C53 117.1(16) . . ?
C73 C54 C55 107.7(8) . . ?
C73 C54 C69 29.0(9) . 6_565 ?
C27 C55 C47 85.3(12) 6_565 6_565 ?
C28 C55 C27 60.0(14) 6_565 6_565 ?
C28 C55 C34 36.7(15) 6_565 . ?
C28 C55 C47 142(2) 6_565 6_565 ?
C28 C55 C48 156(3) 6_565 6_565 ?
C28 C55 C54 91.1(19) 6_565 . ?
C28 C55 C56 153(3) 6_565 . ?
C34 C55 C27 24.4(11) . 6_565 ?
C34 C55 C47 106.4(17) . 6_565 ?
C34 C55 C48 146(3) . 6_565 ?
C34 C55 C54 123.4(18) . . ?
C34 C55 C56 118(2) . . ?
C48 C55 C27 131(2) 6_565 6_565 ?
C48 C55 C47 46.8(9) 6_565 6_565 ?
C48 C55 C54 70.4(10) 6_565 . ?
C49 C55 C27 144(3) 6_565 6_565 ?
C49 C55 C28 92(3) 6_565 6_565 ?
C49 C55 C34 122(3) 6_565 . ?
C49 C55 C47 113(3) 6_565 6_565 ?
C49 C55 C48 68(2) 6_565 6_565 ?
C49 C55 C54 6(3) 6_565 . ?
C49 C55 C56 105(2) 6_565 . ?
C54 C55 C27 147(2) . 6_565 ?
C54 C55 C47 115.9(11) . 6_565 ?
C56 C55 C27 96.1(16) . 6_565 ?
C56 C55 C47 11.1(12) . 6_565 ?
C56 C55 C48 37.1(10) . 6_565 ?
C56 C55 C54 107.3(8) . . ?
C26 C56 C49 109.7(16) 6_565 6_565 ?
C47 C56 C26 61(2) 6_565 6_565 ?
C47 C56 C48 134(4) 6_565 6_565 ?
C47 C56 C49 157(5) 6_565 6_565 ?
C47 C56 C55 146(4) 6_565 . ?
C47 C56 C57 24(2) 6_565 . ?
C47 C56 C74 99(3) 6_565 . ?
C48 C56 C26 153(4) 6_565 6_565 ?
C48 C56 C49 46.7(16) 6_565 6_565 ?
C48 C56 C55 73.4(17) 6_565 . ?
C48 C56 C57 153(4) 6_565 . ?
C48 C56 C74 35.8(16) 6_565 . ?
C55 C56 C26 85.9(16) . 6_565 ?
C55 C56 C49 27.4(9) . 6_565 ?
C55 C56 C74 108.6(8) . . ?
C57 C56 C26 36.9(11) . 6_565 ?
C57 C56 C49 142(2) . 6_565 ?
C57 C56 C55 122.2(19) . . ?
C57 C56 C74 121.1(18) . . ?
C74 C56 C26 152(3) . 6_565 ?
C74 C56 C49 81.3(9) . 6_565 ?
C26 C57 C25 56.7(15) 6_565 6_565 ?
C26 C57 C36 31.8(16) 6_565 . ?
C26 C57 C46 163(5) 6_565 6_565 ?
C26 C57 C56 86.6(19) 6_565 . ?
C26 C57 C58 146(3) 6_565 . ?
C36 C57 C25 25.8(12) . 6_565 ?
C36 C57 C46 146(2) . 6_565 ?
C36 C57 C58 116.5(16) . . ?
C46 C57 C25 120.7(19) 6_565 6_565 ?
C47 C57 C25 159(5) 6_565 6_565 ?
C47 C57 C26 108(3) 6_565 6_565 ?
C47 C57 C36 139(3) 6_565 . ?
C47 C57 C46 70(2) 6_565 6_565 ?
C47 C57 C56 21(2) 6_565 . ?
C47 C57 C58 100(3) 6_565 . ?
C56 C57 C25 140(2) . 6_565 ?
C56 C57 C36 118.2(16) . . ?
C56 C57 C46 89.6(15) . 6_565 ?
C56 C57 C58 119.7(16) . . ?
C58 C57 C25 90.7(15) . 6_565 ?
C58 C57 C46 30.9(12) . 6_565 ?
Ti3 C58 Ti2 43.0(6) . 6_565 ?
C24 C58 Ti2 55.2(15) 6_565 6_565 ?
C24 C58 Ti3 96.2(18) 6_565 . ?
C24 C58 C44 83.0(13) 6_565 6_565 ?
C24 C58 C47 117.1(17) 6_565 6_565 ?
C24 C58 C66 148(2) 6_565 6_565 ?
C44 C58 Ti2 64.0(13) 6_565 6_565 ?
C44 C58 Ti3 50.7(13) 6_565 . ?
C45 C58 Ti2 61(4) 6_565 6_565 ?
C45 C58 Ti3 71(4) 6_565 . ?
C45 C58 C24 56.0(17) 6_565 6_565 ?
C45 C58 C44 30(2) 6_565 6_565 ?
C45 C58 C47 163(5) 6_565 6_565 ?
C45 C58 C57 145(3) 6_565 . ?
C45 C58 C59 21.6(18) 6_565 . ?
C45 C58 C66 97(3) 6_565 6_565 ?
C45 C58 C76 87(2) 6_565 . ?
C46 C58 Ti2 116(4) 6_565 6_565 ?
C46 C58 Ti3 77(4) 6_565 . ?
C46 C58 C24 170(5) 6_565 6_565 ?
C46 C58 C44 98(3) 6_565 6_565 ?
C46 C58 C45 127(4) 6_565 6_565 ?
C46 C58 C47 57.0(18) 6_565 6_565 ?
C46 C58 C57 84(2) 6_565 . ?
C46 C58 C59 147(3) 6_565 . ?
C46 C58 C66 30(2) 6_565 6_565 ?
C46 C58 C76 39(2) 6_565 . ?
C47 C58 Ti2 101.6(17) 6_565 6_565 ?
C47 C58 Ti3 95.3(16) 6_565 . ?
C47 C58 C44 144(2) 6_565 6_565 ?
C47 C58 C66 82.6(11) 6_565 6_565 ?
C57 C58 Ti2 93(2) . 6_565 ?
C57 C58 Ti3 106(3) . . ?
C57 C58 C24 90.9(14) . 6_565 ?
C57 C58 C44 155(3) . 6_565 ?
C57 C58 C47 27.1(11) . 6_565 ?
C57 C58 C59 124.0(19) . . ?
C57 C58 C66 109.3(14) . 6_565 ?
C57 C58 C76 121.6(17) . . ?
C59 C58 Ti2 52.0(11) . 6_565 ?
C59 C58 Ti3 77.8(11) . . ?
C59 C58 C24 34.6(13) . 6_565 ?
C59 C58 C44 48.9(8) . 6_565 ?
C59 C58 C47 147(2) . 6_565 ?
C59 C58 C66 116.6(12) . 6_565 ?
C59 C58 C76 107.7(8) . . ?
C66 C58 Ti2 98.0(17) 6_565 6_565 ?
C66 C58 Ti3 54.9(12) 6_565 . ?
C66 C58 C44 68.1(11) 6_565 6_565 ?
C76 C58 Ti2 100.0(15) . 6_565 ?
C76 C58 Ti3 57.9(13) . . ?
C76 C58 C24 141.7(16) . 6_565 ?
C76 C58 C44 58.8(9) . 6_565 ?
C76 C58 C47 94.7(15) . 6_565 ?
C76 C58 C66 12.9(13) . 6_565 ?
Ti2 C59 Ti3 46.0(6) 6_565 . ?
C23 C59 Ti2 64.0(14) 6_565 6_565 ?
C23 C59 Ti3 108.1(17) 6_565 . ?
C24 C59 Ti2 82(3) 6_565 6_565 ?
C24 C59 Ti3 117(3) 6_565 . ?
C24 C59 C23 57.0(16) 6_565 6_565 ?
C24 C59 C38 39(2) 6_565 . ?
C24 C59 C44 167(4) 6_565 6_565 ?
C24 C59 C58 86(2) 6_565 . ?
C24 C59 C60 161(3) 6_565 . ?
C38 C59 Ti2 59.8(19) . 6_565 ?
C38 C59 Ti3 106(2) . . ?
C38 C59 C23 20.9(12) . 6_565 ?
C38 C59 C44 139(2) . 6_565 ?
C38 C59 C58 118.4(17) . . ?
C38 C59 C60 122.6(18) . . ?
C44 C59 Ti2 87(2) 6_565 6_565 ?
C44 C59 Ti3 49.4(16) 6_565 . ?
C44 C59 C23 125(2) 6_565 6_565 ?
C45 C59 Ti2 103(4) 6_565 6_565 ?
C45 C59 Ti3 64(4) 6_565 . ?
C45 C59 C23 160(4) 6_565 6_565 ?
C45 C59 C24 109(4) 6_565 6_565 ?
C45 C59 C38 140(3) 6_565 . ?
C45 C59 C44 65(2) 6_565 6_565 ?
C45 C59 C58 23(2) 6_565 . ?
C45 C59 C60 87(2) 6_565 . ?
C58 C59 Ti2 96.2(14) . 6_565 ?
C58 C59 Ti3 70.6(10) . . ?
C58 C59 C23 139.2(17) . 6_565 ?
C58 C59 C44 86.5(11) . 6_565 ?
C58 C59 C60 108.7(8) . . ?
C60 C59 Ti2 85.3(14) . 6_565 ?
C60 C59 Ti3 60.8(10) . . ?
C60 C59 C23 105.0(16) . 6_565 ?
C60 C59 C44 22.2(10) . 6_565 ?
Ti3 C60 Ti2 47.4(5) . 6_565 ?
C22 C60 Ti2 52.9(12) 6_565 6_565 ?
C22 C60 Ti3 94.8(14) 6_565 . ?
C41 C60 Ti2 69.2(18) . 6_565 ?
C41 C60 Ti3 82.7(18) . . ?
C41 C60 C22 44.1(11) . 6_565 ?
C41 C60 C45 138(2) . 6_565 ?
C41 C60 C65 114.5(14) . 6_565 ?
C43 C60 Ti2 68(3) 6_565 6_565 ?
C43 C60 Ti3 80(3) 6_565 . ?
C43 C60 C22 45.1(14) 6_565 6_565 ?
C43 C60 C41 2(3) 6_565 . ?
C43 C60 C45 137(4) 6_565 6_565 ?
C43 C60 C59 118(3) 6_565 . ?
C43 C60 C61 116.1(19) 6_565 . ?
C43 C60 C65 113(2) 6_565 6_565 ?
C44 C60 Ti2 92(5) 6_565 6_565 ?
C44 C60 Ti3 53(5) 6_565 . ?
C44 C60 C22 145(6) 6_565 6_565 ?
C44 C60 C41 128(5) 6_565 . ?
C44 C60 C43 126(5) 6_565 6_565 ?
C44 C60 C45 60(3) 6_565 6_565 ?
C44 C60 C59 88(3) 6_565 . ?
C44 C60 C61 19(4) 6_565 . ?
C44 C60 C65 19(3) 6_565 6_565 ?
C45 C60 Ti2 68.9(14) 6_565 6_565 ?
C45 C60 Ti3 73.9(15) 6_565 . ?
C45 C60 C22 102.6(15) 6_565 6_565 ?
C45 C60 C65 78.5(12) 6_565 6_565 ?
C59 C60 Ti2 59.3(13) . 6_565 ?
C59 C60 Ti3 86.5(12) . . ?
C59 C60 C22 76.5(13) . 6_565 ?
C59 C60 C41 117.9(19) . . ?
C59 C60 C45 28.1(9) . 6_565 ?
C59 C60 C65 106.0(11) . 6_565 ?
C61 C60 Ti2 104.4(12) . 6_565 ?
C61 C60 Ti3 58.7(11) . . ?
C61 C60 C22 152.4(18) . 6_565 ?
C61 C60 C41 117.9(14) . . ?
C61 C60 C45 78.9(10) . 6_565 ?
C61 C60 C59 106.9(8) . . ?
C61 C60 C65 5.6(17) . 6_565 ?
C65 C60 Ti2 99.2(15) 6_565 6_565 ?
C65 C60 Ti3 53.2(11) 6_565 . ?
C65 C60 C22 147(2) 6_565 6_565 ?
C44 C61 Ti3 79(4) 6_565 . ?
C44 C61 C45 42.4(16) 6_565 6_565 ?
C44 C61 C60 12(2) 6_565 . ?
C44 C61 C62 128(3) 6_565 . ?
C44 C61 C64 132(3) 6_565 6_565 ?
C44 C61 C66 117(3) 6_565 6_565 ?
C44 C61 C76 97(2) 6_565 . ?
C45 C61 Ti3 76.4(15) 6_565 . ?
C60 C61 Ti3 83.7(13) . . ?
C60 C61 C45 54.4(9) . 6_565 ?
C60 C61 C64 124.7(15) . 6_565 ?
C60 C61 C66 129.2(17) . 6_565 ?
C60 C61 C76 108.9(8) . . ?
C62 C61 Ti3 73.1(15) . . ?
C62 C61 C45 149(3) . 6_565 ?
C62 C61 C60 119.8(14) . . ?
C62 C61 C64 5.6(8) . 6_565 ?
C62 C61 C66 94.5(12) . 6_565 ?
C62 C61 C76 117.9(13) . . ?
C64 C61 Ti3 72.1(14) 6_565 . ?
C64 C61 C45 148(2) 6_565 6_565 ?
C64 C61 C66 89.0(11) 6_565 6_565 ?
C65 C61 Ti3 76(6) 6_565 . ?
C65 C61 C44 153(9) 6_565 6_565 ?
C65 C61 C45 121(5) 6_565 6_565 ?
C65 C61 C60 160(6) 6_565 . ?
C65 C61 C62 52(2) 6_565 . ?
C65 C61 C64 46(2) 6_565 6_565 ?
C65 C61 C66 45(3) 6_565 6_565 ?
C65 C61 C76 69(3) 6_565 . ?
C66 C61 Ti3 71.2(16) 6_565 . ?
C66 C61 C45 76.8(14) 6_565 6_565 ?
C76 C61 Ti3 76.8(13) . . ?
C76 C61 C45 54.7(9) . 6_565 ?
C76 C61 C64 112.5(14) . 6_565 ?
C76 C61 C66 23.8(11) . 6_565 ?
Ti3 C62 Ti6 36.2(7) . . ?
C61 C62 Ti3 67.6(15) . . ?
C61 C62 Ti6 103.8(18) . . ?
C61 C62 C63 123.6(12) . . ?
C61 C62 C78 121.3(12) . . ?
C61 C62 C79 136.2(13) . 6_565 ?
C63 C62 Ti3 92.2(14) . . ?
C63 C62 Ti6 71.3(12) . . ?
C63 C62 C78 109.3(8) . . ?
C63 C62 C79 93.1(11) . 6_565 ?
C64 C62 Ti3 105(9) 6_565 . ?
C64 C62 Ti6 73(8) 6_565 . ?
C64 C62 C61 152(4) 6_565 . ?
C64 C62 C63 82(3) 6_565 . ?
C64 C62 C65 130(4) 6_565 6_565 ?
C64 C62 C78 31(4) 6_565 . ?
C64 C62 C79 18(6) 6_565 6_565 ?
C65 C62 Ti3 68(2) 6_565 . ?
C65 C62 Ti6 101(3) 6_565 . ?
C65 C62 C61 22.3(13) 6_565 . ?
C65 C62 C63 144(2) 6_565 . ?
C65 C62 C78 99.4(18) 6_565 . ?
C65 C62 C79 114.9(15) 6_565 6_565 ?
C78 C62 Ti3 88.2(14) . . ?
C78 C62 Ti6 69.1(14) . . ?
C78 C62 C79 16.2(10) . 6_565 ?
C79 C62 Ti3 90.1(16) 6_565 . ?
C79 C62 Ti6 63.1(15) 6_565 . ?
Ti3 C63 Ti3 58.1(4) . 6_565 ?
Ti6 C63 Ti3 32.5(4) . . ?
Ti6 C63 Ti3 32.5(4) . 6_565 ?
C42 C63 Ti3 76.1(9) . 6_565 ?
C42 C63 Ti3 80.9(9) . . ?
C42 C63 Ti3 80.9(9) 6_565 6_565 ?
C42 C63 Ti3 76.1(9) 6_565 . ?
C42 C63 Ti6 91.9(13) . . ?
C42 C63 Ti6 91.9(13) 6_565 . ?
C42 C63 C42 9.6(15) 6_565 . ?
C62 C63 Ti3 105.7(13) 6_565 . ?
C62 C63 Ti3 54.8(12) . . ?
C62 C63 Ti3 105.7(13) . 6_565 ?
C62 C63 Ti3 54.8(12) 6_565 6_565 ?
C62 C63 Ti6 73.2(12) 6_565 . ?
C62 C63 Ti6 73.2(12) . . ?
C62 C63 C42 109.3(10) 6_565 . ?
C62 C63 C42 109.3(10) . 6_565 ?
C62 C63 C42 118.5(13) 6_565 6_565 ?
C62 C63 C42 118.5(12) . . ?
C62 C63 C62 121.3(14) 6_565 . ?
C64 C63 Ti3 101.4(12) . . ?
C64 C63 Ti3 59.6(12) . 6_565 ?
C64 C63 Ti3 59.6(12) 6_565 . ?
C64 C63 Ti3 101.4(12) 6_565 6_565 ?
C64 C63 Ti6 69.9(13) . . ?
C64 C63 Ti6 69.9(13) 6_565 . ?
C64 C63 C42 131.9(11) . 6_565 ?
C64 C63 C42 123.1(12) 6_565 6_565 ?
C64 C63 C42 123.1(12) . . ?
C64 C63 C42 131.9(11) 6_565 . ?
C64 C63 C62 107.2(8) 6_565 6_565 ?
C64 C63 C62 14.7(10) . 6_565 ?
C64 C63 C62 14.7(10) 6_565 . ?
C64 C63 C62 107.2(8) . . ?
C64 C63 C64 92.8(13) 6_565 . ?
Ti3 C64 Ti6 36.3(7) 6_565 . ?
C61 C64 Ti3 60.5(14) 6_565 6_565 ?
C61 C64 Ti6 96.6(18) 6_565 . ?
C61 C64 C64 143.5(11) 6_565 6_565 ?
C61 C64 C79 154.5(19) 6_565 6_565 ?
C62 C64 Ti3 66(8) 6_565 6_565 ?
C62 C64 Ti6 98(9) 6_565 . ?
C62 C64 C61 22(3) 6_565 6_565 ?
C62 C64 C63 83(3) 6_565 . ?
C62 C64 C64 125(4) 6_565 6_565 ?
C62 C64 C65 39(3) 6_565 . ?
C62 C64 C78 140(5) 6_565 6_565 ?
C62 C64 C79 159(8) 6_565 6_565 ?
C62 C64 C79 158(7) 6_565 . ?
C63 C64 Ti3 87.4(13) . 6_565 ?
C63 C64 Ti6 74.0(13) . . ?
C63 C64 C61 103.9(12) . 6_565 ?
C63 C64 C64 43.6(6) . 6_565 ?
C63 C64 C79 84.7(10) . 6_565 ?
C63 C64 C79 109.7(8) . . ?
C64 C64 Ti3 96.1(4) 6_565 6_565 ?
C64 C64 Ti6 63.0(4) 6_565 . ?
C65 C64 Ti3 61.2(14) . 6_565 ?
C65 C64 Ti6 96.7(17) . . ?
C65 C64 C61 16.5(9) . 6_565 ?
C65 C64 C63 119.9(12) . . ?
C65 C64 C64 155.1(14) . 6_565 ?
C65 C64 C79 143.4(14) . 6_565 ?
C65 C64 C79 122.1(13) . . ?
C78 C64 Ti3 90(2) 6_565 6_565 ?
C78 C64 Ti6 76(3) 6_565 . ?
C78 C64 C61 117.5(15) 6_565 6_565 ?
C78 C64 C63 131(2) 6_565 . ?
C78 C64 C64 87.9(14) 6_565 6_565 ?
C78 C64 C65 101.4(14) 6_565 . ?
C78 C64 C79 21.6(16) 6_565 . ?
C78 C64 C79 46.6(10) 6_565 6_565 ?
C79 C64 Ti3 96.6(12) 6_565 6_565 ?
C79 C64 Ti3 95.2(15) . 6_565 ?
C79 C64 Ti6 69.2(15) . . ?
C79 C64 Ti6 62.2(11) 6_565 . ?
C79 C64 C61 137.4(16) . 6_565 ?
C79 C64 C64 66.5(7) . 6_565 ?
C79 C64 C64 41.3(5) 6_565 6_565 ?
C79 C64 C79 25.1(9) . 6_565 ?
Ti3 C65 C60 73.5(14) 6_565 6_565 ?
C44 C65 Ti3 72.6(14) . 6_565 ?
C44 C65 C60 7.5(11) . 6_565 ?
C44 C65 C78 144.7(18) . 6_565 ?
C61 C65 Ti3 88(6) 6_565 6_565 ?
C61 C65 C44 17(6) 6_565 . ?
C61 C65 C60 15(5) 6_565 6_565 ?
C61 C65 C62 106(3) 6_565 6_565 ?
C61 C65 C64 117(2) 6_565 . ?
C61 C65 C66 118(3) 6_565 . ?
C61 C65 C76 89(3) 6_565 6_565 ?
C61 C65 C78 150(3) 6_565 6_565 ?
C62 C65 Ti3 80(2) 6_565 6_565 ?
C62 C65 C44 107.9(19) 6_565 . ?
C62 C65 C60 101.0(14) 6_565 6_565 ?
C62 C65 C64 11.4(12) 6_565 . ?
C62 C65 C66 130(2) 6_565 . ?
C62 C65 C76 156(3) 6_565 6_565 ?
C62 C65 C78 45.7(12) 6_565 6_565 ?
C64 C65 Ti3 80.6(16) . 6_565 ?
C64 C65 C44 118.5(13) . . ?
C64 C65 C60 111.8(12) . 6_565 ?
C64 C65 C66 119.6(14) . . ?
C64 C65 C78 34.5(7) . 6_565 ?
C66 C65 Ti3 79.6(15) . 6_565 ?
C66 C65 C44 108.6(8) . . ?
C66 C65 C60 115.9(13) . 6_565 ?
C66 C65 C78 85.7(12) . 6_565 ?
C76 C65 Ti3 81(2) 6_565 6_565 ?
C76 C65 C44 80.7(14) 6_565 . ?
C76 C65 C60 88.2(19) 6_565 6_565 ?
C76 C65 C64 147(2) 6_565 . ?
C76 C65 C66 29.9(11) 6_565 . ?
C76 C65 C78 115.1(16) 6_565 6_565 ?
C78 C65 Ti3 78.9(13) 6_565 6_565 ?
C78 C65 C60 140.3(15) 6_565 6_565 ?
C46 C66 Ti3 86.3(14) . 6_565 ?
C46 C66 C58 16.4(10) . 6_565 ?
C46 C66 C61 92.0(12) . 6_565 ?
C46 C66 C67 122.6(17) . . ?
C46 C66 C77 147(2) . 6_565 ?
C58 C66 Ti3 75.4(15) 6_565 6_565 ?
C61 C66 Ti3 60.6(14) 6_565 6_565 ?
C61 C66 C58 76.1(14) 6_565 6_565 ?
C61 C66 C77 111.5(13) 6_565 6_565 ?
C65 C66 Ti3 61.6(13) . 6_565 ?
C65 C66 C46 108.1(8) . . ?
C65 C66 C58 92.0(11) . 6_565 ?
C65 C66 C61 16.2(10) . 6_565 ?
C65 C66 C67 120.9(15) . . ?
C65 C66 C77 96.0(11) . 6_565 ?
C67 C66 Ti3 91.6(19) . 6_565 ?
C67 C66 C58 133.5(18) . 6_565 ?
C67 C66 C61 135.2(16) . 6_565 ?
C67 C66 C77 25.9(9) . 6_565 ?
C75 C66 Ti3 105(4) 6_565 6_565 ?
C75 C66 C46 99(2) 6_565 . ?
C75 C66 C58 113(3) 6_565 6_565 ?
C75 C66 C61 162(3) 6_565 6_565 ?
C75 C66 C65 148(2) 6_565 . ?
C75 C66 C67 27.6(19) 6_565 . ?
C75 C66 C77 52.9(16) 6_565 6_565 ?
C76 C66 Ti3 81(4) 6_565 6_565 ?
C76 C66 C46 39(2) 6_565 . ?
C76 C66 C58 27(3) 6_565 6_565 ?
C76 C66 C61 55(2) 6_565 6_565 ?
C76 C66 C65 71(2) 6_565 . ?
C76 C66 C67 161(4) 6_565 . ?
C76 C66 C75 138(4) 6_565 6_565 ?
C76 C66 C77 165(4) 6_565 6_565 ?
C77 C66 Ti3 85.3(17) 6_565 6_565 ?
C77 C66 C58 152(2) 6_565 6_565 ?
C66 C67 Ti3 55.7(16) . 6_565 ?
C66 C67 C74 85.4(12) . 6_565 ?
C66 C67 C80 118.6(12) . . ?
C66 C67 C82 156(2) . 6_565 ?
C68 C67 Ti3 109(2) . 6_565 ?
C68 C67 C66 117.9(13) . . ?
C68 C67 C74 32.8(10) . 6_565 ?
C68 C67 C80 119.4(12) . . ?
C68 C67 C82 80.0(11) . 6_565 ?
C74 C67 Ti3 94.6(18) 6_565 6_565 ?
C74 C67 C82 112.4(13) 6_565 6_565 ?
C75 C67 Ti3 75(4) 6_565 6_565 ?
C75 C67 C66 31.3(19) 6_565 . ?
C75 C67 C68 90(2) 6_565 . ?
C75 C67 C74 56.8(19) 6_565 6_565 ?
C75 C67 C77 133(3) 6_565 6_565 ?
C75 C67 C80 150(2) 6_565 . ?
C75 C67 C82 169(3) 6_565 6_565 ?
C77 C67 Ti3 86(4) 6_565 6_565 ?
C77 C67 C66 103(2) 6_565 . ?
C77 C67 C68 138(2) 6_565 . ?
C77 C67 C74 170(4) 6_565 6_565 ?
C77 C67 C80 20(3) 6_565 . ?
C77 C67 C82 58.0(19) 6_565 6_565 ?
C80 C67 Ti3 86.5(17) . 6_565 ?
C80 C67 C74 150.4(17) . 6_565 ?
C80 C67 C82 39.7(9) . 6_565 ?
C82 C67 Ti3 104.6(17) 6_565 6_565 ?
C48 C68 C72 128.3(12) . 6_565 ?
C48 C68 C75 93.8(14) . 6_565 ?
C48 C68 C82 157.0(18) . 6_565 ?
C67 C68 C48 120.5(16) . . ?
C67 C68 C72 99.5(13) . 6_565 ?
C67 C68 C75 28.6(11) . 6_565 ?
C67 C68 C82 56.5(9) . 6_565 ?
C69 C68 C48 106.3(8) . . ?
C69 C68 C67 122.1(15) . . ?
C69 C68 C72 23.5(9) . 6_565 ?
C69 C68 C75 148.5(18) . 6_565 ?
C69 C68 C82 67.0(8) . 6_565 ?
C72 C68 C75 127.5(16) 6_565 6_565 ?
C72 C68 C82 43.5(8) 6_565 6_565 ?
C73 C68 C48 68.7(17) 6_565 . ?
C73 C68 C67 158(3) 6_565 . ?
C73 C68 C69 40.0(15) 6_565 . ?
C73 C68 C72 63.5(15) 6_565 6_565 ?
C73 C68 C74 103(3) 6_565 6_565 ?
C73 C68 C75 160(3) 6_565 6_565 ?
C73 C68 C82 106.9(18) 6_565 6_565 ?
C74 C68 C48 34.7(18) 6_565 . ?
C74 C68 C67 90.0(19) 6_565 . ?
C74 C68 C69 141(2) 6_565 . ?
C74 C68 C72 161(3) 6_565 6_565 ?
C74 C68 C75 61.6(15) 6_565 6_565 ?
C74 C68 C82 145(3) 6_565 6_565 ?
C75 C68 C82 85.0(12) 6_565 6_565 ?
C50 C69 Ti4 57.0(12) . . ?
C50 C69 C54 28.4(8) . 6_565 ?
C50 C69 C68 110.0(8) . . ?
C50 C69 C71 87.0(12) . 6_565 ?
C50 C69 C82 152.8(19) . 6_565 ?
C54 C69 Ti4 63.8(14) 6_565 . ?
C54 C69 C82 148.5(18) 6_565 6_565 ?
C68 C69 Ti4 89.6(14) . . ?
C68 C69 C54 83.1(10) . 6_565 ?
C68 C69 C71 147.5(18) . 6_565 ?
C68 C69 C82 72.0(10) . 6_565 ?
C70 C69 Ti4 91.5(14) . . ?
C70 C69 C50 120.6(12) . . ?
C70 C69 C54 147.4(15) . 6_565 ?
C70 C69 C68 119.4(12) . . ?
C70 C69 C71 34.1(7) . 6_565 ?
C70 C69 C82 47.7(8) . 6_565 ?
C71 C69 Ti4 76.6(14) 6_565 . ?
C71 C69 C54 115.1(13) 6_565 6_565 ?
C71 C69 C82 80.4(11) 6_565 6_565 ?
C72 C69 Ti4 102(4) 6_565 . ?
C72 C69 C50 149(4) 6_565 . ?
C72 C69 C54 164(5) 6_565 6_565 ?
C72 C69 C68 91(3) 6_565 . ?
C72 C69 C70 30(2) 6_565 . ?
C72 C69 C71 64(3) 6_565 6_565 ?
C72 C69 C73 129(4) 6_565 6_565 ?
C72 C69 C82 19(2) 6_565 6_565 ?
C73 C69 Ti4 83(3) 6_565 . ?
C73 C69 C50 75.2(17) 6_565 . ?
C73 C69 C54 46.9(16) 6_565 6_565 ?
C73 C69 C68 38.1(15) 6_565 . ?
C73 C69 C70 157(2) 6_565 . ?
C73 C69 C71 158(4) 6_565 6_565 ?
C73 C69 C82 110.0(19) 6_565 6_565 ?
C82 C69 Ti4 96.4(13) 6_565 . ?
C69 C70 C70 151.8(10) . 6_565 ?
C69 C70 C71 119.5(11) . . ?
C69 C70 C81 119.6(11) . . ?
C69 C70 C81 137.4(13) . 6_565 ?
C69 C70 C82 88.0(12) . 6_565 ?
C70 C70 C71 36.4(6) 6_565 . ?
C70 C70 C81 53.6(8) 6_565 6_565 ?
C70 C70 C81 74.3(7) 6_565 . ?
C70 C70 C82 106.8(12) 6_565 6_565 ?
C71 C70 C69 85.1(17) 6_565 . ?
C71 C70 C70 72.5(17) 6_565 6_565 ?
C71 C70 C71 36.1(19) 6_565 . ?
C71 C70 C72 105(2) 6_565 6_565 ?
C71 C70 C81 124(3) 6_565 6_565 ?
C71 C70 C81 109.2(8) . . ?
C71 C70 C81 88.8(11) . 6_565 ?
C71 C70 C81 143(2) 6_565 . ?
C71 C70 C82 139.5(17) . 6_565 ?
C71 C70 C82 159(3) 6_565 6_565 ?
C72 C70 C69 20.2(15) 6_565 . ?
C72 C70 C70 161(3) 6_565 6_565 ?
C72 C70 C71 138(3) 6_565 . ?
C72 C70 C81 101(2) 6_565 . ?
C72 C70 C81 120.3(17) 6_565 6_565 ?
C72 C70 C82 68.4(14) 6_565 6_565 ?
C81 C70 C81 20.7(11) . 6_565 ?
C81 C70 C82 32.9(14) . 6_565 ?
C82 C70 C81 53.4(7) 6_565 6_565 ?
C52 C71 Ti4 56.9(12) . 6_565 ?
C52 C71 Ti4 67.3(10) 6_565 6_565 ?
C52 C71 C52 31.2(11) . 6_565 ?
C52 C71 C69 95.9(11) . 6_565 ?
C69 C71 Ti4 69.1(13) 6_565 6_565 ?
C69 C71 C52 125.1(13) 6_565 6_565 ?
C70 C71 Ti4 104.5(13) . 6_565 ?
C70 C71 Ti4 98.7(17) 6_565 6_565 ?
C70 C71 C52 156(2) 6_565 6_565 ?
C70 C71 C52 123.7(14) . . ?
C70 C71 C52 93.4(11) . 6_565 ?
C70 C71 C52 153(2) 6_565 . ?
C70 C71 C69 128.9(12) . 6_565 ?
C70 C71 C69 60.8(16) 6_565 6_565 ?
C70 C71 C70 71.0(18) 6_565 . ?
C70 C71 C72 37.8(15) 6_565 . ?
C71 C71 Ti4 99.1(7) 6_565 6_565 ?
C71 C71 C52 59.0(8) 6_565 6_565 ?
C71 C71 C52 90.1(8) 6_565 . ?
C71 C71 C69 160.1(11) 6_565 6_565 ?
C71 C71 C70 36.4(6) 6_565 . ?
C71 C71 C70 107.5(17) 6_565 6_565 ?
C71 C71 C72 142.0(7) 6_565 . ?
C72 C71 Ti4 78.4(11) . 6_565 ?
C72 C71 C52 117.6(13) . . ?
C72 C71 C52 143.6(14) . 6_565 ?
C72 C71 C69 23.1(9) . 6_565 ?
C72 C71 C70 106.8(8) . . ?
C68 C72 C50 81.3(12) 6_565 6_565 ?
C68 C72 C81 110.5(13) 6_565 6_565 ?
C69 C72 C50 22(3) 6_565 6_565 ?
C69 C72 C68 66(2) 6_565 6_565 ?
C69 C72 C70 130(4) 6_565 6_565 ?
C69 C72 C71 93(3) 6_565 . ?
C69 C72 C73 31(2) 6_565 . ?
C69 C72 C81 164(5) 6_565 6_565 ?
C69 C72 C82 152(3) 6_565 . ?
C70 C72 C50 110(2) 6_565 6_565 ?
C70 C72 C68 159(3) 6_565 6_565 ?
C70 C72 C71 37.0(12) 6_565 . ?
C70 C72 C73 158(2) 6_565 . ?
C70 C72 C81 50.3(15) 6_565 6_565 ?
C70 C72 C82 75.1(12) 6_565 . ?
C71 C72 C50 73.0(11) . 6_565 ?
C71 C72 C68 150.0(19) . 6_565 ?
C71 C72 C81 84.5(9) . 6_565 ?
C73 C72 C50 48.6(9) . 6_565 ?
C73 C72 C68 34.7(10) . 6_565 ?
C73 C72 C71 121.5(12) . . ?
C73 C72 C81 143.3(15) . 6_565 ?
C73 C72 C82 121.8(12) . . ?
C81 C72 C50 146.5(18) 6_565 6_565 ?
C82 C72 C50 154.9(19) . 6_565 ?
C82 C72 C68 87.3(12) . 6_565 ?
C82 C72 C71 109.7(8) . . ?
C82 C72 C81 25.2(8) . 6_565 ?
C48 C73 Ti4 84(2) 6_565 6_565 ?
C48 C73 C49 53.6(10) 6_565 6_565 ?
C48 C73 C50 107.0(19) 6_565 6_565 ?
C48 C73 C54 73.3(11) 6_565 . ?
C48 C73 C72 149(2) 6_565 . ?
C48 C73 C74 35.6(11) 6_565 . ?
C49 C73 Ti4 62.7(15) 6_565 6_565 ?
C50 C73 Ti4 55.1(14) 6_565 6_565 ?
C50 C73 C49 54.1(10) 6_565 6_565 ?
C54 C73 Ti4 65.5(15) . 6_565 ?
C54 C73 C49 20.3(12) . 6_565 ?
C54 C73 C50 36.9(12) . 6_565 ?
C54 C73 C72 122.7(13) . . ?
C54 C73 C74 108.8(8) . . ?
C68 C73 Ti4 100(3) 6_565 6_565 ?
C68 C73 C48 74.7(18) 6_565 6_565 ?
C68 C73 C49 126(3) 6_565 6_565 ?
C68 C73 C50 154(4) 6_565 6_565 ?
C68 C73 C54 146(3) 6_565 . ?
C68 C73 C69 102(2) 6_565 6_565 ?
C68 C73 C72 81.8(17) 6_565 . ?
C68 C73 C74 39.3(18) 6_565 . ?
C69 C73 Ti4 76(3) 6_565 6_565 ?
C69 C73 C48 160(5) 6_565 6_565 ?
C69 C73 C49 120(3) 6_565 6_565 ?
C69 C73 C50 67.2(17) 6_565 6_565 ?
C69 C73 C54 104(2) 6_565 . ?
C69 C73 C72 20.1(15) 6_565 . ?
C69 C73 C74 139(2) 6_565 . ?
C72 C73 Ti4 80.5(16) . 6_565 ?
C72 C73 C49 136.1(19) . 6_565 ?
C72 C73 C50 85.9(12) . 6_565 ?
C72 C73 C74 119.9(13) . . ?
C74 C73 Ti4 96.0(16) . 6_565 ?
C74 C73 C49 88.8(11) . 6_565 ?
C74 C73 C50 139.5(18) . 6_565 ?
C47 C74 C67 121.1(18) 6_565 6_565 ?
C48 C74 C47 62.2(17) 6_565 6_565 ?
C48 C74 C56 38.0(15) 6_565 . ?
C48 C74 C67 151(4) 6_565 6_565 ?
C48 C74 C68 108(3) 6_565 6_565 ?
C48 C74 C73 70.4(17) 6_565 . ?
C48 C74 C75 154(4) 6_565 . ?
C56 C74 C47 24.5(11) . 6_565 ?
C56 C74 C67 142(2) . 6_565 ?
C56 C74 C73 107.6(8) . . ?
C56 C74 C75 122.0(19) . . ?
C68 C74 C47 157(4) 6_565 6_565 ?
C68 C74 C56 143(2) 6_565 . ?
C68 C74 C67 57.2(16) 6_565 6_565 ?
C68 C74 C73 37.7(16) 6_565 . ?
C68 C74 C75 83.9(19) 6_565 . ?
C73 C74 C47 130.0(15) . 6_565 ?
C73 C74 C67 93.6(12) . 6_565 ?
C73 C74 C75 120.4(14) . . ?
C75 C74 C47 98.0(15) . 6_565 ?
C75 C74 C67 26.9(10) . 6_565 ?
C46 C75 Ti3 68.6(13) 6_565 . ?
C66 C75 Ti3 55(3) 6_565 . ?
C66 C75 C46 51.9(19) 6_565 6_565 ?
C66 C75 C68 159(4) 6_565 6_565 ?
C66 C75 C74 134(3) 6_565 . ?
C66 C75 C76 18.7(19) 6_565 . ?
C66 C75 C77 98(2) 6_565 . ?
C67 C75 Ti3 88(4) 6_565 . ?
C67 C75 C46 155(6) 6_565 6_565 ?
C67 C75 C66 121(3) 6_565 6_565 ?
C67 C75 C68 61.9(18) 6_565 6_565 ?
C67 C75 C74 96(2) 6_565 . ?
C67 C75 C76 138(3) 6_565 . ?
C67 C75 C77 24.2(19) 6_565 . ?
C68 C75 Ti3 106.1(17) 6_565 . ?
C68 C75 C46 115.5(16) 6_565 6_565 ?
C74 C75 Ti3 106(2) . . ?
C74 C75 C46 83.1(12) . 6_565 ?
C74 C75 C68 34.5(11) . 6_565 ?
C74 C75 C76 116.4(14) . . ?
C74 C75 C77 120.3(13) . . ?
C76 C75 Ti3 58.7(16) . . ?
C76 C75 C46 33.4(10) . 6_565 ?
C76 C75 C68 147(2) . 6_565 ?
C77 C75 Ti3 80.0(18) . . ?
C77 C75 C46 145(2) . 6_565 ?
C77 C75 C68 86.1(12) . 6_565 ?
C77 C75 C76 116.5(13) . . ?
C44 C76 Ti3 60.7(16) 6_565 . ?
C45 C76 Ti3 78.3(18) 6_565 . ?
C45 C76 C44 48.5(9) 6_565 6_565 ?
C46 C76 Ti3 98(3) 6_565 . ?
C46 C76 C44 108(3) 6_565 6_565 ?
C46 C76 C45 60.7(17) 6_565 6_565 ?
C46 C76 C58 31.2(19) 6_565 . ?
C46 C76 C61 138(2) 6_565 . ?
C46 C76 C65 156(4) 6_565 6_565 ?
C46 C76 C75 90.0(18) 6_565 . ?
C58 C76 Ti3 88.2(16) . . ?
C58 C76 C44 77.5(12) . 6_565 ?
C58 C76 C45 29.5(11) . 6_565 ?
C58 C76 C75 118.8(18) . . ?
C61 C76 Ti3 63.5(11) . . ?
C61 C76 C44 30.3(11) . 6_565 ?
C61 C76 C45 78.6(12) . 6_565 ?
C61 C76 C58 107.8(8) . . ?
C61 C76 C75 123.0(14) . . ?
C65 C76 Ti3 62(2) 6_565 . ?
C65 C76 C44 51.4(10) 6_565 6_565 ?
C65 C76 C45 99.8(18) 6_565 6_565 ?
C65 C76 C58 128.2(18) 6_565 . ?
C65 C76 C61 22.2(11) 6_565 . ?
C65 C76 C75 101.3(14) 6_565 . ?
C66 C76 Ti3 80(4) 6_565 . ?
C66 C76 C44 126(3) 6_565 6_565 ?
C66 C76 C45 156(6) 6_565 6_565 ?
C66 C76 C46 113(3) 6_565 6_565 ?
C66 C76 C58 140(4) 6_565 . ?
C66 C76 C61 101(2) 6_565 . ?
C66 C76 C65 79(2) 6_565 6_565 ?
C66 C76 C75 23(2) 6_565 . ?
C75 C76 Ti3 86.2(18) . . ?
C75 C76 C44 144(2) . 6_565 ?
C75 C76 C45 144(2) . 6_565 ?
C66 C77 Ti3 53.5(14) 6_565 . ?
C66 C77 C81 150(3) 6_565 6_565 ?
C67 C77 Ti3 77(4) 6_565 . ?
C67 C77 C66 51.1(18) 6_565 6_565 ?
C67 C77 C75 23.3(17) 6_565 . ?
C67 C77 C78 138(4) 6_565 . ?
C67 C77 C79 148(5) 6_565 6_565 ?
C67 C77 C81 111(3) 6_565 6_565 ?
C67 C77 C82 94(2) 6_565 . ?
C75 C77 Ti3 68.3(17) . . ?
C75 C77 C66 28.6(9) . 6_565 ?
C75 C77 C79 132.6(17) . 6_565 ?
C75 C77 C81 133.2(16) . 6_565 ?
C75 C77 C82 117.6(14) . . ?
C78 C77 Ti3 65.1(17) . . ?
C78 C77 C66 90.0(13) . 6_565 ?
C78 C77 C75 118.3(15) . . ?
C78 C77 C79 16.5(12) . 6_565 ?
C78 C77 C81 95.5(15) . 6_565 ?
C78 C77 C82 115.1(14) . . ?
C79 C77 Ti3 71.2(13) 6_565 . ?
C79 C77 C66 105.2(13) 6_565 6_565 ?
C79 C77 C81 79.1(13) 6_565 6_565 ?
C80 C77 Ti3 100(6) 6_565 . ?
C80 C77 C66 153(6) 6_565 6_565 ?
C80 C77 C67 139(6) 6_565 6_565 ?
C80 C77 C75 158(6) 6_565 . ?
C80 C77 C78 69(2) 6_565 . ?
C80 C77 C79 53(2) 6_565 6_565 ?
C80 C77 C81 29(2) 6_565 6_565 ?
C80 C77 C82 47.2(18) 6_565 . ?
C81 C77 Ti3 103.0(17) 6_565 . ?
C82 C77 Ti3 110(2) . . ?
C82 C77 C66 142(2) . 6_565 ?
C82 C77 C79 98.8(15) . 6_565 ?
C82 C77 C81 19.7(11) . 6_565 ?
Ti6 C78 Ti3 33.4(6) . . ?
C62 C78 Ti3 57.1(11) . . ?
C62 C78 Ti6 74.5(13) . . ?
C62 C78 C65 34.8(8) . 6_565 ?
C62 C78 C77 122.3(15) . . ?
C62 C78 C78 100.1(7) . 6_565 ?
C62 C78 C79 106.5(8) . . ?
C64 C78 Ti3 63(2) 6_565 . ?
C64 C78 Ti6 75(2) 6_565 . ?
C64 C78 C62 9.4(12) 6_565 . ?
C64 C78 C65 44.1(10) 6_565 6_565 ?
C64 C78 C77 131.7(19) 6_565 . ?
C64 C78 C78 92.1(14) 6_565 6_565 ?
C64 C78 C79 98.3(12) 6_565 . ?
C64 C78 C80 157(3) 6_565 6_565 ?
C65 C78 Ti3 50.7(11) 6_565 . ?
C65 C78 Ti6 82.1(13) 6_565 . ?
C77 C78 Ti3 82.9(19) . . ?
C77 C78 Ti6 95(2) . . ?
C77 C78 C65 88.1(11) . 6_565 ?
C77 C78 C78 126.3(12) . 6_565 ?
C78 C78 Ti3 96.3(5) 6_565 . ?
C78 C78 Ti6 64.2(6) 6_565 . ?
C78 C78 C65 131.7(7) 6_565 6_565 ?
C79 C78 Ti3 110(5) 6_565 . ?
C79 C78 Ti3 101(2) . . ?
C79 C78 Ti6 76(5) 6_565 . ?
C79 C78 Ti6 68.7(18) . . ?
C79 C78 C62 117.2(17) 6_565 . ?
C79 C78 C64 109(2) 6_565 6_565 ?
C79 C78 C65 150(3) 6_565 6_565 ?
C79 C78 C65 138.5(13) . 6_565 ?
C79 C78 C77 122(2) . . ?
C79 C78 C77 114(3) 6_565 . ?
C79 C78 C78 6.8(8) . 6_565 ?
C79 C78 C78 18(2) 6_565 6_565 ?
C79 C78 C79 11.2(16) 6_565 . ?
C79 C78 C80 84(3) 6_565 6_565 ?
C80 C78 Ti3 95(2) 6_565 . ?
C80 C78 Ti6 90(2) 6_565 . ?
C80 C78 C62 148(2) 6_565 . ?
C80 C78 C65 117.1(16) 6_565 6_565 ?
C80 C78 C77 30.3(12) 6_565 . ?
C80 C78 C78 97.5(13) 6_565 6_565 ?
C80 C78 C79 92.5(19) 6_565 . ?
Ti6 C79 Ti3 30.1(4) . 6_565 ?
C62 C79 Ti3 50.2(11) 6_565 6_565 ?
C62 C79 Ti6 71.3(14) 6_565 . ?
C62 C79 C64 74.9(6) 6_565 6_565 ?
C62 C79 C77 92.3(12) 6_565 6_565 ?
C62 C79 C80 144.0(18) 6_565 6_565 ?
C64 C79 Ti3 54.0(12) . 6_565 ?
C64 C79 Ti3 83.1(8) 6_565 6_565 ?
C64 C79 Ti6 73.6(14) . . ?
C64 C79 Ti6 65.2(10) 6_565 . ?
C64 C79 C62 4.5(14) . 6_565 ?
C64 C79 C64 72.2(8) . 6_565 ?
C64 C79 C77 96.3(12) . 6_565 ?
C64 C79 C78 107.1(8) . . ?
C64 C79 C80 120.1(15) . . ?
C64 C79 C80 76.2(10) 6_565 6_565 ?
C64 C79 C80 143.8(15) . 6_565 ?
C77 C79 Ti3 71.3(14) 6_565 6_565 ?
C77 C79 Ti6 89.0(17) 6_565 . ?
C77 C79 C64 153.7(19) 6_565 6_565 ?
C77 C79 C80 104.5(12) 6_565 6_565 ?
C78 C79 Ti3 59(5) 6_565 6_565 ?
C78 C79 Ti3 101.6(19) . 6_565 ?
C78 C79 Ti6 73.4(19) . . ?
C78 C79 Ti6 90(5) 6_565 . ?
C78 C79 C62 109.7(10) . 6_565 ?
C78 C79 C62 46.6(14) 6_565 6_565 ?
C78 C79 C64 49.7(16) 6_565 . ?
C78 C79 C64 121.5(16) 6_565 6_565 ?
C78 C79 C64 35.0(6) . 6_565 ?
C78 C79 C77 49(2) 6_565 6_565 ?
C78 C79 C77 145(3) . 6_565 ?
C78 C79 C78 155(3) 6_565 . ?
C78 C79 C79 162(2) 6_565 6_565 ?
C78 C79 C80 42.7(12) . 6_565 ?
C78 C79 C80 124(2) . . ?
C78 C79 C80 73(2) 6_565 . ?
C78 C79 C80 151(5) 6_565 6_565 ?
C79 C79 Ti3 107.0(4) 6_565 6_565 ?
C79 C79 Ti6 78.0(5) 6_565 . ?
C79 C79 C62 116.2(7) 6_565 6_565 ?
C79 C79 C64 41.3(5) 6_565 6_565 ?
C79 C79 C64 113.6(7) 6_565 . ?
C79 C79 C77 141.9(12) 6_565 6_565 ?
C79 C79 C78 6.8(8) 6_565 . ?
C79 C79 C80 38.0(7) 6_565 6_565 ?
C79 C79 C80 119.2(11) 6_565 . ?
C80 C79 Ti3 84.5(17) . 6_565 ?
C80 C79 Ti3 105.2(16) 6_565 6_565 ?
C80 C79 Ti6 91(2) . . ?
C80 C79 Ti6 77.3(15) 6_565 . ?
C80 C79 C62 116.0(13) . 6_565 ?
C80 C79 C64 150(2) . 6_565 ?
C80 C79 C77 24.4(9) . 6_565 ?
C80 C79 C80 81.3(15) . 6_565 ?
C67 C80 Ti6 90.3(18) . . ?
C67 C80 C79 136.0(18) . 6_565 ?
C67 C80 C81 129.2(15) . 6_565 ?
C77 C80 Ti6 93(5) 6_565 . ?
C77 C80 C67 22(3) 6_565 . ?
C77 C80 C78 81(2) 6_565 6_565 ?
C77 C80 C79 124(3) 6_565 6_565 ?
C77 C80 C79 103(2) 6_565 . ?
C77 C80 C81 151(4) 6_565 6_565 ?
C77 C80 C81 137(3) 6_565 . ?
C77 C80 C82 104(3) 6_565 6_565 ?
C78 C80 Ti6 58.3(18) 6_565 . ?
C78 C80 C67 97.2(14) 6_565 . ?
C78 C80 C79 22.3(14) 6_565 . ?
C78 C80 C79 44.8(9) 6_565 6_565 ?
C78 C80 C81 121(2) 6_565 6_565 ?
C78 C80 C81 137(2) 6_565 . ?
C79 C80 Ti6 53.7(12) 6_565 . ?
C79 C80 Ti6 55.7(18) . . ?
C79 C80 C67 118.3(14) . . ?
C79 C80 C79 22.8(9) . 6_565 ?
C79 C80 C81 115.7(15) . . ?
C79 C80 C81 99.7(15) . 6_565 ?
C81 C80 Ti6 94(2) . . ?
C81 C80 Ti6 84.4(16) 6_565 . ?
C81 C80 C67 116.3(13) . . ?
C81 C80 C79 76.9(13) 6_565 6_565 ?
C81 C80 C79 92.9(13) . 6_565 ?
C81 C80 C81 16.0(9) . 6_565 ?
C82 C80 Ti6 108(3) 6_565 . ?
C82 C80 C67 84.2(16) 6_565 . ?
C82 C80 C78 166(4) 6_565 6_565 ?
C82 C80 C79 127(2) 6_565 6_565 ?
C82 C80 C79 150(3) 6_565 . ?
C82 C80 C81 50.6(12) 6_565 6_565 ?
C82 C80 C81 34.7(17) 6_565 . ?
C70 C81 C70 52.2(10) . 6_565 ?
C70 C81 C72 28.9(9) . 6_565 ?
C70 C81 C72 79.9(6) 6_565 6_565 ?
C70 C81 C77 150.3(15) 6_565 6_565 ?
C70 C81 C77 108.5(11) . 6_565 ?
C70 C81 C80 138.1(13) . 6_565 ?
C70 C81 C80 89.0(13) 6_565 6_565 ?
C70 C81 C82 106.2(8) . . ?
C72 C81 C77 79.8(10) 6_565 6_565 ?
C72 C81 C80 151.6(19) 6_565 6_565 ?
C80 C81 C70 122.6(13) . . ?
C80 C81 C70 157(2) . 6_565 ?
C80 C81 C72 94.0(11) . 6_565 ?
C80 C81 C77 14.2(9) . 6_565 ?
C80 C81 C77 98.8(10) 6_565 6_565 ?
C80 C81 C80 86.2(14) . 6_565 ?
C80 C81 C82 122.2(16) . . ?
C81 C81 C70 53.6(8) 6_565 6_565 ?
C81 C81 C70 105.7(7) 6_565 . ?
C81 C81 C72 132.6(8) 6_565 6_565 ?
C81 C81 C77 137.4(10) 6_565 6_565 ?
C81 C81 C80 125.1(9) 6_565 . ?
C81 C81 C80 38.9(7) 6_565 6_565 ?
C81 C81 C82 171(2) 6_565 6_565 ?
C81 C81 C82 4.9(13) 6_565 . ?
C82 C81 C70 75.4(15) 6_565 . ?
C82 C81 C70 54.2(9) . 6_565 ?
C82 C81 C70 126.9(15) 6_565 6_565 ?
C82 C81 C72 47.1(12) 6_565 6_565 ?
C82 C81 C72 131.9(12) . 6_565 ?
C82 C81 C77 133.9(18) . 6_565 ?
C82 C81 C77 37.1(14) 6_565 6_565 ?
C82 C81 C80 36.3(11) . 6_565 ?
C82 C81 C80 50.4(15) 6_565 . ?
C82 C81 C80 136(2) 6_565 6_565 ?
C82 C81 C82 167(4) 6_565 . ?
C67 C82 C68 43.5(7) 6_565 6_565 ?
C67 C82 C69 83.9(11) 6_565 6_565 ?
C69 C82 C68 41.0(6) 6_565 6_565 ?
C70 C82 C67 126.3(15) 6_565 6_565 ?
C70 C82 C68 85.1(11) 6_565 6_565 ?
C70 C82 C69 44.2(7) 6_565 6_565 ?
C70 C82 C77 151.3(19) 6_565 . ?
C72 C82 C67 92.2(11) . 6_565 ?
C72 C82 C68 49.2(9) . 6_565 ?
C72 C82 C69 8.3(10) . 6_565 ?
C72 C82 C70 36.5(10) . 6_565 ?
C72 C82 C77 119.7(14) . . ?
C72 C82 C81 107.8(8) . . ?
C77 C82 C67 27.6(10) . 6_565 ?
C77 C82 C68 71.1(10) . 6_565 ?
C77 C82 C69 111.3(12) . 6_565 ?
C80 C82 C67 56.1(12) 6_565 6_565 ?
C80 C82 C68 99.3(17) 6_565 6_565 ?
C80 C82 C69 137(2) 6_565 6_565 ?
C80 C82 C70 156(3) 6_565 6_565 ?
C80 C82 C72 145(2) 6_565 . ?
C80 C82 C77 29.2(14) 6_565 . ?
C80 C82 C81 93(2) 6_565 . ?
C81 C82 C67 141(2) . 6_565 ?
C81 C82 C67 145(3) 6_565 6_565 ?
C81 C82 C68 149.7(19) 6_565 6_565 ?
C81 C82 C68 147.5(14) . 6_565 ?
C81 C82 C69 114.2(10) . 6_565 ?
C81 C82 C69 114.5(14) 6_565 6_565 ?
C81 C82 C70 72.4(11) . 6_565 ?
C81 C82 C70 71.8(13) 6_565 6_565 ?
C81 C82 C72 107.7(11) 6_565 . ?
C81 C82 C77 121.0(16) . . ?
C81 C82 C77 123(2) 6_565 . ?
C81 C82 C80 95(3) 6_565 6_565 ?
C81 C82 C81 3.7(11) 6_565 . ?
Ti1 C83 Ti2 87.7(9) . 6_565 ?
Ti1 C83 Ti4 69.9(9) . . ?
Ti1 C83 Ti6 133.2(12) . . ?
Ti2 C83 Ti4 121.7(11) 6_565 . ?
Ti3 C83 Ti1 138.5(13) . . ?
Ti3 C83 Ti2 52.6(6) . 6_565 ?
Ti3 C83 Ti4 117.5(12) . . ?
Ti3 C83 Ti6 36.7(6) . . ?
Ti4 C83 Ti1 64.1(15) 6_565 . ?
Ti4 C83 Ti2 151.1(19) 6_565 6_565 ?
Ti4 C83 Ti3 151(2) 6_565 . ?
Ti4 C83 Ti4 44.7(19) 6_565 . ?
Ti4 C83 Ti6 117(2) 6_565 . ?
Ti4 C83 C84 100(2) 6_565 . ?
Ti4 C83 C85 98.4(19) 6_565 6_565 ?
Ti6 C83 Ti2 76.5(10) . 6_565 ?
Ti6 C83 Ti4 81.5(10) . . ?
C84 C83 Ti1 74.0(11) . . ?
C84 C83 Ti2 64.0(10) . 6_565 ?
C84 C83 Ti3 77.1(12) . . ?
C84 C83 Ti4 58.3(12) . . ?
C84 C83 Ti6 59.4(12) . . ?
C84 C83 C85 53.6(11) . 6_565 ?
C85 C83 Ti1 36.3(8) 6_565 . ?
C85 C83 Ti2 52.7(10) 6_565 6_565 ?
C85 C83 Ti3 102.2(14) 6_565 . ?
C85 C83 Ti4 85.4(14) 6_565 . ?
C85 C83 Ti6 107.6(16) 6_565 . ?
Ti1 C84 Ti1 48.9(5) 6_565 . ?
Ti1 C84 Ti3 119.9(3) . . ?
Ti1 C84 Ti3 167.9(5) 6_565 . ?
Ti4 C84 Ti1 52.3(8) 6_565 . ?
Ti4 C84 Ti1 75.1(8) 6_565 6_565 ?
Ti4 C84 Ti1 52.3(8) . 6_565 ?
Ti4 C84 Ti1 75.1(8) . . ?
Ti4 C84 Ti3 94.4(8) 6_565 . ?
Ti4 C84 Ti3 124.9(12) . . ?
Ti4 C84 Ti4 50.7(16) 6_565 . ?
Ti4 C84 Ti5 157.4(15) 6_565 . ?
Ti4 C84 Ti5 130.7(15) 6_565 6_565 ?
Ti4 C84 Ti5 157.4(15) . 6_565 ?
Ti4 C84 Ti5 130.7(16) . . ?
Ti5 C84 Ti1 105.1(12) 6_565 6_565 ?
Ti5 C84 Ti1 89.9(12) . 6_565 ?
Ti5 C84 Ti1 89.9(12) 6_565 . ?
Ti5 C84 Ti1 105.1(12) . . ?
Ti5 C84 Ti3 98.4(13) . . ?
Ti5 C84 Ti3 77.2(11) 6_565 . ?
Ti5 C84 Ti5 37(2) . 6_565 ?
Ti6 C84 Ti1 147.3(8) . . ?
Ti6 C84 Ti1 147.3(8) . 6_565 ?
Ti6 C84 Ti3 38.7(4) . . ?
Ti6 C84 Ti4 98.6(12) . 6_565 ?
Ti6 C84 Ti4 98.6(12) . . ?
Ti6 C84 Ti5 103.0(14) . . ?
Ti6 C84 Ti5 103.0(14) . 6_565 ?
C83 C84 Ti1 65.3(10) 6_565 6_565 ?
C83 C84 Ti1 106.1(12) 6_565 . ?
C83 C84 Ti1 106.1(12) . 6_565 ?
C83 C84 Ti1 65.3(10) . . ?
C83 C84 Ti3 62.1(10) . . ?
C83 C84 Ti3 120.4(14) 6_565 . ?
C83 C84 Ti4 84.9(15) 6_565 6_565 ?
C83 C84 Ti4 36.1(11) 6_565 . ?
C83 C84 Ti4 36.1(11) . 6_565 ?
C83 C84 Ti4 84.9(15) . . ?
C83 C84 Ti5 141.4(17) 6_565 6_565 ?
C83 C84 Ti5 141.4(17) . . ?
C83 C84 Ti5 104.3(16) 6_565 . ?
C83 C84 Ti5 104.3(16) . 6_565 ?
C83 C84 Ti6 82.3(12) 6_565 . ?
C83 C84 Ti6 82.3(12) . . ?
C83 C84 C83 114(2) . 6_565 ?
C85 C84 Ti1 31.7(9) 6_565 . ?
C85 C84 Ti1 70.3(11) 6_565 6_565 ?
C85 C84 Ti1 31.7(9) . 6_565 ?
C85 C84 Ti1 70.3(11) . . ?
C85 C84 Ti3 101.8(10) 6_565 . ?
C85 C84 Ti3 157.7(14) . . ?
C85 C84 Ti4 75.8(14) 6_565 6_565 ?
C85 C84 Ti4 106.7(13) 6_565 . ?
C85 C84 Ti4 106.7(13) . 6_565 ?
C85 C84 Ti4 75.8(14) . . ?
C85 C84 Ti5 83.4(17) . 6_565 ?
C85 C84 Ti5 59.3(15) 6_565 6_565 ?
C85 C84 Ti5 83.4(17) 6_565 . ?
C85 C84 Ti5 59.3(15) . . ?
C85 C84 Ti6 140.2(11) . . ?
C85 C84 Ti6 140.2(11) 6_565 . ?
C85 C84 C83 134.8(17) . . ?
C85 C84 C83 70.1(13) 6_565 . ?
C85 C84 C83 70.1(13) . 6_565 ?
C85 C84 C83 134.8(17) 6_565 6_565 ?
C85 C84 C85 77(2) 6_565 . ?
Ti1 C85 Ti1 56.3(10) 6_565 . ?
Ti1 C85 Ti2 161.1(19) 6_565 . ?
Ti1 C85 Ti4 57.7(12) 6_565 . ?
Ti1 C85 Ti4 72.7(9) . . ?
Ti1 C85 Ti5 82.8(13) . 6_565 ?
Ti1 C85 Ti5 162(2) 6_565 . ?
Ti1 C85 Ti5 137.2(19) 6_565 6_565 ?
Ti1 C85 C83 89.5(16) 6_565 6_565 ?
Ti1 C85 C84 110.4(18) 6_565 . ?
Ti1 C85 C85 90.5(12) 6_565 6_565 ?
Ti2 C85 Ti1 142.5(13) . . ?
Ti2 C85 Ti4 118.2(13) . . ?
Ti2 C85 Ti5 61.4(11) . 6_565 ?
Ti4 C85 Ti5 125.7(17) . 6_565 ?
Ti5 C85 Ti1 115.9(17) . . ?
Ti5 C85 Ti2 31.7(13) . . ?
Ti5 C85 Ti4 139.2(19) . . ?
Ti5 C85 Ti5 34(2) . 6_565 ?
C83 C85 Ti1 99.8(14) 6_565 . ?
C83 C85 Ti2 84.4(13) 6_565 . ?
C83 C85 Ti4 33.8(10) 6_565 . ?
C83 C85 Ti5 111.4(17) 6_565 6_565 ?
C83 C85 Ti5 109(2) 6_565 . ?
C83 C85 C85 102.2(12) 6_565 6_565 ?
C84 C85 Ti1 71.2(11) . . ?
C84 C85 Ti2 81.0(11) . . ?
C84 C85 Ti4 65.8(13) . . ?
C84 C85 Ti5 60.6(15) . 6_565 ?
C84 C85 Ti5 79.1(18) . . ?
C84 C85 C83 56.3(12) . 6_565 ?
C84 C85 C85 51.5(11) . 6_565 ?
C85 C85 Ti1 34.3(6) 6_565 . ?
C85 C85 Ti2 108.3(8) 6_565 . ?
C85 C85 Ti4 90.2(10) 6_565 . ?
C85 C85 Ti5 49.7(12) 6_565 6_565 ?
C85 C85 Ti5 83.2(14) 6_565 . ?
N1P Ni1P N2P 90.7(8) . . ?
N1P Ni1P N3P 177.3(9) . . ?
N1P Ni1P N4P 89.2(5) . . ?
N2P Ni1P N3P 89.0(5) . . ?
N4P Ni1P N2P 178.6(9) . . ?
N4P Ni1P N3P 91.1(8) . . ?
C1P N1P Ni1P 128.0(11) . . ?
C1P N1P C18P 103.7(11) . . ?
C18P N1P Ni1P 128.2(13) . . ?
C3P N2P Ni1P 127.5(13) . . ?
C6P N2P Ni1P 129.0(13) . . ?
C6P N2P C3P 103.5(12) . . ?
C8P N3P Ni1P 128.1(14) . . ?
C8P N3P C11P 104.9(12) . . ?
C11P N3P Ni1P 127.0(13) . . ?
C13P N4P Ni1P 127.3(13) . . ?
C13P N4P C16P 103.7(12) . . ?
C16P N4P Ni1P 129.0(13) . . ?
N1P C1P C20P 111.4(12) . . ?
C2P C1P N1P 124.7(17) . . ?
C2P C1P C20P 123.9(17) . . ?
C1P C2P H2P 117.7 . . ?
C3P C2P C1P 125(2) . . ?
C3P C2P H2P 117.7 . . ?
N2P C3P C4P 111.7(13) . . ?
C2P C3P N2P 124.4(17) . . ?
C2P C3P C4P 123.9(17) . . ?
C3P C4P C23P 123.9(19) . . ?
C5P C4P C3P 106.3(12) . . ?
C5P C4P C23P 129.7(18) . . ?
C4P C5P C6P 106.2(10) . . ?
C4P C5P C25P 138(2) . . ?
C6P C5P C25P 115(2) . . ?
N2P C6P C5P 112.3(14) . . ?
C7P C6P N2P 124.4(17) . . ?
C7P C6P C5P 123.3(16) . . ?
C6P C7P H7P 118.3 . . ?
C8P C7P C6P 123.4(13) . . ?
C8P C7P H7P 118.3 . . ?
N3P C8P C9P 110.8(13) . . ?
C7P C8P N3P 126.1(18) . . ?
C7P C8P C9P 123.1(17) . . ?
C8P C9P C27P 134(3) . . ?
C10P C9P C8P 104.8(10) . . ?
C10P C9P C27P 119(2) . . ?
C9P C10P C11P 109.1(12) . . ?
C9P C10P C29P 126.8(19) . . ?
C11P C10P C29P 124(2) . . ?
N3P C11P C10P 110.5(13) . . ?
C12P C11P N3P 125.1(19) . . ?
C12P C11P C10P 124.4(19) . . ?
C11P C12P H12P 118.1 . . ?
C11P C12P C13P 124(2) . . ?
C13P C12P H12P 118.1 . . ?
N4P C13P C14P 111.2(13) . . ?
C12P C13P N4P 125.8(18) . . ?
C12P C13P C14P 122.7(18) . . ?
C13P C14P C31P 125.1(18) . . ?
C15P C14P C13P 107.2(11) . . ?
C15P C14P C31P 127.7(17) . . ?
C14P C15P C16P 106.5(10) . . ?
C14P C15P C33P 113(2) . . ?
C16P C15P C33P 137(2) . . ?
N4P C16P C15P 111.3(13) . . ?
C17P C16P N4P 124.5(16) . . ?
C17P C16P C15P 124.0(15) . . ?
C16P C17P H17P 118.2 . . ?
C16P C17P C18P 123.7(13) . . ?
C18P C17P H17P 118.2 . . ?
N1P C18P C19P 111.1(12) . . ?
C17P C18P N1P 125.5(17) . . ?
C17P C18P C19P 123.4(16) . . ?
C18P C19P C35P 106(2) . . ?
C20P C19P C18P 106.3(10) . . ?
C20P C19P C35P 147(2) . . ?
C1P C20P C21P 124.5(18) . . ?
C19P C20P C1P 107.4(11) . . ?
C19P C20P C21P 127.6(18) . . ?
C20P C21P H21A 108.5 . . ?
C20P C21P H21B 108.5 . . ?
H21A C21P H21B 107.5 . . ?
C22P C21P C20P 115.0(18) . . ?
C22P C21P H21A 108.5 . . ?
C22P C21P H21B 108.5 . . ?
C21P C22P H22A 109.5 . . ?
C21P C22P H22B 109.5 . . ?
C21P C22P H22C 109.5 . . ?
H22A C22P H22B 109.5 . . ?
H22A C22P H22C 109.5 . . ?
H22B C22P H22C 109.5 . . ?
C4P C23P H23A 109.1 . . ?
C4P C23P H23B 109.1 . . ?
H23A C23P H23B 107.8 . . ?
C24P C23P C4P 112.5(19) . . ?
C24P C23P H23A 109.1 . . ?
C24P C23P H23B 109.1 . . ?
C23P C24P H24A 109.5 . . ?
C23P C24P H24B 109.5 . . ?
C23P C24P H24C 109.5 . . ?
H24A C24P H24B 109.5 . . ?
H24A C24P H24C 109.5 . . ?
H24B C24P H24C 109.5 . . ?
C5P C25P H25A 111.6 . . ?
C5P C25P H25B 111.6 . . ?
H25A C25P H25B 109.4 . . ?
C26P C25P C5P 101(2) . . ?
C26P C25P H25A 111.6 . . ?
C26P C25P H25B 111.6 . . ?
C25P C26P H26A 109.5 . . ?
C25P C26P H26B 109.5 . . ?
C25P C26P H26C 109.5 . . ?
H26A C26P H26B 109.5 . . ?
H26A C26P H26C 109.5 . . ?
H26B C26P H26C 109.5 . . ?
C9P C27P H27A 107.7 . . ?
C9P C27P H27B 107.7 . . ?
H27A C27P H27B 107.1 . . ?
C28P C27P C9P 119(2) . . ?
C28P C27P H27A 107.7 . . ?
C28P C27P H27B 107.7 . . ?
C27P C28P H28A 109.5 . . ?
C27P C28P H28B 109.5 . . ?
C27P C28P H28C 109.5 . . ?
H28A C28P H28B 109.5 . . ?
H28A C28P H28C 109.5 . . ?
H28B C28P H28C 109.5 . . ?
C10P C29P H29A 108.6 . . ?
C10P C29P H29B 108.6 . . ?
C10P C29P C30P 114.8(18) . . ?
H29A C29P H29B 107.5 . . ?
C30P C29P H29A 108.6 . . ?
C30P C29P H29B 108.6 . . ?
C29P C30P H30A 109.5 . . ?
C29P C30P H30B 109.5 . . ?
C29P C30P H30C 109.5 . . ?
H30A C30P H30B 109.5 . . ?
H30A C30P H30C 109.5 . . ?
H30B C30P H30C 109.5 . . ?
C14P C31P H31A 109.8 . . ?
C14P C31P H31B 109.8 . . ?
H31A C31P H31B 108.3 . . ?
C32P C31P C14P 109.2(16) . . ?
C32P C31P H31A 109.8 . . ?
C32P C31P H31B 109.8 . . ?
C31P C32P H32A 109.5 . . ?
C31P C32P H32B 109.5 . . ?
C31P C32P H32C 109.5 . . ?
H32A C32P H32B 109.5 . . ?
H32A C32P H32C 109.5 . . ?
H32B C32P H32C 109.5 . . ?
C15P C33P H33A 108.1 . . ?
C15P C33P H33B 108.1 . . ?
H33A C33P H33B 107.3 . . ?
C34P C33P C15P 117(2) . . ?
C34P C33P H33A 108.1 . . ?
C34P C33P H33B 108.1 . . ?
C33P C34P H34A 109.5 . . ?
C33P C34P H34B 109.5 . . ?
C33P C34P H34C 109.5 . . ?
H34A C34P H34B 109.5 . . ?
H34A C34P H34C 109.5 . . ?
H34B C34P H34C 109.5 . . ?
C19P C35P H35A 110.6 . . ?
C19P C35P H35B 110.6 . . ?
H35A C35P H35B 108.8 . . ?
C36P C35P C19P 105.6(19) . . ?
C36P C35P H35A 110.6 . . ?
C36P C35P H35B 110.6 . . ?
C35P C36P H36A 109.5 . . ?
C35P C36P H36B 109.5 . . ?
C35P C36P H36C 109.5 . . ?
H36A C36P H36B 109.5 . . ?
H36A C36P H36C 109.5 . . ?
H36B C36P H36C 109.5 . . ?

loop_
_geom_bond_atom_site_label_1
_geom_bond_atom_site_label_2
_geom_bond_distance
_geom_bond_site_symmetry_2
_geom_bond_publ_flag
Ti1 Ti1 1.741(12) 6_565 ?
Ti1 Ti4 1.82(3) 6_565 ?
Ti1 C11 2.14(3) 6_565 ?
Ti1 C12 2.28(3) 6_565 ?
Ti1 C13 2.34(2) . ?
Ti1 C14 2.20(3) . ?
Ti1 C29 2.36(3) 6_565 ?
Ti1 C33 2.23(4) . ?
Ti1 C83 1.99(2) . ?
Ti1 C84 2.105(14) . ?
Ti1 C85 2.09(2) . ?
Ti1 C85 1.18(2) 6_565 ?
Ti2 Ti3 1.940(12) 6_565 ?
Ti2 Ti5 2.19(4) 6_565 ?
Ti2 Ti5 1.01(4) . ?
Ti2 C22 2.05(4) . ?
Ti2 C23 2.09(3) . ?
Ti2 C24 2.22(3) . ?
Ti2 C38 1.88(4) 6_565 ?
Ti2 C39 2.08(2) 6_565 ?
Ti2 C40 2.27(3) 6_565 ?
Ti2 C59 2.14(3) 6_565 ?
Ti2 C84 2.156(13) . ?
Ti2 C85 1.89(2) . ?
Ti3 Ti6 1.368(15) . ?
Ti3 C44 2.03(3) 6_565 ?
Ti3 C60 2.33(2) . ?
Ti3 C61 2.01(3) . ?
Ti3 C62 2.07(3) . ?
Ti3 C64 2.19(3) 6_565 ?
Ti3 C65 1.95(3) 6_565 ?
Ti3 C66 2.18(3) 6_565 ?
Ti3 C76 2.18(3) . ?
Ti3 C83 1.93(2) . ?
Ti3 C84 2.128(13) . ?
Ti4 Ti4 1.73(6) 6_565 ?
Ti4 C30 2.38(4) . ?
Ti4 C49 2.40(4) . ?
Ti4 C50 2.18(3) . ?
Ti4 C51 2.11(3) . ?
Ti4 C52 2.27(3) 6_565 ?
Ti4 C53 2.05(4) 6_565 ?
Ti4 C83 2.37(3) . ?
Ti4 C83 1.21(3) 6_565 ?
Ti4 C84 2.03(2) . ?
Ti4 C85 2.15(3) . ?
Ti5 Ti5 1.30(8) 6_565 ?
Ti5 C7 2.27(4) . ?
Ti5 C19 2.13(5) 6_565 ?
Ti5 C20 2.24(5) . ?
Ti5 C21 2.12(5) . ?
Ti5 C22 2.22(5) . ?
Ti5 C39 2.14(4) 6_565 ?
Ti5 C40 2.18(4) 6_565 ?
Ti5 C84 2.05(4) . ?
Ti5 C85 1.79(4) . ?
Ti6 C62 2.28(3) . ?
Ti6 C62 2.28(3) 6_565 ?
Ti6 C63 2.26(3) . ?
Ti6 C64 2.20(3) 6_565 ?
Ti6 C64 2.20(3) . ?
Ti6 C78 2.21(4) 6_565 ?
Ti6 C78 2.21(4) . ?
Ti6 C79 2.15(4) 6_565 ?
Ti6 C79 2.15(4) . ?
Ti6 C84 1.98(3) . ?
C1 C2 1.462(16) . ?
C1 C3 0.86(3) 6_565 ?
C1 C4 1.24(3) 6_565 ?
C1 C5 1.454(16) . ?
C1 C9 1.381(17) . ?
C1 C15 1.37(3) 6_565 ?
C1 C16 1.82(3) 6_565 ?
C1 C17 1.93(3) 6_565 ?
C1 C18 1.79(2) 6_565 ?
C2 C2 1.03(4) 6_565 ?
C2 C3 0.64(3) 6_565 ?
C2 C3 1.443(16) . ?
C2 C4 2.03(2) 6_565 ?
C2 C12 1.387(16) . ?
C2 C12 1.86(3) 6_565 ?
C2 C15 1.49(3) 6_565 ?
C3 C3 1.63(4) 6_565 ?
C3 C4 1.468(16) . ?
C3 C5 1.78(2) 6_565 ?
C3 C12 1.87(2) 6_565 ?
C3 C15 1.391(18) . ?
C4 C4 1.35(4) 6_565 ?
C4 C5 0.326(18) 6_565 ?
C4 C5 1.451(16) . ?
C4 C6 1.74(3) 6_565 ?
C4 C18 1.426(18) . ?
C5 C5 1.48(4) 6_565 ?
C5 C6 1.433(16) . ?
C5 C18 1.21(3) 6_565 ?
C6 C7 1.439(16) . ?
C6 C18 1.03(2) 6_565 ?
C6 C19 0.73(2) 6_565 ?
C6 C20 1.405(16) . ?
C7 C8 1.461(18) . ?
C7 C17 1.61(3) 6_565 ?
C7 C18 1.33(3) 6_565 ?
C7 C19 1.08(3) 6_565 ?
C7 C23 1.462(18) . ?
C7 C37 1.62(3) 6_565 ?
C7 C38 1.59(3) 6_565 ?
C7 C39 1.39(3) 6_565 ?
C8 C9 1.394(17) . ?
C8 C16 1.67(3) 6_565 ?
C8 C17 0.57(3) 6_565 ?
C8 C18 1.70(3) 6_565 ?
C8 C25 1.475(18) . ?
C8 C36 1.91(3) 6_565 ?
C8 C37 0.92(3) 6_565 ?
C8 C38 2.03(3) 6_565 ?
C9 C10 1.403(17) . ?
C9 C15 1.40(3) 6_565 ?
C9 C16 0.58(3) 6_565 ?
C9 C17 1.07(3) 6_565 ?
C9 C18 1.97(3) 6_565 ?
C9 C35 1.90(3) 6_565 ?
C10 C11 1.460(17) . ?
C10 C14 1.79(3) 6_565 ?
C10 C15 1.40(3) 6_565 ?
C10 C16 0.91(3) 6_565 ?
C10 C27 1.475(17) . ?
C10 C33 1.81(3) 6_565 ?
C10 C34 1.63(3) 6_565 ?
C10 C35 1.16(3) 6_565 ?
C11 C12 1.414(17) . ?
C11 C13 1.74(3) 6_565 ?
C11 C14 0.43(3) 6_565 ?
C11 C15 1.42(3) 6_565 ?
C11 C29 1.477(17) . ?
C11 C33 1.05(3) 6_565 ?
C12 C12 1.51(4) 6_565 ?
C12 C13 0.95(2) 6_565 ?
C12 C13 1.411(17) . ?
C12 C14 1.01(3) 6_565 ?
C12 C15 1.55(3) 6_565 ?
C13 C13 0.72(4) 6_565 ?
C13 C14 1.395(18) . ?
C13 C31 1.367(18) . ?
C13 C31 1.512(18) 6_565 ?
C14 C15 1.376(18) . ?
C14 C29 1.72(3) 6_565 ?
C14 C33 1.389(19) . ?
C15 C16 1.388(18) . ?
C16 C17 1.46(2) . ?
C16 C35 1.45(2) . ?
C17 C18 1.396(18) . ?
C17 C25 2.01(3) 6_565 ?
C17 C37 1.46(2) . ?
C18 C19 1.437(18) . ?
C19 C20 1.407(16) . ?
C19 C21 1.96(2) 6_565 ?
C19 C23 1.98(3) 6_565 ?
C19 C39 1.409(17) . ?
C20 C21 1.456(16) 6_565 ?
C20 C21 1.456(16) . ?
C21 C21 0.57(4) 6_565 ?
C21 C22 1.505(19) . ?
C21 C22 2.01(3) 6_565 ?
C21 C39 1.75(3) 6_565 ?
C21 C40 1.394(17) . ?
C21 C40 0.94(2) 6_565 ?
C22 C23 1.468(19) . ?
C22 C38 1.90(3) 6_565 ?
C22 C39 1.10(3) 6_565 ?
C22 C40 0.66(3) 6_565 ?
C22 C41 1.41(3) 6_565 ?
C22 C43 1.493(19) . ?
C22 C60 2.02(3) 6_565 ?
C23 C24 1.456(17) . ?
C23 C37 1.86(3) 6_565 ?
C23 C38 0.66(3) 6_565 ?
C23 C39 0.82(3) 6_565 ?
C23 C40 2.02(4) 6_565 ?
C23 C59 1.74(3) 6_565 ?
C24 C25 1.447(17) . ?
C24 C37 1.51(3) 6_565 ?
C24 C38 0.87(3) 6_565 ?
C24 C45 1.391(10) . ?
C24 C58 1.67(3) 6_565 ?
C24 C59 0.95(3) 6_565 ?
C25 C26 1.460(16) . ?
C25 C35 2.00(3) 6_565 ?
C25 C36 0.78(3) 6_565 ?
C25 C37 0.78(3) 6_565 ?
C25 C38 1.74(3) 6_565 ?
C25 C57 1.75(3) 6_565 ?
C26 C27 1.458(15) . ?
C26 C34 1.98(3) 6_565 ?
C26 C35 1.45(3) 6_565 ?
C26 C36 0.75(3) 6_565 ?
C26 C47 1.455(16) . ?
C26 C56 1.65(3) 6_565 ?
C26 C57 1.00(3) 6_565 ?
C27 C28 1.446(15) . ?
C27 C33 1.96(3) 6_565 ?
C27 C34 0.70(3) 6_565 ?
C27 C35 0.76(3) 6_565 ?
C27 C36 1.80(3) 6_565 ?
C27 C55 1.65(3) 6_565 ?
C28 C29 1.452(15) . ?
C28 C32 1.94(3) 6_565 ?
C28 C33 1.41(3) 6_565 ?
C28 C34 0.81(3) 6_565 ?
C28 C49 1.366(10) . ?
C28 C54 1.78(2) 6_565 ?
C28 C55 1.03(3) 6_565 ?
C29 C30 1.446(15) . ?
C29 C31 1.88(3) 6_565 ?
C29 C32 0.84(3) 6_565 ?
C29 C33 0.57(3) 6_565 ?
C29 C34 1.71(3) 6_565 ?
C29 C53 2.02(2) 6_565 ?
C30 C30 1.83(3) 6_565 ?
C30 C31 1.425(14) . ?
C30 C31 0.98(3) 6_565 ?
C30 C32 0.64(3) 6_565 ?
C30 C33 1.95(3) 6_565 ?
C30 C51 1.441(14) . ?
C30 C53 1.50(2) 6_565 ?
C31 C31 0.58(4) 6_565 ?
C31 C32 1.91(3) 6_565 ?
C31 C32 1.372(17) . ?
C32 C33 1.378(19) . ?
C32 C51 1.73(2) 6_565 ?
C32 C53 1.452(14) . ?
C33 C34 1.389(18) . ?
C34 C35 1.366(18) . ?
C34 C49 1.96(3) 6_565 ?
C34 C55 1.355(18) . ?
C35 C36 1.43(2) . ?
C36 C37 1.49(2) . ?
C36 C57 1.389(19) . ?
C37 C38 1.376(18) . ?
C38 C39 1.389(18) . ?
C38 C45 2.02(3) 6_565 ?
C38 C59 1.380(18) . ?
C39 C40 1.432(17) . ?
C40 C40 1.86(4) 6_565 ?
C40 C41 1.441(15) . ?
C40 C43 1.70(3) 6_565 ?
C41 C42 1.430(16) . ?
C41 C42 1.24(3) 6_565 ?
C41 C43 0.44(4) 6_565 ?
C41 C44 1.86(3) 6_565 ?
C41 C60 1.446(16) . ?
C42 C42 0.24(4) 6_565 ?
C42 C43 1.457(15) . ?
C42 C43 1.68(3) 6_565 ?
C42 C63 1.447(14) . ?
C43 C44 1.43(3) . ?
C43 C60 1.01(3) 6_565 ?
C44 C45 1.401(17) . ?
C44 C58 2.03(3) 6_565 ?
C44 C59 1.54(3) 6_565 ?
C44 C60 0.58(3) 6_565 ?
C44 C61 0.91(3) 6_565 ?
C44 C65 1.411(18) . ?
C44 C76 1.78(3) 6_565 ?
C45 C46 1.412(16) . ?
C45 C58 0.79(3) 6_565 ?
C45 C59 0.75(3) 6_565 ?
C45 C60 1.60(3) 6_565 ?
C45 C61 1.93(3) 6_565 ?
C45 C76 1.61(3) 6_565 ?
C46 C47 1.456(15) . ?
C46 C57 1.53(3) 6_565 ?
C46 C58 0.79(3) 6_565 ?
C46 C66 1.402(18) . ?
C46 C75 1.76(3) 6_565 ?
C46 C76 0.97(3) 6_565 ?
C47 C48 1.472(15) . ?
C47 C55 2.02(3) 6_565 ?
C47 C56 0.70(3) 6_565 ?
C47 C57 0.80(3) 6_565 ?
C47 C58 1.73(3) 6_565 ?
C47 C74 1.66(3) 6_565 ?
C48 C49 1.376(15) . ?
C48 C54 1.66(3) 6_565 ?
C48 C55 1.44(3) 6_565 ?
C48 C56 0.90(3) 6_565 ?
C48 C68 1.434(17) . ?
C48 C73 1.39(2) 6_565 ?
C48 C74 0.86(3) 6_565 ?
C49 C50 1.413(15) . ?
C49 C53 1.75(3) 6_565 ?
C49 C54 0.58(3) 6_565 ?
C49 C55 0.87(3) 6_565 ?
C49 C56 1.83(3) 6_565 ?
C49 C73 1.63(2) 6_565 ?
C50 C51 1.483(14) . ?
C50 C52 1.66(3) 6_565 ?
C50 C53 1.00(2) 6_565 ?
C50 C54 0.91(3) 6_565 ?
C50 C69 1.397(16) . ?
C50 C72 1.95(2) 6_565 ?
C50 C73 1.47(3) 6_565 ?
C51 C51 1.71(3) 6_565 ?
C51 C52 0.789(18) 6_565 ?
C51 C52 1.461(13) . ?
C51 C53 0.82(3) 6_565 ?
C52 C52 0.88(3) 6_565 ?
C52 C53 1.452(14) . ?
C52 C71 1.709(17) 6_565 ?
C52 C71 1.465(13) . ?
C53 C54 1.436(14) . ?
C54 C55 1.439(19) . ?
C54 C69 1.85(3) 6_565 ?
C54 C73 1.390(17) . ?
C55 C56 1.402(19) . ?
C56 C57 1.382(18) . ?
C56 C74 1.408(19) . ?
C57 C58 1.392(19) . ?
C58 C59 1.43(2) . ?
C58 C66 2.03(3) 6_565 ?
C58 C76 1.44(2) . ?
C59 C60 1.445(19) . ?
C60 C61 1.431(19) . ?
C60 C65 1.95(3) 6_565 ?
C61 C62 1.374(10) . ?
C61 C64 1.69(2) 6_565 ?
C61 C65 0.54(3) 6_565 ?
C61 C66 1.71(2) 6_565 ?
C61 C76 1.434(18) . ?
C62 C63 1.384(14) . ?
C62 C64 0.35(2) 6_565 ?
C62 C65 1.12(2) 6_565 ?
C62 C78 1.406(13) . ?
C62 C79 1.72(2) 6_565 ?
C63 C64 1.383(15) . ?
C63 C64 1.383(15) 6_565 ?
C64 C64 2.00(3) 6_565 ?
C64 C65 1.376(10) . ?
C64 C78 1.12(2) 6_565 ?
C64 C79 1.93(3) 6_565 ?
C64 C79 1.389(14) . ?
C65 C66 1.389(17) . ?
C65 C76 1.34(3) 6_565 ?
C65 C78 1.94(3) 6_565 ?
C66 C67 1.427(16) . ?
C66 C75 0.87(2) 6_565 ?
C66 C76 0.71(3) 6_565 ?
C66 C77 1.79(3) 6_565 ?
C67 C68 1.425(16) . ?
C67 C74 1.70(3) 6_565 ?
C67 C75 0.77(3) 6_565 ?
C67 C77 0.80(3) 6_565 ?
C67 C80 1.440(17) . ?
C67 C82 1.73(3) 6_565 ?
C68 C69 1.408(15) . ?
C68 C72 1.54(2) 6_565 ?
C68 C73 0.89(2) 6_565 ?
C68 C74 0.92(3) 6_565 ?
C68 C75 1.62(2) 6_565 ?
C68 C82 2.04(3) 6_565 ?
C69 C70 1.377(10) . ?
C69 C71 1.57(3) 6_565 ?
C69 C72 0.62(2) 6_565 ?
C69 C73 0.92(2) 6_565 ?
C69 C82 1.97(2) 6_565 ?
C70 C70 1.41(3) 6_565 ?
C70 C71 1.420(14) . ?
C70 C71 0.88(2) 6_565 ?
C70 C72 0.90(2) 6_565 ?
C70 C81 1.434(13) . ?
C70 C81 1.72(2) 6_565 ?
C70 C82 1.46(2) 6_565 ?
C71 C71 0.88(3) 6_565 ?
C71 C72 1.418(14) . ?
C72 C73 1.396(10) . ?
C72 C81 1.83(3) 6_565 ?
C72 C82 1.407(14) . ?
C73 C74 1.414(17) . ?
C74 C75 1.428(16) . ?
C75 C76 1.469(16) . ?
C75 C77 1.442(17) . ?
C77 C78 1.441(16) . ?
C77 C79 1.74(3) 6_565 ?
C77 C80 0.74(3) 6_565 ?
C77 C81 2.04(3) 6_565 ?
C77 C82 1.468(15) . ?
C78 C78 1.92(4) 6_565 ?
C78 C79 1.417(15) . ?
C78 C79 0.54(3) 6_565 ?
C78 C80 1.37(2) 6_565 ?
C79 C79 0.89(4) 6_565 ?
C79 C80 2.01(3) 6_565 ?
C79 C80 1.418(16) . ?
C80 C81 1.87(3) 6_565 ?
C80 C81 1.433(16) . ?
C80 C82 1.11(2) 6_565 ?
C81 C81 0.63(4) 6_565 ?
C81 C82 0.82(3) 6_565 ?
C81 C82 1.446(15) . ?
C83 C84 1.43(2) . ?
C83 C85 1.61(3) 6_565 ?
C84 C85 1.38(2) . ?
C84 C85 1.38(2) 6_565 ?
C85 C85 1.72(5) 6_565 ?
Ni1P N1P 1.946(12) . ?
Ni1P N2P 1.962(12) . ?
Ni1P N3P 1.962(12) . ?
Ni1P N4P 1.947(12) . ?
N1P C1P 1.386(14) . ?
N1P C18P 1.391(13) . ?
N2P C3P 1.396(14) . ?
N2P C6P 1.382(13) . ?
N3P C8P 1.370(13) . ?
N3P C11P 1.396(15) . ?
N4P C13P 1.382(15) . ?
N4P C16P 1.392(13) . ?
C1P C2P 1.384(14) . ?
C1P C20P 1.44(2) . ?
C2P H2P 0.9500 . ?
C2P C3P 1.380(14) . ?
C3P C4P 1.44(2) . ?
C4P C5P 1.37(3) . ?
C4P C23P 1.529(15) . ?
C5P C6P 1.44(2) . ?
C5P C25P 1.555(15) . ?
C6P C7P 1.378(14) . ?
C7P H7P 0.9500 . ?
C7P C8P 1.369(14) . ?
C8P C9P 1.50(3) . ?
C9P C10P 1.34(3) . ?
C9P C27P 1.565(15) . ?
C10P C11P 1.44(2) . ?
C10P C29P 1.517(15) . ?
C11P C12P 1.382(14) . ?
C12P H12P 0.9500 . ?
C12P C13P 1.382(14) . ?
C13P C14P 1.45(2) . ?
C14P C15P 1.34(3) . ?
C14P C31P 1.529(15) . ?
C15P C16P 1.45(2) . ?
C15P C33P 1.566(15) . ?
C16P C17P 1.360(14) . ?
C17P H17P 0.9500 . ?
C17P C18P 1.363(13) . ?
C18P C19P 1.46(2) . ?
C19P C20P 1.34(3) . ?
C19P C35P 1.561(15) . ?
C20P C21P 1.529(15) . ?
C21P H21A 0.9900 . ?
C21P H21B 0.9900 . ?
C21P C22P 1.518(15) . ?
C22P H22A 0.9800 . ?
C22P H22B 0.9800 . ?
C22P H22C 0.9800 . ?
C23P H23A 0.9900 . ?
C23P H23B 0.9900 . ?
C23P C24P 1.519(14) . ?
C24P H24A 0.9800 . ?
C24P H24B 0.9800 . ?
C24P H24C 0.9800 . ?
C25P H25A 0.9900 . ?
C25P H25B 0.9900 . ?
C25P C26P 1.527(15) . ?
C26P H26A 0.9800 . ?
C26P H26B 0.9800 . ?
C26P H26C 0.9800 . ?
C27P H27A 0.9900 . ?
C27P H27B 0.9900 . ?
C27P C28P 1.527(15) . ?
C28P H28A 0.9800 . ?
C28P H28B 0.9800 . ?
C28P H28C 0.9800 . ?
C29P H29A 0.9900 . ?
C29P H29B 0.9900 . ?
C29P C30P 1.523(15) . ?
C30P H30A 0.9800 . ?
C30P H30B 0.9800 . ?
C30P H30C 0.9800 . ?
C31P H31A 0.9900 . ?
C31P H31B 0.9900 . ?
C31P C32P 1.527(14) . ?
C32P H32A 0.9800 . ?
C32P H32B 0.9800 . ?
C32P H32C 0.9800 . ?
C33P H33A 0.9900 . ?
C33P H33B 0.9900 . ?
C33P C34P 1.531(15) . ?
C34P H34A 0.9800 . ?
C34P H34B 0.9800 . ?
C34P H34C 0.9800 . ?
C35P H35A 0.9900 . ?
C35P H35B 0.9900 . ?
C35P C36P 1.528(15) . ?
C36P H36A 0.9800 . ?
C36P H36B 0.9800 . ?
C36P H36C 0.9800 . ?

loop_
_geom_torsion_atom_site_label_1
_geom_torsion_atom_site_label_2
_geom_torsion_atom_site_label_3
_geom_torsion_atom_site_label_4
_geom_torsion
_geom_torsion_site_symmetry_1
_geom_torsion_site_symmetry_2
_geom_torsion_site_symmetry_3
_geom_torsion_site_symmetry_4
_geom_torsion_publ_flag
Ti1 C10 C11 C12 -71(2) 6_565 . . . ?
Ti1 C10 C11 C13 -42(3) 6_565 . . 6_565 ?
Ti1 C10 C11 C14 -89(11) 6_565 . . 6_565 ?
Ti1 C10 C11 C15 -83.5(19) 6_565 . . 6_565 ?
Ti1 C10 C11 C29 77.0(16) 6_565 . . . ?
Ti1 C10 C11 C33 81(3) 6_565 . . 6_565 ?
Ti1 C10 C27 C26 85.0(18) 6_565 . . . ?
Ti1 C10 C27 C28 -59.1(14) 6_565 . . . ?
Ti1 C10 C27 C33 -59.2(14) 6_565 . . 6_565 ?
Ti1 C10 C27 C34 -54(5) 6_565 . . 6_565 ?
Ti1 C10 C27 C35 114(5) 6_565 . . 6_565 ?
Ti1 C10 C27 C36 93.9(16) 6_565 . . 6_565 ?
Ti1 C10 C27 C55 -37(3) 6_565 . . 6_565 ?
Ti1 C11 C12 C2 -59(4) 6_565 . . 6_565 ?
Ti1 C11 C12 C2 -81(2) 6_565 . . . ?
Ti1 C11 C12 C3 -77.3(16) 6_565 . . 6_565 ?
Ti1 C11 C12 C12 43(3) 6_565 . . 6_565 ?
Ti1 C11 C12 C13 71(3) 6_565 . . . ?
Ti1 C11 C12 C13 80(3) 6_565 . . 6_565 ?
Ti1 C11 C12 C14 154(14) 6_565 . . 6_565 ?
Ti1 C11 C12 C15 -86.7(18) 6_565 . . 6_565 ?
Ti1 C11 C29 C14 -88(9) 6_565 . . 6_565 ?
Ti1 C11 C29 C28 83.6(16) 6_565 . . . ?
Ti1 C11 C29 C30 -59(2) 6_565 . . . ?
Ti1 C11 C29 C31 -68.1(10) 6_565 . . 6_565 ?
Ti1 C11 C29 C32 -57(4) 6_565 . . 6_565 ?
Ti1 C11 C29 C33 94(11) 6_565 . . 6_565 ?
Ti1 C11 C29 C34 80.0(17) 6_565 . . 6_565 ?
Ti1 C11 C29 C53 -7(2) 6_565 . . 6_565 ?
Ti1 C12 C13 Ti1 -26.9(6) 6_565 . . . ?
Ti1 C12 C13 C11 -82(3) 6_565 . . 6_565 ?
Ti1 C12 C13 C12 -100(2) 6_565 . . 6_565 ?
Ti1 C12 C13 C13 80(2) 6_565 . . 6_565 ?
Ti1 C12 C13 C14 -91.1(18) 6_565 . . . ?
Ti1 C12 C13 C31 57.9(14) 6_565 . . 6_565 ?
Ti1 C12 C13 C31 51(2) 6_565 . . . ?
Ti1 C13 C14 Ti1 12.9(6) 6_565 . . . ?
Ti1 C13 C14 C10 4(4) 6_565 . . 6_565 ?
Ti1 C13 C14 C10 -9(3) . . . 6_565 ?
Ti1 C13 C14 C11 52(11) . . . 6_565 ?
Ti1 C13 C14 C11 65(11) 6_565 . . 6_565 ?
Ti1 C13 C14 C12 -90(4) . . . 6_565 ?
Ti1 C13 C14 C12 -78(4) 6_565 . . 6_565 ?
Ti1 C13 C14 C15 -71(2) . . . . ?
Ti1 C13 C14 C15 -58(2) 6_565 . . . ?
Ti1 C13 C14 C29 72.3(17) . . . 6_565 ?
Ti1 C13 C14 C29 85.1(18) 6_565 . . 6_565 ?
Ti1 C13 C14 C33 80(2) 6_565 . . . ?
Ti1 C13 C14 C33 67.3(19) . . . . ?
Ti1 C13 C31 Ti1 41.9(4) . . . 6_565 ?
Ti1 C13 C31 Ti1 -41.9(4) 6_565 . . . ?
Ti1 C13 C31 C13 103.5(4) . . . 6_565 ?
Ti1 C13 C31 C13 61.6(4) 6_565 . . 6_565 ?
Ti1 C13 C31 C29 -106.0(11) 6_565 . . 6_565 ?
Ti1 C13 C31 C29 -64.1(11) . . . 6_565 ?
Ti1 C13 C31 C30 91(2) . . . . ?
Ti1 C13 C31 C30 -98(4) 6_565 . . 6_565 ?
Ti1 C13 C31 C30 50(2) 6_565 . . . ?
Ti1 C13 C31 C30 -56(4) . . . 6_565 ?
Ti1 C13 C31 C31 61.6(4) 6_565 . . 6_565 ?
Ti1 C13 C31 C31 103.5(4) . . . 6_565 ?
Ti1 C13 C31 C32 -61.4(15) . . . . ?
Ti1 C13 C31 C32 92.8(12) . . . 6_565 ?
Ti1 C13 C31 C32 -103.3(16) 6_565 . . . ?
Ti1 C13 C31 C32 50.9(11) 6_565 . . 6_565 ?
Ti1 C14 C15 C1 -61(6) . . . 6_565 ?
Ti1 C14 C15 C2 -84.2(15) . . . 6_565 ?
Ti1 C14 C15 C3 -77(3) . . . . ?
Ti1 C14 C15 C9 58(4) . . . 6_565 ?
Ti1 C14 C15 C10 80.0(15) . . . 6_565 ?
Ti1 C14 C15 C11 76(7) . . . 6_565 ?
Ti1 C14 C15 C12 -83(3) . . . 6_565 ?
Ti1 C14 C15 C16 77(3) . . . . ?
Ti1 C14 C33 C10 -81.5(14) . . . 6_565 ?
Ti1 C14 C33 C11 -91(13) . . . 6_565 ?
Ti1 C14 C33 C27 -76.7(19) . . . 6_565 ?
Ti1 C14 C33 C28 -64(7) . . . 6_565 ?
Ti1 C14 C33 C29 87(7) . . . 6_565 ?
Ti1 C14 C33 C30 70.3(17) . . . 6_565 ?
Ti1 C14 C33 C32 73(2) . . . . ?
Ti1 C14 C33 C34 -72(3) . . . . ?
Ti1 C15 C16 C1 -100.0(18) . . . 6_565 ?
Ti1 C15 C16 C8 -65(3) . . . 6_565 ?
Ti1 C15 C16 C9 -85(6) . . . 6_565 ?
Ti1 C15 C16 C10 67(3) . . . 6_565 ?
Ti1 C15 C16 C17 -85.5(19) . . . . ?
Ti1 C15 C16 C35 52(2) . . . . ?
Ti1 C29 C30 Ti4 39.2(7) 6_565 . . . ?
Ti1 C29 C30 C30 -45(2) 6_565 . . 6_565 ?
Ti1 C29 C30 C31 -68(3) 6_565 . . 6_565 ?
Ti1 C29 C30 C31 -62(3) 6_565 . . . ?
Ti1 C29 C30 C32 118(19) 6_565 . . 6_565 ?
Ti1 C29 C30 C33 -25(9) 6_565 . . 6_565 ?
Ti1 C29 C30 C51 95(3) 6_565 . . . ?
Ti1 C29 C30 C53 98.1(16) 6_565 . . 6_565 ?
Ti1 C30 C31 Ti1 21.7(6) 6_565 . . . ?
Ti1 C30 C31 C13 -56.5(12) 6_565 . . 6_565 ?
Ti1 C30 C31 C13 -51(2) 6_565 . . . ?
Ti1 C30 C31 C29 85(4) 6_565 . . 6_565 ?
Ti1 C30 C31 C30 106(3) 6_565 . . 6_565 ?
Ti1 C30 C31 C31 -74(3) 6_565 . . 6_565 ?
Ti1 C30 C31 C32 98.7(18) 6_565 . . . ?
Ti1 C30 C31 C32 -56(8) 6_565 . . 6_565 ?
Ti1 C30 C51 Ti4 1.7(9) 6_565 . . . ?
Ti1 C30 C51 C32 77(6) 6_565 . . 6_565 ?
Ti1 C30 C51 C50 67(2) 6_565 . . . ?
Ti1 C30 C51 C51 -88.2(5) 6_565 . . 6_565 ?
Ti1 C30 C51 C52 -75(8) 6_565 . . 6_565 ?
Ti1 C30 C51 C52 -84(3) 6_565 . . . ?
Ti1 C30 C51 C53 77(3) 6_565 . . 6_565 ?
Ti1 C31 C32 Ti1 -17.8(6) 6_565 . . . ?
Ti1 C31 C32 Ti4 23.1(10) 6_565 . . 6_565 ?
Ti1 C31 C32 Ti4 40.9(8) . . . 6_565 ?
Ti1 C31 C32 C28 -48(4) 6_565 . . 6_565 ?
Ti1 C31 C32 C28 -30(4) . . . 6_565 ?
Ti1 C31 C32 C29 -66(4) . . . 6_565 ?
Ti1 C31 C32 C29 -83(4) 6_565 . . 6_565 ?
Ti1 C31 C32 C30 94(7) 6_565 . . 6_565 ?
Ti1 C31 C32 C30 111(7) . . . 6_565 ?
Ti1 C31 C32 C31 85(2) . . . 6_565 ?
Ti1 C31 C32 C31 68(3) 6_565 . . 6_565 ?
Ti1 C31 C32 C33 -57(2) . . . . ?
Ti1 C31 C32 C33 -74(2) 6_565 . . . ?
Ti1 C31 C32 C51 82.0(15) 6_565 . . 6_565 ?
Ti1 C31 C32 C51 99.8(14) . . . 6_565 ?
Ti1 C31 C32 C53 95(3) . . . . ?
Ti1 C31 C32 C53 77(3) 6_565 . . . ?
Ti1 C32 C33 C10 5(4) . . . 6_565 ?
Ti1 C32 C33 C11 -62(4) . . . 6_565 ?
Ti1 C32 C33 C14 -66(2) . . . . ?
Ti1 C32 C33 C27 76(3) . . . 6_565 ?
Ti1 C32 C33 C28 100(2) . . . 6_565 ?
Ti1 C32 C33 C29 169(11) . . . 6_565 ?
Ti1 C32 C33 C30 -48(11) . . . 6_565 ?
Ti1 C32 C33 C34 82(3) . . . . ?
Ti1 C32 C53 Ti4 7.1(11) . . . 6_565 ?
Ti1 C32 C53 C29 -80(5) . . . 6_565 ?
Ti1 C32 C53 C30 90(5) . . . 6_565 ?
Ti1 C32 C53 C49 -69.6(17) . . . 6_565 ?
Ti1 C32 C53 C50 -58(7) . . . 6_565 ?
Ti1 C32 C53 C51 90(4) . . . 6_565 ?
Ti1 C32 C53 C52 81(3) . . . . ?
Ti1 C32 C53 C54 -77(3) . . . . ?
Ti1 C33 C34 C10 -74.2(15) . . . 6_565 ?
Ti1 C33 C34 C26 -29(6) . . . 6_565 ?
Ti1 C33 C34 C27 -83(9) . . . 6_565 ?
Ti1 C33 C34 C28 111(3) . . . 6_565 ?
Ti1 C33 C34 C29 95(8) . . . 6_565 ?
Ti1 C33 C34 C35 -74(3) . . . . ?
Ti1 C33 C34 C49 87.2(17) . . . 6_565 ?
Ti1 C33 C34 C55 93(4) . . . . ?
Ti1 C34 C35 C9 -31(2) . . . 6_565 ?
Ti1 C34 C35 C10 -57(2) . . . 6_565 ?
Ti1 C34 C35 C16 -44(2) . . . . ?
Ti1 C34 C35 C25 73(2) . . . 6_565 ?
Ti1 C34 C35 C26 99.0(19) . . . 6_565 ?
Ti1 C34 C35 C27 142(10) . . . 6_565 ?
Ti1 C34 C35 C36 91(2) . . . . ?
Ti1 C34 C55 C27 -113(6) . . . 6_565 ?
Ti1 C34 C55 C28 88(3) . . . 6_565 ?
Ti1 C34 C55 C47 -82.0(17) . . . 6_565 ?
Ti1 C34 C55 C48 -50(4) . . . 6_565 ?
Ti1 C34 C55 C49 49(5) . . . 6_565 ?
Ti1 C34 C55 C54 56(3) . . . . ?
Ti1 C34 C55 C56 -82.4(17) . . . . ?
Ti1 C83 C84 Ti1 27.6(9) . . . 6_565 ?
Ti1 C83 C84 Ti3 -149.9(10) . . . . ?
Ti1 C83 C84 Ti4 75.9(8) . . . . ?
Ti1 C83 C84 Ti4 59.2(18) . . . 6_565 ?
Ti1 C83 C84 Ti5 -83.1(13) . . . 6_565 ?
Ti1 C83 C84 Ti5 -83(3) . . . . ?
Ti1 C83 C84 Ti6 175.3(10) . . . . ?
Ti1 C83 C84 C83 97.3(17) . . . 6_565 ?
Ti1 C83 C84 C85 -33.9(10) . . . 6_565 ?
Ti1 C83 C84 C85 12(3) . . . . ?
Ti1 C84 C85 Ti1 -41.3(15) 6_565 . . . ?
Ti1 C84 C85 Ti1 41.3(15) . . . 6_565 ?
Ti1 C84 C85 Ti2 164(2) 6_565 . . . ?
Ti1 C84 C85 Ti2 -154.4(10) . . . . ?
Ti1 C84 C85 Ti4 78.9(8) . . . . ?
Ti1 C84 C85 Ti4 37.7(17) 6_565 . . . ?
Ti1 C84 C85 Ti5 -134(2) 6_565 . . 6_565 ?
Ti1 C84 C85 Ti5 -164(3) 6_565 . . . ?
Ti1 C84 C85 Ti5 -122.3(15) . . . . ?
Ti1 C84 C85 Ti5 -92.3(13) . . . 6_565 ?
Ti1 C84 C85 C83 75.0(19) 6_565 . . 6_565 ?
Ti1 C84 C85 C83 116.3(12) . . . 6_565 ?
Ti1 C84 C85 C85 -74(2) 6_565 . . 6_565 ?
Ti1 C84 C85 C85 -32.3(11) . . . 6_565 ?
Ti2 Ti3 Ti6 Ti3 -26(3) 6_565 . . 6_565 ?
Ti2 Ti3 Ti6 C62 -105.1(16) 6_565 . . 6_565 ?
Ti2 Ti3 Ti6 C62 -135.2(8) 6_565 . . . ?
Ti2 Ti3 Ti6 C63 -105.6(9) 6_565 . . . ?
Ti2 Ti3 Ti6 C64 -115.3(16) 6_565 . . . ?
Ti2 Ti3 Ti6 C64 -139.8(8) 6_565 . . 6_565 ?
Ti2 Ti3 Ti6 C78 -148.6(17) 6_565 . . 6_565 ?
Ti2 Ti3 Ti6 C78 -167.1(7) 6_565 . . . ?
Ti2 Ti3 Ti6 C79 -158.7(12) 6_565 . . . ?
Ti2 Ti3 Ti6 C79 -166.3(7) 6_565 . . 6_565 ?
Ti2 Ti3 Ti6 C84 33.9(12) 6_565 . . . ?
Ti2 Ti5 C85 Ti1 -87(7) 6_565 . . 6_565 ?
Ti2 Ti5 C85 Ti1 -27(2) 6_565 . . . ?
Ti2 Ti5 C85 Ti1 -153(2) . . . . ?
Ti2 Ti5 C85 Ti1 147(6) . . . 6_565 ?
Ti2 Ti5 C85 Ti2 126(3) 6_565 . . . ?
Ti2 Ti5 C85 Ti4 66(3) 6_565 . . . ?
Ti2 Ti5 C85 Ti4 -60(4) . . . . ?
Ti2 Ti5 C85 Ti5 -16.1(11) 6_565 . . 6_565 ?
Ti2 Ti5 C85 Ti5 -142(2) . . . 6_565 ?
Ti2 Ti5 C85 C83 84.5(19) 6_565 . . 6_565 ?
Ti2 Ti5 C85 C83 -42(3) . . . 6_565 ?
Ti2 Ti5 C85 C84 -90(3) . . . . ?
Ti2 Ti5 C85 C84 35.9(14) 6_565 . . . ?
Ti2 Ti5 C85 C85 -142(2) . . . 6_565 ?
Ti2 Ti5 C85 C85 -16.1(11) 6_565 . . 6_565 ?
Ti2 C7 C8 C9 -99(2) . . . . ?
Ti2 C7 C8 C16 -98(4) . . . 6_565 ?
Ti2 C7 C8 C17 -134(5) . . . 6_565 ?
Ti2 C7 C8 C18 -111.7(18) . . . 6_565 ?
Ti2 C7 C8 C25 59.6(15) . . . . ?
Ti2 C7 C8 C36 52(3) . . . 6_565 ?
Ti2 C7 C8 C37 71(3) . . . 6_565 ?
Ti2 C7 C8 C38 54.2(16) . . . 6_565 ?
Ti2 C7 C23 Ti5 19.2(13) . . . . ?
Ti2 C7 C23 C19 85(2) . . . 6_565 ?
Ti2 C7 C23 C22 60.8(18) . . . . ?
Ti2 C7 C23 C24 -70.6(14) . . . . ?
Ti2 C7 C23 C37 -80.5(17) . . . 6_565 ?
Ti2 C7 C23 C38 -63(5) . . . 6_565 ?
Ti2 C7 C23 C39 81(3) . . . 6_565 ?
Ti2 C7 C23 C40 64.4(12) . . . 6_565 ?
Ti2 C7 C23 C59 -44(2) . . . 6_565 ?
Ti2 C8 C9 C1 -75(3) . . . . ?
Ti2 C8 C9 C10 81(2) . . . . ?
Ti2 C8 C9 C15 3(5) . . . 6_565 ?
Ti2 C8 C9 C16 107(6) . . . 6_565 ?
Ti2 C8 C9 C17 -124(6) . . . 6_565 ?
Ti2 C8 C9 C18 -81.2(15) . . . 6_565 ?
Ti2 C8 C9 C35 88.2(15) . . . 6_565 ?
Ti2 C8 C25 C17 -160(12) . . . 6_565 ?
Ti2 C8 C25 C24 48.5(14) . . . . ?
Ti2 C8 C25 C26 -95(2) . . . . ?
Ti2 C8 C25 C35 -110.9(14) . . . 6_565 ?
Ti2 C8 C25 C36 -113(5) . . . 6_565 ?
Ti2 C8 C25 C37 78(7) . . . 6_565 ?
Ti2 C8 C25 C38 47.6(15) . . . 6_565 ?
Ti2 C8 C25 C57 -62(3) . . . 6_565 ?
Ti2 C19 C20 Ti5 -10.5(10) 6_565 . . 6_565 ?
Ti2 C19 C20 Ti5 -16.8(13) 6_565 . . . ?
Ti2 C19 C20 C6 -94.0(15) 6_565 . . . ?
Ti2 C19 C20 C6 -107(3) 6_565 . . 6_565 ?
Ti2 C19 C20 C19 -73(4) 6_565 . . 6_565 ?
Ti2 C19 C20 C21 51.1(11) 6_565 . . . ?
Ti2 C19 C20 C21 55.0(8) 6_565 . . 6_565 ?
Ti2 C19 C39 Ti5 -16.3(14) 6_565 . . 6_565 ?
Ti2 C19 C39 C7 74.2(19) 6_565 . . 6_565 ?
Ti2 C19 C39 C21 -84.4(12) 6_565 . . 6_565 ?
Ti2 C19 C39 C22 -70(4) 6_565 . . 6_565 ?
Ti2 C19 C39 C23 79(4) 6_565 . . 6_565 ?
Ti2 C19 C39 C38 60(2) 6_565 . . . ?
Ti2 C19 C39 C40 -78.8(17) 6_565 . . . ?
Ti2 C21 C22 Ti5 -2.5(13) . . . . ?
Ti2 C21 C22 C21 80(3) . . . 6_565 ?
Ti2 C21 C22 C23 -70(2) . . . . ?
Ti2 C21 C22 C38 -51(2) . . . 6_565 ?
Ti2 C21 C22 C39 -75(2) . . . 6_565 ?
Ti2 C21 C22 C40 112(10) . . . 6_565 ?
Ti2 C21 C22 C41 86(3) . . . 6_565 ?
Ti2 C21 C22 C43 80(3) . . . . ?
Ti2 C21 C22 C60 69(4) . . . 6_565 ?
Ti2 C21 C40 Ti2 34.5(9) . . . 6_565 ?
Ti2 C21 C40 Ti5 38.2(12) . . . 6_565 ?
Ti2 C21 C40 Ti5 20.7(10) . . . . ?
Ti2 C21 C40 C21 119(2) . . . 6_565 ?
Ti2 C21 C40 C22 82(13) . . . 6_565 ?
Ti2 C21 C40 C23 93(2) . . . 6_565 ?
Ti2 C21 C40 C39 100.3(18) . . . . ?
Ti2 C21 C40 C40 -61(2) . . . 6_565 ?
Ti2 C21 C40 C41 -47(3) . . . . ?
Ti2 C21 C40 C43 -38(4) . . . 6_565 ?
Ti2 C22 C23 Ti5 -25.2(12) . . . . ?
Ti2 C22 C23 C7 -67.7(13) . . . . ?
Ti2 C22 C23 C19 -80.5(12) . . . 6_565 ?
Ti2 C22 C23 C24 58.5(16) . . . . ?
Ti2 C22 C23 C37 -5(2) . . . 6_565 ?
Ti2 C22 C23 C38 34(5) . . . 6_565 ?
Ti2 C22 C23 C39 -94(4) . . . 6_565 ?
Ti2 C22 C23 C40 -85(10) . . . 6_565 ?
Ti2 C22 C23 C59 67.4(13) . . . 6_565 ?
Ti2 C22 C43 Ti3 1.1(9) . . . 6_565 ?
Ti2 C22 C43 C40 101(5) . . . 6_565 ?
Ti2 C22 C43 C41 109(10) . . . 6_565 ?
Ti2 C22 C43 C42 93(3) . . . . ?
Ti2 C22 C43 C42 92(3) . . . 6_565 ?
Ti2 C22 C43 C44 -63(3) . . . . ?
Ti2 C22 C43 C60 -78(4) . . . 6_565 ?
Ti2 C23 C24 C25 -78.2(16) . . . . ?
Ti2 C23 C24 C37 -83(2) . . . 6_565 ?
Ti2 C23 C24 C38 -51(11) . . . 6_565 ?
Ti2 C23 C24 C45 62.0(19) . . . . ?
Ti2 C23 C24 C58 42(3) . . . 6_565 ?
Ti2 C23 C24 C59 71(3) . . . 6_565 ?
Ti2 C24 C25 C8 -57.0(16) . . . . ?
Ti2 C24 C25 C17 -60.7(19) . . . 6_565 ?
Ti2 C24 C25 C26 86(2) . . . . ?
Ti2 C24 C25 C35 42(4) . . . 6_565 ?
Ti2 C24 C25 C36 97(7) . . . 6_565 ?
Ti2 C24 C25 C37 -73(4) . . . 6_565 ?
Ti2 C24 C25 C38 -55(3) . . . 6_565 ?
Ti2 C24 C25 C57 90.8(19) . . . 6_565 ?
Ti2 C24 C45 Ti3 -7.3(7) . . . 6_565 ?
Ti2 C24 C45 C38 36(4) . . . 6_565 ?
Ti2 C24 C45 C44 56(2) . . . . ?
Ti2 C24 C45 C46 -94.5(19) . . . . ?
Ti2 C24 C45 C58 -101(4) . . . 6_565 ?
Ti2 C24 C45 C59 72(5) . . . 6_565 ?
Ti2 C24 C45 C60 63.2(18) . . . 6_565 ?
Ti2 C24 C45 C61 46(4) . . . 6_565 ?
Ti2 C24 C45 C76 -75(6) . . . 6_565 ?
Ti2 C25 C26 C27 -92(2) . . . . ?
Ti2 C25 C26 C34 -77(2) . . . 6_565 ?
Ti2 C25 C26 C35 -99.5(19) . . . 6_565 ?
Ti2 C25 C26 C36 -144(11) . . . 6_565 ?
Ti2 C25 C26 C47 59(2) . . . . ?
Ti2 C25 C26 C56 46(4) . . . 6_565 ?
Ti2 C25 C26 C57 69(4) . . . 6_565 ?
Ti2 C37 C38 Ti5 -21.7(12) 6_565 . . 6_565 ?
Ti2 C37 C38 C7 -79.7(16) 6_565 . . 6_565 ?
Ti2 C37 C38 C8 -56(5) 6_565 . . 6_565 ?
Ti2 C37 C38 C22 -50(5) 6_565 . . 6_565 ?
Ti2 C37 C38 C23 -106(8) 6_565 . . 6_565 ?
Ti2 C37 C38 C24 101(4) 6_565 . . 6_565 ?
Ti2 C37 C38 C25 82(5) 6_565 . . 6_565 ?
Ti2 C37 C38 C39 -79(3) 6_565 . . . ?
Ti2 C37 C38 C45 78(2) 6_565 . . 6_565 ?
Ti2 C37 C38 C59 83(3) 6_565 . . . ?
Ti2 C38 C39 Ti5 -13.3(12) 6_565 . . 6_565 ?
Ti2 C38 C39 C7 -90.4(17) 6_565 . . 6_565 ?
Ti2 C38 C39 C19 -80.0(16) 6_565 . . . ?
Ti2 C38 C39 C21 19(3) 6_565 . . 6_565 ?
Ti2 C38 C39 C22 65(3) 6_565 . . 6_565 ?
Ti2 C38 C39 C23 155(6) 6_565 . . 6_565 ?
Ti2 C38 C39 C40 52(2) 6_565 . . . ?
Ti2 C38 C59 Ti3 4.1(8) 6_565 . . . ?
Ti2 C38 C59 C23 -96(6) 6_565 . . 6_565 ?
Ti2 C38 C59 C24 118(4) 6_565 . . 6_565 ?
Ti2 C38 C59 C44 -41(4) 6_565 . . 6_565 ?
Ti2 C38 C59 C45 72(7) 6_565 . . 6_565 ?
Ti2 C38 C59 C58 80.1(17) 6_565 . . . ?
Ti2 C38 C59 C60 -61(2) 6_565 . . . ?
Ti2 C39 C40 Ti5 -27.8(12) 6_565 . . 6_565 ?
Ti2 C39 C40 Ti5 -43.3(11) 6_565 . . . ?
Ti2 C39 C40 C21 -99(2) 6_565 . . 6_565 ?
Ti2 C39 C40 C21 -94(2) 6_565 . . . ?
Ti2 C39 C40 C22 75(6) 6_565 . . 6_565 ?
Ti2 C39 C40 C23 68(4) 6_565 . . 6_565 ?
Ti2 C39 C40 C40 -81.0(16) 6_565 . . 6_565 ?
Ti2 C39 C40 C41 55(2) 6_565 . . . ?
Ti2 C39 C40 C43 56.6(18) 6_565 . . 6_565 ?
Ti2 C40 C41 Ti3 -10.1(8) 6_565 . . . ?
Ti2 C40 C41 Ti5 -19.6(12) 6_565 . . 6_565 ?
Ti2 C40 C41 C22 64(5) 6_565 . . 6_565 ?
Ti2 C40 C41 C42 -100(4) 6_565 . . 6_565 ?
Ti2 C40 C41 C42 -101(3) 6_565 . . . ?
Ti2 C40 C41 C43 55(12) 6_565 . . 6_565 ?
Ti2 C40 C41 C44 48(3) 6_565 . . 6_565 ?
Ti2 C40 C41 C60 61(3) 6_565 . . . ?
Ti2 C41 C42 Ti3 1.5(10) 6_565 . . 6_565 ?
Ti2 C41 C42 Ti3 34.8(7) 6_565 . . . ?
Ti2 C41 C42 C41 -78(3) 6_565 . . 6_565 ?
Ti2 C41 C42 C42 102(3) 6_565 . . 6_565 ?
Ti2 C41 C42 C43 -72(2) 6_565 . . . ?
Ti2 C41 C42 C43 81(13) 6_565 . . 6_565 ?
Ti2 C41 C42 C63 82.3(17) 6_565 . . . ?
Ti2 C41 C60 Ti3 -47.0(5) 6_565 . . . ?
Ti2 C41 C60 C22 58(2) 6_565 . . 6_565 ?
Ti2 C41 C60 C43 -57(71) 6_565 . . 6_565 ?
Ti2 C41 C60 C44 -76(6) 6_565 . . 6_565 ?
Ti2 C41 C60 C45 9(3) 6_565 . . 6_565 ?
Ti2 C41 C60 C59 35.0(16) 6_565 . . . ?
Ti2 C41 C60 C61 -95.7(16) 6_565 . . . ?
Ti2 C41 C60 C65 -90.8(19) 6_565 . . 6_565 ?
Ti2 C43 C44 Ti3 44.8(7) . . . 6_565 ?
Ti2 C43 C44 C41 89(57) . . . 6_565 ?
Ti2 C43 C44 C45 -40(2) . . . . ?
Ti2 C43 C44 C58 -26(3) . . . 6_565 ?
Ti2 C43 C44 C59 -50.8(17) . . . 6_565 ?
Ti2 C43 C44 C60 -103(7) . . . 6_565 ?
Ti2 C43 C44 C61 113(5) . . . 6_565 ?
Ti2 C43 C44 C65 101(2) . . . . ?
Ti2 C43 C44 C76 37(4) . . . 6_565 ?
Ti2 C44 C45 Ti3 44.8(7) . . . 6_565 ?
Ti2 C44 C45 C24 -50(2) . . . . ?
Ti2 C44 C45 C38 -42.6(13) . . . 6_565 ?
Ti2 C44 C45 C46 104.1(15) . . . . ?
Ti2 C44 C45 C58 97(6) . . . 6_565 ?
Ti2 C44 C45 C59 -60(4) . . . 6_565 ?
Ti2 C44 C45 C60 -69(5) . . . 6_565 ?
Ti2 C44 C45 C61 118(4) . . . 6_565 ?
Ti2 C44 C45 C76 112(2) . . . 6_565 ?
Ti2 C44 C65 Ti3 7.4(6) . . . 6_565 ?
Ti2 C44 C65 C60 103(13) . . . 6_565 ?
Ti2 C44 C65 C61 166(9) . . . 6_565 ?
Ti2 C44 C65 C62 81(3) . . . 6_565 ?
Ti2 C44 C65 C64 76(2) . . . . ?
Ti2 C44 C65 C66 -65(2) . . . . ?
Ti2 C44 C65 C76 -76(2) . . . 6_565 ?
Ti2 C44 C65 C78 45(3) . . . 6_565 ?
Ti2 C45 C46 Ti3 36.8(6) . . . 6_565 ?
Ti2 C45 C46 C47 -60(2) . . . . ?
Ti2 C45 C46 C57 -68(2) . . . 6_565 ?
Ti2 C45 C46 C58 -85(9) . . . 6_565 ?
Ti2 C45 C46 C66 84.6(17) . . . . ?
Ti2 C45 C46 C75 70(2) . . . 6_565 ?
Ti2 C45 C46 C76 97(3) . . . 6_565 ?
Ti2 C58 C59 Ti3 38.8(7) 6_565 . . . ?
Ti2 C58 C59 C23 -57(3) 6_565 . . 6_565 ?
Ti2 C58 C59 C24 -82(3) 6_565 . . 6_565 ?
Ti2 C58 C59 C38 -59(2) 6_565 . . . ?
Ti2 C58 C59 C44 87(2) 6_565 . . 6_565 ?
Ti2 C58 C59 C45 108(11) 6_565 . . 6_565 ?
Ti2 C58 C59 C60 87.1(15) 6_565 . . . ?
Ti2 C58 C76 Ti3 9.2(8) 6_565 . . . ?
Ti2 C58 C76 C44 -51.2(17) 6_565 . . 6_565 ?
Ti2 C58 C76 C45 -60(4) 6_565 . . 6_565 ?
Ti2 C58 C76 C46 119(6) 6_565 . . 6_565 ?
Ti2 C58 C76 C61 -52.1(19) 6_565 . . . ?
Ti2 C58 C76 C65 -42(4) 6_565 . . 6_565 ?
Ti2 C58 C76 C66 82(6) 6_565 . . 6_565 ?
Ti2 C58 C76 C75 94(2) 6_565 . . . ?
Ti2 C59 C60 Ti3 41.2(6) 6_565 . . . ?
Ti2 C59 C60 C22 -54.6(13) 6_565 . . 6_565 ?
Ti2 C59 C60 C41 -38.6(19) 6_565 . . . ?
Ti2 C59 C60 C43 -36(3) 6_565 . . 6_565 ?
Ti2 C59 C60 C44 94(5) 6_565 . . 6_565 ?
Ti2 C59 C60 C45 103(4) 6_565 . . 6_565 ?
Ti2 C59 C60 C61 97.0(14) 6_565 . . . ?
Ti2 C59 C60 C65 91.3(16) 6_565 . . 6_565 ?
Ti2 C60 C61 Ti3 -13.2(6) 6_565 . . . ?
Ti2 C60 C61 C44 53(14) 6_565 . . 6_565 ?
Ti2 C60 C61 C45 64.6(15) 6_565 . . 6_565 ?
Ti2 C60 C61 C62 -80(2) 6_565 . . . ?
Ti2 C60 C61 C64 -76(2) 6_565 . . 6_565 ?
Ti2 C60 C61 C65 -20(9) 6_565 . . 6_565 ?
Ti2 C60 C61 C66 46(3) 6_565 . . 6_565 ?
Ti2 C60 C61 C76 60.5(18) 6_565 . . . ?
Ti2 C83 C84 Ti1 123.0(9) 6_565 . . 6_565 ?
Ti2 C83 C84 Ti1 95.4(7) 6_565 . . . ?
Ti2 C83 C84 Ti3 -54.5(6) 6_565 . . . ?
Ti2 C83 C84 Ti4 171.3(10) 6_565 . . . ?
Ti2 C83 C84 Ti4 155(2) 6_565 . . 6_565 ?
Ti2 C83 C84 Ti5 12.3(12) 6_565 . . 6_565 ?
Ti2 C83 C84 Ti5 12(2) 6_565 . . . ?
Ti2 C83 C84 Ti6 -89.3(9) 6_565 . . . ?
Ti2 C83 C84 C83 -167.3(18) 6_565 . . 6_565 ?
Ti2 C83 C84 C85 107(2) 6_565 . . . ?
Ti2 C83 C84 C85 61.5(11) 6_565 . . 6_565 ?
Ti3 Ti2 Ti5 Ti2 -7(5) 6_565 . . 6_565 ?
Ti3 Ti2 Ti5 Ti5 -7(5) 6_565 . . 6_565 ?
Ti3 Ti2 Ti5 C7 -175.0(13) 6_565 . . . ?
Ti3 Ti2 Ti5 C19 -160.8(8) 6_565 . . 6_565 ?
Ti3 Ti2 Ti5 C20 -137(3) 6_565 . . . ?
Ti3 Ti2 Ti5 C21 -104(2) 6_565 . . . ?
Ti3 Ti2 Ti5 C22 -107.5(17) 6_565 . . . ?
Ti3 Ti2 Ti5 C39 -138.0(16) 6_565 . . 6_565 ?
Ti3 Ti2 Ti5 C40 -99.6(18) 6_565 . . 6_565 ?
Ti3 Ti2 Ti5 C84 38(2) 6_565 . . . ?
Ti3 Ti2 Ti5 C85 80(2) 6_565 . . . ?
Ti3 Ti2 C85 Ti1 -80(2) 6_565 . . . ?
Ti3 Ti2 C85 Ti1 90(6) 6_565 . . 6_565 ?
Ti3 Ti2 C85 Ti4 18.0(15) 6_565 . . . ?
Ti3 Ti2 C85 Ti5 -99.5(14) 6_565 . . 6_565 ?
Ti3 Ti2 C85 Ti5 -122(3) 6_565 . . . ?
Ti3 Ti2 C85 C83 18.6(12) 6_565 . . 6_565 ?
Ti3 Ti2 C85 C84 -38.1(11) 6_565 . . . ?
Ti3 Ti2 C85 C85 -82.4(5) 6_565 . . 6_565 ?
Ti3 C41 C42 Ti3 -33.3(7) . . . 6_565 ?
Ti3 C41 C42 C41 -113(2) . . . 6_565 ?
Ti3 C41 C42 C42 67(2) . . . 6_565 ?
Ti3 C41 C42 C43 -107(2) . . . . ?
Ti3 C41 C42 C43 46(13) . . . 6_565 ?
Ti3 C41 C42 C63 47.6(19) . . . . ?
Ti3 C41 C60 Ti2 47.0(5) . . . 6_565 ?
Ti3 C41 C60 C22 105(2) . . . 6_565 ?
Ti3 C41 C60 C43 -9(71) . . . 6_565 ?
Ti3 C41 C60 C44 -29(6) . . . 6_565 ?
Ti3 C41 C60 C45 56(2) . . . 6_565 ?
Ti3 C41 C60 C59 82.1(16) . . . . ?
Ti3 C41 C60 C61 -48.7(16) . . . . ?
Ti3 C41 C60 C65 -43.8(17) . . . 6_565 ?
Ti3 C42 C43 Ti2 -42.3(10) 6_565 . . . ?
Ti3 C42 C43 Ti2 -16.3(13) . . . . ?
Ti3 C42 C43 Ti3 26.0(9) . . . 6_565 ?
Ti3 C42 C43 C22 -108(4) 6_565 . . . ?
Ti3 C42 C43 C22 -82(4) . . . . ?
Ti3 C42 C43 C40 -111(2) 6_565 . . 6_565 ?
Ti3 C42 C43 C40 -85(2) . . . 6_565 ?
Ti3 C42 C43 C41 -127(13) 6_565 . . 6_565 ?
Ti3 C42 C43 C41 -101(12) . . . 6_565 ?
Ti3 C42 C43 C42 -70(4) . . . 6_565 ?
Ti3 C42 C43 C42 -96(3) 6_565 . . 6_565 ?
Ti3 C42 C43 C44 49(3) 6_565 . . . ?
Ti3 C42 C43 C44 75(3) . . . . ?
Ti3 C42 C43 C60 87(6) . . . 6_565 ?
Ti3 C42 C43 C60 61(6) 6_565 . . 6_565 ?
Ti3 C42 C63 Ti3 -59.3(4) . . . 6_565 ?
Ti3 C42 C63 Ti3 59.3(4) 6_565 . . . ?
Ti3 C42 C63 Ti6 -30.6(2) . . . . ?
Ti3 C42 C63 Ti6 28.6(3) 6_565 . . . ?
Ti3 C42 C63 C42 118.8(3) 6_565 . . 6_565 ?
Ti3 C42 C63 C42 59.5(2) . . . 6_565 ?
Ti3 C42 C63 C62 -44.2(14) 6_565 . . 6_565 ?
Ti3 C42 C63 C62 100.5(16) 6_565 . . . ?
Ti3 C42 C63 C62 -103.5(15) . . . 6_565 ?
Ti3 C42 C63 C62 41.2(15) . . . . ?
Ti3 C42 C63 C64 93.0(19) 6_565 . . 6_565 ?
Ti3 C42 C63 C64 33.8(18) . . . 6_565 ?
Ti3 C42 C63 C64 -97.7(16) . . . . ?
Ti3 C42 C63 C64 -38.5(16) 6_565 . . . ?
Ti3 C43 C44 Ti2 -44.8(8) 6_565 . . . ?
Ti3 C43 C44 C41 44(57) 6_565 . . 6_565 ?
Ti3 C43 C44 C45 -85(2) 6_565 . . . ?
Ti3 C43 C44 C58 -71(3) 6_565 . . 6_565 ?
Ti3 C43 C44 C59 -96(2) 6_565 . . 6_565 ?
Ti3 C43 C44 C60 -147(7) 6_565 . . 6_565 ?
Ti3 C43 C44 C61 68(5) 6_565 . . 6_565 ?
Ti3 C43 C44 C65 56(2) 6_565 . . . ?
Ti3 C43 C44 C76 -8(4) 6_565 . . 6_565 ?
Ti3 C44 C45 Ti2 -44.8(7) 6_565 . . . ?
Ti3 C44 C45 C24 -95(2) 6_565 . . . ?
Ti3 C44 C45 C38 -87.4(16) 6_565 . . 6_565 ?
Ti3 C44 C45 C46 59.3(13) 6_565 . . . ?
Ti3 C44 C45 C58 53(6) 6_565 . . 6_565 ?
Ti3 C44 C45 C59 -105(4) 6_565 . . 6_565 ?
Ti3 C44 C45 C60 -114(6) 6_565 . . 6_565 ?
Ti3 C44 C45 C61 73(4) 6_565 . . 6_565 ?
Ti3 C44 C45 C76 66.9(17) 6_565 . . 6_565 ?
Ti3 C44 C65 C60 96(13) 6_565 . . 6_565 ?
Ti3 C44 C65 C61 159(9) 6_565 . . 6_565 ?
Ti3 C44 C65 C62 73(2) 6_565 . . 6_565 ?
Ti3 C44 C65 C64 68.5(19) 6_565 . . . ?
Ti3 C44 C65 C66 -72.2(19) 6_565 . . . ?
Ti3 C44 C65 C76 -83(2) 6_565 . . 6_565 ?
Ti3 C44 C65 C78 38(2) 6_565 . . 6_565 ?
Ti3 C45 C46 C47 -97(2) 6_565 . . . ?
Ti3 C45 C46 C57 -105(2) 6_565 . . 6_565 ?
Ti3 C45 C46 C58 -122(9) 6_565 . . 6_565 ?
Ti3 C45 C46 C66 47.8(16) 6_565 . . . ?
Ti3 C45 C46 C75 34(2) 6_565 . . 6_565 ?
Ti3 C45 C46 C76 60(3) 6_565 . . 6_565 ?
Ti3 C46 C47 C26 -79(2) 6_565 . . . ?
Ti3 C46 C47 C48 67(2) 6_565 . . . ?
Ti3 C46 C47 C55 27(4) 6_565 . . 6_565 ?
Ti3 C46 C47 C56 66(8) 6_565 . . 6_565 ?
Ti3 C46 C47 C57 -92(5) 6_565 . . 6_565 ?
Ti3 C46 C47 C58 -87(4) 6_565 . . 6_565 ?
Ti3 C46 C47 C74 74.5(16) 6_565 . . 6_565 ?
Ti3 C46 C66 C58 47(6) 6_565 . . 6_565 ?
Ti3 C46 C66 C61 60.4(14) 6_565 . . 6_565 ?
Ti3 C46 C66 C65 58.5(15) 6_565 . . . ?
Ti3 C46 C66 C67 -90(3) 6_565 . . . ?
Ti3 C46 C66 C75 -105(4) 6_565 . . 6_565 ?
Ti3 C46 C66 C76 80(6) 6_565 . . 6_565 ?
Ti3 C46 C66 C77 -76(4) 6_565 . . 6_565 ?
Ti3 C58 C59 Ti2 -38.8(7) . . . 6_565 ?
Ti3 C58 C59 C23 -96(3) . . . 6_565 ?
Ti3 C58 C59 C24 -121(3) . . . 6_565 ?
Ti3 C58 C59 C38 -98(2) . . . . ?
Ti3 C58 C59 C44 47.9(17) . . . 6_565 ?
Ti3 C58 C59 C45 69(10) . . . 6_565 ?
Ti3 C58 C59 C60 48.3(12) . . . . ?
Ti3 C58 C76 C44 -60.4(16) . . . 6_565 ?
Ti3 C58 C76 C45 -69(4) . . . 6_565 ?
Ti3 C58 C76 C46 110(6) . . . 6_565 ?
Ti3 C58 C76 C61 -61.3(14) . . . . ?
Ti3 C58 C76 C65 -51(3) . . . 6_565 ?
Ti3 C58 C76 C66 73(7) . . . 6_565 ?
Ti3 C58 C76 C75 85(2) . . . . ?
Ti3 C59 C60 Ti2 -41.2(6) . . . 6_565 ?
Ti3 C59 C60 C22 -95.8(14) . . . 6_565 ?
Ti3 C59 C60 C41 -80(2) . . . . ?
Ti3 C59 C60 C43 -77(3) . . . 6_565 ?
Ti3 C59 C60 C44 53(5) . . . 6_565 ?
Ti3 C59 C60 C45 62(4) . . . 6_565 ?
Ti3 C59 C60 C61 55.8(12) . . . . ?
Ti3 C59 C60 C65 50.1(13) . . . 6_565 ?
Ti3 C60 C61 C44 66(14) . . . 6_565 ?
Ti3 C60 C61 C45 77.7(16) . . . 6_565 ?
Ti3 C60 C61 C62 -66(2) . . . . ?
Ti3 C60 C61 C64 -63(2) . . . 6_565 ?
Ti3 C60 C61 C65 -7(8) . . . 6_565 ?
Ti3 C60 C61 C66 59(2) . . . 6_565 ?
Ti3 C60 C61 C76 73.6(16) . . . . ?
Ti3 C61 C62 Ti6 -0.6(9) . . . . ?
Ti3 C61 C62 C63 -77(2) . . . . ?
Ti3 C61 C62 C64 79(20) . . . 6_565 ?
Ti3 C61 C62 C65 85(7) . . . 6_565 ?
Ti3 C61 C62 C78 73(2) . . . . ?
Ti3 C61 C62 C79 65(3) . . . 6_565 ?
Ti3 C61 C76 C44 77(4) . . . 6_565 ?
Ti3 C61 C76 C45 82.5(18) . . . 6_565 ?
Ti3 C61 C76 C46 72(5) . . . 6_565 ?
Ti3 C61 C76 C58 79(2) . . . . ?
Ti3 C61 C76 C65 -80(6) . . . 6_565 ?
Ti3 C61 C76 C66 -73(5) . . . 6_565 ?
Ti3 C61 C76 C75 -66(2) . . . . ?
Ti3 C62 C63 Ti3 29.6(6) . . . 6_565 ?
Ti3 C62 C63 Ti6 30.0(9) . . . . ?
Ti3 C62 C63 C42 -56.0(13) . . . 6_565 ?
Ti3 C62 C63 C42 -52.8(15) . . . . ?
Ti3 C62 C63 C62 88(2) . . . 6_565 ?
Ti3 C62 C63 C64 105(8) . . . 6_565 ?
Ti3 C62 C63 C64 92.0(13) . . . . ?
Ti3 C62 C78 Ti6 -31.6(5) . . . . ?
Ti3 C62 C78 C64 -123(15) . . . 6_565 ?
Ti3 C62 C78 C65 67(2) . . . 6_565 ?
Ti3 C62 C78 C77 54(3) . . . . ?
Ti3 C62 C78 C78 -91.1(4) . . . 6_565 ?
Ti3 C62 C78 C79 -97(7) . . . 6_565 ?
Ti3 C62 C78 C79 -93(2) . . . . ?
Ti3 C62 C78 C80 32(4) . . . 6_565 ?
Ti3 C63 C64 Ti3 -42.1(6) . . . 6_565 ?
Ti3 C63 C64 Ti6 34.2(8) 6_565 . . . ?
Ti3 C63 C64 Ti6 -7.8(8) . . . . ?
Ti3 C63 C64 C61 -58.8(16) 6_565 . . 6_565 ?
Ti3 C63 C64 C61 -100.8(17) . . . 6_565 ?
Ti3 C63 C64 C62 -66(8) 6_565 . . 6_565 ?
Ti3 C63 C64 C62 -108(8) . . . 6_565 ?
Ti3 C63 C64 C64 101.6(12) 6_565 . . 6_565 ?
Ti3 C63 C64 C64 59.6(12) . . . 6_565 ?
Ti3 C63 C64 C65 -54(2) 6_565 . . . ?
Ti3 C63 C64 C65 -96(2) . . . . ?
Ti3 C63 C64 C78 88(4) 6_565 . . 6_565 ?
Ti3 C63 C64 C78 46(4) . . . 6_565 ?
Ti3 C63 C64 C79 96.8(11) 6_565 . . 6_565 ?
Ti3 C63 C64 C79 94.6(19) 6_565 . . . ?
Ti3 C63 C64 C79 54.8(10) . . . 6_565 ?
Ti3 C63 C64 C79 52.5(18) . . . . ?
Ti3 C64 C65 C44 -64.2(17) 6_565 . . . ?
Ti3 C64 C65 C60 -67.9(19) 6_565 . . 6_565 ?
Ti3 C64 C65 C61 -83(7) 6_565 . . 6_565 ?
Ti3 C64 C65 C62 -87(13) 6_565 . . 6_565 ?
Ti3 C64 C65 C66 72(2) 6_565 . . . ?
Ti3 C64 C65 C76 56(5) 6_565 . . 6_565 ?
Ti3 C64 C65 C78 84(3) 6_565 . . 6_565 ?
Ti3 C64 C79 Ti6 25.8(6) 6_565 . . . ?
Ti3 C64 C79 C62 -33(18) 6_565 . . 6_565 ?
Ti3 C64 C79 C64 94.4(6) 6_565 . . 6_565 ?
Ti3 C64 C79 C77 -61.4(17) 6_565 . . 6_565 ?
Ti3 C64 C79 C78 -78(7) 6_565 . . 6_565 ?
Ti3 C64 C79 C78 92(2) 6_565 . . . ?
Ti3 C64 C79 C79 94.4(6) 6_565 . . 6_565 ?
Ti3 C64 C79 C80 -56(3) 6_565 . . . ?
Ti3 C64 C79 C80 64(3) 6_565 . . 6_565 ?
Ti3 C65 C66 C46 -75.3(18) 6_565 . . . ?
Ti3 C65 C66 C58 -72.1(15) 6_565 . . 6_565 ?
Ti3 C65 C66 C61 -82(7) 6_565 . . 6_565 ?
Ti3 C65 C66 C67 73(2) 6_565 . . . ?
Ti3 C65 C66 C75 72(7) 6_565 . . 6_565 ?
Ti3 C65 C66 C76 -90(5) 6_565 . . 6_565 ?
Ti3 C65 C66 C77 81.3(18) 6_565 . . 6_565 ?
Ti3 C66 C67 C68 -94(3) 6_565 . . . ?
Ti3 C66 C67 C74 -98.8(17) 6_565 . . 6_565 ?
Ti3 C66 C67 C75 -121(8) 6_565 . . 6_565 ?
Ti3 C66 C67 C77 76(5) 6_565 . . 6_565 ?
Ti3 C66 C67 C80 63(3) 6_565 . . . ?
Ti3 C66 C67 C82 40(6) 6_565 . . 6_565 ?
Ti3 C67 C68 C48 -51(2) 6_565 . . . ?
Ti3 C67 C68 C69 88(2) 6_565 . . . ?
Ti3 C67 C68 C72 95.0(16) 6_565 . . 6_565 ?
Ti3 C67 C68 C73 59(9) 6_565 . . 6_565 ?
Ti3 C67 C68 C74 -68(3) 6_565 . . 6_565 ?
Ti3 C67 C68 C75 -74(4) 6_565 . . 6_565 ?
Ti3 C67 C68 C82 102.1(17) 6_565 . . 6_565 ?
Ti3 C67 C80 Ti6 -10.0(7) 6_565 . . . ?
Ti3 C67 C80 C77 88(13) 6_565 . . 6_565 ?
Ti3 C67 C80 C78 48(2) 6_565 . . 6_565 ?
Ti3 C67 C80 C79 40(3) 6_565 . . . ?
Ti3 C67 C80 C79 22(3) 6_565 . . 6_565 ?
Ti3 C67 C80 C81 -104(3) 6_565 . . . ?
Ti3 C67 C80 C81 -93(3) 6_565 . . 6_565 ?
Ti3 C67 C80 C82 -118(3) 6_565 . . 6_565 ?
Ti3 C75 C76 C44 24(3) . . . 6_565 ?
Ti3 C75 C76 C45 -64(4) . . . 6_565 ?
Ti3 C75 C76 C46 -98(3) . . . 6_565 ?
Ti3 C75 C76 C58 -86(2) . . . . ?
Ti3 C75 C76 C61 55(2) . . . . ?
Ti3 C75 C76 C65 60(2) . . . 6_565 ?
Ti3 C75 C76 C66 74(10) . . . 6_565 ?
Ti3 C75 C77 C66 -52(3) . . . 6_565 ?
Ti3 C75 C77 C67 108(11) . . . 6_565 ?
Ti3 C75 C77 C78 -43(3) . . . . ?
Ti3 C75 C77 C79 -33(3) . . . 6_565 ?
Ti3 C75 C77 C80 62(12) . . . 6_565 ?
Ti3 C75 C77 C81 88(3) . . . 6_565 ?
Ti3 C75 C77 C82 102(3) . . . . ?
Ti3 C77 C78 Ti6 31.3(7) . . . . ?
Ti3 C77 C78 C62 -43(2) . . . . ?
Ti3 C77 C78 C64 -43(4) . . . 6_565 ?
Ti3 C77 C78 C65 -50.6(11) . . . 6_565 ?
Ti3 C77 C78 C78 92.7(15) . . . 6_565 ?
Ti3 C77 C78 C79 99(3) . . . . ?
Ti3 C77 C78 C79 108(6) . . . 6_565 ?
Ti3 C77 C78 C80 113(6) . . . 6_565 ?
Ti3 C77 C82 C67 78(5) . . . 6_565 ?
Ti3 C77 C82 C68 79.4(12) . . . 6_565 ?
Ti3 C77 C82 C69 71.2(16) . . . 6_565 ?
Ti3 C77 C82 C70 44(4) . . . 6_565 ?
Ti3 C77 C82 C72 71.7(18) . . . . ?
Ti3 C77 C82 C80 -85(7) . . . 6_565 ?
Ti3 C77 C82 C81 -71(3) . . . 6_565 ?
Ti3 C77 C82 C81 -67.1(19) . . . . ?
Ti3 C78 C79 Ti3 -4.2(12) . . . 6_565 ?
Ti3 C78 C79 Ti6 6.6(10) . . . . ?
Ti3 C78 C79 C62 -56(3) . . . 6_565 ?
Ti3 C78 C79 C64 -64(2) . . . 6_565 ?
Ti3 C78 C79 C64 -60(2) . . . . ?
Ti3 C78 C79 C77 70(3) . . . 6_565 ?
Ti3 C78 C79 C78 -42(17) . . . 6_565 ?
Ti3 C78 C79 C79 138(18) . . . 6_565 ?
Ti3 C78 C79 C80 87(3) . . . . ?
Ti3 C78 C79 C80 96(2) . . . 6_565 ?
Ti3 C79 C80 Ti6 29.4(5) 6_565 . . . ?
Ti3 C79 C80 C67 -39(3) 6_565 . . . ?
Ti3 C79 C80 C77 -55(6) 6_565 . . 6_565 ?
Ti3 C79 C80 C78 -60(5) 6_565 . . 6_565 ?
Ti3 C79 C80 C79 106.3(12) 6_565 . . 6_565 ?
Ti3 C79 C80 C81 105.8(17) 6_565 . . 6_565 ?
Ti3 C79 C80 C81 106(3) 6_565 . . . ?
Ti3 C79 C80 C82 94(7) 6_565 . . 6_565 ?
Ti3 C83 C84 Ti1 149.9(10) . . . . ?
Ti3 C83 C84 Ti1 177.4(8) . . . 6_565 ?
Ti3 C83 C84 Ti4 -151(2) . . . 6_565 ?
Ti3 C83 C84 Ti4 -134.2(10) . . . . ?
Ti3 C83 C84 Ti5 66.7(14) . . . 6_565 ?
Ti3 C83 C84 Ti5 66(3) . . . . ?
Ti3 C83 C84 Ti6 -34.9(9) . . . . ?
Ti3 C83 C84 C83 -112.8(17) . . . 6_565 ?
Ti3 C83 C84 C85 115.9(13) . . . 6_565 ?
Ti3 C83 C84 C85 162(2) . . . . ?
Ti3 C84 C85 Ti1 122(3) . . . . ?
Ti3 C84 C85 Ti1 162.8(19) . . . 6_565 ?
Ti3 C84 C85 Ti2 -33(3) . . . . ?
Ti3 C84 C85 Ti4 -159(3) . . . . ?
Ti3 C84 C85 Ti5 29(3) . . . 6_565 ?
Ti3 C84 C85 Ti5 -1(4) . . . . ?
Ti3 C84 C85 C83 -122(3) . . . 6_565 ?
Ti3 C84 C85 C85 89(3) . . . 6_565 ?
Ti4 C30 C31 Ti1 -37.4(9) . . . 6_565 ?
Ti4 C30 C31 Ti1 -15.7(12) . . . . ?
Ti4 C30 C31 C13 -93.9(13) . . . 6_565 ?
Ti4 C30 C31 C13 -88(2) . . . . ?
Ti4 C30 C31 C29 48(4) . . . 6_565 ?
Ti4 C30 C31 C30 69(3) . . . 6_565 ?
Ti4 C30 C31 C31 -111(3) . . . 6_565 ?
Ti4 C30 C31 C32 -93(9) . . . 6_565 ?
Ti4 C30 C31 C32 61(2) . . . . ?
Ti4 C30 C51 C32 75(6) . . . 6_565 ?
Ti4 C30 C51 C50 65(2) . . . . ?
Ti4 C30 C51 C51 -90.0(9) . . . 6_565 ?
Ti4 C30 C51 C52 -77(9) . . . 6_565 ?
Ti4 C30 C51 C52 -86(3) . . . . ?
Ti4 C30 C51 C53 76(3) . . . 6_565 ?
Ti4 C32 C33 Ti1 -32.3(8) 6_565 . . . ?
Ti4 C32 C33 C10 -27(4) 6_565 . . 6_565 ?
Ti4 C32 C33 C11 -94(5) 6_565 . . 6_565 ?
Ti4 C32 C33 C14 -98(2) 6_565 . . . ?
Ti4 C32 C33 C27 44(3) 6_565 . . 6_565 ?
Ti4 C32 C33 C28 67.4(18) 6_565 . . 6_565 ?
Ti4 C32 C33 C29 136(11) 6_565 . . 6_565 ?
Ti4 C32 C33 C30 -81(11) 6_565 . . 6_565 ?
Ti4 C32 C33 C34 50(3) 6_565 . . . ?
Ti4 C32 C53 C29 -87(5) 6_565 . . 6_565 ?
Ti4 C32 C53 C30 83(5) 6_565 . . 6_565 ?
Ti4 C32 C53 C49 -76.7(18) 6_565 . . 6_565 ?
Ti4 C32 C53 C50 -65(7) 6_565 . . 6_565 ?
Ti4 C32 C53 C51 82(4) 6_565 . . 6_565 ?
Ti4 C32 C53 C52 74(3) 6_565 . . . ?
Ti4 C32 C53 C54 -84(3) 6_565 . . . ?
Ti4 C49 C50 C51 -56.5(18) . . . . ?
Ti4 C49 C50 C52 -36(2) . . . 6_565 ?
Ti4 C49 C50 C53 -69(2) . . . 6_565 ?
Ti4 C49 C50 C54 175(7) . . . 6_565 ?
Ti4 C49 C50 C69 87.9(15) . . . . ?
Ti4 C49 C50 C72 80.5(14) . . . 6_565 ?
Ti4 C49 C50 C73 95.2(18) . . . 6_565 ?
Ti4 C50 C51 C30 -71(3) . . . . ?
Ti4 C50 C51 C32 -74.0(16) . . . 6_565 ?
Ti4 C50 C51 C51 66.0(19) . . . 6_565 ?
Ti4 C50 C51 C52 92(4) . . . 6_565 ?
Ti4 C50 C51 C52 81(3) . . . . ?
Ti4 C50 C51 C53 -86(5) . . . 6_565 ?
Ti4 C50 C69 C54 95(3) . . . 6_565 ?
Ti4 C50 C69 C68 76(2) . . . . ?
Ti4 C50 C69 C70 -69.6(19) . . . . ?
Ti4 C50 C69 C71 -75.9(14) . . . 6_565 ?
Ti4 C50 C69 C72 -53(8) . . . 6_565 ?
Ti4 C50 C69 C73 92(3) . . . 6_565 ?
Ti4 C50 C69 C82 -14(2) . . . 6_565 ?
Ti4 C51 C52 Ti4 -20.6(8) . . . 6_565 ?
Ti4 C51 C52 C50 -54(4) . . . 6_565 ?
Ti4 C51 C52 C51 -89(3) . . . 6_565 ?
Ti4 C51 C52 C52 91(3) . . . 6_565 ?
Ti4 C51 C52 C53 -80(2) . . . . ?
Ti4 C51 C52 C71 75.2(12) . . . 6_565 ?
Ti4 C51 C52 C71 71(2) . . . . ?
Ti4 C52 C53 Ti4 20.6(8) . . . 6_565 ?
Ti4 C52 C53 C29 -68(3) 6_565 . . 6_565 ?
Ti4 C52 C53 C29 -47(3) . . . 6_565 ?
Ti4 C52 C53 C30 -61(2) . . . 6_565 ?
Ti4 C52 C53 C30 -81.4(19) 6_565 . . 6_565 ?
Ti4 C52 C53 C32 -57(3) . . . . ?
Ti4 C52 C53 C32 -78(3) 6_565 . . . ?
Ti4 C52 C53 C49 82(3) . . . 6_565 ?
Ti4 C52 C53 C49 62(3) 6_565 . . 6_565 ?
Ti4 C52 C53 C50 85(2) 6_565 . . 6_565 ?
Ti4 C52 C53 C50 106(2) . . . 6_565 ?
Ti4 C52 C53 C51 -97(7) 6_565 . . 6_565 ?
Ti4 C52 C53 C51 -77(7) . . . 6_565 ?
Ti4 C52 C53 C54 100(3) . . . . ?
Ti4 C52 C53 C54 79(3) 6_565 . . . ?
Ti4 C52 C71 Ti4 -41.2(13) . . . 6_565 ?
Ti4 C52 C71 C52 100.8(8) 6_565 . . 6_565 ?
Ti4 C52 C71 C52 59.6(7) . . . 6_565 ?
Ti4 C52 C71 C69 -101.5(14) . . . 6_565 ?
Ti4 C52 C71 C69 -60.2(15) 6_565 . . 6_565 ?
Ti4 C52 C71 C70 -30(5) 6_565 . . 6_565 ?
Ti4 C52 C71 C70 44.5(18) . . . . ?
Ti4 C52 C71 C70 -71(5) . . . 6_565 ?
Ti4 C52 C71 C70 85.7(17) 6_565 . . . ?
Ti4 C52 C71 C71 100.8(8) 6_565 . . 6_565 ?
Ti4 C52 C71 C71 59.6(6) . . . 6_565 ?
Ti4 C52 C71 C72 -93.3(13) . . . . ?
Ti4 C52 C71 C72 -52.1(16) 6_565 . . . ?
Ti4 C53 C54 C28 -82.4(14) 6_565 . . 6_565 ?
Ti4 C53 C54 C48 -3(3) 6_565 . . 6_565 ?
Ti4 C53 C54 C49 -59(5) 6_565 . . 6_565 ?
Ti4 C53 C54 C50 84(3) 6_565 . . 6_565 ?
Ti4 C53 C54 C55 -68.3(18) 6_565 . . . ?
Ti4 C53 C54 C69 70.4(16) 6_565 . . 6_565 ?
Ti4 C53 C54 C73 61(2) 6_565 . . . ?
Ti4 C54 C55 C27 -49(3) 6_565 . . 6_565 ?
Ti4 C54 C55 C28 -76(2) 6_565 . . 6_565 ?
Ti4 C54 C55 C34 -58(3) 6_565 . . . ?
Ti4 C54 C55 C47 76.7(19) 6_565 . . 6_565 ?
Ti4 C54 C55 C48 88.0(18) 6_565 . . 6_565 ?
Ti4 C54 C55 C49 20(15) 6_565 . . 6_565 ?
Ti4 C54 C55 C56 84.2(16) 6_565 . . . ?
Ti4 C54 C73 C48 -91(2) 6_565 . . 6_565 ?
Ti4 C54 C73 C49 -77(5) 6_565 . . 6_565 ?
Ti4 C54 C73 C50 64(2) 6_565 . . 6_565 ?
Ti4 C54 C73 C68 -71(6) 6_565 . . 6_565 ?
Ti4 C54 C73 C69 68(3) 6_565 . . 6_565 ?
Ti4 C54 C73 C72 59(2) 6_565 . . . ?
Ti4 C54 C73 C74 -88.1(19) 6_565 . . . ?
Ti4 C69 C70 C70 -26(2) . . . 6_565 ?
Ti4 C69 C70 C71 -51.4(16) . . . . ?
Ti4 C69 C70 C71 -63.1(19) . . . 6_565 ?
Ti4 C69 C70 C72 111(8) . . . 6_565 ?
Ti4 C69 C70 C81 74(2) . . . 6_565 ?
Ti4 C69 C70 C81 87.7(15) . . . . ?
Ti4 C69 C70 C82 97.4(14) . . . 6_565 ?
Ti4 C71 C72 C50 -53.8(9) 6_565 . . 6_565 ?
Ti4 C71 C72 C68 -21(3) 6_565 . . 6_565 ?
Ti4 C71 C72 C69 -64(4) 6_565 . . 6_565 ?
Ti4 C71 C72 C70 121(4) 6_565 . . 6_565 ?
Ti4 C71 C72 C73 -51(2) 6_565 . . . ?
Ti4 C71 C72 C81 101.0(13) 6_565 . . 6_565 ?
Ti4 C71 C72 C82 99.9(17) 6_565 . . . ?
Ti4 C73 C74 C47 -52(3) 6_565 . . 6_565 ?
Ti4 C73 C74 C48 -71(3) 6_565 . . 6_565 ?
Ti4 C73 C74 C56 -64(2) 6_565 . . . ?
Ti4 C73 C74 C67 84.3(19) 6_565 . . 6_565 ?
Ti4 C73 C74 C68 99(5) 6_565 . . 6_565 ?
Ti4 C73 C74 C75 82(3) 6_565 . . . ?
Ti4 C83 C84 Ti1 -48.3(9) . . . 6_565 ?
Ti4 C83 C84 Ti1 -59.2(18) 6_565 . . . ?
Ti4 C83 C84 Ti1 -75.9(8) . . . . ?
Ti4 C83 C84 Ti1 -32(2) 6_565 . . 6_565 ?
Ti4 C83 C84 Ti3 151(2) 6_565 . . . ?
Ti4 C83 C84 Ti3 134.2(10) . . . . ?
Ti4 C83 C84 Ti4 16.7(17) 6_565 . . . ?
Ti4 C83 C84 Ti4 -16.7(17) . . . 6_565 ?
Ti4 C83 C84 Ti5 -143(3) 6_565 . . . ?
Ti4 C83 C84 Ti5 -159(3) . . . . ?
Ti4 C83 C84 Ti5 -142(2) 6_565 . . 6_565 ?
Ti4 C83 C84 Ti5 -159.0(16) . . . 6_565 ?
Ti4 C83 C84 Ti6 116(2) 6_565 . . . ?
Ti4 C83 C84 Ti6 99.4(11) . . . . ?
Ti4 C83 C84 C83 21.4(17) . . . 6_565 ?
Ti4 C83 C84 C83 38(3) 6_565 . . 6_565 ?
Ti4 C83 C84 C85 -47(4) 6_565 . . . ?
Ti4 C83 C84 C85 -109.8(13) . . . 6_565 ?
Ti4 C83 C84 C85 -93(2) 6_565 . . 6_565 ?
Ti4 C83 C84 C85 -64(2) . . . . ?
Ti4 C84 C85 Ti1 3(2) 6_565 . . 6_565 ?
Ti4 C84 C85 Ti1 -37.7(17) . . . 6_565 ?
Ti4 C84 C85 Ti1 -78.9(8) . . . . ?
Ti4 C84 C85 Ti1 -38.3(12) 6_565 . . . ?
Ti4 C84 C85 Ti2 167.3(11) 6_565 . . . ?
Ti4 C84 C85 Ti2 126.6(11) . . . . ?
Ti4 C84 C85 Ti4 40.7(15) 6_565 . . . ?
Ti4 C84 C85 Ti5 -160.5(17) 6_565 . . . ?
Ti4 C84 C85 Ti5 -130.5(16) 6_565 . . 6_565 ?
Ti4 C84 C85 Ti5 -171.2(14) . . . 6_565 ?
Ti4 C84 C85 Ti5 158.8(17) . . . . ?
Ti4 C84 C85 C83 37.3(11) . . . 6_565 ?
Ti4 C84 C85 C83 78.0(16) 6_565 . . 6_565 ?
Ti4 C84 C85 C85 -70.6(12) 6_565 . . 6_565 ?
Ti4 C84 C85 C85 -111.3(11) . . . 6_565 ?
Ti5 Ti2 Ti5 Ti2 0.00(3) 6_565 . . 6_565 ?
Ti5 Ti2 Ti5 C7 -168(4) 6_565 . . . ?
Ti5 Ti2 Ti5 C19 -153(5) 6_565 . . 6_565 ?
Ti5 Ti2 Ti5 C20 -129(6) 6_565 . . . ?
Ti5 Ti2 Ti5 C21 -97(4) 6_565 . . . ?
Ti5 Ti2 Ti5 C22 -100(3) 6_565 . . . ?
Ti5 Ti2 Ti5 C39 -131(3) 6_565 . . 6_565 ?
Ti5 Ti2 Ti5 C40 -92(3) 6_565 . . 6_565 ?
Ti5 Ti2 Ti5 C84 45(3) 6_565 . . . ?
Ti5 Ti2 Ti5 C85 87(3) 6_565 . . . ?
Ti5 Ti2 C85 Ti1 -170(6) 6_565 . . 6_565 ?
Ti5 Ti2 C85 Ti1 42(3) . . . . ?
Ti5 Ti2 C85 Ti1 19(2) 6_565 . . . ?
Ti5 Ti2 C85 Ti1 -148(6) . . . 6_565 ?
Ti5 Ti2 C85 Ti4 140(3) . . . . ?
Ti5 Ti2 C85 Ti4 117.5(19) 6_565 . . . ?
Ti5 Ti2 C85 Ti5 23(2) . . . 6_565 ?
Ti5 Ti2 C85 Ti5 -23(2) 6_565 . . . ?
Ti5 Ti2 C85 C83 141(3) . . . 6_565 ?
Ti5 Ti2 C85 C83 118.0(18) 6_565 . . 6_565 ?
Ti5 Ti2 C85 C84 61.3(16) 6_565 . . . ?
Ti5 Ti2 C85 C84 84(3) . . . . ?
Ti5 Ti2 C85 C85 17.1(13) 6_565 . . 6_565 ?
Ti5 Ti2 C85 C85 40(3) . . . 6_565 ?
Ti5 Ti5 C85 Ti1 -10.8(14) 6_565 . . . ?
Ti5 Ti5 C85 Ti1 -71(7) 6_565 . . 6_565 ?
Ti5 Ti5 C85 Ti2 142(2) 6_565 . . . ?
Ti5 Ti5 C85 Ti4 82(3) 6_565 . . . ?
Ti5 Ti5 C85 C83 100.6(15) 6_565 . . 6_565 ?
Ti5 Ti5 C85 C84 52.0(10) 6_565 . . . ?
Ti5 Ti5 C85 C85 0.000(2) 6_565 . . 6_565 ?
Ti5 C6 C7 Ti2 -0.3(12) . . . . ?
Ti5 C6 C7 C8 -87.3(17) . . . . ?
Ti5 C6 C7 C17 -100.0(19) . . . 6_565 ?
Ti5 C6 C7 C18 -110(3) . . . 6_565 ?
Ti5 C6 C7 C19 78(4) . . . 6_565 ?
Ti5 C6 C7 C23 60.0(17) . . . . ?
Ti5 C6 C7 C37 -73(4) . . . 6_565 ?
Ti5 C6 C7 C38 31(3) . . . 6_565 ?
Ti5 C6 C7 C39 63.0(17) . . . 6_565 ?
Ti5 C6 C20 Ti5 22.3(14) . . . 6_565 ?
Ti5 C6 C20 C6 97.0(14) . . . 6_565 ?
Ti5 C6 C20 C19 -72(3) . . . 6_565 ?
Ti5 C6 C20 C19 90.3(18) . . . . ?
Ti5 C6 C20 C21 -52.9(13) . . . . ?
Ti5 C6 C20 C21 -42.4(17) . . . 6_565 ?
Ti5 C7 C8 Ti2 22.9(9) . . . . ?
Ti5 C7 C8 C9 -76(3) . . . . ?
Ti5 C7 C8 C16 -75(4) . . . 6_565 ?
Ti5 C7 C8 C17 -111(5) . . . 6_565 ?
Ti5 C7 C8 C18 -89(2) . . . 6_565 ?
Ti5 C7 C8 C25 82.6(18) . . . . ?
Ti5 C7 C8 C36 75(3) . . . 6_565 ?
Ti5 C7 C8 C37 94(4) . . . 6_565 ?
Ti5 C7 C8 C38 77.1(19) . . . 6_565 ?
Ti5 C7 C23 Ti2 -19.2(13) . . . . ?
Ti5 C7 C23 C19 66(2) . . . 6_565 ?
Ti5 C7 C23 C22 42(2) . . . . ?
Ti5 C7 C23 C24 -89.8(19) . . . . ?
Ti5 C7 C23 C37 -100(2) . . . 6_565 ?
Ti5 C7 C23 C38 -82(5) . . . 6_565 ?
Ti5 C7 C23 C39 62(3) . . . 6_565 ?
Ti5 C7 C23 C40 45.2(16) . . . 6_565 ?
Ti5 C7 C23 C59 -64(3) . . . 6_565 ?
Ti5 C18 C19 Ti2 22.5(11) 6_565 . . 6_565 ?
Ti5 C18 C19 C6 -91(4) 6_565 . . 6_565 ?
Ti5 C18 C19 C7 80(2) 6_565 . . 6_565 ?
Ti5 C18 C19 C20 -75(2) 6_565 . . . ?
Ti5 C18 C19 C21 -27(3) 6_565 . . 6_565 ?
Ti5 C18 C19 C23 74.3(18) 6_565 . . 6_565 ?
Ti5 C18 C19 C39 68(2) 6_565 . . . ?
Ti5 C19 C20 Ti5 -6.3(6) 6_565 . . . ?
Ti5 C19 C20 C6 -83.6(17) 6_565 . . . ?
Ti5 C19 C20 C6 -97(3) 6_565 . . 6_565 ?
Ti5 C19 C20 C19 -62(4) 6_565 . . 6_565 ?
Ti5 C19 C20 C21 61.5(13) 6_565 . . . ?
Ti5 C19 C20 C21 65.5(12) 6_565 . . 6_565 ?
Ti5 C19 C39 Ti2 16.3(14) 6_565 . . 6_565 ?
Ti5 C19 C39 C7 90(2) 6_565 . . 6_565 ?
Ti5 C19 C39 C21 -68.1(16) 6_565 . . 6_565 ?
Ti5 C19 C39 C22 -53(4) 6_565 . . 6_565 ?
Ti5 C19 C39 C23 95(4) 6_565 . . 6_565 ?
Ti5 C19 C39 C38 77(2) 6_565 . . . ?
Ti5 C19 C39 C40 -63(2) 6_565 . . . ?
Ti5 C20 C21 Ti2 -13.1(11) . . . . ?
Ti5 C20 C21 Ti2 -48.4(10) 6_565 . . . ?
Ti5 C20 C21 Ti5 35(2) . . . 6_565 ?
Ti5 C20 C21 Ti5 -35(2) 6_565 . . . ?
Ti5 C20 C21 C19 -66.6(16) . . . 6_565 ?
Ti5 C20 C21 C19 -101.9(16) 6_565 . . 6_565 ?
Ti5 C20 C21 C21 68.3(10) 6_565 . . 6_565 ?
Ti5 C20 C21 C21 103.6(11) . . . 6_565 ?
Ti5 C20 C21 C22 -90(2) 6_565 . . . ?
Ti5 C20 C21 C22 90.8(16) . . . 6_565 ?
Ti5 C20 C21 C22 55.5(15) 6_565 . . 6_565 ?
Ti5 C20 C21 C22 -55(2) . . . . ?
Ti5 C20 C21 C39 -100.9(14) 6_565 . . 6_565 ?
Ti5 C20 C21 C39 -65.6(14) . . . 6_565 ?
Ti5 C20 C21 C40 -86(4) 6_565 . . 6_565 ?
Ti5 C20 C21 C40 57.7(18) 6_565 . . . ?
Ti5 C20 C21 C40 -51(4) . . . 6_565 ?
Ti5 C20 C21 C40 93(2) . . . . ?
Ti5 C21 C22 Ti2 2.5(13) . . . . ?
Ti5 C21 C22 Ti2 -15.5(13) 6_565 . . . ?
Ti5 C21 C22 Ti5 -17.9(11) 6_565 . . . ?
Ti5 C21 C22 C21 82(3) . . . 6_565 ?
Ti5 C21 C22 C21 64(3) 6_565 . . 6_565 ?
Ti5 C21 C22 C23 -67(3) . . . . ?
Ti5 C21 C22 C23 -85(3) 6_565 . . . ?
Ti5 C21 C22 C38 -67(3) 6_565 . . 6_565 ?
Ti5 C21 C22 C38 -49(3) . . . 6_565 ?
Ti5 C21 C22 C39 -73(3) . . . 6_565 ?
Ti5 C21 C22 C39 -91(2) 6_565 . . 6_565 ?
Ti5 C21 C22 C40 115(10) . . . 6_565 ?
Ti5 C21 C22 C40 97(10) 6_565 . . 6_565 ?
Ti5 C21 C22 C41 70(3) 6_565 . . 6_565 ?
Ti5 C21 C22 C41 88(3) . . . 6_565 ?
Ti5 C21 C22 C43 64(3) 6_565 . . . ?
Ti5 C21 C22 C43 82(3) . . . . ?
Ti5 C21 C22 C60 53(4) 6_565 . . 6_565 ?
Ti5 C21 C22 C60 71(4) . . . 6_565 ?
Ti5 C21 C40 Ti2 -3.7(13) 6_565 . . 6_565 ?
Ti5 C21 C40 Ti2 13.9(14) . . . 6_565 ?
Ti5 C21 C40 Ti5 17.5(11) . . . 6_565 ?
Ti5 C21 C40 Ti5 -17.5(11) 6_565 . . . ?
Ti5 C21 C40 C21 98(3) . . . 6_565 ?
Ti5 C21 C40 C21 80(3) 6_565 . . 6_565 ?
Ti5 C21 C40 C22 44(13) 6_565 . . 6_565 ?
Ti5 C21 C40 C22 61(13) . . . 6_565 ?
Ti5 C21 C40 C23 72(3) . . . 6_565 ?
Ti5 C21 C40 C23 55(3) 6_565 . . 6_565 ?
Ti5 C21 C40 C39 80(2) . . . . ?
Ti5 C21 C40 C39 62(2) 6_565 . . . ?
Ti5 C21 C40 C40 -100(3) 6_565 . . 6_565 ?
Ti5 C21 C40 C40 -82(3) . . . 6_565 ?
Ti5 C21 C40 C41 -68(3) . . . . ?
Ti5 C21 C40 C41 -85(3) 6_565 . . . ?
Ti5 C21 C40 C43 -76(4) 6_565 . . 6_565 ?
Ti5 C21 C40 C43 -59(3) . . . 6_565 ?
Ti5 C22 C23 Ti2 25.2(12) . . . . ?
Ti5 C22 C23 C7 -42.5(18) . . . . ?
Ti5 C22 C23 C19 -55.3(16) . . . 6_565 ?
Ti5 C22 C23 C24 83.6(19) . . . . ?
Ti5 C22 C23 C37 20(3) . . . 6_565 ?
Ti5 C22 C23 C38 59(5) . . . 6_565 ?
Ti5 C22 C23 C39 -69(4) . . . 6_565 ?
Ti5 C22 C23 C40 -60(9) . . . 6_565 ?
Ti5 C22 C23 C59 92.5(18) . . . 6_565 ?
Ti5 C22 C43 Ti2 -22.6(12) . . . . ?
Ti5 C22 C43 Ti3 -21.5(15) . . . 6_565 ?
Ti5 C22 C43 C40 78(5) . . . 6_565 ?
Ti5 C22 C43 C41 86(10) . . . 6_565 ?
Ti5 C22 C43 C42 70(4) . . . . ?
Ti5 C22 C43 C42 70(3) . . . 6_565 ?
Ti5 C22 C43 C44 -86(4) . . . . ?
Ti5 C22 C43 C60 -101(4) . . . 6_565 ?
Ti5 C23 C24 Ti2 7.8(10) . . . . ?
Ti5 C23 C24 C25 -70.4(19) . . . . ?
Ti5 C23 C24 C37 -76(2) . . . 6_565 ?
Ti5 C23 C24 C38 -43(11) . . . 6_565 ?
Ti5 C23 C24 C45 70(2) . . . . ?
Ti5 C23 C24 C58 50(3) . . . 6_565 ?
Ti5 C23 C24 C59 79(3) . . . 6_565 ?
Ti5 C38 C39 Ti2 13.3(12) 6_565 . . 6_565 ?
Ti5 C38 C39 C7 -77.1(18) 6_565 . . 6_565 ?
Ti5 C38 C39 C19 -66.8(18) 6_565 . . . ?
Ti5 C38 C39 C21 33(3) 6_565 . . 6_565 ?
Ti5 C38 C39 C22 78(3) 6_565 . . 6_565 ?
Ti5 C38 C39 C23 169(6) 6_565 . . 6_565 ?
Ti5 C38 C39 C40 66(2) 6_565 . . . ?
Ti5 C38 C59 Ti2 9.9(12) 6_565 . . 6_565 ?
Ti5 C38 C59 Ti3 13.9(14) 6_565 . . . ?
Ti5 C38 C59 C23 -86(6) 6_565 . . 6_565 ?
Ti5 C38 C59 C24 128(5) 6_565 . . 6_565 ?
Ti5 C38 C59 C44 -31(4) 6_565 . . 6_565 ?
Ti5 C38 C59 C45 82(7) 6_565 . . 6_565 ?
Ti5 C38 C59 C58 90.0(19) 6_565 . . . ?
Ti5 C38 C59 C60 -51(3) 6_565 . . . ?
Ti5 C39 C40 Ti2 27.8(12) 6_565 . . 6_565 ?
Ti5 C39 C40 Ti5 -15.5(10) 6_565 . . . ?
Ti5 C39 C40 C21 -72(3) 6_565 . . 6_565 ?
Ti5 C39 C40 C21 -66(2) 6_565 . . . ?
Ti5 C39 C40 C22 103(7) 6_565 . . 6_565 ?
Ti5 C39 C40 C23 96(4) 6_565 . . 6_565 ?
Ti5 C39 C40 C40 -53.3(19) 6_565 . . 6_565 ?
Ti5 C39 C40 C41 83(3) 6_565 . . . ?
Ti5 C39 C40 C43 84(2) 6_565 . . 6_565 ?
Ti5 C40 C41 Ti2 48.5(9) . . . 6_565 ?
Ti5 C40 C41 Ti2 19.6(11) 6_565 . . 6_565 ?
Ti5 C40 C41 Ti3 38.4(12) . . . . ?
Ti5 C40 C41 Ti3 9.5(15) 6_565 . . . ?
Ti5 C40 C41 Ti5 28.9(17) . . . 6_565 ?
Ti5 C40 C41 C22 113(5) . . . 6_565 ?
Ti5 C40 C41 C22 84(5) 6_565 . . 6_565 ?
Ti5 C40 C41 C42 -52(4) . . . 6_565 ?
Ti5 C40 C41 C42 -52(3) . . . . ?
Ti5 C40 C41 C42 -81(3) 6_565 . . . ?
Ti5 C40 C41 C42 -81(4) 6_565 . . 6_565 ?
Ti5 C40 C41 C43 75(13) 6_565 . . 6_565 ?
Ti5 C40 C41 C43 103(12) . . . 6_565 ?
Ti5 C40 C41 C44 96(3) . . . 6_565 ?
Ti5 C40 C41 C44 67(3) 6_565 . . 6_565 ?
Ti5 C40 C41 C60 109(3) . . . . ?
Ti5 C40 C41 C60 80(3) 6_565 . . . ?
Ti5 C41 C42 Ti3 22.3(14) 6_565 . . 6_565 ?
Ti5 C41 C42 Ti3 55.5(13) 6_565 . . . ?
Ti5 C41 C42 C41 -57(3) 6_565 . . 6_565 ?
Ti5 C41 C42 C42 123(3) 6_565 . . 6_565 ?
Ti5 C41 C42 C43 102(13) 6_565 . . 6_565 ?
Ti5 C41 C42 C43 -51(2) 6_565 . . . ?
Ti5 C41 C42 C63 103.1(17) 6_565 . . . ?
Ti5 C41 C60 Ti2 -2.5(11) 6_565 . . 6_565 ?
Ti5 C41 C60 Ti3 -49.5(11) 6_565 . . . ?
Ti5 C41 C60 C22 55(2) 6_565 . . 6_565 ?
Ti5 C41 C60 C43 -59(72) 6_565 . . 6_565 ?
Ti5 C41 C60 C44 -78(6) 6_565 . . 6_565 ?
Ti5 C41 C60 C45 7(3) 6_565 . . 6_565 ?
Ti5 C41 C60 C59 33(2) 6_565 . . . ?
Ti5 C41 C60 C61 -98.2(18) 6_565 . . . ?
Ti5 C41 C60 C65 -93(2) 6_565 . . 6_565 ?
Ti5 C84 C85 Ti1 164(3) . . . 6_565 ?
Ti5 C84 C85 Ti1 122.3(15) . . . . ?
Ti5 C84 C85 Ti1 134(2) 6_565 . . 6_565 ?
Ti5 C84 C85 Ti1 92.3(13) 6_565 . . . ?
Ti5 C84 C85 Ti2 -32.2(13) . . . . ?
Ti5 C84 C85 Ti2 -62.2(13) 6_565 . . . ?
Ti5 C84 C85 Ti4 171.2(14) 6_565 . . . ?
Ti5 C84 C85 Ti4 -158.8(17) . . . . ?
Ti5 C84 C85 Ti5 30(2) . . . 6_565 ?
Ti5 C84 C85 Ti5 -30(2) 6_565 . . . ?
Ti5 C84 C85 C83 -121.4(19) . . . 6_565 ?
Ti5 C84 C85 C83 -151.5(17) 6_565 . . 6_565 ?
Ti5 C84 C85 C85 60.0(14) 6_565 . . 6_565 ?
Ti5 C84 C85 C85 90.0(16) . . . 6_565 ?
Ti6 C62 C63 Ti3 -0.4(9) . . . 6_565 ?
Ti6 C62 C63 Ti3 -30.0(9) . . . . ?
Ti6 C62 C63 C42 -86.1(14) . . . 6_565 ?
Ti6 C62 C63 C42 -82.9(16) . . . . ?
Ti6 C62 C63 C62 58(2) . . . 6_565 ?
Ti6 C62 C63 C64 75(8) . . . 6_565 ?
Ti6 C62 C63 C64 62.0(13) . . . . ?
Ti6 C62 C78 Ti3 31.6(5) . . . . ?
Ti6 C62 C78 C64 -92(15) . . . 6_565 ?
Ti6 C62 C78 C65 99(3) . . . 6_565 ?
Ti6 C62 C78 C77 86(3) . . . . ?
Ti6 C62 C78 C78 -59.5(5) . . . 6_565 ?
Ti6 C62 C78 C79 -65(6) . . . 6_565 ?
Ti6 C62 C78 C79 -62(2) . . . . ?
Ti6 C62 C78 C80 63(4) . . . 6_565 ?
Ti6 C63 C64 Ti3 -34.2(8) . . . 6_565 ?
Ti6 C63 C64 C61 -93.0(19) . . . 6_565 ?
Ti6 C63 C64 C62 -101(8) . . . 6_565 ?
Ti6 C63 C64 C64 67.4(15) . . . 6_565 ?
Ti6 C63 C64 C65 -89(2) . . . . ?
Ti6 C63 C64 C78 54(4) . . . 6_565 ?
Ti6 C63 C64 C79 62.6(11) . . . 6_565 ?
Ti6 C63 C64 C79 60.3(17) . . . . ?
Ti6 C64 C65 Ti3 -7.5(10) . . . 6_565 ?
Ti6 C64 C65 C44 -72(2) . . . . ?
Ti6 C64 C65 C60 -75(2) . . . 6_565 ?
Ti6 C64 C65 C61 -91(7) . . . 6_565 ?
Ti6 C64 C65 C62 -95(13) . . . 6_565 ?
Ti6 C64 C65 C66 65(2) . . . . ?
Ti6 C64 C65 C76 49(6) . . . 6_565 ?
Ti6 C64 C65 C78 77(3) . . . 6_565 ?
Ti6 C64 C79 Ti3 -25.8(6) . . . 6_565 ?
Ti6 C64 C79 C62 -58(18) . . . 6_565 ?
Ti6 C64 C79 C64 68.6(7) . . . 6_565 ?
Ti6 C64 C79 C77 -87.2(17) . . . 6_565 ?
Ti6 C64 C79 C78 66(2) . . . . ?
Ti6 C64 C79 C78 -104(7) . . . 6_565 ?
Ti6 C64 C79 C79 68.6(7) . . . 6_565 ?
Ti6 C64 C79 C80 -82(3) . . . . ?
Ti6 C64 C79 C80 38(3) . . . 6_565 ?
Ti6 C78 C79 Ti3 -10.8(9) . . . 6_565 ?
Ti6 C78 C79 C62 -62(2) . . . 6_565 ?
Ti6 C78 C79 C64 -66.4(19) . . . . ?
Ti6 C78 C79 C64 -70(3) . . . 6_565 ?
Ti6 C78 C79 C77 63(3) . . . 6_565 ?
Ti6 C78 C79 C78 -48(17) . . . 6_565 ?
Ti6 C78 C79 C79 132(17) . . . 6_565 ?
Ti6 C78 C79 C80 89(2) . . . 6_565 ?
Ti6 C78 C79 C80 80(3) . . . . ?
Ti6 C79 C80 C67 -69(3) . . . . ?
Ti6 C79 C80 C77 -85(6) . . . 6_565 ?
Ti6 C79 C80 C78 -89(5) . . . 6_565 ?
Ti6 C79 C80 C79 77.0(13) . . . 6_565 ?
Ti6 C79 C80 C81 76(3) . . . . ?
Ti6 C79 C80 C81 76.4(18) . . . 6_565 ?
Ti6 C79 C80 C82 65(7) . . . 6_565 ?
Ti6 C80 C81 C70 -24(3) . . . 6_565 ?
Ti6 C80 C81 C70 -93.1(17) . . . . ?
Ti6 C80 C81 C72 -97.1(13) . . . 6_565 ?
Ti6 C80 C81 C77 -99(10) . . . 6_565 ?
Ti6 C80 C81 C80 54.4(16) . . . 6_565 ?
Ti6 C80 C81 C81 54.4(16) . . . 6_565 ?
Ti6 C80 C81 C82 -116(3) . . . 6_565 ?
Ti6 C80 C81 C82 50(2) . . . . ?
Ti6 C83 C84 Ti1 -175.3(10) . . . . ?
Ti6 C83 C84 Ti1 -147.7(11) . . . 6_565 ?
Ti6 C83 C84 Ti3 34.9(9) . . . . ?
Ti6 C83 C84 Ti4 -99.4(11) . . . . ?
Ti6 C83 C84 Ti4 -116(2) . . . 6_565 ?
Ti6 C83 C84 Ti5 101.6(15) . . . 6_565 ?
Ti6 C83 C84 Ti5 101(3) . . . . ?
Ti6 C83 C84 C83 -78.0(19) . . . 6_565 ?
Ti6 C83 C84 C85 -163(3) . . . . ?
Ti6 C83 C84 C85 150.8(14) . . . 6_565 ?
Ti6 C84 C85 Ti1 -124(2) . . . 6_565 ?
Ti6 C84 C85 Ti1 -165(2) . . . . ?
Ti6 C84 C85 Ti2 40(3) . . . . ?
Ti6 C84 C85 Ti4 -86(2) . . . . ?
Ti6 C84 C85 Ti5 102(3) . . . 6_565 ?
Ti6 C84 C85 Ti5 72(3) . . . . ?
Ti6 C84 C85 C83 -49(2) . . . 6_565 ?
Ti6 C84 C85 C85 162(3) . . . 6_565 ?
C1 C2 C3 C1 16(16) . . . 6_565 ?
C1 C2 C3 C2 177(3) . . . 6_565 ?
C1 C2 C3 C3 -3(3) . . . 6_565 ?
C1 C2 C3 C4 -1.9(19) . . . . ?
C1 C2 C3 C5 0(2) . . . 6_565 ?
C1 C2 C3 C12 152.6(18) . . . 6_565 ?
C1 C2 C3 C15 149(3) . . . . ?
C1 C2 C12 Ti1 -58.2(17) . . . 6_565 ?
C1 C2 C12 C2 -150.6(17) . . . 6_565 ?
C1 C2 C12 C3 -8(5) . . . 6_565 ?
C1 C2 C12 C11 6(3) . . . . ?
C1 C2 C12 C12 -150.6(17) . . . 6_565 ?
C1 C2 C12 C13 -145(2) . . . . ?
C1 C2 C12 C13 -139(6) . . . 6_565 ?
C1 C2 C12 C14 14(5) . . . 6_565 ?
C1 C2 C12 C15 12(2) . . . 6_565 ?
C1 C3 C4 C2 -173(10) 6_565 . . 6_565 ?
C1 C3 C4 C4 -175(4) 6_565 . . 6_565 ?
C1 C3 C4 C5 -28(31) 6_565 . . 6_565 ?
C1 C3 C4 C5 -172(5) 6_565 . . . ?
C1 C3 C4 C6 -51(4) 6_565 . . 6_565 ?
C1 C3 C4 C18 -21(4) 6_565 . . . ?
C1 C3 C15 Ti1 106(3) 6_565 . . . ?
C1 C3 C15 C2 -175(6) 6_565 . . 6_565 ?
C1 C3 C15 C9 16(4) 6_565 . . 6_565 ?
C1 C3 C15 C10 41(7) 6_565 . . 6_565 ?
C1 C3 C15 C11 157(4) 6_565 . . 6_565 ?
C1 C3 C15 C12 172(4) 6_565 . . 6_565 ?
C1 C3 C15 C14 168(4) 6_565 . . . ?
C1 C3 C15 C16 13(5) 6_565 . . . ?
C1 C4 C5 C1 -9(7) 6_565 . . . ?
C1 C4 C5 C3 -10(7) 6_565 . . 6_565 ?
C1 C4 C5 C4 -19(16) 6_565 . . 6_565 ?
C1 C4 C5 C5 161(16) 6_565 . . 6_565 ?
C1 C4 C5 C6 139(5) 6_565 . . . ?
C1 C4 C5 C18 109(6) 6_565 . . 6_565 ?
C1 C4 C18 Ti5 -105(2) 6_565 . . 6_565 ?
C1 C4 C18 C5 172(15) 6_565 . . 6_565 ?
C1 C4 C18 C6 -164(3) 6_565 . . 6_565 ?
C1 C4 C18 C7 -113(5) 6_565 . . 6_565 ?
C1 C4 C18 C8 -28(4) 6_565 . . 6_565 ?
C1 C4 C18 C9 -12(2) 6_565 . . 6_565 ?
C1 C4 C18 C17 -10(4) 6_565 . . . ?
C1 C4 C18 C19 -156(3) 6_565 . . . ?
C1 C5 C6 Ti5 70(2) . . . . ?
C1 C5 C6 C4 52(23) . . . 6_565 ?
C1 C5 C6 C7 -5(3) . . . . ?
C1 C5 C6 C18 -22(3) . . . 6_565 ?
C1 C5 C6 C19 13(11) . . . 6_565 ?
C1 C5 C6 C20 143.2(19) . . . . ?
C1 C9 C10 Ti1 67(3) . . . 6_565 ?
C1 C9 C10 C11 15(3) . . . . ?
C1 C9 C10 C14 11(3) . . . 6_565 ?
C1 C9 C10 C15 -2(3) . . . 6_565 ?
C1 C9 C10 C16 -130(10) . . . 6_565 ?
C1 C9 C10 C27 152(2) . . . . ?
C1 C9 C10 C33 47(5) . . . 6_565 ?
C1 C9 C10 C34 126(3) . . . 6_565 ?
C1 C9 C10 C35 167(3) . . . 6_565 ?
C1 C15 C16 C8 35(3) 6_565 . . 6_565 ?
C1 C15 C16 C9 15(6) 6_565 . . 6_565 ?
C1 C15 C16 C10 167(4) 6_565 . . 6_565 ?
C1 C15 C16 C17 15(3) 6_565 . . . ?
C1 C15 C16 C35 152(3) 6_565 . . . ?
C1 C16 C17 C7 84(4) 6_565 . . 6_565 ?
C1 C16 C17 C8 138(6) 6_565 . . 6_565 ?
C1 C16 C17 C9 13(8) 6_565 . . 6_565 ?
C1 C16 C17 C18 10(3) 6_565 . . . ?
C1 C16 C17 C25 153(2) 6_565 . . 6_565 ?
C1 C16 C17 C37 152(3) 6_565 . . . ?
C1 C16 C35 C9 -50(7) 6_565 . . 6_565 ?
C1 C16 C35 C10 77(4) 6_565 . . 6_565 ?
C1 C16 C35 C25 -80(3) 6_565 . . 6_565 ?
C1 C16 C35 C26 -65(5) 6_565 . . 6_565 ?
C1 C16 C35 C27 60(6) 6_565 . . 6_565 ?
C1 C16 C35 C34 57(4) 6_565 . . . ?
C1 C16 C35 C36 -82(4) 6_565 . . . ?
C1 C17 C18 Ti5 102.1(15) 6_565 . . 6_565 ?
C1 C17 C18 C4 7(3) 6_565 . . . ?
C1 C17 C18 C5 7(3) 6_565 . . 6_565 ?
C1 C17 C18 C6 139(6) 6_565 . . 6_565 ?
C1 C17 C18 C7 159(2) 6_565 . . 6_565 ?
C1 C17 C18 C8 133(6) 6_565 . . 6_565 ?
C1 C17 C18 C9 11(3) 6_565 . . 6_565 ?
C1 C17 C18 C19 153(3) 6_565 . . . ?
C1 C17 C37 Ti2 -28(3) 6_565 . . 6_565 ?
C1 C17 C37 C7 -85(3) 6_565 . . 6_565 ?
C1 C17 C37 C8 6(10) 6_565 . . 6_565 ?
C1 C17 C37 C23 -84(3) 6_565 . . 6_565 ?
C1 C17 C37 C24 -55(7) 6_565 . . 6_565 ?
C1 C17 C37 C25 71(7) 6_565 . . 6_565 ?
C1 C17 C37 C36 73(4) 6_565 . . . ?
C1 C17 C37 C38 -73(4) 6_565 . . . ?
C1 C18 C19 Ti2 58(4) 6_565 . . 6_565 ?
C1 C18 C19 Ti5 36(4) 6_565 . . 6_565 ?
C1 C18 C19 C6 -55(5) 6_565 . . 6_565 ?
C1 C18 C19 C7 116(5) 6_565 . . 6_565 ?
C1 C18 C19 C20 -39(5) 6_565 . . . ?
C1 C18 C19 C21 9(6) 6_565 . . 6_565 ?
C1 C18 C19 C23 110(4) 6_565 . . 6_565 ?
C1 C18 C19 C39 104(4) 6_565 . . . ?
C2 C1 C5 C3 2(3) . . . 6_565 ?
C2 C1 C5 C4 13(14) . . . 6_565 ?
C2 C1 C5 C4 0(3) . . . . ?
C2 C1 C5 C5 -2(2) . . . 6_565 ?
C2 C1 C5 C6 -143(2) . . . . ?
C2 C1 C5 C18 -158(2) . . . 6_565 ?
C2 C1 C9 C8 140(2) . . . . ?
C2 C1 C9 C10 -15(4) . . . . ?
C2 C1 C9 C15 -18(2) . . . 6_565 ?
C2 C1 C9 C16 -41(10) . . . 6_565 ?
C2 C1 C9 C17 158(3) . . . 6_565 ?
C2 C1 C9 C18 147(2) . . . 6_565 ?
C2 C1 C9 C35 3(7) . . . 6_565 ?
C2 C2 C3 C1 -161(19) 6_565 . . 6_565 ?
C2 C2 C3 C3 -179.989(6) 6_565 . . 6_565 ?
C2 C2 C3 C4 -179(5) 6_565 . . . ?
C2 C2 C3 C5 -177(5) 6_565 . . 6_565 ?
C2 C2 C3 C12 -24(3) 6_565 . . 6_565 ?
C2 C2 C3 C15 -28(2) 6_565 . . . ?
C2 C2 C12 Ti1 92.4(5) 6_565 . . 6_565 ?
C2 C2 C12 C3 143(5) 6_565 . . 6_565 ?
C2 C2 C12 C11 157(2) 6_565 . . . ?
C2 C2 C12 C12 -0.001(3) 6_565 . . 6_565 ?
C2 C2 C12 C13 12(7) 6_565 . . 6_565 ?
C2 C2 C12 C13 5(3) 6_565 . . . ?
C2 C2 C12 C14 164(4) 6_565 . . 6_565 ?
C2 C2 C12 C15 162.5(14) 6_565 . . 6_565 ?
C2 C3 C4 C1 173(10) 6_565 . . 6_565 ?
C2 C3 C4 C1 174(5) . . . 6_565 ?
C2 C3 C4 C2 1(5) . . . 6_565 ?
C2 C3 C4 C4 -2(7) 6_565 . . 6_565 ?
C2 C3 C4 C4 -0.5(18) . . . 6_565 ?
C2 C3 C4 C5 2(3) . . . . ?
C2 C3 C4 C5 145(34) 6_565 . . 6_565 ?
C2 C3 C4 C5 147(33) . . . 6_565 ?
C2 C3 C4 C5 1(8) 6_565 . . . ?
C2 C3 C4 C6 122(7) 6_565 . . 6_565 ?
C2 C3 C4 C6 123(3) . . . 6_565 ?
C2 C3 C4 C18 152(7) 6_565 . . . ?
C2 C3 C4 C18 154(3) . . . . ?
C2 C3 C15 Ti1 -62(2) . . . . ?
C2 C3 C15 Ti1 -79(3) 6_565 . . . ?
C2 C3 C15 C1 -168(5) . . . 6_565 ?
C2 C3 C15 C1 175(6) 6_565 . . 6_565 ?
C2 C3 C15 C2 16.9(18) . . . 6_565 ?
C2 C3 C15 C9 -168(4) 6_565 . . 6_565 ?
C2 C3 C15 C9 -151(3) . . . 6_565 ?
C2 C3 C15 C10 -126(4) . . . 6_565 ?
C2 C3 C15 C10 -143(5) 6_565 . . 6_565 ?
C2 C3 C15 C11 -28(5) 6_565 . . 6_565 ?
C2 C3 C15 C11 -11(5) . . . 6_565 ?
C2 C3 C15 C12 4(3) . . . 6_565 ?
C2 C3 C15 C12 -13(3) 6_565 . . 6_565 ?
C2 C3 C15 C14 -17(5) 6_565 . . . ?
C2 C3 C15 C14 0(4) . . . . ?
C2 C3 C15 C16 -154(3) . . . . ?
C2 C3 C15 C16 -171(4) 6_565 . . . ?
C2 C4 C5 C1 -1(3) 6_565 . . . ?
C2 C4 C5 C3 -2(2) 6_565 . . 6_565 ?
C2 C4 C5 C4 -11(11) 6_565 . . 6_565 ?
C2 C4 C5 C5 169(11) 6_565 . . 6_565 ?
C2 C4 C5 C6 146.4(15) 6_565 . . . ?
C2 C4 C5 C18 116(5) 6_565 . . 6_565 ?
C2 C4 C18 Ti5 -87(3) 6_565 . . 6_565 ?
C2 C4 C18 C1 17.7(16) 6_565 . . 6_565 ?
C2 C4 C18 C5 -171(16) 6_565 . . 6_565 ?
C2 C4 C18 C6 -146(3) 6_565 . . 6_565 ?
C2 C4 C18 C7 -95(4) 6_565 . . 6_565 ?
C2 C4 C18 C8 -10(4) 6_565 . . 6_565 ?
C2 C4 C18 C9 6(3) 6_565 . . 6_565 ?
C2 C4 C18 C17 8(5) 6_565 . . . ?
C2 C4 C18 C19 -138(2) 6_565 . . . ?
C2 C12 C13 Ti1 65(3) . . . . ?
C2 C12 C13 Ti1 94.6(13) 6_565 . . 6_565 ?
C2 C12 C13 Ti1 67.7(13) 6_565 . . . ?
C2 C12 C13 Ti1 92(3) . . . 6_565 ?
C2 C12 C13 C11 13(4) 6_565 . . 6_565 ?
C2 C12 C13 C11 10(5) . . . 6_565 ?
C2 C12 C13 C12 -8(5) . . . 6_565 ?
C2 C12 C13 C12 -5(3) 6_565 . . 6_565 ?
C2 C12 C13 C13 175(3) 6_565 . . 6_565 ?
C2 C12 C13 C13 172(5) . . . 6_565 ?
C2 C12 C13 C14 1(4) . . . . ?
C2 C12 C13 C14 3(2) 6_565 . . . ?
C2 C12 C13 C31 152.5(12) 6_565 . . 6_565 ?
C2 C12 C13 C31 145.9(17) 6_565 . . . ?
C2 C12 C13 C31 143.1(19) . . . . ?
C2 C12 C13 C31 150(2) . . . 6_565 ?
C2 C15 C16 C1 -14(3) 6_565 . . 6_565 ?
C2 C15 C16 C8 21(6) 6_565 . . 6_565 ?
C2 C15 C16 C9 1(8) 6_565 . . 6_565 ?
C2 C15 C16 C10 153(5) 6_565 . . 6_565 ?
C2 C15 C16 C17 0(6) 6_565 . . . ?
C2 C15 C16 C35 138(3) 6_565 . . . ?
C3 C1 C2 C2 15(17) 6_565 . . 6_565 ?
C3 C1 C2 C3 14(15) 6_565 . . . ?
C3 C1 C2 C4 10(15) 6_565 . . 6_565 ?
C3 C1 C2 C12 155(17) 6_565 . . . ?
C3 C1 C2 C12 91(17) 6_565 . . 6_565 ?
C3 C1 C2 C15 168(17) 6_565 . . 6_565 ?
C3 C1 C5 C4 11(13) 6_565 . . 6_565 ?
C3 C1 C5 C4 -2(4) 6_565 . . . ?
C3 C1 C5 C5 -5(4) 6_565 . . 6_565 ?
C3 C1 C5 C6 -145(4) 6_565 . . . ?
C3 C1 C5 C18 -160(4) 6_565 . . 6_565 ?
C3 C1 C9 C8 134(4) 6_565 . . . ?
C3 C1 C9 C10 -22(6) 6_565 . . . ?
C3 C1 C9 C15 -24(5) 6_565 . . 6_565 ?
C3 C1 C9 C16 -48(11) 6_565 . . 6_565 ?
C3 C1 C9 C17 151(5) 6_565 . . 6_565 ?
C3 C1 C9 C18 140(6) 6_565 . . 6_565 ?
C3 C1 C9 C35 -4(9) 6_565 . . 6_565 ?
C3 C2 C3 C1 19(19) 6_565 . . 6_565 ?
C3 C2 C3 C2 179.989(7) 6_565 . . 6_565 ?
C3 C2 C3 C4 1(5) 6_565 . . . ?
C3 C2 C3 C5 3(5) 6_565 . . 6_565 ?
C3 C2 C3 C12 156(3) 6_565 . . 6_565 ?
C3 C2 C3 C15 152(2) 6_565 . . . ?
C3 C2 C12 Ti1 -50(5) 6_565 . . 6_565 ?
C3 C2 C12 Ti1 79.2(18) . . . 6_565 ?
C3 C2 C12 C2 -13.2(17) . . . 6_565 ?
C3 C2 C12 C2 -143(5) 6_565 . . 6_565 ?
C3 C2 C12 C3 130(7) . . . 6_565 ?
C3 C2 C12 C11 144(2) . . . . ?
C3 C2 C12 C11 14(6) 6_565 . . . ?
C3 C2 C12 C12 -13.2(17) . . . 6_565 ?
C3 C2 C12 C12 -143(5) 6_565 . . 6_565 ?
C3 C2 C12 C13 -1(8) . . . 6_565 ?
C3 C2 C12 C13 -131(7) 6_565 . . 6_565 ?
C3 C2 C12 C13 -8(4) . . . . ?
C3 C2 C12 C13 -138(5) 6_565 . . . ?
C3 C2 C12 C14 21(8) 6_565 . . 6_565 ?
C3 C2 C12 C14 151(4) . . . 6_565 ?
C3 C2 C12 C15 20(5) 6_565 . . 6_565 ?
C3 C2 C12 C15 149(2) . . . 6_565 ?
C3 C3 C4 C1 175(4) 6_565 . . 6_565 ?
C3 C3 C4 C2 2(7) 6_565 . . 6_565 ?
C3 C3 C4 C4 0.001(2) 6_565 . . 6_565 ?
C3 C3 C4 C5 2(3) 6_565 . . . ?
C3 C3 C4 C5 147(33) 6_565 . . 6_565 ?
C3 C3 C4 C6 124(3) 6_565 . . 6_565 ?
C3 C3 C4 C18 154(3) 6_565 . . . ?
C3 C3 C15 Ti1 -46(2) 6_565 . . . ?
C3 C3 C15 C1 -151(4) 6_565 . . 6_565 ?
C3 C3 C15 C2 33(3) 6_565 . . 6_565 ?
C3 C3 C15 C9 -134.8(18) 6_565 . . 6_565 ?
C3 C3 C15 C10 -110(4) 6_565 . . 6_565 ?
C3 C3 C15 C11 6(5) 6_565 . . 6_565 ?
C3 C3 C15 C12 20(3) 6_565 . . 6_565 ?
C3 C3 C15 C14 17(4) 6_565 . . . ?
C3 C3 C15 C16 -138(2) 6_565 . . . ?
C3 C4 C5 C1 -1(4) . . . . ?
C3 C4 C5 C3 -2(2) . . . 6_565 ?
C3 C4 C5 C4 -11(11) . . . 6_565 ?
C3 C4 C5 C5 169(11) . . . 6_565 ?
C3 C4 C5 C6 146.3(16) . . . . ?
C3 C4 C5 C18 116(5) . . . 6_565 ?
C3 C4 C18 Ti5 -93(2) . . . 6_565 ?
C3 C4 C18 C1 12(2) . . . 6_565 ?
C3 C4 C18 C5 -177(15) . . . 6_565 ?
C3 C4 C18 C6 -152(3) . . . 6_565 ?
C3 C4 C18 C7 -101(4) . . . 6_565 ?
C3 C4 C18 C8 -16(4) . . . 6_565 ?
C3 C4 C18 C9 0(2) . . . 6_565 ?
C3 C4 C18 C17 2(4) . . . . ?
C3 C4 C18 C19 -144(2) . . . . ?
C3 C5 C6 Ti5 40(4) 6_565 . . . ?
C3 C5 C6 C4 22(21) 6_565 . . 6_565 ?
C3 C5 C6 C7 -35(4) 6_565 . . . ?
C3 C5 C6 C18 -52(4) 6_565 . . 6_565 ?
C3 C5 C6 C19 -17(12) 6_565 . . 6_565 ?
C3 C5 C6 C20 113(3) 6_565 . . . ?
C3 C12 C13 Ti1 52(3) 6_565 . . . ?
C3 C12 C13 Ti1 79(3) 6_565 . . 6_565 ?
C3 C12 C13 C11 -3(5) 6_565 . . 6_565 ?
C3 C12 C13 C12 -21(5) 6_565 . . 6_565 ?
C3 C12 C13 C13 159(5) 6_565 . . 6_565 ?
C3 C12 C13 C14 -12(4) 6_565 . . . ?
C3 C12 C13 C31 130(2) 6_565 . . . ?
C3 C12 C13 C31 137(2) 6_565 . . 6_565 ?
C3 C15 C16 C1 -8(3) . . . 6_565 ?
C3 C15 C16 C8 27(5) . . . 6_565 ?
C3 C15 C16 C9 7(7) . . . 6_565 ?
C3 C15 C16 C10 159(4) . . . 6_565 ?
C3 C15 C16 C17 7(4) . . . . ?
C3 C15 C16 C35 144(2) . . . . ?
C4 C1 C2 C2 5(3) 6_565 . . 6_565 ?
C4 C1 C2 C3 4(2) 6_565 . . . ?
C4 C1 C2 C3 -10(15) 6_565 . . 6_565 ?
C4 C1 C2 C12 145(3) 6_565 . . . ?
C4 C1 C2 C12 81(4) 6_565 . . 6_565 ?
C4 C1 C2 C15 158(4) 6_565 . . 6_565 ?
C4 C1 C5 C3 -11(13) 6_565 . . 6_565 ?
C4 C1 C5 C4 -13(12) 6_565 . . . ?
C4 C1 C5 C5 -16(14) 6_565 . . 6_565 ?
C4 C1 C5 C6 -156(16) 6_565 . . . ?
C4 C1 C5 C18 -172(15) 6_565 . . 6_565 ?
C4 C1 C9 C8 11(5) 6_565 . . . ?
C4 C1 C9 C10 -145(3) 6_565 . . . ?
C4 C1 C9 C15 -147(4) 6_565 . . 6_565 ?
C4 C1 C9 C16 -171(8) 6_565 . . 6_565 ?
C4 C1 C9 C17 28(5) 6_565 . . 6_565 ?
C4 C1 C9 C18 17(3) 6_565 . . 6_565 ?
C4 C1 C9 C35 -127(5) 6_565 . . 6_565 ?
C4 C2 C3 C1 18(16) 6_565 . . 6_565 ?
C4 C2 C3 C2 179(3) 6_565 . . 6_565 ?
C4 C2 C3 C3 -1(3) 6_565 . . 6_565 ?
C4 C2 C3 C4 0.3(13) 6_565 . . . ?
C4 C2 C3 C5 2(2) 6_565 . . 6_565 ?
C4 C2 C3 C12 154.9(17) 6_565 . . 6_565 ?
C4 C2 C3 C15 151(3) 6_565 . . . ?
C4 C2 C12 Ti1 -21(3) 6_565 . . 6_565 ?
C4 C2 C12 C2 -113(3) 6_565 . . 6_565 ?
C4 C2 C12 C3 30(3) 6_565 . . 6_565 ?
C4 C2 C12 C11 44(5) 6_565 . . . ?
C4 C2 C12 C12 -113(3) 6_565 . . 6_565 ?
C4 C2 C12 C13 -101(6) 6_565 . . 6_565 ?
C4 C2 C12 C13 -108(3) 6_565 . . . ?
C4 C2 C12 C14 51(6) 6_565 . . 6_565 ?
C4 C2 C12 C15 49(3) 6_565 . . 6_565 ?
C4 C3 C15 Ti1 84(2) . . . . ?
C4 C3 C15 C1 -21(3) . . . 6_565 ?
C4 C3 C15 C2 163(5) . . . 6_565 ?
C4 C3 C15 C9 -5(3) . . . 6_565 ?
C4 C3 C15 C10 20(7) . . . 6_565 ?
C4 C3 C15 C11 135(3) . . . 6_565 ?
C4 C3 C15 C12 150(3) . . . 6_565 ?
C4 C3 C15 C14 146(3) . . . . ?
C4 C3 C15 C16 -8(4) . . . . ?
C4 C4 C5 C1 10(8) 6_565 . . . ?
C4 C4 C5 C3 9(9) 6_565 . . 6_565 ?
C4 C4 C5 C5 180.000(16) 6_565 . . 6_565 ?
C4 C4 C5 C6 157(12) 6_565 . . . ?
C4 C4 C5 C18 127(14) 6_565 . . 6_565 ?
C4 C4 C18 Ti5 46(2) 6_565 . . 6_565 ?
C4 C4 C18 C1 151(4) 6_565 . . 6_565 ?
C4 C4 C18 C5 -37(13) 6_565 . . 6_565 ?
C4 C4 C18 C6 -13(4) 6_565 . . 6_565 ?
C4 C4 C18 C7 39(6) 6_565 . . 6_565 ?
C4 C4 C18 C8 123.2(16) 6_565 . . 6_565 ?
C4 C4 C18 C9 139.2(19) 6_565 . . 6_565 ?
C4 C4 C18 C17 141.4(19) 6_565 . . . ?
C4 C4 C18 C19 -5(4) 6_565 . . . ?
C4 C5 C6 Ti5 -71(3) . . . . ?
C4 C5 C6 Ti5 18(24) 6_565 . . . ?
C4 C5 C6 C4 -89(25) . . . 6_565 ?
C4 C5 C6 C7 -56(24) 6_565 . . . ?
C4 C5 C6 C7 -145(2) . . . . ?
C4 C5 C6 C18 -163(4) . . . 6_565 ?
C4 C5 C6 C18 -74(24) 6_565 . . 6_565 ?
C4 C5 C6 C19 -128(9) . . . 6_565 ?
C4 C5 C6 C19 -38(28) 6_565 . . 6_565 ?
C4 C5 C6 C20 92(23) 6_565 . . . ?
C4 C5 C6 C20 2(4) . . . . ?
C4 C6 C7 Ti2 90.2(16) 6_565 . . . ?
C4 C6 C7 Ti5 90.4(18) 6_565 . . . ?
C4 C6 C7 C8 3(2) 6_565 . . . ?
C4 C6 C7 C17 -10(2) 6_565 . . 6_565 ?
C4 C6 C7 C18 -20(2) 6_565 . . 6_565 ?
C4 C6 C7 C19 169(4) 6_565 . . 6_565 ?
C4 C6 C7 C23 150(2) 6_565 . . . ?
C4 C6 C7 C37 17(4) 6_565 . . 6_565 ?
C4 C6 C7 C38 121(4) 6_565 . . 6_565 ?
C4 C6 C7 C39 153(2) 6_565 . . 6_565 ?
C4 C6 C20 Ti5 -67(2) 6_565 . . 6_565 ?
C4 C6 C20 Ti5 -88.8(18) 6_565 . . . ?
C4 C6 C20 C6 8(2) 6_565 . . 6_565 ?
C4 C6 C20 C19 -161(4) 6_565 . . 6_565 ?
C4 C6 C20 C19 1(2) 6_565 . . . ?
C4 C6 C20 C21 -141.7(17) 6_565 . . . ?
C4 C6 C20 C21 -131.3(19) 6_565 . . 6_565 ?
C4 C18 C19 Ti2 96(3) . . . 6_565 ?
C4 C18 C19 Ti5 73(3) . . . 6_565 ?
C4 C18 C19 C6 -17(4) . . . 6_565 ?
C4 C18 C19 C7 154(3) . . . 6_565 ?
C4 C18 C19 C20 -2(4) . . . . ?
C4 C18 C19 C21 47(5) . . . 6_565 ?
C4 C18 C19 C23 148(2) . . . 6_565 ?
C4 C18 C19 C39 142(2) . . . . ?
C5 C1 C2 C2 3(2) . . . 6_565 ?
C5 C1 C2 C3 1.2(18) . . . . ?
C5 C1 C2 C3 -12(15) . . . 6_565 ?
C5 C1 C2 C4 -2(3) . . . 6_565 ?
C5 C1 C2 C12 78(3) . . . 6_565 ?
C5 C1 C2 C12 142(2) . . . . ?
C5 C1 C2 C15 156(3) . . . 6_565 ?
C5 C1 C9 C8 5(4) . . . . ?
C5 C1 C9 C10 -150(2) . . . . ?
C5 C1 C9 C15 -153(3) . . . 6_565 ?
C5 C1 C9 C16 -176(8) . . . 6_565 ?
C5 C1 C9 C17 23(4) . . . 6_565 ?
C5 C1 C9 C18 11.8(19) . . . 6_565 ?
C5 C1 C9 C35 -132(5) . . . 6_565 ?
C5 C3 C4 C1 28(31) 6_565 . . 6_565 ?
C5 C3 C4 C2 -145(34) 6_565 . . 6_565 ?
C5 C3 C4 C4 -147(33) 6_565 . . 6_565 ?
C5 C3 C4 C5 -145(35) 6_565 . . . ?
C5 C3 C4 C6 -23(30) 6_565 . . 6_565 ?
C5 C3 C4 C18 7(31) 6_565 . . . ?
C5 C3 C15 Ti1 84(2) 6_565 . . . ?
C5 C3 C15 C1 -22(2) 6_565 . . 6_565 ?
C5 C3 C15 C2 163(5) 6_565 . . 6_565 ?
C5 C3 C15 C9 -5(3) 6_565 . . 6_565 ?
C5 C3 C15 C10 20(7) 6_565 . . 6_565 ?
C5 C3 C15 C11 135(3) 6_565 . . 6_565 ?
C5 C3 C15 C12 150(3) 6_565 . . 6_565 ?
C5 C3 C15 C14 146(3) 6_565 . . . ?
C5 C3 C15 C16 -8(4) 6_565 . . . ?
C5 C4 C5 C1 -170(8) 6_565 . . . ?
C5 C4 C5 C3 -171(9) 6_565 . . 6_565 ?
C5 C4 C5 C4 180.000(12) 6_565 . . 6_565 ?
C5 C4 C5 C6 -23(12) 6_565 . . . ?
C5 C4 C5 C18 -53(14) 6_565 . . 6_565 ?
C5 C4 C18 Ti5 84(14) 6_565 . . 6_565 ?
C5 C4 C18 Ti5 53(4) . . . 6_565 ?
C5 C4 C18 C1 -172(15) 6_565 . . 6_565 ?
C5 C4 C18 C1 158(5) . . . 6_565 ?
C5 C4 C18 C5 -31(11) . . . 6_565 ?
C5 C4 C18 C6 -6(4) . . . 6_565 ?
C5 C4 C18 C6 24(14) 6_565 . . 6_565 ?
C5 C4 C18 C7 76(15) 6_565 . . 6_565 ?
C5 C4 C18 C7 45(7) . . . 6_565 ?
C5 C4 C18 C8 161(13) 6_565 . . 6_565 ?
C5 C4 C18 C8 130(3) . . . 6_565 ?
C5 C4 C18 C9 176(14) 6_565 . . 6_565 ?
C5 C4 C18 C9 146(4) . . . 6_565 ?
C5 C4 C18 C17 148(3) . . . . ?
C5 C4 C18 C17 179(13) 6_565 . . . ?
C5 C4 C18 C19 2(5) . . . . ?
C5 C4 C18 C19 33(14) 6_565 . . . ?
C5 C5 C6 Ti5 -76.2(13) 6_565 . . . ?
C5 C5 C6 C4 -94(24) 6_565 . . 6_565 ?
C5 C5 C6 C7 -150.5(11) 6_565 . . . ?
C5 C5 C6 C18 -168(3) 6_565 . . 6_565 ?
C5 C5 C6 C19 -133(10) 6_565 . . 6_565 ?
C5 C5 C6 C20 -2.6(17) 6_565 . . . ?
C5 C6 C7 Ti2 93.6(18) . . . . ?
C5 C6 C7 Ti5 94(2) . . . . ?
C5 C6 C7 C8 7(2) . . . . ?
C5 C6 C7 C17 -6(2) . . . 6_565 ?
C5 C6 C7 C18 -16(2) . . . 6_565 ?
C5 C6 C7 C19 172(4) . . . 6_565 ?
C5 C6 C7 C23 154(2) . . . . ?
C5 C6 C7 C37 21(4) . . . 6_565 ?
C5 C6 C7 C38 124(4) . . . 6_565 ?
C5 C6 C7 C39 157(2) . . . 6_565 ?
C5 C6 C20 Ti5 -93(2) . . . . ?
C5 C6 C20 Ti5 -71(2) . . . 6_565 ?
C5 C6 C20 C6 4(3) . . . 6_565 ?
C5 C6 C20 C19 -3(3) . . . . ?
C5 C6 C20 C19 -166(4) . . . 6_565 ?
C5 C6 C20 C21 -135.5(19) . . . 6_565 ?
C5 C6 C20 C21 -146.0(18) . . . . ?
C5 C18 C19 Ti2 102(2) 6_565 . . 6_565 ?
C5 C18 C19 Ti5 79(3) 6_565 . . 6_565 ?
C5 C18 C19 C6 -11(4) 6_565 . . 6_565 ?
C5 C18 C19 C7 160(3) 6_565 . . 6_565 ?
C5 C18 C19 C20 4(3) 6_565 . . . ?
C5 C18 C19 C21 53(4) 6_565 . . 6_565 ?
C5 C18 C19 C23 154(2) 6_565 . . 6_565 ?
C5 C18 C19 C39 148(2) 6_565 . . . ?
C6 C4 C5 C1 -153.5(17) 6_565 . . . ?
C6 C4 C5 C3 -154.5(12) 6_565 . . 6_565 ?
C6 C4 C5 C4 -163(9) 6_565 . . 6_565 ?
C6 C4 C5 C5 17(9) 6_565 . . 6_565 ?
C6 C4 C5 C6 -6(3) 6_565 . . . ?
C6 C4 C5 C18 -36(6) 6_565 . . 6_565 ?
C6 C4 C18 Ti5 59(2) 6_565 . . 6_565 ?
C6 C4 C18 C1 164(3) 6_565 . . 6_565 ?
C6 C4 C18 C5 -24(14) 6_565 . . 6_565 ?
C6 C4 C18 C7 51(4) 6_565 . . 6_565 ?
C6 C4 C18 C8 136(4) 6_565 . . 6_565 ?
C6 C4 C18 C9 152(3) 6_565 . . 6_565 ?
C6 C4 C18 C17 154(5) 6_565 . . . ?
C6 C4 C18 C19 8.3(18) 6_565 . . . ?
C6 C7 C8 Ti2 95.7(13) . . . . ?
C6 C7 C8 C9 -3(3) . . . . ?
C6 C7 C8 C16 -2(5) . . . 6_565 ?
C6 C7 C8 C17 -38(6) . . . 6_565 ?
C6 C7 C8 C18 -16.0(18) . . . 6_565 ?
C6 C7 C8 C25 155.4(17) . . . . ?
C6 C7 C8 C36 148(2) . . . 6_565 ?
C6 C7 C8 C37 167(3) . . . 6_565 ?
C6 C7 C8 C38 150(2) . . . 6_565 ?
C6 C7 C23 Ti2 -76.0(14) . . . . ?
C6 C7 C23 Ti5 -56.8(17) . . . . ?
C6 C7 C23 C19 9.1(18) . . . 6_565 ?
C6 C7 C23 C22 -15(2) . . . . ?
C6 C7 C23 C24 -146.6(18) . . . . ?
C6 C7 C23 C37 -156(2) . . . 6_565 ?
C6 C7 C23 C38 -139(5) . . . 6_565 ?
C6 C7 C23 C39 5(3) . . . 6_565 ?
C6 C7 C23 C40 -11.7(18) . . . 6_565 ?
C6 C7 C23 C59 -121(2) . . . 6_565 ?
C6 C18 C19 Ti2 113(4) 6_565 . . 6_565 ?
C6 C18 C19 Ti5 91(4) 6_565 . . 6_565 ?
C6 C18 C19 C7 171(5) 6_565 . . 6_565 ?
C6 C18 C19 C20 16(3) 6_565 . . . ?
C6 C18 C19 C21 64(4) 6_565 . . 6_565 ?
C6 C18 C19 C23 165(4) 6_565 . . 6_565 ?
C6 C18 C19 C39 159(5) 6_565 . . . ?
C6 C19 C20 Ti5 97(3) 6_565 . . 6_565 ?
C6 C19 C20 Ti5 91(3) 6_565 . . . ?
C6 C19 C20 C6 13(3) 6_565 . . . ?
C6 C19 C20 C19 34(6) 6_565 . . 6_565 ?
C6 C19 C20 C21 162(3) 6_565 . . 6_565 ?
C6 C19 C20 C21 158(3) 6_565 . . . ?
C6 C19 C39 Ti2 -13(7) 6_565 . . 6_565 ?
C6 C19 C39 Ti5 -29(7) 6_565 . . 6_565 ?
C6 C19 C39 C7 61(6) 6_565 . . 6_565 ?
C6 C19 C39 C21 -97(7) 6_565 . . 6_565 ?
C6 C19 C39 C22 -83(8) 6_565 . . 6_565 ?
C6 C19 C39 C23 66(8) 6_565 . . 6_565 ?
C6 C19 C39 C38 48(7) 6_565 . . . ?
C6 C19 C39 C40 -92(7) 6_565 . . . ?
C6 C20 C21 Ti2 43.9(12) . . . . ?
C6 C20 C21 Ti2 -91.0(16) 6_565 . . . ?
C6 C20 C21 Ti5 57.0(15) . . . . ?
C6 C20 C21 Ti5 -42.7(18) 6_565 . . 6_565 ?
C6 C20 C21 Ti5 -78(2) 6_565 . . . ?
C6 C20 C21 Ti5 92.3(14) . . . 6_565 ?
C6 C20 C21 C19 -9.7(15) . . . 6_565 ?
C6 C20 C21 C19 -144.6(19) 6_565 . . 6_565 ?
C6 C20 C21 C21 160.5(11) . . . 6_565 ?
C6 C20 C21 C21 25.6(14) 6_565 . . 6_565 ?
C6 C20 C21 C22 -133(2) 6_565 . . . ?
C6 C20 C21 C22 2(3) . . . . ?
C6 C20 C21 C22 13(2) 6_565 . . 6_565 ?
C6 C20 C21 C22 147.8(13) . . . 6_565 ?
C6 C20 C21 C39 -143.6(17) 6_565 . . 6_565 ?
C6 C20 C21 C39 -8.7(15) . . . 6_565 ?
C6 C20 C21 C40 149.9(19) . . . . ?
C6 C20 C21 C40 6(5) . . . 6_565 ?
C6 C20 C21 C40 15(2) 6_565 . . . ?
C6 C20 C21 C40 -128(4) 6_565 . . 6_565 ?
C7 Ti5 C85 Ti1 130.3(14) . . . . ?
C7 Ti5 C85 Ti1 70(7) . . . 6_565 ?
C7 Ti5 C85 Ti2 -77(2) . . . . ?
C7 Ti5 C85 Ti4 -136(2) . . . . ?
C7 Ti5 C85 Ti5 141.1(15) . . . 6_565 ?
C7 Ti5 C85 C83 -118.3(19) . . . 6_565 ?
C7 Ti5 C85 C84 -166.9(18) . . . . ?
C7 Ti5 C85 C85 141.1(15) . . . 6_565 ?
C7 C6 C20 Ti5 76.5(15) . . . 6_565 ?
C7 C6 C20 Ti5 54.1(13) . . . . ?
C7 C6 C20 C6 151.2(11) . . . 6_565 ?
C7 C6 C20 C19 -18(2) . . . 6_565 ?
C7 C6 C20 C19 144.5(16) . . . . ?
C7 C6 C20 C21 12(2) . . . 6_565 ?
C7 C6 C20 C21 1.2(15) . . . . ?
C7 C8 C9 C1 -3(4) . . . . ?
C7 C8 C9 C10 153(2) . . . . ?
C7 C8 C9 C15 74(6) . . . 6_565 ?
C7 C8 C9 C16 178(6) . . . 6_565 ?
C7 C8 C9 C17 -53(5) . . . 6_565 ?
C7 C8 C9 C18 -10(2) . . . 6_565 ?
C7 C8 C9 C35 160(2) . . . 6_565 ?
C7 C8 C25 Ti2 -52.6(13) . . . . ?
C7 C8 C25 C17 148(13) . . . 6_565 ?
C7 C8 C25 C24 -4(2) . . . . ?
C7 C8 C25 C26 -148(2) . . . . ?
C7 C8 C25 C35 -164(2) . . . 6_565 ?
C7 C8 C25 C36 -165(5) . . . 6_565 ?
C7 C8 C25 C37 25(7) . . . 6_565 ?
C7 C8 C25 C38 -5(2) . . . 6_565 ?
C7 C8 C25 C57 -114(3) . . . 6_565 ?
C7 C17 C18 Ti5 -56.7(15) 6_565 . . 6_565 ?
C7 C17 C18 C1 -159(2) 6_565 . . 6_565 ?
C7 C17 C18 C4 -152(4) 6_565 . . . ?
C7 C17 C18 C5 -151(5) 6_565 . . 6_565 ?
C7 C17 C18 C6 -20(5) 6_565 . . 6_565 ?
C7 C17 C18 C8 -25(5) 6_565 . . 6_565 ?
C7 C17 C18 C9 -148(4) 6_565 . . 6_565 ?
C7 C17 C18 C19 -6(2) 6_565 . . . ?
C7 C17 C37 Ti2 57.8(14) 6_565 . . 6_565 ?
C7 C17 C37 C8 92(11) 6_565 . . 6_565 ?
C7 C17 C37 C23 1.4(18) 6_565 . . 6_565 ?
C7 C17 C37 C24 30(6) 6_565 . . 6_565 ?
C7 C17 C37 C25 156(7) 6_565 . . 6_565 ?
C7 C17 C37 C36 158(3) 6_565 . . . ?
C7 C17 C37 C38 12(3) 6_565 . . . ?
C7 C18 C19 Ti2 -58.0(18) 6_565 . . 6_565 ?
C7 C18 C19 Ti5 -80(2) 6_565 . . 6_565 ?
C7 C18 C19 C6 -171(5) 6_565 . . 6_565 ?
C7 C18 C19 C20 -156(3) 6_565 . . . ?
C7 C18 C19 C21 -107(4) 6_565 . . 6_565 ?
C7 C18 C19 C23 -6.1(16) 6_565 . . 6_565 ?
C7 C18 C19 C39 -12(2) 6_565 . . . ?
C7 C19 C20 Ti5 1(5) 6_565 . . . ?
C7 C19 C20 Ti5 7(5) 6_565 . . 6_565 ?
C7 C19 C20 C6 -90(6) 6_565 . . 6_565 ?
C7 C19 C20 C6 -76(5) 6_565 . . . ?
C7 C19 C20 C19 -55(7) 6_565 . . 6_565 ?
C7 C19 C20 C21 73(5) 6_565 . . 6_565 ?
C7 C19 C20 C21 69(5) 6_565 . . . ?
C7 C19 C39 Ti2 -74.2(19) 6_565 . . 6_565 ?
C7 C19 C39 Ti5 -90(2) 6_565 . . 6_565 ?
C7 C19 C39 C21 -159(3) 6_565 . . 6_565 ?
C7 C19 C39 C22 -144(5) 6_565 . . 6_565 ?
C7 C19 C39 C23 5(3) 6_565 . . 6_565 ?
C7 C19 C39 C38 -14(3) 6_565 . . . ?
C7 C19 C39 C40 -153(3) 6_565 . . . ?
C7 C23 C24 Ti2 73.0(14) . . . . ?
C7 C23 C24 C25 -5(2) . . . . ?
C7 C23 C24 C37 -10(2) . . . 6_565 ?
C7 C23 C24 C38 22(10) . . . 6_565 ?
C7 C23 C24 C45 135(2) . . . . ?
C7 C23 C24 C58 115(3) . . . 6_565 ?
C7 C23 C24 C59 144(3) . . . 6_565 ?
C7 C37 C38 Ti2 79.7(16) 6_565 . . 6_565 ?
C7 C37 C38 Ti5 58.1(17) 6_565 . . 6_565 ?
C7 C37 C38 C8 23(4) 6_565 . . 6_565 ?
C7 C37 C38 C22 30(5) 6_565 . . 6_565 ?
C7 C37 C38 C23 -26(7) 6_565 . . 6_565 ?
C7 C37 C38 C24 -179(5) 6_565 . . 6_565 ?
C7 C37 C38 C25 162(6) 6_565 . . 6_565 ?
C7 C37 C38 C39 1(3) 6_565 . . . ?
C7 C37 C38 C45 158(3) 6_565 . . 6_565 ?
C7 C37 C38 C59 162(4) 6_565 . . . ?
C7 C38 C39 Ti2 90.4(17) 6_565 . . 6_565 ?
C7 C38 C39 Ti5 77.1(18) 6_565 . . 6_565 ?
C7 C38 C39 C19 10(2) 6_565 . . . ?
C7 C38 C39 C21 110(3) 6_565 . . 6_565 ?
C7 C38 C39 C22 156(4) 6_565 . . 6_565 ?
C7 C38 C39 C23 -114(7) 6_565 . . 6_565 ?
C7 C38 C39 C40 143(2) 6_565 . . . ?
C7 C38 C59 Ti2 15(7) 6_565 . . 6_565 ?
C7 C38 C59 Ti3 19(7) 6_565 . . . ?
C7 C38 C59 C23 -81(6) 6_565 . . 6_565 ?
C7 C38 C59 C24 133(10) 6_565 . . 6_565 ?
C7 C38 C59 C44 -26(10) 6_565 . . 6_565 ?
C7 C38 C59 C45 87(9) 6_565 . . 6_565 ?
C7 C38 C59 C58 95(7) 6_565 . . . ?
C7 C38 C59 C60 -46(8) 6_565 . . . ?
C7 C39 C40 Ti2 55(3) 6_565 . . 6_565 ?
C7 C39 C40 Ti5 28(3) 6_565 . . 6_565 ?
C7 C39 C40 Ti5 12(4) 6_565 . . . ?
C7 C39 C40 C21 -39(5) 6_565 . . . ?
C7 C39 C40 C21 -44(5) 6_565 . . 6_565 ?
C7 C39 C40 C22 131(7) 6_565 . . 6_565 ?
C7 C39 C40 C23 123(7) 6_565 . . 6_565 ?
C7 C39 C40 C40 -26(5) 6_565 . . 6_565 ?
C7 C39 C40 C41 111(3) 6_565 . . . ?
C7 C39 C40 C43 112(3) 6_565 . . 6_565 ?
C8 C7 C23 Ti2 73.1(12) . . . . ?
C8 C7 C23 Ti5 92.3(17) . . . . ?
C8 C7 C23 C19 158(3) . . . 6_565 ?
C8 C7 C23 C22 134(2) . . . . ?
C8 C7 C23 C24 2.5(15) . . . . ?
C8 C7 C23 C37 -7(2) . . . 6_565 ?
C8 C7 C23 C38 10(5) . . . 6_565 ?
C8 C7 C23 C39 154(3) . . . 6_565 ?
C8 C7 C23 C40 137.5(18) . . . 6_565 ?
C8 C7 C23 C59 29(3) . . . 6_565 ?
C8 C9 C10 Ti1 -89(2) . . . 6_565 ?
C8 C9 C10 C11 -141(2) . . . . ?
C8 C9 C10 C14 -145(2) . . . 6_565 ?
C8 C9 C10 C15 -158(3) . . . 6_565 ?
C8 C9 C10 C16 74(8) . . . 6_565 ?
C8 C9 C10 C27 -3(3) . . . . ?
C8 C9 C10 C33 -109(3) . . . 6_565 ?
C8 C9 C10 C34 -29(5) . . . 6_565 ?
C8 C9 C10 C35 11(3) . . . 6_565 ?
C8 C16 C17 C1 -138(6) 6_565 . . 6_565 ?
C8 C16 C17 C7 -54(5) 6_565 . . 6_565 ?
C8 C16 C17 C9 -125(12) 6_565 . . 6_565 ?
C8 C16 C17 C18 -128(7) 6_565 . . . ?
C8 C16 C17 C25 15(4) 6_565 . . 6_565 ?
C8 C16 C17 C37 14(5) 6_565 . . . ?
C8 C16 C35 C9 27(6) 6_565 . . 6_565 ?
C8 C16 C35 C10 153(5) 6_565 . . 6_565 ?
C8 C16 C35 C25 -3.4(17) 6_565 . . 6_565 ?
C8 C16 C35 C26 12(4) 6_565 . . 6_565 ?
C8 C16 C35 C27 137(6) 6_565 . . 6_565 ?
C8 C16 C35 C34 133(3) 6_565 . . . ?
C8 C16 C35 C36 -6(2) 6_565 . . . ?
C8 C17 C18 Ti5 -31(6) 6_565 . . 6_565 ?
C8 C17 C18 C1 -133(6) 6_565 . . 6_565 ?
C8 C17 C18 C4 -126(5) 6_565 . . . ?
C8 C17 C18 C5 -126(6) 6_565 . . 6_565 ?
C8 C17 C18 C6 5(9) 6_565 . . 6_565 ?
C8 C17 C18 C7 25(5) 6_565 . . 6_565 ?
C8 C17 C18 C9 -122(8) 6_565 . . 6_565 ?
C8 C17 C18 C19 19(7) 6_565 . . . ?
C8 C17 C37 Ti2 -34(11) 6_565 . . 6_565 ?
C8 C17 C37 C7 -92(11) 6_565 . . 6_565 ?
C8 C17 C37 C23 -90(11) 6_565 . . 6_565 ?
C8 C17 C37 C24 -61(13) 6_565 . . 6_565 ?
C8 C17 C37 C25 64(10) 6_565 . . 6_565 ?
C8 C17 C37 C36 67(11) 6_565 . . . ?
C8 C17 C37 C38 -79(12) 6_565 . . . ?
C8 C18 C19 Ti2 -43.7(16) 6_565 . . 6_565 ?
C8 C18 C19 Ti5 -66.2(19) 6_565 . . 6_565 ?
C8 C18 C19 C6 -157(4) 6_565 . . 6_565 ?
C8 C18 C19 C7 14(2) 6_565 . . 6_565 ?
C8 C18 C19 C20 -141.5(19) 6_565 . . . ?
C8 C18 C19 C21 -93(3) 6_565 . . 6_565 ?
C8 C18 C19 C23 8(2) 6_565 . . 6_565 ?
C8 C18 C19 C39 2(3) 6_565 . . . ?
C8 C25 C26 C27 -13(3) . . . . ?
C8 C25 C26 C34 2(3) . . . 6_565 ?
C8 C25 C26 C35 -21(3) . . . 6_565 ?
C8 C25 C26 C36 -66(11) . . . 6_565 ?
C8 C25 C26 C47 137(2) . . . . ?
C8 C25 C26 C56 124(3) . . . 6_565 ?
C8 C25 C26 C57 147(4) . . . 6_565 ?
C8 C36 C37 Ti2 91(4) 6_565 . . 6_565 ?
C8 C36 C37 C7 47(4) 6_565 . . 6_565 ?
C8 C36 C37 C17 -9(3) 6_565 . . . ?
C8 C36 C37 C23 139(6) 6_565 . . 6_565 ?
C8 C36 C37 C24 154(5) 6_565 . . 6_565 ?
C8 C36 C37 C25 165(15) 6_565 . . 6_565 ?
C8 C36 C37 C38 139(6) 6_565 . . . ?
C8 C36 C57 C25 -37(3) 6_565 . . 6_565 ?
C8 C36 C57 C26 123(7) 6_565 . . 6_565 ?
C8 C36 C57 C46 -26(9) 6_565 . . 6_565 ?
C8 C36 C57 C47 114(8) 6_565 . . 6_565 ?
C8 C36 C57 C56 115(3) 6_565 . . . ?
C8 C36 C57 C58 -38(6) 6_565 . . . ?
C8 C37 C38 Ti2 56(5) 6_565 . . 6_565 ?
C8 C37 C38 Ti5 35(5) 6_565 . . 6_565 ?
C8 C37 C38 C7 -23(4) 6_565 . . 6_565 ?
C8 C37 C38 C22 6(9) 6_565 . . 6_565 ?
C8 C37 C38 C23 -50(10) 6_565 . . 6_565 ?
C8 C37 C38 C24 157(5) 6_565 . . 6_565 ?
C8 C37 C38 C25 138(9) 6_565 . . 6_565 ?
C8 C37 C38 C39 -22(7) 6_565 . . . ?
C8 C37 C38 C45 134(4) 6_565 . . 6_565 ?
C8 C37 C38 C59 139(4) 6_565 . . . ?
C8 C38 C39 Ti2 80.8(16) 6_565 . . 6_565 ?
C8 C38 C39 Ti5 67.5(19) 6_565 . . 6_565 ?
C8 C38 C39 C7 -9.6(15) 6_565 . . 6_565 ?
C8 C38 C39 C19 1(3) 6_565 . . . ?
C8 C38 C39 C21 100(3) 6_565 . . 6_565 ?
C8 C38 C39 C22 146(3) 6_565 . . 6_565 ?
C8 C38 C39 C23 -124(7) 6_565 . . 6_565 ?
C8 C38 C39 C40 133.3(19) 6_565 . . . ?
C8 C38 C59 Ti2 -71(3) 6_565 . . 6_565 ?
C8 C38 C59 Ti3 -67(3) 6_565 . . . ?
C8 C38 C59 C23 -167(9) 6_565 . . 6_565 ?
C8 C38 C59 C24 48(4) 6_565 . . 6_565 ?
C8 C38 C59 C44 -111(3) 6_565 . . 6_565 ?
C8 C38 C59 C45 1(9) 6_565 . . 6_565 ?
C8 C38 C59 C58 10(4) 6_565 . . . ?
C8 C38 C59 C60 -131(2) 6_565 . . . ?
C9 C1 C2 C2 -135.4(18) . . . 6_565 ?
C9 C1 C2 C3 -151(18) . . . 6_565 ?
C9 C1 C2 C3 -137(3) . . . . ?
C9 C1 C2 C4 -141(4) . . . 6_565 ?
C9 C1 C2 C12 4(3) . . . . ?
C9 C1 C2 C12 -60(3) . . . 6_565 ?
C9 C1 C2 C15 17(2) . . . 6_565 ?
C9 C1 C5 C3 143(5) . . . 6_565 ?
C9 C1 C5 C4 141(3) . . . . ?
C9 C1 C5 C4 154(15) . . . 6_565 ?
C9 C1 C5 C5 138.6(19) . . . 6_565 ?
C9 C1 C5 C6 -2(3) . . . . ?
C9 C1 C5 C18 -17(3) . . . 6_565 ?
C9 C8 C25 Ti2 107(2) . . . . ?
C9 C8 C25 C17 -53(11) . . . 6_565 ?
C9 C8 C25 C24 156(2) . . . . ?
C9 C8 C25 C26 12(3) . . . . ?
C9 C8 C25 C35 -4(2) . . . 6_565 ?
C9 C8 C25 C36 -6(5) . . . 6_565 ?
C9 C8 C25 C37 -175(8) . . . 6_565 ?
C9 C8 C25 C38 155(3) . . . 6_565 ?
C9 C8 C25 C57 45(4) . . . 6_565 ?
C9 C10 C11 Ti1 66.0(17) . . . 6_565 ?
C9 C10 C11 C12 -5(3) . . . . ?
C9 C10 C11 C13 24(4) . . . 6_565 ?
C9 C10 C11 C14 -23(11) . . . 6_565 ?
C9 C10 C11 C15 -18(2) . . . 6_565 ?
C9 C10 C11 C29 143(2) . . . . ?
C9 C10 C11 C33 147(4) . . . 6_565 ?
C9 C10 C27 C26 1(3) . . . . ?
C9 C10 C27 C28 -143(2) . . . . ?
C9 C10 C27 C33 -143(3) . . . 6_565 ?
C9 C10 C27 C34 -138(5) . . . 6_565 ?
C9 C10 C27 C35 30(5) . . . 6_565 ?
C9 C10 C27 C36 10(3) . . . 6_565 ?
C9 C10 C27 C55 -121(3) . . . 6_565 ?
C9 C15 C16 C1 -15(6) 6_565 . . 6_565 ?
C9 C15 C16 C8 19(4) 6_565 . . 6_565 ?
C9 C15 C16 C10 151(8) 6_565 . . 6_565 ?
C9 C15 C16 C17 -1(5) 6_565 . . . ?
C9 C15 C16 C35 137(7) 6_565 . . . ?
C9 C16 C17 C1 -13(8) 6_565 . . 6_565 ?
C9 C16 C17 C7 71(9) 6_565 . . 6_565 ?
C9 C16 C17 C8 125(12) 6_565 . . 6_565 ?
C9 C16 C17 C18 -2(8) 6_565 . . . ?
C9 C16 C17 C25 140(9) 6_565 . . 6_565 ?
C9 C16 C17 C37 139(10) 6_565 . . . ?
C9 C16 C35 C10 126(10) 6_565 . . 6_565 ?
C9 C16 C35 C25 -31(7) 6_565 . . 6_565 ?
C9 C16 C35 C26 -15(9) 6_565 . . 6_565 ?
C9 C16 C35 C27 109(9) 6_565 . . 6_565 ?
C9 C16 C35 C34 106(8) 6_565 . . . ?
C9 C16 C35 C36 -33(7) 6_565 . . . ?
C9 C17 C18 Ti5 91(3) 6_565 . . 6_565 ?
C9 C17 C18 C1 -11(3) 6_565 . . 6_565 ?
C9 C17 C18 C4 -4(5) 6_565 . . . ?
C9 C17 C18 C5 -4(6) 6_565 . . 6_565 ?
C9 C17 C18 C6 127(5) 6_565 . . 6_565 ?
C9 C17 C18 C7 148(4) 6_565 . . 6_565 ?
C9 C17 C18 C8 122(8) 6_565 . . 6_565 ?
C9 C17 C18 C19 141(3) 6_565 . . . ?
C9 C17 C37 Ti2 -81(4) 6_565 . . 6_565 ?
C9 C17 C37 C7 -138(5) 6_565 . . 6_565 ?
C9 C17 C37 C8 -47(11) 6_565 . . 6_565 ?
C9 C17 C37 C23 -137(4) 6_565 . . 6_565 ?
C9 C17 C37 C24 -108(6) 6_565 . . 6_565 ?
C9 C17 C37 C25 18(8) 6_565 . . 6_565 ?
C9 C17 C37 C36 20(5) 6_565 . . . ?
C9 C17 C37 C38 -126(4) 6_565 . . . ?
C9 C18 C19 Ti2 -20(3) 6_565 . . 6_565 ?
C9 C18 C19 Ti5 -42(3) 6_565 . . 6_565 ?
C9 C18 C19 C6 -133(5) 6_565 . . 6_565 ?
C9 C18 C19 C7 38(3) 6_565 . . 6_565 ?
C9 C18 C19 C20 -117(2) 6_565 . . . ?
C9 C18 C19 C21 -69(3) 6_565 . . 6_565 ?
C9 C18 C19 C23 32(3) 6_565 . . 6_565 ?
C9 C18 C19 C39 26(4) 6_565 . . . ?
C9 C35 C36 C8 -1.7(19) 6_565 . . 6_565 ?
C9 C35 C36 C25 0(6) 6_565 . . 6_565 ?
C9 C35 C36 C26 148(5) 6_565 . . 6_565 ?
C9 C35 C36 C27 147(5) 6_565 . . 6_565 ?
C9 C35 C36 C37 -4(3) 6_565 . . . ?
C9 C35 C36 C57 138(3) 6_565 . . . ?
C10 C11 C12 Ti1 75(2) . . . 6_565 ?
C10 C11 C12 C2 16(5) . . . 6_565 ?
C10 C11 C12 C2 -6(4) . . . . ?
C10 C11 C12 C3 -3(3) . . . 6_565 ?
C10 C11 C12 C12 118(2) . . . 6_565 ?
C10 C11 C12 C13 155(3) . . . 6_565 ?
C10 C11 C12 C13 145(3) . . . . ?
C10 C11 C12 C14 -132(15) . . . 6_565 ?
C10 C11 C12 C15 -12(2) . . . 6_565 ?
C10 C11 C29 Ti1 -81.1(15) . . . 6_565 ?
C10 C11 C29 C14 -169(10) . . . 6_565 ?
C10 C11 C29 C28 2(2) . . . . ?
C10 C11 C29 C30 -141(2) . . . . ?
C10 C11 C29 C31 -149.2(19) . . . 6_565 ?
C10 C11 C29 C32 -138(4) . . . 6_565 ?
C10 C11 C29 C33 13(10) . . . 6_565 ?
C10 C11 C29 C34 -1(2) . . . 6_565 ?
C10 C11 C29 C53 -88(3) . . . 6_565 ?
C10 C14 C15 Ti1 -80.0(15) 6_565 . . . ?
C10 C14 C15 C1 -141(7) 6_565 . . 6_565 ?
C10 C14 C15 C2 -164(3) 6_565 . . 6_565 ?
C10 C14 C15 C3 -157(4) 6_565 . . . ?
C10 C14 C15 C9 -22(3) 6_565 . . 6_565 ?
C10 C14 C15 C11 -4(7) 6_565 . . 6_565 ?
C10 C14 C15 C12 -163(4) 6_565 . . 6_565 ?
C10 C14 C15 C16 -3(3) 6_565 . . . ?
C10 C14 C33 Ti1 81.5(14) 6_565 . . . ?
C10 C14 C33 C11 -9(12) 6_565 . . 6_565 ?
C10 C14 C33 C27 4.9(16) 6_565 . . 6_565 ?
C10 C14 C33 C28 18(7) 6_565 . . 6_565 ?
C10 C14 C33 C29 169(8) 6_565 . . 6_565 ?
C10 C14 C33 C30 152(3) 6_565 . . 6_565 ?
C10 C14 C33 C32 155(3) 6_565 . . . ?
C10 C14 C33 C34 10(3) 6_565 . . . ?
C10 C15 C16 C1 -167(4) 6_565 . . 6_565 ?
C10 C15 C16 C8 -132(5) 6_565 . . 6_565 ?
C10 C15 C16 C9 -151(8) 6_565 . . 6_565 ?
C10 C15 C16 C17 -152(4) 6_565 . . . ?
C10 C15 C16 C35 -15(3) 6_565 . . . ?
C10 C16 C17 C1 -116(7) 6_565 . . 6_565 ?
C10 C16 C17 C7 -32(8) 6_565 . . 6_565 ?
C10 C16 C17 C8 22(8) 6_565 . . 6_565 ?
C10 C16 C17 C9 -103(12) 6_565 . . 6_565 ?
C10 C16 C17 C18 -106(7) 6_565 . . . ?
C10 C16 C17 C25 37(6) 6_565 . . 6_565 ?
C10 C16 C17 C37 36(6) 6_565 . . . ?
C10 C16 C35 C9 -126(10) 6_565 . . 6_565 ?
C10 C16 C35 C25 -157(4) 6_565 . . 6_565 ?
C10 C16 C35 C26 -141(5) 6_565 . . 6_565 ?
C10 C16 C35 C27 -17(5) 6_565 . . 6_565 ?
C10 C16 C35 C34 -20(4) 6_565 . . . ?
C10 C16 C35 C36 -159(5) 6_565 . . . ?
C10 C27 C28 C29 4(2) . . . . ?
C10 C27 C28 C32 21(2) . . . 6_565 ?
C10 C27 C28 C33 0(2) . . . 6_565 ?
C10 C27 C28 C34 17(12) . . . 6_565 ?
C10 C27 C28 C49 141.8(19) . . . . ?
C10 C27 C28 C54 139(2) . . . 6_565 ?
C10 C27 C28 C55 158(3) . . . 6_565 ?
C10 C33 C34 Ti1 74.2(15) 6_565 . . . ?
C10 C33 C34 C26 45(5) 6_565 . . 6_565 ?
C10 C33 C34 C27 -9(8) 6_565 . . 6_565 ?
C10 C33 C34 C28 -175(4) 6_565 . . 6_565 ?
C10 C33 C34 C29 170(8) 6_565 . . 6_565 ?
C10 C33 C34 C35 0(3) 6_565 . . . ?
C10 C33 C34 C49 161(3) 6_565 . . 6_565 ?
C10 C33 C34 C55 167(5) 6_565 . . . ?
C10 C34 C35 C9 26(2) 6_565 . . 6_565 ?
C10 C34 C35 C16 13(2) 6_565 . . . ?
C10 C34 C35 C25 129(4) 6_565 . . 6_565 ?
C10 C34 C35 C26 156(4) 6_565 . . 6_565 ?
C10 C34 C35 C27 -161(12) 6_565 . . 6_565 ?
C10 C34 C35 C36 148(4) 6_565 . . . ?
C10 C34 C55 C27 -41(7) 6_565 . . 6_565 ?
C10 C34 C55 C28 160(13) 6_565 . . 6_565 ?
C10 C34 C55 C47 -10(11) 6_565 . . 6_565 ?
C10 C34 C55 C48 22(13) 6_565 . . 6_565 ?
C10 C34 C55 C49 121(9) 6_565 . . 6_565 ?
C10 C34 C55 C54 128(9) 6_565 . . . ?
C10 C34 C55 C56 -11(12) 6_565 . . . ?
C10 C35 C36 C8 -18(5) 6_565 . . 6_565 ?
C10 C35 C36 C25 -15(9) 6_565 . . 6_565 ?
C10 C35 C36 C26 132(6) 6_565 . . 6_565 ?
C10 C35 C36 C27 131(8) 6_565 . . 6_565 ?
C10 C35 C36 C37 -20(6) 6_565 . . . ?
C10 C35 C36 C57 122(5) 6_565 . . . ?
C11 C10 C27 C26 142(2) . . . . ?
C11 C10 C27 C28 -2.2(15) . . . . ?
C11 C10 C27 C33 -2(2) . . . 6_565 ?
C11 C10 C27 C34 3(5) . . . 6_565 ?
C11 C10 C27 C35 171(5) . . . 6_565 ?
C11 C10 C27 C36 151(2) . . . 6_565 ?
C11 C10 C27 C55 20(3) . . . 6_565 ?
C11 C12 C13 Ti1 -87(3) . . . . ?
C11 C12 C13 Ti1 -60(2) . . . 6_565 ?
C11 C12 C13 C11 -142(3) . . . 6_565 ?
C11 C12 C13 C12 -159.8(16) . . . 6_565 ?
C11 C12 C13 C13 20.2(16) . . . 6_565 ?
C11 C12 C13 C14 -150.8(19) . . . . ?
C11 C12 C13 C31 -2(3) . . . 6_565 ?
C11 C12 C13 C31 -8(4) . . . . ?
C11 C13 C14 Ti1 -52(11) 6_565 . . . ?
C11 C13 C14 C10 -61(11) 6_565 . . 6_565 ?
C11 C13 C14 C12 -143(13) 6_565 . . 6_565 ?
C11 C13 C14 C15 -123(12) 6_565 . . . ?
C11 C13 C14 C29 20(9) 6_565 . . 6_565 ?
C11 C13 C14 C33 15(10) 6_565 . . . ?
C11 C13 C31 Ti1 100.0(14) 6_565 . . 6_565 ?
C11 C13 C31 Ti1 58.1(13) 6_565 . . . ?
C11 C13 C31 C13 161.6(13) 6_565 . . 6_565 ?
C11 C13 C31 C29 -6.0(15) 6_565 . . 6_565 ?
C11 C13 C31 C30 150(2) 6_565 . . . ?
C11 C13 C31 C30 2(5) 6_565 . . 6_565 ?
C11 C13 C31 C31 161.6(13) 6_565 . . 6_565 ?
C11 C13 C31 C32 -3(2) 6_565 . . . ?
C11 C13 C31 C32 150.9(15) 6_565 . . 6_565 ?
C11 C14 C15 Ti1 -76(7) 6_565 . . . ?
C11 C14 C15 C1 -137(8) 6_565 . . 6_565 ?
C11 C14 C15 C2 -161(8) 6_565 . . 6_565 ?
C11 C14 C15 C3 -153(7) 6_565 . . . ?
C11 C14 C15 C9 -18(9) 6_565 . . 6_565 ?
C11 C14 C15 C10 4(7) 6_565 . . 6_565 ?
C11 C14 C15 C12 -159(10) 6_565 . . 6_565 ?
C11 C14 C15 C16 1(9) 6_565 . . . ?
C11 C14 C33 Ti1 91(13) 6_565 . . . ?
C11 C14 C33 C10 9(12) 6_565 . . 6_565 ?
C11 C14 C33 C27 14(13) 6_565 . . 6_565 ?
C11 C14 C33 C28 27(13) 6_565 . . 6_565 ?
C11 C14 C33 C29 178(19) 6_565 . . 6_565 ?
C11 C14 C33 C30 161(14) 6_565 . . 6_565 ?
C11 C14 C33 C32 164(14) 6_565 . . . ?
C11 C14 C33 C34 19(13) 6_565 . . . ?
C11 C15 C16 C1 -162(3) 6_565 . . 6_565 ?
C11 C15 C16 C8 -127(3) 6_565 . . 6_565 ?
C11 C15 C16 C9 -147(6) 6_565 . . 6_565 ?
C11 C15 C16 C10 5(3) 6_565 . . 6_565 ?
C11 C15 C16 C17 -148(2) 6_565 . . . ?
C11 C15 C16 C35 -10(3) 6_565 . . . ?
C11 C29 C30 Ti1 51.2(17) . . . 6_565 ?
C11 C29 C30 Ti4 90.3(17) . . . . ?
C11 C29 C30 C30 6(4) . . . 6_565 ?
C11 C29 C30 C31 -11(4) . . . . ?
C11 C29 C30 C31 -17(4) . . . 6_565 ?
C11 C29 C30 C32 169(19) . . . 6_565 ?
C11 C29 C30 C33 26(8) . . . 6_565 ?
C11 C29 C30 C51 146(2) . . . . ?
C11 C29 C30 C53 149(2) . . . 6_565 ?
C11 C33 C34 Ti1 68(4) 6_565 . . . ?
C11 C33 C34 C10 -6(4) 6_565 . . 6_565 ?
C11 C33 C34 C26 39(9) 6_565 . . 6_565 ?
C11 C33 C34 C27 -15(12) 6_565 . . 6_565 ?
C11 C33 C34 C28 179(5) 6_565 . . 6_565 ?
C11 C33 C34 C29 163(11) 6_565 . . 6_565 ?
C11 C33 C34 C35 -6(7) 6_565 . . . ?
C11 C33 C34 C49 155(4) 6_565 . . 6_565 ?
C11 C33 C34 C55 161(4) 6_565 . . . ?
C12 C2 C3 C1 -126(16) . . . 6_565 ?
C12 C2 C3 C1 -137(16) 6_565 . . 6_565 ?
C12 C2 C3 C2 36(5) . . . 6_565 ?
C12 C2 C3 C2 24(3) 6_565 . . 6_565 ?
C12 C2 C3 C3 -144(5) . . . 6_565 ?
C12 C2 C3 C3 -156(3) 6_565 . . 6_565 ?
C12 C2 C3 C4 -143(2) . . . . ?
C12 C2 C3 C4 -155(2) 6_565 . . . ?
C12 C2 C3 C5 -153(3) 6_565 . . 6_565 ?
C12 C2 C3 C5 -141(2) . . . 6_565 ?
C12 C2 C3 C12 11.4(14) . . . 6_565 ?
C12 C2 C3 C15 -3(2) 6_565 . . . ?
C12 C2 C3 C15 8(4) . . . . ?
C12 C2 C12 Ti1 92.4(5) 6_565 . . 6_565 ?
C12 C2 C12 C2 0.001(5) 6_565 . . 6_565 ?
C12 C2 C12 C3 143(5) 6_565 . . 6_565 ?
C12 C2 C12 C11 157(2) 6_565 . . . ?
C12 C2 C12 C13 5(3) 6_565 . . . ?
C12 C2 C12 C13 12(7) 6_565 . . 6_565 ?
C12 C2 C12 C14 164(4) 6_565 . . 6_565 ?
C12 C2 C12 C15 162.6(14) 6_565 . . 6_565 ?
C12 C3 C4 C1 102(5) 6_565 . . 6_565 ?
C12 C3 C4 C2 -71(7) 6_565 . . 6_565 ?
C12 C3 C4 C4 -73(3) 6_565 . . 6_565 ?
C12 C3 C4 C5 -71(5) 6_565 . . . ?
C12 C3 C4 C5 74(32) 6_565 . . 6_565 ?
C12 C3 C4 C6 51(4) 6_565 . . 6_565 ?
C12 C3 C4 C18 81(4) 6_565 . . . ?
C12 C3 C15 Ti1 -66.0(14) 6_565 . . . ?
C12 C3 C15 C1 -172(4) 6_565 . . 6_565 ?
C12 C3 C15 C2 13(3) 6_565 . . 6_565 ?
C12 C3 C15 C9 -155(3) 6_565 . . 6_565 ?
C12 C3 C15 C10 -130(6) 6_565 . . 6_565 ?
C12 C3 C15 C11 -15(3) 6_565 . . 6_565 ?
C12 C3 C15 C14 -4(3) 6_565 . . . ?
C12 C3 C15 C16 -158(4) 6_565 . . . ?
C12 C11 C29 Ti1 68(2) . . . 6_565 ?
C12 C11 C29 C14 -20(8) . . . 6_565 ?
C12 C11 C29 C28 151(3) . . . . ?
C12 C11 C29 C30 8(3) . . . . ?
C12 C11 C29 C31 0(2) . . . 6_565 ?
C12 C11 C29 C32 11(5) . . . 6_565 ?
C12 C11 C29 C33 162(12) . . . 6_565 ?
C12 C11 C29 C34 148(3) . . . 6_565 ?
C12 C11 C29 C53 60(3) . . . 6_565 ?
C12 C12 C13 Ti1 73(2) 6_565 . . . ?
C12 C12 C13 Ti1 100(2) 6_565 . . 6_565 ?
C12 C12 C13 C11 18.2(15) 6_565 . . 6_565 ?
C12 C12 C13 C13 180.002(17) 6_565 . . 6_565 ?
C12 C12 C13 C14 9.0(18) 6_565 . . . ?
C12 C12 C13 C31 158(3) 6_565 . . 6_565 ?
C12 C12 C13 C31 151(4) 6_565 . . . ?
C12 C13 C14 Ti1 90(4) 6_565 . . . ?
C12 C13 C14 Ti1 78(2) . . . . ?
C12 C13 C14 C10 69(4) . . . 6_565 ?
C12 C13 C14 C10 81(5) 6_565 . . 6_565 ?
C12 C13 C14 C11 131(11) . . . 6_565 ?
C12 C13 C14 C11 143(13) 6_565 . . 6_565 ?
C12 C13 C14 C12 -12(2) . . . 6_565 ?
C12 C13 C14 C15 20(4) 6_565 . . . ?
C12 C13 C14 C15 8(3) . . . . ?
C12 C13 C14 C29 163(5) 6_565 . . 6_565 ?
C12 C13 C14 C29 151(3) . . . 6_565 ?
C12 C13 C14 C33 146(3) . . . . ?
C12 C13 C14 C33 158(5) 6_565 . . . ?
C12 C13 C31 Ti1 31(6) 6_565 . . . ?
C12 C13 C31 Ti1 -44(2) . . . 6_565 ?
C12 C13 C31 Ti1 -86(3) . . . . ?
C12 C13 C31 Ti1 73(6) 6_565 . . 6_565 ?
C12 C13 C31 C13 135(6) 6_565 . . 6_565 ?
C12 C13 C31 C13 17(3) . . . 6_565 ?
C12 C13 C31 C29 -33(6) 6_565 . . 6_565 ?
C12 C13 C31 C29 -150(3) . . . 6_565 ?
C12 C13 C31 C30 -24(8) 6_565 . . 6_565 ?
C12 C13 C31 C30 -142(4) . . . 6_565 ?
C12 C13 C31 C30 5(4) . . . . ?
C12 C13 C31 C30 123(6) 6_565 . . . ?
C12 C13 C31 C31 17(3) . . . 6_565 ?
C12 C13 C31 C31 135(6) 6_565 . . 6_565 ?
C12 C13 C31 C32 6(3) . . . 6_565 ?
C12 C13 C31 C32 124(6) 6_565 . . 6_565 ?
C12 C13 C31 C32 -148(3) . . . . ?
C12 C13 C31 C32 -30(6) 6_565 . . . ?
C12 C14 C15 Ti1 83(3) 6_565 . . . ?
C12 C14 C15 C1 22(7) 6_565 . . 6_565 ?
C12 C14 C15 C2 -1(3) 6_565 . . 6_565 ?
C12 C14 C15 C3 6(4) 6_565 . . . ?
C12 C14 C15 C9 141(4) 6_565 . . 6_565 ?
C12 C14 C15 C10 163(4) 6_565 . . 6_565 ?
C12 C14 C15 C11 159(10) 6_565 . . 6_565 ?
C12 C14 C15 C16 160(4) 6_565 . . . ?
C12 C14 C33 Ti1 -43(6) 6_565 . . . ?
C12 C14 C33 C10 -125(6) 6_565 . . 6_565 ?
C12 C14 C33 C11 -134(17) 6_565 . . 6_565 ?
C12 C14 C33 C27 -120(5) 6_565 . . 6_565 ?
C12 C14 C33 C28 -107(8) 6_565 . . 6_565 ?
C12 C14 C33 C29 44(10) 6_565 . . 6_565 ?
C12 C14 C33 C30 27(6) 6_565 . . 6_565 ?
C12 C14 C33 C32 30(7) 6_565 . . . ?
C12 C14 C33 C34 -115(6) 6_565 . . . ?
C12 C15 C16 C1 -133(6) 6_565 . . 6_565 ?
C12 C15 C16 C8 -98(5) 6_565 . . 6_565 ?
C12 C15 C16 C9 -118(6) 6_565 . . 6_565 ?
C12 C15 C16 C10 34(6) 6_565 . . 6_565 ?
C12 C15 C16 C17 -118(5) 6_565 . . . ?
C12 C15 C16 C35 19(7) 6_565 . . . ?
C13 C11 C12 Ti1 -80(3) 6_565 . . 6_565 ?
C13 C11 C12 C2 -139(6) 6_565 . . 6_565 ?
C13 C11 C12 C2 -161(5) 6_565 . . . ?
C13 C11 C12 C3 -157(4) 6_565 . . 6_565 ?
C13 C11 C12 C12 -36(3) 6_565 . . 6_565 ?
C13 C11 C12 C13 -9.2(9) 6_565 . . . ?
C13 C11 C12 C14 74(13) 6_565 . . 6_565 ?
C13 C11 C12 C15 -167(4) 6_565 . . 6_565 ?
C13 C11 C29 Ti1 73.6(13) 6_565 . . 6_565 ?
C13 C11 C29 C14 -14(8) 6_565 . . 6_565 ?
C13 C11 C29 C28 157(2) 6_565 . . . ?
C13 C11 C29 C30 14(2) 6_565 . . . ?
C13 C11 C29 C31 5.5(14) 6_565 . . 6_565 ?
C13 C11 C29 C32 17(4) 6_565 . . 6_565 ?
C13 C11 C29 C33 168(11) 6_565 . . 6_565 ?
C13 C11 C29 C34 154(2) 6_565 . . 6_565 ?
C13 C11 C29 C53 66(3) 6_565 . . 6_565 ?
C13 C12 C13 Ti1 -80(2) 6_565 . . 6_565 ?
C13 C12 C13 Ti1 -107(2) 6_565 . . . ?
C13 C12 C13 C11 -161.8(15) 6_565 . . 6_565 ?
C13 C12 C13 C12 179.998(17) 6_565 . . 6_565 ?
C13 C12 C13 C14 -171.0(18) 6_565 . . . ?
C13 C12 C13 C31 -29(4) 6_565 . . . ?
C13 C12 C13 C31 -22(4) 6_565 . . 6_565 ?
C13 C13 C14 Ti1 63(3) 6_565 . . . ?
C13 C13 C14 C10 54(5) 6_565 . . 6_565 ?
C13 C13 C14 C11 115(9) 6_565 . . 6_565 ?
C13 C13 C14 C12 -28(5) 6_565 . . 6_565 ?
C13 C13 C14 C15 -8(5) 6_565 . . . ?
C13 C13 C14 C29 135(2) 6_565 . . 6_565 ?
C13 C13 C14 C33 130(3) 6_565 . . . ?
C13 C13 C31 Ti1 -103.5(4) 6_565 . . . ?
C13 C13 C31 Ti1 -61.6(4) 6_565 . . 6_565 ?
C13 C13 C31 C29 -167.6(10) 6_565 . . 6_565 ?
C13 C13 C31 C30 -12(2) 6_565 . . . ?
C13 C13 C31 C30 -159(4) 6_565 . . 6_565 ?
C13 C13 C31 C31 0.003(14) 6_565 . . 6_565 ?
C13 C13 C31 C32 -10.7(11) 6_565 . . 6_565 ?
C13 C13 C31 C32 -164.9(16) 6_565 . . . ?
C13 C14 C15 Ti1 69(2) . . . . ?
C13 C14 C15 C1 8(7) . . . 6_565 ?
C13 C14 C15 C2 -15(3) . . . 6_565 ?
C13 C14 C15 C3 -8(4) . . . . ?
C13 C14 C15 C9 128(3) . . . 6_565 ?
C13 C14 C15 C10 149(2) . . . 6_565 ?
C13 C14 C15 C11 146(9) . . . 6_565 ?
C13 C14 C15 C12 -14(3) . . . 6_565 ?
C13 C14 C15 C16 147(2) . . . . ?
C13 C14 C33 Ti1 -70.5(16) . . . . ?
C13 C14 C33 C10 -152(3) . . . 6_565 ?
C13 C14 C33 C11 -161(14) . . . 6_565 ?
C13 C14 C33 C27 -147(2) . . . 6_565 ?
C13 C14 C33 C28 -134(7) . . . 6_565 ?
C13 C14 C33 C29 17(7) . . . 6_565 ?
C13 C14 C33 C30 0(2) . . . 6_565 ?
C13 C14 C33 C32 3(3) . . . . ?
C13 C14 C33 C34 -142(4) . . . . ?
C13 C31 C32 Ti1 49(2) 6_565 . . . ?
C13 C31 C32 Ti1 59.0(14) . . . . ?
C13 C31 C32 Ti4 99.9(16) . . . 6_565 ?
C13 C31 C32 Ti4 90(2) 6_565 . . 6_565 ?
C13 C31 C32 C28 19(6) 6_565 . . 6_565 ?
C13 C31 C32 C28 29(4) . . . 6_565 ?
C13 C31 C32 C29 -17(5) 6_565 . . 6_565 ?
C13 C31 C32 C29 -7(4) . . . 6_565 ?
C13 C31 C32 C30 170(7) . . . 6_565 ?
C13 C31 C32 C30 160(7) 6_565 . . 6_565 ?
C13 C31 C32 C31 134(4) 6_565 . . 6_565 ?
C13 C31 C32 C31 144(3) . . . 6_565 ?
C13 C31 C32 C33 -8(4) 6_565 . . . ?
C13 C31 C32 C33 2(3) . . . . ?
C13 C31 C32 C51 158.8(18) . . . 6_565 ?
C13 C31 C32 C51 149(2) 6_565 . . 6_565 ?
C13 C31 C32 C53 154(3) . . . . ?
C13 C31 C32 C53 144(3) 6_565 . . . ?
C14 C10 C11 Ti1 89(11) 6_565 . . 6_565 ?
C14 C10 C11 C12 18(10) 6_565 . . . ?
C14 C10 C11 C13 47(9) 6_565 . . 6_565 ?
C14 C10 C11 C15 5(11) 6_565 . . 6_565 ?
C14 C10 C11 C29 166(12) 6_565 . . . ?
C14 C10 C11 C33 170(14) 6_565 . . 6_565 ?
C14 C10 C27 C26 139(2) 6_565 . . . ?
C14 C10 C27 C28 -5(3) 6_565 . . . ?
C14 C10 C27 C33 -5.0(17) 6_565 . . 6_565 ?
C14 C10 C27 C34 0(5) 6_565 . . 6_565 ?
C14 C10 C27 C35 168(5) 6_565 . . 6_565 ?
C14 C10 C27 C36 148(2) 6_565 . . 6_565 ?
C14 C10 C27 C55 17(4) 6_565 . . 6_565 ?
C14 C11 C12 Ti1 -154(14) 6_565 . . 6_565 ?
C14 C11 C12 C2 125(15) 6_565 . . . ?
C14 C11 C12 C2 148(15) 6_565 . . 6_565 ?
C14 C11 C12 C3 129(14) 6_565 . . 6_565 ?
C14 C11 C12 C12 -110(14) 6_565 . . 6_565 ?
C14 C11 C12 C13 -74(13) 6_565 . . 6_565 ?
C14 C11 C12 C13 -83(13) 6_565 . . . ?
C14 C11 C12 C15 120(15) 6_565 . . 6_565 ?
C14 C11 C29 Ti1 88(9) 6_565 . . 6_565 ?
C14 C11 C29 C28 171(9) 6_565 . . . ?
C14 C11 C29 C30 28(9) 6_565 . . . ?
C14 C11 C29 C31 19(9) 6_565 . . 6_565 ?
C14 C11 C29 C32 31(9) 6_565 . . 6_565 ?
C14 C11 C29 C33 -178(17) 6_565 . . 6_565 ?
C14 C11 C29 C34 167(9) 6_565 . . 6_565 ?
C14 C11 C29 C53 80(9) 6_565 . . 6_565 ?
C14 C12 C13 Ti1 -95(4) 6_565 . . . ?
C14 C12 C13 Ti1 -68(4) 6_565 . . 6_565 ?
C14 C12 C13 C11 -150(3) 6_565 . . 6_565 ?
C14 C12 C13 C12 -168(2) 6_565 . . 6_565 ?
C14 C12 C13 C13 12(2) 6_565 . . 6_565 ?
C14 C12 C13 C14 -159(4) 6_565 . . . ?
C14 C12 C13 C31 -17(6) 6_565 . . . ?
C14 C12 C13 C31 -10(5) 6_565 . . 6_565 ?
C14 C13 C31 Ti1 102.7(14) . . . 6_565 ?
C14 C13 C31 Ti1 60.8(13) . . . . ?
C14 C13 C31 C13 164.4(13) . . . 6_565 ?
C14 C13 C31 C29 -3.3(19) . . . 6_565 ?
C14 C13 C31 C30 5(4) . . . 6_565 ?
C14 C13 C31 C30 152(3) . . . . ?
C14 C13 C31 C31 164.4(13) . . . 6_565 ?
C14 C13 C31 C32 153.7(19) . . . 6_565 ?
C14 C13 C31 C32 -0.6(18) . . . . ?
C14 C15 C16 C1 -162(4) . . . 6_565 ?
C14 C15 C16 C8 -128(3) . . . 6_565 ?
C14 C15 C16 C9 -147(6) . . . 6_565 ?
C14 C15 C16 C10 4(4) . . . 6_565 ?
C14 C15 C16 C17 -148(2) . . . . ?
C14 C15 C16 C35 -10(4) . . . . ?
C14 C29 C30 Ti1 57.5(18) 6_565 . . 6_565 ?
C14 C29 C30 Ti4 97(2) 6_565 . . . ?
C14 C29 C30 C30 13(4) 6_565 . . 6_565 ?
C14 C29 C30 C31 -11(4) 6_565 . . 6_565 ?
C14 C29 C30 C31 -5(4) 6_565 . . . ?
C14 C29 C30 C32 175(19) 6_565 . . 6_565 ?
C14 C29 C30 C33 33(8) 6_565 . . 6_565 ?
C14 C29 C30 C51 152(3) 6_565 . . . ?
C14 C29 C30 C53 156(2) 6_565 . . 6_565 ?
C14 C33 C34 Ti1 64(3) . . . . ?
C14 C33 C34 C10 -11(3) . . . 6_565 ?
C14 C33 C34 C26 35(8) . . . 6_565 ?
C14 C33 C34 C27 -20(11) . . . 6_565 ?
C14 C33 C34 C28 175(4) . . . 6_565 ?
C14 C33 C34 C29 159(10) . . . 6_565 ?
C14 C33 C34 C35 -10(6) . . . . ?
C14 C33 C34 C49 151(3) . . . 6_565 ?
C14 C33 C34 C55 157(3) . . . . ?
C15 C1 C2 C2 -152.8(18) 6_565 . . 6_565 ?
C15 C1 C2 C3 -154(3) 6_565 . . . ?
C15 C1 C2 C3 -168(17) 6_565 . . 6_565 ?
C15 C1 C2 C4 -158(4) 6_565 . . 6_565 ?
C15 C1 C2 C12 -13(2) 6_565 . . . ?
C15 C1 C2 C12 -77(3) 6_565 . . 6_565 ?
C15 C1 C5 C3 65(4) 6_565 . . 6_565 ?
C15 C1 C5 C4 63(6) 6_565 . . . ?
C15 C1 C5 C4 76(15) 6_565 . . 6_565 ?
C15 C1 C5 C5 61(5) 6_565 . . 6_565 ?
C15 C1 C5 C6 -80(4) 6_565 . . . ?
C15 C1 C5 C18 -95(4) 6_565 . . 6_565 ?
C15 C1 C9 C8 158(3) 6_565 . . . ?
C15 C1 C9 C10 2(3) 6_565 . . . ?
C15 C1 C9 C16 -24(8) 6_565 . . 6_565 ?
C15 C1 C9 C17 175(4) 6_565 . . 6_565 ?
C15 C1 C9 C18 164(2) 6_565 . . 6_565 ?
C15 C1 C9 C35 20(6) 6_565 . . 6_565 ?
C15 C2 C3 C1 -34(19) 6_565 . . 6_565 ?
C15 C2 C3 C2 127(3) 6_565 . . 6_565 ?
C15 C2 C3 C3 -53(3) 6_565 . . 6_565 ?
C15 C2 C3 C4 -52(5) 6_565 . . . ?
C15 C2 C3 C5 -50(5) 6_565 . . 6_565 ?
C15 C2 C3 C12 103(4) 6_565 . . 6_565 ?
C15 C2 C3 C15 99(4) 6_565 . . . ?
C15 C2 C12 Ti1 -70.1(15) 6_565 . . 6_565 ?
C15 C2 C12 C2 -162.5(14) 6_565 . . 6_565 ?
C15 C2 C12 C3 -20(5) 6_565 . . 6_565 ?
C15 C2 C12 C11 -5(3) 6_565 . . . ?
C15 C2 C12 C12 -162.6(14) 6_565 . . 6_565 ?
C15 C2 C12 C13 -157(4) 6_565 . . . ?
C15 C2 C12 C13 -151(7) 6_565 . . 6_565 ?
C15 C2 C12 C14 2(4) 6_565 . . 6_565 ?
C15 C3 C4 C1 24(3) . . . 6_565 ?
C15 C3 C4 C2 -149(9) . . . 6_565 ?
C15 C3 C4 C4 -151(2) . . . 6_565 ?
C15 C3 C4 C5 -4(33) . . . 6_565 ?
C15 C3 C4 C5 -148(3) . . . . ?
C15 C3 C4 C6 -27(4) . . . 6_565 ?
C15 C3 C4 C18 4(4) . . . . ?
C15 C9 C10 Ti1 69.3(17) 6_565 . . 6_565 ?
C15 C9 C10 C11 17(2) 6_565 . . . ?
C15 C9 C10 C14 13(2) 6_565 . . 6_565 ?
C15 C9 C10 C16 -128(10) 6_565 . . 6_565 ?
C15 C9 C10 C27 155(2) 6_565 . . . ?
C15 C9 C10 C33 50(3) 6_565 . . 6_565 ?
C15 C9 C10 C34 129(4) 6_565 . . 6_565 ?
C15 C9 C10 C35 170(3) 6_565 . . 6_565 ?
C15 C10 C11 Ti1 83.5(19) 6_565 . . 6_565 ?
C15 C10 C11 C12 13(2) 6_565 . . . ?
C15 C10 C11 C13 42(3) 6_565 . . 6_565 ?
C15 C10 C11 C14 -5(11) 6_565 . . 6_565 ?
C15 C10 C11 C29 161(3) 6_565 . . . ?
C15 C10 C11 C33 165(4) 6_565 . . 6_565 ?
C15 C10 C27 C26 91(4) 6_565 . . . ?
C15 C10 C27 C28 -53(5) 6_565 . . . ?
C15 C10 C27 C33 -53(4) 6_565 . . 6_565 ?
C15 C10 C27 C34 -47(7) 6_565 . . 6_565 ?
C15 C10 C27 C35 121(6) 6_565 . . 6_565 ?
C15 C10 C27 C36 100(4) 6_565 . . 6_565 ?
C15 C10 C27 C55 -31(6) 6_565 . . 6_565 ?
C15 C11 C12 Ti1 86.7(18) 6_565 . . 6_565 ?
C15 C11 C12 C2 6(3) 6_565 . . . ?
C15 C11 C12 C2 28(4) 6_565 . . 6_565 ?
C15 C11 C12 C3 9(2) 6_565 . . 6_565 ?
C15 C11 C12 C12 130(3) 6_565 . . 6_565 ?
C15 C11 C12 C13 157(4) 6_565 . . . ?
C15 C11 C12 C13 167(4) 6_565 . . 6_565 ?
C15 C11 C12 C14 -120(15) 6_565 . . 6_565 ?
C15 C11 C29 Ti1 -33(5) 6_565 . . 6_565 ?
C15 C11 C29 C14 -121(12) 6_565 . . 6_565 ?
C15 C11 C29 C28 50(6) 6_565 . . . ?
C15 C11 C29 C30 -93(5) 6_565 . . . ?
C15 C11 C29 C31 -102(5) 6_565 . . 6_565 ?
C15 C11 C29 C32 -90(6) 6_565 . . 6_565 ?
C15 C11 C29 C33 61(12) 6_565 . . 6_565 ?
C15 C11 C29 C34 47(6) 6_565 . . 6_565 ?
C15 C11 C29 C53 -41(6) 6_565 . . 6_565 ?
C15 C12 C13 Ti1 12(4) 6_565 . . 6_565 ?
C15 C12 C13 Ti1 -15(5) 6_565 . . . ?
C15 C12 C13 C11 -70(5) 6_565 . . 6_565 ?
C15 C12 C13 C12 -88(5) 6_565 . . 6_565 ?
C15 C12 C13 C13 92(5) 6_565 . . 6_565 ?
C15 C12 C13 C14 -79(5) 6_565 . . . ?
C15 C12 C13 C31 70(5) 6_565 . . 6_565 ?
C15 C12 C13 C31 63(5) 6_565 . . . ?
C15 C14 C33 Ti1 69(2) . . . . ?
C15 C14 C33 C10 -12(2) . . . 6_565 ?
C15 C14 C33 C11 -21(12) . . . 6_565 ?
C15 C14 C33 C27 -8(3) . . . 6_565 ?
C15 C14 C33 C28 6(8) . . . 6_565 ?
C15 C14 C33 C29 157(8) . . . 6_565 ?
C15 C14 C33 C30 139(3) . . . 6_565 ?
C15 C14 C33 C32 143(3) . . . . ?
C15 C14 C33 C34 -2(4) . . . . ?
C15 C16 C17 C1 -11(2) . . . 6_565 ?
C15 C16 C17 C7 72(4) . . . 6_565 ?
C15 C16 C17 C8 127(6) . . . 6_565 ?
C15 C16 C17 C9 1(7) . . . 6_565 ?
C15 C16 C17 C18 -1(4) . . . . ?
C15 C16 C17 C25 141(3) . . . 6_565 ?
C15 C16 C17 C37 141(3) . . . . ?
C15 C16 C35 C9 -109(9) . . . 6_565 ?
C15 C16 C35 C10 17(3) . . . 6_565 ?
C15 C16 C35 C25 -139(3) . . . 6_565 ?
C15 C16 C35 C26 -124(4) . . . 6_565 ?
C15 C16 C35 C27 1(6) . . . 6_565 ?
C15 C16 C35 C34 -2(4) . . . . ?
C15 C16 C35 C36 -142(3) . . . . ?
C16 C1 C2 C2 -145.0(14) 6_565 . . 6_565 ?
C16 C1 C2 C3 -147(3) 6_565 . . . ?
C16 C1 C2 C3 -160(17) 6_565 . . 6_565 ?
C16 C1 C2 C4 -150(4) 6_565 . . 6_565 ?
C16 C1 C2 C12 -5(3) 6_565 . . . ?
C16 C1 C2 C12 -69(3) 6_565 . . 6_565 ?
C16 C1 C2 C15 8(2) 6_565 . . 6_565 ?
C16 C1 C5 C3 142(6) 6_565 . . 6_565 ?
C16 C1 C5 C4 140(3) 6_565 . . . ?
C16 C1 C5 C4 153(14) 6_565 . . 6_565 ?
C16 C1 C5 C5 137.5(19) 6_565 . . 6_565 ?
C16 C1 C5 C6 -3(4) 6_565 . . . ?
C16 C1 C5 C18 -18(3) 6_565 . . 6_565 ?
C16 C1 C9 C8 -178(11) 6_565 . . . ?
C16 C1 C9 C10 26(7) 6_565 . . . ?
C16 C1 C9 C15 24(8) 6_565 . . 6_565 ?
C16 C1 C9 C17 -161(12) 6_565 . . 6_565 ?
C16 C1 C9 C18 -172(9) 6_565 . . 6_565 ?
C16 C1 C9 C35 44(5) 6_565 . . 6_565 ?
C16 C8 C9 C1 179(8) 6_565 . . . ?
C16 C8 C9 C10 -25(5) 6_565 . . . ?
C16 C8 C9 C15 -104(8) 6_565 . . 6_565 ?
C16 C8 C9 C17 129(10) 6_565 . . 6_565 ?
C16 C8 C9 C18 172(7) 6_565 . . 6_565 ?
C16 C8 C9 C35 -18(5) 6_565 . . 6_565 ?
C16 C8 C25 Ti2 115(2) 6_565 . . . ?
C16 C8 C25 C17 -45(10) 6_565 . . 6_565 ?
C16 C8 C25 C24 163(2) 6_565 . . . ?
C16 C8 C25 C26 19(3) 6_565 . . . ?
C16 C8 C25 C35 3.6(18) 6_565 . . 6_565 ?
C16 C8 C25 C36 2(5) 6_565 . . 6_565 ?
C16 C8 C25 C37 -167(8) 6_565 . . 6_565 ?
C16 C8 C25 C38 162(2) 6_565 . . 6_565 ?
C16 C8 C25 C57 53(4) 6_565 . . 6_565 ?
C16 C9 C10 Ti1 -163(9) 6_565 . . 6_565 ?
C16 C9 C10 C11 145(9) 6_565 . . . ?
C16 C9 C10 C14 141(9) 6_565 . . 6_565 ?
C16 C9 C10 C15 128(10) 6_565 . . 6_565 ?
C16 C9 C10 C27 -77(9) 6_565 . . . ?
C16 C9 C10 C33 178(10) 6_565 . . 6_565 ?
C16 C9 C10 C34 -103(10) 6_565 . . 6_565 ?
C16 C9 C10 C35 -62(8) 6_565 . . 6_565 ?
C16 C10 C11 Ti1 77(4) 6_565 . . 6_565 ?
C16 C10 C11 C12 7(5) 6_565 . . . ?
C16 C10 C11 C13 36(6) 6_565 . . 6_565 ?
C16 C10 C11 C14 -12(12) 6_565 . . 6_565 ?
C16 C10 C11 C15 -6(4) 6_565 . . 6_565 ?
C16 C10 C11 C29 154(4) 6_565 . . . ?
C16 C10 C11 C33 158(5) 6_565 . . 6_565 ?
C16 C10 C27 C26 -16(4) 6_565 . . . ?
C16 C10 C27 C28 -160(4) 6_565 . . . ?
C16 C10 C27 C33 -160(4) 6_565 . . 6_565 ?
C16 C10 C27 C34 -155(6) 6_565 . . 6_565 ?
C16 C10 C27 C35 13(4) 6_565 . . 6_565 ?
C16 C10 C27 C36 -7(4) 6_565 . . 6_565 ?
C16 C10 C27 C55 -138(4) 6_565 . . 6_565 ?
C16 C17 C18 Ti5 92(2) . . . 6_565 ?
C16 C17 C18 C1 -10(3) . . . 6_565 ?
C16 C17 C18 C4 -3(4) . . . . ?
C16 C17 C18 C5 -3(5) . . . 6_565 ?
C16 C17 C18 C6 128(4) . . . 6_565 ?
C16 C17 C18 C7 148(3) . . . 6_565 ?
C16 C17 C18 C8 123(7) . . . 6_565 ?
C16 C17 C18 C9 1(3) . . . 6_565 ?
C16 C17 C18 C19 142(2) . . . . ?
C16 C17 C37 Ti2 -95.8(18) . . . 6_565 ?
C16 C17 C37 C7 -154(3) . . . 6_565 ?
C16 C17 C37 C8 -62(11) . . . 6_565 ?
C16 C17 C37 C23 -152(2) . . . 6_565 ?
C16 C17 C37 C24 -123(6) . . . 6_565 ?
C16 C17 C37 C25 2(6) . . . 6_565 ?
C16 C17 C37 C36 5(3) . . . . ?
C16 C17 C37 C38 -141(3) . . . . ?
C16 C35 C36 C8 5(2) . . . 6_565 ?
C16 C35 C36 C25 7(6) . . . 6_565 ?
C16 C35 C36 C26 155(5) . . . 6_565 ?
C16 C35 C36 C27 154(5) . . . 6_565 ?
C16 C35 C36 C37 3(3) . . . . ?
C16 C35 C36 C57 145(4) . . . . ?
C17 C1 C2 C2 -111(3) 6_565 . . 6_565 ?
C17 C1 C2 C3 -112(4) 6_565 . . . ?
C17 C1 C2 C3 -126(18) 6_565 . . 6_565 ?
C17 C1 C2 C4 -116(5) 6_565 . . 6_565 ?
C17 C1 C2 C12 -35(4) 6_565 . . 6_565 ?
C17 C1 C2 C12 29(4) 6_565 . . . ?
C17 C1 C2 C15 42(3) 6_565 . . 6_565 ?
C17 C1 C5 C3 155(5) 6_565 . . 6_565 ?
C17 C1 C5 C4 153(3) 6_565 . . . ?
C17 C1 C5 C4 167(15) 6_565 . . 6_565 ?
C17 C1 C5 C5 150.8(13) 6_565 . . 6_565 ?
C17 C1 C5 C6 10(2) 6_565 . . . ?
C17 C1 C5 C18 -5(2) 6_565 . . 6_565 ?
C17 C1 C9 C8 -17(3) 6_565 . . . ?
C17 C1 C9 C10 -173(5) 6_565 . . . ?
C17 C1 C9 C15 -175(4) 6_565 . . 6_565 ?
C17 C1 C9 C16 161(12) 6_565 . . 6_565 ?
C17 C1 C9 C18 -11(3) 6_565 . . 6_565 ?
C17 C1 C9 C35 -155(8) 6_565 . . 6_565 ?
C17 C7 C8 Ti2 134(5) 6_565 . . . ?
C17 C7 C8 C9 35(5) 6_565 . . . ?
C17 C7 C8 C16 36(3) 6_565 . . 6_565 ?
C17 C7 C8 C18 22(5) 6_565 . . 6_565 ?
C17 C7 C8 C25 -167(6) 6_565 . . . ?
C17 C7 C8 C36 -174(7) 6_565 . . 6_565 ?
C17 C7 C8 C37 -155(8) 6_565 . . 6_565 ?
C17 C7 C8 C38 -172(6) 6_565 . . 6_565 ?
C17 C7 C23 Ti2 79(2) 6_565 . . . ?
C17 C7 C23 Ti5 98(3) 6_565 . . . ?
C17 C7 C23 C19 164(4) 6_565 . . 6_565 ?
C17 C7 C23 C22 139(3) 6_565 . . . ?
C17 C7 C23 C24 8(3) 6_565 . . . ?
C17 C7 C23 C37 -2(2) 6_565 . . 6_565 ?
C17 C7 C23 C38 16(6) 6_565 . . 6_565 ?
C17 C7 C23 C39 160(4) 6_565 . . 6_565 ?
C17 C7 C23 C40 143(2) 6_565 . . 6_565 ?
C17 C7 C23 C59 34(4) 6_565 . . 6_565 ?
C17 C8 C9 C1 50(6) 6_565 . . . ?
C17 C8 C9 C10 -154(7) 6_565 . . . ?
C17 C8 C9 C15 127(8) 6_565 . . 6_565 ?
C17 C8 C9 C16 -129(10) 6_565 . . 6_565 ?
C17 C8 C9 C18 43(5) 6_565 . . 6_565 ?
C17 C8 C9 C35 -147(6) 6_565 . . 6_565 ?
C17 C8 C25 Ti2 160(12) 6_565 . . . ?
C17 C8 C25 C24 -152(12) 6_565 . . . ?
C17 C8 C25 C26 65(12) 6_565 . . . ?
C17 C8 C25 C35 49(12) 6_565 . . 6_565 ?
C17 C8 C25 C36 47(13) 6_565 . . 6_565 ?
C17 C8 C25 C37 -122(16) 6_565 . . 6_565 ?
C17 C8 C25 C38 -153(12) 6_565 . . 6_565 ?
C17 C8 C25 C57 98(13) 6_565 . . 6_565 ?
C17 C9 C10 Ti1 -103(5) 6_565 . . 6_565 ?
C17 C9 C10 C11 -155(5) 6_565 . . . ?
C17 C9 C10 C14 -159(5) 6_565 . . 6_565 ?
C17 C9 C10 C15 -172(6) 6_565 . . 6_565 ?
C17 C9 C10 C16 60(7) 6_565 . . 6_565 ?
C17 C9 C10 C27 -17(6) 6_565 . . . ?
C17 C9 C10 C33 -123(5) 6_565 . . 6_565 ?
C17 C9 C10 C34 -43(7) 6_565 . . 6_565 ?
C17 C9 C10 C35 -3(6) 6_565 . . 6_565 ?
C17 C16 C35 C9 33(7) . . . 6_565 ?
C17 C16 C35 C10 159(4) . . . 6_565 ?
C17 C16 C35 C25 2.2(19) . . . 6_565 ?
C17 C16 C35 C26 18(4) . . . 6_565 ?
C17 C16 C35 C27 142(6) . . . 6_565 ?
C17 C16 C35 C34 139(3) . . . . ?
C17 C16 C35 C36 -0.1(19) . . . . ?
C17 C18 C19 Ti2 -50(3) . . . 6_565 ?
C17 C18 C19 Ti5 -72(3) . . . 6_565 ?
C17 C18 C19 C6 -163(5) . . . 6_565 ?
C17 C18 C19 C7 8(3) . . . 6_565 ?
C17 C18 C19 C20 -147(3) . . . . ?
C17 C18 C19 C21 -99(3) . . . 6_565 ?
C17 C18 C19 C23 2(4) . . . 6_565 ?
C17 C18 C19 C39 -4(4) . . . . ?
C17 C25 C26 C27 -6(3) 6_565 . . . ?
C17 C25 C26 C34 9(4) 6_565 . . 6_565 ?
C17 C25 C26 C35 -14(3) 6_565 . . 6_565 ?
C17 C25 C26 C36 -59(11) 6_565 . . 6_565 ?
C17 C25 C26 C47 144(2) 6_565 . . . ?
C17 C25 C26 C56 131(3) 6_565 . . 6_565 ?
C17 C25 C26 C57 154(4) 6_565 . . 6_565 ?
C17 C37 C38 Ti2 67(3) . . . 6_565 ?
C17 C37 C38 Ti5 46(3) . . . 6_565 ?
C17 C37 C38 C7 -12(3) . . . 6_565 ?
C17 C37 C38 C8 11(3) . . . 6_565 ?
C17 C37 C38 C22 18(7) . . . 6_565 ?
C17 C37 C38 C23 -39(9) . . . 6_565 ?
C17 C37 C38 C24 168(4) . . . 6_565 ?
C17 C37 C38 C25 149(7) . . . 6_565 ?
C17 C37 C38 C39 -11(5) . . . . ?
C17 C37 C38 C45 145(3) . . . 6_565 ?
C17 C37 C38 C59 150(3) . . . . ?
C18 C1 C2 C2 -23(4) 6_565 . . 6_565 ?
C18 C1 C2 C3 -24(3) 6_565 . . . ?
C18 C1 C2 C3 -38(15) 6_565 . . 6_565 ?
C18 C1 C2 C4 -28(3) 6_565 . . 6_565 ?
C18 C1 C2 C12 53(5) 6_565 . . 6_565 ?
C18 C1 C2 C12 117(3) 6_565 . . . ?
C18 C1 C2 C15 130(4) 6_565 . . 6_565 ?
C18 C1 C5 C3 160(4) 6_565 . . 6_565 ?
C18 C1 C5 C4 172(15) 6_565 . . 6_565 ?
C18 C1 C5 C4 158(4) 6_565 . . . ?
C18 C1 C5 C5 156(3) 6_565 . . 6_565 ?
C18 C1 C5 C6 15(2) 6_565 . . . ?
C18 C1 C9 C8 -6(3) 6_565 . . . ?
C18 C1 C9 C10 -162(3) 6_565 . . . ?
C18 C1 C9 C15 -164(2) 6_565 . . 6_565 ?
C18 C1 C9 C16 172(9) 6_565 . . 6_565 ?
C18 C1 C9 C17 11(3) 6_565 . . 6_565 ?
C18 C1 C9 C35 -144(6) 6_565 . . 6_565 ?
C18 C4 C5 C1 -150(3) . . . . ?
C18 C4 C5 C3 -151(3) . . . 6_565 ?
C18 C4 C5 C4 -160(7) . . . 6_565 ?
C18 C4 C5 C5 20(7) . . . 6_565 ?
C18 C4 C5 C6 -2(5) . . . . ?
C18 C4 C5 C18 -32(7) . . . 6_565 ?
C18 C5 C6 Ti5 92(3) 6_565 . . . ?
C18 C5 C6 C4 74(24) 6_565 . . 6_565 ?
C18 C5 C6 C7 17(3) 6_565 . . . ?
C18 C5 C6 C19 35(10) 6_565 . . 6_565 ?
C18 C5 C6 C20 165(3) 6_565 . . . ?
C18 C6 C7 Ti2 110(3) 6_565 . . . ?
C18 C6 C7 Ti5 110(3) 6_565 . . . ?
C18 C6 C7 C8 23(3) 6_565 . . . ?
C18 C6 C7 C17 10(3) 6_565 . . 6_565 ?
C18 C6 C7 C19 -171(5) 6_565 . . 6_565 ?
C18 C6 C7 C23 170(3) 6_565 . . . ?
C18 C6 C7 C37 37(4) 6_565 . . 6_565 ?
C18 C6 C7 C38 141(4) 6_565 . . 6_565 ?
C18 C6 C7 C39 173(3) 6_565 . . 6_565 ?
C18 C6 C20 Ti5 -12(9) 6_565 . . 6_565 ?
C18 C6 C20 Ti5 -34(9) 6_565 . . . ?
C18 C6 C20 C6 63(9) 6_565 . . 6_565 ?
C18 C6 C20 C19 -107(10) 6_565 . . 6_565 ?
C18 C6 C20 C19 56(9) 6_565 . . . ?
C18 C6 C20 C21 -77(9) 6_565 . . 6_565 ?
C18 C6 C20 C21 -87(9) 6_565 . . . ?
C18 C7 C8 Ti2 111.7(18) 6_565 . . . ?
C18 C7 C8 C9 13(3) 6_565 . . . ?
C18 C7 C8 C16 14(4) 6_565 . . 6_565 ?
C18 C7 C8 C17 -22(5) 6_565 . . 6_565 ?
C18 C7 C8 C25 171(2) 6_565 . . . ?
C18 C7 C8 C36 164(3) 6_565 . . 6_565 ?
C18 C7 C8 C37 -177(4) 6_565 . . 6_565 ?
C18 C7 C8 C38 166(3) 6_565 . . 6_565 ?
C18 C8 C9 C1 7(3) 6_565 . . . ?
C18 C8 C9 C10 162(3) 6_565 . . . ?
C18 C8 C9 C15 84(5) 6_565 . . 6_565 ?
C18 C8 C9 C16 -172(7) 6_565 . . 6_565 ?
C18 C8 C9 C17 -43(5) 6_565 . . 6_565 ?
C18 C8 C9 C35 169(2) 6_565 . . 6_565 ?
C18 C8 C25 Ti2 -37(5) 6_565 . . . ?
C18 C8 C25 C17 163(15) 6_565 . . 6_565 ?
C18 C8 C25 C24 12(6) 6_565 . . . ?
C18 C8 C25 C26 -132(5) 6_565 . . . ?
C18 C8 C25 C35 -148(5) 6_565 . . 6_565 ?
C18 C8 C25 C36 -150(6) 6_565 . . 6_565 ?
C18 C8 C25 C37 41(8) 6_565 . . 6_565 ?
C18 C8 C25 C38 11(5) 6_565 . . 6_565 ?
C18 C8 C25 C57 -99(5) 6_565 . . 6_565 ?
C18 C9 C10 Ti1 -20(5) 6_565 . . 6_565 ?
C18 C9 C10 C11 -72(5) 6_565 . . . ?
C18 C9 C10 C14 -76(5) 6_565 . . 6_565 ?
C18 C9 C10 C15 -89(5) 6_565 . . 6_565 ?
C18 C9 C10 C16 143(11) 6_565 . . 6_565 ?
C18 C9 C10 C27 66(6) 6_565 . . . ?
C18 C9 C10 C33 -40(6) 6_565 . . 6_565 ?
C18 C9 C10 C34 40(7) 6_565 . . 6_565 ?
C18 C9 C10 C35 81(6) 6_565 . . 6_565 ?
C18 C17 C37 Ti2 50(3) . . . 6_565 ?
C18 C17 C37 C7 -8(2) . . . 6_565 ?
C18 C17 C37 C8 84(11) . . . 6_565 ?
C18 C17 C37 C23 -6(4) . . . 6_565 ?
C18 C17 C37 C24 23(7) . . . 6_565 ?
C18 C17 C37 C25 148(6) . . . 6_565 ?
C18 C17 C37 C36 151(3) . . . . ?
C18 C17 C37 C38 5(4) . . . . ?
C18 C19 C20 Ti5 86(2) . . . 6_565 ?
C18 C19 C20 Ti5 80(2) . . . . ?
C18 C19 C20 C6 -11(2) . . . 6_565 ?
C18 C19 C20 C6 2(3) . . . . ?
C18 C19 C20 C19 24(6) . . . 6_565 ?
C18 C19 C20 C21 152(2) . . . 6_565 ?
C18 C19 C20 C21 148(2) . . . . ?
C18 C19 C39 Ti2 -63(2) . . . 6_565 ?
C18 C19 C39 Ti5 -79(3) . . . 6_565 ?
C18 C19 C39 C7 12(2) . . . 6_565 ?
C18 C19 C39 C21 -147(3) . . . 6_565 ?
C18 C19 C39 C22 -132(4) . . . 6_565 ?
C18 C19 C39 C23 16(5) . . . 6_565 ?
C18 C19 C39 C38 -2(3) . . . . ?
C18 C19 C39 C40 -141(2) . . . . ?
C19 Ti5 C85 Ti1 107(2) 6_565 . . . ?
C19 Ti5 C85 Ti1 47(8) 6_565 . . 6_565 ?
C19 Ti5 C85 Ti2 -100(3) 6_565 . . . ?
C19 Ti5 C85 Ti4 -160(2) 6_565 . . . ?
C19 Ti5 C85 Ti5 118(2) 6_565 . . 6_565 ?
C19 Ti5 C85 C83 -141(2) 6_565 . . 6_565 ?
C19 Ti5 C85 C84 170(2) 6_565 . . . ?
C19 Ti5 C85 C85 118(2) 6_565 . . 6_565 ?
C19 C6 C7 Ti2 -79(4) 6_565 . . . ?
C19 C6 C7 Ti5 -78(4) 6_565 . . . ?
C19 C6 C7 C8 -166(4) 6_565 . . . ?
C19 C6 C7 C17 -178(4) 6_565 . . 6_565 ?
C19 C6 C7 C18 171(5) 6_565 . . 6_565 ?
C19 C6 C7 C23 -18(4) 6_565 . . . ?
C19 C6 C7 C37 -152(6) 6_565 . . 6_565 ?
C19 C6 C7 C38 -48(4) 6_565 . . 6_565 ?
C19 C6 C7 C39 -15(3) 6_565 . . 6_565 ?
C19 C6 C20 Ti5 72(3) 6_565 . . . ?
C19 C6 C20 Ti5 95(3) 6_565 . . 6_565 ?
C19 C6 C20 C6 169(2) 6_565 . . 6_565 ?
C19 C6 C20 C19 163(4) 6_565 . . . ?
C19 C6 C20 C21 30(4) 6_565 . . 6_565 ?
C19 C6 C20 C21 19(3) 6_565 . . . ?
C19 C7 C8 Ti2 84(4) 6_565 . . . ?
C19 C7 C8 C9 -15(5) 6_565 . . . ?
C19 C7 C8 C16 -14(6) 6_565 . . 6_565 ?
C19 C7 C8 C17 -50(7) 6_565 . . 6_565 ?
C19 C7 C8 C18 -28(3) 6_565 . . 6_565 ?
C19 C7 C8 C25 144(4) 6_565 . . . ?
C19 C7 C8 C36 136(4) 6_565 . . 6_565 ?
C19 C7 C8 C37 155(5) 6_565 . . 6_565 ?
C19 C7 C8 C38 138(5) 6_565 . . 6_565 ?
C19 C7 C23 Ti2 -85(2) 6_565 . . . ?
C19 C7 C23 Ti5 -66(2) 6_565 . . . ?
C19 C7 C23 C22 -24(3) 6_565 . . . ?
C19 C7 C23 C24 -156(3) 6_565 . . . ?
C19 C7 C23 C37 -166(3) 6_565 . . 6_565 ?
C19 C7 C23 C38 -148(6) 6_565 . . 6_565 ?
C19 C7 C23 C39 -4(3) 6_565 . . 6_565 ?
C19 C7 C23 C40 -21(2) 6_565 . . 6_565 ?
C19 C7 C23 C59 -130(3) 6_565 . . 6_565 ?
C19 C20 C21 Ti2 -106.3(13) . . . . ?
C19 C20 C21 Ti2 53.5(12) 6_565 . . . ?
C19 C20 C21 Ti5 -93.3(17) . . . . ?
C19 C20 C21 Ti5 101.9(16) 6_565 . . 6_565 ?
C19 C20 C21 Ti5 66.6(16) 6_565 . . . ?
C19 C20 C21 Ti5 -58.0(15) . . . 6_565 ?
C19 C20 C21 C19 -160(2) . . . 6_565 ?
C19 C20 C21 C21 170.2(11) 6_565 . . 6_565 ?
C19 C20 C21 C21 10.3(12) . . . 6_565 ?
C19 C20 C21 C22 157.4(17) 6_565 . . 6_565 ?
C19 C20 C21 C22 -148(2) . . . . ?
C19 C20 C21 C22 -2.4(18) . . . 6_565 ?
C19 C20 C21 C22 12(2) 6_565 . . . ?
C19 C20 C21 C39 1.0(11) 6_565 . . 6_565 ?
C19 C20 C21 C39 -158.9(18) . . . 6_565 ?
C19 C20 C21 C40 16(4) 6_565 . . 6_565 ?
C19 C20 C21 C40 -0.3(17) . . . . ?
C19 C20 C21 C40 -144(5) . . . 6_565 ?
C19 C20 C21 C40 160(2) 6_565 . . . ?
C19 C21 C22 Ti2 66.6(11) 6_565 . . . ?
C19 C21 C22 Ti5 64.2(15) 6_565 . . . ?
C19 C21 C22 C21 146(3) 6_565 . . 6_565 ?
C19 C21 C22 C23 -3(2) 6_565 . . . ?
C19 C21 C22 C38 15(2) 6_565 . . 6_565 ?
C19 C21 C22 C39 -9(2) 6_565 . . 6_565 ?
C19 C21 C22 C40 179(100) 6_565 . . 6_565 ?
C19 C21 C22 C41 152(3) 6_565 . . 6_565 ?
C19 C21 C22 C43 146(3) 6_565 . . . ?
C19 C21 C22 C60 135(4) 6_565 . . 6_565 ?
C19 C21 C40 Ti2 -35(4) 6_565 . . 6_565 ?
C19 C21 C40 Ti5 -49(3) 6_565 . . . ?
C19 C21 C40 Ti5 -31(4) 6_565 . . 6_565 ?
C19 C21 C40 C21 49(6) 6_565 . . 6_565 ?
C19 C21 C40 C22 13(15) 6_565 . . 6_565 ?
C19 C21 C40 C23 23(5) 6_565 . . 6_565 ?
C19 C21 C40 C39 31(5) 6_565 . . . ?
C19 C21 C40 C40 -131(6) 6_565 . . 6_565 ?
C19 C21 C40 C41 -117(3) 6_565 . . . ?
C19 C21 C40 C43 -107(4) 6_565 . . 6_565 ?
C19 C23 C24 Ti2 55(2) 6_565 . . . ?
C19 C23 C24 C25 -24(3) 6_565 . . . ?
C19 C23 C24 C37 -29(3) 6_565 . . 6_565 ?
C19 C23 C24 C38 4(10) 6_565 . . 6_565 ?
C19 C23 C24 C45 117(3) 6_565 . . . ?
C19 C23 C24 C58 97(3) 6_565 . . 6_565 ?
C19 C23 C24 C59 126(3) 6_565 . . 6_565 ?
C19 C39 C40 Ti2 89.3(16) . . . 6_565 ?
C19 C39 C40 Ti5 46(2) . . . . ?
C19 C39 C40 Ti5 61.6(19) . . . 6_565 ?
C19 C39 C40 C21 -5(3) . . . . ?
C19 C39 C40 C21 -10(3) . . . 6_565 ?
C19 C39 C40 C22 165(7) . . . 6_565 ?
C19 C39 C40 C23 157(5) . . . 6_565 ?
C19 C39 C40 C40 8(3) . . . 6_565 ?
C19 C39 C40 C41 145(2) . . . . ?
C19 C39 C40 C43 146(2) . . . 6_565 ?
C20 Ti5 C85 Ti1 62(3) . . . . ?
C20 Ti5 C85 Ti1 2(9) . . . 6_565 ?
C20 Ti5 C85 Ti2 -144(5) . . . . ?
C20 Ti5 C85 Ti4 156(2) . . . . ?
C20 Ti5 C85 Ti5 73(3) . . . 6_565 ?
C20 Ti5 C85 C83 174(2) . . . 6_565 ?
C20 Ti5 C85 C84 125(3) . . . . ?
C20 Ti5 C85 C85 73(3) . . . 6_565 ?
C20 C6 C7 Ti2 -54.1(12) . . . . ?
C20 C6 C7 Ti5 -53.8(14) . . . . ?
C20 C6 C7 C8 -141.0(16) . . . . ?
C20 C6 C7 C17 -154(2) . . . 6_565 ?
C20 C6 C7 C18 -164(3) . . . 6_565 ?
C20 C6 C7 C19 25(3) . . . 6_565 ?
C20 C6 C7 C23 6.3(18) . . . . ?
C20 C6 C7 C37 -127(4) . . . 6_565 ?
C20 C6 C7 C38 -23(3) . . . 6_565 ?
C20 C6 C7 C39 9.2(17) . . . 6_565 ?
C20 C19 C39 Ti2 83.3(16) . . . 6_565 ?
C20 C19 C39 Ti5 67.0(19) . . . 6_565 ?
C20 C19 C39 C7 158(3) . . . 6_565 ?
C20 C19 C39 C21 -1.1(12) . . . 6_565 ?
C20 C19 C39 C22 14(4) . . . 6_565 ?
C20 C19 C39 C23 162(4) . . . 6_565 ?
C20 C19 C39 C38 144(2) . . . . ?
C20 C19 C39 C40 5(3) . . . . ?
C20 C21 C22 Ti2 58.2(19) . . . . ?
C20 C21 C22 Ti5 56(2) . . . . ?
C20 C21 C22 C21 138(4) . . . 6_565 ?
C20 C21 C22 C23 -12(4) . . . . ?
C20 C21 C22 C38 7(4) . . . 6_565 ?
C20 C21 C22 C39 -17(4) . . . 6_565 ?
C20 C21 C22 C40 171(9) . . . 6_565 ?
C20 C21 C22 C41 144(2) . . . 6_565 ?
C20 C21 C22 C43 138(3) . . . . ?
C20 C21 C22 C60 127(3) . . . 6_565 ?
C20 C21 C40 Ti2 -62.7(14) . . . 6_565 ?
C20 C21 C40 Ti5 -59.0(16) . . . 6_565 ?
C20 C21 C40 Ti5 -76.5(15) . . . . ?
C20 C21 C40 C21 21(3) . . . 6_565 ?
C20 C21 C40 C22 -15(13) . . . 6_565 ?
C20 C21 C40 C23 -4(3) . . . 6_565 ?
C20 C21 C40 C39 3(3) . . . . ?
C20 C21 C40 C40 -159(3) . . . 6_565 ?
C20 C21 C40 C41 -144(3) . . . . ?
C20 C21 C40 C43 -135(3) . . . 6_565 ?
C21 C19 C20 Ti5 -71.8(13) 6_565 . . . ?
C21 C19 C20 Ti5 -65.5(12) 6_565 . . 6_565 ?
C21 C19 C20 C6 -149.0(17) 6_565 . . . ?
C21 C19 C20 C6 -162(3) 6_565 . . 6_565 ?
C21 C19 C20 C19 -128(4) 6_565 . . 6_565 ?
C21 C19 C20 C21 -3.9(5) 6_565 . . . ?
C21 C19 C39 Ti2 84.4(12) 6_565 . . 6_565 ?
C21 C19 C39 Ti5 68.1(16) 6_565 . . 6_565 ?
C21 C19 C39 C7 159(3) 6_565 . . 6_565 ?
C21 C19 C39 C22 15(3) 6_565 . . 6_565 ?
C21 C19 C39 C23 163(4) 6_565 . . 6_565 ?
C21 C19 C39 C38 145(2) 6_565 . . . ?
C21 C19 C39 C40 5.6(18) 6_565 . . . ?
C21 C20 C21 Ti2 -116.6(5) 6_565 . . . ?
C21 C20 C21 Ti5 -103.6(11) 6_565 . . . ?
C21 C20 C21 Ti5 -68.3(10) 6_565 . . 6_565 ?
C21 C20 C21 C19 -170.2(11) 6_565 . . 6_565 ?
C21 C20 C21 C22 -12.7(13) 6_565 . . 6_565 ?
C21 C20 C21 C22 -159(2) 6_565 . . . ?
C21 C20 C21 C39 -169.2(9) 6_565 . . 6_565 ?
C21 C20 C21 C40 -154(4) 6_565 . . 6_565 ?
C21 C20 C21 C40 -10.6(18) 6_565 . . . ?
C21 C21 C22 Ti2 -80(3) 6_565 . . . ?
C21 C21 C22 Ti5 -82(3) 6_565 . . . ?
C21 C21 C22 C23 -149.5(15) 6_565 . . . ?
C21 C21 C22 C38 -131.1(18) 6_565 . . 6_565 ?
C21 C21 C22 C39 -155.2(17) 6_565 . . 6_565 ?
C21 C21 C22 C40 33(12) 6_565 . . 6_565 ?
C21 C21 C22 C41 6(5) 6_565 . . 6_565 ?
C21 C21 C22 C43 0(5) 6_565 . . . ?
C21 C21 C22 C60 -11(6) 6_565 . . 6_565 ?
C21 C21 C40 Ti2 -84(2) 6_565 . . 6_565 ?
C21 C21 C40 Ti5 -98(3) 6_565 . . . ?
C21 C21 C40 Ti5 -80(3) 6_565 . . 6_565 ?
C21 C21 C40 C22 -37(11) 6_565 . . 6_565 ?
C21 C21 C40 C23 -25.7(13) 6_565 . . 6_565 ?
C21 C21 C40 C39 -18.3(16) 6_565 . . . ?
C21 C21 C40 C40 -179.99(2) 6_565 . . 6_565 ?
C21 C21 C40 C41 -166(5) 6_565 . . . ?
C21 C21 C40 C43 -156(5) 6_565 . . 6_565 ?
C21 C22 C23 Ti2 78(2) 6_565 . . . ?
C21 C22 C23 Ti2 84(2) . . . . ?
C21 C22 C23 Ti5 53(2) 6_565 . . . ?
C21 C22 C23 Ti5 58(2) . . . . ?
C21 C22 C23 C7 16(3) . . . . ?
C21 C22 C23 C7 11(3) 6_565 . . . ?
C21 C22 C23 C19 3(2) . . . 6_565 ?
C21 C22 C23 C19 -2(2) 6_565 . . 6_565 ?
C21 C22 C23 C24 137(2) 6_565 . . . ?
C21 C22 C23 C24 142(2) . . . . ?
C21 C22 C23 C37 78(3) . . . 6_565 ?
C21 C22 C23 C37 73(3) 6_565 . . 6_565 ?
C21 C22 C23 C38 112(5) 6_565 . . 6_565 ?
C21 C22 C23 C38 117(5) . . . 6_565 ?
C21 C22 C23 C39 -10(4) . . . 6_565 ?
C21 C22 C23 C39 -16(4) 6_565 . . 6_565 ?
C21 C22 C23 C40 -1(8) . . . 6_565 ?
C21 C22 C23 C40 -7(8) 6_565 . . 6_565 ?
C21 C22 C23 C59 146(3) 6_565 . . 6_565 ?
C21 C22 C23 C59 151(3) . . . 6_565 ?
C21 C22 C43 Ti2 -88(3) . . . . ?
C21 C22 C43 Ti2 -88(2) 6_565 . . . ?
C21 C22 C43 Ti3 -87(3) . . . 6_565 ?
C21 C22 C43 Ti3 -86.9(18) 6_565 . . 6_565 ?
C21 C22 C43 C40 13(3) . . . 6_565 ?
C21 C22 C43 C40 13(4) 6_565 . . 6_565 ?
C21 C22 C43 C41 21(11) . . . 6_565 ?
C21 C22 C43 C41 21(11) 6_565 . . 6_565 ?
C21 C22 C43 C42 4(4) 6_565 . . 6_565 ?
C21 C22 C43 C42 5(5) . . . . ?
C21 C22 C43 C42 5(5) 6_565 . . . ?
C21 C22 C43 C42 4(5) . . . 6_565 ?
C21 C22 C43 C44 -151(3) 6_565 . . . ?
C21 C22 C43 C44 -151(3) . . . . ?
C21 C22 C43 C60 -166(4) . . . 6_565 ?
C21 C22 C43 C60 -166(4) 6_565 . . 6_565 ?
C21 C39 C40 Ti2 99(2) 6_565 . . 6_565 ?
C21 C39 C40 Ti5 72(3) 6_565 . . 6_565 ?
C21 C39 C40 Ti5 56(2) 6_565 . . . ?
C21 C39 C40 C21 5.4(6) 6_565 . . . ?
C21 C39 C40 C22 175(8) 6_565 . . 6_565 ?
C21 C39 C40 C23 168(4) 6_565 . . 6_565 ?
C21 C39 C40 C40 18.5(17) 6_565 . . 6_565 ?
C21 C39 C40 C41 155(4) 6_565 . . . ?
C21 C39 C40 C43 156(4) 6_565 . . 6_565 ?
C21 C40 C41 Ti2 95(3) . . . 6_565 ?
C21 C40 C41 Ti2 89(5) 6_565 . . 6_565 ?
C21 C40 C41 Ti3 79(5) 6_565 . . . ?
C21 C40 C41 Ti3 85(2) . . . . ?
C21 C40 C41 Ti5 76(3) . . . 6_565 ?
C21 C40 C41 Ti5 69(5) 6_565 . . 6_565 ?
C21 C40 C41 C22 153(9) 6_565 . . 6_565 ?
C21 C40 C41 C22 160(7) . . . 6_565 ?
C21 C40 C41 C42 -5(5) . . . . ?
C21 C40 C41 C42 -12(7) 6_565 . . . ?
C21 C40 C41 C42 -12(7) 6_565 . . 6_565 ?
C21 C40 C41 C42 -5(6) . . . 6_565 ?
C21 C40 C41 C43 144(12) 6_565 . . 6_565 ?
C21 C40 C41 C43 151(12) . . . 6_565 ?
C21 C40 C41 C44 143(3) . . . 6_565 ?
C21 C40 C41 C44 136(4) 6_565 . . 6_565 ?
C21 C40 C41 C60 149(4) 6_565 . . . ?
C21 C40 C41 C60 156(3) . . . . ?
C22 Ti2 Ti5 Ti2 100(3) . . . 6_565 ?
C22 Ti2 Ti5 Ti5 100(3) . . . 6_565 ?
C22 Ti2 Ti5 C7 -67.5(8) . . . . ?
C22 Ti2 Ti5 C19 -53.2(17) . . . 6_565 ?
C22 Ti2 Ti5 C20 -29(4) . . . . ?
C22 Ti2 Ti5 C21 4(2) . . . . ?
C22 Ti2 Ti5 C39 -30.4(9) . . . 6_565 ?
C22 Ti2 Ti5 C40 7.9(11) . . . 6_565 ?
C22 Ti2 Ti5 C84 145.4(11) . . . . ?
C22 Ti2 Ti5 C85 -172.6(13) . . . . ?
C22 Ti2 C85 Ti1 -131(5) . . . 6_565 ?
C22 Ti2 C85 Ti1 59(3) . . . . ?
C22 Ti2 C85 Ti4 157.1(19) . . . . ?
C22 Ti2 C85 Ti5 17(3) . . . . ?
C22 Ti2 C85 Ti5 40(2) . . . 6_565 ?
C22 Ti2 C85 C83 158(2) . . . 6_565 ?
C22 Ti2 C85 C84 101(2) . . . . ?
C22 Ti2 C85 C85 57(2) . . . 6_565 ?
C22 Ti5 C85 Ti1 134(6) . . . 6_565 ?
C22 Ti5 C85 Ti1 -165(3) . . . . ?
C22 Ti5 C85 Ti2 -12(2) . . . . ?
C22 Ti5 C85 Ti4 -72(5) . . . . ?
C22 Ti5 C85 Ti5 -155(4) . . . 6_565 ?
C22 Ti5 C85 C83 -54(5) . . . 6_565 ?
C22 Ti5 C85 C84 -103(4) . . . . ?
C22 Ti5 C85 C85 -155(4) . . . 6_565 ?
C22 C21 C22 Ti2 -80(3) 6_565 . . . ?
C22 C21 C22 Ti5 -82(3) 6_565 . . . ?
C22 C21 C22 C21 -0.01(6) 6_565 . . 6_565 ?
C22 C21 C22 C23 -149.5(14) 6_565 . . . ?
C22 C21 C22 C38 -131.1(17) 6_565 . . 6_565 ?
C22 C21 C22 C39 -155.2(17) 6_565 . . 6_565 ?
C22 C21 C22 C40 33(12) 6_565 . . 6_565 ?
C22 C21 C22 C41 6(5) 6_565 . . 6_565 ?
C22 C21 C22 C43 0(5) 6_565 . . . ?
C22 C21 C22 C60 -11(6) 6_565 . . 6_565 ?
C22 C21 C40 Ti2 -48(13) 6_565 . . 6_565 ?
C22 C21 C40 Ti2 89(2) . . . 6_565 ?
C22 C21 C40 Ti5 -61(13) 6_565 . . . ?
C22 C21 C40 Ti5 -44(13) 6_565 . . 6_565 ?
C22 C21 C40 Ti5 92(2) . . . 6_565 ?
C22 C21 C40 Ti5 75(2) . . . . ?
C22 C21 C40 C21 173(3) . . . 6_565 ?
C22 C21 C40 C21 37(11) 6_565 . . 6_565 ?
C22 C21 C40 C22 136(14) . . . 6_565 ?
C22 C21 C40 C23 11(11) 6_565 . . 6_565 ?
C22 C21 C40 C23 147(3) . . . 6_565 ?
C22 C21 C40 C39 18(12) 6_565 . . . ?
C22 C21 C40 C39 154(3) . . . . ?
C22 C21 C40 C40 -143(11) 6_565 . . 6_565 ?
C22 C21 C40 C40 -7(3) . . . 6_565 ?
C22 C21 C40 C41 -129(15) 6_565 . . . ?
C22 C21 C40 C41 7(3) . . . . ?
C22 C21 C40 C43 16(4) . . . 6_565 ?
C22 C21 C40 C43 -120(15) 6_565 . . 6_565 ?
C22 C23 C24 Ti2 -54.6(19) . . . . ?
C22 C23 C24 C25 -133(2) . . . . ?
C22 C23 C24 C37 -138(3) . . . 6_565 ?
C22 C23 C24 C38 -106(11) . . . 6_565 ?
C22 C23 C24 C45 7(3) . . . . ?
C22 C23 C24 C58 -12(4) . . . 6_565 ?
C22 C23 C24 C59 16(3) . . . 6_565 ?
C22 C38 C39 Ti2 -65(3) 6_565 . . 6_565 ?
C22 C38 C39 Ti5 -78(3) 6_565 . . 6_565 ?
C22 C38 C39 C7 -156(4) 6_565 . . 6_565 ?
C22 C38 C39 C19 -145(3) 6_565 . . . ?
C22 C38 C39 C21 -46(3) 6_565 . . 6_565 ?
C22 C38 C39 C23 90(6) 6_565 . . 6_565 ?
C22 C38 C39 C40 -13(3) 6_565 . . . ?
C22 C38 C59 Ti2 66.4(15) 6_565 . . 6_565 ?
C22 C38 C59 Ti3 70.5(17) 6_565 . . . ?
C22 C38 C59 C23 -30(5) 6_565 . . 6_565 ?
C22 C38 C59 C24 -175(5) 6_565 . . 6_565 ?
C22 C38 C59 C44 26(4) 6_565 . . 6_565 ?
C22 C38 C59 C45 139(8) 6_565 . . 6_565 ?
C22 C38 C59 C58 146.5(19) 6_565 . . . ?
C22 C38 C59 C60 6(3) 6_565 . . . ?
C22 C39 C40 Ti2 -75(6) 6_565 . . 6_565 ?
C22 C39 C40 Ti5 -119(7) 6_565 . . . ?
C22 C39 C40 Ti5 -103(7) 6_565 . . 6_565 ?
C22 C39 C40 C21 -175(8) 6_565 . . 6_565 ?
C22 C39 C40 C21 -169(8) 6_565 . . . ?
C22 C39 C40 C23 -7(7) 6_565 . . 6_565 ?
C22 C39 C40 C40 -156(7) 6_565 . . 6_565 ?
C22 C39 C40 C41 -20(5) 6_565 . . . ?
C22 C39 C40 C43 -19(6) 6_565 . . 6_565 ?
C22 C40 C41 Ti2 -64(5) 6_565 . . 6_565 ?
C22 C40 C41 Ti3 -74(5) 6_565 . . . ?
C22 C40 C41 Ti5 -84(5) 6_565 . . 6_565 ?
C22 C40 C41 C42 -165(6) 6_565 . . 6_565 ?
C22 C40 C41 C42 -165(6) 6_565 . . . ?
C22 C40 C41 C43 -9(13) 6_565 . . 6_565 ?
C22 C40 C41 C44 -17(6) 6_565 . . 6_565 ?
C22 C40 C41 C60 -4(6) 6_565 . . . ?
C22 C41 C42 Ti3 98(6) 6_565 . . . ?
C22 C41 C42 Ti3 65(6) 6_565 . . 6_565 ?
C22 C41 C42 C41 -15(8) 6_565 . . 6_565 ?
C22 C41 C42 C42 165(8) 6_565 . . 6_565 ?
C22 C41 C42 C43 -8(6) 6_565 . . . ?
C22 C41 C42 C43 144(18) 6_565 . . 6_565 ?
C22 C41 C42 C63 146(5) 6_565 . . . ?
C22 C41 C60 Ti2 -58(2) 6_565 . . 6_565 ?
C22 C41 C60 Ti3 -105(2) 6_565 . . . ?
C22 C41 C60 C43 -114(73) 6_565 . . 6_565 ?
C22 C41 C60 C44 -134(6) 6_565 . . 6_565 ?
C22 C41 C60 C45 -48(4) 6_565 . . 6_565 ?
C22 C41 C60 C59 -23(3) 6_565 . . . ?
C22 C41 C60 C61 -153(2) 6_565 . . . ?
C22 C41 C60 C65 -148(3) 6_565 . . 6_565 ?
C22 C43 C44 Ti2 52(3) . . . . ?
C22 C43 C44 Ti3 96(4) . . . 6_565 ?
C22 C43 C44 C41 141(60) . . . 6_565 ?
C22 C43 C44 C45 11(5) . . . . ?
C22 C43 C44 C58 26(5) . . . 6_565 ?
C22 C43 C44 C59 1(4) . . . 6_565 ?
C22 C43 C44 C60 -51(7) . . . 6_565 ?
C22 C43 C44 C61 165(5) . . . 6_565 ?
C22 C43 C44 C65 152(3) . . . . ?
C22 C43 C44 C76 89(5) . . . 6_565 ?
C22 C60 C61 Ti3 18(3) 6_565 . . . ?
C22 C60 C61 C44 84(15) 6_565 . . 6_565 ?
C22 C60 C61 C45 96(3) 6_565 . . 6_565 ?
C22 C60 C61 C62 -48(4) 6_565 . . . ?
C22 C60 C61 C64 -45(4) 6_565 . . 6_565 ?
C22 C60 C61 C65 11(9) 6_565 . . 6_565 ?
C22 C60 C61 C66 78(4) 6_565 . . 6_565 ?
C22 C60 C61 C76 92(3) 6_565 . . . ?
C23 Ti2 Ti5 Ti2 139(3) . . . 6_565 ?
C23 Ti2 Ti5 Ti5 139(3) . . . 6_565 ?
C23 Ti2 Ti5 C7 -28.6(12) . . . . ?
C23 Ti2 Ti5 C19 -14(2) . . . 6_565 ?
C23 Ti2 Ti5 C20 10(5) . . . . ?
C23 Ti2 Ti5 C21 43(3) . . . . ?
C23 Ti2 Ti5 C22 38.9(9) . . . . ?
C23 Ti2 Ti5 C39 8.4(12) . . . 6_565 ?
C23 Ti2 Ti5 C40 46.8(15) . . . 6_565 ?
C23 Ti2 Ti5 C84 -175.7(8) . . . . ?
C23 Ti2 Ti5 C85 -133.7(11) . . . . ?
C23 Ti2 C85 Ti1 -63(6) . . . 6_565 ?
C23 Ti2 C85 Ti1 126.7(19) . . . . ?
C23 Ti2 C85 Ti4 -135.0(15) . . . . ?
C23 Ti2 C85 Ti5 107.5(17) . . . 6_565 ?
C23 Ti2 C85 Ti5 85(3) . . . . ?
C23 Ti2 C85 C83 -134.4(15) . . . 6_565 ?
C23 Ti2 C85 C84 168.9(13) . . . . ?
C23 Ti2 C85 C85 124.6(12) . . . 6_565 ?
C23 C7 C8 Ti2 -58.6(11) . . . . ?
C23 C7 C8 C9 -158(3) . . . . ?
C23 C7 C8 C16 -156(4) . . . 6_565 ?
C23 C7 C8 C17 168(5) . . . 6_565 ?
C23 C7 C8 C18 -170(2) . . . 6_565 ?
C23 C7 C8 C25 1.0(16) . . . . ?
C23 C7 C8 C36 -6(3) . . . 6_565 ?
C23 C7 C8 C37 13(3) . . . 6_565 ?
C23 C7 C8 C38 -4(2) . . . 6_565 ?
C23 C19 C20 Ti5 -63(2) 6_565 . . . ?
C23 C19 C20 Ti5 -57(2) 6_565 . . 6_565 ?
C23 C19 C20 C6 -140(2) 6_565 . . . ?
C23 C19 C20 C6 -153(4) 6_565 . . 6_565 ?
C23 C19 C20 C19 -119(3) 6_565 . . 6_565 ?
C23 C19 C20 C21 9(2) 6_565 . . 6_565 ?
C23 C19 C20 C21 5(2) 6_565 . . . ?
C23 C19 C39 Ti2 -79(4) 6_565 . . 6_565 ?
C23 C19 C39 Ti5 -95(4) 6_565 . . 6_565 ?
C23 C19 C39 C7 -5(3) 6_565 . . 6_565 ?
C23 C19 C39 C21 -163(4) 6_565 . . 6_565 ?
C23 C19 C39 C22 -149(7) 6_565 . . 6_565 ?
C23 C19 C39 C38 -19(4) 6_565 . . . ?
C23 C19 C39 C40 -158(5) 6_565 . . . ?
C23 C22 C43 Ti2 61(3) . . . . ?
C23 C22 C43 Ti3 62(3) . . . 6_565 ?
C23 C22 C43 C40 161(8) . . . 6_565 ?
C23 C22 C43 C41 169(10) . . . 6_565 ?
C23 C22 C43 C42 153(3) . . . 6_565 ?
C23 C22 C43 C42 154(3) . . . . ?
C23 C22 C43 C44 -2(5) . . . . ?
C23 C22 C43 C60 -18(6) . . . 6_565 ?
C23 C24 C25 Ti2 62.8(14) . . . . ?
C23 C24 C25 C8 6(2) . . . . ?
C23 C24 C25 C17 2(3) . . . 6_565 ?
C23 C24 C25 C26 149(2) . . . . ?
C23 C24 C25 C35 105(5) . . . 6_565 ?
C23 C24 C25 C36 160(7) . . . 6_565 ?
C23 C24 C25 C37 -10(5) . . . 6_565 ?
C23 C24 C25 C38 7(3) . . . 6_565 ?
C23 C24 C25 C57 154(2) . . . 6_565 ?
C23 C24 C45 Ti2 -54.3(16) . . . . ?
C23 C24 C45 Ti3 -61.7(19) . . . 6_565 ?
C23 C24 C45 C38 -18(4) . . . 6_565 ?
C23 C24 C45 C44 2(3) . . . . ?
C23 C24 C45 C46 -148.8(19) . . . . ?
C23 C24 C45 C58 -155(4) . . . 6_565 ?
C23 C24 C45 C59 18(6) . . . 6_565 ?
C23 C24 C45 C60 9(3) . . . 6_565 ?
C23 C24 C45 C61 -8(5) . . . 6_565 ?
C23 C24 C45 C76 -129(6) . . . 6_565 ?
C23 C37 C38 Ti2 106(8) 6_565 . . 6_565 ?
C23 C37 C38 Ti5 85(7) 6_565 . . 6_565 ?
C23 C37 C38 C7 26(7) 6_565 . . 6_565 ?
C23 C37 C38 C8 50(10) 6_565 . . 6_565 ?
C23 C37 C38 C22 56(5) 6_565 . . 6_565 ?
C23 C37 C38 C24 -153(11) 6_565 . . 6_565 ?
C23 C37 C38 C25 -172(8) 6_565 . . 6_565 ?
C23 C37 C38 C39 27(6) 6_565 . . . ?
C23 C37 C38 C45 -176(9) 6_565 . . 6_565 ?
C23 C37 C38 C59 -171(10) 6_565 . . . ?
C23 C38 C39 Ti2 -155(6) 6_565 . . 6_565 ?
C23 C38 C39 Ti5 -169(6) 6_565 . . 6_565 ?
C23 C38 C39 C7 114(7) 6_565 . . 6_565 ?
C23 C38 C39 C19 125(6) 6_565 . . . ?
C23 C38 C39 C21 -136(7) 6_565 . . 6_565 ?
C23 C38 C39 C22 -90(6) 6_565 . . 6_565 ?
C23 C38 C39 C40 -103(7) 6_565 . . . ?
C23 C38 C59 Ti2 96(6) 6_565 . . 6_565 ?
C23 C38 C59 Ti3 100(6) 6_565 . . . ?
C23 C38 C59 C24 -146(9) 6_565 . . 6_565 ?
C23 C38 C59 C44 55(8) 6_565 . . 6_565 ?
C23 C38 C59 C45 168(8) 6_565 . . 6_565 ?
C23 C38 C59 C58 176(5) 6_565 . . . ?
C23 C38 C59 C60 35(7) 6_565 . . . ?
C23 C39 C40 Ti2 -68(4) 6_565 . . 6_565 ?
C23 C39 C40 Ti5 -96(4) 6_565 . . 6_565 ?
C23 C39 C40 Ti5 -111(4) 6_565 . . . ?
C23 C39 C40 C21 -162(4) 6_565 . . . ?
C23 C39 C40 C21 -168(4) 6_565 . . 6_565 ?
C23 C39 C40 C22 7(7) 6_565 . . 6_565 ?
C23 C39 C40 C40 -149(3) 6_565 . . 6_565 ?
C23 C39 C40 C41 -13(5) 6_565 . . . ?
C23 C39 C40 C43 -11(4) 6_565 . . 6_565 ?
C23 C40 C41 Ti2 -53.4(12) 6_565 . . 6_565 ?
C23 C40 C41 Ti3 -63.5(16) 6_565 . . . ?
C23 C40 C41 Ti5 -73.0(17) 6_565 . . 6_565 ?
C23 C40 C41 C22 11(4) 6_565 . . 6_565 ?
C23 C40 C41 C42 -154(3) 6_565 . . . ?
C23 C40 C41 C42 -154(4) 6_565 . . 6_565 ?
C23 C40 C41 C43 2(13) 6_565 . . 6_565 ?
C23 C40 C41 C44 -6(3) 6_565 . . 6_565 ?
C23 C40 C41 C60 7(3) 6_565 . . . ?
C23 C59 C60 Ti2 61.5(15) 6_565 . . 6_565 ?
C23 C59 C60 Ti3 102.7(17) 6_565 . . . ?
C23 C59 C60 C22 6.9(16) 6_565 . . 6_565 ?
C23 C59 C60 C41 23(3) 6_565 . . . ?
C23 C59 C60 C43 25(3) 6_565 . . 6_565 ?
C23 C59 C60 C44 156(5) 6_565 . . 6_565 ?
C23 C59 C60 C45 164(5) 6_565 . . 6_565 ?
C23 C59 C60 C61 158(2) 6_565 . . . ?
C23 C59 C60 C65 153(2) 6_565 . . 6_565 ?
C24 Ti2 Ti5 Ti2 157.4(15) . . . 6_565 ?
C24 Ti2 Ti5 Ti5 157.4(15) . . . 6_565 ?
C24 Ti2 Ti5 C7 -10(3) . . . . ?
C24 Ti2 Ti5 C19 4(5) . . . 6_565 ?
C24 Ti2 Ti5 C20 28(7) . . . . ?
C24 Ti2 Ti5 C21 61(4) . . . . ?
C24 Ti2 Ti5 C22 57(3) . . . . ?
C24 Ti2 Ti5 C39 27(3) . . . 6_565 ?
C24 Ti2 Ti5 C40 65(3) . . . 6_565 ?
C24 Ti2 Ti5 C84 -157(2) . . . . ?
C24 Ti2 Ti5 C85 -115(3) . . . . ?
C24 Ti2 C85 Ti1 -14(6) . . . 6_565 ?
C24 Ti2 C85 Ti1 175.3(16) . . . . ?
C24 Ti2 C85 Ti4 -86.4(16) . . . . ?
C24 Ti2 C85 Ti5 156.1(15) . . . 6_565 ?
C24 Ti2 C85 Ti5 133(3) . . . . ?
C24 Ti2 C85 C83 -85.9(14) . . . 6_565 ?
C24 Ti2 C85 C84 -142.6(11) . . . . ?
C24 Ti2 C85 C85 173.2(7) . . . 6_565 ?
C24 C25 C26 C27 -153(2) . . . . ?
C24 C25 C26 C34 -138(2) . . . 6_565 ?
C24 C25 C26 C35 -161(3) . . . 6_565 ?
C24 C25 C26 C36 155(12) . . . 6_565 ?
C24 C25 C26 C47 -2(4) . . . . ?
C24 C25 C26 C56 -15(5) . . . 6_565 ?
C24 C25 C26 C57 8(4) . . . 6_565 ?
C24 C37 C38 Ti2 -101(4) 6_565 . . 6_565 ?
C24 C37 C38 Ti5 -123(4) 6_565 . . 6_565 ?
C24 C37 C38 C7 179(5) 6_565 . . 6_565 ?
C24 C37 C38 C8 -157(5) 6_565 . . 6_565 ?
C24 C37 C38 C22 -151(8) 6_565 . . 6_565 ?
C24 C37 C38 C23 153(11) 6_565 . . 6_565 ?
C24 C37 C38 C25 -19(5) 6_565 . . 6_565 ?
C24 C37 C38 C39 -180(6) 6_565 . . . ?
C24 C37 C38 C45 -23(2) 6_565 . . 6_565 ?
C24 C37 C38 C59 -18(3) 6_565 . . . ?
C24 C38 C39 Ti2 -90(13) 6_565 . . 6_565 ?
C24 C38 C39 Ti5 -103(13) 6_565 . . 6_565 ?
C24 C38 C39 C7 180(100) 6_565 . . 6_565 ?
C24 C38 C39 C19 -170(13) 6_565 . . . ?
C24 C38 C39 C21 -71(14) 6_565 . . 6_565 ?
C24 C38 C39 C22 -25(14) 6_565 . . 6_565 ?
C24 C38 C39 C23 65(13) 6_565 . . 6_565 ?
C24 C38 C39 C40 -37(14) 6_565 . . . ?
C24 C38 C59 Ti2 -118(4) 6_565 . . 6_565 ?
C24 C38 C59 Ti3 -114(4) 6_565 . . . ?
C24 C38 C59 C23 146(9) 6_565 . . 6_565 ?
C24 C38 C59 C44 -159(6) 6_565 . . 6_565 ?
C24 C38 C59 C45 -46(8) 6_565 . . 6_565 ?
C24 C38 C59 C58 -38(5) 6_565 . . . ?
C24 C38 C59 C60 -179(5) 6_565 . . . ?
C24 C45 C46 Ti3 107(2) . . . 6_565 ?
C24 C45 C46 C47 10(3) . . . . ?
C24 C45 C46 C57 2(3) . . . 6_565 ?
C24 C45 C46 C58 -14(8) . . . 6_565 ?
C24 C45 C46 C66 155(3) . . . . ?
C24 C45 C46 C75 141(3) . . . 6_565 ?
C24 C45 C46 C76 167(4) . . . 6_565 ?
C24 C58 C59 Ti2 82(3) 6_565 . . 6_565 ?
C24 C58 C59 Ti3 121(3) 6_565 . . . ?
C24 C58 C59 C23 25(2) 6_565 . . 6_565 ?
C24 C58 C59 C38 23(3) 6_565 . . . ?
C24 C58 C59 C44 169(4) 6_565 . . 6_565 ?
C24 C58 C59 C45 -171(12) 6_565 . . 6_565 ?
C24 C58 C59 C60 169(4) 6_565 . . . ?
C24 C58 C76 Ti3 54(4) 6_565 . . . ?
C24 C58 C76 C44 -6(4) 6_565 . . 6_565 ?
C24 C58 C76 C45 -15(3) 6_565 . . 6_565 ?
C24 C58 C76 C46 164(8) 6_565 . . 6_565 ?
C24 C58 C76 C61 -7(5) 6_565 . . . ?
C24 C58 C76 C65 3(6) 6_565 . . 6_565 ?
C24 C58 C76 C66 127(7) 6_565 . . 6_565 ?
C24 C58 C76 C75 139(4) 6_565 . . . ?
C24 C59 C60 Ti2 48(10) 6_565 . . 6_565 ?
C24 C59 C60 Ti3 89(10) 6_565 . . . ?
C24 C59 C60 C22 -7(10) 6_565 . . 6_565 ?
C24 C59 C60 C41 9(10) 6_565 . . . ?
C24 C59 C60 C43 12(11) 6_565 . . 6_565 ?
C24 C59 C60 C44 142(12) 6_565 . . 6_565 ?
C24 C59 C60 C45 151(13) 6_565 . . 6_565 ?
C24 C59 C60 C61 145(10) 6_565 . . . ?
C24 C59 C60 C65 139(10) 6_565 . . 6_565 ?
C25 C8 C9 C1 -159(2) . . . . ?
C25 C8 C9 C10 -3(4) . . . . ?
C25 C8 C9 C15 -81(5) . . . 6_565 ?
C25 C8 C9 C16 22(7) . . . 6_565 ?
C25 C8 C9 C17 151(7) . . . 6_565 ?
C25 C8 C9 C18 -166(3) . . . 6_565 ?
C25 C8 C9 C35 4(2) . . . 6_565 ?
C25 C17 C18 Ti5 -35(3) 6_565 . . 6_565 ?
C25 C17 C18 C1 -137(3) 6_565 . . 6_565 ?
C25 C17 C18 C4 -130(3) 6_565 . . . ?
C25 C17 C18 C5 -130(3) 6_565 . . 6_565 ?
C25 C17 C18 C6 1(7) 6_565 . . 6_565 ?
C25 C17 C18 C7 22(3) 6_565 . . 6_565 ?
C25 C17 C18 C8 -4(4) 6_565 . . 6_565 ?
C25 C17 C18 C9 -126(6) 6_565 . . 6_565 ?
C25 C17 C18 C19 15(5) 6_565 . . . ?
C25 C17 C37 Ti2 -98(6) 6_565 . . 6_565 ?
C25 C17 C37 C7 -156(7) 6_565 . . 6_565 ?
C25 C17 C37 C8 -64(10) 6_565 . . 6_565 ?
C25 C17 C37 C23 -154(8) 6_565 . . 6_565 ?
C25 C17 C37 C24 -126(11) 6_565 . . 6_565 ?
C25 C17 C37 C36 2(5) 6_565 . . . ?
C25 C17 C37 C38 -144(8) 6_565 . . . ?
C25 C24 C45 Ti2 81.6(18) . . . . ?
C25 C24 C45 Ti3 74.3(18) . . . 6_565 ?
C25 C24 C45 C38 118(5) . . . 6_565 ?
C25 C24 C45 C44 138(2) . . . . ?
C25 C24 C45 C46 -13(3) . . . . ?
C25 C24 C45 C58 -19(5) . . . 6_565 ?
C25 C24 C45 C59 154(6) . . . 6_565 ?
C25 C24 C45 C60 145(2) . . . 6_565 ?
C25 C24 C45 C61 128(4) . . . 6_565 ?
C25 C24 C45 C76 7(7) . . . 6_565 ?
C25 C26 C27 C10 7(3) . . . . ?
C25 C26 C27 C28 146(2) . . . . ?
C25 C26 C27 C33 91(3) . . . 6_565 ?
C25 C26 C27 C34 127(6) . . . 6_565 ?
C25 C26 C27 C35 -16(4) . . . 6_565 ?
C25 C26 C27 C36 -15(4) . . . 6_565 ?
C25 C26 C27 C55 155(3) . . . 6_565 ?
C25 C26 C47 C46 -1(4) . . . . ?
C25 C26 C47 C48 -147(2) . . . . ?
C25 C26 C47 C55 -154(3) . . . 6_565 ?
C25 C26 C47 C56 -160(5) . . . 6_565 ?
C25 C26 C47 C57 18(7) . . . 6_565 ?
C25 C26 C47 C58 3(3) . . . 6_565 ?
C25 C26 C47 C74 -130(3) . . . 6_565 ?
C25 C35 C36 C8 -2(5) 6_565 . . 6_565 ?
C25 C35 C36 C26 148(9) 6_565 . . 6_565 ?
C25 C35 C36 C27 147(7) 6_565 . . 6_565 ?
C25 C35 C36 C37 -4(5) 6_565 . . . ?
C25 C35 C36 C57 137(8) 6_565 . . . ?
C25 C36 C37 Ti2 -74(12) 6_565 . . 6_565 ?
C25 C36 C37 C7 -117(15) 6_565 . . 6_565 ?
C25 C36 C37 C8 -165(15) 6_565 . . 6_565 ?
C25 C36 C37 C17 -174(14) 6_565 . . . ?
C25 C36 C37 C23 -26(11) 6_565 . . 6_565 ?
C25 C36 C37 C24 -11(11) 6_565 . . 6_565 ?
C25 C36 C37 C38 -26(12) 6_565 . . . ?
C25 C36 C57 C26 160(9) 6_565 . . 6_565 ?
C25 C36 C57 C46 11(9) 6_565 . . 6_565 ?
C25 C36 C57 C47 152(10) 6_565 . . 6_565 ?
C25 C36 C57 C56 153(5) 6_565 . . . ?
C25 C36 C57 C58 -1(7) 6_565 . . . ?
C25 C37 C38 Ti2 -82(5) 6_565 . . 6_565 ?
C25 C37 C38 Ti5 -104(5) 6_565 . . 6_565 ?
C25 C37 C38 C7 -162(6) 6_565 . . 6_565 ?
C25 C37 C38 C8 -138(9) 6_565 . . 6_565 ?
C25 C37 C38 C22 -132(5) 6_565 . . 6_565 ?
C25 C37 C38 C23 172(8) 6_565 . . 6_565 ?
C25 C37 C38 C24 19(5) 6_565 . . 6_565 ?
C25 C37 C38 C39 -161(5) 6_565 . . . ?
C25 C37 C38 C45 -4(5) 6_565 . . 6_565 ?
C25 C37 C38 C59 1(7) 6_565 . . . ?
C25 C38 C39 Ti2 75(5) 6_565 . . 6_565 ?
C25 C38 C39 Ti5 62(5) 6_565 . . 6_565 ?
C25 C38 C39 C7 -16(4) 6_565 . . 6_565 ?
C25 C38 C39 C19 -5(6) 6_565 . . . ?
C25 C38 C39 C21 94(4) 6_565 . . 6_565 ?
C25 C38 C39 C22 140(5) 6_565 . . 6_565 ?
C25 C38 C39 C23 -130(9) 6_565 . . 6_565 ?
C25 C38 C39 C40 127(4) 6_565 . . . ?
C25 C38 C59 Ti2 -91(2) 6_565 . . 6_565 ?
C25 C38 C59 Ti3 -87.2(19) 6_565 . . . ?
C25 C38 C59 C23 173(8) 6_565 . . 6_565 ?
C25 C38 C59 C24 27(3) 6_565 . . 6_565 ?
C25 C38 C59 C44 -132(3) 6_565 . . 6_565 ?
C25 C38 C59 C45 -19(8) 6_565 . . 6_565 ?
C25 C38 C59 C58 -11(3) 6_565 . . . ?
C25 C38 C59 C60 -152(2) 6_565 . . . ?
C25 C57 C58 Ti2 51(2) 6_565 . . 6_565 ?
C25 C57 C58 Ti3 92.4(19) 6_565 . . . ?
C25 C57 C58 C24 -4(2) 6_565 . . 6_565 ?
C25 C57 C58 C44 71(4) 6_565 . . 6_565 ?
C25 C57 C58 C45 13(10) 6_565 . . 6_565 ?
C25 C57 C58 C46 167(5) 6_565 . . 6_565 ?
C25 C57 C58 C47 162(7) 6_565 . . 6_565 ?
C25 C57 C58 C59 6(4) 6_565 . . . ?
C25 C57 C58 C66 150(2) 6_565 . . 6_565 ?
C25 C57 C58 C76 154(3) 6_565 . . . ?
C26 C27 C28 C29 -140(2) . . . . ?
C26 C27 C28 C32 -122(2) . . . 6_565 ?
C26 C27 C28 C33 -144(3) . . . 6_565 ?
C26 C27 C28 C34 -126(14) . . . 6_565 ?
C26 C27 C28 C49 -2(3) . . . . ?
C26 C27 C28 C54 -4(3) . . . 6_565 ?
C26 C27 C28 C55 15(3) . . . 6_565 ?
C26 C34 C35 C9 -130(4) 6_565 . . 6_565 ?
C26 C34 C35 C10 -156(4) 6_565 . . 6_565 ?
C26 C34 C35 C16 -143(3) 6_565 . . . ?
C26 C34 C35 C25 -26(2) 6_565 . . 6_565 ?
C26 C34 C35 C27 43(10) 6_565 . . 6_565 ?
C26 C34 C35 C36 -8(2) 6_565 . . . ?
C26 C34 C55 C27 -20(5) 6_565 . . 6_565 ?
C26 C34 C55 C28 -179(4) 6_565 . . 6_565 ?
C26 C34 C55 C47 10.9(19) 6_565 . . 6_565 ?
C26 C34 C55 C48 43(4) 6_565 . . 6_565 ?
C26 C34 C55 C49 142(5) 6_565 . . 6_565 ?
C26 C34 C55 C54 149(2) 6_565 . . . ?
C26 C34 C55 C56 10(2) 6_565 . . . ?
C26 C35 C36 C8 -150(5) 6_565 . . 6_565 ?
C26 C35 C36 C25 -148(9) 6_565 . . 6_565 ?
C26 C35 C36 C27 -1(5) 6_565 . . 6_565 ?
C26 C35 C36 C37 -152(6) 6_565 . . . ?
C26 C35 C36 C57 -10(4) 6_565 . . . ?
C26 C36 C37 Ti2 0(6) 6_565 . . 6_565 ?
C26 C36 C37 C7 -43(8) 6_565 . . 6_565 ?
C26 C36 C37 C8 -91(8) 6_565 . . 6_565 ?
C26 C36 C37 C17 -100(7) 6_565 . . . ?
C26 C36 C37 C23 48(7) 6_565 . . 6_565 ?
C26 C36 C37 C24 63(6) 6_565 . . 6_565 ?
C26 C36 C37 C25 74(12) 6_565 . . 6_565 ?
C26 C36 C37 C38 48(7) 6_565 . . . ?
C26 C36 C57 C25 -160(9) 6_565 . . 6_565 ?
C26 C36 C57 C46 -149(9) 6_565 . . 6_565 ?
C26 C36 C57 C47 -9(9) 6_565 . . 6_565 ?
C26 C36 C57 C56 -7(6) 6_565 . . . ?
C26 C36 C57 C58 -161(7) 6_565 . . . ?
C26 C47 C48 C49 4(3) . . . . ?
C26 C47 C48 C54 9(5) . . . 6_565 ?
C26 C47 C48 C55 -9(3) . . . 6_565 ?
C26 C47 C48 C56 -32(8) . . . 6_565 ?
C26 C47 C48 C68 145(2) . . . . ?
C26 C47 C48 C73 121(5) . . . 6_565 ?
C26 C47 C48 C74 161(3) . . . 6_565 ?
C26 C56 C57 C25 22(3) 6_565 . . 6_565 ?
C26 C56 C57 C36 4(3) 6_565 . . . ?
C26 C56 C57 C46 164(5) 6_565 . . 6_565 ?
C26 C56 C57 C47 -178(13) 6_565 . . 6_565 ?
C26 C56 C57 C58 157(7) 6_565 . . . ?
C26 C56 C74 C47 -41(3) 6_565 . . 6_565 ?
C26 C56 C74 C48 129(7) 6_565 . . 6_565 ?
C26 C56 C74 C67 -3(6) 6_565 . . 6_565 ?
C26 C56 C74 C68 100(6) 6_565 . . 6_565 ?
C26 C56 C74 C73 118(4) 6_565 . . . ?
C26 C56 C74 C75 -28(5) 6_565 . . . ?
C26 C57 C58 Ti2 33(8) 6_565 . . 6_565 ?
C26 C57 C58 Ti3 75(8) 6_565 . . . ?
C26 C57 C58 C24 -22(9) 6_565 . . 6_565 ?
C26 C57 C58 C44 54(9) 6_565 . . 6_565 ?
C26 C57 C58 C45 -5(15) 6_565 . . 6_565 ?
C26 C57 C58 C46 149(9) 6_565 . . 6_565 ?
C26 C57 C58 C47 144(13) 6_565 . . 6_565 ?
C26 C57 C58 C59 -11(10) 6_565 . . . ?
C26 C57 C58 C66 133(7) 6_565 . . 6_565 ?
C26 C57 C58 C76 137(7) 6_565 . . . ?
C27 C10 C11 Ti1 -77.2(12) . . . 6_565 ?
C27 C10 C11 C12 -148(3) . . . . ?
C27 C10 C11 C13 -119(4) . . . 6_565 ?
C27 C10 C11 C14 -166(12) . . . 6_565 ?
C27 C10 C11 C15 -161(2) . . . 6_565 ?
C27 C10 C11 C29 -0.2(16) . . . . ?
C27 C10 C11 C33 4(3) . . . 6_565 ?
C27 C26 C47 C46 149(2) . . . . ?
C27 C26 C47 C48 3(4) . . . . ?
C27 C26 C47 C55 -4(2) . . . 6_565 ?
C27 C26 C47 C56 -10(5) . . . 6_565 ?
C27 C26 C47 C57 169(7) . . . 6_565 ?
C27 C26 C47 C58 153(2) . . . 6_565 ?
C27 C26 C47 C74 20(5) . . . 6_565 ?
C27 C28 C29 Ti1 58.2(14) . . . 6_565 ?
C27 C28 C29 C11 -4(2) . . . . ?
C27 C28 C29 C14 -2(3) . . . 6_565 ?
C27 C28 C29 C30 137(3) . . . . ?
C27 C28 C29 C31 113(3) . . . 6_565 ?
C27 C28 C29 C32 143(4) . . . 6_565 ?
C27 C28 C29 C33 -10(6) . . . 6_565 ?
C27 C28 C29 C34 4(4) . . . 6_565 ?
C27 C28 C29 C53 146.5(17) . . . 6_565 ?
C27 C28 C49 Ti4 -87.0(15) . . . . ?
C27 C28 C49 C34 -16(4) . . . 6_565 ?
C27 C28 C49 C48 10(3) . . . . ?
C27 C28 C49 C50 -145.8(18) . . . . ?
C27 C28 C49 C53 -143.7(18) . . . 6_565 ?
C27 C28 C49 C54 -173(6) . . . 6_565 ?
C27 C28 C49 C55 26(4) . . . 6_565 ?
C27 C28 C49 C56 10(2) . . . 6_565 ?
C27 C28 C49 C73 -62(8) . . . 6_565 ?
C27 C33 C34 Ti1 83(9) 6_565 . . . ?
C27 C33 C34 C10 9(8) 6_565 . . 6_565 ?
C27 C33 C34 C26 55(6) 6_565 . . 6_565 ?
C27 C33 C34 C28 -165(12) 6_565 . . 6_565 ?
C27 C33 C34 C29 179(10) 6_565 . . 6_565 ?
C27 C33 C34 C35 10(7) 6_565 . . . ?
C27 C33 C34 C49 171(11) 6_565 . . 6_565 ?
C27 C33 C34 C55 177(12) 6_565 . . . ?
C27 C34 C35 C9 -173(11) 6_565 . . 6_565 ?
C27 C34 C35 C10 161(12) 6_565 . . 6_565 ?
C27 C34 C35 C16 173(10) 6_565 . . . ?
C27 C34 C35 C25 -70(10) 6_565 . . 6_565 ?
C27 C34 C35 C26 -43(10) 6_565 . . 6_565 ?
C27 C34 C35 C36 -52(10) 6_565 . . . ?
C27 C34 C55 C28 -159(8) 6_565 . . 6_565 ?
C27 C34 C55 C47 31(6) 6_565 . . 6_565 ?
C27 C34 C55 C48 63(8) 6_565 . . 6_565 ?
C27 C34 C55 C49 162(6) 6_565 . . 6_565 ?
C27 C34 C55 C54 169(5) 6_565 . . . ?
C27 C34 C55 C56 30(6) 6_565 . . . ?
C27 C35 C36 C8 -149(5) 6_565 . . 6_565 ?
C27 C35 C36 C25 -147(7) 6_565 . . 6_565 ?
C27 C35 C36 C26 1(5) 6_565 . . 6_565 ?
C27 C35 C36 C37 -151(5) 6_565 . . . ?
C27 C35 C36 C57 -9(5) 6_565 . . . ?
C27 C36 C37 Ti2 81(3) 6_565 . . 6_565 ?
C27 C36 C37 C7 37(7) 6_565 . . 6_565 ?
C27 C36 C37 C8 -10(5) 6_565 . . 6_565 ?
C27 C36 C37 C17 -19(4) 6_565 . . . ?
C27 C36 C37 C23 129(3) 6_565 . . 6_565 ?
C27 C36 C37 C24 144(3) 6_565 . . 6_565 ?
C27 C36 C37 C25 154(14) 6_565 . . 6_565 ?
C27 C36 C37 C38 129(3) 6_565 . . . ?
C27 C36 C57 C25 -150(6) 6_565 . . 6_565 ?
C27 C36 C57 C26 11(5) 6_565 . . 6_565 ?
C27 C36 C57 C46 -138(6) 6_565 . . 6_565 ?
C27 C36 C57 C47 2(10) 6_565 . . 6_565 ?
C27 C36 C57 C56 3(4) 6_565 . . . ?
C27 C36 C57 C58 -150(4) 6_565 . . . ?
C27 C55 C56 C26 0.0(17) 6_565 . . 6_565 ?
C27 C55 C56 C47 14(8) 6_565 . . 6_565 ?
C27 C55 C56 C48 162(4) 6_565 . . 6_565 ?
C27 C55 C56 C49 151(4) 6_565 . . 6_565 ?
C27 C55 C56 C57 7(3) 6_565 . . . ?
C27 C55 C56 C74 156(3) 6_565 . . . ?
C28 C29 C30 Ti1 -86(2) . . . 6_565 ?
C28 C29 C30 Ti4 -47(2) . . . . ?
C28 C29 C30 C30 -131.1(17) . . . 6_565 ?
C28 C29 C30 C31 -149(2) . . . . ?
C28 C29 C30 C31 -154(3) . . . 6_565 ?
C28 C29 C30 C32 32(18) . . . 6_565 ?
C28 C29 C30 C33 -111(11) . . . 6_565 ?
C28 C29 C30 C51 8(4) . . . . ?
C28 C29 C30 C53 12(3) . . . 6_565 ?
C28 C32 C33 Ti1 -100(2) 6_565 . . . ?
C28 C32 C33 C10 -94(5) 6_565 . . 6_565 ?
C28 C32 C33 C11 -162(6) 6_565 . . 6_565 ?
C28 C32 C33 C14 -166(4) 6_565 . . . ?
C28 C32 C33 C27 -23.4(16) 6_565 . . 6_565 ?
C28 C32 C33 C29 69(10) 6_565 . . 6_565 ?
C28 C32 C33 C30 -148(11) 6_565 . . 6_565 ?
C28 C32 C33 C34 -18(2) 6_565 . . . ?
C28 C32 C53 Ti4 83.6(13) 6_565 . . 6_565 ?
C28 C32 C53 C29 -3(4) 6_565 . . 6_565 ?
C28 C32 C53 C30 167(6) 6_565 . . 6_565 ?
C28 C32 C53 C49 6.8(18) 6_565 . . 6_565 ?
C28 C32 C53 C50 18(7) 6_565 . . 6_565 ?
C28 C32 C53 C51 166(4) 6_565 . . 6_565 ?
C28 C32 C53 C52 158(3) 6_565 . . . ?
C28 C32 C53 C54 0(3) 6_565 . . . ?
C28 C33 C34 Ti1 -111(3) 6_565 . . . ?
C28 C33 C34 C10 175(4) 6_565 . . 6_565 ?
C28 C33 C34 C26 -140(8) 6_565 . . 6_565 ?
C28 C33 C34 C27 165(12) 6_565 . . 6_565 ?
C28 C33 C34 C29 -16(8) 6_565 . . 6_565 ?
C28 C33 C34 C35 175(6) 6_565 . . . ?
C28 C33 C34 C49 -24(2) 6_565 . . 6_565 ?
C28 C33 C34 C55 -18(3) 6_565 . . . ?
C28 C34 C35 C9 -177(21) 6_565 . . 6_565 ?
C28 C34 C35 C10 157(22) 6_565 . . 6_565 ?
C28 C34 C35 C16 169(21) 6_565 . . . ?
C28 C34 C35 C25 -74(23) 6_565 . . 6_565 ?
C28 C34 C35 C26 -48(22) 6_565 . . 6_565 ?
C28 C34 C35 C27 -4(18) 6_565 . . 6_565 ?
C28 C34 C35 C36 -56(23) 6_565 . . . ?
C28 C34 C55 C27 159(8) 6_565 . . 6_565 ?
C28 C34 C55 C47 -170(4) 6_565 . . 6_565 ?
C28 C34 C55 C48 -138(5) 6_565 . . 6_565 ?
C28 C34 C55 C49 -39(5) 6_565 . . 6_565 ?
C28 C34 C55 C54 -32(5) 6_565 . . . ?
C28 C34 C55 C56 -171(4) 6_565 . . . ?
C28 C49 C50 Ti4 72.3(19) . . . . ?
C28 C49 C50 C51 16(3) . . . . ?
C28 C49 C50 C52 37(3) . . . 6_565 ?
C28 C49 C50 C53 4(3) . . . 6_565 ?
C28 C49 C50 C54 -112(7) . . . 6_565 ?
C28 C49 C50 C69 160(2) . . . . ?
C28 C49 C50 C72 153(2) . . . 6_565 ?
C28 C49 C50 C73 168(3) . . . 6_565 ?
C28 C54 C55 C27 27(2) 6_565 . . 6_565 ?
C28 C54 C55 C34 19(3) 6_565 . . . ?
C28 C54 C55 C47 153(4) 6_565 . . 6_565 ?
C28 C54 C55 C48 164(4) 6_565 . . 6_565 ?
C28 C54 C55 C49 96(16) 6_565 . . 6_565 ?
C28 C54 C55 C56 160(3) 6_565 . . . ?
C28 C54 C73 Ti4 67(3) 6_565 . . 6_565 ?
C28 C54 C73 C48 -25(3) 6_565 . . 6_565 ?
C28 C54 C73 C49 -11(3) 6_565 . . 6_565 ?
C28 C54 C73 C50 131(4) 6_565 . . 6_565 ?
C28 C54 C73 C68 -4(7) 6_565 . . 6_565 ?
C28 C54 C73 C69 134(4) 6_565 . . 6_565 ?
C28 C54 C73 C72 126(3) 6_565 . . . ?
C28 C54 C73 C74 -22(4) 6_565 . . . ?
C28 C55 C56 C26 -25(5) 6_565 . . 6_565 ?
C28 C55 C56 C47 -10(9) 6_565 . . 6_565 ?
C28 C55 C56 C48 138(7) 6_565 . . 6_565 ?
C28 C55 C56 C49 126(8) 6_565 . . 6_565 ?
C28 C55 C56 C57 -18(6) 6_565 . . . ?
C28 C55 C56 C74 131(6) 6_565 . . . ?
C29 C11 C12 Ti1 -69.0(19) . . . 6_565 ?
C29 C11 C12 C2 -128(3) . . . 6_565 ?
C29 C11 C12 C2 -150(2) . . . . ?
C29 C11 C12 C3 -146(2) . . . 6_565 ?
C29 C11 C12 C12 -26(4) . . . 6_565 ?
C29 C11 C12 C13 2(4) . . . . ?
C29 C11 C12 C13 11(4) . . . 6_565 ?
C29 C11 C12 C14 84(14) . . . 6_565 ?
C29 C11 C12 C15 -156(3) . . . 6_565 ?
C29 C14 C15 Ti1 -56(3) 6_565 . . . ?
C29 C14 C15 C1 -117(5) 6_565 . . 6_565 ?
C29 C14 C15 C2 -140(3) 6_565 . . 6_565 ?
C29 C14 C15 C3 -133(3) 6_565 . . . ?
C29 C14 C15 C9 3(6) 6_565 . . 6_565 ?
C29 C14 C15 C10 24(3) 6_565 . . 6_565 ?
C29 C14 C15 C11 21(5) 6_565 . . 6_565 ?
C29 C14 C15 C12 -139(5) 6_565 . . 6_565 ?
C29 C14 C15 C16 22(5) 6_565 . . . ?
C29 C14 C33 Ti1 -87(7) 6_565 . . . ?
C29 C14 C33 C10 -169(8) 6_565 . . 6_565 ?
C29 C14 C33 C11 -178(19) 6_565 . . 6_565 ?
C29 C14 C33 C27 -164(9) 6_565 . . 6_565 ?
C29 C14 C33 C28 -151(14) 6_565 . . 6_565 ?
C29 C14 C33 C30 -17(6) 6_565 . . 6_565 ?
C29 C14 C33 C32 -14(6) 6_565 . . . ?
C29 C14 C33 C34 -159(10) 6_565 . . . ?
C29 C28 C49 Ti4 47.6(17) . . . . ?
C29 C28 C49 C34 119(5) . . . 6_565 ?
C29 C28 C49 C48 144.2(19) . . . . ?
C29 C28 C49 C50 -11(3) . . . . ?
C29 C28 C49 C53 -9(2) . . . 6_565 ?
C29 C28 C49 C54 -39(7) . . . 6_565 ?
C29 C28 C49 C55 160(4) . . . 6_565 ?
C29 C28 C49 C56 144.6(19) . . . 6_565 ?
C29 C28 C49 C73 73(8) . . . 6_565 ?
C29 C30 C31 Ti1 78(3) . . . . ?
C29 C30 C31 Ti1 56(3) . . . 6_565 ?
C29 C30 C31 C13 5(4) . . . . ?
C29 C30 C31 C13 -1(3) . . . 6_565 ?
C29 C30 C31 C29 141(3) . . . 6_565 ?
C29 C30 C31 C30 161.9(16) . . . 6_565 ?
C29 C30 C31 C31 -18.2(16) . . . 6_565 ?
C29 C30 C31 C32 0(7) . . . 6_565 ?
C29 C30 C31 C32 155(3) . . . . ?
C29 C30 C51 Ti4 -69(3) . . . . ?
C29 C30 C51 C32 6(4) . . . 6_565 ?
C29 C30 C51 C50 -4(4) . . . . ?
C29 C30 C51 C51 -159(3) . . . 6_565 ?
C29 C30 C51 C52 -155(3) . . . . ?
C29 C30 C51 C52 -146(8) . . . 6_565 ?
C29 C30 C51 C53 6(5) . . . 6_565 ?
C29 C31 C32 Ti1 66(4) 6_565 . . . ?
C29 C31 C32 Ti4 107(4) 6_565 . . 6_565 ?
C29 C31 C32 C28 35(3) 6_565 . . 6_565 ?
C29 C31 C32 C30 177(10) 6_565 . . 6_565 ?
C29 C31 C32 C31 151(3) 6_565 . . 6_565 ?
C29 C31 C32 C33 9(4) 6_565 . . . ?
C29 C31 C32 C51 165(5) 6_565 . . 6_565 ?
C29 C31 C32 C53 161(6) 6_565 . . . ?
C29 C32 C33 Ti1 -169(11) 6_565 . . . ?
C29 C32 C33 C10 -163(14) 6_565 . . 6_565 ?
C29 C32 C33 C11 129(14) 6_565 . . 6_565 ?
C29 C32 C33 C14 125(12) 6_565 . . . ?
C29 C32 C33 C27 -92(10) 6_565 . . 6_565 ?
C29 C32 C33 C28 -69(10) 6_565 . . 6_565 ?
C29 C32 C33 C30 143(16) 6_565 . . 6_565 ?
C29 C32 C33 C34 -87(10) 6_565 . . . ?
C29 C32 C53 Ti4 87(5) 6_565 . . 6_565 ?
C29 C32 C53 C30 170(9) 6_565 . . 6_565 ?
C29 C32 C53 C49 10(6) 6_565 . . 6_565 ?
C29 C32 C53 C50 22(11) 6_565 . . 6_565 ?
C29 C32 C53 C51 169(5) 6_565 . . 6_565 ?
C29 C32 C53 C52 161(5) 6_565 . . . ?
C29 C32 C53 C54 3(7) 6_565 . . . ?
C29 C33 C34 Ti1 -95(8) 6_565 . . . ?
C29 C33 C34 C10 -170(8) 6_565 . . 6_565 ?
C29 C33 C34 C26 -124(7) 6_565 . . 6_565 ?
C29 C33 C34 C27 -179(10) 6_565 . . 6_565 ?
C29 C33 C34 C28 16(8) 6_565 . . 6_565 ?
C29 C33 C34 C35 -169(7) 6_565 . . . ?
C29 C33 C34 C49 -8(8) 6_565 . . 6_565 ?
C29 C33 C34 C55 -2(10) 6_565 . . . ?
C29 C34 C35 C9 21(6) 6_565 . . 6_565 ?
C29 C34 C35 C10 -5(5) 6_565 . . 6_565 ?
C29 C34 C35 C16 7(5) 6_565 . . . ?
C29 C34 C35 C25 124(3) 6_565 . . 6_565 ?
C29 C34 C35 C26 151(4) 6_565 . . 6_565 ?
C29 C34 C35 C27 -166(13) 6_565 . . 6_565 ?
C29 C34 C35 C36 143(3) 6_565 . . . ?
C29 C34 C55 C27 -178(7) 6_565 . . 6_565 ?
C29 C34 C55 C28 23(3) 6_565 . . 6_565 ?
C29 C34 C55 C47 -148(2) 6_565 . . 6_565 ?
C29 C34 C55 C48 -115(4) 6_565 . . 6_565 ?
C29 C34 C55 C49 -17(6) 6_565 . . 6_565 ?
C29 C34 C55 C54 -10(4) 6_565 . . . ?
C29 C34 C55 C56 -148(2) 6_565 . . . ?
C29 C53 C54 Ti4 83.8(17) 6_565 . . 6_565 ?
C29 C53 C54 C28 1.4(15) 6_565 . . 6_565 ?
C29 C53 C54 C48 81(3) 6_565 . . 6_565 ?
C29 C53 C54 C49 25(5) 6_565 . . 6_565 ?
C29 C53 C54 C50 168(4) 6_565 . . 6_565 ?
C29 C53 C54 C55 15(2) 6_565 . . . ?
C29 C53 C54 C69 154.2(19) 6_565 . . 6_565 ?
C29 C53 C54 C73 145(2) 6_565 . . . ?
C30 C30 C31 Ti1 -106(3) 6_565 . . 6_565 ?
C30 C30 C31 Ti1 -84(3) 6_565 . . . ?
C30 C30 C31 C13 -157(5) 6_565 . . . ?
C30 C30 C31 C13 -163(4) 6_565 . . 6_565 ?
C30 C30 C31 C29 -21.1(19) 6_565 . . 6_565 ?
C30 C30 C31 C31 179.99(3) 6_565 . . 6_565 ?
C30 C30 C31 C32 -162(6) 6_565 . . 6_565 ?
C30 C30 C31 C32 -7(2) 6_565 . . . ?
C30 C30 C51 Ti4 90.0(9) 6_565 . . . ?
C30 C30 C51 C32 165(6) 6_565 . . 6_565 ?
C30 C30 C51 C50 155(2) 6_565 . . . ?
C30 C30 C51 C51 0.000(4) 6_565 . . 6_565 ?
C30 C30 C51 C52 13(8) 6_565 . . 6_565 ?
C30 C30 C51 C52 4(3) 6_565 . . . ?
C30 C30 C51 C53 166(3) 6_565 . . 6_565 ?
C30 C31 C32 Ti1 -111(7) 6_565 . . . ?
C30 C31 C32 Ti1 -94(2) . . . . ?
C30 C31 C32 Ti4 -71(7) 6_565 . . 6_565 ?
C30 C31 C32 Ti4 -53(2) . . . 6_565 ?
C30 C31 C32 C28 -124(4) . . . 6_565 ?
C30 C31 C32 C28 -142(10) 6_565 . . 6_565 ?
C30 C31 C32 C29 -160(5) . . . 6_565 ?
C30 C31 C32 C29 -177(10) 6_565 . . 6_565 ?
C30 C31 C32 C30 17(6) . . . 6_565 ?
C30 C31 C32 C31 -9(3) . . . 6_565 ?
C30 C31 C32 C31 -26(9) 6_565 . . 6_565 ?
C30 C31 C32 C33 -168(9) 6_565 . . . ?
C30 C31 C32 C33 -151(3) . . . . ?
C30 C31 C32 C51 -12(6) 6_565 . . 6_565 ?
C30 C31 C32 C51 6(2) . . . 6_565 ?
C30 C31 C32 C53 -16(6) 6_565 . . . ?
C30 C31 C32 C53 1(3) . . . . ?
C30 C32 C33 Ti1 48(11) 6_565 . . . ?
C30 C32 C33 C10 54(13) 6_565 . . 6_565 ?
C30 C32 C33 C11 -14(13) 6_565 . . 6_565 ?
C30 C32 C33 C14 -18(12) 6_565 . . . ?
C30 C32 C33 C27 125(10) 6_565 . . 6_565 ?
C30 C32 C33 C28 148(11) 6_565 . . 6_565 ?
C30 C32 C33 C29 -143(16) 6_565 . . 6_565 ?
C30 C32 C33 C34 130(10) 6_565 . . . ?
C30 C32 C53 Ti4 -83(5) 6_565 . . 6_565 ?
C30 C32 C53 C29 -170(9) 6_565 . . 6_565 ?
C30 C32 C53 C49 -160(5) 6_565 . . 6_565 ?
C30 C32 C53 C50 -148(7) 6_565 . . 6_565 ?
C30 C32 C53 C51 -1(7) 6_565 . . 6_565 ?
C30 C32 C53 C52 -9(6) 6_565 . . . ?
C30 C32 C53 C54 -167(5) 6_565 . . . ?
C30 C33 C34 Ti1 -69(3) 6_565 . . . ?
C30 C33 C34 C10 -143(3) 6_565 . . 6_565 ?
C30 C33 C34 C26 -98(5) 6_565 . . 6_565 ?
C30 C33 C34 C27 -153(8) 6_565 . . 6_565 ?
C30 C33 C34 C28 42(5) 6_565 . . 6_565 ?
C30 C33 C34 C29 26(6) 6_565 . . 6_565 ?
C30 C33 C34 C35 -143(3) 6_565 . . . ?
C30 C33 C34 C49 18(4) 6_565 . . 6_565 ?
C30 C33 C34 C55 24(6) 6_565 . . . ?
C30 C51 C52 Ti4 60(3) . . . 6_565 ?
C30 C51 C52 Ti4 81(3) . . . . ?
C30 C51 C52 C50 27(6) . . . 6_565 ?
C30 C51 C52 C51 -9(6) . . . 6_565 ?
C30 C51 C52 C52 171(6) . . . 6_565 ?
C30 C51 C52 C53 1(4) . . . . ?
C30 C51 C52 C71 156(3) . . . 6_565 ?
C30 C51 C52 C71 151(2) . . . . ?
C30 C53 C54 Ti4 74(4) 6_565 . . 6_565 ?
C30 C53 C54 C28 -8(4) 6_565 . . 6_565 ?
C30 C53 C54 C48 71(4) 6_565 . . 6_565 ?
C30 C53 C54 C49 15(7) 6_565 . . 6_565 ?
C30 C53 C54 C50 158(5) 6_565 . . 6_565 ?
C30 C53 C54 C55 6(5) 6_565 . . . ?
C30 C53 C54 C69 145(4) 6_565 . . 6_565 ?
C30 C53 C54 C73 135(3) 6_565 . . . ?
C31 C13 C14 Ti1 -61.1(17) 6_565 . . . ?
C31 C13 C14 Ti1 -68.7(14) . . . . ?
C31 C13 C14 C10 -78(4) . . . 6_565 ?
C31 C13 C14 C10 -70(4) 6_565 . . 6_565 ?
C31 C13 C14 C11 -16(11) . . . 6_565 ?
C31 C13 C14 C11 -9(11) 6_565 . . 6_565 ?
C31 C13 C14 C12 -159(5) . . . 6_565 ?
C31 C13 C14 C12 -151(5) 6_565 . . 6_565 ?
C31 C13 C14 C15 -132(3) 6_565 . . . ?
C31 C13 C14 C15 -139(3) . . . . ?
C31 C13 C14 C29 11(3) 6_565 . . 6_565 ?
C31 C13 C14 C29 4(2) . . . 6_565 ?
C31 C13 C14 C33 -1(2) . . . . ?
C31 C13 C14 C33 6(3) 6_565 . . . ?
C31 C13 C31 Ti1 -103.5(4) 6_565 . . . ?
C31 C13 C31 Ti1 -61.6(4) 6_565 . . 6_565 ?
C31 C13 C31 C13 0.00(2) 6_565 . . 6_565 ?
C31 C13 C31 C29 -167.6(10) 6_565 . . 6_565 ?
C31 C13 C31 C30 -159(4) 6_565 . . 6_565 ?
C31 C13 C31 C30 -12(2) 6_565 . . . ?
C31 C13 C31 C32 -164.9(16) 6_565 . . . ?
C31 C13 C31 C32 -10.7(11) 6_565 . . 6_565 ?
C31 C29 C30 Ti1 68(3) 6_565 . . 6_565 ?
C31 C29 C30 Ti4 107(3) 6_565 . . . ?
C31 C29 C30 C30 23(2) 6_565 . . 6_565 ?
C31 C29 C30 C31 5.7(7) 6_565 . . . ?
C31 C29 C30 C32 -174(20) 6_565 . . 6_565 ?
C31 C29 C30 C33 43(10) 6_565 . . 6_565 ?
C31 C29 C30 C51 163(5) 6_565 . . . ?
C31 C29 C30 C53 166(4) 6_565 . . 6_565 ?
C31 C30 C31 Ti1 74(3) 6_565 . . 6_565 ?
C31 C30 C31 Ti1 96(3) 6_565 . . . ?
C31 C30 C31 C13 23(5) 6_565 . . . ?
C31 C30 C31 C13 17(4) 6_565 . . 6_565 ?
C31 C30 C31 C29 158.9(19) 6_565 . . 6_565 ?
C31 C30 C31 C30 -179.99(3) 6_565 . . 6_565 ?
C31 C30 C31 C32 18(6) 6_565 . . 6_565 ?
C31 C30 C31 C32 173(3) 6_565 . . . ?
C31 C30 C51 Ti4 87(3) . . . . ?
C31 C30 C51 Ti4 85(5) 6_565 . . . ?
C31 C30 C51 C32 162(8) . . . 6_565 ?
C31 C30 C51 C32 160(11) 6_565 . . 6_565 ?
C31 C30 C51 C50 150(5) 6_565 . . . ?
C31 C30 C51 C50 153(2) . . . . ?
C31 C30 C51 C51 -3(3) . . . 6_565 ?
C31 C30 C51 C51 -5(6) 6_565 . . 6_565 ?
C31 C30 C51 C52 11(10) . . . 6_565 ?
C31 C30 C51 C52 1(5) . . . . ?
C31 C30 C51 C52 8(12) 6_565 . . 6_565 ?
C31 C30 C51 C52 -1(7) 6_565 . . . ?
C31 C30 C51 C53 163(4) . . . 6_565 ?
C31 C30 C51 C53 161(6) 6_565 . . 6_565 ?
C31 C31 C32 Ti1 -85(2) 6_565 . . . ?
C31 C31 C32 Ti4 -45(3) 6_565 . . 6_565 ?
C31 C31 C32 C28 -116(3) 6_565 . . 6_565 ?
C31 C31 C32 C29 -151(3) 6_565 . . 6_565 ?
C31 C31 C32 C30 26(9) 6_565 . . 6_565 ?
C31 C31 C32 C33 -142(2) 6_565 . . . ?
C31 C31 C32 C51 14(4) 6_565 . . 6_565 ?
C31 C31 C32 C53 10(5) 6_565 . . . ?
C31 C32 C33 Ti1 57.7(18) 6_565 . . . ?
C31 C32 C33 Ti1 63.0(19) . . . . ?
C31 C32 C33 C10 63(5) 6_565 . . 6_565 ?
C31 C32 C33 C10 68(5) . . . 6_565 ?
C31 C32 C33 C11 -4(5) 6_565 . . 6_565 ?
C31 C32 C33 C11 1(5) . . . 6_565 ?
C31 C32 C33 C14 -8(3) 6_565 . . . ?
C31 C32 C33 C14 -3(3) . . . . ?
C31 C32 C33 C27 139(2) . . . 6_565 ?
C31 C32 C33 C27 134(2) 6_565 . . 6_565 ?
C31 C32 C33 C28 157(2) 6_565 . . 6_565 ?
C31 C32 C33 C28 163(2) . . . 6_565 ?
C31 C32 C33 C29 -129(11) . . . 6_565 ?
C31 C32 C33 C29 -134(11) 6_565 . . 6_565 ?
C31 C32 C33 C30 9(9) 6_565 . . 6_565 ?
C31 C32 C33 C30 15(9) . . . 6_565 ?
C31 C32 C33 C34 140(3) 6_565 . . . ?
C31 C32 C33 C34 145(3) . . . . ?
C31 C32 C53 Ti4 -71.0(19) 6_565 . . 6_565 ?
C31 C32 C53 Ti4 -72(3) . . . 6_565 ?
C31 C32 C53 C29 -158(6) 6_565 . . 6_565 ?
C31 C32 C53 C29 -159(7) . . . 6_565 ?
C31 C32 C53 C30 12(4) 6_565 . . 6_565 ?
C31 C32 C53 C30 11(4) . . . 6_565 ?
C31 C32 C53 C49 -147.7(16) 6_565 . . 6_565 ?
C31 C32 C53 C49 -149(2) . . . 6_565 ?
C31 C32 C53 C50 -136(6) 6_565 . . 6_565 ?
C31 C32 C53 C50 -138(6) . . . 6_565 ?
C31 C32 C53 C51 11(5) 6_565 . . 6_565 ?
C31 C32 C53 C51 10(5) . . . 6_565 ?
C31 C32 C53 C52 3(4) 6_565 . . . ?
C31 C32 C53 C52 2(4) . . . . ?
C31 C32 C53 C54 -155(2) 6_565 . . . ?
C31 C32 C53 C54 -156(2) . . . . ?
C32 C28 C29 Ti1 -85(4) 6_565 . . 6_565 ?
C32 C28 C29 C11 -147(5) 6_565 . . . ?
C32 C28 C29 C14 -145(6) 6_565 . . 6_565 ?
C32 C28 C29 C30 -6(4) 6_565 . . . ?
C32 C28 C29 C31 -31(2) 6_565 . . 6_565 ?
C32 C28 C29 C33 -154(10) 6_565 . . 6_565 ?
C32 C28 C29 C34 -140(6) 6_565 . . 6_565 ?
C32 C28 C29 C53 3(4) 6_565 . . 6_565 ?
C32 C28 C49 Ti4 49.6(14) 6_565 . . . ?
C32 C28 C49 C34 121(5) 6_565 . . 6_565 ?
C32 C28 C49 C48 146.2(19) 6_565 . . . ?
C32 C28 C49 C50 -9(2) 6_565 . . . ?
C32 C28 C49 C53 -7.0(19) 6_565 . . 6_565 ?
C32 C28 C49 C54 -36(6) 6_565 . . 6_565 ?
C32 C28 C49 C55 162(4) 6_565 . . 6_565 ?
C32 C28 C49 C56 146.7(19) 6_565 . . 6_565 ?
C32 C28 C49 C73 75(7) 6_565 . . 6_565 ?
C32 C29 C30 Ti1 -118(19) 6_565 . . 6_565 ?
C32 C29 C30 Ti4 -79(18) 6_565 . . . ?
C32 C29 C30 C30 -163(19) 6_565 . . 6_565 ?
C32 C29 C30 C31 180(100) 6_565 . . . ?
C32 C29 C30 C31 174(20) 6_565 . . 6_565 ?
C32 C29 C30 C33 -143(22) 6_565 . . 6_565 ?
C32 C29 C30 C51 -23(17) 6_565 . . . ?
C32 C29 C30 C53 -20(18) 6_565 . . 6_565 ?
C32 C30 C31 Ti1 56(8) 6_565 . . 6_565 ?
C32 C30 C31 Ti1 78(8) 6_565 . . . ?
C32 C30 C31 C13 5(10) 6_565 . . . ?
C32 C30 C31 C13 -1(9) 6_565 . . 6_565 ?
C32 C30 C31 C29 141(6) 6_565 . . 6_565 ?
C32 C30 C31 C30 162(6) 6_565 . . 6_565 ?
C32 C30 C31 C31 -18(6) 6_565 . . 6_565 ?
C32 C30 C31 C32 155(8) 6_565 . . . ?
C32 C30 C51 Ti4 -75(6) 6_565 . . . ?
C32 C30 C51 C50 -10(7) 6_565 . . . ?
C32 C30 C51 C51 -165(6) 6_565 . . 6_565 ?
C32 C30 C51 C52 -152(8) 6_565 . . 6_565 ?
C32 C30 C51 C52 -161(5) 6_565 . . . ?
C32 C30 C51 C53 1(7) 6_565 . . 6_565 ?
C32 C31 C32 Ti1 -85(2) 6_565 . . . ?
C32 C31 C32 Ti4 -45(3) 6_565 . . 6_565 ?
C32 C31 C32 C28 -116(3) 6_565 . . 6_565 ?
C32 C31 C32 C29 -151(3) 6_565 . . 6_565 ?
C32 C31 C32 C30 26(9) 6_565 . . 6_565 ?
C32 C31 C32 C31 0.01(3) 6_565 . . 6_565 ?
C32 C31 C32 C33 -142(2) 6_565 . . . ?
C32 C31 C32 C51 14(4) 6_565 . . 6_565 ?
C32 C31 C32 C53 10(5) 6_565 . . . ?
C32 C33 C34 Ti1 -78(3) . . . . ?
C32 C33 C34 C10 -152(3) . . . 6_565 ?
C32 C33 C34 C26 -107(5) . . . 6_565 ?
C32 C33 C34 C27 -162(8) . . . 6_565 ?
C32 C33 C34 C28 33(5) . . . 6_565 ?
C32 C33 C34 C29 17(6) . . . 6_565 ?
C32 C33 C34 C35 -152(3) . . . . ?
C32 C33 C34 C49 9(4) . . . 6_565 ?
C32 C33 C34 C55 15(6) . . . . ?
C32 C51 C52 Ti4 70(3) 6_565 . . . ?
C32 C51 C52 Ti4 50(4) 6_565 . . 6_565 ?
C32 C51 C52 C50 17(7) 6_565 . . 6_565 ?
C32 C51 C52 C51 -19(7) 6_565 . . 6_565 ?
C32 C51 C52 C52 161(7) 6_565 . . 6_565 ?
C32 C51 C52 C53 -9(5) 6_565 . . . ?
C32 C51 C52 C71 141(2) 6_565 . . . ?
C32 C51 C52 C71 146(3) 6_565 . . 6_565 ?
C32 C53 C54 Ti4 83(3) . . . 6_565 ?
C32 C53 C54 C28 0(3) . . . 6_565 ?
C32 C53 C54 C48 80(4) . . . 6_565 ?
C32 C53 C54 C49 23(6) . . . 6_565 ?
C32 C53 C54 C50 167(5) . . . 6_565 ?
C32 C53 C54 C55 14(4) . . . . ?
C32 C53 C54 C69 153(3) . . . 6_565 ?
C32 C53 C54 C73 144(3) . . . . ?
C33 C10 C11 Ti1 -81(3) 6_565 . . 6_565 ?
C33 C10 C11 C12 -152(5) 6_565 . . . ?
C33 C10 C11 C13 -123(6) 6_565 . . 6_565 ?
C33 C10 C11 C14 -170(14) 6_565 . . 6_565 ?
C33 C10 C11 C15 -165(4) 6_565 . . 6_565 ?
C33 C10 C11 C29 -4(3) 6_565 . . . ?
C33 C10 C27 C26 144(2) 6_565 . . . ?
C33 C10 C27 C28 0.1(19) 6_565 . . . ?
C33 C10 C27 C34 5(5) 6_565 . . 6_565 ?
C33 C10 C27 C35 173(5) 6_565 . . 6_565 ?
C33 C10 C27 C36 153(2) 6_565 . . 6_565 ?
C33 C10 C27 C55 22(3) 6_565 . . 6_565 ?
C33 C11 C12 Ti1 -61(5) 6_565 . . 6_565 ?
C33 C11 C12 C2 -142(5) 6_565 . . . ?
C33 C11 C12 C2 -120(5) 6_565 . . 6_565 ?
C33 C11 C12 C3 -139(5) 6_565 . . 6_565 ?
C33 C11 C12 C12 -18(8) 6_565 . . 6_565 ?
C33 C11 C12 C13 9(7) 6_565 . . . ?
C33 C11 C12 C13 19(7) 6_565 . . 6_565 ?
C33 C11 C12 C14 92(14) 6_565 . . 6_565 ?
C33 C11 C12 C15 -148(6) 6_565 . . 6_565 ?
C33 C11 C29 Ti1 -94(11) 6_565 . . 6_565 ?
C33 C11 C29 C14 178(17) 6_565 . . 6_565 ?
C33 C11 C29 C28 -11(10) 6_565 . . . ?
C33 C11 C29 C30 -154(12) 6_565 . . . ?
C33 C11 C29 C31 -163(11) 6_565 . . 6_565 ?
C33 C11 C29 C32 -151(13) 6_565 . . 6_565 ?
C33 C11 C29 C34 -14(10) 6_565 . . 6_565 ?
C33 C11 C29 C53 -102(11) 6_565 . . 6_565 ?
C33 C14 C15 Ti1 -65(2) . . . . ?
C33 C14 C15 C1 -126(5) . . . 6_565 ?
C33 C14 C15 C2 -149(2) . . . 6_565 ?
C33 C14 C15 C3 -142(3) . . . . ?
C33 C14 C15 C9 -7(5) . . . 6_565 ?
C33 C14 C15 C10 15(3) . . . 6_565 ?
C33 C14 C15 C11 11(7) . . . 6_565 ?
C33 C14 C15 C12 -148(4) . . . 6_565 ?
C33 C14 C15 C16 12(4) . . . . ?
C33 C27 C28 C29 4(2) 6_565 . . . ?
C33 C27 C28 C32 21.3(18) 6_565 . . 6_565 ?
C33 C27 C28 C34 17(13) 6_565 . . 6_565 ?
C33 C27 C28 C49 142(3) 6_565 . . . ?
C33 C27 C28 C54 140(3) 6_565 . . 6_565 ?
C33 C27 C28 C55 158(3) 6_565 . . 6_565 ?
C33 C28 C29 Ti1 68(6) 6_565 . . 6_565 ?
C33 C28 C29 C11 6(6) 6_565 . . . ?
C33 C28 C29 C14 9(5) 6_565 . . 6_565 ?
C33 C28 C29 C30 148(8) 6_565 . . . ?
C33 C28 C29 C31 123(9) 6_565 . . 6_565 ?
C33 C28 C29 C32 154(10) 6_565 . . 6_565 ?
C33 C28 C29 C34 14(7) 6_565 . . 6_565 ?
C33 C28 C29 C53 157(7) 6_565 . . 6_565 ?
C33 C28 C49 Ti4 30(3) 6_565 . . . ?
C33 C28 C49 C34 102(6) 6_565 . . 6_565 ?
C33 C28 C49 C48 127(3) 6_565 . . . ?
C33 C28 C49 C50 -28(4) 6_565 . . . ?
C33 C28 C49 C53 -26(3) 6_565 . . 6_565 ?
C33 C28 C49 C54 -56(8) 6_565 . . 6_565 ?
C33 C28 C49 C55 143(5) 6_565 . . 6_565 ?
C33 C28 C49 C56 128(3) 6_565 . . 6_565 ?
C33 C28 C49 C73 56(8) 6_565 . . 6_565 ?
C33 C29 C30 Ti1 25(9) 6_565 . . 6_565 ?
C33 C29 C30 Ti4 64(9) 6_565 . . . ?
C33 C29 C30 C30 -20(11) 6_565 . . 6_565 ?
C33 C29 C30 C31 -43(10) 6_565 . . 6_565 ?
C33 C29 C30 C31 -38(10) 6_565 . . . ?
C33 C29 C30 C32 143(22) 6_565 . . 6_565 ?
C33 C29 C30 C51 120(9) 6_565 . . . ?
C33 C29 C30 C53 123(9) 6_565 . . 6_565 ?
C33 C30 C31 Ti1 49.8(18) 6_565 . . 6_565 ?
C33 C30 C31 Ti1 71(2) 6_565 . . . ?
C33 C30 C31 C13 -1(4) 6_565 . . . ?
C33 C30 C31 C13 -7(3) 6_565 . . 6_565 ?
C33 C30 C31 C29 135(3) 6_565 . . 6_565 ?
C33 C30 C31 C30 155.8(18) 6_565 . . 6_565 ?
C33 C30 C31 C31 -24.2(18) 6_565 . . 6_565 ?
C33 C30 C31 C32 -6(7) 6_565 . . 6_565 ?
C33 C30 C31 C32 148(2) 6_565 . . . ?
C33 C30 C51 Ti4 -59(3) 6_565 . . . ?
C33 C30 C51 C32 15(4) 6_565 . . 6_565 ?
C33 C30 C51 C50 6(4) 6_565 . . . ?
C33 C30 C51 C51 -149(2) 6_565 . . 6_565 ?
C33 C30 C51 C52 -145(3) 6_565 . . . ?
C33 C30 C51 C52 -136(7) 6_565 . . 6_565 ?
C33 C30 C51 C53 16(5) 6_565 . . 6_565 ?
C33 C32 C53 Ti4 75(3) . . . 6_565 ?
C33 C32 C53 C29 -12(4) . . . 6_565 ?
C33 C32 C53 C30 158(7) . . . 6_565 ?
C33 C32 C53 C49 -2(4) . . . 6_565 ?
C33 C32 C53 C50 10(9) . . . 6_565 ?
C33 C32 C53 C51 157(3) . . . 6_565 ?
C33 C32 C53 C52 149(3) . . . . ?
C33 C32 C53 C54 -9(5) . . . . ?
C33 C34 C35 C9 26(5) . . . 6_565 ?
C33 C34 C35 C10 0(4) . . . 6_565 ?
C33 C34 C35 C16 12(5) . . . . ?
C33 C34 C35 C25 129(3) . . . 6_565 ?
C33 C34 C35 C26 155(4) . . . 6_565 ?
C33 C34 C35 C27 -161(12) . . . 6_565 ?
C33 C34 C35 C36 147(3) . . . . ?
C33 C34 C55 C27 -178(9) . . . 6_565 ?
C33 C34 C55 C28 23(4) . . . 6_565 ?
C33 C34 C55 C47 -147(3) . . . 6_565 ?
C33 C34 C55 C48 -115(4) . . . 6_565 ?
C33 C34 C55 C49 -16(7) . . . 6_565 ?
C33 C34 C55 C54 -9(6) . . . . ?
C33 C34 C55 C56 -147(3) . . . . ?
C34 C10 C11 Ti1 -75.9(18) 6_565 . . 6_565 ?
C34 C10 C11 C12 -146(3) 6_565 . . . ?
C34 C10 C11 C13 -118(4) 6_565 . . 6_565 ?
C34 C10 C11 C14 -165(12) 6_565 . . 6_565 ?
C34 C10 C11 C15 -159(3) 6_565 . . 6_565 ?
C34 C10 C11 C29 1(2) 6_565 . . . ?
C34 C10 C11 C33 5(4) 6_565 . . 6_565 ?
C34 C10 C27 C26 139(6) 6_565 . . . ?
C34 C10 C27 C28 -5(4) 6_565 . . . ?
C34 C10 C27 C33 -5(5) 6_565 . . 6_565 ?
C34 C10 C27 C35 168(8) 6_565 . . 6_565 ?
C34 C10 C27 C36 148(6) 6_565 . . 6_565 ?
C34 C10 C27 C55 16(4) 6_565 . . 6_565 ?
C34 C26 C27 C10 -120(7) 6_565 . . . ?
C34 C26 C27 C28 19(5) 6_565 . . . ?
C34 C26 C27 C33 -36(5) 6_565 . . 6_565 ?
C34 C26 C27 C35 -143(8) 6_565 . . 6_565 ?
C34 C26 C27 C36 -142(7) 6_565 . . 6_565 ?
C34 C26 C27 C55 28(6) 6_565 . . 6_565 ?
C34 C26 C47 C46 143(2) 6_565 . . . ?
C34 C26 C47 C48 -3(3) 6_565 . . . ?
C34 C26 C47 C55 -10.1(18) 6_565 . . 6_565 ?
C34 C26 C47 C56 -17(5) 6_565 . . 6_565 ?
C34 C26 C47 C57 162(7) 6_565 . . 6_565 ?
C34 C26 C47 C58 146(2) 6_565 . . 6_565 ?
C34 C26 C47 C74 14(4) 6_565 . . 6_565 ?
C34 C27 C28 C29 -13(13) 6_565 . . . ?
C34 C27 C28 C32 4(13) 6_565 . . 6_565 ?
C34 C27 C28 C33 -17(13) 6_565 . . 6_565 ?
C34 C27 C28 C49 125(13) 6_565 . . . ?
C34 C27 C28 C54 122(13) 6_565 . . 6_565 ?
C34 C27 C28 C55 141(13) 6_565 . . 6_565 ?
C34 C28 C29 Ti1 55(4) 6_565 . . 6_565 ?
C34 C28 C29 C11 -7(4) 6_565 . . . ?
C34 C28 C29 C14 -5(4) 6_565 . . 6_565 ?
C34 C28 C29 C30 134(4) 6_565 . . . ?
C34 C28 C29 C31 109(5) 6_565 . . 6_565 ?
C34 C28 C29 C32 140(6) 6_565 . . 6_565 ?
C34 C28 C29 C33 -14(7) 6_565 . . 6_565 ?
C34 C28 C29 C53 143(4) 6_565 . . 6_565 ?
C34 C28 C49 Ti4 -71(4) 6_565 . . . ?
C34 C28 C49 C48 25(5) 6_565 . . . ?
C34 C28 C49 C50 -130(4) 6_565 . . . ?
C34 C28 C49 C53 -128(4) 6_565 . . 6_565 ?
C34 C28 C49 C54 -157(7) 6_565 . . 6_565 ?
C34 C28 C49 C55 42(5) 6_565 . . 6_565 ?
C34 C28 C49 C56 26(5) 6_565 . . 6_565 ?
C34 C28 C49 C73 -46(9) 6_565 . . 6_565 ?
C34 C29 C30 Ti1 -55(3) 6_565 . . 6_565 ?
C34 C29 C30 Ti4 -16(3) 6_565 . . . ?
C34 C29 C30 C30 -100(3) 6_565 . . 6_565 ?
C34 C29 C30 C31 -118(3) 6_565 . . . ?
C34 C29 C30 C31 -124(4) 6_565 . . 6_565 ?
C34 C29 C30 C32 62(18) 6_565 . . 6_565 ?
C34 C29 C30 C33 -80(11) 6_565 . . 6_565 ?
C34 C29 C30 C51 39(5) 6_565 . . . ?
C34 C29 C30 C53 43(3) 6_565 . . 6_565 ?
C34 C35 C36 C8 -133(3) . . . 6_565 ?
C34 C35 C36 C25 -131(6) . . . 6_565 ?
C34 C35 C36 C26 17(5) . . . 6_565 ?
C34 C35 C36 C27 16(4) . . . 6_565 ?
C34 C35 C36 C37 -135(3) . . . . ?
C34 C35 C36 C57 6(4) . . . . ?
C34 C49 C50 Ti4 52(2) 6_565 . . . ?
C34 C49 C50 C51 -5(3) 6_565 . . . ?
C34 C49 C50 C52 16(4) 6_565 . . 6_565 ?
C34 C49 C50 C53 -17(3) 6_565 . . 6_565 ?
C34 C49 C50 C54 -133(7) 6_565 . . 6_565 ?
C34 C49 C50 C69 140(2) 6_565 . . . ?
C34 C49 C50 C72 132(2) 6_565 . . 6_565 ?
C34 C49 C50 C73 147(3) 6_565 . . 6_565 ?
C34 C55 C56 C26 -12(3) . . . 6_565 ?
C34 C55 C56 C47 2(8) . . . 6_565 ?
C34 C55 C56 C48 150(4) . . . 6_565 ?
C34 C55 C56 C49 139(5) . . . 6_565 ?
C34 C55 C56 C57 -5(4) . . . . ?
C34 C55 C56 C74 144(3) . . . . ?
C35 C9 C10 Ti1 -100(2) 6_565 . . 6_565 ?
C35 C9 C10 C11 -152(3) 6_565 . . . ?
C35 C9 C10 C14 -156(4) 6_565 . . 6_565 ?
C35 C9 C10 C15 -170(3) 6_565 . . 6_565 ?
C35 C9 C10 C16 62(8) 6_565 . . 6_565 ?
C35 C9 C10 C27 -15(2) 6_565 . . . ?
C35 C9 C10 C33 -120(4) 6_565 . . 6_565 ?
C35 C9 C10 C34 -41(3) 6_565 . . 6_565 ?
C35 C10 C11 Ti1 -70(4) 6_565 . . 6_565 ?
C35 C10 C11 C12 -141(4) 6_565 . . . ?
C35 C10 C11 C13 -112(5) 6_565 . . 6_565 ?
C35 C10 C11 C14 -159(12) 6_565 . . 6_565 ?
C35 C10 C11 C15 -154(5) 6_565 . . 6_565 ?
C35 C10 C11 C29 7(4) 6_565 . . . ?
C35 C10 C11 C33 11(5) 6_565 . . 6_565 ?
C35 C10 C27 C26 -29(4) 6_565 . . . ?
C35 C10 C27 C28 -173(5) 6_565 . . . ?
C35 C10 C27 C33 -173(5) 6_565 . . 6_565 ?
C35 C10 C27 C34 -168(8) 6_565 . . 6_565 ?
C35 C10 C27 C36 -20(4) 6_565 . . 6_565 ?
C35 C10 C27 C55 -151(6) 6_565 . . 6_565 ?
C35 C16 C17 C1 -155(3) . . . 6_565 ?
C35 C16 C17 C7 -71(4) . . . 6_565 ?
C35 C16 C17 C8 -17(5) . . . 6_565 ?
C35 C16 C17 C9 -142(10) . . . 6_565 ?
C35 C16 C17 C18 -145(3) . . . . ?
C35 C16 C17 C25 -2.2(19) . . . 6_565 ?
C35 C16 C17 C37 -3.0(18) . . . . ?
C35 C25 C26 C27 8(2) 6_565 . . . ?
C35 C25 C26 C34 23(2) 6_565 . . 6_565 ?
C35 C25 C26 C36 -44(10) 6_565 . . 6_565 ?
C35 C25 C26 C47 159(4) 6_565 . . . ?
C35 C25 C26 C56 146(5) 6_565 . . 6_565 ?
C35 C25 C26 C57 168(5) 6_565 . . 6_565 ?
C35 C26 C27 C10 23(3) 6_565 . . . ?
C35 C26 C27 C28 162(5) 6_565 . . . ?
C35 C26 C27 C33 107(5) 6_565 . . 6_565 ?
C35 C26 C27 C34 143(8) 6_565 . . 6_565 ?
C35 C26 C27 C36 1(5) 6_565 . . 6_565 ?
C35 C26 C27 C55 171(5) 6_565 . . 6_565 ?
C35 C26 C47 C46 137(4) 6_565 . . . ?
C35 C26 C47 C48 -9(6) 6_565 . . . ?
C35 C26 C47 C55 -16(5) 6_565 . . 6_565 ?
C35 C26 C47 C56 -23(7) 6_565 . . 6_565 ?
C35 C26 C47 C57 156(9) 6_565 . . 6_565 ?
C35 C26 C47 C58 140(5) 6_565 . . 6_565 ?
C35 C26 C47 C74 8(7) 6_565 . . 6_565 ?
C35 C27 C28 C29 -10(11) 6_565 . . . ?
C35 C27 C28 C32 7(11) 6_565 . . 6_565 ?
C35 C27 C28 C33 -14(11) 6_565 . . 6_565 ?
C35 C27 C28 C34 3(12) 6_565 . . 6_565 ?
C35 C27 C28 C49 128(11) 6_565 . . . ?
C35 C27 C28 C54 125(11) 6_565 . . 6_565 ?
C35 C27 C28 C55 144(11) 6_565 . . 6_565 ?
C35 C34 C55 C27 -11(4) . . . 6_565 ?
C35 C34 C55 C28 -170(6) . . . 6_565 ?
C35 C34 C55 C47 20(5) . . . 6_565 ?
C35 C34 C55 C48 52(7) . . . 6_565 ?
C35 C34 C55 C49 151(4) . . . 6_565 ?
C35 C34 C55 C54 157(3) . . . . ?
C35 C34 C55 C56 19(5) . . . . ?
C35 C36 C37 Ti2 95(2) . . . 6_565 ?
C35 C36 C37 C7 52(6) . . . 6_565 ?
C35 C36 C37 C8 4(4) . . . 6_565 ?
C35 C36 C37 C17 -5(3) . . . . ?
C35 C36 C37 C23 143(3) . . . 6_565 ?
C35 C36 C37 C24 158(3) . . . 6_565 ?
C35 C36 C37 C25 169(13) . . . 6_565 ?
C35 C36 C37 C38 143(3) . . . . ?
C35 C36 C57 C25 -146(7) . . . 6_565 ?
C35 C36 C57 C26 14(5) . . . 6_565 ?
C35 C36 C57 C46 -135(5) . . . 6_565 ?
C35 C36 C57 C47 6(11) . . . 6_565 ?
C35 C36 C57 C56 7(5) . . . . ?
C35 C36 C57 C58 -147(3) . . . . ?
C36 C8 C9 C1 -161(3) 6_565 . . . ?
C36 C8 C9 C10 -5(3) 6_565 . . . ?
C36 C8 C9 C15 -83(5) 6_565 . . 6_565 ?
C36 C8 C9 C16 20(7) 6_565 . . 6_565 ?
C36 C8 C9 C17 149(7) 6_565 . . 6_565 ?
C36 C8 C9 C18 -168(2) 6_565 . . 6_565 ?
C36 C8 C9 C35 1.8(19) 6_565 . . 6_565 ?
C36 C8 C25 Ti2 113(5) 6_565 . . . ?
C36 C8 C25 C17 -47(13) 6_565 . . 6_565 ?
C36 C8 C25 C24 161(6) 6_565 . . . ?
C36 C8 C25 C26 17(4) 6_565 . . . ?
C36 C8 C25 C35 2(4) 6_565 . . 6_565 ?
C36 C8 C25 C37 -169(10) 6_565 . . 6_565 ?
C36 C8 C25 C38 160(5) 6_565 . . 6_565 ?
C36 C8 C25 C57 51(4) 6_565 . . 6_565 ?
C36 C25 C26 C27 52(11) 6_565 . . . ?
C36 C25 C26 C34 67(11) 6_565 . . 6_565 ?
C36 C25 C26 C35 44(10) 6_565 . . 6_565 ?
C36 C25 C26 C47 -157(12) 6_565 . . . ?
C36 C25 C26 C56 -170(12) 6_565 . . 6_565 ?
C36 C25 C26 C57 -147(13) 6_565 . . 6_565 ?
C36 C26 C27 C10 22(5) 6_565 . . . ?
C36 C26 C27 C28 161(5) 6_565 . . . ?
C36 C26 C27 C33 106(5) 6_565 . . 6_565 ?
C36 C26 C27 C34 142(7) 6_565 . . 6_565 ?
C36 C26 C27 C35 -1(5) 6_565 . . 6_565 ?
C36 C26 C27 C55 170(5) 6_565 . . 6_565 ?
C36 C26 C47 C46 -11(8) 6_565 . . . ?
C36 C26 C47 C48 -157(7) 6_565 . . . ?
C36 C26 C47 C55 -164(7) 6_565 . . 6_565 ?
C36 C26 C47 C56 -171(8) 6_565 . . 6_565 ?
C36 C26 C47 C57 8(9) 6_565 . . 6_565 ?
C36 C26 C47 C58 -8(7) 6_565 . . 6_565 ?
C36 C26 C47 C74 -140(7) 6_565 . . 6_565 ?
C36 C27 C28 C29 -127(3) 6_565 . . . ?
C36 C27 C28 C32 -110(3) 6_565 . . 6_565 ?
C36 C27 C28 C33 -131(4) 6_565 . . 6_565 ?
C36 C27 C28 C34 -114(14) 6_565 . . 6_565 ?
C36 C27 C28 C49 11(4) 6_565 . . . ?
C36 C27 C28 C54 9(4) 6_565 . . 6_565 ?
C36 C27 C28 C55 27(4) 6_565 . . 6_565 ?
C36 C37 C38 Ti2 -74(3) . . . 6_565 ?
C36 C37 C38 Ti5 -96(3) . . . 6_565 ?
C36 C37 C38 C7 -154(3) . . . 6_565 ?
C36 C37 C38 C8 -130(7) . . . 6_565 ?
C36 C37 C38 C22 -124(4) . . . 6_565 ?
C36 C37 C38 C23 180(7) . . . 6_565 ?
C36 C37 C38 C24 27(5) . . . 6_565 ?
C36 C37 C38 C25 8(4) . . . 6_565 ?
C36 C37 C38 C39 -153(3) . . . . ?
C36 C37 C38 C45 4(4) . . . 6_565 ?
C36 C37 C38 C59 9(5) . . . . ?
C36 C57 C58 Ti2 51(4) . . . 6_565 ?
C36 C57 C58 Ti3 93(4) . . . . ?
C36 C57 C58 C24 -4(4) . . . 6_565 ?
C36 C57 C58 C44 71(5) . . . 6_565 ?
C36 C57 C58 C45 13(11) . . . 6_565 ?
C36 C57 C58 C46 167(5) . . . 6_565 ?
C36 C57 C58 C47 162(8) . . . 6_565 ?
C36 C57 C58 C59 7(5) . . . . ?
C36 C57 C58 C66 151(3) . . . 6_565 ?
C36 C57 C58 C76 155(3) . . . . ?
C37 C7 C8 Ti2 -71(3) 6_565 . . . ?
C37 C7 C8 C9 -170(5) 6_565 . . . ?
C37 C7 C8 C16 -169(6) 6_565 . . 6_565 ?
C37 C7 C8 C17 155(8) 6_565 . . 6_565 ?
C37 C7 C8 C18 177(4) 6_565 . . 6_565 ?
C37 C7 C8 C25 -12(3) 6_565 . . . ?
C37 C7 C8 C36 -19(3) 6_565 . . 6_565 ?
C37 C7 C8 C38 -17(4) 6_565 . . 6_565 ?
C37 C7 C23 Ti2 80.5(17) 6_565 . . . ?
C37 C7 C23 Ti5 100(2) 6_565 . . . ?
C37 C7 C23 C19 166(3) 6_565 . . 6_565 ?
C37 C7 C23 C22 141(3) 6_565 . . . ?
C37 C7 C23 C24 10(2) 6_565 . . . ?
C37 C7 C23 C38 18(5) 6_565 . . 6_565 ?
C37 C7 C23 C39 162(4) 6_565 . . 6_565 ?
C37 C7 C23 C40 145(2) 6_565 . . 6_565 ?
C37 C7 C23 C59 36(3) 6_565 . . 6_565 ?
C37 C8 C9 C1 -164(8) 6_565 . . . ?
C37 C8 C9 C10 -8(9) 6_565 . . . ?
C37 C8 C9 C15 -86(10) 6_565 . . 6_565 ?
C37 C8 C9 C16 18(11) 6_565 . . 6_565 ?
C37 C8 C9 C17 147(12) 6_565 . . 6_565 ?
C37 C8 C9 C18 -170(9) 6_565 . . 6_565 ?
C37 C8 C9 C35 -1(8) 6_565 . . 6_565 ?
C37 C8 C25 Ti2 -78(7) 6_565 . . . ?
C37 C8 C25 C17 122(16) 6_565 . . 6_565 ?
C37 C8 C25 C24 -30(7) 6_565 . . . ?
C37 C8 C25 C26 -173(8) 6_565 . . . ?
C37 C8 C25 C35 171(8) 6_565 . . 6_565 ?
C37 C8 C25 C36 169(10) 6_565 . . 6_565 ?
C37 C8 C25 C38 -30(6) 6_565 . . 6_565 ?
C37 C8 C25 C57 -140(8) 6_565 . . 6_565 ?
C37 C17 C18 Ti5 -48(2) . . . 6_565 ?
C37 C17 C18 C1 -150(3) . . . 6_565 ?
C37 C17 C18 C4 -143(3) . . . . ?
C37 C17 C18 C5 -143(3) . . . 6_565 ?
C37 C17 C18 C6 -12(7) . . . 6_565 ?
C37 C17 C18 C7 9(3) . . . 6_565 ?
C37 C17 C18 C8 -17(5) . . . 6_565 ?
C37 C17 C18 C9 -139(5) . . . 6_565 ?
C37 C17 C18 C19 2(4) . . . . ?
C37 C23 C24 Ti2 83(2) 6_565 . . . ?
C37 C23 C24 C25 5(2) 6_565 . . . ?
C37 C23 C24 C38 33(10) 6_565 . . 6_565 ?
C37 C23 C24 C45 145(3) 6_565 . . . ?
C37 C23 C24 C58 126(4) 6_565 . . 6_565 ?
C37 C23 C24 C59 154(4) 6_565 . . 6_565 ?
C37 C24 C25 Ti2 73(4) 6_565 . . . ?
C37 C24 C25 C8 16(4) 6_565 . . . ?
C37 C24 C25 C17 12(3) 6_565 . . 6_565 ?
C37 C24 C25 C26 159(6) 6_565 . . . ?
C37 C24 C25 C35 115(8) 6_565 . . 6_565 ?
C37 C24 C25 C36 170(10) 6_565 . . 6_565 ?
C37 C24 C25 C38 18(5) 6_565 . . 6_565 ?
C37 C24 C25 C57 164(5) 6_565 . . 6_565 ?
C37 C24 C45 Ti2 57(4) 6_565 . . . ?
C37 C24 C45 Ti3 49(4) 6_565 . . 6_565 ?
C37 C24 C45 C38 93(7) 6_565 . . 6_565 ?
C37 C24 C45 C44 113(4) 6_565 . . . ?
C37 C24 C45 C46 -38(5) 6_565 . . . ?
C37 C24 C45 C58 -44(6) 6_565 . . 6_565 ?
C37 C24 C45 C59 129(7) 6_565 . . 6_565 ?
C37 C24 C45 C60 120(4) 6_565 . . 6_565 ?
C37 C24 C45 C61 103(4) 6_565 . . 6_565 ?
C37 C24 C45 C76 -18(9) 6_565 . . 6_565 ?
C37 C25 C26 C27 -22(11) 6_565 . . . ?
C37 C25 C26 C34 -7(11) 6_565 . . 6_565 ?
C37 C25 C26 C35 -29(10) 6_565 . . 6_565 ?
C37 C25 C26 C36 -74(12) 6_565 . . 6_565 ?
C37 C25 C26 C47 129(9) 6_565 . . . ?
C37 C25 C26 C56 116(9) 6_565 . . 6_565 ?
C37 C25 C26 C57 139(10) 6_565 . . 6_565 ?
C37 C36 C57 C25 -9(4) . . . 6_565 ?
C37 C36 C57 C26 152(7) . . . 6_565 ?
C37 C36 C57 C46 3(8) . . . 6_565 ?
C37 C36 C57 C47 143(8) . . . 6_565 ?
C37 C36 C57 C56 144(3) . . . . ?
C37 C36 C57 C58 -9(5) . . . . ?
C37 C38 C39 Ti2 89(4) . . . 6_565 ?
C37 C38 C39 Ti5 76(4) . . . 6_565 ?
C37 C38 C39 C7 -1(3) . . . 6_565 ?
C37 C38 C39 C19 9(4) . . . . ?
C37 C38 C39 C21 109(3) . . . 6_565 ?
C37 C38 C39 C22 155(4) . . . 6_565 ?
C37 C38 C39 C23 -115(8) . . . 6_565 ?
C37 C38 C39 C40 142(3) . . . . ?
C37 C38 C59 Ti2 -92(4) . . . 6_565 ?
C37 C38 C59 Ti3 -88(4) . . . . ?
C37 C38 C59 C23 172(9) . . . 6_565 ?
C37 C38 C59 C24 27(4) . . . 6_565 ?
C37 C38 C59 C44 -132(4) . . . 6_565 ?
C37 C38 C59 C45 -20(9) . . . 6_565 ?
C37 C38 C59 C58 -11(5) . . . . ?
C37 C38 C59 C60 -152(3) . . . . ?
C38 Ti2 Ti5 Ti2 152(2) 6_565 . . 6_565 ?
C38 Ti2 Ti5 Ti5 152(2) 6_565 . . 6_565 ?
C38 Ti2 Ti5 C7 -16(2) 6_565 . . . ?
C38 Ti2 Ti5 C19 -2(3) 6_565 . . 6_565 ?
C38 Ti2 Ti5 C20 22(5) 6_565 . . . ?
C38 Ti2 Ti5 C21 55(3) 6_565 . . . ?
C38 Ti2 Ti5 C22 51.4(16) 6_565 . . . ?
C38 Ti2 Ti5 C39 20.9(17) 6_565 . . 6_565 ?
C38 Ti2 Ti5 C40 59(2) 6_565 . . 6_565 ?
C38 Ti2 Ti5 C84 -163.2(11) 6_565 . . . ?
C38 Ti2 Ti5 C85 -121.2(15) 6_565 . . . ?
C38 Ti2 C85 Ti1 -41(6) 6_565 . . 6_565 ?
C38 Ti2 C85 Ti1 148.3(18) 6_565 . . . ?
C38 Ti2 C85 Ti4 -113.4(16) 6_565 . . . ?
C38 Ti2 C85 Ti5 129.1(16) 6_565 . . 6_565 ?
C38 Ti2 C85 Ti5 106(3) 6_565 . . . ?
C38 Ti2 C85 C83 -112.9(15) 6_565 . . 6_565 ?
C38 Ti2 C85 C84 -169.6(12) 6_565 . . . ?
C38 Ti2 C85 C85 146.1(10) 6_565 . . 6_565 ?
C38 C7 C8 Ti2 -54.2(16) 6_565 . . . ?
C38 C7 C8 C9 -153(3) 6_565 . . . ?
C38 C7 C8 C16 -152(4) 6_565 . . 6_565 ?
C38 C7 C8 C17 172(6) 6_565 . . 6_565 ?
C38 C7 C8 C18 -166(3) 6_565 . . 6_565 ?
C38 C7 C8 C25 5(2) 6_565 . . . ?
C38 C7 C8 C36 -2(3) 6_565 . . 6_565 ?
C38 C7 C8 C37 17(4) 6_565 . . 6_565 ?
C38 C7 C23 Ti2 63(5) 6_565 . . . ?
C38 C7 C23 Ti5 82(5) 6_565 . . . ?
C38 C7 C23 C19 148(6) 6_565 . . 6_565 ?
C38 C7 C23 C22 123(6) 6_565 . . . ?
C38 C7 C23 C24 -8(4) 6_565 . . . ?
C38 C7 C23 C37 -18(5) 6_565 . . 6_565 ?
C38 C7 C23 C39 144(7) 6_565 . . 6_565 ?
C38 C7 C23 C40 127(6) 6_565 . . 6_565 ?
C38 C7 C23 C59 18(4) 6_565 . . 6_565 ?
C38 C8 C9 C1 -79(5) 6_565 . . . ?
C38 C8 C9 C10 77(5) 6_565 . . . ?
C38 C8 C9 C15 -1(8) 6_565 . . 6_565 ?
C38 C8 C9 C16 103(8) 6_565 . . 6_565 ?
C38 C8 C9 C17 -128(8) 6_565 . . 6_565 ?
C38 C8 C9 C18 -85(4) 6_565 . . 6_565 ?
C38 C8 C9 C35 84(4) 6_565 . . 6_565 ?
C38 C8 C25 Ti2 -47.6(15) 6_565 . . . ?
C38 C8 C25 C17 153(12) 6_565 . . 6_565 ?
C38 C8 C25 C24 0.8(19) 6_565 . . . ?
C38 C8 C25 C26 -143(3) 6_565 . . . ?
C38 C8 C25 C35 -159(2) 6_565 . . 6_565 ?
C38 C8 C25 C36 -160(5) 6_565 . . 6_565 ?
C38 C8 C25 C37 30(6) 6_565 . . 6_565 ?
C38 C8 C25 C57 -109(3) 6_565 . . 6_565 ?
C38 C22 C23 Ti2 -34(5) 6_565 . . . ?
C38 C22 C23 Ti5 -59(5) 6_565 . . . ?
C38 C22 C23 C7 -102(6) 6_565 . . . ?
C38 C22 C23 C19 -114(6) 6_565 . . 6_565 ?
C38 C22 C23 C24 25(4) 6_565 . . . ?
C38 C22 C23 C37 -39(4) 6_565 . . 6_565 ?
C38 C22 C23 C39 -128(7) 6_565 . . 6_565 ?
C38 C22 C23 C40 -119(10) 6_565 . . 6_565 ?
C38 C22 C23 C59 34(4) 6_565 . . 6_565 ?
C38 C22 C43 Ti2 51.5(18) 6_565 . . . ?
C38 C22 C43 Ti3 53(2) 6_565 . . 6_565 ?
C38 C22 C43 C40 152(7) 6_565 . . 6_565 ?
C38 C22 C43 C41 160(10) 6_565 . . 6_565 ?
C38 C22 C43 C42 144(3) 6_565 . . 6_565 ?
C38 C22 C43 C42 145(3) 6_565 . . . ?
C38 C22 C43 C44 -11(4) 6_565 . . . ?
C38 C22 C43 C60 -27(5) 6_565 . . 6_565 ?
C38 C23 C24 Ti2 51(11) 6_565 . . . ?
C38 C23 C24 C25 -27(10) 6_565 . . . ?
C38 C23 C24 C37 -33(10) 6_565 . . 6_565 ?
C38 C23 C24 C45 113(11) 6_565 . . . ?
C38 C23 C24 C58 93(11) 6_565 . . 6_565 ?
C38 C23 C24 C59 122(12) 6_565 . . 6_565 ?
C38 C24 C25 Ti2 55(3) 6_565 . . . ?
C38 C24 C25 C8 -2(4) 6_565 . . . ?
C38 C24 C25 C17 -5(4) 6_565 . . 6_565 ?
C38 C24 C25 C26 142(4) 6_565 . . . ?
C38 C24 C25 C35 98(6) 6_565 . . 6_565 ?
C38 C24 C25 C36 153(8) 6_565 . . 6_565 ?
C38 C24 C25 C37 -18(5) 6_565 . . 6_565 ?
C38 C24 C25 C57 146(4) 6_565 . . 6_565 ?
C38 C24 C45 Ti2 -36(4) 6_565 . . . ?
C38 C24 C45 Ti3 -43(5) 6_565 . . 6_565 ?
C38 C24 C45 C44 20(5) 6_565 . . . ?
C38 C24 C45 C46 -131(4) 6_565 . . . ?
C38 C24 C45 C58 -137(6) 6_565 . . 6_565 ?
C38 C24 C45 C59 36(6) 6_565 . . 6_565 ?
C38 C24 C45 C60 27(5) 6_565 . . 6_565 ?
C38 C24 C45 C61 10(7) 6_565 . . 6_565 ?
C38 C24 C45 C76 -111(6) 6_565 . . 6_565 ?
C38 C25 C26 C27 -123(3) 6_565 . . . ?
C38 C25 C26 C34 -108(3) 6_565 . . 6_565 ?
C38 C25 C26 C35 -131(4) 6_565 . . 6_565 ?
C38 C25 C26 C36 -175(13) 6_565 . . 6_565 ?
C38 C25 C26 C47 28(5) 6_565 . . . ?
C38 C25 C26 C56 15(6) 6_565 . . 6_565 ?
C38 C25 C26 C57 37(5) 6_565 . . 6_565 ?
C38 C39 C40 Ti2 -46(2) . . . 6_565 ?
C38 C39 C40 Ti5 -73(3) . . . 6_565 ?
C38 C39 C40 Ti5 -89(2) . . . . ?
C38 C39 C40 C21 -140(3) . . . . ?
C38 C39 C40 C21 -145(3) . . . 6_565 ?
C38 C39 C40 C22 30(7) . . . 6_565 ?
C38 C39 C40 C23 23(4) . . . 6_565 ?
C38 C39 C40 C40 -127(2) . . . 6_565 ?
C38 C39 C40 C41 10(4) . . . . ?
C38 C39 C40 C43 11(3) . . . 6_565 ?
C38 C45 C46 Ti3 85(2) 6_565 . . 6_565 ?
C38 C45 C46 C47 -12(3) 6_565 . . . ?
C38 C45 C46 C57 -20(3) 6_565 . . 6_565 ?
C38 C45 C46 C58 -36(8) 6_565 . . 6_565 ?
C38 C45 C46 C66 133(3) 6_565 . . . ?
C38 C45 C46 C75 119(3) 6_565 . . 6_565 ?
C38 C45 C46 C76 145(4) 6_565 . . 6_565 ?
C38 C59 C60 Ti2 49(2) . . . 6_565 ?
C38 C59 C60 Ti3 90(3) . . . . ?
C38 C59 C60 C22 -5(3) . . . 6_565 ?
C38 C59 C60 C41 11(3) . . . . ?
C38 C59 C60 C43 13(4) . . . 6_565 ?
C38 C59 C60 C44 143(6) . . . 6_565 ?
C38 C59 C60 C45 152(6) . . . 6_565 ?
C38 C59 C60 C61 146(3) . . . . ?
C38 C59 C60 C65 140(3) . . . 6_565 ?
C39 Ti2 Ti5 Ti2 131(3) 6_565 . . 6_565 ?
C39 Ti2 Ti5 Ti5 131(3) 6_565 . . 6_565 ?
C39 Ti2 Ti5 C7 -37.0(8) 6_565 . . . ?
C39 Ti2 Ti5 C19 -22.8(15) 6_565 . . 6_565 ?
C39 Ti2 Ti5 C20 1(4) 6_565 . . . ?
C39 Ti2 Ti5 C21 34.1(19) 6_565 . . . ?
C39 Ti2 Ti5 C22 30.4(9) 6_565 . . . ?
C39 Ti2 Ti5 C40 38.4(7) 6_565 . . 6_565 ?
C39 Ti2 Ti5 C84 175.9(13) 6_565 . . . ?
C39 Ti2 Ti5 C85 -142.1(14) 6_565 . . . ?
C39 Ti2 C85 Ti1 96(2) 6_565 . . . ?
C39 Ti2 C85 Ti1 -94(6) 6_565 . . 6_565 ?
C39 Ti2 C85 Ti4 -166.1(13) 6_565 . . . ?
C39 Ti2 C85 Ti5 54(3) 6_565 . . . ?
C39 Ti2 C85 Ti5 76.4(16) 6_565 . . 6_565 ?
C39 Ti2 C85 C83 -165.6(13) 6_565 . . 6_565 ?
C39 Ti2 C85 C84 137.7(12) 6_565 . . . ?
C39 Ti2 C85 C85 93.5(11) 6_565 . . 6_565 ?
C39 Ti5 C85 Ti1 93(7) 6_565 . . 6_565 ?
C39 Ti5 C85 Ti1 153(2) 6_565 . . . ?
C39 Ti5 C85 Ti2 -53(2) 6_565 . . . ?
C39 Ti5 C85 Ti4 -113(3) 6_565 . . . ?
C39 Ti5 C85 Ti5 164(3) 6_565 . . 6_565 ?
C39 Ti5 C85 C83 -95(3) 6_565 . . 6_565 ?
C39 Ti5 C85 C84 -144(3) 6_565 . . . ?
C39 Ti5 C85 C85 164(3) 6_565 . . 6_565 ?
C39 C7 C8 Ti2 -38(3) 6_565 . . . ?
C39 C7 C8 C9 -137(3) 6_565 . . . ?
C39 C7 C8 C16 -136(4) 6_565 . . 6_565 ?
C39 C7 C8 C17 -172(5) 6_565 . . 6_565 ?
C39 C7 C8 C18 -150(4) 6_565 . . 6_565 ?
C39 C7 C8 C25 21(4) 6_565 . . . ?
C39 C7 C8 C36 14(4) 6_565 . . 6_565 ?
C39 C7 C8 C37 33(5) 6_565 . . 6_565 ?
C39 C7 C8 C38 16(2) 6_565 . . 6_565 ?
C39 C7 C23 Ti2 -81(3) 6_565 . . . ?
C39 C7 C23 Ti5 -62(3) 6_565 . . . ?
C39 C7 C23 C19 4(3) 6_565 . . 6_565 ?
C39 C7 C23 C22 -20(3) 6_565 . . . ?
C39 C7 C23 C24 -152(4) 6_565 . . . ?
C39 C7 C23 C37 -162(4) 6_565 . . 6_565 ?
C39 C7 C23 C38 -144(7) 6_565 . . 6_565 ?
C39 C7 C23 C40 -17(2) 6_565 . . 6_565 ?
C39 C7 C23 C59 -126(5) 6_565 . . 6_565 ?
C39 C19 C20 Ti5 -64.2(17) . . . 6_565 ?
C39 C19 C20 Ti5 -70.5(19) . . . . ?
C39 C19 C20 C6 -147.7(19) . . . . ?
C39 C19 C20 C6 -161(4) . . . 6_565 ?
C39 C19 C20 C19 -127(4) . . . 6_565 ?
C39 C19 C20 C21 -2.6(18) . . . . ?
C39 C19 C20 C21 1.3(14) . . . 6_565 ?
C39 C21 C22 Ti2 75(2) 6_565 . . . ?
C39 C21 C22 Ti5 73(3) 6_565 . . . ?
C39 C21 C22 C21 155.2(17) 6_565 . . 6_565 ?
C39 C21 C22 C23 5.7(19) 6_565 . . . ?
C39 C21 C22 C38 24.1(17) 6_565 . . 6_565 ?
C39 C21 C22 C40 -172(12) 6_565 . . 6_565 ?
C39 C21 C22 C41 161(4) 6_565 . . 6_565 ?
C39 C21 C22 C43 155(5) 6_565 . . . ?
C39 C21 C22 C60 144(6) 6_565 . . 6_565 ?
C39 C21 C40 Ti2 63(4) 6_565 . . 6_565 ?
C39 C21 C40 Ti5 50(4) 6_565 . . . ?
C39 C21 C40 Ti5 67(4) 6_565 . . 6_565 ?
C39 C21 C40 C21 147(2) 6_565 . . 6_565 ?
C39 C21 C40 C22 111(12) 6_565 . . 6_565 ?
C39 C21 C40 C23 122(3) 6_565 . . 6_565 ?
C39 C21 C40 C39 129(3) 6_565 . . . ?
C39 C21 C40 C40 -32(2) 6_565 . . 6_565 ?
C39 C21 C40 C41 -18(6) 6_565 . . . ?
C39 C21 C40 C43 -9(6) 6_565 . . 6_565 ?
C39 C22 C23 Ti2 94(4) 6_565 . . . ?
C39 C22 C23 Ti5 69(4) 6_565 . . . ?
C39 C22 C23 C7 26(4) 6_565 . . . ?
C39 C22 C23 C19 13(3) 6_565 . . 6_565 ?
C39 C22 C23 C24 152(4) 6_565 . . . ?
C39 C22 C23 C37 89(4) 6_565 . . 6_565 ?
C39 C22 C23 C38 128(7) 6_565 . . 6_565 ?
C39 C22 C23 C40 9(8) 6_565 . . 6_565 ?
C39 C22 C23 C59 161(5) 6_565 . . 6_565 ?
C39 C22 C43 Ti2 38(6) 6_565 . . . ?
C39 C22 C43 Ti3 40(7) 6_565 . . 6_565 ?
C39 C22 C43 C40 139(11) 6_565 . . 6_565 ?
C39 C22 C43 C41 147(11) 6_565 . . 6_565 ?
C39 C22 C43 C42 131(6) 6_565 . . 6_565 ?
C39 C22 C43 C42 132(6) 6_565 . . . ?
C39 C22 C43 C44 -25(9) 6_565 . . . ?
C39 C22 C43 C60 -40(9) 6_565 . . 6_565 ?
C39 C23 C24 Ti2 -5(5) 6_565 . . . ?
C39 C23 C24 C25 -83(6) 6_565 . . . ?
C39 C23 C24 C37 -88(6) 6_565 . . 6_565 ?
C39 C23 C24 C38 -56(11) 6_565 . . 6_565 ?
C39 C23 C24 C45 57(5) 6_565 . . . ?
C39 C23 C24 C58 38(6) 6_565 . . 6_565 ?
C39 C23 C24 C59 66(5) 6_565 . . 6_565 ?
C39 C38 C59 Ti2 71(3) . . . 6_565 ?
C39 C38 C59 Ti3 75(3) . . . . ?
C39 C38 C59 C23 -25(4) . . . 6_565 ?
C39 C38 C59 C24 -171(6) . . . 6_565 ?
C39 C38 C59 C44 30(6) . . . 6_565 ?
C39 C38 C59 C45 143(7) . . . 6_565 ?
C39 C38 C59 C58 151(2) . . . . ?
C39 C38 C59 C60 10(4) . . . . ?
C39 C40 C41 Ti2 -49(2) . . . 6_565 ?
C39 C40 C41 Ti3 -59(2) . . . . ?
C39 C40 C41 Ti5 -69(2) . . . 6_565 ?
C39 C40 C41 C22 15(4) . . . 6_565 ?
C39 C40 C41 C42 -149(3) . . . 6_565 ?
C39 C40 C41 C42 -150(3) . . . . ?
C39 C40 C41 C43 6(13) . . . 6_565 ?
C39 C40 C41 C44 -1(4) . . . 6_565 ?
C39 C40 C41 C60 11(4) . . . . ?
C40 Ti2 Ti5 Ti2 92(3) 6_565 . . 6_565 ?
C40 Ti2 Ti5 Ti5 92(3) 6_565 . . 6_565 ?
C40 Ti2 Ti5 C7 -75.4(10) 6_565 . . . ?
C40 Ti2 Ti5 C19 -61.2(16) 6_565 . . 6_565 ?
C40 Ti2 Ti5 C20 -37(3) 6_565 . . . ?
C40 Ti2 Ti5 C21 -4.3(15) 6_565 . . . ?
C40 Ti2 Ti5 C22 -7.9(11) 6_565 . . . ?
C40 Ti2 Ti5 C39 -38.4(7) 6_565 . . 6_565 ?
C40 Ti2 Ti5 C84 137.5(16) 6_565 . . . ?
C40 Ti2 Ti5 C85 179.5(18) 6_565 . . . ?
C40 Ti2 C85 Ti1 -148(5) 6_565 . . 6_565 ?
C40 Ti2 C85 Ti1 41(3) 6_565 . . . ?
C40 Ti2 C85 Ti4 139.4(15) 6_565 . . . ?
C40 Ti2 C85 Ti5 -1(3) 6_565 . . . ?
C40 Ti2 C85 Ti5 21.9(18) 6_565 . . 6_565 ?
C40 Ti2 C85 C83 139.9(14) 6_565 . . 6_565 ?
C40 Ti2 C85 C84 83.2(17) 6_565 . . . ?
C40 Ti2 C85 C85 38.9(14) 6_565 . . 6_565 ?
C40 Ti5 C85 Ti1 148(6) 6_565 . . 6_565 ?
C40 Ti5 C85 Ti1 -152(7) 6_565 . . . ?
C40 Ti5 C85 Ti2 2(6) 6_565 . . . ?
C40 Ti5 C85 Ti4 -58(9) 6_565 . . . ?
C40 Ti5 C85 Ti5 -141(8) 6_565 . . 6_565 ?
C40 Ti5 C85 C83 -40(9) 6_565 . . 6_565 ?
C40 Ti5 C85 C84 -89(8) 6_565 . . . ?
C40 Ti5 C85 C85 -141(8) 6_565 . . 6_565 ?
C40 C21 C22 Ti2 -86.5(18) . . . . ?
C40 C21 C22 Ti2 -112(10) 6_565 . . . ?
C40 C21 C22 Ti5 -115(10) 6_565 . . . ?
C40 C21 C22 Ti5 -89(2) . . . . ?
C40 C21 C22 C21 -33(12) 6_565 . . 6_565 ?
C40 C21 C22 C21 -7(2) . . . 6_565 ?
C40 C21 C22 C23 178(12) 6_565 . . . ?
C40 C21 C22 C23 -156(3) . . . . ?
C40 C21 C22 C38 -138(3) . . . 6_565 ?
C40 C21 C22 C38 -164(12) 6_565 . . 6_565 ?
C40 C21 C22 C39 -162(3) . . . 6_565 ?
C40 C21 C22 C39 172(12) 6_565 . . 6_565 ?
C40 C21 C22 C40 26(9) . . . 6_565 ?
C40 C21 C22 C41 -1(3) . . . 6_565 ?
C40 C21 C22 C41 -26(9) 6_565 . . 6_565 ?
C40 C21 C22 C43 -33(8) 6_565 . . . ?
C40 C21 C22 C43 -7(4) . . . . ?
C40 C21 C22 C60 -18(4) . . . 6_565 ?
C40 C21 C22 C60 -44(8) 6_565 . . 6_565 ?
C40 C21 C40 Ti2 96(2) 6_565 . . 6_565 ?
C40 C21 C40 Ti5 82(3) 6_565 . . . ?
C40 C21 C40 Ti5 100(3) 6_565 . . 6_565 ?
C40 C21 C40 C21 179.99(4) 6_565 . . 6_565 ?
C40 C21 C40 C22 143(11) 6_565 . . 6_565 ?
C40 C21 C40 C23 154.3(13) 6_565 . . 6_565 ?
C40 C21 C40 C39 161.7(16) 6_565 . . . ?
C40 C21 C40 C41 14(5) 6_565 . . . ?
C40 C21 C40 C43 24(5) 6_565 . . 6_565 ?
C40 C22 C23 Ti2 85(10) 6_565 . . . ?
C40 C22 C23 Ti5 60(9) 6_565 . . . ?
C40 C22 C23 C7 17(10) 6_565 . . . ?
C40 C22 C23 C19 4(9) 6_565 . . 6_565 ?
C40 C22 C23 C24 143(9) 6_565 . . . ?
C40 C22 C23 C37 80(10) 6_565 . . 6_565 ?
C40 C22 C23 C38 119(10) 6_565 . . 6_565 ?
C40 C22 C23 C39 -9(8) 6_565 . . 6_565 ?
C40 C22 C23 C59 152(10) 6_565 . . 6_565 ?
C40 C22 C43 Ti2 -101(5) 6_565 . . . ?
C40 C22 C43 Ti3 -100(5) 6_565 . . 6_565 ?
C40 C22 C43 C41 8(12) 6_565 . . 6_565 ?
C40 C22 C43 C42 -8(7) 6_565 . . . ?
C40 C22 C43 C42 -8(7) 6_565 . . 6_565 ?
C40 C22 C43 C44 -164(5) 6_565 . . . ?
C40 C22 C43 C60 -179(6) 6_565 . . 6_565 ?
C40 C23 C24 Ti2 -45.7(18) 6_565 . . . ?
C40 C23 C24 C25 -124(2) 6_565 . . . ?
C40 C23 C24 C37 -129(3) 6_565 . . 6_565 ?
C40 C23 C24 C38 -97(11) 6_565 . . 6_565 ?
C40 C23 C24 C45 16(3) 6_565 . . . ?
C40 C23 C24 C58 -3(4) 6_565 . . 6_565 ?
C40 C23 C24 C59 25(3) 6_565 . . 6_565 ?
C40 C40 C41 Ti2 102.5(5) 6_565 . . 6_565 ?
C40 C40 C41 Ti3 92.4(7) 6_565 . . . ?
C40 C40 C41 Ti5 82.9(12) 6_565 . . 6_565 ?
C40 C40 C41 C22 167(5) 6_565 . . 6_565 ?
C40 C40 C41 C42 2(3) 6_565 . . . ?
C40 C40 C41 C42 2(4) 6_565 . . 6_565 ?
C40 C40 C41 C43 158(12) 6_565 . . 6_565 ?
C40 C40 C41 C44 150(3) 6_565 . . 6_565 ?
C40 C40 C41 C60 163(3) 6_565 . . . ?
C40 C41 C42 Ti3 110(3) . . . . ?
C40 C41 C42 Ti3 77(3) . . . 6_565 ?
C40 C41 C42 C41 -3(6) . . . 6_565 ?
C40 C41 C42 C42 177(6) . . . 6_565 ?
C40 C41 C42 C43 156(16) . . . 6_565 ?
C40 C41 C42 C43 3(3) . . . . ?
C40 C41 C42 C63 157(2) . . . . ?
C40 C41 C60 Ti2 -56(3) . . . 6_565 ?
C40 C41 C60 Ti3 -103(3) . . . . ?
C40 C41 C60 C22 2(3) . . . 6_565 ?
C40 C41 C60 C43 -112(73) . . . 6_565 ?
C40 C41 C60 C44 -132(6) . . . 6_565 ?
C40 C41 C60 C45 -47(5) . . . 6_565 ?
C40 C41 C60 C59 -21(4) . . . . ?
C40 C41 C60 C61 -152(2) . . . . ?
C40 C41 C60 C65 -147(3) . . . 6_565 ?
C40 C43 C44 Ti2 42(4) 6_565 . . . ?
C40 C43 C44 Ti3 87(4) 6_565 . . 6_565 ?
C40 C43 C44 C41 131(61) 6_565 . . 6_565 ?
C40 C43 C44 C45 1(6) 6_565 . . . ?
C40 C43 C44 C58 16(6) 6_565 . . 6_565 ?
C40 C43 C44 C59 -9(5) 6_565 . . 6_565 ?
C40 C43 C44 C60 -61(7) 6_565 . . 6_565 ?
C40 C43 C44 C61 155(5) 6_565 . . 6_565 ?
C40 C43 C44 C65 143(3) 6_565 . . . ?
C40 C43 C44 C76 79(5) 6_565 . . 6_565 ?
C41 C22 C23 Ti2 -61(4) 6_565 . . . ?
C41 C22 C23 Ti5 -86(4) 6_565 . . . ?
C41 C22 C23 C7 -129(4) 6_565 . . . ?
C41 C22 C23 C19 -141(4) 6_565 . . 6_565 ?
C41 C22 C23 C24 -3(5) 6_565 . . . ?
C41 C22 C23 C37 -66(5) 6_565 . . 6_565 ?
C41 C22 C23 C38 -27(7) 6_565 . . 6_565 ?
C41 C22 C23 C39 -155(6) 6_565 . . 6_565 ?
C41 C22 C23 C40 -146(13) 6_565 . . 6_565 ?
C41 C22 C23 C59 6(4) 6_565 . . 6_565 ?
C41 C22 C43 Ti2 -109(10) 6_565 . . . ?
C41 C22 C43 Ti3 -108(11) 6_565 . . 6_565 ?
C41 C22 C43 C40 -8(12) 6_565 . . 6_565 ?
C41 C22 C43 C42 -16(8) 6_565 . . . ?
C41 C22 C43 C42 -16(8) 6_565 . . 6_565 ?
C41 C22 C43 C44 -172(13) 6_565 . . . ?
C41 C22 C43 C60 173(14) 6_565 . . 6_565 ?
C41 C42 C43 Ti2 62(2) . . . . ?
C41 C42 C43 Ti2 84(12) 6_565 . . . ?
C41 C42 C43 Ti3 105(2) . . . 6_565 ?
C41 C42 C43 Ti3 127(13) 6_565 . . 6_565 ?
C41 C42 C43 C22 19(10) 6_565 . . . ?
C41 C42 C43 C22 -4(4) . . . . ?
C41 C42 C43 C40 -6(2) . . . 6_565 ?
C41 C42 C43 C40 16(11) 6_565 . . 6_565 ?
C41 C42 C43 C41 -22(11) . . . 6_565 ?
C41 C42 C43 C42 8(4) . . . 6_565 ?
C41 C42 C43 C42 30(16) 6_565 . . 6_565 ?
C41 C42 C43 C44 153(4) . . . . ?
C41 C42 C43 C44 176(15) 6_565 . . . ?
C41 C42 C43 C60 -172(18) 6_565 . . 6_565 ?
C41 C42 C43 C60 166(7) . . . 6_565 ?
C41 C42 C63 Ti3 105(3) 6_565 . . . ?
C41 C42 C63 Ti3 -108(2) . . . 6_565 ?
C41 C42 C63 Ti3 46(3) 6_565 . . 6_565 ?
C41 C42 C63 Ti3 -48(2) . . . . ?
C41 C42 C63 Ti6 74(3) 6_565 . . . ?
C41 C42 C63 Ti6 -79(2) . . . . ?
C41 C42 C63 C42 164(3) 6_565 . . 6_565 ?
C41 C42 C63 C42 11(2) . . . 6_565 ?
C41 C42 C63 C62 -7(3) . . . . ?
C41 C42 C63 C62 146(3) 6_565 . . . ?
C41 C42 C63 C62 1(4) 6_565 . . 6_565 ?
C41 C42 C63 C62 -152(2) . . . 6_565 ?
C41 C42 C63 C64 7(4) 6_565 . . . ?
C41 C42 C63 C64 139(3) 6_565 . . 6_565 ?
C41 C42 C63 C64 -15(3) . . . 6_565 ?
C41 C42 C63 C64 -146(2) . . . . ?
C41 C43 C44 Ti2 -89(57) 6_565 . . . ?
C41 C43 C44 Ti3 -44(57) 6_565 . . 6_565 ?
C41 C43 C44 C45 -129(56) 6_565 . . . ?
C41 C43 C44 C58 -115(56) 6_565 . . 6_565 ?
C41 C43 C44 C59 -140(57) 6_565 . . 6_565 ?
C41 C43 C44 C60 169(60) 6_565 . . 6_565 ?
C41 C43 C44 C61 24(59) 6_565 . . 6_565 ?
C41 C43 C44 C65 12(58) 6_565 . . . ?
C41 C43 C44 C76 -52(59) 6_565 . . 6_565 ?
C41 C44 C45 Ti2 35.9(19) 6_565 . . . ?
C41 C44 C45 Ti3 81(2) 6_565 . . 6_565 ?
C41 C44 C45 C24 -14(3) 6_565 . . . ?
C41 C44 C45 C38 -7(2) 6_565 . . 6_565 ?
C41 C44 C45 C46 140(2) 6_565 . . . ?
C41 C44 C45 C58 133(6) 6_565 . . 6_565 ?
C41 C44 C45 C59 -24(4) 6_565 . . 6_565 ?
C41 C44 C45 C60 -33(4) 6_565 . . 6_565 ?
C41 C44 C45 C61 154(5) 6_565 . . 6_565 ?
C41 C44 C45 C76 148(3) 6_565 . . 6_565 ?
C41 C44 C65 Ti3 -64(2) 6_565 . . 6_565 ?
C41 C44 C65 C60 32(12) 6_565 . . 6_565 ?
C41 C44 C65 C61 95(8) 6_565 . . 6_565 ?
C41 C44 C65 C62 9(3) 6_565 . . 6_565 ?
C41 C44 C65 C64 4(3) 6_565 . . . ?
C41 C44 C65 C66 -136(3) 6_565 . . . ?
C41 C44 C65 C76 -147(3) 6_565 . . 6_565 ?
C41 C44 C65 C78 -27(4) 6_565 . . 6_565 ?
C41 C60 C61 Ti3 61(2) . . . . ?
C41 C60 C61 C44 127(15) . . . 6_565 ?
C41 C60 C61 C45 138(3) . . . 6_565 ?
C41 C60 C61 C62 -6(3) . . . . ?
C41 C60 C61 C64 -2(3) . . . 6_565 ?
C41 C60 C61 C65 54(9) . . . 6_565 ?
C41 C60 C61 C66 120(3) . . . 6_565 ?
C41 C60 C61 C76 134(3) . . . . ?
C42 C41 C42 Ti3 -67(2) 6_565 . . . ?
C42 C41 C42 Ti3 -100(3) 6_565 . . 6_565 ?
C42 C41 C42 C41 -179.97(16) 6_565 . . 6_565 ?
C42 C41 C42 C43 -174(3) 6_565 . . . ?
C42 C41 C42 C43 -21(11) 6_565 . . 6_565 ?
C42 C41 C42 C63 -20(4) 6_565 . . . ?
C42 C41 C60 Ti2 105(3) . . . 6_565 ?
C42 C41 C60 Ti2 107(3) 6_565 . . 6_565 ?
C42 C41 C60 Ti3 58(3) . . . . ?
C42 C41 C60 Ti3 60(3) 6_565 . . . ?
C42 C41 C60 C22 165(5) 6_565 . . 6_565 ?
C42 C41 C60 C22 163(5) . . . 6_565 ?
C42 C41 C60 C43 49(69) . . . 6_565 ?
C42 C41 C60 C43 51(69) 6_565 . . 6_565 ?
C42 C41 C60 C44 29(8) . . . 6_565 ?
C42 C41 C60 C44 31(8) 6_565 . . 6_565 ?
C42 C41 C60 C45 116(3) 6_565 . . 6_565 ?
C42 C41 C60 C45 115(3) . . . 6_565 ?
C42 C41 C60 C59 140(3) . . . . ?
C42 C41 C60 C59 142(3) 6_565 . . . ?
C42 C41 C60 C61 12(4) 6_565 . . . ?
C42 C41 C60 C61 10(4) . . . . ?
C42 C41 C60 C65 16(4) 6_565 . . 6_565 ?
C42 C41 C60 C65 15(4) . . . 6_565 ?
C42 C42 C43 Ti2 54(4) 6_565 . . . ?
C42 C42 C43 Ti3 96(3) 6_565 . . 6_565 ?
C42 C42 C43 C22 -12(7) 6_565 . . . ?
C42 C42 C43 C40 -15(6) 6_565 . . 6_565 ?
C42 C42 C43 C41 -30(15) 6_565 . . 6_565 ?
C42 C42 C43 C44 145(2) 6_565 . . . ?
C42 C42 C43 C60 157(3) 6_565 . . 6_565 ?
C42 C42 C63 Ti3 -59.5(2) 6_565 . . . ?
C42 C42 C63 Ti3 -118.8(3) 6_565 . . 6_565 ?
C42 C42 C63 Ti6 -90.15(12) 6_565 . . . ?
C42 C42 C63 C62 -163.0(14) 6_565 . . 6_565 ?
C42 C42 C63 C62 -18.3(15) 6_565 . . . ?
C42 C42 C63 C64 -157.2(16) 6_565 . . . ?
C42 C42 C63 C64 -25.7(18) 6_565 . . 6_565 ?
C42 C43 C44 Ti2 -106(3) . . . . ?
C42 C43 C44 Ti2 -103(3) 6_565 . . . ?
C42 C43 C44 Ti3 -61(3) . . . 6_565 ?
C42 C43 C44 Ti3 -59(3) 6_565 . . 6_565 ?
C42 C43 C44 C41 -14(54) 6_565 . . 6_565 ?
C42 C43 C44 C41 -17(54) . . . 6_565 ?
C42 C43 C44 C45 -144(2) 6_565 . . . ?
C42 C43 C44 C45 -146(3) . . . . ?
C42 C43 C44 C58 -132(3) . . . 6_565 ?
C42 C43 C44 C58 -129(3) 6_565 . . 6_565 ?
C42 C43 C44 C59 -154(3) 6_565 . . 6_565 ?
C42 C43 C44 C59 -157(3) . . . 6_565 ?
C42 C43 C44 C60 152(9) . . . 6_565 ?
C42 C43 C44 C60 154(8) 6_565 . . 6_565 ?
C42 C43 C44 C61 7(7) . . . 6_565 ?
C42 C43 C44 C61 10(7) 6_565 . . 6_565 ?
C42 C43 C44 C65 -3(5) 6_565 . . . ?
C42 C43 C44 C65 -5(5) . . . . ?
C42 C43 C44 C76 -69(6) . . . 6_565 ?
C42 C43 C44 C76 -66(6) 6_565 . . 6_565 ?
C42 C63 C64 Ti3 44.4(16) . . . 6_565 ?
C42 C63 C64 Ti3 39.5(19) 6_565 . . 6_565 ?
C42 C63 C64 Ti6 73.7(18) 6_565 . . . ?
C42 C63 C64 Ti6 78.7(16) . . . . ?
C42 C63 C64 C61 -19(3) 6_565 . . 6_565 ?
C42 C63 C64 C61 -14(3) . . . 6_565 ?
C42 C63 C64 C62 -22(9) . . . 6_565 ?
C42 C63 C64 C62 -27(9) 6_565 . . 6_565 ?
C42 C63 C64 C64 141(3) 6_565 . . 6_565 ?
C42 C63 C64 C64 146(2) . . . 6_565 ?
C42 C63 C64 C65 -15(3) 6_565 . . . ?
C42 C63 C64 C65 -10(3) . . . . ?
C42 C63 C64 C78 133(3) . . . 6_565 ?
C42 C63 C64 C78 128(3) 6_565 . . 6_565 ?
C42 C63 C64 C79 134.1(19) 6_565 . . . ?
C42 C63 C64 C79 139.0(18) . . . . ?
C42 C63 C64 C79 136.3(18) 6_565 . . 6_565 ?
C42 C63 C64 C79 141.3(16) . . . 6_565 ?
C43 C22 C23 Ti2 -65(3) . . . . ?
C43 C22 C23 Ti5 -91(3) . . . . ?
C43 C22 C23 C7 -133(3) . . . . ?
C43 C22 C23 C19 -146(3) . . . 6_565 ?
C43 C22 C23 C24 -7(4) . . . . ?
C43 C22 C23 C37 -71(4) . . . 6_565 ?
C43 C22 C23 C38 -32(6) . . . 6_565 ?
C43 C22 C23 C39 -159(5) . . . 6_565 ?
C43 C22 C23 C40 -150(12) . . . 6_565 ?
C43 C22 C23 C59 2(3) . . . 6_565 ?
C43 C40 C41 Ti2 -55(12) 6_565 . . 6_565 ?
C43 C40 C41 Ti3 -65(12) 6_565 . . . ?
C43 C40 C41 Ti5 -75(13) 6_565 . . 6_565 ?
C43 C40 C41 C22 9(13) 6_565 . . 6_565 ?
C43 C40 C41 C42 -156(15) 6_565 . . . ?
C43 C40 C41 C42 -155(16) 6_565 . . 6_565 ?
C43 C40 C41 C44 -7(10) 6_565 . . 6_565 ?
C43 C40 C41 C60 5(10) 6_565 . . . ?
C43 C41 C42 Ti3 -80(13) 6_565 . . 6_565 ?
C43 C41 C42 Ti3 -46(13) 6_565 . . . ?
C43 C41 C42 C41 -159(11) 6_565 . . 6_565 ?
C43 C41 C42 C42 21(11) 6_565 . . 6_565 ?
C43 C41 C42 C43 -153(14) 6_565 . . . ?
C43 C41 C42 C63 1(14) 6_565 . . . ?
C43 C41 C60 Ti2 57(71) 6_565 . . 6_565 ?
C43 C41 C60 Ti3 9(71) 6_565 . . . ?
C43 C41 C60 C22 114(73) 6_565 . . 6_565 ?
C43 C41 C60 C44 -19(71) 6_565 . . 6_565 ?
C43 C41 C60 C45 66(71) 6_565 . . 6_565 ?
C43 C41 C60 C59 92(71) 6_565 . . . ?
C43 C41 C60 C61 -39(72) 6_565 . . . ?
C43 C41 C60 C65 -34(71) 6_565 . . 6_565 ?
C43 C42 C43 Ti2 54(4) 6_565 . . . ?
C43 C42 C43 Ti3 96(3) 6_565 . . 6_565 ?
C43 C42 C43 C22 -12(7) 6_565 . . . ?
C43 C42 C43 C40 -15(6) 6_565 . . 6_565 ?
C43 C42 C43 C41 -30(15) 6_565 . . 6_565 ?
C43 C42 C43 C42 0.04(13) 6_565 . . 6_565 ?
C43 C42 C43 C44 145(2) 6_565 . . . ?
C43 C42 C43 C60 157(3) 6_565 . . 6_565 ?
C43 C42 C63 Ti3 47(2) . . . 6_565 ?
C43 C42 C63 Ti3 -48.1(18) 6_565 . . . ?
C43 C42 C63 Ti3 -107.4(18) 6_565 . . 6_565 ?
C43 C42 C63 Ti3 106(2) . . . . ?
C43 C42 C63 Ti6 -78.8(18) 6_565 . . . ?
C43 C42 C63 Ti6 76(2) . . . . ?
C43 C42 C63 C42 166(2) . . . 6_565 ?
C43 C42 C63 C42 11.4(18) 6_565 . . 6_565 ?
C43 C42 C63 C62 147(3) . . . . ?
C43 C42 C63 C62 -152(2) 6_565 . . 6_565 ?
C43 C42 C63 C62 3(3) . . . 6_565 ?
C43 C42 C63 C62 -7(3) 6_565 . . . ?
C43 C42 C63 C64 -14(3) 6_565 . . 6_565 ?
C43 C42 C63 C64 8(3) . . . . ?
C43 C42 C63 C64 140(3) . . . 6_565 ?
C43 C42 C63 C64 -146(2) 6_565 . . . ?
C43 C44 C45 Ti2 39(2) . . . . ?
C43 C44 C45 Ti3 83(3) . . . 6_565 ?
C43 C44 C45 C24 -11(3) . . . . ?
C43 C44 C45 C38 -4(3) . . . 6_565 ?
C43 C44 C45 C46 143(3) . . . . ?
C43 C44 C45 C58 136(6) . . . 6_565 ?
C43 C44 C45 C59 -22(4) . . . 6_565 ?
C43 C44 C45 C60 -31(4) . . . 6_565 ?
C43 C44 C45 C61 157(6) . . . 6_565 ?
C43 C44 C45 C76 150(3) . . . 6_565 ?
C43 C44 C65 Ti3 -65(3) . . . 6_565 ?
C43 C44 C65 C60 31(12) . . . 6_565 ?
C43 C44 C65 C61 94(8) . . . 6_565 ?
C43 C44 C65 C62 8(4) . . . 6_565 ?
C43 C44 C65 C64 4(4) . . . . ?
C43 C44 C65 C66 -137(3) . . . . ?
C43 C44 C65 C76 -148(4) . . . 6_565 ?
C43 C44 C65 C78 -27(4) . . . 6_565 ?
C43 C60 C61 Ti3 59(4) 6_565 . . . ?
C43 C60 C61 C44 125(16) 6_565 . . 6_565 ?
C43 C60 C61 C45 137(4) 6_565 . . 6_565 ?
C43 C60 C61 C62 -7(4) 6_565 . . . ?
C43 C60 C61 C64 -4(4) 6_565 . . 6_565 ?
C43 C60 C61 C65 52(9) 6_565 . . 6_565 ?
C43 C60 C61 C66 118(4) 6_565 . . 6_565 ?
C43 C60 C61 C76 133(4) 6_565 . . . ?
C44 Ti3 Ti6 Ti3 82(3) 6_565 . . 6_565 ?
C44 Ti3 Ti6 C62 -27.0(18) 6_565 . . . ?
C44 Ti3 Ti6 C62 3(3) 6_565 . . 6_565 ?
C44 Ti3 Ti6 C63 3(2) 6_565 . . . ?
C44 Ti3 Ti6 C64 -7(3) 6_565 . . . ?
C44 Ti3 Ti6 C64 -31.6(19) 6_565 . . 6_565 ?
C44 Ti3 Ti6 C78 -40(3) 6_565 . . 6_565 ?
C44 Ti3 Ti6 C78 -59(2) 6_565 . . . ?
C44 Ti3 Ti6 C79 -51(3) 6_565 . . . ?
C44 Ti3 Ti6 C79 -58(2) 6_565 . . 6_565 ?
C44 Ti3 Ti6 C84 142.1(15) 6_565 . . . ?
C44 C41 C42 Ti3 -43.5(18) 6_565 . . . ?
C44 C41 C42 Ti3 -77(2) 6_565 . . 6_565 ?
C44 C41 C42 C41 -156.4(14) 6_565 . . 6_565 ?
C44 C41 C42 C42 23.6(15) 6_565 . . 6_565 ?
C44 C41 C42 C43 -150(3) 6_565 . . . ?
C44 C41 C42 C43 3(11) 6_565 . . 6_565 ?
C44 C41 C42 C63 4(3) 6_565 . . . ?
C44 C41 C60 Ti2 76(6) 6_565 . . 6_565 ?
C44 C41 C60 Ti3 29(6) 6_565 . . . ?
C44 C41 C60 C22 134(6) 6_565 . . 6_565 ?
C44 C41 C60 C43 19(71) 6_565 . . 6_565 ?
C44 C41 C60 C45 85(7) 6_565 . . 6_565 ?
C44 C41 C60 C59 111(7) 6_565 . . . ?
C44 C41 C60 C61 -20(6) 6_565 . . . ?
C44 C41 C60 C65 -15(5) 6_565 . . 6_565 ?
C44 C45 C46 Ti3 -47.6(13) . . . 6_565 ?
C44 C45 C46 C47 -145(3) . . . . ?
C44 C45 C46 C57 -153(3) . . . 6_565 ?
C44 C45 C46 C58 -169(9) . . . 6_565 ?
C44 C45 C46 C66 0.1(17) . . . . ?
C44 C45 C46 C75 -14(3) . . . 6_565 ?
C44 C45 C46 C76 12(3) . . . 6_565 ?
C44 C58 C59 Ti2 -87(2) 6_565 . . 6_565 ?
C44 C58 C59 Ti3 -47.9(17) 6_565 . . . ?
C44 C58 C59 C23 -144(4) 6_565 . . 6_565 ?
C44 C58 C59 C24 -169(4) 6_565 . . 6_565 ?
C44 C58 C59 C38 -146(4) 6_565 . . . ?
C44 C58 C59 C45 21(9) 6_565 . . 6_565 ?
C44 C58 C59 C60 0.3(19) 6_565 . . . ?
C44 C58 C76 Ti3 60.4(15) 6_565 . . . ?
C44 C58 C76 C45 -9(3) 6_565 . . 6_565 ?
C44 C58 C76 C46 170(7) 6_565 . . 6_565 ?
C44 C58 C76 C61 -1(2) 6_565 . . . ?
C44 C58 C76 C65 9(3) 6_565 . . 6_565 ?
C44 C58 C76 C66 133(8) 6_565 . . 6_565 ?
C44 C58 C76 C75 145(3) 6_565 . . . ?
C44 C59 C60 Ti2 -94(5) 6_565 . . 6_565 ?
C44 C59 C60 Ti3 -53(5) 6_565 . . . ?
C44 C59 C60 C22 -149(5) 6_565 . . 6_565 ?
C44 C59 C60 C41 -133(6) 6_565 . . . ?
C44 C59 C60 C43 -130(7) 6_565 . . 6_565 ?
C44 C59 C60 C45 9(5) 6_565 . . 6_565 ?
C44 C59 C60 C61 3(5) 6_565 . . . ?
C44 C59 C60 C65 -3(4) 6_565 . . 6_565 ?
C44 C60 C61 Ti3 -66(14) 6_565 . . . ?
C44 C60 C61 C45 12(13) 6_565 . . 6_565 ?
C44 C60 C61 C62 -132(15) 6_565 . . . ?
C44 C60 C61 C64 -129(15) 6_565 . . 6_565 ?
C44 C60 C61 C65 -73(18) 6_565 . . 6_565 ?
C44 C60 C61 C66 -7(13) 6_565 . . 6_565 ?
C44 C60 C61 C76 8(14) 6_565 . . . ?
C44 C61 C62 Ti3 61(5) 6_565 . . . ?
C44 C61 C62 Ti6 60(5) 6_565 . . . ?
C44 C61 C62 C63 -16(6) 6_565 . . . ?
C44 C61 C62 C64 140(20) 6_565 . . 6_565 ?
C44 C61 C62 C65 146(11) 6_565 . . 6_565 ?
C44 C61 C62 C78 134(4) 6_565 . . . ?
C44 C61 C62 C79 125(5) 6_565 . . 6_565 ?
C44 C61 C76 Ti3 -77(4) 6_565 . . . ?
C44 C61 C76 C45 6(3) 6_565 . . 6_565 ?
C44 C61 C76 C46 -5(5) 6_565 . . 6_565 ?
C44 C61 C76 C58 2(4) 6_565 . . . ?
C44 C61 C76 C65 -157(9) 6_565 . . 6_565 ?
C44 C61 C76 C66 -150(7) 6_565 . . 6_565 ?
C44 C61 C76 C75 -142(4) 6_565 . . . ?
C44 C65 C66 Ti3 67.5(18) . . . 6_565 ?
C44 C65 C66 C46 -8(3) . . . . ?
C44 C65 C66 C58 -5(2) . . . 6_565 ?
C44 C65 C66 C61 -15(6) . . . 6_565 ?
C44 C65 C66 C67 141(3) . . . . ?
C44 C65 C66 C75 140(7) . . . 6_565 ?
C44 C65 C66 C76 -22(5) . . . 6_565 ?
C44 C65 C66 C77 149(2) . . . 6_565 ?
C45 C24 C25 Ti2 -78(2) . . . . ?
C45 C24 C25 C8 -135(2) . . . . ?
C45 C24 C25 C17 -138(2) . . . 6_565 ?
C45 C24 C25 C26 9(3) . . . . ?
C45 C24 C25 C35 -35(5) . . . 6_565 ?
C45 C24 C25 C36 20(7) . . . 6_565 ?
C45 C24 C25 C37 -151(5) . . . 6_565 ?
C45 C24 C25 C38 -133(5) . . . 6_565 ?
C45 C24 C25 C57 13(3) . . . 6_565 ?
C45 C38 C39 Ti2 -62(3) 6_565 . . 6_565 ?
C45 C38 C39 Ti5 -76(3) 6_565 . . 6_565 ?
C45 C38 C39 C7 -153(4) 6_565 . . 6_565 ?
C45 C38 C39 C19 -142(2) 6_565 . . . ?
C45 C38 C39 C21 -43(5) 6_565 . . 6_565 ?
C45 C38 C39 C22 3(4) 6_565 . . 6_565 ?
C45 C38 C39 C23 93(6) 6_565 . . 6_565 ?
C45 C38 C39 C40 -10(4) 6_565 . . . ?
C45 C38 C59 Ti2 -72(7) 6_565 . . 6_565 ?
C45 C38 C59 Ti3 -68(7) 6_565 . . . ?
C45 C38 C59 C23 -168(8) 6_565 . . 6_565 ?
C45 C38 C59 C24 46(8) 6_565 . . 6_565 ?
C45 C38 C59 C44 -113(10) 6_565 . . 6_565 ?
C45 C38 C59 C58 8(7) 6_565 . . . ?
C45 C38 C59 C60 -133(9) 6_565 . . . ?
C45 C44 C65 Ti3 80.1(15) . . . 6_565 ?
C45 C44 C65 C60 176(14) . . . 6_565 ?
C45 C44 C65 C61 -121(9) . . . 6_565 ?
C45 C44 C65 C62 153(3) . . . 6_565 ?
C45 C44 C65 C64 149(2) . . . . ?
C45 C44 C65 C66 8(2) . . . . ?
C45 C44 C65 C76 -3(2) . . . 6_565 ?
C45 C44 C65 C78 118(3) . . . 6_565 ?
C45 C46 C47 C26 -3(3) . . . . ?
C45 C46 C47 C48 143(2) . . . . ?
C45 C46 C47 C55 103(3) . . . 6_565 ?
C45 C46 C47 C56 142(8) . . . 6_565 ?
C45 C46 C47 C57 -16(5) . . . 6_565 ?
C45 C46 C47 C58 -11(4) . . . 6_565 ?
C45 C46 C47 C74 150.8(19) . . . 6_565 ?
C45 C46 C66 Ti3 -53.7(14) . . . 6_565 ?
C45 C46 C66 C58 -7(5) . . . 6_565 ?
C45 C46 C66 C61 7(2) . . . 6_565 ?
C45 C46 C66 C65 5(2) . . . . ?
C45 C46 C66 C67 -143(3) . . . . ?
C45 C46 C66 C75 -159(4) . . . 6_565 ?
C45 C46 C66 C76 27(6) . . . 6_565 ?
C45 C46 C66 C77 -129(3) . . . 6_565 ?
C45 C58 C59 Ti2 -108(11) 6_565 . . 6_565 ?
C45 C58 C59 Ti3 -69(10) 6_565 . . . ?
C45 C58 C59 C23 -164(12) 6_565 . . 6_565 ?
C45 C58 C59 C24 171(12) 6_565 . . 6_565 ?
C45 C58 C59 C38 -167(12) 6_565 . . . ?
C45 C58 C59 C44 -21(9) 6_565 . . 6_565 ?
C45 C58 C59 C60 -21(10) 6_565 . . . ?
C45 C58 C76 Ti3 69(4) 6_565 . . . ?
C45 C58 C76 C44 9(3) 6_565 . . 6_565 ?
C45 C58 C76 C46 179(9) 6_565 . . 6_565 ?
C45 C58 C76 C61 8(5) 6_565 . . . ?
C45 C58 C76 C65 18(5) 6_565 . . 6_565 ?
C45 C58 C76 C66 142(9) 6_565 . . 6_565 ?
C45 C58 C76 C75 154(5) 6_565 . . . ?
C45 C59 C60 Ti2 -103(4) 6_565 . . 6_565 ?
C45 C59 C60 Ti3 -62(4) 6_565 . . . ?
C45 C59 C60 C22 -157(4) 6_565 . . 6_565 ?
C45 C59 C60 C41 -141(4) 6_565 . . . ?
C45 C59 C60 C43 -139(5) 6_565 . . 6_565 ?
C45 C59 C60 C44 -9(5) 6_565 . . 6_565 ?
C45 C59 C60 C61 -6(4) 6_565 . . . ?
C45 C59 C60 C65 -12(4) 6_565 . . 6_565 ?
C45 C60 C61 Ti3 -77.7(16) 6_565 . . . ?
C45 C60 C61 C44 -12(13) 6_565 . . 6_565 ?
C45 C60 C61 C62 -144(3) 6_565 . . . ?
C45 C60 C61 C64 -141(3) 6_565 . . 6_565 ?
C45 C60 C61 C65 -85(9) 6_565 . . 6_565 ?
C45 C60 C61 C66 -18(2) 6_565 . . 6_565 ?
C45 C60 C61 C76 -4(2) 6_565 . . . ?
C45 C61 C62 Ti3 3(2) 6_565 . . . ?
C45 C61 C62 Ti6 2(3) 6_565 . . . ?
C45 C61 C62 C63 -74(3) 6_565 . . . ?
C45 C61 C62 C64 82(20) 6_565 . . 6_565 ?
C45 C61 C62 C65 88(7) 6_565 . . 6_565 ?
C45 C61 C62 C78 76(3) 6_565 . . . ?
C45 C61 C62 C79 67(4) 6_565 . . 6_565 ?
C45 C61 C76 Ti3 -82.5(18) 6_565 . . . ?
C45 C61 C76 C44 -6(3) 6_565 . . 6_565 ?
C45 C61 C76 C46 -11(4) 6_565 . . 6_565 ?
C45 C61 C76 C58 -4(2) 6_565 . . . ?
C45 C61 C76 C65 -162(7) 6_565 . . 6_565 ?
C45 C61 C76 C66 -156(6) 6_565 . . 6_565 ?
C45 C61 C76 C75 -148(4) 6_565 . . . ?
C46 C47 C48 C49 -142(2) . . . . ?
C46 C47 C48 C54 -138(3) . . . 6_565 ?
C46 C47 C48 C55 -156(3) . . . 6_565 ?
C46 C47 C48 C56 -178(10) . . . 6_565 ?
C46 C47 C48 C68 -1(3) . . . . ?
C46 C47 C48 C73 -25(6) . . . 6_565 ?
C46 C47 C48 C74 15(4) . . . 6_565 ?
C46 C57 C58 Ti2 -116(4) 6_565 . . 6_565 ?
C46 C57 C58 Ti3 -74(4) 6_565 . . . ?
C46 C57 C58 C24 -171(5) 6_565 . . 6_565 ?
C46 C57 C58 C44 -96(6) 6_565 . . 6_565 ?
C46 C57 C58 C45 -154(13) 6_565 . . 6_565 ?
C46 C57 C58 C47 -5(7) 6_565 . . 6_565 ?
C46 C57 C58 C59 -160(6) 6_565 . . . ?
C46 C57 C58 C66 -16(3) 6_565 . . 6_565 ?
C46 C57 C58 C76 -12(3) 6_565 . . . ?
C46 C58 C59 Ti2 -80(8) 6_565 . . 6_565 ?
C46 C58 C59 Ti3 -41(8) 6_565 . . . ?
C46 C58 C59 C23 -137(8) 6_565 . . 6_565 ?
C46 C58 C59 C24 -162(9) 6_565 . . 6_565 ?
C46 C58 C59 C38 -139(9) 6_565 . . . ?
C46 C58 C59 C44 7(8) 6_565 . . 6_565 ?
C46 C58 C59 C45 28(8) 6_565 . . 6_565 ?
C46 C58 C59 C60 7(8) 6_565 . . . ?
C46 C58 C76 Ti3 -110(6) 6_565 . . . ?
C46 C58 C76 C44 -170(7) 6_565 . . 6_565 ?
C46 C58 C76 C45 -179(9) 6_565 . . 6_565 ?
C46 C58 C76 C61 -171(6) 6_565 . . . ?
C46 C58 C76 C65 -161(7) 6_565 . . 6_565 ?
C46 C58 C76 C66 -37(6) 6_565 . . 6_565 ?
C46 C58 C76 C75 -25(5) 6_565 . . . ?
C46 C66 C67 Ti3 87(2) . . . 6_565 ?
C46 C66 C67 C68 -8(4) . . . . ?
C46 C66 C67 C74 -12(3) . . . 6_565 ?
C46 C66 C67 C75 -35(7) . . . 6_565 ?
C46 C66 C67 C77 162(5) . . . 6_565 ?
C46 C66 C67 C80 149(2) . . . . ?
C46 C66 C67 C82 126(5) . . . 6_565 ?
C46 C75 C76 Ti3 98(3) 6_565 . . . ?
C46 C75 C76 C44 122(6) 6_565 . . 6_565 ?
C46 C75 C76 C45 34(2) 6_565 . . 6_565 ?
C46 C75 C76 C58 13(3) 6_565 . . . ?
C46 C75 C76 C61 153(5) 6_565 . . . ?
C46 C75 C76 C65 159(5) 6_565 . . 6_565 ?
C46 C75 C76 C66 173(12) 6_565 . . 6_565 ?
C46 C75 C77 Ti3 24(4) 6_565 . . . ?
C46 C75 C77 C66 -28(3) 6_565 . . 6_565 ?
C46 C75 C77 C67 132(12) 6_565 . . 6_565 ?
C46 C75 C77 C78 -19(6) 6_565 . . . ?
C46 C75 C77 C79 -9(6) 6_565 . . 6_565 ?
C46 C75 C77 C80 86(11) 6_565 . . 6_565 ?
C46 C75 C77 C81 112(3) 6_565 . . 6_565 ?
C46 C75 C77 C82 127(3) 6_565 . . . ?
C47 C26 C27 C10 -144(2) . . . . ?
C47 C26 C27 C28 -5(3) . . . . ?
C47 C26 C27 C33 -60(4) . . . 6_565 ?
C47 C26 C27 C34 -24(7) . . . 6_565 ?
C47 C26 C27 C35 -167(4) . . . 6_565 ?
C47 C26 C27 C36 -166(6) . . . 6_565 ?
C47 C26 C27 C55 4(3) . . . 6_565 ?
C47 C46 C66 Ti3 91(2) . . . 6_565 ?
C47 C46 C66 C58 138(7) . . . 6_565 ?
C47 C46 C66 C61 151(3) . . . 6_565 ?
C47 C46 C66 C65 150(2) . . . . ?
C47 C46 C66 C67 2(4) . . . . ?
C47 C46 C66 C75 -14(4) . . . 6_565 ?
C47 C46 C66 C76 171(7) . . . 6_565 ?
C47 C46 C66 C77 15(5) . . . 6_565 ?
C47 C48 C49 Ti4 83(2) . . . . ?
C47 C48 C49 C28 -11(3) . . . . ?
C47 C48 C49 C34 -3(3) . . . 6_565 ?
C47 C48 C49 C50 147(2) . . . . ?
C47 C48 C49 C53 124(3) . . . 6_565 ?
C47 C48 C49 C54 171(5) . . . 6_565 ?
C47 C48 C49 C55 -23(3) . . . 6_565 ?
C47 C48 C49 C56 -12(3) . . . 6_565 ?
C47 C48 C49 C73 157(3) . . . 6_565 ?
C47 C48 C68 C67 -5(3) . . . . ?
C47 C48 C68 C69 -150(2) . . . . ?
C47 C48 C68 C72 -140(3) . . . 6_565 ?
C47 C48 C68 C73 -163(4) . . . 6_565 ?
C47 C48 C68 C74 27(5) . . . 6_565 ?
C47 C48 C68 C75 6(2) . . . 6_565 ?
C47 C48 C68 C82 -80(3) . . . 6_565 ?
C47 C55 C56 C26 -14(7) 6_565 . . 6_565 ?
C47 C55 C56 C48 148(10) 6_565 . . 6_565 ?
C47 C55 C56 C49 137(9) 6_565 . . 6_565 ?
C47 C55 C56 C57 -7(8) 6_565 . . . ?
C47 C55 C56 C74 142(9) 6_565 . . . ?
C47 C56 C57 C25 -160(13) 6_565 . . 6_565 ?
C47 C56 C57 C26 178(13) 6_565 . . 6_565 ?
C47 C56 C57 C36 -178(13) 6_565 . . . ?
C47 C56 C57 C46 -18(9) 6_565 . . 6_565 ?
C47 C56 C57 C58 -25(9) 6_565 . . . ?
C47 C56 C74 C48 170(8) 6_565 . . 6_565 ?
C47 C56 C74 C67 38(6) 6_565 . . 6_565 ?
C47 C56 C74 C68 141(7) 6_565 . . 6_565 ?
C47 C56 C74 C73 158(5) 6_565 . . . ?
C47 C56 C74 C75 13(5) 6_565 . . . ?
C47 C57 C58 Ti2 -111(5) 6_565 . . 6_565 ?
C47 C57 C58 Ti3 -69(5) 6_565 . . . ?
C47 C57 C58 C24 -166(5) 6_565 . . 6_565 ?
C47 C57 C58 C44 -91(6) 6_565 . . 6_565 ?
C47 C57 C58 C45 -149(9) 6_565 . . 6_565 ?
C47 C57 C58 C46 5(7) 6_565 . . 6_565 ?
C47 C57 C58 C59 -155(4) 6_565 . . . ?
C47 C57 C58 C66 -11(6) 6_565 . . 6_565 ?
C47 C57 C58 C76 -7(7) 6_565 . . . ?
C47 C58 C59 Ti2 42(3) 6_565 . . 6_565 ?
C47 C58 C59 Ti3 81(3) 6_565 . . . ?
C47 C58 C59 C23 -15(5) 6_565 . . 6_565 ?
C47 C58 C59 C24 -40(4) 6_565 . . 6_565 ?
C47 C58 C59 C38 -17(4) 6_565 . . . ?
C47 C58 C59 C44 129(4) 6_565 . . 6_565 ?
C47 C58 C59 C45 150(13) 6_565 . . 6_565 ?
C47 C58 C59 C60 129(4) 6_565 . . . ?
C47 C58 C76 Ti3 -93.4(16) 6_565 . . . ?
C47 C58 C76 C44 -154(3) 6_565 . . 6_565 ?
C47 C58 C76 C45 -163(5) 6_565 . . 6_565 ?
C47 C58 C76 C46 16(5) 6_565 . . 6_565 ?
C47 C58 C76 C61 -155(2) 6_565 . . . ?
C47 C58 C76 C65 -145(4) 6_565 . . 6_565 ?
C47 C58 C76 C66 -21(6) 6_565 . . 6_565 ?
C47 C58 C76 C75 -9(3) 6_565 . . . ?
C47 C74 C75 Ti3 61.4(18) 6_565 . . . ?
C47 C74 C75 C46 -4(2) 6_565 . . 6_565 ?
C47 C74 C75 C66 4(6) 6_565 . . 6_565 ?
C47 C74 C75 C67 151(5) 6_565 . . 6_565 ?
C47 C74 C75 C68 157(4) 6_565 . . 6_565 ?
C47 C74 C75 C76 -1(3) 6_565 . . . ?
C47 C74 C75 C77 149(3) 6_565 . . . ?
C48 C49 C50 Ti4 -85.8(15) . . . . ?
C48 C49 C50 C51 -142(2) . . . . ?
C48 C49 C50 C52 -121(2) . . . 6_565 ?
C48 C49 C50 C53 -154(3) . . . 6_565 ?
C48 C49 C50 C54 90(6) . . . 6_565 ?
C48 C49 C50 C69 2.1(17) . . . . ?
C48 C49 C50 C72 -5.3(19) . . . 6_565 ?
C48 C49 C50 C73 9.4(18) . . . 6_565 ?
C48 C54 C55 C27 -137(4) 6_565 . . 6_565 ?
C48 C54 C55 C28 -164(4) 6_565 . . 6_565 ?
C48 C54 C55 C34 -146(4) 6_565 . . . ?
C48 C54 C55 C47 -11.3(18) 6_565 . . 6_565 ?
C48 C54 C55 C49 -68(15) 6_565 . . 6_565 ?
C48 C54 C55 C56 -3.8(18) 6_565 . . . ?
C48 C54 C73 Ti4 91(2) 6_565 . . 6_565 ?
C48 C54 C73 C49 14(4) 6_565 . . 6_565 ?
C48 C54 C73 C50 155(4) 6_565 . . 6_565 ?
C48 C54 C73 C68 20(5) 6_565 . . 6_565 ?
C48 C54 C73 C69 159(4) 6_565 . . 6_565 ?
C48 C54 C73 C72 151(3) 6_565 . . . ?
C48 C54 C73 C74 3(2) 6_565 . . . ?
C48 C55 C56 C26 -162(4) 6_565 . . 6_565 ?
C48 C55 C56 C47 -148(10) 6_565 . . 6_565 ?
C48 C55 C56 C49 -11(3) 6_565 . . 6_565 ?
C48 C55 C56 C57 -155(5) 6_565 . . . ?
C48 C55 C56 C74 -7(3) 6_565 . . . ?
C48 C56 C57 C25 -109(7) 6_565 . . 6_565 ?
C48 C56 C57 C26 -131(8) 6_565 . . 6_565 ?
C48 C56 C57 C36 -127(7) 6_565 . . . ?
C48 C56 C57 C46 33(9) 6_565 . . 6_565 ?
C48 C56 C57 C47 51(12) 6_565 . . 6_565 ?
C48 C56 C57 C58 26(10) 6_565 . . . ?
C48 C56 C74 C47 -170(8) 6_565 . . 6_565 ?
C48 C56 C74 C67 -133(6) 6_565 . . 6_565 ?
C48 C56 C74 C68 -29(6) 6_565 . . 6_565 ?
C48 C56 C74 C73 -12(4) 6_565 . . . ?
C48 C56 C74 C75 -157(6) 6_565 . . . ?
C48 C68 C69 Ti4 59.7(17) . . . . ?
C48 C68 C69 C50 5(3) . . . . ?
C48 C68 C69 C54 -4(2) . . . 6_565 ?
C48 C68 C69 C70 151.1(19) . . . . ?
C48 C68 C69 C71 123(3) . . . 6_565 ?
C48 C68 C69 C72 161(4) . . . 6_565 ?
C48 C68 C69 C73 -20(4) . . . 6_565 ?
C48 C68 C69 C82 156.6(19) . . . 6_565 ?
C48 C73 C74 C47 19(3) 6_565 . . 6_565 ?
C48 C73 C74 C56 8(3) 6_565 . . . ?
C48 C73 C74 C67 156(4) 6_565 . . 6_565 ?
C48 C73 C74 C68 170(7) 6_565 . . 6_565 ?
C48 C73 C74 C75 154(5) 6_565 . . . ?
C48 C74 C75 Ti3 23(7) 6_565 . . . ?
C48 C74 C75 C46 -42(7) 6_565 . . 6_565 ?
C48 C74 C75 C66 -34(10) 6_565 . . 6_565 ?
C48 C74 C75 C67 113(7) 6_565 . . 6_565 ?
C48 C74 C75 C68 118(9) 6_565 . . 6_565 ?
C48 C74 C75 C76 -39(8) 6_565 . . . ?
C48 C74 C75 C77 111(6) 6_565 . . . ?
C49 C28 C29 Ti1 -80.1(16) . . . 6_565 ?
C49 C28 C29 C11 -142(2) . . . . ?
C49 C28 C29 C14 -140(2) . . . 6_565 ?
C49 C28 C29 C30 -1(3) . . . . ?
C49 C28 C29 C31 -26(4) . . . 6_565 ?
C49 C28 C29 C32 5(5) . . . 6_565 ?
C49 C28 C29 C33 -149(6) . . . 6_565 ?
C49 C28 C29 C34 -135(4) . . . 6_565 ?
C49 C28 C29 C53 8.1(19) . . . 6_565 ?
C49 C34 C35 C9 -125(3) 6_565 . . 6_565 ?
C49 C34 C35 C10 -151(4) 6_565 . . 6_565 ?
C49 C34 C35 C16 -139(3) 6_565 . . . ?
C49 C34 C35 C25 -22(6) 6_565 . . 6_565 ?
C49 C34 C35 C26 5(5) 6_565 . . 6_565 ?
C49 C34 C35 C27 48(9) 6_565 . . 6_565 ?
C49 C34 C35 C36 -3(6) 6_565 . . . ?
C49 C34 C55 C27 -162(6) 6_565 . . 6_565 ?
C49 C34 C55 C28 39(5) 6_565 . . 6_565 ?
C49 C34 C55 C47 -131(6) 6_565 . . 6_565 ?
C49 C34 C55 C48 -99(7) 6_565 . . 6_565 ?
C49 C34 C55 C54 7(3) 6_565 . . . ?
C49 C34 C55 C56 -131(6) 6_565 . . . ?
C49 C48 C68 C67 141(2) . . . . ?
C49 C48 C68 C69 -4(2) . . . . ?
C49 C48 C68 C72 5(3) . . . 6_565 ?
C49 C48 C68 C73 -18(3) . . . 6_565 ?
C49 C48 C68 C74 172(5) . . . 6_565 ?
C49 C48 C68 C75 151.5(19) . . . 6_565 ?
C49 C48 C68 C82 65(3) . . . 6_565 ?
C49 C50 C51 Ti4 63.0(17) . . . . ?
C49 C50 C51 C30 -8(3) . . . . ?
C49 C50 C51 C32 -11(2) . . . 6_565 ?
C49 C50 C51 C51 129.0(14) . . . 6_565 ?
C49 C50 C51 C52 155(3) . . . 6_565 ?
C49 C50 C51 C52 144(2) . . . . ?
C49 C50 C51 C53 -23(5) . . . 6_565 ?
C49 C50 C69 Ti4 -80.4(14) . . . . ?
C49 C50 C69 C54 15(3) . . . 6_565 ?
C49 C50 C69 C68 -5(2) . . . . ?
C49 C50 C69 C70 -150.0(19) . . . . ?
C49 C50 C69 C71 -156.3(16) . . . 6_565 ?
C49 C50 C69 C72 -133(8) . . . 6_565 ?
C49 C50 C69 C73 11(3) . . . 6_565 ?
C49 C50 C69 C82 -94(3) . . . 6_565 ?
C49 C53 C54 Ti4 59(5) 6_565 . . 6_565 ?
C49 C53 C54 C28 -23(4) 6_565 . . 6_565 ?
C49 C53 C54 C48 56(5) 6_565 . . 6_565 ?
C49 C53 C54 C50 143(7) 6_565 . . 6_565 ?
C49 C53 C54 C55 -9(4) 6_565 . . . ?
C49 C53 C54 C69 130(6) 6_565 . . 6_565 ?
C49 C53 C54 C73 120(6) 6_565 . . . ?
C49 C54 C55 C27 -69(15) 6_565 . . 6_565 ?
C49 C54 C55 C28 -96(16) 6_565 . . 6_565 ?
C49 C54 C55 C34 -77(15) 6_565 . . . ?
C49 C54 C55 C47 57(15) 6_565 . . 6_565 ?
C49 C54 C55 C48 68(15) 6_565 . . 6_565 ?
C49 C54 C55 C56 65(15) 6_565 . . . ?
C49 C54 C73 Ti4 77(5) 6_565 . . 6_565 ?
C49 C54 C73 C48 -14(4) 6_565 . . 6_565 ?
C49 C54 C73 C50 141(7) 6_565 . . 6_565 ?
C49 C54 C73 C68 6(7) 6_565 . . 6_565 ?
C49 C54 C73 C69 145(6) 6_565 . . 6_565 ?
C49 C54 C73 C72 137(5) 6_565 . . . ?
C49 C54 C73 C74 -11(5) 6_565 . . . ?
C49 C55 C56 C26 -151(4) 6_565 . . 6_565 ?
C49 C55 C56 C47 -137(9) 6_565 . . 6_565 ?
C49 C55 C56 C48 11(3) 6_565 . . 6_565 ?
C49 C55 C56 C57 -144(4) 6_565 . . . ?
C49 C55 C56 C74 5(3) 6_565 . . . ?
C49 C56 C57 C25 -16(7) 6_565 . . 6_565 ?
C49 C56 C57 C26 -38(6) 6_565 . . 6_565 ?
C49 C56 C57 C36 -34(6) 6_565 . . . ?
C49 C56 C57 C46 126(3) 6_565 . . 6_565 ?
C49 C56 C57 C47 144(12) 6_565 . . 6_565 ?
C49 C56 C57 C58 119(4) 6_565 . . . ?
C49 C56 C74 C47 -157(5) 6_565 . . 6_565 ?
C49 C56 C74 C48 13(4) 6_565 . . 6_565 ?
C49 C56 C74 C67 -120(3) 6_565 . . 6_565 ?
C49 C56 C74 C68 -16(6) 6_565 . . 6_565 ?
C49 C56 C74 C73 1(2) 6_565 . . . ?
C49 C56 C74 C75 -144(3) 6_565 . . . ?
C49 C73 C74 C47 10(3) 6_565 . . 6_565 ?
C49 C73 C74 C48 -9(3) 6_565 . . 6_565 ?
C49 C73 C74 C56 -1(2) 6_565 . . . ?
C49 C73 C74 C67 147(2) 6_565 . . 6_565 ?
C49 C73 C74 C68 161(5) 6_565 . . 6_565 ?
C49 C73 C74 C75 145(3) 6_565 . . . ?
C50 C51 C52 Ti4 -91(2) . . . 6_565 ?
C50 C51 C52 Ti4 -70(2) . . . . ?
C50 C51 C52 C50 -124(3) . . . 6_565 ?
C50 C51 C52 C51 -159.7(17) . . . 6_565 ?
C50 C51 C52 C52 20.3(17) . . . 6_565 ?
C50 C51 C52 C53 -150(2) . . . . ?
C50 C51 C52 C71 0(4) . . . . ?
C50 C51 C52 C71 5(3) . . . 6_565 ?
C50 C52 C53 Ti4 -85(2) 6_565 . . 6_565 ?
C50 C52 C53 C29 -153(5) 6_565 . . 6_565 ?
C50 C52 C53 C30 -166(3) 6_565 . . 6_565 ?
C50 C52 C53 C32 -163(5) 6_565 . . . ?
C50 C52 C53 C49 -23.2(16) 6_565 . . 6_565 ?
C50 C52 C53 C51 178(9) 6_565 . . 6_565 ?
C50 C52 C53 C54 -6(2) 6_565 . . . ?
C50 C52 C71 Ti4 65.1(11) 6_565 . . 6_565 ?
C50 C52 C71 C52 165.9(9) 6_565 . . 6_565 ?
C50 C52 C71 C69 4.8(15) 6_565 . . 6_565 ?
C50 C52 C71 C70 150.8(17) 6_565 . . . ?
C50 C52 C71 C70 35(6) 6_565 . . 6_565 ?
C50 C52 C71 C71 165.9(9) 6_565 . . 6_565 ?
C50 C52 C71 C72 13.0(18) 6_565 . . . ?
C50 C53 C54 Ti4 -84(3) 6_565 . . 6_565 ?
C50 C53 C54 C28 -166(4) 6_565 . . 6_565 ?
C50 C53 C54 C48 -87(4) 6_565 . . 6_565 ?
C50 C53 C54 C49 -143(7) 6_565 . . 6_565 ?
C50 C53 C54 C55 -152(4) 6_565 . . . ?
C50 C53 C54 C69 -14(2) 6_565 . . 6_565 ?
C50 C53 C54 C73 -23(3) 6_565 . . . ?
C50 C54 C55 C27 -38(5) 6_565 . . 6_565 ?
C50 C54 C55 C28 -66(4) 6_565 . . 6_565 ?
C50 C54 C55 C34 -47(5) 6_565 . . . ?
C50 C54 C55 C47 87(4) 6_565 . . 6_565 ?
C50 C54 C55 C48 99(5) 6_565 . . 6_565 ?
C50 C54 C55 C49 30(14) 6_565 . . 6_565 ?
C50 C54 C55 C56 95(4) 6_565 . . . ?
C50 C54 C73 Ti4 -64(2) 6_565 . . 6_565 ?
C50 C54 C73 C48 -155(4) 6_565 . . 6_565 ?
C50 C54 C73 C49 -141(7) 6_565 . . 6_565 ?
C50 C54 C73 C68 -135(7) 6_565 . . 6_565 ?
C50 C54 C73 C69 4(3) 6_565 . . 6_565 ?
C50 C54 C73 C72 -5(3) 6_565 . . . ?
C50 C54 C73 C74 -152(3) 6_565 . . . ?
C50 C69 C70 C70 26(3) . . . 6_565 ?
C50 C69 C70 C71 -11(2) . . . 6_565 ?
C50 C69 C70 C71 0(3) . . . . ?
C50 C69 C70 C72 163(9) . . . 6_565 ?
C50 C69 C70 C81 139.6(19) . . . . ?
C50 C69 C70 C81 126(2) . . . 6_565 ?
C50 C69 C70 C82 149(2) . . . 6_565 ?
C50 C72 C73 Ti4 55.3(14) 6_565 . . 6_565 ?
C50 C72 C73 C48 117(5) 6_565 . . 6_565 ?
C50 C72 C73 C49 23(2) 6_565 . . 6_565 ?
C50 C72 C73 C54 2.7(18) 6_565 . . . ?
C50 C72 C73 C68 157(4) 6_565 . . 6_565 ?
C50 C72 C73 C69 -21(7) 6_565 . . 6_565 ?
C50 C72 C73 C74 147(3) 6_565 . . . ?
C50 C72 C82 C67 -56(3) 6_565 . . 6_565 ?
C50 C72 C82 C68 -63(2) 6_565 . . 6_565 ?
C50 C72 C82 C69 -50(10) 6_565 . . 6_565 ?
C50 C72 C82 C70 105(4) 6_565 . . 6_565 ?
C50 C72 C82 C77 -53(4) 6_565 . . . ?
C50 C72 C82 C80 -34(6) 6_565 . . 6_565 ?
C50 C72 C82 C81 91(3) 6_565 . . . ?
C50 C72 C82 C81 94(4) 6_565 . . 6_565 ?
C50 C73 C74 C47 -12(5) 6_565 . . 6_565 ?
C50 C73 C74 C48 -31(4) 6_565 . . 6_565 ?
C50 C73 C74 C56 -23(4) 6_565 . . . ?
C50 C73 C74 C67 125(3) 6_565 . . 6_565 ?
C50 C73 C74 C68 139(6) 6_565 . . 6_565 ?
C50 C73 C74 C75 123(3) 6_565 . . . ?
C51 C30 C31 Ti1 -79(3) . . . . ?
C51 C30 C31 Ti1 -101(3) . . . 6_565 ?
C51 C30 C31 C13 -158(3) . . . 6_565 ?
C51 C30 C31 C13 -152(2) . . . . ?
C51 C30 C31 C29 -16(6) . . . 6_565 ?
C51 C30 C31 C30 5(6) . . . 6_565 ?
C51 C30 C31 C31 -175(6) . . . 6_565 ?
C51 C30 C31 C32 -3(4) . . . . ?
C51 C30 C31 C32 -157(11) . . . 6_565 ?
C51 C32 C33 Ti1 -67(4) 6_565 . . . ?
C51 C32 C33 C10 -62(5) 6_565 . . 6_565 ?
C51 C32 C33 C11 -129(5) 6_565 . . 6_565 ?
C51 C32 C33 C14 -133(3) 6_565 . . . ?
C51 C32 C33 C27 9(5) 6_565 . . 6_565 ?
C51 C32 C33 C28 32(4) 6_565 . . 6_565 ?
C51 C32 C33 C29 101(12) 6_565 . . 6_565 ?
C51 C32 C33 C30 -116(13) 6_565 . . 6_565 ?
C51 C32 C33 C34 15(5) 6_565 . . . ?
C51 C32 C53 Ti4 -82(4) 6_565 . . 6_565 ?
C51 C32 C53 C29 -169(5) 6_565 . . 6_565 ?
C51 C32 C53 C30 1(7) 6_565 . . 6_565 ?
C51 C32 C53 C49 -159(5) 6_565 . . 6_565 ?
C51 C32 C53 C50 -148(10) 6_565 . . 6_565 ?
C51 C32 C53 C52 -8(3) 6_565 . . . ?
C51 C32 C53 C54 -166(6) 6_565 . . . ?
C51 C50 C69 Ti4 63(2) . . . . ?
C51 C50 C69 C54 159(4) . . . 6_565 ?
C51 C50 C69 C68 139(2) . . . . ?
C51 C50 C69 C70 -6(3) . . . . ?
C51 C50 C69 C71 -13(2) . . . 6_565 ?
C51 C50 C69 C72 10(9) . . . 6_565 ?
C51 C50 C69 C73 155(3) . . . 6_565 ?
C51 C50 C69 C82 50(3) . . . 6_565 ?
C51 C51 C52 Ti4 69(3) 6_565 . . 6_565 ?
C51 C51 C52 Ti4 89(3) 6_565 . . . ?
C51 C51 C52 C50 35.6(19) 6_565 . . 6_565 ?
C51 C51 C52 C52 -179.99(2) 6_565 . . 6_565 ?
C51 C51 C52 C53 10(3) 6_565 . . . ?
C51 C51 C52 C71 160(5) 6_565 . . . ?
C51 C51 C52 C71 165(4) 6_565 . . 6_565 ?
C51 C52 C53 Ti4 97(7) 6_565 . . 6_565 ?
C51 C52 C53 Ti4 75(3) . . . 6_565 ?
C51 C52 C53 C29 30(7) 6_565 . . 6_565 ?
C51 C52 C53 C29 7(4) . . . 6_565 ?
C51 C52 C53 C30 -6(3) . . . 6_565 ?
C51 C52 C53 C30 16(7) 6_565 . . 6_565 ?
C51 C52 C53 C32 -3(4) . . . . ?
C51 C52 C53 C32 20(6) 6_565 . . . ?
C51 C52 C53 C49 137(3) . . . 6_565 ?
C51 C52 C53 C49 159(9) 6_565 . . 6_565 ?
C51 C52 C53 C50 -178(9) 6_565 . . 6_565 ?
C51 C52 C53 C50 160(3) . . . 6_565 ?
C51 C52 C53 C51 -22(6) . . . 6_565 ?
C51 C52 C53 C54 177(9) 6_565 . . . ?
C51 C52 C53 C54 154(3) . . . . ?
C51 C52 C71 Ti4 -92(3) . . . 6_565 ?
C51 C52 C71 Ti4 52(7) 6_565 . . 6_565 ?
C51 C52 C71 C52 9(2) . . . 6_565 ?
C51 C52 C71 C52 153(7) 6_565 . . 6_565 ?
C51 C52 C71 C69 -8(7) 6_565 . . 6_565 ?
C51 C52 C71 C69 -152(2) . . . 6_565 ?
C51 C52 C71 C70 -122(5) . . . 6_565 ?
C51 C52 C71 C70 138(6) 6_565 . . . ?
C51 C52 C71 C70 -6(3) . . . . ?
C51 C52 C71 C70 22(10) 6_565 . . 6_565 ?
C51 C52 C71 C71 153(7) 6_565 . . 6_565 ?
C51 C52 C71 C71 9(2) . . . 6_565 ?
C51 C52 C71 C72 0(7) 6_565 . . . ?
C51 C52 C71 C72 -144(2) . . . . ?
C51 C53 C54 Ti4 -72(8) 6_565 . . 6_565 ?
C51 C53 C54 C28 -154(8) 6_565 . . 6_565 ?
C51 C53 C54 C48 -75(9) 6_565 . . 6_565 ?
C51 C53 C54 C49 -131(8) 6_565 . . 6_565 ?
C51 C53 C54 C50 12(8) 6_565 . . 6_565 ?
C51 C53 C54 C55 -140(8) 6_565 . . . ?
C51 C53 C54 C69 -2(9) 6_565 . . 6_565 ?
C51 C53 C54 C73 -11(9) 6_565 . . . ?
C52 C50 C51 Ti4 -92(4) 6_565 . . . ?
C52 C50 C51 C30 -162(5) 6_565 . . . ?
C52 C50 C51 C32 -166(4) 6_565 . . 6_565 ?
C52 C50 C51 C51 -26(2) 6_565 . . 6_565 ?
C52 C50 C51 C52 -10.3(10) 6_565 . . . ?
C52 C50 C51 C53 -178(7) 6_565 . . 6_565 ?
C52 C50 C69 Ti4 70.9(13) 6_565 . . . ?
C52 C50 C69 C54 166(3) 6_565 . . 6_565 ?
C52 C50 C69 C68 146.7(19) 6_565 . . . ?
C52 C50 C69 C70 1(2) 6_565 . . . ?
C52 C50 C69 C71 -5.0(15) 6_565 . . 6_565 ?
C52 C50 C69 C72 18(8) 6_565 . . 6_565 ?
C52 C50 C69 C73 163(3) 6_565 . . 6_565 ?
C52 C50 C69 C82 57(3) 6_565 . . 6_565 ?
C52 C51 C52 Ti4 -111(3) 6_565 . . 6_565 ?
C52 C51 C52 Ti4 -91(3) 6_565 . . . ?
C52 C51 C52 C50 -144.4(19) 6_565 . . 6_565 ?
C52 C51 C52 C51 179.991(15) 6_565 . . 6_565 ?
C52 C51 C52 C53 -170(3) 6_565 . . . ?
C52 C51 C52 C71 -15(4) 6_565 . . 6_565 ?
C52 C51 C52 C71 -20(5) 6_565 . . . ?
C52 C52 C53 Ti4 67(2) 6_565 . . 6_565 ?
C52 C52 C53 C29 -1(5) 6_565 . . 6_565 ?
C52 C52 C53 C30 -14(4) 6_565 . . 6_565 ?
C52 C52 C53 C32 -11(5) 6_565 . . . ?
C52 C52 C53 C49 128.8(16) 6_565 . . 6_565 ?
C52 C52 C53 C50 152.0(18) 6_565 . . 6_565 ?
C52 C52 C53 C51 -30(8) 6_565 . . 6_565 ?
C52 C52 C53 C54 146.1(17) 6_565 . . . ?
C52 C52 C71 Ti4 -100.8(8) 6_565 . . 6_565 ?
C52 C52 C71 C69 -161.0(13) 6_565 . . 6_565 ?
C52 C52 C71 C70 -15.1(16) 6_565 . . . ?
C52 C52 C71 C70 -131(5) 6_565 . . 6_565 ?
C52 C52 C71 C71 -0.003(11) 6_565 . . 6_565 ?
C52 C52 C71 C72 -152.9(13) 6_565 . . . ?
C52 C53 C54 Ti4 -75(3) . . . 6_565 ?
C52 C53 C54 C28 -157(3) . . . 6_565 ?
C52 C53 C54 C48 -78(4) . . . 6_565 ?
C52 C53 C54 C49 -134(5) . . . 6_565 ?
C52 C53 C54 C50 9(4) . . . 6_565 ?
C52 C53 C54 C55 -143(2) . . . . ?
C52 C53 C54 C69 -4(3) . . . 6_565 ?
C52 C53 C54 C73 -14(4) . . . . ?
C52 C71 C72 C50 -35(2) 6_565 . . 6_565 ?
C52 C71 C72 C50 -11.4(15) . . . 6_565 ?
C52 C71 C72 C68 -2(4) 6_565 . . 6_565 ?
C52 C71 C72 C68 21(4) . . . 6_565 ?
C52 C71 C72 C69 -44(5) 6_565 . . 6_565 ?
C52 C71 C72 C69 -21(4) . . . 6_565 ?
C52 C71 C72 C70 164(4) . . . 6_565 ?
C52 C71 C72 C70 140(4) 6_565 . . 6_565 ?
C52 C71 C72 C73 -9(3) . . . . ?
C52 C71 C72 C73 -32(3) 6_565 . . . ?
C52 C71 C72 C81 143.4(18) . . . 6_565 ?
C52 C71 C72 C81 120(2) 6_565 . . 6_565 ?
C52 C71 C72 C82 142(2) . . . . ?
C52 C71 C72 C82 119(2) 6_565 . . . ?
C53 C29 C30 Ti1 -98.1(16) 6_565 . . 6_565 ?
C53 C29 C30 Ti4 -59.0(15) 6_565 . . . ?
C53 C29 C30 C30 -143(3) 6_565 . . 6_565 ?
C53 C29 C30 C31 -161(4) 6_565 . . . ?
C53 C29 C30 C31 -166(4) 6_565 . . 6_565 ?
C53 C29 C30 C32 20(18) 6_565 . . 6_565 ?
C53 C29 C30 C33 -123(9) 6_565 . . 6_565 ?
C53 C29 C30 C51 -3(3) 6_565 . . . ?
C53 C30 C31 Ti1 -61(6) 6_565 . . . ?
C53 C30 C31 Ti1 -83(5) 6_565 . . 6_565 ?
C53 C30 C31 C13 -134(4) 6_565 . . . ?
C53 C30 C31 C13 -140(5) 6_565 . . 6_565 ?
C53 C30 C31 C29 2(8) 6_565 . . 6_565 ?
C53 C30 C31 C30 23(8) 6_565 . . 6_565 ?
C53 C30 C31 C31 -157(8) 6_565 . . 6_565 ?
C53 C30 C31 C32 15(6) 6_565 . . . ?
C53 C30 C31 C32 -139(13) 6_565 . . 6_565 ?
C53 C30 C51 Ti4 -76(3) 6_565 . . . ?
C53 C30 C51 C32 -1(7) 6_565 . . 6_565 ?
C53 C30 C51 C50 -10(3) 6_565 . . . ?
C53 C30 C51 C51 -166(3) 6_565 . . 6_565 ?
C53 C30 C51 C52 -153(11) 6_565 . . 6_565 ?
C53 C30 C51 C52 -162(6) 6_565 . . . ?
C53 C32 C33 Ti1 -88(3) . . . . ?
C53 C32 C33 C10 -83(5) . . . 6_565 ?
C53 C32 C33 C11 -150(5) . . . 6_565 ?
C53 C32 C33 C14 -154(3) . . . . ?
C53 C32 C33 C27 -12(5) . . . 6_565 ?
C53 C32 C33 C28 12(4) . . . 6_565 ?
C53 C32 C33 C29 81(11) . . . 6_565 ?
C53 C32 C33 C30 -136(13) . . . 6_565 ?
C53 C32 C33 C34 -6(5) . . . . ?
C53 C49 C50 Ti4 69(2) 6_565 . . . ?
C53 C49 C50 C51 12(3) 6_565 . . . ?
C53 C49 C50 C52 33(2) 6_565 . . 6_565 ?
C53 C49 C50 C54 -116(7) 6_565 . . 6_565 ?
C53 C49 C50 C69 157(3) 6_565 . . . ?
C53 C49 C50 C72 149(3) 6_565 . . 6_565 ?
C53 C49 C50 C73 164(3) 6_565 . . 6_565 ?
C53 C50 C51 Ti4 86(5) 6_565 . . . ?
C53 C50 C51 C30 16(4) 6_565 . . . ?
C53 C50 C51 C32 12(4) 6_565 . . 6_565 ?
C53 C50 C51 C51 152(6) 6_565 . . 6_565 ?
C53 C50 C51 C52 168(6) 6_565 . . . ?
C53 C50 C51 C52 178(7) 6_565 . . 6_565 ?
C53 C50 C69 Ti4 43(5) 6_565 . . . ?
C53 C50 C69 C54 138(6) 6_565 . . 6_565 ?
C53 C50 C69 C68 119(5) 6_565 . . . ?
C53 C50 C69 C70 -27(5) 6_565 . . . ?
C53 C50 C69 C71 -33(5) 6_565 . . 6_565 ?
C53 C50 C69 C72 -10(10) 6_565 . . 6_565 ?
C53 C50 C69 C73 135(6) 6_565 . . 6_565 ?
C53 C50 C69 C82 29(6) 6_565 . . 6_565 ?
C53 C51 C52 Ti4 -51(10) 6_565 . . . ?
C53 C51 C52 Ti4 -71(10) 6_565 . . 6_565 ?
C53 C51 C52 C50 -104(9) 6_565 . . 6_565 ?
C53 C51 C52 C51 -140(8) 6_565 . . 6_565 ?
C53 C51 C52 C52 40(8) 6_565 . . 6_565 ?
C53 C51 C52 C53 -130(10) 6_565 . . . ?
C53 C51 C52 C71 20(12) 6_565 . . . ?
C53 C51 C52 C71 25(11) 6_565 . . 6_565 ?
C53 C52 C71 Ti4 59(2) . . . 6_565 ?
C53 C52 C71 C52 159(2) . . . 6_565 ?
C53 C52 C71 C69 -2(3) . . . 6_565 ?
C53 C52 C71 C70 144(2) . . . . ?
C53 C52 C71 C70 28(6) . . . 6_565 ?
C53 C52 C71 C71 159(2) . . . 6_565 ?
C53 C52 C71 C72 7(3) . . . . ?
C53 C54 C55 C27 3(4) . . . 6_565 ?
C53 C54 C55 C28 -25(3) . . . 6_565 ?
C53 C54 C55 C34 -6(4) . . . . ?
C53 C54 C55 C47 128(2) . . . 6_565 ?
C53 C54 C55 C48 139(3) . . . 6_565 ?
C53 C54 C55 C49 71(15) . . . 6_565 ?
C53 C54 C55 C56 136(3) . . . . ?
C53 C54 C73 Ti4 -48(2) . . . 6_565 ?
C53 C54 C73 C48 -139(3) . . . 6_565 ?
C53 C54 C73 C49 -125(6) . . . 6_565 ?
C53 C54 C73 C50 16(2) . . . 6_565 ?
C53 C54 C73 C68 -119(6) . . . 6_565 ?
C53 C54 C73 C69 20(4) . . . 6_565 ?
C53 C54 C73 C72 12(3) . . . . ?
C53 C54 C73 C74 -136(3) . . . . ?
C54 C28 C29 Ti1 -89.6(13) 6_565 . . 6_565 ?
C54 C28 C29 C11 -151.8(19) 6_565 . . . ?
C54 C28 C29 C14 -150(3) 6_565 . . 6_565 ?
C54 C28 C29 C30 -11(3) 6_565 . . . ?
C54 C28 C29 C31 -35(4) 6_565 . . 6_565 ?
C54 C28 C29 C32 -4(4) 6_565 . . 6_565 ?
C54 C28 C29 C33 -158(6) 6_565 . . 6_565 ?
C54 C28 C29 C34 -144(4) 6_565 . . 6_565 ?
C54 C28 C29 C53 -1.4(16) 6_565 . . 6_565 ?
C54 C28 C49 Ti4 86(6) 6_565 . . . ?
C54 C28 C49 C34 157(7) 6_565 . . 6_565 ?
C54 C28 C49 C48 -177(7) 6_565 . . . ?
C54 C28 C49 C50 27(5) 6_565 . . . ?
C54 C28 C49 C53 29(6) 6_565 . . 6_565 ?
C54 C28 C49 C55 -161(9) 6_565 . . 6_565 ?
C54 C28 C49 C56 -177(7) 6_565 . . 6_565 ?
C54 C28 C49 C73 111(11) 6_565 . . 6_565 ?
C54 C48 C49 Ti4 -88(5) 6_565 . . . ?
C54 C48 C49 C28 178(6) 6_565 . . . ?
C54 C48 C49 C34 -174(6) 6_565 . . 6_565 ?
C54 C48 C49 C50 -24(4) 6_565 . . . ?
C54 C48 C49 C53 -47(4) 6_565 . . 6_565 ?
C54 C48 C49 C55 165(7) 6_565 . . 6_565 ?
C54 C48 C49 C56 177(6) 6_565 . . 6_565 ?
C54 C48 C49 C73 -15(4) 6_565 . . 6_565 ?
C54 C48 C68 C67 149(3) 6_565 . . . ?
C54 C48 C68 C69 4(2) 6_565 . . . ?
C54 C48 C68 C72 14(3) 6_565 . . 6_565 ?
C54 C48 C68 C73 -9(3) 6_565 . . 6_565 ?
C54 C48 C68 C74 -179(6) 6_565 . . 6_565 ?
C54 C48 C68 C75 160(2) 6_565 . . 6_565 ?
C54 C48 C68 C82 74(3) 6_565 . . 6_565 ?
C54 C49 C50 Ti4 -175(7) 6_565 . . . ?
C54 C49 C50 C51 128(7) 6_565 . . . ?
C54 C49 C50 C52 149(7) 6_565 . . 6_565 ?
C54 C49 C50 C53 116(7) 6_565 . . 6_565 ?
C54 C49 C50 C69 -87(6) 6_565 . . . ?
C54 C49 C50 C72 -95(7) 6_565 . . 6_565 ?
C54 C49 C50 C73 -80(6) 6_565 . . 6_565 ?
C54 C50 C51 Ti4 78(4) 6_565 . . . ?
C54 C50 C51 C30 7(5) 6_565 . . . ?
C54 C50 C51 C32 4(5) 6_565 . . 6_565 ?
C54 C50 C51 C51 144(3) 6_565 . . 6_565 ?
C54 C50 C51 C52 169(4) 6_565 . . 6_565 ?
C54 C50 C51 C52 159(4) 6_565 . . . ?
C54 C50 C51 C53 -9(6) 6_565 . . 6_565 ?
C54 C50 C69 Ti4 -95(3) 6_565 . . . ?
C54 C50 C69 C68 -20(3) 6_565 . . . ?
C54 C50 C69 C70 -165(3) 6_565 . . . ?
C54 C50 C69 C71 -171(3) 6_565 . . 6_565 ?
C54 C50 C69 C72 -148(9) 6_565 . . 6_565 ?
C54 C50 C69 C73 -4(3) 6_565 . . 6_565 ?
C54 C50 C69 C82 -109(4) 6_565 . . 6_565 ?
C54 C55 C56 C26 -156(2) . . . 6_565 ?
C54 C55 C56 C47 -142(9) . . . 6_565 ?
C54 C55 C56 C48 6(3) . . . 6_565 ?
C54 C55 C56 C49 -5(3) . . . 6_565 ?
C54 C55 C56 C57 -150(3) . . . . ?
C54 C55 C56 C74 -0.6(19) . . . . ?
C54 C69 C70 C70 13(5) 6_565 . . 6_565 ?
C54 C69 C70 C71 -13(4) 6_565 . . . ?
C54 C69 C70 C71 -25(4) 6_565 . . 6_565 ?
C54 C69 C70 C72 149(10) 6_565 . . 6_565 ?
C54 C69 C70 C81 126(3) 6_565 . . . ?
C54 C69 C70 C81 113(3) 6_565 . . 6_565 ?
C54 C69 C70 C82 136(4) 6_565 . . 6_565 ?
C54 C73 C74 C47 14(3) . . . 6_565 ?
C54 C73 C74 C48 -5(3) . . . 6_565 ?
C54 C73 C74 C56 2(3) . . . . ?
C54 C73 C74 C67 150(2) . . . 6_565 ?
C54 C73 C74 C68 165(5) . . . 6_565 ?
C54 C73 C74 C75 148(3) . . . . ?
C55 C27 C28 C29 -154(3) 6_565 . . . ?
C55 C27 C28 C32 -137(3) 6_565 . . 6_565 ?
C55 C27 C28 C33 -158(3) 6_565 . . 6_565 ?
C55 C27 C28 C34 -141(13) 6_565 . . 6_565 ?
C55 C27 C28 C49 -16(2) 6_565 . . . ?
C55 C27 C28 C54 -19(2) 6_565 . . 6_565 ?
C55 C28 C29 Ti1 -52(4) 6_565 . . 6_565 ?
C55 C28 C29 C11 -115(5) 6_565 . . . ?
C55 C28 C29 C14 -112(5) 6_565 . . 6_565 ?
C55 C28 C29 C30 27(5) 6_565 . . . ?
C55 C28 C29 C31 2(6) 6_565 . . 6_565 ?
C55 C28 C29 C32 33(6) 6_565 . . 6_565 ?
C55 C28 C29 C33 -121(8) 6_565 . . 6_565 ?
C55 C28 C29 C34 -107(6) 6_565 . . 6_565 ?
C55 C28 C29 C53 36(5) 6_565 . . 6_565 ?
C55 C28 C49 Ti4 -113(4) 6_565 . . . ?
C55 C28 C49 C34 -42(5) 6_565 . . 6_565 ?
C55 C28 C49 C48 -16(3) 6_565 . . . ?
C55 C28 C49 C50 -171(5) 6_565 . . . ?
C55 C28 C49 C53 -169(4) 6_565 . . 6_565 ?
C55 C28 C49 C54 161(9) 6_565 . . 6_565 ?
C55 C28 C49 C56 -16(3) 6_565 . . 6_565 ?
C55 C28 C49 C73 -88(8) 6_565 . . 6_565 ?
C55 C34 C35 C9 -141(3) . . . 6_565 ?
C55 C34 C35 C10 -168(4) . . . 6_565 ?
C55 C34 C35 C16 -155(3) . . . . ?
C55 C34 C35 C25 -38(6) . . . 6_565 ?
C55 C34 C35 C26 -12(4) . . . 6_565 ?
C55 C34 C35 C27 32(9) . . . 6_565 ?
C55 C34 C35 C36 -20(5) . . . . ?
C55 C47 C48 C49 14(2) 6_565 . . . ?
C55 C47 C48 C54 18(3) 6_565 . . 6_565 ?
C55 C47 C48 C56 -23(8) 6_565 . . 6_565 ?
C55 C47 C48 C68 154(3) 6_565 . . . ?
C55 C47 C48 C73 131(6) 6_565 . . 6_565 ?
C55 C47 C48 C74 170(4) 6_565 . . 6_565 ?
C55 C48 C49 Ti4 106(3) 6_565 . . . ?
C55 C48 C49 C28 12(3) 6_565 . . . ?
C55 C48 C49 C34 21(3) 6_565 . . 6_565 ?
C55 C48 C49 C50 170(4) 6_565 . . . ?
C55 C48 C49 C53 147(5) 6_565 . . 6_565 ?
C55 C48 C49 C54 -165(7) 6_565 . . 6_565 ?
C55 C48 C49 C56 11(3) 6_565 . . 6_565 ?
C55 C48 C49 C73 -180(4) 6_565 . . 6_565 ?
C55 C48 C68 C67 130(4) 6_565 . . . ?
C55 C48 C68 C69 -14(4) 6_565 . . . ?
C55 C48 C68 C72 -5(5) 6_565 . . 6_565 ?
C55 C48 C68 C73 -28(5) 6_565 . . 6_565 ?
C55 C48 C68 C74 162(6) 6_565 . . 6_565 ?
C55 C48 C68 C75 141(4) 6_565 . . 6_565 ?
C55 C48 C68 C82 55(6) 6_565 . . 6_565 ?
C55 C49 C50 Ti4 37(16) 6_565 . . . ?
C55 C49 C50 C51 -19(17) 6_565 . . . ?
C55 C49 C50 C52 2(17) 6_565 . . 6_565 ?
C55 C49 C50 C53 -32(16) 6_565 . . 6_565 ?
C55 C49 C50 C54 -148(21) 6_565 . . 6_565 ?
C55 C49 C50 C69 125(17) 6_565 . . . ?
C55 C49 C50 C72 118(16) 6_565 . . 6_565 ?
C55 C49 C50 C73 132(17) 6_565 . . 6_565 ?
C55 C54 C73 Ti4 85.5(18) . . . 6_565 ?
C55 C54 C73 C48 -6(2) . . . 6_565 ?
C55 C54 C73 C49 8(4) . . . 6_565 ?
C55 C54 C73 C50 150(4) . . . 6_565 ?
C55 C54 C73 C68 15(6) . . . 6_565 ?
C55 C54 C73 C69 153(4) . . . 6_565 ?
C55 C54 C73 C72 145(3) . . . . ?
C55 C54 C73 C74 -3(2) . . . . ?
C55 C56 C57 C25 10(6) . . . 6_565 ?
C55 C56 C57 C26 -12(5) . . . 6_565 ?
C55 C56 C57 C36 -8(5) . . . . ?
C55 C56 C57 C46 152(2) . . . 6_565 ?
C55 C56 C57 C47 170(11) . . . 6_565 ?
C55 C56 C57 C58 145(3) . . . . ?
C55 C56 C74 C47 -159(6) . . . 6_565 ?
C55 C56 C74 C48 11(4) . . . 6_565 ?
C55 C56 C74 C67 -122(3) . . . 6_565 ?
C55 C56 C74 C68 -18(6) . . . 6_565 ?
C55 C56 C74 C73 -1(3) . . . . ?
C55 C56 C74 C75 -146(3) . . . . ?
C56 C26 C27 C10 -148.0(19) 6_565 . . . ?
C56 C26 C27 C28 -9(3) 6_565 . . . ?
C56 C26 C27 C33 -64(3) 6_565 . . 6_565 ?
C56 C26 C27 C34 -28(6) 6_565 . . 6_565 ?
C56 C26 C27 C35 -171(4) 6_565 . . 6_565 ?
C56 C26 C27 C36 -170(6) 6_565 . . 6_565 ?
C56 C26 C27 C55 0.0(16) 6_565 . . 6_565 ?
C56 C26 C47 C46 159(6) 6_565 . . . ?
C56 C26 C47 C48 14(4) 6_565 . . . ?
C56 C26 C47 C55 7(4) 6_565 . . 6_565 ?
C56 C26 C47 C57 179(10) 6_565 . . 6_565 ?
C56 C26 C47 C58 163(5) 6_565 . . 6_565 ?
C56 C26 C47 C74 31(3) 6_565 . . 6_565 ?
C56 C47 C48 C49 36(9) 6_565 . . . ?
C56 C47 C48 C54 41(9) 6_565 . . 6_565 ?
C56 C47 C48 C55 23(8) 6_565 . . 6_565 ?
C56 C47 C48 C68 177(9) 6_565 . . . ?
C56 C47 C48 C73 153(11) 6_565 . . 6_565 ?
C56 C47 C48 C74 -167(10) 6_565 . . 6_565 ?
C56 C48 C49 Ti4 95(3) 6_565 . . . ?
C56 C48 C49 C28 1(4) 6_565 . . . ?
C56 C48 C49 C34 9(3) 6_565 . . 6_565 ?
C56 C48 C49 C50 159(4) 6_565 . . . ?
C56 C48 C49 C53 136(4) 6_565 . . 6_565 ?
C56 C48 C49 C54 -177(6) 6_565 . . 6_565 ?
C56 C48 C49 C55 -11(3) 6_565 . . 6_565 ?
C56 C48 C49 C73 169(4) 6_565 . . 6_565 ?
C56 C48 C68 C67 -3(6) 6_565 . . . ?
C56 C48 C68 C69 -148(5) 6_565 . . . ?
C56 C48 C68 C72 -139(5) 6_565 . . 6_565 ?
C56 C48 C68 C73 -162(7) 6_565 . . 6_565 ?
C56 C48 C68 C74 28(5) 6_565 . . 6_565 ?
C56 C48 C68 C75 7(5) 6_565 . . 6_565 ?
C56 C48 C68 C82 -79(5) 6_565 . . 6_565 ?
C56 C49 C50 Ti4 -71(3) 6_565 . . . ?
C56 C49 C50 C51 -128(3) 6_565 . . . ?
C56 C49 C50 C52 -107(3) 6_565 . . 6_565 ?
C56 C49 C50 C53 -140(3) 6_565 . . 6_565 ?
C56 C49 C50 C54 104(6) 6_565 . . 6_565 ?
C56 C49 C50 C69 17(3) 6_565 . . . ?
C56 C49 C50 C72 9(3) 6_565 . . 6_565 ?
C56 C49 C50 C73 24(3) 6_565 . . 6_565 ?
C56 C57 C58 Ti2 -102(4) . . . 6_565 ?
C56 C57 C58 Ti3 -60(4) . . . . ?
C56 C57 C58 C24 -157(4) . . . 6_565 ?
C56 C57 C58 C44 -82(5) . . . 6_565 ?
C56 C57 C58 C45 -140(8) . . . 6_565 ?
C56 C57 C58 C46 14(6) . . . 6_565 ?
C56 C57 C58 C47 9(3) . . . 6_565 ?
C56 C57 C58 C59 -146(3) . . . . ?
C56 C57 C58 C66 -3(5) . . . 6_565 ?
C56 C57 C58 C76 2(6) . . . . ?
C56 C74 C75 Ti3 56(3) . . . . ?
C56 C74 C75 C46 -9(3) . . . 6_565 ?
C56 C74 C75 C66 -1(7) . . . 6_565 ?
C56 C74 C75 C67 146(5) . . . 6_565 ?
C56 C74 C75 C68 151(5) . . . 6_565 ?
C56 C74 C75 C76 -6(4) . . . . ?
C56 C74 C75 C77 144(3) . . . . ?
C57 C25 C26 C27 -160(5) 6_565 . . . ?
C57 C25 C26 C34 -145(5) 6_565 . . 6_565 ?
C57 C25 C26 C35 -168(5) 6_565 . . 6_565 ?
C57 C25 C26 C36 147(13) 6_565 . . 6_565 ?
C57 C25 C26 C47 -10(4) 6_565 . . . ?
C57 C25 C26 C56 -23(3) 6_565 . . 6_565 ?
C57 C26 C27 C10 -132(7) 6_565 . . . ?
C57 C26 C27 C28 7(9) 6_565 . . . ?
C57 C26 C27 C33 -48(9) 6_565 . . 6_565 ?
C57 C26 C27 C34 -12(11) 6_565 . . 6_565 ?
C57 C26 C27 C35 -155(9) 6_565 . . 6_565 ?
C57 C26 C27 C36 -154(11) 6_565 . . 6_565 ?
C57 C26 C27 C55 16(8) 6_565 . . 6_565 ?
C57 C26 C47 C46 -20(6) 6_565 . . . ?
C57 C26 C47 C48 -165(8) 6_565 . . . ?
C57 C26 C47 C55 -172(7) 6_565 . . 6_565 ?
C57 C26 C47 C56 -179(10) 6_565 . . 6_565 ?
C57 C26 C47 C58 -16(6) 6_565 . . 6_565 ?
C57 C26 C47 C74 -148(9) 6_565 . . 6_565 ?
C57 C36 C37 Ti2 -46(3) . . . 6_565 ?
C57 C36 C37 C7 -89(5) . . . 6_565 ?
C57 C36 C37 C8 -137(5) . . . 6_565 ?
C57 C36 C37 C17 -146(4) . . . . ?
C57 C36 C37 C23 2(5) . . . 6_565 ?
C57 C36 C37 C24 17(4) . . . 6_565 ?
C57 C36 C37 C25 28(12) . . . 6_565 ?
C57 C36 C37 C38 2(5) . . . . ?
C57 C46 C47 C26 13(4) 6_565 . . . ?
C57 C46 C47 C48 159(6) 6_565 . . . ?
C57 C46 C47 C55 119(7) 6_565 . . 6_565 ?
C57 C46 C47 C56 158(12) 6_565 . . 6_565 ?
C57 C46 C47 C58 5(6) 6_565 . . 6_565 ?
C57 C46 C47 C74 166(6) 6_565 . . 6_565 ?
C57 C46 C66 Ti3 68(4) 6_565 . . 6_565 ?
C57 C46 C66 C58 115(8) 6_565 . . 6_565 ?
C57 C46 C66 C61 128(4) 6_565 . . 6_565 ?
C57 C46 C66 C65 126(4) 6_565 . . . ?
C57 C46 C66 C67 -22(5) 6_565 . . . ?
C57 C46 C66 C75 -37(5) 6_565 . . 6_565 ?
C57 C46 C66 C76 148(8) 6_565 . . 6_565 ?
C57 C46 C66 C77 -8(6) 6_565 . . 6_565 ?
C57 C47 C48 C49 -19(12) 6_565 . . . ?
C57 C47 C48 C54 -14(13) 6_565 . . 6_565 ?
C57 C47 C48 C55 -32(11) 6_565 . . 6_565 ?
C57 C47 C48 C56 -55(11) 6_565 . . 6_565 ?
C57 C47 C48 C68 122(10) 6_565 . . . ?
C57 C47 C48 C73 98(11) 6_565 . . 6_565 ?
C57 C47 C48 C74 138(11) 6_565 . . 6_565 ?
C57 C56 C74 C47 -10(4) . . . 6_565 ?
C57 C56 C74 C48 160(6) . . . 6_565 ?
C57 C56 C74 C67 27(5) . . . 6_565 ?
C57 C56 C74 C68 131(6) . . . 6_565 ?
C57 C56 C74 C73 148(3) . . . . ?
C57 C56 C74 C75 3(4) . . . . ?
C57 C58 C59 Ti2 63(3) . . . 6_565 ?
C57 C58 C59 Ti3 101(3) . . . . ?
C57 C58 C59 C23 6(4) . . . 6_565 ?
C57 C58 C59 C24 -19(4) . . . 6_565 ?
C57 C58 C59 C38 4(4) . . . . ?
C57 C58 C59 C44 149(4) . . . 6_565 ?
C57 C58 C59 C45 170(12) . . . 6_565 ?
C57 C58 C59 C60 150(4) . . . . ?
C57 C58 C76 Ti3 -90(3) . . . . ?
C57 C58 C76 C44 -150(4) . . . 6_565 ?
C57 C58 C76 C45 -159(7) . . . 6_565 ?
C57 C58 C76 C46 20(5) . . . 6_565 ?
C57 C58 C76 C61 -151(3) . . . . ?
C57 C58 C76 C65 -141(4) . . . 6_565 ?
C57 C58 C76 C66 -17(7) . . . 6_565 ?
C57 C58 C76 C75 -5(4) . . . . ?
C58 C24 C25 Ti2 -86.7(18) 6_565 . . . ?
C58 C24 C25 C8 -144(2) 6_565 . . . ?
C58 C24 C25 C17 -147(3) 6_565 . . 6_565 ?
C58 C24 C25 C26 0(3) 6_565 . . . ?
C58 C24 C25 C35 -44(5) 6_565 . . 6_565 ?
C58 C24 C25 C36 11(7) 6_565 . . 6_565 ?
C58 C24 C25 C37 -160(5) 6_565 . . 6_565 ?
C58 C24 C25 C38 -142(5) 6_565 . . 6_565 ?
C58 C24 C25 C57 4(2) 6_565 . . 6_565 ?
C58 C24 C45 Ti2 101(4) 6_565 . . . ?
C58 C24 C45 Ti3 94(4) 6_565 . . 6_565 ?
C58 C24 C45 C38 137(6) 6_565 . . 6_565 ?
C58 C24 C45 C44 157(6) 6_565 . . . ?
C58 C24 C45 C46 6(4) 6_565 . . . ?
C58 C24 C45 C59 173(9) 6_565 . . 6_565 ?
C58 C24 C45 C60 164(6) 6_565 . . 6_565 ?
C58 C24 C45 C61 147(8) 6_565 . . 6_565 ?
C58 C24 C45 C76 26(4) 6_565 . . 6_565 ?
C58 C44 C45 Ti2 -97(6) 6_565 . . . ?
C58 C44 C45 Ti3 -53(6) 6_565 . . 6_565 ?
C58 C44 C45 C24 -147(8) 6_565 . . . ?
C58 C44 C45 C38 -140(7) 6_565 . . 6_565 ?
C58 C44 C45 C46 7(6) 6_565 . . . ?
C58 C44 C45 C59 -157(9) 6_565 . . 6_565 ?
C58 C44 C45 C60 -167(8) 6_565 . . 6_565 ?
C58 C44 C45 C61 21(7) 6_565 . . 6_565 ?
C58 C44 C45 C76 14(5) 6_565 . . 6_565 ?
C58 C44 C65 Ti3 76.9(15) 6_565 . . 6_565 ?
C58 C44 C65 C60 173(14) 6_565 . . 6_565 ?
C58 C44 C65 C61 -124(9) 6_565 . . 6_565 ?
C58 C44 C65 C62 150(3) 6_565 . . 6_565 ?
C58 C44 C65 C64 145(3) 6_565 . . . ?
C58 C44 C65 C66 5(2) 6_565 . . . ?
C58 C44 C65 C76 -6.4(19) 6_565 . . 6_565 ?
C58 C44 C65 C78 114(3) 6_565 . . 6_565 ?
C58 C45 C46 Ti3 122(9) 6_565 . . 6_565 ?
C58 C45 C46 C47 24(8) 6_565 . . . ?
C58 C45 C46 C57 16(8) 6_565 . . 6_565 ?
C58 C45 C46 C66 169(9) 6_565 . . . ?
C58 C45 C46 C75 155(10) 6_565 . . 6_565 ?
C58 C45 C46 C76 -179(11) 6_565 . . 6_565 ?
C58 C46 C47 C26 8(5) 6_565 . . . ?
C58 C46 C47 C48 154(4) 6_565 . . . ?
C58 C46 C47 C55 114(5) 6_565 . . 6_565 ?
C58 C46 C47 C56 153(9) 6_565 . . 6_565 ?
C58 C46 C47 C57 -5(6) 6_565 . . 6_565 ?
C58 C46 C47 C74 162(4) 6_565 . . 6_565 ?
C58 C46 C66 Ti3 -47(6) 6_565 . . 6_565 ?
C58 C46 C66 C61 13(6) 6_565 . . 6_565 ?
C58 C46 C66 C65 11(6) 6_565 . . . ?
C58 C46 C66 C67 -137(6) 6_565 . . . ?
C58 C46 C66 C75 -152(7) 6_565 . . 6_565 ?
C58 C46 C66 C76 33(7) 6_565 . . 6_565 ?
C58 C46 C66 C77 -123(6) 6_565 . . 6_565 ?
C58 C47 C48 C49 -125(3) 6_565 . . . ?
C58 C47 C48 C54 -120(3) 6_565 . . 6_565 ?
C58 C47 C48 C55 -138(3) 6_565 . . 6_565 ?
C58 C47 C48 C56 -161(10) 6_565 . . 6_565 ?
C58 C47 C48 C68 16(4) 6_565 . . . ?
C58 C47 C48 C73 -7(7) 6_565 . . 6_565 ?
C58 C47 C48 C74 32(5) 6_565 . . 6_565 ?
C58 C59 C60 Ti2 -95.0(15) . . . 6_565 ?
C58 C59 C60 Ti3 -53.8(13) . . . . ?
C58 C59 C60 C22 -150(2) . . . 6_565 ?
C58 C59 C60 C41 -134(2) . . . . ?
C58 C59 C60 C43 -131(3) . . . 6_565 ?
C58 C59 C60 C44 -1(5) . . . 6_565 ?
C58 C59 C60 C45 8(4) . . . 6_565 ?
C58 C59 C60 C61 2.0(16) . . . . ?
C58 C59 C60 C65 -4(2) . . . 6_565 ?
C58 C66 C67 Ti3 71(3) 6_565 . . 6_565 ?
C58 C66 C67 C68 -23(5) 6_565 . . . ?
C58 C66 C67 C74 -28(4) 6_565 . . 6_565 ?
C58 C66 C67 C75 -50(8) 6_565 . . 6_565 ?
C58 C66 C67 C77 147(5) 6_565 . . 6_565 ?
C58 C66 C67 C80 134(3) 6_565 . . . ?
C58 C66 C67 C82 111(5) 6_565 . . 6_565 ?
C59 Ti2 Ti5 Ti2 119(4) 6_565 . . 6_565 ?
C59 Ti2 Ti5 Ti5 119(4) 6_565 . . 6_565 ?
C59 Ti2 Ti5 C7 -49(5) 6_565 . . . ?
C59 Ti2 Ti5 C19 -34(6) 6_565 . . 6_565 ?
C59 Ti2 Ti5 C20 -10(8) 6_565 . . . ?
C59 Ti2 Ti5 C21 23(6) 6_565 . . . ?
C59 Ti2 Ti5 C22 19(4) 6_565 . . . ?
C59 Ti2 Ti5 C39 -12(5) 6_565 . . 6_565 ?
C59 Ti2 Ti5 C40 27(5) 6_565 . . 6_565 ?
C59 Ti2 Ti5 C84 164(4) 6_565 . . . ?
C59 Ti2 Ti5 C85 -154(4) 6_565 . . . ?
C59 Ti2 C85 Ti1 11(7) 6_565 . . 6_565 ?
C59 Ti2 C85 Ti1 -159.8(16) 6_565 . . . ?
C59 Ti2 C85 Ti4 -62(2) 6_565 . . . ?
C59 Ti2 C85 Ti5 158(3) 6_565 . . . ?
C59 Ti2 C85 Ti5 -179.0(18) 6_565 . . 6_565 ?
C59 Ti2 C85 C83 -61.0(19) 6_565 . . 6_565 ?
C59 Ti2 C85 C84 -117.7(15) 6_565 . . . ?
C59 Ti2 C85 C85 -162.0(11) 6_565 . . 6_565 ?
C59 C23 C24 Ti2 -71(3) 6_565 . . . ?
C59 C23 C24 C25 -149(4) 6_565 . . . ?
C59 C23 C24 C37 -154(4) 6_565 . . 6_565 ?
C59 C23 C24 C38 -122(12) 6_565 . . 6_565 ?
C59 C23 C24 C45 -9(3) 6_565 . . . ?
C59 C23 C24 C58 -29(2) 6_565 . . 6_565 ?
C59 C24 C25 Ti2 -55(5) 6_565 . . . ?
C59 C24 C25 C8 -112(5) 6_565 . . . ?
C59 C24 C25 C17 -115(5) 6_565 . . 6_565 ?
C59 C24 C25 C26 32(5) 6_565 . . . ?
C59 C24 C25 C35 -12(7) 6_565 . . 6_565 ?
C59 C24 C25 C36 43(8) 6_565 . . 6_565 ?
C59 C24 C25 C37 -128(7) 6_565 . . 6_565 ?
C59 C24 C25 C38 -110(7) 6_565 . . 6_565 ?
C59 C24 C25 C57 36(5) 6_565 . . 6_565 ?
C59 C24 C45 Ti2 -72(5) 6_565 . . . ?
C59 C24 C45 Ti3 -79(5) 6_565 . . 6_565 ?
C59 C24 C45 C38 -36(6) 6_565 . . 6_565 ?
C59 C24 C45 C44 -16(5) 6_565 . . . ?
C59 C24 C45 C46 -167(6) 6_565 . . . ?
C59 C24 C45 C58 -173(9) 6_565 . . 6_565 ?
C59 C24 C45 C60 -9(4) 6_565 . . 6_565 ?
C59 C24 C45 C61 -26(5) 6_565 . . 6_565 ?
C59 C24 C45 C76 -147(10) 6_565 . . 6_565 ?
C59 C38 C39 Ti2 -73(3) . . . 6_565 ?
C59 C38 C39 Ti5 -86(3) . . . 6_565 ?
C59 C38 C39 C7 -163(4) . . . 6_565 ?
C59 C38 C39 C19 -153(3) . . . . ?
C59 C38 C39 C21 -53(5) . . . 6_565 ?
C59 C38 C39 C22 -8(4) . . . 6_565 ?
C59 C38 C39 C23 83(6) . . . 6_565 ?
C59 C38 C39 C40 -20(4) . . . . ?
C59 C44 C45 Ti2 60(4) 6_565 . . . ?
C59 C44 C45 Ti3 105(4) 6_565 . . 6_565 ?
C59 C44 C45 C24 10(3) 6_565 . . . ?
C59 C44 C45 C38 18(3) 6_565 . . 6_565 ?
C59 C44 C45 C46 164(5) 6_565 . . . ?
C59 C44 C45 C58 157(9) 6_565 . . 6_565 ?
C59 C44 C45 C60 -9(5) 6_565 . . 6_565 ?
C59 C44 C45 C61 178(6) 6_565 . . 6_565 ?
C59 C44 C45 C76 172(5) 6_565 . . 6_565 ?
C59 C44 C65 Ti3 73(3) 6_565 . . 6_565 ?
C59 C44 C65 C60 168(16) 6_565 . . 6_565 ?
C59 C44 C65 C61 -128(11) 6_565 . . 6_565 ?
C59 C44 C65 C62 146(4) 6_565 . . 6_565 ?
C59 C44 C65 C64 141(4) 6_565 . . . ?
C59 C44 C65 C66 0(4) 6_565 . . . ?
C59 C44 C65 C76 -11(4) 6_565 . . 6_565 ?
C59 C44 C65 C78 110(4) 6_565 . . 6_565 ?
C59 C45 C46 Ti3 82(12) 6_565 . . 6_565 ?
C59 C45 C46 C47 -15(12) 6_565 . . . ?
C59 C45 C46 C57 -23(12) 6_565 . . 6_565 ?
C59 C45 C46 C58 -40(9) 6_565 . . 6_565 ?
C59 C45 C46 C66 130(12) 6_565 . . . ?
C59 C45 C46 C75 116(12) 6_565 . . 6_565 ?
C59 C45 C46 C76 142(13) 6_565 . . 6_565 ?
C59 C58 C76 Ti3 62.4(16) . . . . ?
C59 C58 C76 C44 2(2) . . . 6_565 ?
C59 C58 C76 C45 -7(3) . . . 6_565 ?
C59 C58 C76 C46 172(6) . . . 6_565 ?
C59 C58 C76 C61 1(2) . . . . ?
C59 C58 C76 C65 11(4) . . . 6_565 ?
C59 C58 C76 C66 135(7) . . . 6_565 ?
C59 C58 C76 C75 147(3) . . . . ?
C59 C60 C61 Ti3 -75.0(15) . . . . ?
C59 C60 C61 C44 -9(14) . . . 6_565 ?
C59 C60 C61 C45 3(2) . . . 6_565 ?
C59 C60 C61 C62 -141(2) . . . . ?
C59 C60 C61 C64 -138(2) . . . 6_565 ?
C59 C60 C61 C65 -82(9) . . . 6_565 ?
C59 C60 C61 C66 -16(3) . . . 6_565 ?
C59 C60 C61 C76 -1(2) . . . . ?
C60 Ti3 Ti6 Ti3 65(3) . . . 6_565 ?
C60 Ti3 Ti6 C62 -15(3) . . . 6_565 ?
C60 Ti3 Ti6 C62 -44.9(15) . . . . ?
C60 Ti3 Ti6 C63 -15(2) . . . . ?
C60 Ti3 Ti6 C64 -49.5(17) . . . 6_565 ?
C60 Ti3 Ti6 C64 -25(3) . . . . ?
C60 Ti3 Ti6 C78 -58(3) . . . 6_565 ?
C60 Ti3 Ti6 C78 -76.9(17) . . . . ?
C60 Ti3 Ti6 C79 -76.1(19) . . . 6_565 ?
C60 Ti3 Ti6 C79 -68(3) . . . . ?
C60 Ti3 Ti6 C84 124.1(13) . . . . ?
C60 C22 C23 Ti2 -73.8(12) 6_565 . . . ?
C60 C22 C23 Ti5 -98.9(19) 6_565 . . . ?
C60 C22 C23 C7 -141.5(15) 6_565 . . . ?
C60 C22 C23 C19 -154.2(19) 6_565 . . 6_565 ?
C60 C22 C23 C24 -15(2) 6_565 . . . ?
C60 C22 C23 C37 -79(3) 6_565 . . 6_565 ?
C60 C22 C23 C38 -40(5) 6_565 . . 6_565 ?
C60 C22 C23 C39 -168(5) 6_565 . . 6_565 ?
C60 C22 C23 C40 -159(10) 6_565 . . 6_565 ?
C60 C22 C23 C59 -6.4(15) 6_565 . . 6_565 ?
C60 C22 C43 Ti2 78(4) 6_565 . . . ?
C60 C22 C43 Ti3 80(4) 6_565 . . 6_565 ?
C60 C22 C43 C40 179(6) 6_565 . . 6_565 ?
C60 C22 C43 C41 -173(14) 6_565 . . 6_565 ?
C60 C22 C43 C42 172(7) 6_565 . . . ?
C60 C22 C43 C42 171(7) 6_565 . . 6_565 ?
C60 C22 C43 C44 15(3) 6_565 . . . ?
C60 C41 C42 Ti3 -84(3) . . . 6_565 ?
C60 C41 C42 Ti3 -51(3) . . . . ?
C60 C41 C42 C41 -163.6(13) . . . 6_565 ?
C60 C41 C42 C42 16.3(13) . . . 6_565 ?
C60 C41 C42 C43 -157(4) . . . . ?
C60 C41 C42 C43 -4(10) . . . 6_565 ?
C60 C41 C42 C63 -3(4) . . . . ?
C60 C43 C44 Ti2 103(7) 6_565 . . . ?
C60 C43 C44 Ti3 147(7) 6_565 . . 6_565 ?
C60 C43 C44 C41 -169(60) 6_565 . . 6_565 ?
C60 C43 C44 C45 62(7) 6_565 . . . ?
C60 C43 C44 C58 77(7) 6_565 . . 6_565 ?
C60 C43 C44 C59 52(6) 6_565 . . 6_565 ?
C60 C43 C44 C61 -145(11) 6_565 . . 6_565 ?
C60 C43 C44 C65 -157(8) 6_565 . . . ?
C60 C43 C44 C76 139(9) 6_565 . . 6_565 ?
C60 C44 C45 Ti2 69(5) 6_565 . . . ?
C60 C44 C45 Ti3 114(6) 6_565 . . 6_565 ?
C60 C44 C45 C24 19(6) 6_565 . . . ?
C60 C44 C45 C38 27(5) 6_565 . . 6_565 ?
C60 C44 C45 C46 173(6) 6_565 . . . ?
C60 C44 C45 C58 167(8) 6_565 . . 6_565 ?
C60 C44 C45 C59 9(5) 6_565 . . 6_565 ?
C60 C44 C45 C61 -173(9) 6_565 . . 6_565 ?
C60 C44 C45 C76 -179(6) 6_565 . . 6_565 ?
C60 C44 C65 Ti3 -96(13) 6_565 . . 6_565 ?
C60 C44 C65 C61 63(12) 6_565 . . 6_565 ?
C60 C44 C65 C62 -23(13) 6_565 . . 6_565 ?
C60 C44 C65 C64 -27(13) 6_565 . . . ?
C60 C44 C65 C66 -168(13) 6_565 . . . ?
C60 C44 C65 C76 -179(14) 6_565 . . 6_565 ?
C60 C44 C65 C78 -58(14) 6_565 . . 6_565 ?
C60 C45 C46 Ti3 -45(2) 6_565 . . 6_565 ?
C60 C45 C46 C47 -142(3) 6_565 . . . ?
C60 C45 C46 C57 -150(3) 6_565 . . 6_565 ?
C60 C45 C46 C58 -166(10) 6_565 . . 6_565 ?
C60 C45 C46 C66 3(3) 6_565 . . . ?
C60 C45 C46 C75 -11(4) 6_565 . . 6_565 ?
C60 C45 C46 C76 15(3) 6_565 . . 6_565 ?
C60 C61 C62 Ti3 72.1(18) . . . . ?
C60 C61 C62 Ti6 72(2) . . . . ?
C60 C61 C62 C63 -5(3) . . . . ?
C60 C61 C62 C64 151(19) . . . 6_565 ?
C60 C61 C62 C65 158(8) . . . 6_565 ?
C60 C61 C62 C78 145(2) . . . . ?
C60 C61 C62 C79 137(3) . . . 6_565 ?
C60 C61 C76 Ti3 -78.4(16) . . . . ?
C60 C61 C76 C44 -2(3) . . . 6_565 ?
C60 C61 C76 C45 4(2) . . . 6_565 ?
C60 C61 C76 C46 -7(5) . . . 6_565 ?
C60 C61 C76 C58 0(3) . . . . ?
C60 C61 C76 C65 -158(7) . . . 6_565 ?
C60 C61 C76 C66 -152(5) . . . 6_565 ?
C60 C61 C76 C75 -144(3) . . . . ?
C60 C65 C66 Ti3 65.8(18) 6_565 . . 6_565 ?
C60 C65 C66 C46 -10(3) 6_565 . . . ?
C60 C65 C66 C58 -6(2) 6_565 . . 6_565 ?
C60 C65 C66 C61 -16(5) 6_565 . . 6_565 ?
C60 C65 C66 C67 139(3) 6_565 . . . ?
C60 C65 C66 C75 138(7) 6_565 . . 6_565 ?
C60 C65 C66 C76 -24(5) 6_565 . . 6_565 ?
C60 C65 C66 C77 147(2) 6_565 . . 6_565 ?
C61 Ti3 Ti6 Ti3 109(2) . . . 6_565 ?
C61 Ti3 Ti6 C62 29(2) . . . 6_565 ?
C61 Ti3 Ti6 C62 -0.7(11) . . . . ?
C61 Ti3 Ti6 C63 28.9(15) . . . . ?
C61 Ti3 Ti6 C64 19(3) . . . . ?
C61 Ti3 Ti6 C64 -5.3(13) . . . 6_565 ?
C61 Ti3 Ti6 C78 -32.7(14) . . . . ?
C61 Ti3 Ti6 C78 -14(3) . . . 6_565 ?
C61 Ti3 Ti6 C79 -31.9(17) . . . 6_565 ?
C61 Ti3 Ti6 C79 -24(2) . . . . ?
C61 Ti3 Ti6 C84 168.3(9) . . . . ?
C61 C44 C45 Ti2 -118(4) 6_565 . . . ?
C61 C44 C45 Ti3 -73(4) 6_565 . . 6_565 ?
C61 C44 C45 C24 -168(4) 6_565 . . . ?
C61 C44 C45 C38 -161(4) 6_565 . . 6_565 ?
C61 C44 C45 C46 -14(4) 6_565 . . . ?
C61 C44 C45 C58 -21(7) 6_565 . . 6_565 ?
C61 C44 C45 C59 -178(6) 6_565 . . 6_565 ?
C61 C44 C45 C60 173(9) 6_565 . . 6_565 ?
C61 C44 C45 C76 -6(3) 6_565 . . 6_565 ?
C61 C44 C65 Ti3 -159(9) 6_565 . . 6_565 ?
C61 C44 C65 C60 -63(12) 6_565 . . 6_565 ?
C61 C44 C65 C62 -86(9) 6_565 . . 6_565 ?
C61 C44 C65 C64 -90(8) 6_565 . . . ?
C61 C44 C65 C66 129(9) 6_565 . . . ?
C61 C44 C65 C76 118(9) 6_565 . . 6_565 ?
C61 C44 C65 C78 -121(9) 6_565 . . 6_565 ?
C61 C45 C46 Ti3 -53.7(11) 6_565 . . 6_565 ?
C61 C45 C46 C47 -151(3) 6_565 . . . ?
C61 C45 C46 C57 -159(3) 6_565 . . 6_565 ?
C61 C45 C46 C58 -175(10) 6_565 . . 6_565 ?
C61 C45 C46 C66 -6(2) 6_565 . . . ?
C61 C45 C46 C75 -20(3) 6_565 . . 6_565 ?
C61 C45 C46 C76 6(2) 6_565 . . 6_565 ?
C61 C62 C63 Ti3 64(2) . . . . ?
C61 C62 C63 Ti3 94(2) . . . 6_565 ?
C61 C62 C63 Ti6 94(3) . . . . ?
C61 C62 C63 C42 12(3) . . . . ?
C61 C62 C63 C42 8(3) . . . 6_565 ?
C61 C62 C63 C62 152.0(17) . . . 6_565 ?
C61 C62 C63 C64 169(10) . . . 6_565 ?
C61 C62 C63 C64 156(3) . . . . ?
C61 C62 C78 Ti3 -62(2) . . . . ?
C61 C62 C78 Ti6 -94(2) . . . . ?
C61 C62 C78 C64 174(16) . . . 6_565 ?
C61 C62 C78 C65 5(3) . . . 6_565 ?
C61 C62 C78 C77 -8(4) . . . . ?
C61 C62 C78 C78 -153(2) . . . 6_565 ?
C61 C62 C78 C79 -159(7) . . . 6_565 ?
C61 C62 C78 C79 -155(3) . . . . ?
C61 C62 C78 C80 -31(5) . . . 6_565 ?
C61 C64 C65 Ti3 83(7) 6_565 . . 6_565 ?
C61 C64 C65 C44 19(7) 6_565 . . . ?
C61 C64 C65 C60 15(6) 6_565 . . 6_565 ?
C61 C64 C65 C62 -4(13) 6_565 . . 6_565 ?
C61 C64 C65 C66 155(9) 6_565 . . . ?
C61 C64 C65 C76 139(12) 6_565 . . 6_565 ?
C61 C64 C65 C78 167(8) 6_565 . . 6_565 ?
C61 C64 C79 Ti3 51(3) 6_565 . . 6_565 ?
C61 C64 C79 Ti6 77(3) 6_565 . . . ?
C61 C64 C79 C62 18(16) 6_565 . . 6_565 ?
C61 C64 C79 C64 145(2) 6_565 . . 6_565 ?
C61 C64 C79 C77 -11(3) 6_565 . . 6_565 ?
C61 C64 C79 C78 143(3) 6_565 . . . ?
C61 C64 C79 C78 -27(7) 6_565 . . 6_565 ?
C61 C64 C79 C79 145(2) 6_565 . . 6_565 ?
C61 C64 C79 C80 115(3) 6_565 . . 6_565 ?
C61 C64 C79 C80 -5(4) 6_565 . . . ?
C61 C65 C66 Ti3 82(7) 6_565 . . 6_565 ?
C61 C65 C66 C46 7(7) 6_565 . . . ?
C61 C65 C66 C58 10(6) 6_565 . . 6_565 ?
C61 C65 C66 C67 156(7) 6_565 . . . ?
C61 C65 C66 C75 155(11) 6_565 . . 6_565 ?
C61 C65 C66 C76 -8(6) 6_565 . . 6_565 ?
C61 C65 C66 C77 163(7) 6_565 . . 6_565 ?
C61 C66 C67 Ti3 -48(3) 6_565 . . 6_565 ?
C61 C66 C67 C68 -143(3) 6_565 . . . ?
C61 C66 C67 C74 -147(4) 6_565 . . 6_565 ?
C61 C66 C67 C75 -170(9) 6_565 . . 6_565 ?
C61 C66 C67 C77 28(7) 6_565 . . 6_565 ?
C61 C66 C67 C80 15(5) 6_565 . . . ?
C61 C66 C67 C82 -8(9) 6_565 . . 6_565 ?
C62 Ti3 Ti6 Ti3 109(2) . . . 6_565 ?
C62 Ti3 Ti6 C62 30.1(15) . . . 6_565 ?
C62 Ti3 Ti6 C63 29.6(7) . . . . ?
C62 Ti3 Ti6 C64 19.9(16) . . . . ?
C62 Ti3 Ti6 C64 -4.6(6) . . . 6_565 ?
C62 Ti3 Ti6 C78 -32.0(6) . . . . ?
C62 Ti3 Ti6 C78 -13.5(19) . . . 6_565 ?
C62 Ti3 Ti6 C79 -31.1(9) . . . 6_565 ?
C62 Ti3 Ti6 C79 -23.5(15) . . . . ?
C62 Ti3 Ti6 C84 169.0(9) . . . . ?
C62 C61 C76 Ti3 62.4(18) . . . . ?
C62 C61 C76 C44 139(5) . . . 6_565 ?
C62 C61 C76 C45 145(3) . . . 6_565 ?
C62 C61 C76 C46 134(5) . . . 6_565 ?
C62 C61 C76 C58 141(3) . . . . ?
C62 C61 C76 C65 -18(5) . . . 6_565 ?
C62 C61 C76 C66 -11(5) . . . 6_565 ?
C62 C61 C76 C75 -3(3) . . . . ?
C62 C63 C64 Ti3 -98.4(14) . . . 6_565 ?
C62 C63 C64 Ti3 66(8) 6_565 . . 6_565 ?
C62 C63 C64 Ti6 -64.2(13) . . . . ?
C62 C63 C64 Ti6 101(8) 6_565 . . . ?
C62 C63 C64 C61 -157(2) . . . 6_565 ?
C62 C63 C64 C61 8(7) 6_565 . . 6_565 ?
C62 C63 C64 C62 -165(9) . . . 6_565 ?
C62 C63 C64 C64 168(7) 6_565 . . 6_565 ?
C62 C63 C64 C64 3.2(19) . . . 6_565 ?
C62 C63 C64 C65 -153(3) . . . . ?
C62 C63 C64 C65 12(7) 6_565 . . . ?
C62 C63 C64 C78 -10(3) . . . 6_565 ?
C62 C63 C64 C78 155(12) 6_565 . . 6_565 ?
C62 C63 C64 C79 161(10) 6_565 . . . ?
C62 C63 C64 C79 -3.8(18) . . . . ?
C62 C63 C64 C79 163(9) 6_565 . . 6_565 ?
C62 C63 C64 C79 -1.6(13) . . . 6_565 ?
C62 C64 C65 Ti3 87(13) 6_565 . . 6_565 ?
C62 C64 C65 C44 23(13) 6_565 . . . ?
C62 C64 C65 C60 19(12) 6_565 . . 6_565 ?
C62 C64 C65 C61 4(13) 6_565 . . 6_565 ?
C62 C64 C65 C66 159(13) 6_565 . . . ?
C62 C64 C65 C76 143(14) 6_565 . . 6_565 ?
C62 C64 C65 C78 171(15) 6_565 . . 6_565 ?
C62 C64 C79 Ti3 33(18) 6_565 . . 6_565 ?
C62 C64 C79 Ti6 58(18) 6_565 . . . ?
C62 C64 C79 C64 127(18) 6_565 . . 6_565 ?
C62 C64 C79 C77 -29(18) 6_565 . . 6_565 ?
C62 C64 C79 C78 125(19) 6_565 . . . ?
C62 C64 C79 C78 -45(17) 6_565 . . 6_565 ?
C62 C64 C79 C79 127(18) 6_565 . . 6_565 ?
C62 C64 C79 C80 96(18) 6_565 . . 6_565 ?
C62 C64 C79 C80 -23(19) 6_565 . . . ?
C62 C65 C66 Ti3 -68(3) 6_565 . . 6_565 ?
C62 C65 C66 C46 -143(4) 6_565 . . . ?
C62 C65 C66 C58 -140(4) 6_565 . . 6_565 ?
C62 C65 C66 C61 -150(10) 6_565 . . 6_565 ?
C62 C65 C66 C67 6(5) 6_565 . . . ?
C62 C65 C66 C75 5(8) 6_565 . . 6_565 ?
C62 C65 C66 C76 -157(7) 6_565 . . 6_565 ?
C62 C65 C66 C77 14(4) 6_565 . . 6_565 ?
C62 C78 C79 Ti3 55(2) . . . 6_565 ?
C62 C78 C79 Ti6 65.5(19) . . . . ?
C62 C78 C79 C62 3(3) . . . 6_565 ?
C62 C78 C79 C64 -5(2) . . . 6_565 ?
C62 C78 C79 C64 -1(3) . . . . ?
C62 C78 C79 C77 129(3) . . . 6_565 ?
C62 C78 C79 C78 17(18) . . . 6_565 ?
C62 C78 C79 C79 -163(18) . . . 6_565 ?
C62 C78 C79 C80 146(2) . . . . ?
C62 C78 C79 C80 155(3) . . . 6_565 ?
C62 C79 C80 Ti6 70(2) 6_565 . . . ?
C62 C79 C80 C67 1(4) 6_565 . . . ?
C62 C79 C80 C77 -15(7) 6_565 . . 6_565 ?
C62 C79 C80 C78 -19(4) 6_565 . . 6_565 ?
C62 C79 C80 C79 147(3) 6_565 . . 6_565 ?
C62 C79 C80 C81 146(3) 6_565 . . . ?
C62 C79 C80 C81 146(2) 6_565 . . 6_565 ?
C62 C79 C80 C82 134(6) 6_565 . . 6_565 ?
C63 C42 C43 Ti2 -92.2(16) . . . . ?
C63 C42 C43 Ti3 -49.8(19) . . . 6_565 ?
C63 C42 C43 C22 -158(3) . . . . ?
C63 C42 C43 C40 -160.9(18) . . . 6_565 ?
C63 C42 C43 C41 -177(12) . . . 6_565 ?
C63 C42 C43 C42 -146(5) . . . 6_565 ?
C63 C42 C43 C44 -1(4) . . . . ?
C63 C42 C43 C60 11(7) . . . 6_565 ?
C63 C62 C78 Ti3 91.7(18) . . . . ?
C63 C62 C78 Ti6 60.2(16) . . . . ?
C63 C62 C78 C64 -32(14) . . . 6_565 ?
C63 C62 C78 C65 159(4) . . . 6_565 ?
C63 C62 C78 C77 146(3) . . . . ?
C63 C62 C78 C78 0.6(17) . . . 6_565 ?
C63 C62 C78 C79 -1(3) . . . . ?
C63 C62 C78 C79 -5(7) . . . 6_565 ?
C63 C62 C78 C80 123(4) . . . 6_565 ?
C63 C64 C65 Ti3 68(2) . . . 6_565 ?
C63 C64 C65 C44 4(3) . . . . ?
C63 C64 C65 C60 0(3) . . . 6_565 ?
C63 C64 C65 C61 -15(8) . . . 6_565 ?
C63 C64 C65 C62 -19(11) . . . 6_565 ?
C63 C64 C65 C66 140(2) . . . . ?
C63 C64 C65 C76 124(5) . . . 6_565 ?
C63 C64 C65 C78 152(4) . . . 6_565 ?
C63 C64 C79 Ti3 -89.1(18) . . . 6_565 ?
C63 C64 C79 Ti6 -63.3(16) . . . . ?
C63 C64 C79 C62 -122(20) . . . 6_565 ?
C63 C64 C79 C64 5(2) . . . 6_565 ?
C63 C64 C79 C77 -150(2) . . . 6_565 ?
C63 C64 C79 C78 3(3) . . . . ?
C63 C64 C79 C78 -167(7) . . . 6_565 ?
C63 C64 C79 C79 5(2) . . . 6_565 ?
C63 C64 C79 C80 -145(3) . . . . ?
C63 C64 C79 C80 -25(4) . . . 6_565 ?
C64 Ti3 Ti6 Ti3 114(2) 6_565 . . 6_565 ?
C64 Ti3 Ti6 C62 34.7(15) 6_565 . . 6_565 ?
C64 Ti3 Ti6 C62 4.6(6) 6_565 . . . ?
C64 Ti3 Ti6 C63 34.2(6) 6_565 . . . ?
C64 Ti3 Ti6 C64 24.5(14) 6_565 . . . ?
C64 Ti3 Ti6 C78 -27.3(6) 6_565 . . . ?
C64 Ti3 Ti6 C78 -8.8(18) 6_565 . . 6_565 ?
C64 Ti3 Ti6 C79 -26.5(7) 6_565 . . 6_565 ?
C64 Ti3 Ti6 C79 -18.9(12) 6_565 . . . ?
C64 Ti3 Ti6 C84 173.7(11) 6_565 . . . ?
C64 C61 C62 Ti3 -79(20) 6_565 . . . ?
C64 C61 C62 Ti6 -80(20) 6_565 . . . ?
C64 C61 C62 C63 -156(22) 6_565 . . . ?
C64 C61 C62 C65 6(19) 6_565 . . 6_565 ?
C64 C61 C62 C78 -6(19) 6_565 . . . ?
C64 C61 C62 C79 -14(17) 6_565 . . 6_565 ?
C64 C61 C76 Ti3 64.0(16) 6_565 . . . ?
C64 C61 C76 C44 141(5) 6_565 . . 6_565 ?
C64 C61 C76 C45 146(3) 6_565 . . 6_565 ?
C64 C61 C76 C46 135(5) 6_565 . . 6_565 ?
C64 C61 C76 C58 143(2) 6_565 . . . ?
C64 C61 C76 C65 -16(5) 6_565 . . 6_565 ?
C64 C61 C76 C66 -9(5) 6_565 . . 6_565 ?
C64 C61 C76 C75 -2(3) 6_565 . . . ?
C64 C62 C63 Ti3 -105(8) 6_565 . . . ?
C64 C62 C63 Ti3 -75(8) 6_565 . . 6_565 ?
C64 C62 C63 Ti6 -75(8) 6_565 . . . ?
C64 C62 C63 C42 -161(8) 6_565 . . 6_565 ?
C64 C62 C63 C42 -158(8) 6_565 . . . ?
C64 C62 C63 C62 -17(10) 6_565 . . 6_565 ?
C64 C62 C63 C64 -13(8) 6_565 . . . ?
C64 C62 C78 Ti3 123(15) 6_565 . . . ?
C64 C62 C78 Ti6 92(15) 6_565 . . . ?
C64 C62 C78 C65 -170(17) 6_565 . . 6_565 ?
C64 C62 C78 C77 178(15) 6_565 . . . ?
C64 C62 C78 C78 32(15) 6_565 . . 6_565 ?
C64 C62 C78 C79 26(14) 6_565 . . 6_565 ?
C64 C62 C78 C79 30(14) 6_565 . . . ?
C64 C62 C78 C80 155(16) 6_565 . . 6_565 ?
C64 C63 C64 Ti3 -101.6(12) 6_565 . . 6_565 ?
C64 C63 C64 Ti6 -67.4(15) 6_565 . . . ?
C64 C63 C64 C61 -160.4(12) 6_565 . . 6_565 ?
C64 C63 C64 C62 -168(7) 6_565 . . 6_565 ?
C64 C63 C64 C65 -156.0(16) 6_565 . . . ?
C64 C63 C64 C78 -13(5) 6_565 . . 6_565 ?
C64 C63 C64 C79 -7(3) 6_565 . . . ?
C64 C63 C64 C79 -4.8(19) 6_565 . . 6_565 ?
C64 C64 C65 Ti3 26(2) 6_565 . . 6_565 ?
C64 C64 C65 C44 -38(4) 6_565 . . . ?
C64 C64 C65 C60 -42(4) 6_565 . . 6_565 ?
C64 C64 C65 C61 -57(9) 6_565 . . 6_565 ?
C64 C64 C65 C62 -61(12) 6_565 . . 6_565 ?
C64 C64 C65 C66 98(2) 6_565 . . . ?
C64 C64 C65 C76 82(5) 6_565 . . 6_565 ?
C64 C64 C65 C78 110(4) 6_565 . . 6_565 ?
C64 C64 C79 Ti3 -94.4(6) 6_565 . . 6_565 ?
C64 C64 C79 Ti6 -68.6(7) 6_565 . . . ?
C64 C64 C79 C62 -127(18) 6_565 . . 6_565 ?
C64 C64 C79 C77 -155.8(19) 6_565 . . 6_565 ?
C64 C64 C79 C78 -2(2) 6_565 . . . ?
C64 C64 C79 C78 -172(7) 6_565 . . 6_565 ?
C64 C64 C79 C79 -0.002(5) 6_565 . . 6_565 ?
C64 C64 C79 C80 -31(3) 6_565 . . 6_565 ?
C64 C64 C79 C80 -150(3) 6_565 . . . ?
C64 C65 C66 Ti3 -73(2) . . . 6_565 ?
C64 C65 C66 C46 -148(2) . . . . ?
C64 C65 C66 C58 -145(3) . . . 6_565 ?
C64 C65 C66 C61 -155(8) . . . 6_565 ?
C64 C65 C66 C67 1(3) . . . . ?
C64 C65 C66 C75 0(8) . . . 6_565 ?
C64 C65 C66 C76 -163(6) . . . 6_565 ?
C64 C65 C66 C77 8(3) . . . 6_565 ?
C64 C78 C79 Ti3 59(3) 6_565 . . 6_565 ?
C64 C78 C79 Ti6 70(3) 6_565 . . . ?
C64 C78 C79 C62 8(4) 6_565 . . 6_565 ?
C64 C78 C79 C64 4(3) 6_565 . . . ?
C64 C78 C79 C77 133(3) 6_565 . . 6_565 ?
C64 C78 C79 C78 22(19) 6_565 . . 6_565 ?
C64 C78 C79 C79 -158(19) 6_565 . . 6_565 ?
C64 C78 C79 C80 159(4) 6_565 . . 6_565 ?
C64 C78 C79 C80 150(3) 6_565 . . . ?
C64 C79 C80 Ti6 72(2) . . . . ?
C64 C79 C80 Ti6 -36(3) 6_565 . . . ?
C64 C79 C80 C67 -105(3) 6_565 . . . ?
C64 C79 C80 C67 3(4) . . . . ?
C64 C79 C80 C77 -121(5) 6_565 . . 6_565 ?
C64 C79 C80 C77 -13(7) . . . 6_565 ?
C64 C79 C80 C78 -17(4) . . . 6_565 ?
C64 C79 C80 C78 -125(6) 6_565 . . 6_565 ?
C64 C79 C80 C79 41(2) 6_565 . . 6_565 ?
C64 C79 C80 C79 149(3) . . . 6_565 ?
C64 C79 C80 C81 40(5) 6_565 . . . ?
C64 C79 C80 C81 148.1(19) . . . 6_565 ?
C64 C79 C80 C81 40(4) 6_565 . . 6_565 ?
C64 C79 C80 C81 148(2) . . . . ?
C64 C79 C80 C82 29(9) 6_565 . . 6_565 ?
C64 C79 C80 C82 136(6) . . . 6_565 ?
C65 Ti3 Ti6 Ti3 122(2) 6_565 . . 6_565 ?
C65 Ti3 Ti6 C62 43(2) 6_565 . . 6_565 ?
C65 Ti3 Ti6 C62 12.9(9) 6_565 . . . ?
C65 Ti3 Ti6 C63 42.5(12) 6_565 . . . ?
C65 Ti3 Ti6 C64 33(2) 6_565 . . . ?
C65 Ti3 Ti6 C64 8.3(10) 6_565 . . 6_565 ?
C65 Ti3 Ti6 C78 -1(3) 6_565 . . 6_565 ?
C65 Ti3 Ti6 C78 -19.1(12) 6_565 . . . ?
C65 Ti3 Ti6 C79 -18.3(14) 6_565 . . 6_565 ?
C65 Ti3 Ti6 C79 -11(2) 6_565 . . . ?
C65 Ti3 Ti6 C84 -178.1(8) 6_565 . . . ?
C65 C44 C45 Ti2 -109.0(17) . . . . ?
C65 C44 C45 Ti3 -64.2(13) . . . 6_565 ?
C65 C44 C45 C24 -159(3) . . . . ?
C65 C44 C45 C38 -152(2) . . . 6_565 ?
C65 C44 C45 C46 -4.9(18) . . . . ?
C65 C44 C45 C58 -12(6) . . . 6_565 ?
C65 C44 C45 C59 -169(4) . . . 6_565 ?
C65 C44 C45 C60 -178(6) . . . 6_565 ?
C65 C44 C45 C61 9(3) . . . 6_565 ?
C65 C44 C45 C76 3(2) . . . 6_565 ?
C65 C60 C61 Ti3 7(8) 6_565 . . . ?
C65 C60 C61 C44 73(18) 6_565 . . 6_565 ?
C65 C60 C61 C45 85(9) 6_565 . . 6_565 ?
C65 C60 C61 C62 -59(8) 6_565 . . . ?
C65 C60 C61 C64 -56(7) 6_565 . . 6_565 ?
C65 C60 C61 C66 66(9) 6_565 . . 6_565 ?
C65 C60 C61 C76 81(9) 6_565 . . . ?
C65 C61 C62 Ti3 -85(7) 6_565 . . . ?
C65 C61 C62 Ti6 -86(7) 6_565 . . . ?
C65 C61 C62 C63 -163(7) 6_565 . . . ?
C65 C61 C62 C64 -6(19) 6_565 . . 6_565 ?
C65 C61 C62 C78 -12(7) 6_565 . . . ?
C65 C61 C62 C79 -21(8) 6_565 . . 6_565 ?
C65 C61 C76 Ti3 80(6) 6_565 . . . ?
C65 C61 C76 C44 157(9) 6_565 . . 6_565 ?
C65 C61 C76 C45 162(7) 6_565 . . 6_565 ?
C65 C61 C76 C46 151(9) 6_565 . . 6_565 ?
C65 C61 C76 C58 159(6) 6_565 . . . ?
C65 C61 C76 C66 7(5) 6_565 . . 6_565 ?
C65 C61 C76 C75 14(6) 6_565 . . . ?
C65 C62 C63 Ti3 83(5) 6_565 . . 6_565 ?
C65 C62 C63 Ti3 53(5) 6_565 . . . ?
C65 C62 C63 Ti6 83(5) 6_565 . . . ?
C65 C62 C63 C42 -3(6) 6_565 . . 6_565 ?
C65 C62 C63 C42 0(6) 6_565 . . . ?
C65 C62 C63 C62 141(4) 6_565 . . 6_565 ?
C65 C62 C63 C64 158(13) 6_565 . . 6_565 ?
C65 C62 C63 C64 145(6) 6_565 . . . ?
C65 C62 C78 Ti3 -67(2) 6_565 . . . ?
C65 C62 C78 Ti6 -99(3) 6_565 . . . ?
C65 C62 C78 C64 170(17) 6_565 . . 6_565 ?
C65 C62 C78 C77 -13(4) 6_565 . . . ?
C65 C62 C78 C78 -158(2) 6_565 . . 6_565 ?
C65 C62 C78 C79 -164(7) 6_565 . . 6_565 ?
C65 C62 C78 C79 -160(4) 6_565 . . . ?
C65 C62 C78 C80 -35(5) 6_565 . . 6_565 ?
C65 C64 C79 Ti3 59(2) . . . 6_565 ?
C65 C64 C79 Ti6 85(2) . . . . ?
C65 C64 C79 C62 26(17) . . . 6_565 ?
C65 C64 C79 C64 153.4(19) . . . 6_565 ?
C65 C64 C79 C77 -2(3) . . . 6_565 ?
C65 C64 C79 C78 151(3) . . . . ?
C65 C64 C79 C78 -19(7) . . . 6_565 ?
C65 C64 C79 C79 153.4(19) . . . 6_565 ?
C65 C64 C79 C80 123(3) . . . 6_565 ?
C65 C64 C79 C80 3(4) . . . . ?
C65 C66 C67 Ti3 -57(2) . . . 6_565 ?
C65 C66 C67 C68 -152(3) . . . . ?
C65 C66 C67 C74 -156(2) . . . 6_565 ?
C65 C66 C67 C75 -179(8) . . . 6_565 ?
C65 C66 C67 C77 18(6) . . . 6_565 ?
C65 C66 C67 C80 5(4) . . . . ?
C65 C66 C67 C82 -18(7) . . . 6_565 ?
C65 C78 C79 Ti3 38(4) 6_565 . . 6_565 ?
C65 C78 C79 Ti6 48(4) 6_565 . . . ?
C65 C78 C79 C62 -14(6) 6_565 . . 6_565 ?
C65 C78 C79 C64 -22(2) 6_565 . . 6_565 ?
C65 C78 C79 C64 -18(5) 6_565 . . . ?
C65 C78 C79 C77 112(3) 6_565 . . 6_565 ?
C65 C78 C79 C78 0(20) 6_565 . . 6_565 ?
C65 C78 C79 C79 -180(100) 6_565 . . 6_565 ?
C65 C78 C79 C80 137(5) 6_565 . . 6_565 ?
C65 C78 C79 C80 129(3) 6_565 . . . ?
C66 Ti3 Ti6 Ti3 164.0(16) 6_565 . . 6_565 ?
C66 Ti3 Ti6 C62 54.6(10) 6_565 . . . ?
C66 Ti3 Ti6 C62 84.7(19) 6_565 . . 6_565 ?
C66 Ti3 Ti6 C63 84.2(11) 6_565 . . . ?
C66 Ti3 Ti6 C64 50.0(10) 6_565 . . 6_565 ?
C66 Ti3 Ti6 C64 74(2) 6_565 . . . ?
C66 Ti3 Ti6 C78 41(3) 6_565 . . 6_565 ?
C66 Ti3 Ti6 C78 22.7(13) 6_565 . . . ?
C66 Ti3 Ti6 C79 31(2) 6_565 . . . ?
C66 Ti3 Ti6 C79 23.5(14) 6_565 . . 6_565 ?
C66 Ti3 Ti6 C84 -136.3(9) 6_565 . . . ?
C66 C46 C47 C26 -143(2) . . . . ?
C66 C46 C47 C48 3(3) . . . . ?
C66 C46 C47 C55 -37(5) . . . 6_565 ?
C66 C46 C47 C56 2(9) . . . 6_565 ?
C66 C46 C47 C57 -156(5) . . . 6_565 ?
C66 C46 C47 C58 -151(5) . . . 6_565 ?
C66 C46 C47 C74 11(3) . . . 6_565 ?
C66 C58 C59 Ti2 -79(2) 6_565 . . 6_565 ?
C66 C58 C59 Ti3 -40.0(17) 6_565 . . . ?
C66 C58 C59 C23 -136(3) 6_565 . . 6_565 ?
C66 C58 C59 C24 -161(4) 6_565 . . 6_565 ?
C66 C58 C59 C38 -138(3) 6_565 . . . ?
C66 C58 C59 C44 8(2) 6_565 . . 6_565 ?
C66 C58 C59 C45 29(10) 6_565 . . 6_565 ?
C66 C58 C59 C60 8(2) 6_565 . . . ?
C66 C58 C76 Ti3 -73(7) 6_565 . . . ?
C66 C58 C76 C44 -133(8) 6_565 . . 6_565 ?
C66 C58 C76 C45 -142(9) 6_565 . . 6_565 ?
C66 C58 C76 C46 37(6) 6_565 . . 6_565 ?
C66 C58 C76 C61 -134(8) 6_565 . . . ?
C66 C58 C76 C65 -124(9) 6_565 . . 6_565 ?
C66 C58 C76 C75 12(5) 6_565 . . . ?
C66 C61 C62 Ti3 -68.8(17) 6_565 . . . ?
C66 C61 C62 Ti6 -69(2) 6_565 . . . ?
C66 C61 C62 C63 -146(2) 6_565 . . . ?
C66 C61 C62 C64 10(20) 6_565 . . 6_565 ?
C66 C61 C62 C65 17(6) 6_565 . . 6_565 ?
C66 C61 C62 C78 4(3) 6_565 . . . ?
C66 C61 C62 C79 -4(4) 6_565 . . 6_565 ?
C66 C61 C76 Ti3 73(5) 6_565 . . . ?
C66 C61 C76 C44 150(7) 6_565 . . 6_565 ?
C66 C61 C76 C45 156(6) 6_565 . . 6_565 ?
C66 C61 C76 C46 145(9) 6_565 . . 6_565 ?
C66 C61 C76 C58 152(6) 6_565 . . . ?
C66 C61 C76 C65 -7(5) 6_565 . . 6_565 ?
C66 C61 C76 C75 8(4) 6_565 . . . ?
C66 C67 C68 C48 9(4) . . . . ?
C66 C67 C68 C69 148(2) . . . . ?
C66 C67 C68 C72 155(3) . . . 6_565 ?
C66 C67 C68 C73 120(8) . . . 6_565 ?
C66 C67 C68 C74 -8(4) . . . 6_565 ?
C66 C67 C68 C75 -14(3) . . . 6_565 ?
C66 C67 C68 C82 163(4) . . . 6_565 ?
C66 C67 C80 Ti6 -57(3) . . . . ?
C66 C67 C80 C77 40(12) . . . 6_565 ?
C66 C67 C80 C78 1(4) . . . 6_565 ?
C66 C67 C80 C79 -7(5) . . . . ?
C66 C67 C80 C79 -25(5) . . . 6_565 ?
C66 C67 C80 C81 -140(3) . . . 6_565 ?
C66 C67 C80 C81 -152(3) . . . . ?
C66 C67 C80 C82 -165(4) . . . 6_565 ?
C66 C75 C76 Ti3 -74(10) 6_565 . . . ?
C66 C75 C76 C44 -51(9) 6_565 . . 6_565 ?
C66 C75 C76 C45 -138(12) 6_565 . . 6_565 ?
C66 C75 C76 C46 -173(12) 6_565 . . 6_565 ?
C66 C75 C76 C58 -160(11) 6_565 . . . ?
C66 C75 C76 C61 -19(10) 6_565 . . . ?
C66 C75 C76 C65 -14(9) 6_565 . . 6_565 ?
C66 C75 C77 Ti3 52(3) 6_565 . . . ?
C66 C75 C77 C67 160(13) 6_565 . . 6_565 ?
C66 C75 C77 C78 9(5) 6_565 . . . ?
C66 C75 C77 C79 19(5) 6_565 . . 6_565 ?
C66 C75 C77 C80 114(12) 6_565 . . 6_565 ?
C66 C75 C77 C81 140(4) 6_565 . . 6_565 ?
C66 C75 C77 C82 155(4) 6_565 . . . ?
C66 C77 C78 Ti3 49.0(17) 6_565 . . . ?
C66 C77 C78 Ti6 80.2(19) 6_565 . . . ?
C66 C77 C78 C62 6(3) 6_565 . . . ?
C66 C77 C78 C64 6(5) 6_565 . . 6_565 ?
C66 C77 C78 C65 -1.7(18) 6_565 . . 6_565 ?
C66 C77 C78 C78 141.6(13) 6_565 . . 6_565 ?
C66 C77 C78 C79 157(6) 6_565 . . 6_565 ?
C66 C77 C78 C79 148(3) 6_565 . . . ?
C66 C77 C78 C80 162(7) 6_565 . . 6_565 ?
C66 C77 C82 C67 21(3) 6_565 . . 6_565 ?
C66 C77 C82 C68 23(4) 6_565 . . 6_565 ?
C66 C77 C82 C69 15(5) 6_565 . . 6_565 ?
C66 C77 C82 C70 -12(7) 6_565 . . 6_565 ?
C66 C77 C82 C72 16(5) 6_565 . . . ?
C66 C77 C82 C80 -142(10) 6_565 . . 6_565 ?
C66 C77 C82 C81 -123(3) 6_565 . . . ?
C66 C77 C82 C81 -127(4) 6_565 . . 6_565 ?
C67 C68 C69 Ti4 -84(3) . . . . ?
C67 C68 C69 C50 -139(3) . . . . ?
C67 C68 C69 C54 -148(3) . . . 6_565 ?
C67 C68 C69 C70 7(3) . . . . ?
C67 C68 C69 C71 -21(5) . . . 6_565 ?
C67 C68 C69 C72 17(5) . . . 6_565 ?
C67 C68 C69 C73 -164(6) . . . 6_565 ?
C67 C68 C69 C82 13(2) . . . 6_565 ?
C67 C74 C75 Ti3 -90(5) 6_565 . . . ?
C67 C74 C75 C46 -155(6) 6_565 . . 6_565 ?
C67 C74 C75 C66 -147(9) 6_565 . . 6_565 ?
C67 C74 C75 C68 6(5) 6_565 . . 6_565 ?
C67 C74 C75 C76 -152(7) 6_565 . . . ?
C67 C74 C75 C77 -2(4) 6_565 . . . ?
C67 C75 C76 Ti3 -43(7) 6_565 . . . ?
C67 C75 C76 C44 -19(9) 6_565 . . 6_565 ?
C67 C75 C76 C45 -107(7) 6_565 . . 6_565 ?
C67 C75 C76 C46 -141(8) 6_565 . . 6_565 ?
C67 C75 C76 C58 -129(7) 6_565 . . . ?
C67 C75 C76 C61 12(8) 6_565 . . . ?
C67 C75 C76 C65 17(8) 6_565 . . 6_565 ?
C67 C75 C76 C66 31(11) 6_565 . . 6_565 ?
C67 C75 C77 Ti3 -108(11) 6_565 . . . ?
C67 C75 C77 C66 -160(13) 6_565 . . 6_565 ?
C67 C75 C77 C78 -151(13) 6_565 . . . ?
C67 C75 C77 C79 -141(13) 6_565 . . 6_565 ?
C67 C75 C77 C80 -46(11) 6_565 . . 6_565 ?
C67 C75 C77 C81 -20(10) 6_565 . . 6_565 ?
C67 C75 C77 C82 -5(10) 6_565 . . . ?
C67 C77 C78 Ti3 28(8) 6_565 . . . ?
C67 C77 C78 Ti6 59(8) 6_565 . . . ?
C67 C77 C78 C62 -16(9) 6_565 . . . ?
C67 C77 C78 C64 -15(10) 6_565 . . 6_565 ?
C67 C77 C78 C65 -23(8) 6_565 . . 6_565 ?
C67 C77 C78 C78 121(7) 6_565 . . 6_565 ?
C67 C77 C78 C79 136(9) 6_565 . . 6_565 ?
C67 C77 C78 C79 127(7) 6_565 . . . ?
C67 C77 C78 C80 141(12) 6_565 . . 6_565 ?
C67 C77 C82 C68 2(5) 6_565 . . 6_565 ?
C67 C77 C82 C69 -6(6) 6_565 . . 6_565 ?
C67 C77 C82 C70 -33(7) 6_565 . . 6_565 ?
C67 C77 C82 C72 -6(6) 6_565 . . . ?
C67 C77 C82 C80 -163(11) 6_565 . . 6_565 ?
C67 C77 C82 C81 -148(5) 6_565 . . 6_565 ?
C67 C77 C82 C81 -145(5) 6_565 . . . ?
C67 C80 C81 C70 68(5) . . . 6_565 ?
C67 C80 C81 C70 -1(4) . . . . ?
C67 C80 C81 C72 -5(3) . . . 6_565 ?
C67 C80 C81 C77 -7(8) . . . 6_565 ?
C67 C80 C81 C80 146.5(18) . . . 6_565 ?
C67 C80 C81 C81 146.5(18) . . . 6_565 ?
C67 C80 C81 C82 -24(3) . . . 6_565 ?
C67 C80 C81 C82 142(2) . . . . ?
C68 C48 C49 Ti4 -62.9(16) . . . . ?
C68 C48 C49 C28 -157(2) . . . . ?
C68 C48 C49 C34 -148(2) . . . 6_565 ?
C68 C48 C49 C50 1.1(17) . . . . ?
C68 C48 C49 C53 -22(3) . . . 6_565 ?
C68 C48 C49 C54 25(5) . . . 6_565 ?
C68 C48 C49 C55 -169(4) . . . 6_565 ?
C68 C48 C49 C56 -158(4) . . . 6_565 ?
C68 C48 C49 C73 10.9(19) . . . 6_565 ?
C68 C67 C80 Ti6 100(3) . . . . ?
C68 C67 C80 C77 -163(14) . . . 6_565 ?
C68 C67 C80 C78 158(3) . . . 6_565 ?
C68 C67 C80 C79 132(3) . . . 6_565 ?
C68 C67 C80 C79 150(3) . . . . ?
C68 C67 C80 C81 5(4) . . . . ?
C68 C67 C80 C81 17(5) . . . 6_565 ?
C68 C67 C80 C82 -8(4) . . . 6_565 ?
C68 C69 C70 C70 -116.1(18) . . . 6_565 ?
C68 C69 C70 C71 -153(3) . . . 6_565 ?
C68 C69 C70 C71 -142(2) . . . . ?
C68 C69 C70 C72 21(7) . . . 6_565 ?
C68 C69 C70 C81 -16(3) . . . 6_565 ?
C68 C69 C70 C81 -3(3) . . . . ?
C68 C69 C70 C82 7(2) . . . 6_565 ?
C68 C72 C73 Ti4 -102(3) 6_565 . . 6_565 ?
C68 C72 C73 C48 -40(3) 6_565 . . 6_565 ?
C68 C72 C73 C49 -134(5) 6_565 . . 6_565 ?
C68 C72 C73 C50 -157(4) 6_565 . . 6_565 ?
C68 C72 C73 C54 -154(5) 6_565 . . . ?
C68 C72 C73 C69 -178(10) 6_565 . . 6_565 ?
C68 C72 C73 C74 -10(3) 6_565 . . . ?
C68 C72 C82 C67 7.0(19) 6_565 . . 6_565 ?
C68 C72 C82 C69 13(10) 6_565 . . 6_565 ?
C68 C72 C82 C70 168(4) 6_565 . . 6_565 ?
C68 C72 C82 C77 10(3) 6_565 . . . ?
C68 C72 C82 C80 29(5) 6_565 . . 6_565 ?
C68 C72 C82 C81 157(3) 6_565 . . 6_565 ?
C68 C72 C82 C81 153(2) 6_565 . . . ?
C68 C73 C74 C47 -151(6) 6_565 . . 6_565 ?
C68 C73 C74 C48 -170(7) 6_565 . . 6_565 ?
C68 C73 C74 C56 -163(6) 6_565 . . . ?
C68 C73 C74 C67 -15(4) 6_565 . . 6_565 ?
C68 C73 C74 C75 -17(4) 6_565 . . . ?
C68 C74 C75 Ti3 -95(3) 6_565 . . . ?
C68 C74 C75 C46 -161(3) 6_565 . . 6_565 ?
C68 C74 C75 C66 -152(6) 6_565 . . 6_565 ?
C68 C74 C75 C67 -6(5) 6_565 . . 6_565 ?
C68 C74 C75 C76 -158(3) 6_565 . . . ?
C68 C74 C75 C77 -8(5) 6_565 . . . ?
C68 C75 C76 Ti3 70(4) 6_565 . . . ?
C68 C75 C76 C44 94(4) 6_565 . . 6_565 ?
C68 C75 C76 C45 6(7) 6_565 . . 6_565 ?
C68 C75 C76 C46 -28(5) 6_565 . . 6_565 ?
C68 C75 C76 C58 -15(5) 6_565 . . . ?
C68 C75 C76 C61 125(3) 6_565 . . . ?
C68 C75 C76 C65 131(4) 6_565 . . 6_565 ?
C68 C75 C76 C66 145(11) 6_565 . . 6_565 ?
C68 C75 C77 Ti3 -107.2(16) 6_565 . . . ?
C68 C75 C77 C66 -160(5) 6_565 . . 6_565 ?
C68 C75 C77 C67 0(10) 6_565 . . 6_565 ?
C68 C75 C77 C78 -150(3) 6_565 . . . ?
C68 C75 C77 C79 -140(4) 6_565 . . 6_565 ?
C68 C75 C77 C80 -45(12) 6_565 . . 6_565 ?
C68 C75 C77 C81 -20(3) 6_565 . . 6_565 ?
C68 C75 C77 C82 -5(3) 6_565 . . . ?
C69 C50 C51 Ti4 -75.4(19) . . . . ?
C69 C50 C51 C30 -146(2) . . . . ?
C69 C50 C51 C32 -149.4(18) . . . 6_565 ?
C69 C50 C51 C51 -9(3) . . . 6_565 ?
C69 C50 C51 C52 16(4) . . . 6_565 ?
C69 C50 C51 C52 6(4) . . . . ?
C69 C50 C51 C53 -162(5) . . . 6_565 ?
C69 C54 C55 C27 -114(3) 6_565 . . 6_565 ?
C69 C54 C55 C28 -141(3) 6_565 . . 6_565 ?
C69 C54 C55 C34 -122(3) 6_565 . . . ?
C69 C54 C55 C47 12(4) 6_565 . . 6_565 ?
C69 C54 C55 C48 23(3) 6_565 . . 6_565 ?
C69 C54 C55 C49 -45(15) 6_565 . . 6_565 ?
C69 C54 C55 C56 19(3) 6_565 . . . ?
C69 C54 C73 Ti4 -68(3) 6_565 . . 6_565 ?
C69 C54 C73 C48 -159(4) 6_565 . . 6_565 ?
C69 C54 C73 C49 -145(6) 6_565 . . 6_565 ?
C69 C54 C73 C50 -4(3) 6_565 . . 6_565 ?
C69 C54 C73 C68 -139(8) 6_565 . . 6_565 ?
C69 C54 C73 C72 -8(3) 6_565 . . . ?
C69 C54 C73 C74 -156(4) 6_565 . . . ?
C69 C70 C71 Ti4 65.5(17) . . . 6_565 ?
C69 C70 C71 C52 6(3) . . . . ?
C69 C70 C71 C52 -2(2) . . . 6_565 ?
C69 C70 C71 C69 140(3) . . . 6_565 ?
C69 C70 C71 C70 159.9(14) . . . 6_565 ?
C69 C70 C71 C71 -20.1(14) . . . 6_565 ?
C69 C70 C71 C72 147.5(18) . . . . ?
C69 C70 C81 C70 -153.2(15) . . . 6_565 ?
C69 C70 C81 C72 8(3) . . . 6_565 ?
C69 C70 C81 C77 1(2) . . . 6_565 ?
C69 C70 C81 C80 0(3) . . . . ?
C69 C70 C81 C80 -127(3) . . . 6_565 ?
C69 C70 C81 C81 -153.2(15) . . . 6_565 ?
C69 C70 C81 C82 -148(2) . . . . ?
C69 C70 C81 C82 18(3) . . . 6_565 ?
C69 C71 C72 C50 10(4) 6_565 . . 6_565 ?
C69 C71 C72 C68 42(3) 6_565 . . 6_565 ?
C69 C71 C72 C70 -175(7) 6_565 . . 6_565 ?
C69 C71 C72 C73 12(4) 6_565 . . . ?
C69 C71 C72 C81 165(5) 6_565 . . 6_565 ?
C69 C71 C72 C82 163(5) 6_565 . . . ?
C69 C72 C73 Ti4 76(8) 6_565 . . 6_565 ?
C69 C72 C73 C48 138(10) 6_565 . . 6_565 ?
C69 C72 C73 C49 44(8) 6_565 . . 6_565 ?
C69 C72 C73 C50 21(7) 6_565 . . 6_565 ?
C69 C72 C73 C54 24(8) 6_565 . . . ?
C69 C72 C73 C68 178(10) 6_565 . . 6_565 ?
C69 C72 C73 C74 168(9) 6_565 . . . ?
C69 C72 C82 C67 -6(11) 6_565 . . 6_565 ?
C69 C72 C82 C68 -13(10) 6_565 . . 6_565 ?
C69 C72 C82 C70 155(13) 6_565 . . 6_565 ?
C69 C72 C82 C77 -3(11) 6_565 . . . ?
C69 C72 C82 C80 17(12) 6_565 . . 6_565 ?
C69 C72 C82 C81 141(10) 6_565 . . . ?
C69 C72 C82 C81 145(11) 6_565 . . 6_565 ?
C69 C73 C74 C47 -129(5) 6_565 . . 6_565 ?
C69 C73 C74 C48 -148(7) 6_565 . . 6_565 ?
C69 C73 C74 C56 -140(5) 6_565 . . . ?
C69 C73 C74 C67 8(5) 6_565 . . 6_565 ?
C69 C73 C74 C68 23(5) 6_565 . . 6_565 ?
C69 C73 C74 C75 6(6) 6_565 . . . ?
C70 C70 C71 Ti4 -94.4(16) 6_565 . . 6_565 ?
C70 C70 C71 C52 -162(2) 6_565 . . 6_565 ?
C70 C70 C71 C52 -154(3) 6_565 . . . ?
C70 C70 C71 C69 -19.7(14) 6_565 . . 6_565 ?
C70 C70 C71 C71 -179.993(14) 6_565 . . 6_565 ?
C70 C70 C71 C72 -12.4(17) 6_565 . . . ?
C70 C70 C81 C72 161(3) 6_565 . . 6_565 ?
C70 C70 C81 C77 154.2(17) 6_565 . . 6_565 ?
C70 C70 C81 C80 26(2) 6_565 . . 6_565 ?
C70 C70 C81 C80 153(2) 6_565 . . . ?
C70 C70 C81 C81 0.003(6) 6_565 . . 6_565 ?
C70 C70 C81 C82 5.0(13) 6_565 . . . ?
C70 C70 C81 C82 171(2) 6_565 . . 6_565 ?
C70 C71 C72 C50 -155.7(16) . . . 6_565 ?
C70 C71 C72 C50 -175(4) 6_565 . . 6_565 ?
C70 C71 C72 C68 -143(6) 6_565 . . 6_565 ?
C70 C71 C72 C68 -123(4) . . . 6_565 ?
C70 C71 C72 C69 175(7) 6_565 . . 6_565 ?
C70 C71 C72 C69 -165(5) . . . 6_565 ?
C70 C71 C72 C70 19(3) . . . 6_565 ?
C70 C71 C72 C73 -153(3) . . . . ?
C70 C71 C72 C73 -173(5) 6_565 . . . ?
C70 C71 C72 C81 -0.9(11) . . . 6_565 ?
C70 C71 C72 C81 -20(3) 6_565 . . 6_565 ?
C70 C71 C72 C82 -21(3) 6_565 . . . ?
C70 C71 C72 C82 -2.0(16) . . . . ?
C70 C72 C73 Ti4 40(9) 6_565 . . 6_565 ?
C70 C72 C73 C48 102(8) 6_565 . . 6_565 ?
C70 C72 C73 C49 8(10) 6_565 . . 6_565 ?
C70 C72 C73 C50 -15(9) 6_565 . . 6_565 ?
C70 C72 C73 C54 -12(10) 6_565 . . . ?
C70 C72 C73 C68 142(9) 6_565 . . 6_565 ?
C70 C72 C73 C69 -36(9) 6_565 . . 6_565 ?
C70 C72 C73 C74 132(8) 6_565 . . . ?
C70 C72 C82 C67 -161(3) 6_565 . . 6_565 ?
C70 C72 C82 C68 -168(4) 6_565 . . 6_565 ?
C70 C72 C82 C69 -155(13) 6_565 . . 6_565 ?
C70 C72 C82 C77 -158(3) 6_565 . . . ?
C70 C72 C82 C80 -139(5) 6_565 . . 6_565 ?
C70 C72 C82 C81 -10(3) 6_565 . . 6_565 ?
C70 C72 C82 C81 -14(3) 6_565 . . . ?
C70 C81 C82 C67 127(3) 6_565 . . 6_565 ?
C70 C81 C82 C67 122(2) . . . 6_565 ?
C70 C81 C82 C68 43(4) . . . 6_565 ?
C70 C81 C82 C68 48(3) 6_565 . . 6_565 ?
C70 C81 C82 C69 10(2) . . . 6_565 ?
C70 C81 C82 C69 14.7(12) 6_565 . . 6_565 ?
C70 C81 C82 C70 -4.9(13) . . . 6_565 ?
C70 C81 C82 C72 4(2) . . . . ?
C70 C81 C82 C72 8.9(18) 6_565 . . . ?
C70 C81 C82 C77 152(3) 6_565 . . . ?
C70 C81 C82 C77 147(2) . . . . ?
C70 C81 C82 C80 161(3) 6_565 . . 6_565 ?
C70 C81 C82 C80 156(2) . . . 6_565 ?
C70 C81 C82 C81 -80(8) 6_565 . . 6_565 ?
C70 C81 C82 C81 -85(8) . . . 6_565 ?
C71 C52 C53 Ti4 -74(2) . . . 6_565 ?
C71 C52 C53 Ti4 -56(3) 6_565 . . 6_565 ?
C71 C52 C53 C29 -142(2) . . . 6_565 ?
C71 C52 C53 C29 -123(3) 6_565 . . 6_565 ?
C71 C52 C53 C30 -137(3) 6_565 . . 6_565 ?
C71 C52 C53 C30 -156(2) . . . 6_565 ?
C71 C52 C53 C32 -152(3) . . . . ?
C71 C52 C53 C32 -133(3) 6_565 . . . ?
C71 C52 C53 C49 -13(4) . . . 6_565 ?
C71 C52 C53 C49 6(5) 6_565 . . 6_565 ?
C71 C52 C53 C50 11(3) . . . 6_565 ?
C71 C52 C53 C50 29(5) 6_565 . . 6_565 ?
C71 C52 C53 C51 -172(8) . . . 6_565 ?
C71 C52 C53 C51 -153(9) 6_565 . . 6_565 ?
C71 C52 C53 C54 5(4) . . . . ?
C71 C52 C53 C54 24(5) 6_565 . . . ?
C71 C52 C71 Ti4 -100.8(8) 6_565 . . 6_565 ?
C71 C52 C71 C52 0.003(16) 6_565 . . 6_565 ?
C71 C52 C71 C69 -161.0(13) 6_565 . . 6_565 ?
C71 C52 C71 C70 -131(5) 6_565 . . 6_565 ?
C71 C52 C71 C70 -15.1(16) 6_565 . . . ?
C71 C52 C71 C72 -152.9(13) 6_565 . . . ?
C71 C69 C70 C70 37(2) 6_565 . . 6_565 ?
C71 C69 C70 C71 11.7(10) 6_565 . . . ?
C71 C69 C70 C72 174(9) 6_565 . . 6_565 ?
C71 C69 C70 C81 151(3) 6_565 . . . ?
C71 C69 C70 C81 137(3) 6_565 . . 6_565 ?
C71 C69 C70 C82 160(3) 6_565 . . 6_565 ?
C71 C70 C71 Ti4 85.6(16) 6_565 . . 6_565 ?
C71 C70 C71 C52 26(3) 6_565 . . . ?
C71 C70 C71 C52 18(2) 6_565 . . 6_565 ?
C71 C70 C71 C69 160.3(14) 6_565 . . 6_565 ?
C71 C70 C71 C70 179.993(13) 6_565 . . 6_565 ?
C71 C70 C71 C72 167.6(17) 6_565 . . . ?
C71 C70 C81 C70 -10.4(15) . . . 6_565 ?
C71 C70 C81 C70 -27(4) 6_565 . . 6_565 ?
C71 C70 C81 C72 134(6) 6_565 . . 6_565 ?
C71 C70 C81 C72 151(4) . . . 6_565 ?
C71 C70 C81 C77 127(4) 6_565 . . 6_565 ?
C71 C70 C81 C77 144(2) . . . 6_565 ?
C71 C70 C81 C80 16(3) . . . 6_565 ?
C71 C70 C81 C80 126(4) 6_565 . . . ?
C71 C70 C81 C80 142(2) . . . . ?
C71 C70 C81 C80 -1(5) 6_565 . . 6_565 ?
C71 C70 C81 C81 -10.4(15) . . . 6_565 ?
C71 C70 C81 C81 -27(4) 6_565 . . 6_565 ?
C71 C70 C81 C82 -5(2) . . . . ?
C71 C70 C81 C82 144(4) 6_565 . . 6_565 ?
C71 C70 C81 C82 -22(4) 6_565 . . . ?
C71 C70 C81 C82 161(3) . . . 6_565 ?
C71 C71 C72 C50 -143.7(12) 6_565 . . 6_565 ?
C71 C71 C72 C68 -111(3) 6_565 . . 6_565 ?
C71 C71 C72 C69 -153(4) 6_565 . . 6_565 ?
C71 C71 C72 C70 31(4) 6_565 . . 6_565 ?
C71 C71 C72 C73 -141.2(17) 6_565 . . . ?
C71 C71 C72 C81 11(2) 6_565 . . 6_565 ?
C71 C71 C72 C82 10(3) 6_565 . . . ?
C71 C72 C73 Ti4 52.2(18) . . . 6_565 ?
C71 C72 C73 C48 114(4) . . . 6_565 ?
C71 C72 C73 C49 20(4) . . . 6_565 ?
C71 C72 C73 C50 -3(3) . . . 6_565 ?
C71 C72 C73 C54 0(3) . . . . ?
C71 C72 C73 C68 154(3) . . . 6_565 ?
C71 C72 C73 C69 -24(8) . . . 6_565 ?
C71 C72 C73 C74 144(2) . . . . ?
C71 C72 C82 C67 -148(2) . . . 6_565 ?
C71 C72 C82 C68 -155(2) . . . 6_565 ?
C71 C72 C82 C69 -142(12) . . . 6_565 ?
C71 C72 C82 C70 13.1(18) . . . 6_565 ?
C71 C72 C82 C77 -145(2) . . . . ?
C71 C72 C82 C80 -125(4) . . . 6_565 ?
C71 C72 C82 C81 3(3) . . . 6_565 ?
C71 C72 C82 C81 -1(2) . . . . ?
C72 C50 C51 Ti4 -73.5(16) 6_565 . . . ?
C72 C50 C51 C30 -144(2) 6_565 . . . ?
C72 C50 C51 C32 -147.6(17) 6_565 . . 6_565 ?
C72 C50 C51 C51 -8(3) 6_565 . . 6_565 ?
C72 C50 C51 C52 18(4) 6_565 . . 6_565 ?
C72 C50 C51 C52 8(3) 6_565 . . . ?
C72 C50 C51 C53 -160(5) 6_565 . . 6_565 ?
C72 C50 C69 Ti4 53(8) 6_565 . . . ?
C72 C50 C69 C54 148(9) 6_565 . . 6_565 ?
C72 C50 C69 C68 129(9) 6_565 . . . ?
C72 C50 C69 C70 -17(7) 6_565 . . . ?
C72 C50 C69 C71 -23(7) 6_565 . . 6_565 ?
C72 C50 C69 C73 145(10) 6_565 . . 6_565 ?
C72 C50 C69 C82 39(7) 6_565 . . 6_565 ?
C72 C68 C69 Ti4 -102(4) 6_565 . . . ?
C72 C68 C69 C50 -156(6) 6_565 . . . ?
C72 C68 C69 C54 -165(5) 6_565 . . 6_565 ?
C72 C68 C69 C70 -10(4) 6_565 . . . ?
C72 C68 C69 C71 -38(3) 6_565 . . 6_565 ?
C72 C68 C69 C73 179(8) 6_565 . . 6_565 ?
C72 C68 C69 C82 -5(4) 6_565 . . 6_565 ?
C72 C69 C70 C70 -137(8) 6_565 . . 6_565 ?
C72 C69 C70 C71 -162(8) 6_565 . . . ?
C72 C69 C70 C71 -174(9) 6_565 . . 6_565 ?
C72 C69 C70 C81 -37(8) 6_565 . . 6_565 ?
C72 C69 C70 C81 -23(8) 6_565 . . . ?
C72 C69 C70 C82 -14(7) 6_565 . . 6_565 ?
C72 C70 C71 Ti4 56(5) 6_565 . . 6_565 ?
C72 C70 C71 C52 -11(5) 6_565 . . 6_565 ?
C72 C70 C71 C52 -3(6) 6_565 . . . ?
C72 C70 C71 C69 131(4) 6_565 . . 6_565 ?
C72 C70 C71 C70 151(3) 6_565 . . 6_565 ?
C72 C70 C71 C71 -29(3) 6_565 . . 6_565 ?
C72 C70 C71 C72 138(5) 6_565 . . . ?
C72 C70 C81 C70 -161(3) 6_565 . . 6_565 ?
C72 C70 C81 C77 -7(3) 6_565 . . 6_565 ?
C72 C70 C81 C80 -8(4) 6_565 . . . ?
C72 C70 C81 C80 -135(3) 6_565 . . 6_565 ?
C72 C70 C81 C81 -161(3) 6_565 . . 6_565 ?
C72 C70 C81 C82 10(3) 6_565 . . 6_565 ?
C72 C70 C81 C82 -156(3) 6_565 . . . ?
C72 C73 C74 C47 -135(3) . . . 6_565 ?
C72 C73 C74 C48 -154(4) . . . 6_565 ?
C72 C73 C74 C56 -146(3) . . . . ?
C72 C73 C74 C67 2(3) . . . 6_565 ?
C72 C73 C74 C68 16(4) . . . 6_565 ?
C72 C73 C74 C75 0(4) . . . . ?
C72 C81 C82 C67 107(2) 6_565 . . 6_565 ?
C72 C81 C82 C68 28(5) 6_565 . . 6_565 ?
C72 C81 C82 C69 -5(3) 6_565 . . 6_565 ?
C72 C81 C82 C70 -20(3) 6_565 . . 6_565 ?
C72 C81 C82 C72 -11(3) 6_565 . . . ?
C72 C81 C82 C77 132(2) 6_565 . . . ?
C72 C81 C82 C80 141(3) 6_565 . . 6_565 ?
C72 C81 C82 C81 -100(8) 6_565 . . 6_565 ?
C73 C48 C49 Ti4 -73.8(19) 6_565 . . . ?
C73 C48 C49 C28 -168(3) 6_565 . . . ?
C73 C48 C49 C34 -159(3) 6_565 . . 6_565 ?
C73 C48 C49 C50 -9.8(19) 6_565 . . . ?
C73 C48 C49 C53 -33(3) 6_565 . . 6_565 ?
C73 C48 C49 C54 15(4) 6_565 . . 6_565 ?
C73 C48 C49 C55 180(4) 6_565 . . 6_565 ?
C73 C48 C49 C56 -169(4) 6_565 . . 6_565 ?
C73 C48 C68 C67 158(5) 6_565 . . . ?
C73 C48 C68 C69 14(3) 6_565 . . . ?
C73 C48 C68 C72 23(3) 6_565 . . 6_565 ?
C73 C48 C68 C74 -170(7) 6_565 . . 6_565 ?
C73 C48 C68 C75 169(4) 6_565 . . 6_565 ?
C73 C48 C68 C82 83(4) 6_565 . . 6_565 ?
C73 C49 C50 Ti4 -95.2(18) 6_565 . . . ?
C73 C49 C50 C51 -152(3) 6_565 . . . ?
C73 C49 C50 C52 -131(3) 6_565 . . 6_565 ?
C73 C49 C50 C53 -164(3) 6_565 . . 6_565 ?
C73 C49 C50 C54 80(6) 6_565 . . 6_565 ?
C73 C49 C50 C69 -7(2) 6_565 . . . ?
C73 C49 C50 C72 -14.8(16) 6_565 . . 6_565 ?
C73 C50 C51 Ti4 -41(4) 6_565 . . . ?
C73 C50 C51 C30 -111(4) 6_565 . . . ?
C73 C50 C51 C32 -115(4) 6_565 . . 6_565 ?
C73 C50 C51 C51 25(5) 6_565 . . 6_565 ?
C73 C50 C51 C52 40(6) 6_565 . . . ?
C73 C50 C51 C52 51(6) 6_565 . . 6_565 ?
C73 C50 C51 C53 -127(6) 6_565 . . 6_565 ?
C73 C50 C69 Ti4 -92(3) 6_565 . . . ?
C73 C50 C69 C54 4(3) 6_565 . . 6_565 ?
C73 C50 C69 C68 -16(3) 6_565 . . . ?
C73 C50 C69 C70 -161(4) 6_565 . . . ?
C73 C50 C69 C71 -168(4) 6_565 . . 6_565 ?
C73 C50 C69 C72 -145(10) 6_565 . . 6_565 ?
C73 C50 C69 C82 -105(4) 6_565 . . 6_565 ?
C73 C54 C55 C27 -131(4) . . . 6_565 ?
C73 C54 C55 C28 -158(3) . . . 6_565 ?
C73 C54 C55 C34 -140(3) . . . . ?
C73 C54 C55 C47 -6(3) . . . 6_565 ?
C73 C54 C55 C48 6(2) . . . 6_565 ?
C73 C54 C55 C49 -63(15) . . . 6_565 ?
C73 C54 C55 C56 2.0(18) . . . . ?
C73 C68 C69 Ti4 80(5) 6_565 . . . ?
C73 C68 C69 C50 25(4) 6_565 . . . ?
C73 C68 C69 C54 16(4) 6_565 . . 6_565 ?
C73 C68 C69 C70 171(5) 6_565 . . . ?
C73 C68 C69 C71 143(6) 6_565 . . 6_565 ?
C73 C68 C69 C72 -179(8) 6_565 . . 6_565 ?
C73 C68 C69 C82 177(5) 6_565 . . 6_565 ?
C73 C69 C70 C70 -102(8) 6_565 . . 6_565 ?
C73 C69 C70 C71 -140(9) 6_565 . . 6_565 ?
C73 C69 C70 C71 -128(9) 6_565 . . . ?
C73 C69 C70 C72 34(8) 6_565 . . 6_565 ?
C73 C69 C70 C81 11(9) 6_565 . . . ?
C73 C69 C70 C81 -2(10) 6_565 . . 6_565 ?
C73 C69 C70 C82 21(9) 6_565 . . 6_565 ?
C73 C72 C82 C67 3(3) . . . 6_565 ?
C73 C72 C82 C68 -4(2) . . . 6_565 ?
C73 C72 C82 C69 9(9) . . . 6_565 ?
C73 C72 C82 C70 164(4) . . . 6_565 ?
C73 C72 C82 C77 6(3) . . . . ?
C73 C72 C82 C80 26(5) . . . 6_565 ?
C73 C72 C82 C81 154(3) . . . 6_565 ?
C73 C72 C82 C81 150(2) . . . . ?
C73 C74 C75 Ti3 -85(2) . . . . ?
C73 C74 C75 C46 -151(2) . . . 6_565 ?
C73 C74 C75 C66 -142(5) . . . 6_565 ?
C73 C74 C75 C67 4(6) . . . 6_565 ?
C73 C74 C75 C68 10(3) . . . 6_565 ?
C73 C74 C75 C76 -148(2) . . . . ?
C73 C74 C75 C77 2(4) . . . . ?
C74 C47 C48 C49 -157(4) 6_565 . . . ?
C74 C47 C48 C54 -152(6) 6_565 . . 6_565 ?
C74 C47 C48 C55 -170(4) 6_565 . . 6_565 ?
C74 C47 C48 C56 167(10) 6_565 . . 6_565 ?
C74 C47 C48 C68 -16(3) 6_565 . . . ?
C74 C47 C48 C73 -40(4) 6_565 . . 6_565 ?
C74 C48 C49 Ti4 -55(6) 6_565 . . . ?
C74 C48 C49 C28 -149(6) 6_565 . . . ?
C74 C48 C49 C34 -140(6) 6_565 . . 6_565 ?
C74 C48 C49 C50 9(6) 6_565 . . . ?
C74 C48 C49 C53 -14(7) 6_565 . . 6_565 ?
C74 C48 C49 C54 33(7) 6_565 . . 6_565 ?
C74 C48 C49 C55 -161(7) 6_565 . . 6_565 ?
C74 C48 C49 C56 -150(8) 6_565 . . 6_565 ?
C74 C48 C49 C73 19(5) 6_565 . . 6_565 ?
C74 C48 C68 C67 -32(5) 6_565 . . . ?
C74 C48 C68 C69 -176(5) 6_565 . . . ?
C74 C48 C68 C72 -167(6) 6_565 . . 6_565 ?
C74 C48 C68 C73 170(7) 6_565 . . 6_565 ?
C74 C48 C68 C75 -21(4) 6_565 . . 6_565 ?
C74 C48 C68 C82 -107(6) 6_565 . . 6_565 ?
C74 C56 C57 C25 -135(4) . . . 6_565 ?
C74 C56 C57 C26 -157(4) . . . 6_565 ?
C74 C56 C57 C36 -153(3) . . . . ?
C74 C56 C57 C46 7(4) . . . 6_565 ?
C74 C56 C57 C47 25(11) . . . 6_565 ?
C74 C56 C57 C58 0(6) . . . . ?
C74 C67 C68 C48 17(3) 6_565 . . . ?
C74 C67 C68 C69 156(4) 6_565 . . . ?
C74 C67 C68 C72 163(4) 6_565 . . 6_565 ?
C74 C67 C68 C73 127(11) 6_565 . . 6_565 ?
C74 C67 C68 C75 -6(5) 6_565 . . 6_565 ?
C74 C67 C68 C82 170(3) 6_565 . . 6_565 ?
C74 C67 C80 Ti6 83(5) 6_565 . . . ?
C74 C67 C80 C77 -179(100) 6_565 . . 6_565 ?
C74 C67 C80 C78 141(5) 6_565 . . 6_565 ?
C74 C67 C80 C79 134(5) 6_565 . . . ?
C74 C67 C80 C79 115(4) 6_565 . . 6_565 ?
C74 C67 C80 C81 -11(7) 6_565 . . . ?
C74 C67 C80 C81 0(7) 6_565 . . 6_565 ?
C74 C67 C80 C82 -25(6) 6_565 . . 6_565 ?
C74 C68 C69 Ti4 56(6) 6_565 . . . ?
C74 C68 C69 C50 2(6) 6_565 . . . ?
C74 C68 C69 C54 -7(6) 6_565 . . 6_565 ?
C74 C68 C69 C70 148(5) 6_565 . . . ?
C74 C68 C69 C71 120(6) 6_565 . . 6_565 ?
C74 C68 C69 C72 158(7) 6_565 . . 6_565 ?
C74 C68 C69 C73 -23(5) 6_565 . . 6_565 ?
C74 C68 C69 C82 153(6) 6_565 . . 6_565 ?
C74 C75 C76 Ti3 93(3) . . . . ?
C74 C75 C76 C44 117(4) . . . 6_565 ?
C74 C75 C76 C45 29(6) . . . 6_565 ?
C74 C75 C76 C46 -5(4) . . . 6_565 ?
C74 C75 C76 C58 8(4) . . . . ?
C74 C75 C76 C61 148(2) . . . . ?
C74 C75 C76 C65 154(3) . . . 6_565 ?
C74 C75 C76 C66 168(11) . . . 6_565 ?
C74 C75 C77 Ti3 -103(3) . . . . ?
C74 C75 C77 C66 -155(6) . . . 6_565 ?
C74 C75 C77 C67 5(11) . . . 6_565 ?
C74 C75 C77 C78 -146(3) . . . . ?
C74 C75 C77 C79 -136(3) . . . 6_565 ?
C74 C75 C77 C80 -41(13) . . . 6_565 ?
C74 C75 C77 C81 -15(5) . . . 6_565 ?
C74 C75 C77 C82 0(5) . . . . ?
C75 C46 C47 C26 -150(2) 6_565 . . . ?
C75 C46 C47 C48 -4(3) 6_565 . . . ?
C75 C46 C47 C55 -44(4) 6_565 . . 6_565 ?
C75 C46 C47 C56 -5(8) 6_565 . . 6_565 ?
C75 C46 C47 C57 -163(5) 6_565 . . 6_565 ?
C75 C46 C47 C58 -158(5) 6_565 . . 6_565 ?
C75 C46 C47 C74 4(2) 6_565 . . 6_565 ?
C75 C46 C66 Ti3 105(4) 6_565 . . 6_565 ?
C75 C46 C66 C58 152(7) 6_565 . . 6_565 ?
C75 C46 C66 C61 165(5) 6_565 . . 6_565 ?
C75 C46 C66 C65 164(5) 6_565 . . . ?
C75 C46 C66 C67 16(3) 6_565 . . . ?
C75 C46 C66 C76 -175(9) 6_565 . . 6_565 ?
C75 C46 C66 C77 29(3) 6_565 . . 6_565 ?
C75 C66 C67 Ti3 121(8) 6_565 . . 6_565 ?
C75 C66 C67 C68 27(6) 6_565 . . . ?
C75 C66 C67 C74 23(7) 6_565 . . 6_565 ?
C75 C66 C67 C77 -163(11) 6_565 . . 6_565 ?
C75 C66 C67 C80 -176(9) 6_565 . . . ?
C75 C66 C67 C82 161(11) 6_565 . . 6_565 ?
C75 C67 C68 C48 23(6) 6_565 . . . ?
C75 C67 C68 C69 162(4) 6_565 . . . ?
C75 C67 C68 C72 169(5) 6_565 . . 6_565 ?
C75 C67 C68 C73 133(9) 6_565 . . 6_565 ?
C75 C67 C68 C74 6(5) 6_565 . . 6_565 ?
C75 C67 C68 C82 176(6) 6_565 . . 6_565 ?
C75 C67 C80 Ti6 -62(11) 6_565 . . . ?
C75 C67 C80 C77 36(13) 6_565 . . 6_565 ?
C75 C67 C80 C78 -4(11) 6_565 . . 6_565 ?
C75 C67 C80 C79 -30(12) 6_565 . . 6_565 ?
C75 C67 C80 C79 -11(12) 6_565 . . . ?
C75 C67 C80 C81 -145(10) 6_565 . . 6_565 ?
C75 C67 C80 C81 -156(11) 6_565 . . . ?
C75 C67 C80 C82 -170(11) 6_565 . . 6_565 ?
C75 C68 C69 Ti4 -68(3) 6_565 . . . ?
C75 C68 C69 C50 -122(3) 6_565 . . . ?
C75 C68 C69 C54 -131(4) 6_565 . . 6_565 ?
C75 C68 C69 C70 24(4) 6_565 . . . ?
C75 C68 C69 C71 -4(5) 6_565 . . 6_565 ?
C75 C68 C69 C72 34(6) 6_565 . . 6_565 ?
C75 C68 C69 C73 -148(6) 6_565 . . 6_565 ?
C75 C68 C69 C82 29(3) 6_565 . . 6_565 ?
C75 C77 C78 Ti3 45(3) . . . . ?
C75 C77 C78 Ti6 76(3) . . . . ?
C75 C77 C78 C62 1(5) . . . . ?
C75 C77 C78 C64 2(6) . . . 6_565 ?
C75 C77 C78 C65 -6(3) . . . 6_565 ?
C75 C77 C78 C78 137(2) . . . 6_565 ?
C75 C77 C78 C79 153(5) . . . 6_565 ?
C75 C77 C78 C79 144(3) . . . . ?
C75 C77 C78 C80 158(8) . . . 6_565 ?
C75 C77 C82 C67 2(4) . . . 6_565 ?
C75 C77 C82 C68 4(3) . . . 6_565 ?
C75 C77 C82 C69 -4(4) . . . 6_565 ?
C75 C77 C82 C70 -31(6) . . . 6_565 ?
C75 C77 C82 C72 -4(4) . . . . ?
C75 C77 C82 C80 -161(9) . . . 6_565 ?
C75 C77 C82 C81 -143(2) . . . . ?
C75 C77 C82 C81 -146(3) . . . 6_565 ?
C76 Ti3 Ti6 Ti3 155.6(14) . . . 6_565 ?
C76 Ti3 Ti6 C62 76(2) . . . 6_565 ?
C76 Ti3 Ti6 C62 46.2(14) . . . . ?
C76 Ti3 Ti6 C63 75.8(16) . . . . ?
C76 Ti3 Ti6 C64 66(3) . . . . ?
C76 Ti3 Ti6 C64 41.6(16) . . . 6_565 ?
C76 Ti3 Ti6 C78 33(3) . . . 6_565 ?
C76 Ti3 Ti6 C78 14.2(17) . . . . ?
C76 Ti3 Ti6 C79 15(2) . . . 6_565 ?
C76 Ti3 Ti6 C79 23(3) . . . . ?
C76 Ti3 Ti6 C84 -144.8(12) . . . . ?
C76 C44 C45 Ti2 -112(2) 6_565 . . . ?
C76 C44 C45 Ti3 -66.9(16) 6_565 . . 6_565 ?
C76 C44 C45 C24 -162(3) 6_565 . . . ?
C76 C44 C45 C38 -154(3) 6_565 . . 6_565 ?
C76 C44 C45 C46 -7.6(18) 6_565 . . . ?
C76 C44 C45 C58 -14(5) 6_565 . . 6_565 ?
C76 C44 C45 C59 -172(5) 6_565 . . 6_565 ?
C76 C44 C45 C60 179(6) 6_565 . . 6_565 ?
C76 C44 C45 C61 6(3) 6_565 . . 6_565 ?
C76 C44 C65 Ti3 83(2) 6_565 . . 6_565 ?
C76 C44 C65 C60 179(14) 6_565 . . 6_565 ?
C76 C44 C65 C61 -118(9) 6_565 . . 6_565 ?
C76 C44 C65 C62 156(4) 6_565 . . 6_565 ?
C76 C44 C65 C64 152(4) 6_565 . . . ?
C76 C44 C65 C66 11(2) 6_565 . . . ?
C76 C44 C65 C78 121(4) 6_565 . . 6_565 ?
C76 C45 C46 Ti3 -60(3) 6_565 . . 6_565 ?
C76 C45 C46 C47 -157(4) 6_565 . . . ?
C76 C45 C46 C57 -165(4) 6_565 . . 6_565 ?
C76 C45 C46 C58 179(11) 6_565 . . 6_565 ?
C76 C45 C46 C66 -12(3) 6_565 . . . ?
C76 C45 C46 C75 -26(3) 6_565 . . 6_565 ?
C76 C46 C47 C26 -135(6) 6_565 . . . ?
C76 C46 C47 C48 11(8) 6_565 . . . ?
C76 C46 C47 C55 -29(9) 6_565 . . 6_565 ?
C76 C46 C47 C56 9(12) 6_565 . . 6_565 ?
C76 C46 C47 C57 -148(8) 6_565 . . 6_565 ?
C76 C46 C47 C58 -143(10) 6_565 . . 6_565 ?
C76 C46 C47 C74 18(7) 6_565 . . 6_565 ?
C76 C46 C66 Ti3 -80(6) 6_565 . . 6_565 ?
C76 C46 C66 C58 -33(7) 6_565 . . 6_565 ?
C76 C46 C66 C61 -20(5) 6_565 . . 6_565 ?
C76 C46 C66 C65 -22(6) 6_565 . . . ?
C76 C46 C66 C67 -170(8) 6_565 . . . ?
C76 C46 C66 C75 175(9) 6_565 . . 6_565 ?
C76 C46 C66 C77 -156(9) 6_565 . . 6_565 ?
C76 C58 C59 Ti2 -89(2) . . . 6_565 ?
C76 C58 C59 Ti3 -50.2(16) . . . . ?
C76 C58 C59 C23 -146(3) . . . 6_565 ?
C76 C58 C59 C24 -171(4) . . . 6_565 ?
C76 C58 C59 C38 -148(3) . . . . ?
C76 C58 C59 C44 -2(2) . . . 6_565 ?
C76 C58 C59 C45 19(10) . . . 6_565 ?
C76 C58 C59 C60 -1.9(18) . . . . ?
C76 C61 C62 Ti3 -64.4(17) . . . . ?
C76 C61 C62 Ti6 -65(2) . . . . ?
C76 C61 C62 C63 -141(2) . . . . ?
C76 C61 C62 C64 15(20) . . . 6_565 ?
C76 C61 C62 C65 21(7) . . . 6_565 ?
C76 C61 C62 C78 9(3) . . . . ?
C76 C61 C62 C79 0(4) . . . 6_565 ?
C76 C65 C66 Ti3 90(5) 6_565 . . 6_565 ?
C76 C65 C66 C46 14(4) 6_565 . . . ?
C76 C65 C66 C58 18(4) 6_565 . . 6_565 ?
C76 C65 C66 C61 8(6) 6_565 . . 6_565 ?
C76 C65 C66 C67 163(6) 6_565 . . . ?
C76 C65 C66 C75 162(11) 6_565 . . 6_565 ?
C76 C65 C66 C77 171(6) 6_565 . . 6_565 ?
C76 C66 C67 Ti3 67(14) 6_565 . . 6_565 ?
C76 C66 C67 C68 -28(15) 6_565 . . . ?
C76 C66 C67 C74 -32(14) 6_565 . . 6_565 ?
C76 C66 C67 C75 -55(14) 6_565 . . 6_565 ?
C76 C66 C67 C77 143(13) 6_565 . . 6_565 ?
C76 C66 C67 C80 130(13) 6_565 . . . ?
C76 C66 C67 C82 107(12) 6_565 . . 6_565 ?
C76 C75 C77 Ti3 47(2) . . . . ?
C76 C75 C77 C66 -5(3) . . . 6_565 ?
C76 C75 C77 C67 155(12) . . . 6_565 ?
C76 C75 C77 C78 4(5) . . . . ?
C76 C75 C77 C79 14(5) . . . 6_565 ?
C76 C75 C77 C80 109(11) . . . 6_565 ?
C76 C75 C77 C81 135(3) . . . 6_565 ?
C76 C75 C77 C82 150(3) . . . . ?
C77 C66 C67 Ti3 -76(5) 6_565 . . 6_565 ?
C77 C66 C67 C68 -170(8) 6_565 . . . ?
C77 C66 C67 C74 -175(7) 6_565 . . 6_565 ?
C77 C66 C67 C75 163(11) 6_565 . . 6_565 ?
C77 C66 C67 C80 -13(5) 6_565 . . . ?
C77 C66 C67 C82 -36(4) 6_565 . . 6_565 ?
C77 C67 C68 C48 -156(8) 6_565 . . . ?
C77 C67 C68 C69 -17(10) 6_565 . . . ?
C77 C67 C68 C72 -10(10) 6_565 . . 6_565 ?
C77 C67 C68 C73 -46(15) 6_565 . . 6_565 ?
C77 C67 C68 C74 -174(9) 6_565 . . 6_565 ?
C77 C67 C68 C75 -179(13) 6_565 . . 6_565 ?
C77 C67 C68 C82 -3(8) 6_565 . . 6_565 ?
C77 C67 C80 Ti6 -98(13) 6_565 . . . ?
C77 C67 C80 C78 -40(12) 6_565 . . 6_565 ?
C77 C67 C80 C79 -47(12) 6_565 . . . ?
C77 C67 C80 C79 -66(12) 6_565 . . 6_565 ?
C77 C67 C80 C81 179(100) 6_565 . . 6_565 ?
C77 C67 C80 C81 168(14) 6_565 . . . ?
C77 C67 C80 C82 154(15) 6_565 . . 6_565 ?
C77 C75 C76 Ti3 -58(3) . . . . ?
C77 C75 C76 C44 -34(5) . . . 6_565 ?
C77 C75 C76 C45 -122(4) . . . 6_565 ?
C77 C75 C76 C46 -156(3) . . . 6_565 ?
C77 C75 C76 C58 -144(3) . . . . ?
C77 C75 C76 C61 -3(4) . . . . ?
C77 C75 C76 C65 2(4) . . . 6_565 ?
C77 C75 C76 C66 16(10) . . . 6_565 ?
C77 C78 C79 Ti3 -93(3) . . . 6_565 ?
C77 C78 C79 Ti6 -82(3) . . . . ?
C77 C78 C79 C62 -145(2) . . . 6_565 ?
C77 C78 C79 C64 -152(5) . . . 6_565 ?
C77 C78 C79 C64 -149(3) . . . . ?
C77 C78 C79 C77 -19(5) . . . 6_565 ?
C77 C78 C79 C78 -130(15) . . . 6_565 ?
C77 C78 C79 C79 50(15) . . . 6_565 ?
C77 C78 C79 C80 7(3) . . . 6_565 ?
C77 C78 C79 C80 -2(5) . . . . ?
C77 C79 C80 Ti6 85(6) 6_565 . . . ?
C77 C79 C80 C67 16(5) 6_565 . . . ?
C77 C79 C80 C78 -4(8) 6_565 . . 6_565 ?
C77 C79 C80 C79 162(5) 6_565 . . 6_565 ?
C77 C79 C80 C81 161(7) 6_565 . . 6_565 ?
C77 C79 C80 C81 161(8) 6_565 . . . ?
C77 C79 C80 C82 150(12) 6_565 . . 6_565 ?
C77 C80 C81 C70 75(11) 6_565 . . 6_565 ?
C77 C80 C81 C70 6(11) 6_565 . . . ?
C77 C80 C81 C72 2(10) 6_565 . . 6_565 ?
C77 C80 C81 C80 153(9) 6_565 . . 6_565 ?
C77 C80 C81 C81 153(9) 6_565 . . 6_565 ?
C77 C80 C81 C82 -18(9) 6_565 . . 6_565 ?
C77 C80 C81 C82 148(9) 6_565 . . . ?
C77 C81 C82 C67 -16(4) 6_565 . . 6_565 ?
C77 C81 C82 C68 -94(3) 6_565 . . 6_565 ?
C77 C81 C82 C69 -127.7(18) 6_565 . . 6_565 ?
C77 C81 C82 C70 -142(2) 6_565 . . 6_565 ?
C77 C81 C82 C72 -134(2) 6_565 . . . ?
C77 C81 C82 C77 10(3) 6_565 . . . ?
C77 C81 C82 C80 18(4) 6_565 . . 6_565 ?
C77 C81 C82 C81 137(8) 6_565 . . 6_565 ?
C78 C62 C63 Ti3 -59.2(18) . . . 6_565 ?
C78 C62 C63 Ti3 -88.8(17) . . . . ?
C78 C62 C63 Ti6 -58.8(17) . . . . ?
C78 C62 C63 C42 -144.8(17) . . . 6_565 ?
C78 C62 C63 C42 -141.7(18) . . . . ?
C78 C62 C63 C62 -1(3) . . . 6_565 ?
C78 C62 C63 C64 3.2(17) . . . . ?
C78 C62 C63 C64 16(7) . . . 6_565 ?
C78 C64 C65 Ti3 -84(3) 6_565 . . 6_565 ?
C78 C64 C65 C44 -148(3) 6_565 . . . ?
C78 C64 C65 C60 -152(3) 6_565 . . 6_565 ?
C78 C64 C65 C61 -167(8) 6_565 . . 6_565 ?
C78 C64 C65 C62 -171(15) 6_565 . . 6_565 ?
C78 C64 C65 C66 -12(4) 6_565 . . . ?
C78 C64 C65 C76 -28(7) 6_565 . . 6_565 ?
C78 C64 C79 Ti3 78(7) 6_565 . . 6_565 ?
C78 C64 C79 Ti6 104(7) 6_565 . . . ?
C78 C64 C79 C62 45(17) 6_565 . . 6_565 ?
C78 C64 C79 C64 172(7) 6_565 . . 6_565 ?
C78 C64 C79 C77 17(6) 6_565 . . 6_565 ?
C78 C64 C79 C78 170(9) 6_565 . . . ?
C78 C64 C79 C79 172(7) 6_565 . . 6_565 ?
C78 C64 C79 C80 22(6) 6_565 . . . ?
C78 C64 C79 C80 142(8) 6_565 . . 6_565 ?
C78 C65 C66 Ti3 -79.5(12) 6_565 . . 6_565 ?
C78 C65 C66 C46 -155(2) 6_565 . . . ?
C78 C65 C66 C58 -152(2) 6_565 . . 6_565 ?
C78 C65 C66 C61 -162(8) 6_565 . . 6_565 ?
C78 C65 C66 C67 -6(3) 6_565 . . . ?
C78 C65 C66 C75 -7(7) 6_565 . . 6_565 ?
C78 C65 C66 C76 -169(5) 6_565 . . 6_565 ?
C78 C65 C66 C77 1.7(19) 6_565 . . 6_565 ?
C78 C77 C82 C67 149(7) . . . 6_565 ?
C78 C77 C82 C68 151(3) . . . 6_565 ?
C78 C77 C82 C69 143(3) . . . 6_565 ?
C78 C77 C82 C70 115(4) . . . 6_565 ?
C78 C77 C82 C72 143(2) . . . . ?
C78 C77 C82 C80 -14(5) . . . 6_565 ?
C78 C77 C82 C81 1(5) . . . 6_565 ?
C78 C77 C82 C81 4(4) . . . . ?
C78 C78 C79 Ti3 37(16) 6_565 . . 6_565 ?
C78 C78 C79 Ti6 48(17) 6_565 . . . ?
C78 C78 C79 C62 -14(15) 6_565 . . 6_565 ?
C78 C78 C79 C64 -18(16) 6_565 . . . ?
C78 C78 C79 C64 -22(19) 6_565 . . 6_565 ?
C78 C78 C79 C77 111(19) 6_565 . . 6_565 ?
C78 C78 C79 C79 180.0(3) 6_565 . . 6_565 ?
C78 C78 C79 C80 137(16) 6_565 . . 6_565 ?
C78 C78 C79 C80 128(19) 6_565 . . . ?
C78 C79 C80 Ti6 -71(3) . . . . ?
C78 C79 C80 Ti6 89(5) 6_565 . . . ?
C78 C79 C80 C67 -140(3) . . . . ?
C78 C79 C80 C67 20(6) 6_565 . . . ?
C78 C79 C80 C77 -156(6) . . . 6_565 ?
C78 C79 C80 C77 4(8) 6_565 . . 6_565 ?
C78 C79 C80 C78 -160(7) . . . 6_565 ?
C78 C79 C80 C79 6(2) . . . 6_565 ?
C78 C79 C80 C79 166(5) 6_565 . . 6_565 ?
C78 C79 C80 C81 166(5) 6_565 . . 6_565 ?
C78 C79 C80 C81 165(5) 6_565 . . . ?
C78 C79 C80 C81 5(5) . . . . ?
C78 C79 C80 C81 5(4) . . . 6_565 ?
C78 C79 C80 C82 -6(8) . . . 6_565 ?
C78 C79 C80 C82 154(8) 6_565 . . 6_565 ?
C78 C80 C81 C70 -138(3) 6_565 . . . ?
C78 C80 C81 C70 -69(5) 6_565 . . 6_565 ?
C78 C80 C81 C72 -142(4) 6_565 . . 6_565 ?
C78 C80 C81 C77 -144(13) 6_565 . . 6_565 ?
C78 C80 C81 C80 9(5) 6_565 . . 6_565 ?
C78 C80 C81 C81 9(5) 6_565 . . 6_565 ?
C78 C80 C81 C82 -162(6) 6_565 . . 6_565 ?
C78 C80 C81 C82 4(5) 6_565 . . . ?
C79 C62 C63 Ti3 -90.3(16) 6_565 . . . ?
C79 C62 C63 Ti3 -60.6(16) 6_565 . . 6_565 ?
C79 C62 C63 Ti6 -60.2(16) 6_565 . . . ?
C79 C62 C63 C42 -146.3(15) 6_565 . . 6_565 ?
C79 C62 C63 C42 -143.1(16) 6_565 . . . ?
C79 C62 C63 C62 -3(3) 6_565 . . 6_565 ?
C79 C62 C63 C64 14(7) 6_565 . . 6_565 ?
C79 C62 C63 C64 1.8(14) 6_565 . . . ?
C79 C62 C78 Ti3 97(7) 6_565 . . . ?
C79 C62 C78 Ti6 65(6) 6_565 . . . ?
C79 C62 C78 C64 -26(14) 6_565 . . 6_565 ?
C79 C62 C78 C65 164(7) 6_565 . . 6_565 ?
C79 C62 C78 C77 151(8) 6_565 . . . ?
C79 C62 C78 C78 6(6) 6_565 . . 6_565 ?
C79 C62 C78 C79 4(4) 6_565 . . . ?
C79 C62 C78 C80 129(9) 6_565 . . 6_565 ?
C79 C64 C65 Ti3 -77(2) . . . 6_565 ?
C79 C64 C65 Ti3 -59(3) 6_565 . . 6_565 ?
C79 C64 C65 C44 -123(3) 6_565 . . . ?
C79 C64 C65 C44 -141(2) . . . . ?
C79 C64 C65 C60 -145(2) . . . 6_565 ?
C79 C64 C65 C60 -126(2) 6_565 . . 6_565 ?
C79 C64 C65 C61 -160(7) . . . 6_565 ?
C79 C64 C65 C61 -142(7) 6_565 . . 6_565 ?
C79 C64 C65 C62 -146(14) 6_565 . . 6_565 ?
C79 C64 C65 C62 -164(14) . . . 6_565 ?
C79 C64 C65 C66 -5(3) . . . . ?
C79 C64 C65 C66 14(4) 6_565 . . . ?
C79 C64 C65 C76 -21(7) . . . 6_565 ?
C79 C64 C65 C76 -2(7) 6_565 . . 6_565 ?
C79 C64 C65 C78 7(3) . . . 6_565 ?
C79 C64 C65 C78 26(2) 6_565 . . 6_565 ?
C79 C64 C79 Ti3 -94.4(6) 6_565 . . 6_565 ?
C79 C64 C79 Ti6 -68.6(7) 6_565 . . . ?
C79 C64 C79 C62 -127(18) 6_565 . . 6_565 ?
C79 C64 C79 C64 0.002(7) 6_565 . . 6_565 ?
C79 C64 C79 C77 -155.8(19) 6_565 . . 6_565 ?
C79 C64 C79 C78 -2(2) 6_565 . . . ?
C79 C64 C79 C78 -172(7) 6_565 . . 6_565 ?
C79 C64 C79 C80 -31(2) 6_565 . . 6_565 ?
C79 C64 C79 C80 -150(3) 6_565 . . . ?
C79 C77 C78 Ti3 -108(6) 6_565 . . . ?
C79 C77 C78 Ti6 -77(6) 6_565 . . . ?
C79 C77 C78 C62 -152(8) 6_565 . . . ?
C79 C77 C78 C64 -151(10) 6_565 . . 6_565 ?
C79 C77 C78 C65 -159(7) 6_565 . . 6_565 ?
C79 C77 C78 C78 -16(5) 6_565 . . 6_565 ?
C79 C77 C78 C79 -9(3) 6_565 . . . ?
C79 C77 C78 C80 5(8) 6_565 . . 6_565 ?
C79 C77 C82 C67 151(7) 6_565 . . 6_565 ?
C79 C77 C82 C68 153(2) 6_565 . . 6_565 ?
C79 C77 C82 C69 144.4(17) 6_565 . . 6_565 ?
C79 C77 C82 C70 117(4) 6_565 . . 6_565 ?
C79 C77 C82 C72 144.8(18) 6_565 . . . ?
C79 C77 C82 C80 -12(6) 6_565 . . 6_565 ?
C79 C77 C82 C81 6(3) 6_565 . . . ?
C79 C77 C82 C81 2(4) 6_565 . . 6_565 ?
C79 C78 C79 Ti3 -143(17) 6_565 . . 6_565 ?
C79 C78 C79 Ti6 -132(17) 6_565 . . . ?
C79 C78 C79 C62 166(15) 6_565 . . 6_565 ?
C79 C78 C79 C64 162(16) 6_565 . . . ?
C79 C78 C79 C64 158(19) 6_565 . . 6_565 ?
C79 C78 C79 C77 -69(19) 6_565 . . 6_565 ?
C79 C78 C79 C78 -180.0(3) 6_565 . . 6_565 ?
C79 C78 C79 C80 -52(19) 6_565 . . . ?
C79 C78 C79 C80 -43(16) 6_565 . . 6_565 ?
C79 C79 C80 Ti6 -77.0(13) 6_565 . . . ?
C79 C79 C80 C67 -146(2) 6_565 . . . ?
C79 C79 C80 C77 -162(5) 6_565 . . 6_565 ?
C79 C79 C80 C78 -166(5) 6_565 . . 6_565 ?
C79 C79 C80 C81 -1(3) 6_565 . . 6_565 ?
C79 C79 C80 C81 -1(4) 6_565 . . . ?
C79 C79 C80 C82 -12(8) 6_565 . . 6_565 ?
C79 C80 C81 C70 -78(4) 6_565 . . 6_565 ?
C79 C80 C81 C70 -77(4) . . . 6_565 ?
C79 C80 C81 C70 -147(2) . . . . ?
C79 C80 C81 C70 -146.9(17) 6_565 . . . ?
C79 C80 C81 C72 -150.9(18) 6_565 . . 6_565 ?
C79 C80 C81 C72 -151(3) . . . 6_565 ?
C79 C80 C81 C77 -152(12) . . . 6_565 ?
C79 C80 C81 C77 -152(11) 6_565 . . 6_565 ?
C79 C80 C81 C80 1(2) 6_565 . . 6_565 ?
C79 C80 C81 C80 1(4) . . . 6_565 ?
C79 C80 C81 C81 1(4) . . . 6_565 ?
C79 C80 C81 C81 1(2) 6_565 . . 6_565 ?
C79 C80 C81 C82 -4(3) 6_565 . . . ?
C79 C80 C81 C82 -170(5) . . . 6_565 ?
C79 C80 C81 C82 -170(4) 6_565 . . 6_565 ?
C79 C80 C81 C82 -4(4) . . . . ?
C80 C67 C68 C48 -148(2) . . . . ?
C80 C67 C68 C69 -9(4) . . . . ?
C80 C67 C68 C72 -2(4) . . . 6_565 ?
C80 C67 C68 C73 -38(10) . . . 6_565 ?
C80 C67 C68 C74 -165(4) . . . 6_565 ?
C80 C67 C68 C75 -171(7) . . . 6_565 ?
C80 C67 C68 C82 5(2) . . . 6_565 ?
C80 C77 C78 Ti3 -113(6) 6_565 . . . ?
C80 C77 C78 Ti6 -82(6) 6_565 . . . ?
C80 C77 C78 C62 -156(5) 6_565 . . . ?
C80 C77 C78 C64 -156(6) 6_565 . . 6_565 ?
C80 C77 C78 C65 -164(6) 6_565 . . 6_565 ?
C80 C77 C78 C78 -20(7) 6_565 . . 6_565 ?
C80 C77 C78 C79 -5(8) 6_565 . . 6_565 ?
C80 C77 C78 C79 -14(7) 6_565 . . . ?
C80 C77 C82 C67 163(11) 6_565 . . 6_565 ?
C80 C77 C82 C68 165(7) 6_565 . . 6_565 ?
C80 C77 C82 C69 157(6) 6_565 . . 6_565 ?
C80 C77 C82 C70 129(7) 6_565 . . 6_565 ?
C80 C77 C82 C72 157(6) 6_565 . . . ?
C80 C77 C82 C81 15(8) 6_565 . . 6_565 ?
C80 C77 C82 C81 18(7) 6_565 . . . ?
C80 C78 C79 Ti3 -99.9(18) 6_565 . . 6_565 ?
C80 C78 C79 Ti6 -89(2) 6_565 . . . ?
C80 C78 C79 C62 -152(2) 6_565 . . 6_565 ?
C80 C78 C79 C64 -159(4) 6_565 . . 6_565 ?
C80 C78 C79 C64 -155(2) 6_565 . . . ?
C80 C78 C79 C77 -26(5) 6_565 . . 6_565 ?
C80 C78 C79 C78 -137(16) 6_565 . . 6_565 ?
C80 C78 C79 C79 43(16) 6_565 . . 6_565 ?
C80 C78 C79 C80 -9(3) 6_565 . . . ?
C80 C79 C80 Ti6 -77.0(13) 6_565 . . . ?
C80 C79 C80 C67 -146(2) 6_565 . . . ?
C80 C79 C80 C77 -162(5) 6_565 . . 6_565 ?
C80 C79 C80 C78 -166(5) 6_565 . . 6_565 ?
C80 C79 C80 C79 -0.002(3) 6_565 . . 6_565 ?
C80 C79 C80 C81 -1(4) 6_565 . . . ?
C80 C79 C80 C81 -1(3) 6_565 . . 6_565 ?
C80 C79 C80 C82 -12(8) 6_565 . . 6_565 ?
C80 C81 C82 C67 -34(2) 6_565 . . 6_565 ?
C80 C81 C82 C67 -26(3) . . . 6_565 ?
C80 C81 C82 C68 -113(4) 6_565 . . 6_565 ?
C80 C81 C82 C68 -105(3) . . . 6_565 ?
C80 C81 C82 C69 -146(3) 6_565 . . 6_565 ?
C80 C81 C82 C69 -138(2) . . . 6_565 ?
C80 C81 C82 C70 -153(2) . . . 6_565 ?
C80 C81 C82 C70 -161(3) 6_565 . . 6_565 ?
C80 C81 C82 C72 -144(2) . . . . ?
C80 C81 C82 C72 -152(3) 6_565 . . . ?
C80 C81 C82 C77 -9(3) 6_565 . . . ?
C80 C81 C82 C77 -1(4) . . . . ?
C80 C81 C82 C80 8(2) . . . 6_565 ?
C80 C81 C82 C81 127(8) . . . 6_565 ?
C80 C81 C82 C81 119(9) 6_565 . . 6_565 ?
C81 C70 C71 Ti4 -77.4(15) . . . 6_565 ?
C81 C70 C71 Ti4 -81.1(11) 6_565 . . 6_565 ?
C81 C70 C71 C52 -140.7(18) 6_565 . . . ?
C81 C70 C71 C52 -144.8(15) . . . 6_565 ?
C81 C70 C71 C52 -137.0(18) . . . . ?
C81 C70 C71 C52 -148.4(13) 6_565 . . 6_565 ?
C81 C70 C71 C69 -6(3) 6_565 . . 6_565 ?
C81 C70 C71 C69 -3(3) . . . 6_565 ?
C81 C70 C71 C70 17(3) . . . 6_565 ?
C81 C70 C71 C70 13(2) 6_565 . . 6_565 ?
C81 C70 C71 C71 -163(3) . . . 6_565 ?
C81 C70 C71 C71 -167(2) 6_565 . . 6_565 ?
C81 C70 C71 C72 0.9(12) 6_565 . . . ?
C81 C70 C71 C72 4.6(15) . . . . ?
C81 C70 C81 C70 -0.003(12) 6_565 . . 6_565 ?
C81 C70 C81 C72 161(3) 6_565 . . 6_565 ?
C81 C70 C81 C77 154.2(17) 6_565 . . 6_565 ?
C81 C70 C81 C80 26(2) 6_565 . . 6_565 ?
C81 C70 C81 C80 153(2) 6_565 . . . ?
C81 C70 C81 C82 171(2) 6_565 . . 6_565 ?
C81 C70 C81 C82 5.0(13) 6_565 . . . ?
C81 C72 C73 Ti4 -77(3) 6_565 . . 6_565 ?
C81 C72 C73 C48 -16(6) 6_565 . . 6_565 ?
C81 C72 C73 C49 -110(3) 6_565 . . 6_565 ?
C81 C72 C73 C50 -133(3) 6_565 . . 6_565 ?
C81 C72 C73 C54 -130(3) 6_565 . . . ?
C81 C72 C73 C68 25(5) 6_565 . . 6_565 ?
C81 C72 C73 C69 -153(10) 6_565 . . 6_565 ?
C81 C72 C73 C74 14(4) 6_565 . . . ?
C81 C72 C82 C67 -150(4) 6_565 . . 6_565 ?
C81 C72 C82 C68 -157(3) 6_565 . . 6_565 ?
C81 C72 C82 C69 -145(11) 6_565 . . 6_565 ?
C81 C72 C82 C70 10(3) 6_565 . . 6_565 ?
C81 C72 C82 C77 -148(4) 6_565 . . . ?
C81 C72 C82 C80 -128(6) 6_565 . . 6_565 ?
C81 C72 C82 C81 -3.9(12) 6_565 . . . ?
C81 C77 C78 Ti3 -101.8(15) 6_565 . . . ?
C81 C77 C78 Ti6 -70.5(16) 6_565 . . . ?
C81 C77 C78 C62 -145.2(19) 6_565 . . . ?
C81 C77 C78 C64 -145(4) 6_565 . . 6_565 ?
C81 C77 C78 C65 -152.4(18) 6_565 . . 6_565 ?
C81 C77 C78 C78 -9(3) 6_565 . . 6_565 ?
C81 C77 C78 C79 -3(4) 6_565 . . . ?
C81 C77 C78 C79 7(6) 6_565 . . 6_565 ?
C81 C77 C78 C80 11(4) 6_565 . . 6_565 ?
C81 C77 C82 C67 148(5) 6_565 . . 6_565 ?
C81 C77 C82 C68 150(3) 6_565 . . 6_565 ?
C81 C77 C82 C69 142(4) 6_565 . . 6_565 ?
C81 C77 C82 C70 115(6) 6_565 . . 6_565 ?
C81 C77 C82 C72 142(4) 6_565 . . . ?
C81 C77 C82 C80 -15(8) 6_565 . . 6_565 ?
C81 C77 C82 C81 3.5(12) 6_565 . . . ?
C81 C80 C81 C70 -78(4) 6_565 . . 6_565 ?
C81 C80 C81 C70 -147(3) 6_565 . . . ?
C81 C80 C81 C72 -151.5(19) 6_565 . . 6_565 ?
C81 C80 C81 C77 -153(9) 6_565 . . 6_565 ?
C81 C80 C81 C80 0.005(6) 6_565 . . 6_565 ?
C81 C80 C81 C82 -4.8(12) 6_565 . . . ?
C81 C80 C81 C82 -171(3) 6_565 . . 6_565 ?
C81 C81 C82 C67 -153(9) 6_565 . . 6_565 ?
C81 C81 C82 C68 128(10) 6_565 . . 6_565 ?
C81 C81 C82 C69 95(8) 6_565 . . 6_565 ?
C81 C81 C82 C70 80(8) 6_565 . . 6_565 ?
C81 C81 C82 C72 89(8) 6_565 . . . ?
C81 C81 C82 C77 -128(9) 6_565 . . . ?
C81 C81 C82 C80 -119(9) 6_565 . . 6_565 ?
C82 C67 C68 C48 -153.0(19) 6_565 . . . ?
C82 C67 C68 C69 -14(3) 6_565 . . . ?
C82 C67 C68 C72 -7(2) 6_565 . . 6_565 ?
C82 C67 C68 C73 -43(9) 6_565 . . 6_565 ?
C82 C67 C68 C74 -170(3) 6_565 . . 6_565 ?
C82 C67 C68 C75 -176(6) 6_565 . . 6_565 ?
C82 C67 C80 Ti6 108(3) 6_565 . . . ?
C82 C67 C80 C77 -154(15) 6_565 . . 6_565 ?
C82 C67 C80 C78 166(4) 6_565 . . 6_565 ?
C82 C67 C80 C79 158(5) 6_565 . . . ?
C82 C67 C80 C79 140(5) 6_565 . . 6_565 ?
C82 C67 C80 C81 24.9(19) 6_565 . . 6_565 ?
C82 C67 C80 C81 13.6(19) 6_565 . . . ?
C82 C68 C69 Ti4 -96.9(12) 6_565 . . . ?
C82 C68 C69 C50 -151(2) 6_565 . . . ?
C82 C68 C69 C54 -160.5(19) 6_565 . . 6_565 ?
C82 C68 C69 C70 -5.5(17) 6_565 . . . ?
C82 C68 C69 C71 -33(3) 6_565 . . 6_565 ?
C82 C68 C69 C72 5(4) 6_565 . . 6_565 ?
C82 C68 C69 C73 -177(5) 6_565 . . 6_565 ?
C82 C69 C70 C70 -123(2) 6_565 . . 6_565 ?
C82 C69 C70 C71 -160(3) 6_565 . . 6_565 ?
C82 C69 C70 C71 -149(2) 6_565 . . . ?
C82 C69 C70 C72 14(7) 6_565 . . 6_565 ?
C82 C69 C70 C81 -9.6(16) 6_565 . . . ?
C82 C69 C70 C81 -23.2(18) 6_565 . . 6_565 ?
C82 C70 C71 Ti4 -61(3) 6_565 . . 6_565 ?
C82 C70 C71 C52 -121(2) 6_565 . . . ?
C82 C70 C71 C52 -129(2) 6_565 . . 6_565 ?
C82 C70 C71 C69 13(4) 6_565 . . 6_565 ?
C82 C70 C71 C70 33(4) 6_565 . . 6_565 ?
C82 C70 C71 C71 -147(4) 6_565 . . 6_565 ?
C82 C70 C71 C72 21(3) 6_565 . . . ?
C82 C70 C81 C70 -171(2) 6_565 . . 6_565 ?
C82 C70 C81 C72 -10(3) 6_565 . . 6_565 ?
C82 C70 C81 C77 -17(2) 6_565 . . 6_565 ?
C82 C70 C81 C80 -145(4) 6_565 . . 6_565 ?
C82 C70 C81 C80 -18(3) 6_565 . . . ?
C82 C70 C81 C81 -171(2) 6_565 . . 6_565 ?
C82 C70 C81 C82 -166(4) 6_565 . . . ?
C82 C72 C73 Ti4 -96(2) . . . 6_565 ?
C82 C72 C73 C48 -34(5) . . . 6_565 ?
C82 C72 C73 C49 -128(3) . . . 6_565 ?
C82 C72 C73 C50 -151(2) . . . 6_565 ?
C82 C72 C73 C54 -148(2) . . . . ?
C82 C72 C73 C68 6(4) . . . 6_565 ?
C82 C72 C73 C69 -172(9) . . . 6_565 ?
C82 C72 C73 C74 -4(3) . . . . ?
C82 C77 C78 Ti3 -102(3) . . . . ?
C82 C77 C78 Ti6 -71(3) . . . . ?
C82 C77 C78 C62 -145(2) . . . . ?
C82 C77 C78 C64 -145(4) . . . 6_565 ?
C82 C77 C78 C65 -153(3) . . . 6_565 ?
C82 C77 C78 C78 -9(4) . . . 6_565 ?
C82 C77 C78 C79 -3(5) . . . . ?
C82 C77 C78 C79 6(7) . . . 6_565 ?
C82 C77 C78 C80 11(4) . . . 6_565 ?
C82 C80 C81 C70 92(4) 6_565 . . 6_565 ?
C82 C80 C81 C70 23(3) 6_565 . . . ?
C82 C80 C81 C72 19(2) 6_565 . . 6_565 ?
C82 C80 C81 C77 18(9) 6_565 . . 6_565 ?
C82 C80 C81 C80 171(3) 6_565 . . 6_565 ?
C82 C80 C81 C81 171(3) 6_565 . . 6_565 ?
C82 C80 C81 C82 166(4) 6_565 . . . ?
C82 C81 C82 C67 27(9) 6_565 . . 6_565 ?
C82 C81 C82 C68 -52(9) 6_565 . . 6_565 ?
C82 C81 C82 C69 -85(8) 6_565 . . 6_565 ?
C82 C81 C82 C70 -100(8) 6_565 . . 6_565 ?
C82 C81 C82 C72 -91(8) 6_565 . . . ?
C82 C81 C82 C77 52(8) 6_565 . . . ?
C82 C81 C82 C80 61(8) 6_565 . . 6_565 ?
C82 C81 C82 C81 180.0(12) 6_565 . . 6_565 ?
C83 Ti3 Ti6 Ti3 -96(2) . . . 6_565 ?
C83 Ti3 Ti6 C62 -175.4(19) . . . 6_565 ?
C83 Ti3 Ti6 C62 154.5(9) . . . . ?
C83 Ti3 Ti6 C63 -175.9(10) . . . . ?
C83 Ti3 Ti6 C64 174.3(19) . . . . ?
C83 Ti3 Ti6 C64 149.9(9) . . . 6_565 ?
C83 Ti3 Ti6 C78 122.5(10) . . . . ?
C83 Ti3 Ti6 C78 141(2) . . . 6_565 ?
C83 Ti3 Ti6 C79 123.3(12) . . . 6_565 ?
C83 Ti3 Ti6 C79 131.0(17) . . . . ?
C83 Ti3 Ti6 C84 -36.5(9) . . . . ?
C83 C84 C85 Ti1 -75.0(19) 6_565 . . 6_565 ?
C83 C84 C85 Ti1 30(4) . . . 6_565 ?
C83 C84 C85 Ti1 -116.3(12) 6_565 . . . ?
C83 C84 C85 Ti1 -11(2) . . . . ?
C83 C84 C85 Ti2 89.3(13) 6_565 . . . ?
C83 C84 C85 Ti2 -166(2) . . . . ?
C83 C84 C85 Ti4 68(3) . . . . ?
C83 C84 C85 Ti4 -37.3(11) 6_565 . . . ?
C83 C84 C85 Ti5 121.4(19) 6_565 . . . ?
C83 C84 C85 Ti5 151.5(17) 6_565 . . 6_565 ?
C83 C84 C85 Ti5 -134(3) . . . . ?
C83 C84 C85 Ti5 -104(3) . . . 6_565 ?
C83 C84 C85 C83 105(3) . . . 6_565 ?
C83 C84 C85 C85 -148.6(14) 6_565 . . 6_565 ?
C83 C84 C85 C85 -43.7(19) . . . 6_565 ?
C84 Ti2 Ti5 Ti2 -45(3) . . . 6_565 ?
C84 Ti2 Ti5 Ti5 -45(3) . . . 6_565 ?
C84 Ti2 Ti5 C7 147.1(14) . . . . ?
C84 Ti2 Ti5 C19 161(2) . . . 6_565 ?
C84 Ti2 Ti5 C20 -175(5) . . . . ?
C84 Ti2 Ti5 C21 -142(3) . . . . ?
C84 Ti2 Ti5 C22 -145.4(11) . . . . ?
C84 Ti2 Ti5 C39 -175.9(13) . . . 6_565 ?
C84 Ti2 Ti5 C40 -137.5(16) . . . 6_565 ?
C84 Ti2 Ti5 C85 42.0(9) . . . . ?
C84 Ti2 C85 Ti1 -42.1(16) . . . . ?
C84 Ti2 C85 Ti1 129(6) . . . 6_565 ?
C84 Ti2 C85 Ti4 56.2(13) . . . . ?
C84 Ti2 C85 Ti5 -61.3(16) . . . 6_565 ?
C84 Ti2 C85 Ti5 -84(3) . . . . ?
C84 Ti2 C85 C83 56.7(11) . . . 6_565 ?
C84 Ti2 C85 C85 -44.3(10) . . . 6_565 ?
C84 Ti3 Ti6 Ti3 -59.6(19) . . . 6_565 ?
C84 Ti3 Ti6 C62 -169.0(9) . . . . ?
C84 Ti3 Ti6 C62 -139(2) . . . 6_565 ?
C84 Ti3 Ti6 C63 -139.5(13) . . . . ?
C84 Ti3 Ti6 C64 -149(2) . . . . ?
C84 Ti3 Ti6 C64 -173.7(11) . . . 6_565 ?
C84 Ti3 Ti6 C78 177(3) . . . 6_565 ?
C84 Ti3 Ti6 C78 159.0(12) . . . . ?
C84 Ti3 Ti6 C79 159.8(14) . . . 6_565 ?
C84 Ti3 Ti6 C79 167(2) . . . . ?
C84 Ti5 C85 Ti1 -123(7) . . . 6_565 ?
C84 Ti5 C85 Ti1 -62.8(14) . . . . ?
C84 Ti5 C85 Ti2 90(3) . . . . ?
C84 Ti5 C85 Ti4 30(2) . . . . ?
C84 Ti5 C85 Ti5 -52.0(10) . . . 6_565 ?
C84 Ti5 C85 C83 48.6(13) . . . 6_565 ?
C84 Ti5 C85 C85 -52.0(10) . . . 6_565 ?
C85 Ti2 Ti5 Ti2 -87(3) . . . 6_565 ?
C85 Ti2 Ti5 Ti5 -87(3) . . . 6_565 ?
C85 Ti2 Ti5 C7 105.1(14) . . . . ?
C85 Ti2 Ti5 C19 119(2) . . . 6_565 ?
C85 Ti2 Ti5 C20 143(5) . . . . ?
C85 Ti2 Ti5 C21 176(3) . . . . ?
C85 Ti2 Ti5 C22 172.6(13) . . . . ?
C85 Ti2 Ti5 C39 142.1(15) . . . 6_565 ?
C85 Ti2 Ti5 C40 -179.5(18) . . . 6_565 ?
C85 Ti2 Ti5 C84 -42.0(9) . . . . ?
C85 C83 C84 Ti1 61.5(12) 6_565 . . 6_565 ?
C85 C83 C84 Ti1 33.9(10) 6_565 . . . ?
C85 C83 C84 Ti3 -115.9(13) 6_565 . . . ?
C85 C83 C84 Ti4 109.8(13) 6_565 . . . ?
C85 C83 C84 Ti4 93(2) 6_565 . . 6_565 ?
C85 C83 C84 Ti5 -49(3) 6_565 . . . ?
C85 C83 C84 Ti5 -49.2(16) 6_565 . . 6_565 ?
C85 C83 C84 Ti6 -150.8(14) 6_565 . . . ?
C85 C83 C84 C83 131(2) 6_565 . . 6_565 ?
C85 C83 C84 C85 46(2) 6_565 . . . ?
C85 C84 C85 Ti1 74(2) 6_565 . . 6_565 ?
C85 C84 C85 Ti1 32.3(11) 6_565 . . . ?
C85 C84 C85 Ti2 -122.1(9) 6_565 . . . ?
C85 C84 C85 Ti4 111.3(11) 6_565 . . . ?
C85 C84 C85 Ti5 -90.0(16) 6_565 . . . ?
C85 C84 C85 Ti5 -60.0(14) 6_565 . . 6_565 ?
C85 C84 C85 C83 148.6(14) 6_565 . . 6_565 ?
Ni1P N1P C1P C2P 2(3) . . . . ?
Ni1P N1P C1P C20P -179.6(14) . . . . ?
Ni1P N1P C18P C17P -3(3) . . . . ?
Ni1P N1P C18P C19P 178.8(15) . . . . ?
Ni1P N2P C3P C2P 1(3) . . . . ?
Ni1P N2P C3P C4P 178.9(16) . . . . ?
Ni1P N2P C6P C5P -179.0(17) . . . . ?
Ni1P N2P C6P C7P -1(3) . . . . ?
Ni1P N3P C8P C7P 1(4) . . . . ?
Ni1P N3P C8P C9P 178.5(17) . . . . ?
Ni1P N3P C11P C10P -179.2(17) . . . . ?
Ni1P N3P C11P C12P 2(3) . . . . ?
Ni1P N4P C13P C12P 2(3) . . . . ?
Ni1P N4P C13P C14P 175.9(14) . . . . ?
Ni1P N4P C16P C15P -176.8(15) . . . . ?
Ni1P N4P C16P C17P 0(3) . . . . ?
N1P C1P C2P C3P -3(3) . . . . ?
N1P C1P C20P C19P 2(2) . . . . ?
N1P C1P C20P C21P 175.1(17) . . . . ?
N1P C18P C19P C20P 0(2) . . . . ?
N1P C18P C19P C35P 172(2) . . . . ?
N2P C3P C4P C5P 0(2) . . . . ?
N2P C3P C4P C23P -176.3(18) . . . . ?
N2P C6P C7P C8P 1(2) . . . . ?
N3P C8P C9P C10P 1(3) . . . . ?
N3P C8P C9P C27P -161(3) . . . . ?
N3P C11P C12P C13P 0(3) . . . . ?
N4P C13P C14P C15P 3(2) . . . . ?
N4P C13P C14P C31P -179.1(16) . . . . ?
N4P C16P C17P C18P -1(3) . . . . ?
C1P N1P C18P C17P 179.5(19) . . . . ?
C1P N1P C18P C19P 1(2) . . . . ?
C1P C2P C3P N2P 2(3) . . . . ?
C1P C2P C3P C4P -176.0(18) . . . . ?
C1P C20P C21P C22P -86(3) . . . . ?
C2P C1P C20P C19P -180.0(17) . . . . ?
C2P C1P C20P C21P -7(3) . . . . ?
C2P C3P C4P C5P 178(2) . . . . ?
C2P C3P C4P C23P 2(3) . . . . ?
C3P N2P C6P C5P 0(2) . . . . ?
C3P N2P C6P C7P 179(2) . . . . ?
C3P C4P C5P C6P 0(2) . . . . ?
C3P C4P C5P C25P 166(3) . . . . ?
C3P C4P C23P C24P 75(3) . . . . ?
C4P C5P C6P N2P 0(3) . . . . ?
C4P C5P C6P C7P -178(2) . . . . ?
C4P C5P C25P C26P 84(4) . . . . ?
C5P C4P C23P C24P -101(3) . . . . ?
C5P C6P C7P C8P 179(3) . . . . ?
C6P N2P C3P C2P -178(2) . . . . ?
C6P N2P C3P C4P 0(2) . . . . ?
C6P C5P C25P C26P -111(3) . . . . ?
C6P C7P C8P N3P -1(3) . . . . ?
C6P C7P C8P C9P -178(3) . . . . ?
C7P C8P C9P C10P 178(2) . . . . ?
C7P C8P C9P C27P 16(4) . . . . ?
C8P N3P C11P C10P -1(2) . . . . ?
C8P N3P C11P C12P 180(2) . . . . ?
C8P C9P C10P C11P -1(2) . . . . ?
C8P C9P C10P C29P -179(2) . . . . ?
C8P C9P C27P C28P 62(4) . . . . ?
C9P C10P C11P N3P 1(3) . . . . ?
C9P C10P C11P C12P -179(2) . . . . ?
C9P C10P C29P C30P 98(3) . . . . ?
C10P C9P C27P C28P -98(4) . . . . ?
C10P C11P C12P C13P -179(2) . . . . ?
C11P N3P C8P C7P -177(2) . . . . ?
C11P N3P C8P C9P 0(3) . . . . ?
C11P C10P C29P C30P -80(3) . . . . ?
C11P C12P C13P N4P -2(3) . . . . ?
C11P C12P C13P C14P -175.2(19) . . . . ?
C12P C13P C14P C15P 176.9(18) . . . . ?
C12P C13P C14P C31P -5(3) . . . . ?
C13P N4P C16P C15P 1(2) . . . . ?
C13P N4P C16P C17P 178(2) . . . . ?
C13P C14P C15P C16P -2(2) . . . . ?
C13P C14P C15P C33P -165.5(18) . . . . ?
C13P C14P C31P C32P 85(2) . . . . ?
C14P C15P C16P N4P 0(2) . . . . ?
C14P C15P C16P C17P -176(2) . . . . ?
C14P C15P C33P C34P 103(3) . . . . ?
C15P C14P C31P C32P -97(2) . . . . ?
C15P C16P C17P C18P 175(2) . . . . ?
C16P N4P C13P C12P -176.5(19) . . . . ?
C16P N4P C13P C14P -2(2) . . . . ?
C16P C15P C33P C34P -54(4) . . . . ?
C16P C17P C18P N1P 3(2) . . . . ?
C16P C17P C18P C19P -179(2) . . . . ?
C17P C18P C19P C20P -178.3(19) . . . . ?
C17P C18P C19P C35P -7(3) . . . . ?
C18P N1P C1P C2P -179.9(18) . . . . ?
C18P N1P C1P C20P -2(2) . . . . ?
C18P C19P C20P C1P -1(2) . . . . ?
C18P C19P C20P C21P -174.0(19) . . . . ?
C18P C19P C35P C36P 95(2) . . . . ?
C19P C20P C21P C22P 85(3) . . . . ?
C20P C1P C2P C3P 178.9(18) . . . . ?
C20P C19P C35P C36P -99(4) . . . . ?
C23P C4P C5P C6P 176.3(19) . . . . ?
C23P C4P C5P C25P -17(4) . . . . ?
C25P C5P C6P N2P -170(2) . . . . ?
C25P C5P C6P C7P 11(3) . . . . ?
C27P C9P C10P C11P 164(2) . . . . ?
C27P C9P C10P C29P -14(3) . . . . ?
C29P C10P C11P N3P 179.6(18) . . . . ?
C29P C10P C11P C12P -1(3) . . . . ?
C31P C14P C15P C16P -179.8(17) . . . . ?
C31P C14P C15P C33P 16(3) . . . . ?
C33P C15P C16P N4P 158(2) . . . . ?
C33P C15P C16P C17P -18(4) . . . . ?
C35P C19P C20P C1P -166(3) . . . . ?
C35P C19P C20P C21P 21(5) . . . . ?

loop_
_smtbx_masks_void_nr
_smtbx_masks_void_average_x
_smtbx_masks_void_average_y
_smtbx_masks_void_average_z
_smtbx_masks_void_volume
_smtbx_masks_void_count_electrons
_smtbx_masks_void_content
1 -0.392 0.000 0.108 689.6 283.1 '3 C6H6,2 CS2'
2 -0.716 0.500 -0.716 689.6 283.1 '3 C6H6,2 CS2'
